data_1562116
loop_
_publ_author_name
'Liu, Mengjia'
'He, Ying'
'Shan, Chuan'
'Wojtas, Lukasz'
'Ghiviriga, Ion'
'Fathalla, Omar'
'Yan, Yu'
'Li, Xiaopeng'
'Shi, Xiaodong'

_publ_section_title
;
 Anion mediated, tunable isoguanosine self-assemblies: decoding the
 conformation influence and solvent effects.
;
_journal_issue 21
_journal_name_full 'Chemical science'
_journal_page_first 7569
_journal_page_last 7574
_journal_paper_doi 10.1039/d1sc00988e
_journal_volume 12
_journal_year 2021
_chemical_absolute_configuration syn
_chemical_formula_moiety 'C440 H820 Cs3 N100 O80 Si40, 3(C32 H12 B F24), 9(C2 N), 10.25(O)'
_chemical_formula_sum 'C554 H856 B3 Cs3 F72 N109 O90.25 Si40'
_chemical_formula_weight 13410.19
_space_group_crystal_system monoclinic
_space_group_IT_number 4
_space_group_name_Hall 'P 2yb'
_space_group_name_H-M_alt 'P 1 21 1'
_atom_sites_solution_hydrogens geom
_audit_block_doi 10.5517/ccdc.csd.cc26ghv1
_audit_creation_date 2020-10-09
_audit_creation_method
;
Olex2 1.2
(compiled 2018.05.29 svn.r3508 for OlexSys, GUI svn.r5506)
;
_audit_update_record
;
2020-10-21 deposited with the CCDC.	2021-04-12 downloaded from the CCDC.
;
_cell_angle_alpha 90
_cell_angle_beta 91.290(4)
_cell_angle_gamma 90
_cell_formula_units_Z 2
_cell_length_a 26.3005(16)
_cell_length_b 46.071(3)
_cell_length_c 30.4842(18)
_cell_measurement_reflns_used 9948
_cell_measurement_temperature 100(2)
_cell_measurement_theta_max 64.14
_cell_measurement_theta_min 3.46
_cell_volume 36928(4)
_computing_cell_refinement 'SAINT V8.40A (?, 2016)'
_computing_data_collection 'Apex3 V2019.1-0 (Bruker, 2019)'
_computing_data_reduction 'SAINT V8.40A (?, 2016)'
_computing_molecular_graphics 'Olex2 (Dolomanov et al., 2009)'
_computing_publication_material 'Olex2 (Dolomanov et al., 2009)'
_computing_structure_refinement 'XL (Sheldrick, 2008)'
_computing_structure_solution 'XT (Sheldrick, 2014)'
_diffrn_ambient_temperature 100.0
_diffrn_measured_fraction_theta_full 0.986
_diffrn_measured_fraction_theta_max 0.986
_diffrn_measurement_device_type 'Bruker D8 Venture PHOTON II CPAD'
_diffrn_measurement_method 'omega scans'
_diffrn_radiation_monochromator mirrors
_diffrn_radiation_type CuK\a
_diffrn_radiation_wavelength 1.54178
_diffrn_reflns_av_R_equivalents 0.0817
_diffrn_reflns_av_unetI/netI 0.0673
_diffrn_reflns_Laue_measured_fraction_full 0.986
_diffrn_reflns_Laue_measured_fraction_max 0.986
_diffrn_reflns_limit_h_max 31
_diffrn_reflns_limit_h_min -31
_diffrn_reflns_limit_k_max 54
_diffrn_reflns_limit_k_min -54
_diffrn_reflns_limit_l_max 36
_diffrn_reflns_limit_l_min -36
_diffrn_reflns_number 762378
_diffrn_reflns_point_group_measured_fraction_full 0.972
_diffrn_reflns_point_group_measured_fraction_max 0.972
_diffrn_reflns_theta_full 67.024
_diffrn_reflns_theta_max 67.024
_diffrn_reflns_theta_min 2.395
_diffrn_source 'INCOATEC Imus micro-focus source'
_diffrn_standards_number 0
_exptl_absorpt_coefficient_mu 2.499
_exptl_absorpt_correction_T_max 1.0000
_exptl_absorpt_correction_T_min 0.4865
_exptl_absorpt_correction_type multi-scan
_exptl_absorpt_process_details
;
SADABS-2016/2 (Bruker,2016/2) was used for absorption correction.
wR2(int) was 0.1658 before and 0.1143 after correction.
The Ratio of minimum to maximum transmission is 0.4865.
The \l/2 correction factor is Not present.
;
_exptl_crystal_density_diffrn 1.206
_exptl_crystal_description block
_exptl_crystal_F_000 14106
_exptl_crystal_size_max 0.8
_exptl_crystal_size_mid 0.4
_exptl_crystal_size_min 0.15
_refine_diff_density_max 0.924
_refine_diff_density_min -1.774
_refine_diff_density_rms 0.112
_refine_ls_abs_structure_details
;
 Flack x determined using 30924 quotients [(I+)-(I-)]/[(I+)+(I-)]
 (Parsons, Flack and Wagner, Acta Cryst. B69 (2013) 249-259).
;
_refine_ls_abs_structure_Flack 0.1340(14)
_refine_ls_extinction_method none
_refine_ls_goodness_of_fit_ref 1.040
_refine_ls_hydrogen_treatment constr
_refine_ls_matrix_type full
_refine_ls_number_parameters 9173
_refine_ls_number_reflns 128052
_refine_ls_number_restraints 14596
_refine_ls_restrained_S_all 1.044
_refine_ls_R_factor_all 0.1252
_refine_ls_R_factor_gt 0.1013
_refine_ls_shift/su_max 0.009
_refine_ls_shift/su_mean 0.000
_refine_ls_structure_factor_coef Fsqd
_refine_ls_weighting_details 'w=1/[\s^2^(Fo^2^)+(0.2000P)^2^] where P=(Fo^2^+2Fc^2^)/3'
_refine_ls_weighting_scheme calc
_refine_ls_wR_factor_gt 0.2578
_refine_ls_wR_factor_ref 0.2823
_reflns_Friedel_coverage 0.945
_reflns_Friedel_fraction_full 0.957
_reflns_Friedel_fraction_max 0.957
_reflns_number_gt 84330
_reflns_number_total 128052
_reflns_threshold_expression 'I > 2\s(I)'
_cod_data_source_file d1sc00988e2.cif
_cod_data_source_block dot_csbarf
_cod_depositor_comments 'Adding full bibliography for 1562116--1562118.cif.'
_cod_database_code 1562116
_shelx_shelxl_version_number 2018/3
_shelx_space_group_comment
;
The symmetry employed for this shelxl refinement is uniquely defined
by the following loop, which should always be used as a source of
symmetry information in preference to the above space-group names.
They are only intended as comments.
;
_shelx_estimated_absorpt_t_max 0.706
_shelx_estimated_absorpt_t_min 0.240
_olex2_refinement_description
;
1. Fixed Uiso
 At 1.2 times of:
  All C(H) groups, All C(H,H) groups, All C(H,H,H,H) groups, All N(H) groups,
  All N(H,H) groups
 At 1.5 times of:
  All C(H,H,H) groups
2. Uiso/Uaniso restraints and constraints
C12_11 \\sim O13_11 \\sim C14_11 \\sim C15_11 \\sim C16_11 \\sim C17_11 \\sim
O18_11 \\sim Si19_11 \\sim C20_11 \\sim C21_11 \\sim C22_11 \\sim C23_11 \\sim
C24_11 \\sim C25_11 \\sim O26_11 \\sim Si27_11 \\sim C28_11 \\sim C29_11 \\sim
C30_11 \\sim C31_11 \\sim C32_11 \\sim C33_11 \\sim C12_12 \\sim O13_12 \\sim
C14_12 \\sim C15_12 \\sim C16_12 \\sim C17_12 \\sim O18_12 \\sim Si19_12 \\sim
C20_12 \\sim C21_12 \\sim C22_12 \\sim C23_12 \\sim C24_12 \\sim C25_12 \\sim
O26_12 \\sim Si27_12 \\sim C28_12 \\sim C29_12 \\sim C30_12 \\sim C31_12 \\sim
C32_12 \\sim C33_12 \\sim C12_13 \\sim O13_13 \\sim C14_13 \\sim C15_13 \\sim
C16_13 \\sim C17_13 \\sim O18_13 \\sim Si19_13 \\sim C20_13 \\sim C21_13 \\sim
C22_13 \\sim C23_13 \\sim C24_13 \\sim C25_13 \\sim O26_13 \\sim Si27_13 \\sim
C28_13 \\sim C29_13 \\sim C30_13 \\sim C31_13 \\sim C32_13 \\sim C33_13 \\sim
C12_14 \\sim O13_14 \\sim C14_14 \\sim C15_14 \\sim C16_14 \\sim C17_14 \\sim
O18_14 \\sim Si19_14 \\sim C20_14 \\sim C21_14 \\sim C22_14 \\sim C23_14 \\sim
C24_14 \\sim C25_14 \\sim O26_14 \\sim Si27_14 \\sim C28_14 \\sim C29_14 \\sim
C30_14 \\sim C31_14 \\sim C32_14 \\sim C33_14 \\sim C12_15 \\sim O13_15 \\sim
C14_15 \\sim C15_15 \\sim C16_15 \\sim C17_15 \\sim O18_15 \\sim Si19_15 \\sim
C20_15 \\sim C21_15 \\sim C22_15 \\sim C23_15 \\sim C24_15 \\sim C25_15 \\sim
O26_15 \\sim Si27_15 \\sim C28_15 \\sim C29_15 \\sim C30_15 \\sim C31_15 \\sim
C32_15 \\sim C33_15 \\sim C12_16 \\sim O13_16 \\sim C14_16 \\sim C15_16 \\sim
C16_16 \\sim C17_16 \\sim O18_16 \\sim Si19_16 \\sim C20_16 \\sim C21_16 \\sim
C22_16 \\sim C23_16 \\sim C24_16 \\sim C25_16 \\sim O26_16 \\sim Si27_16 \\sim
C28_16 \\sim C29_16 \\sim C30_16 \\sim C31_16 \\sim C32_16 \\sim C33_16 \\sim
C12_17 \\sim O13_17 \\sim C14_17 \\sim C15_17 \\sim C16_17 \\sim C17_17 \\sim
O18_17 \\sim Si19_17 \\sim C20_17 \\sim C21_17 \\sim C22_17 \\sim C23_17 \\sim
C24_17 \\sim C25_17 \\sim O26_17 \\sim Si27_17 \\sim C28_17 \\sim C29_17 \\sim
C30_17 \\sim C31_17 \\sim C32_17 \\sim C33_17 \\sim C12_18 \\sim O13_18 \\sim
C14_18 \\sim C15_18 \\sim C16_18 \\sim C17_18 \\sim O18_18 \\sim Si19_18 \\sim
C20_18 \\sim C21_18 \\sim C22_18 \\sim C23_18 \\sim C24_18 \\sim C25_18 \\sim
O26_18 \\sim Si27_18 \\sim C28_18 \\sim C29_18 \\sim C30_18 \\sim C31_18 \\sim
C32_18 \\sim C33_18 \\sim C12_19 \\sim O13_19 \\sim C14_19 \\sim C15_19 \\sim
C16_19 \\sim C17_19 \\sim O18_19 \\sim Si19_19 \\sim C20_19 \\sim C21_19 \\sim
C22_19 \\sim C23_19 \\sim C24_19 \\sim C25_19 \\sim O26_19 \\sim Si27_19 \\sim
C28_19 \\sim C29_19 \\sim C30_19 \\sim C31_19 \\sim C32_19 \\sim C33_19 \\sim
C12_20 \\sim O13_20 \\sim C14_20 \\sim C15_20 \\sim C16_20 \\sim C17_20 \\sim
O18_20 \\sim Si19_20 \\sim C20_20 \\sim C21_20 \\sim C22_20 \\sim C23_20 \\sim
C24_20 \\sim C25_20 \\sim O26_20 \\sim Si27_20 \\sim C28_20 \\sim C29_20 \\sim
C30_20 \\sim C31_20 \\sim C32_20 \\sim C33_20 \\sim C12_21 \\sim O13_21 \\sim
C14_21 \\sim C15_21 \\sim C16_21 \\sim C17_21 \\sim O18_21 \\sim Si19_21 \\sim
C20_21 \\sim C21_21 \\sim C22_21 \\sim C23_21 \\sim C24_21 \\sim C25_21 \\sim
O26_21 \\sim Si27_21 \\sim C28_21 \\sim C29_21 \\sim C30_21 \\sim C31_21 \\sim
C32_21 \\sim C33_21 \\sim C12_22 \\sim O13_22 \\sim C14_22 \\sim C15_22 \\sim
C16_22 \\sim C17_22 \\sim O18_22 \\sim Si19_22 \\sim C20_22 \\sim C21_22 \\sim
C22_22 \\sim C23_22 \\sim C24_22 \\sim C25_22 \\sim O26_22 \\sim Si27_22 \\sim
C28_22 \\sim C29_22 \\sim C30_22 \\sim C31_22 \\sim C32_22 \\sim C33_22 \\sim
C12_23 \\sim O13_23 \\sim C14_23 \\sim C15_23 \\sim C16_23 \\sim C17_23 \\sim
O18_23 \\sim Si19_23 \\sim C20_23 \\sim C21_23 \\sim C22_23 \\sim C23_23 \\sim
C24_23 \\sim C25_23 \\sim O26_23 \\sim Si27_23 \\sim C28_23 \\sim C29_23 \\sim
C30_23 \\sim C31_23 \\sim C32_23 \\sim C33_23 \\sim C12_24 \\sim O13_24 \\sim
C14_24 \\sim C15_24 \\sim C16_24 \\sim C17_24 \\sim O18_24 \\sim Si19_24 \\sim
C20_24 \\sim C21_24 \\sim C22_24 \\sim C23_24 \\sim C24_24 \\sim C25_24 \\sim
O26_24 \\sim Si27_24 \\sim C28_24 \\sim C29_24 \\sim C30_24 \\sim C31_24 \\sim
C32_24 \\sim C33_24 \\sim C12_25 \\sim O13_25 \\sim C14_25 \\sim C15_25 \\sim
C16_25 \\sim C17_25 \\sim O18_25 \\sim Si19_25 \\sim C20_25 \\sim C21_25 \\sim
C22_25 \\sim C23_25 \\sim C24_25 \\sim C25_25 \\sim O26_25 \\sim Si27_25 \\sim
C28_25 \\sim C29_25 \\sim C30_25 \\sim C31_25 \\sim C32_25 \\sim C33_25 \\sim
C12_26 \\sim O13_26 \\sim C14_26 \\sim C15_26 \\sim C16_26 \\sim C17_26 \\sim
O18_26 \\sim Si19_26 \\sim C20_26 \\sim C21_26 \\sim C22_26 \\sim C23_26 \\sim
C24_26 \\sim C25_26 \\sim O26_26 \\sim Si27_26 \\sim C28_26 \\sim C29_26 \\sim
C30_26 \\sim C31_26 \\sim C32_26 \\sim C33_26 \\sim C12_27 \\sim O13_27 \\sim
C14_27 \\sim C15_27 \\sim C16_27 \\sim C17_27 \\sim O18_27 \\sim Si19_27 \\sim
C20_27 \\sim C21_27 \\sim C22_27 \\sim C23_27 \\sim C24_27 \\sim C25_27 \\sim
O26_27 \\sim Si27_27 \\sim C28_27 \\sim C29_27 \\sim C30_27 \\sim C31_27 \\sim
C32_27 \\sim C33_27 \\sim C12_28 \\sim O13_28 \\sim C14_28 \\sim C15_28 \\sim
C16_28 \\sim C17_28 \\sim O18_28 \\sim Si19_28 \\sim C20_28 \\sim C21_28 \\sim
C22_28 \\sim C23_28 \\sim C24_28 \\sim C25_28 \\sim O26_28 \\sim Si27_28 \\sim
C28_28 \\sim C29_28 \\sim C30_28 \\sim C31_28 \\sim C32_28 \\sim C33_28 \\sim
C12_29 \\sim O13_29 \\sim C14_29 \\sim C15_29 \\sim C16_29 \\sim C17_29 \\sim
O18_29 \\sim Si19_29 \\sim C20_29 \\sim C21_29 \\sim C22_29 \\sim C23_29 \\sim
C24_29 \\sim C25_29 \\sim O26_29 \\sim Si27_29 \\sim C28_29 \\sim C29_29 \\sim
C30_29 \\sim C31_29 \\sim C32_29 \\sim C33_29 \\sim C12_30 \\sim O13_30 \\sim
C14_30 \\sim C15_30 \\sim C16_30 \\sim C17_30 \\sim O18_30 \\sim Si19_30 \\sim
C20_30 \\sim C21_30 \\sim C22_30 \\sim C23_30 \\sim C24_30 \\sim C25_30 \\sim
O26_30 \\sim Si27_30 \\sim C28_30 \\sim C29_30 \\sim C30_30 \\sim C31_30 \\sim
C32_30 \\sim C33_30: within 2A with sigma of 0.02 and sigma for terminal atoms
of 0.04
3. Rigid body (RIGU) restrains
 C12_11, O13_11, C14_11, C15_11, C16_11, C17_11, O18_11, Si19_11, C20_11,
 C21_11, C22_11, C23_11, C24_11, C25_11, O26_11, Si27_11, C28_11, C29_11,
 C30_11, C31_11, C32_11, C33_11
 C12_12, O13_12, C14_12, C15_12, C16_12, C17_12, O18_12, Si19_12, C20_12,
 C21_12, C22_12, C23_12, C24_12, C25_12, O26_12, Si27_12, C28_12, C29_12,
 C30_12, C31_12, C32_12, C33_12
 C12_13, O13_13, C14_13, C15_13, C16_13, C17_13, O18_13, Si19_13, C20_13,
 C21_13, C22_13, C23_13, C24_13, C25_13, O26_13, Si27_13, C28_13, C29_13,
 C30_13, C31_13, C32_13, C33_13
 C12_14, O13_14, C14_14, C15_14, C16_14, C17_14, O18_14, Si19_14, C20_14,
 C21_14, C22_14, C23_14, C24_14, C25_14, O26_14, Si27_14, C28_14, C29_14,
 C30_14, C31_14, C32_14, C33_14
 C12_15, O13_15, C14_15, C15_15, C16_15, C17_15, O18_15, Si19_15, C20_15,
 C21_15, C22_15, C23_15, C24_15, C25_15, O26_15, Si27_15, C28_15, C29_15,
 C30_15, C31_15, C32_15, C33_15
 C12_16, O13_16, C14_16, C15_16, C16_16, C17_16, O18_16, Si19_16, C20_16,
 C21_16, C22_16, C23_16, C24_16, C25_16, O26_16, Si27_16, C28_16, C29_16,
 C30_16, C31_16, C32_16, C33_16
 C12_17, O13_17, C14_17, C15_17, C16_17, C17_17, O18_17, Si19_17, C20_17,
 C21_17, C22_17, C23_17, C24_17, C25_17, O26_17, Si27_17, C28_17, C29_17,
 C30_17, C31_17, C32_17, C33_17
 C12_18, O13_18, C14_18, C15_18, C16_18, C17_18, O18_18, Si19_18, C20_18,
 C21_18, C22_18, C23_18, C24_18, C25_18, O26_18, Si27_18, C28_18, C29_18,
 C30_18, C31_18, C32_18, C33_18
 C12_19, O13_19, C14_19, C15_19, C16_19, C17_19, O18_19, Si19_19, C20_19,
 C21_19, C22_19, C23_19, C24_19, C25_19, O26_19, Si27_19, C28_19, C29_19,
 C30_19, C31_19, C32_19, C33_19
 C12_20, O13_20, C14_20, C15_20, C16_20, C17_20, O18_20, Si19_20, C20_20,
 C21_20, C22_20, C23_20, C24_20, C25_20, O26_20, Si27_20, C28_20, C29_20,
 C30_20, C31_20, C32_20, C33_20
 C12_21, O13_21, C14_21, C15_21, C16_21, C17_21, O18_21, Si19_21, C20_21,
 C21_21, C22_21, C23_21, C24_21, C25_21, O26_21, Si27_21, C28_21, C29_21,
 C30_21, C31_21, C32_21, C33_21
 C12_22, O13_22, C14_22, C15_22, C16_22, C17_22, O18_22, Si19_22, C20_22,
 C21_22, C22_22, C23_22, C24_22, C25_22, O26_22, Si27_22, C28_22, C29_22,
 C30_22, C31_22, C32_22, C33_22
 C12_23, O13_23, C14_23, C15_23, C16_23, C17_23, O18_23, Si19_23, C20_23,
 C21_23, C22_23, C23_23, C24_23, C25_23, O26_23, Si27_23, C28_23, C29_23,
 C30_23, C31_23, C32_23, C33_23
 C12_24, O13_24, C14_24, C15_24, C16_24, C17_24, O18_24, Si19_24, C20_24,
 C21_24, C22_24, C23_24, C24_24, C25_24, O26_24, Si27_24, C28_24, C29_24,
 C30_24, C31_24, C32_24, C33_24
 C12_25, O13_25, C14_25, C15_25, C16_25, C17_25, O18_25, Si19_25, C20_25,
 C21_25, C22_25, C23_25, C24_25, C25_25, O26_25, Si27_25, C28_25, C29_25,
 C30_25, C31_25, C32_25, C33_25
 C12_26, O13_26, C14_26, C15_26, C16_26, C17_26, O18_26, Si19_26, C20_26,
 C21_26, C22_26, C23_26, C24_26, C25_26, O26_26, Si27_26, C28_26, C29_26,
 C30_26, C31_26, C32_26, C33_26
 C12_27, O13_27, C14_27, C15_27, C16_27, C17_27, O18_27, Si19_27, C20_27,
 C21_27, C22_27, C23_27, C24_27, C25_27, O26_27, Si27_27, C28_27, C29_27,
 C30_27, C31_27, C32_27, C33_27
 C12_28, O13_28, C14_28, C15_28, C16_28, C17_28, O18_28, Si19_28, C20_28,
 C21_28, C22_28, C23_28, C24_28, C25_28, O26_28, Si27_28, C28_28, C29_28,
 C30_28, C31_28, C32_28, C33_28
 C12_29, O13_29, C14_29, C15_29, C16_29, C17_29, O18_29, Si19_29, C20_29,
 C21_29, C22_29, C23_29, C24_29, C25_29, O26_29, Si27_29, C28_29, C29_29,
 C30_29, C31_29, C32_29, C33_29
 C12_30, O13_30, C14_30, C15_30, C16_30, C17_30, O18_30, Si19_30, C20_30,
 C21_30, C22_30, C23_30, C24_30, C25_30, O26_30, Si27_30, C28_30, C29_30,
 C30_30, C31_30, C32_30, C33_30
 with sigma for 1-2 distances of 0.002 and sigma for 1-3 distances of 0.002
4. Others
 Sof(H15)=Sof(O26)=Sof(Si27)=Sof(C28)=Sof(H28D)=Sof(H28E)=Sof(H28F)=Sof(C29)=
 Sof(H29D)=Sof(H29E)=Sof(H29F)=Sof(C30)=Sof(C31)=Sof(H31D)=Sof(H31E)=Sof(H31F)=
 Sof(C32)=Sof(H32D)=Sof(H32E)=Sof(H32F)=Sof(C33)=Sof(H33D)=Sof(H33E)=Sof(H33F)=
 1-FVAR(1)
 Sof(H15A)=Sof(O26)=Sof(Si27)=Sof(C28)=Sof(H28A)=Sof(H28B)=Sof(H28C)=Sof(C29)=
 Sof(H29A)=Sof(H29B)=Sof(H29C)=Sof(C30)=Sof(C31)=Sof(H31A)=Sof(H31B)=Sof(H31C)=
 Sof(C32)=Sof(H32A)=Sof(H32B)=Sof(H32C)=Sof(C33)=Sof(H33A)=Sof(H33B)=Sof(H33C)=
 FVAR(1)
 Sof(H17C)=Sof(H17D)=Sof(O18)=Sof(Si19)=Sof(C20)=Sof(H20D)=Sof(H20E)=Sof(H20F)=
 Sof(C21)=Sof(H21D)=Sof(H21E)=Sof(H21F)=Sof(C22)=Sof(C23)=Sof(H23D)=Sof(H23E)=
 Sof(H23F)=Sof(C24)=Sof(H24D)=Sof(H24E)=Sof(H24F)=Sof(C25)=Sof(H25D)=Sof(H25E)=
 Sof(H25F)=1-FVAR(2)
 Sof(H17A)=Sof(H17B)=Sof(O18)=Sof(Si19)=Sof(C20)=Sof(H20A)=Sof(H20B)=Sof(H20C)=
 Sof(C21)=Sof(H21A)=Sof(H21B)=Sof(H21C)=Sof(C22)=Sof(C23)=Sof(H23A)=Sof(H23B)=
 Sof(H23C)=Sof(C24)=Sof(H24A)=Sof(H24B)=Sof(H24C)=Sof(C25)=Sof(H25A)=Sof(H25B)=
 Sof(H25C)=FVAR(2)
 Sof(H15A)=Sof(O26)=Sof(Si27)=Sof(C28)=Sof(H28D)=Sof(H28E)=Sof(H28F)=Sof(C29)=
 Sof(H29D)=Sof(H29E)=Sof(H29F)=Sof(C30)=Sof(C31)=Sof(H31D)=Sof(H31E)=Sof(H31F)=
 Sof(C32)=Sof(H32D)=Sof(H32E)=Sof(H32F)=Sof(C33)=Sof(H33D)=Sof(H33E)=Sof(H33F)=
 1-FVAR(3)
 Sof(H15)=Sof(O26)=Sof(Si27)=Sof(C28)=Sof(H28A)=Sof(H28B)=Sof(H28C)=Sof(C29)=
 Sof(H29A)=Sof(H29B)=Sof(H29C)=Sof(C30)=Sof(C31)=Sof(H31A)=Sof(H31B)=Sof(H31C)=
 Sof(C32)=Sof(H32A)=Sof(H32B)=Sof(H32C)=Sof(C33)=Sof(H33A)=Sof(H33B)=Sof(H33C)=
 FVAR(3)
 Sof(H17C)=Sof(H17D)=Sof(O18)=Sof(Si19)=Sof(C20)=Sof(H20D)=Sof(H20E)=Sof(H20F)=
 Sof(C21)=Sof(H21D)=Sof(H21E)=Sof(H21F)=Sof(C22)=Sof(C23)=Sof(H23D)=Sof(H23E)=
 Sof(H23F)=Sof(C24)=Sof(H24D)=Sof(H24E)=Sof(H24F)=Sof(C25)=Sof(H25D)=Sof(H25E)=
 Sof(H25F)=1-FVAR(4)
 Sof(H17A)=Sof(H17B)=Sof(O18)=Sof(Si19)=Sof(C20)=Sof(H20A)=Sof(H20B)=Sof(H20C)=
 Sof(C21)=Sof(H21A)=Sof(H21B)=Sof(H21C)=Sof(C22)=Sof(C23)=Sof(H23A)=Sof(H23B)=
 Sof(H23C)=Sof(C24)=Sof(H24A)=Sof(H24B)=Sof(H24C)=Sof(C25)=Sof(H25A)=Sof(H25B)=
 Sof(H25C)=FVAR(4)
 Sof(H15)=Sof(O26)=Sof(Si27)=Sof(C28)=Sof(H28A)=Sof(H28B)=Sof(H28C)=Sof(C29)=
 Sof(H29A)=Sof(H29B)=Sof(H29C)=Sof(C30)=Sof(C31)=Sof(H31A)=Sof(H31B)=Sof(H31C)=
 Sof(C32)=Sof(H32A)=Sof(H32B)=Sof(H32C)=Sof(C33)=Sof(H33A)=Sof(H33B)=Sof(H33C)=
 1-FVAR(5)
 Sof(H15A)=Sof(O26)=Sof(Si27)=Sof(C28)=Sof(H28D)=Sof(H28E)=Sof(H28F)=Sof(C29)=
 Sof(H29D)=Sof(H29E)=Sof(H29F)=Sof(C30)=Sof(C31)=Sof(H31D)=Sof(H31E)=Sof(H31F)=
 Sof(C32)=Sof(H32D)=Sof(H32E)=Sof(H32F)=Sof(C33)=Sof(H33D)=Sof(H33E)=Sof(H33F)=
 FVAR(5)
 Sof(H17C)=Sof(H17D)=Sof(O18)=Sof(Si19)=Sof(C20)=Sof(H20D)=Sof(H20E)=Sof(H20F)=
 Sof(C21)=Sof(H21D)=Sof(H21E)=Sof(H21F)=Sof(C22)=Sof(C23)=Sof(H23D)=Sof(H23E)=
 Sof(H23F)=Sof(C24)=Sof(H24D)=Sof(H24E)=Sof(H24F)=Sof(C25)=Sof(H25D)=Sof(H25E)=
 Sof(H25F)=1-FVAR(6)
 Sof(H17A)=Sof(H17B)=Sof(O18)=Sof(Si19)=Sof(C20)=Sof(H20A)=Sof(H20B)=Sof(H20C)=
 Sof(C21)=Sof(H21A)=Sof(H21B)=Sof(H21C)=Sof(C22)=Sof(C23)=Sof(H23A)=Sof(H23B)=
 Sof(H23C)=Sof(C24)=Sof(H24A)=Sof(H24B)=Sof(H24C)=Sof(C25)=Sof(H25A)=Sof(H25B)=
 Sof(H25C)=FVAR(6)
 Sof(H15A)=Sof(O26)=Sof(Si27)=Sof(C28)=Sof(H28D)=Sof(H28E)=Sof(H28F)=Sof(C29)=
 Sof(H29D)=Sof(H29E)=Sof(H29F)=Sof(C30)=Sof(C31)=Sof(H31D)=Sof(H31E)=Sof(H31F)=
 Sof(C32)=Sof(H32D)=Sof(H32E)=Sof(H32F)=Sof(C33)=Sof(H33D)=Sof(H33E)=Sof(H33F)=
 1-FVAR(7)
 Sof(H15)=Sof(O26)=Sof(Si27)=Sof(C28)=Sof(H28A)=Sof(H28B)=Sof(H28C)=Sof(C29)=
 Sof(H29A)=Sof(H29B)=Sof(H29C)=Sof(C30)=Sof(C31)=Sof(H31A)=Sof(H31B)=Sof(H31C)=
 Sof(C32)=Sof(H32A)=Sof(H32B)=Sof(H32C)=Sof(C33)=Sof(H33A)=Sof(H33B)=Sof(H33C)=
 FVAR(7)
 Sof(Si27)=Sof(C28)=Sof(H28D)=Sof(H28E)=Sof(H28F)=Sof(C29)=Sof(H29D)=Sof(H29E)=
 Sof(H29F)=Sof(C30)=Sof(C31)=Sof(H31D)=Sof(H31E)=Sof(H31F)=Sof(C32)=Sof(H32D)=
 Sof(H32E)=Sof(H32F)=Sof(C33)=Sof(H33D)=Sof(H33E)=Sof(H33F)=1-FVAR(8)
 Sof(Si27)=Sof(C28)=Sof(H28A)=Sof(H28B)=Sof(H28C)=Sof(C29)=Sof(H29A)=Sof(H29B)=
 Sof(H29C)=Sof(C30)=Sof(C31)=Sof(H31A)=Sof(H31B)=Sof(H31C)=Sof(C32)=Sof(H32A)=
 Sof(H32B)=Sof(H32C)=Sof(C33)=Sof(H33A)=Sof(H33B)=Sof(H33C)=FVAR(8)
 Sof(H15A)=Sof(O26)=Sof(Si27)=Sof(C28)=Sof(H28D)=Sof(H28E)=Sof(H28F)=Sof(C29)=
 Sof(H29D)=Sof(H29E)=Sof(H29F)=Sof(C30)=Sof(C31)=Sof(H31D)=Sof(H31E)=Sof(H31F)=
 Sof(C32)=Sof(H32D)=Sof(H32E)=Sof(H32F)=Sof(C33)=Sof(H33D)=Sof(H33E)=Sof(H33F)=
 1-FVAR(9)
 Sof(H15)=Sof(O26)=Sof(Si27)=Sof(C28)=Sof(H28A)=Sof(H28B)=Sof(H28C)=Sof(C29)=
 Sof(H29A)=Sof(H29B)=Sof(H29C)=Sof(C30)=Sof(C31)=Sof(H31A)=Sof(H31B)=Sof(H31C)=
 Sof(C32)=Sof(H32A)=Sof(H32B)=Sof(H32C)=Sof(C33)=Sof(H33A)=Sof(H33B)=Sof(H33C)=
 FVAR(9)
 Sof(H17C)=Sof(H17D)=Sof(O18)=Sof(Si19)=Sof(C20)=Sof(H20D)=Sof(H20E)=Sof(H20F)=
 Sof(C21)=Sof(H21D)=Sof(H21E)=Sof(H21F)=Sof(C22)=Sof(C23)=Sof(H23D)=Sof(H23E)=
 Sof(H23F)=Sof(C24)=Sof(H24D)=Sof(H24E)=Sof(H24F)=Sof(C25)=Sof(H25D)=Sof(H25E)=
 Sof(H25F)=1-FVAR(10)
 Sof(H17A)=Sof(H17B)=Sof(O18)=Sof(Si19)=Sof(C20)=Sof(H20A)=Sof(H20B)=Sof(H20C)=
 Sof(C21)=Sof(H21A)=Sof(H21B)=Sof(H21C)=Sof(C22)=Sof(C23)=Sof(H23A)=Sof(H23B)=
 Sof(H23C)=Sof(C24)=Sof(H24A)=Sof(H24B)=Sof(H24C)=Sof(C25)=Sof(H25A)=Sof(H25B)=
 Sof(H25C)=FVAR(10)
 Sof(H15A)=Sof(O26)=Sof(Si27)=Sof(C28)=Sof(H28D)=Sof(H28E)=Sof(H28F)=Sof(C29)=
 Sof(H29D)=Sof(H29E)=Sof(H29F)=Sof(C30)=Sof(C31)=Sof(H31D)=Sof(H31E)=Sof(H31F)=
 Sof(C32)=Sof(H32D)=Sof(H32E)=Sof(H32F)=Sof(C33)=Sof(H33D)=Sof(H33E)=Sof(H33F)=
 1-FVAR(11)
 Sof(H15)=Sof(O26)=Sof(Si27)=Sof(C28)=Sof(H28A)=Sof(H28B)=Sof(H28C)=Sof(C29)=
 Sof(H29A)=Sof(H29B)=Sof(H29C)=Sof(C30)=Sof(C31)=Sof(H31A)=Sof(H31B)=Sof(H31C)=
 Sof(C32)=Sof(H32A)=Sof(H32B)=Sof(H32C)=Sof(C33)=Sof(H33A)=Sof(H33B)=Sof(H33C)=
 FVAR(11)
 Sof(C14)=Sof(H14A)=Sof(H15A)=Sof(C17)=Sof(H17C)=Sof(H17D)=Sof(O18)=Sof(Si19)=
 Sof(C20)=Sof(H20D)=Sof(H20E)=Sof(H20F)=Sof(C21)=Sof(H21D)=Sof(H21E)=Sof(H21F)=
 Sof(C22)=Sof(C23)=Sof(H23D)=Sof(H23E)=Sof(H23F)=Sof(C24)=Sof(H24D)=Sof(H24E)=
 Sof(H24F)=Sof(C25)=Sof(H25D)=Sof(H25E)=Sof(H25F)=1-FVAR(12)
 Sof(C14)=Sof(H14)=Sof(H15)=Sof(C17)=Sof(H17A)=Sof(H17B)=Sof(O18)=Sof(Si19)=
 Sof(C20)=Sof(H20A)=Sof(H20B)=Sof(H20C)=Sof(C21)=Sof(H21A)=Sof(H21B)=Sof(H21C)=
 Sof(C22)=Sof(C23)=Sof(H23A)=Sof(H23B)=Sof(H23C)=Sof(C24)=Sof(H24A)=Sof(H24B)=
 Sof(H24C)=Sof(C25)=Sof(H25A)=Sof(H25B)=Sof(H25C)=FVAR(12)
 Sof(H15A)=Sof(O26)=Sof(Si27)=Sof(C28)=Sof(H28D)=Sof(H28E)=Sof(H28F)=Sof(C29)=
 Sof(H29D)=Sof(H29E)=Sof(H29F)=Sof(C30)=Sof(C31)=Sof(H31D)=Sof(H31E)=Sof(H31F)=
 Sof(C32)=Sof(H32D)=Sof(H32E)=Sof(H32F)=Sof(C33)=Sof(H33D)=Sof(H33E)=Sof(H33F)=
 1-FVAR(13)
 Sof(H15)=Sof(O26)=Sof(Si27)=Sof(C28)=Sof(H28A)=Sof(H28B)=Sof(H28C)=Sof(C29)=
 Sof(H29A)=Sof(H29B)=Sof(H29C)=Sof(C30)=Sof(C31)=Sof(H31A)=Sof(H31B)=Sof(H31C)=
 Sof(C32)=Sof(H32A)=Sof(H32B)=Sof(H32C)=Sof(C33)=Sof(H33A)=Sof(H33B)=Sof(H33C)=
 FVAR(13)
 Sof(H17C)=Sof(H17D)=Sof(O18)=Sof(Si19)=Sof(C20)=Sof(H20D)=Sof(H20E)=Sof(H20F)=
 Sof(C21)=Sof(H21D)=Sof(H21E)=Sof(H21F)=Sof(C22)=Sof(C23)=Sof(H23D)=Sof(H23E)=
 Sof(H23F)=Sof(C24)=Sof(H24D)=Sof(H24E)=Sof(H24F)=Sof(C25)=Sof(H25D)=Sof(H25E)=
 Sof(H25F)=1-FVAR(14)
 Sof(H17A)=Sof(H17B)=Sof(O18)=Sof(Si19)=Sof(C20)=Sof(H20A)=Sof(H20B)=Sof(H20C)=
 Sof(C21)=Sof(H21A)=Sof(H21B)=Sof(H21C)=Sof(C22)=Sof(C23)=Sof(H23A)=Sof(H23B)=
 Sof(H23C)=Sof(C24)=Sof(H24A)=Sof(H24B)=Sof(H24C)=Sof(C25)=Sof(H25A)=Sof(H25B)=
 Sof(H25C)=FVAR(14)
 Sof(H17C)=Sof(H17D)=Sof(O18)=Sof(Si19)=Sof(C20)=Sof(H20D)=Sof(H20E)=Sof(H20F)=
 Sof(C21)=Sof(H21D)=Sof(H21E)=Sof(H21F)=Sof(C22)=Sof(C23)=Sof(H23D)=Sof(H23E)=
 Sof(H23F)=Sof(C24)=Sof(H24D)=Sof(H24E)=Sof(H24F)=Sof(C25)=Sof(H25D)=Sof(H25E)=
 Sof(H25F)=1-FVAR(15)
 Sof(H17A)=Sof(H17B)=Sof(O18)=Sof(Si19)=Sof(C20)=Sof(H20A)=Sof(H20B)=Sof(H20C)=
 Sof(C21)=Sof(H21A)=Sof(H21B)=Sof(H21C)=Sof(C22)=Sof(C23)=Sof(H23A)=Sof(H23B)=
 Sof(H23C)=Sof(C24)=Sof(H24A)=Sof(H24B)=Sof(H24C)=Sof(C25)=Sof(H25A)=Sof(H25B)=
 Sof(H25C)=FVAR(15)
 Sof(H17C)=Sof(H17D)=Sof(O18)=Sof(Si19)=Sof(C20)=Sof(H20D)=Sof(H20E)=Sof(H20F)=
 Sof(C21)=Sof(H21D)=Sof(H21E)=Sof(H21F)=Sof(C22)=Sof(C23)=Sof(H23D)=Sof(H23E)=
 Sof(H23F)=Sof(C24)=Sof(H24D)=Sof(H24E)=Sof(H24F)=Sof(C25)=Sof(H25D)=Sof(H25E)=
 Sof(H25F)=1-FVAR(16)
 Sof(H17A)=Sof(H17B)=Sof(O18)=Sof(Si19)=Sof(C20)=Sof(H20A)=Sof(H20B)=Sof(H20C)=
 Sof(C21)=Sof(H21A)=Sof(H21B)=Sof(H21C)=Sof(C22)=Sof(C23)=Sof(H23A)=Sof(H23B)=
 Sof(H23C)=Sof(C24)=Sof(H24A)=Sof(H24B)=Sof(H24C)=Sof(C25)=Sof(H25A)=Sof(H25B)=
 Sof(H25C)=FVAR(16)
 Sof(Si27)=Sof(C28)=Sof(H28D)=Sof(H28E)=Sof(H28F)=Sof(C29)=Sof(H29D)=Sof(H29E)=
 Sof(H29F)=Sof(C30)=Sof(C31)=Sof(H31D)=Sof(H31E)=Sof(H31F)=Sof(C32)=Sof(H32D)=
 Sof(H32E)=Sof(H32F)=Sof(C33)=Sof(H33D)=Sof(H33E)=Sof(H33F)=1-FVAR(17)
 Sof(Si27)=Sof(C28)=Sof(H28A)=Sof(H28B)=Sof(H28C)=Sof(C29)=Sof(H29A)=Sof(H29B)=
 Sof(H29C)=Sof(C30)=Sof(C31)=Sof(H31A)=Sof(H31B)=Sof(H31C)=Sof(C32)=Sof(H32A)=
 Sof(H32B)=Sof(H32C)=Sof(C33)=Sof(H33A)=Sof(H33B)=Sof(H33C)=FVAR(17)
 Sof(H15A)=Sof(O26)=Sof(Si27)=Sof(C28)=Sof(H28A)=Sof(H28B)=Sof(H28C)=Sof(C29)=
 Sof(H29A)=Sof(H29B)=Sof(H29C)=Sof(C30)=Sof(C31)=Sof(H31A)=Sof(H31B)=Sof(H31C)=
 Sof(C32)=Sof(H32A)=Sof(H32B)=Sof(H32C)=Sof(C33)=Sof(H33A)=Sof(H33B)=Sof(H33C)=
 1-FVAR(18)
 Sof(H15)=Sof(O26)=Sof(Si27)=Sof(C28)=Sof(H28D)=Sof(H28E)=Sof(H28F)=Sof(C29)=
 Sof(H29D)=Sof(H29E)=Sof(H29F)=Sof(C30)=Sof(C31)=Sof(H31D)=Sof(H31E)=Sof(H31F)=
 Sof(C32)=Sof(H32D)=Sof(H32E)=Sof(H32F)=Sof(C33)=Sof(H33D)=Sof(H33E)=Sof(H33F)=
 FVAR(18)
 Fixed Sof: N(0.5) C1(0.5) C2(0.5) N(0.75) C1(0.75) C2(0.75) N(0.75) C1(0.75)
 C2(0.75) N(0.5) C1(0.5) C2(0.5) N(0.5) C1(0.5) C2(0.5) N(0.5) C1(0.5) C2(0.5)
 N(0.5) C1(0.5) C2(0.5) O(0.25)
5.a Ternary CH refined with riding coordinates:
 C12(H12), C14(H14), C15(H15), C12(H12), C14(H14), C15(H15), C12(H12),
 C14(H14), C15(H15), C12(H12), C14(H14), C15(H15A), C15(H15), C12(H12),
 C14(H14), C15(H15), C12(H12), C14(H14), C15(H15), C12(H12), C14(H14), C15(H15),
  C15(H15A), C12(H12), C14(H14), C15(H15), C15(H15A), C12(H12), C14(H14),
 C15(H15), C12(H12), C14(H14), C15(H15), C12(H12), C14(H14), C15(H15),
 C15(H15A), C12(H12), C14(H14), C15(H15), C12(H12), C14(H14), C15(H15),
 C15(H15A), C12(H12), C14(H14), C15(H15A), C15(H15), C12(H12), C14(H14),
 C15(H15), C15(H15A), C12(H12), C14(H14), C15(H15), C12(H12), C14(H14),
 C14(H14A), C15(H15), C15(H15A), C12(H12), C14(H14), C15(H15), C12(H12),
 C14(H14), C15(H15), C12(H12), C14(H14), C15(H15), C15(H15A)
5.b Secondary CH2 refined with riding coordinates:
 C16(H16A,H16B), C17(H17A,H17B), C16(H16A,H16B), C17(H17A,H17B), C16(H16A,
 H16B), C17(H17A,H17B), C16(H16A,H16B), C17(H17A,H17B), C16(H16A,H16B),
 C17(H17A,H17B), C17(H17C,H17D), C16(H16A,H16B), C17(H17A,H17B), C17(H17C,H17D),
  C16(H16A,H16B), C17(H17A,H17B), C16(H16A,H16B), C17(H17A,H17B), C17(H17C,
 H17D), C16(H16A,H16B), C17(H17A,H17B), C17(H17C,H17D), C16(H16A,H16B),
 C17(H17A,H17B), C17(H17C,H17D), C16(H16A,H16B), C17(H17A,H17B), C17(H17C,H17D),
  C16(H16A,H16B), C17(H17A,H17B), C16(H16A,H16B), C17(H17A,H17B), C16(H16A,
 H16B), C17(H17A,H17B), C16(H16A,H16B), C17(H17A,H17B), C17(H17C,H17D),
 C16(H16A,H16B), C17(H17A,H17B), C16(H16A,H16B), C17(H17A,H17B), C17(H17C,H17D),
  C16(H16A,H16B), C17(H17A,H17B), C16(H16A,H16B), C17(H17A,H17B), C16(H16A,
 H16B), C17(H17A,H17B)
5.c Me refined with riding coordinates:
 C20(H20A,H20B,H20C), C21(H21A,H21B,H21C), C23(H23A,H23B,H23C), C24(H24A,H24B,
 H24C), C25(H25A,H25B,H25C), C28(H28A,H28B,H28C), C29(H29A,H29B,H29C), C31(H31A,
 H31B,H31C), C32(H32A,H32B,H32C), C33(H33A,H33B,H33C), C28(H28D,H28E,H28F),
 C29(H29D,H29E,H29F), C31(H31D,H31E,H31F), C32(H32D,H32E,H32F), C33(H33D,H33E,
 H33F), C20(H20A,H20B,H20C), C21(H21A,H21B,H21C), C23(H23A,H23B,H23C), C24(H24A,
 H24B,H24C), C25(H25A,H25B,H25C), C28(H28A,H28B,H28C), C29(H29A,H29B,H29C),
 C31(H31A,H31B,H31C), C32(H32A,H32B,H32C), C33(H33A,H33B,H33C), C20(H20A,H20B,
 H20C), C21(H21A,H21B,H21C), C23(H23A,H23B,H23C), C24(H24A,H24B,H24C), C25(H25A,
 H25B,H25C), C28(H28A,H28B,H28C), C29(H29A,H29B,H29C), C31(H31A,H31B,H31C),
 C32(H32A,H32B,H32C), C33(H33A,H33B,H33C), C20(H20A,H20B,H20C), C21(H21A,H21B,
 H21C), C23(H23A,H23B,H23C), C24(H24A,H24B,H24C), C25(H25A,H25B,H25C), C28(H28A,
 H28B,H28C), C29(H29A,H29B,H29C), C31(H31A,H31B,H31C), C32(H32A,H32B,H32C),
 C33(H33A,H33B,H33C), C28(H28D,H28E,H28F), C29(H29D,H29E,H29F), C31(H31D,H31E,
 H31F), C32(H32D,H32E,H32F), C33(H33D,H33E,H33F), C20(H20A,H20B,H20C), C21(H21A,
 H21B,H21C), C23(H23A,H23B,H23C), C24(H24A,H24B,H24C), C25(H25A,H25B,H25C),
 C20(H20D,H20E,H20F), C21(H21D,H21E,H21F), C23(H23D,H23E,H23F), C24(H24D,H24E,
 H24F), C25(H25D,H25E,H25F), C28(H28A,H28B,H28C), C29(H29A,H29B,H29C), C31(H31A,
 H31B,H31C), C32(H32A,H32B,H32C), C33(H33A,H33B,H33C), C20(H20A,H20B,H20C),
 C21(H21A,H21B,H21C), C23(H23A,H23B,H23C), C24(H24A,H24B,H24C), C25(H25A,H25B,
 H25C), C20(H20D,H20E,H20F), C21(H21D,H21E,H21F), C23(H23D,H23E,H23F), C24(H24D,
 H24E,H24F), C25(H25D,H25E,H25F), C28(H28A,H28B,H28C), C29(H29A,H29B,H29C),
 C31(H31A,H31B,H31C), C32(H32A,H32B,H32C), C33(H33A,H33B,H33C), C20(H20A,H20B,
 H20C), C21(H21A,H21B,H21C), C23(H23A,H23B,H23C), C24(H24A,H24B,H24C), C25(H25A,
 H25B,H25C), C28(H28A,H28B,H28C), C29(H29A,H29B,H29C), C31(H31A,H31B,H31C),
 C32(H32A,H32B,H32C), C33(H33A,H33B,H33C), C28(H28D,H28E,H28F), C29(H29D,H29E,
 H29F), C31(H31D,H31E,H31F), C32(H32D,H32E,H32F), C33(H33D,H33E,H33F), C20(H20A,
 H20B,H20C), C21(H21A,H21B,H21C), C23(H23A,H23B,H23C), C24(H24A,H24B,H24C),
 C25(H25A,H25B,H25C), C20(H20D,H20E,H20F), C21(H21D,H21E,H21F), C23(H23D,H23E,
 H23F), C24(H24D,H24E,H24F), C25(H25D,H25E,H25F), C28(H28A,H28B,H28C), C29(H29A,
 H29B,H29C), C31(H31A,H31B,H31C), C32(H32A,H32B,H32C), C33(H33A,H33B,H33C),
 C28(H28D,H28E,H28F), C29(H29D,H29E,H29F), C31(H31D,H31E,H31F), C32(H32D,H32E,
 H32F), C33(H33D,H33E,H33F), C20(H20A,H20B,H20C), C21(H21A,H21B,H21C), C23(H23A,
 H23B,H23C), C24(H24A,H24B,H24C), C25(H25A,H25B,H25C), C20(H20D,H20E,H20F),
 C21(H21D,H21E,H21F), C23(H23D,H23E,H23F), C24(H24D,H24E,H24F), C25(H25D,H25E,
 H25F), C28(H28A,H28B,H28C), C29(H29A,H29B,H29C), C31(H31A,H31B,H31C), C32(H32A,
 H32B,H32C), C33(H33A,H33B,H33C), C20(H20A,H20B,H20C), C21(H21A,H21B,H21C),
 C23(H23A,H23B,H23C), C24(H24A,H24B,H24C), C25(H25A,H25B,H25C), C20(H20D,H20E,
 H20F), C21(H21D,H21E,H21F), C23(H23D,H23E,H23F), C24(H24D,H24E,H24F), C25(H25D,
 H25E,H25F), C28(H28A,H28B,H28C), C29(H29A,H29B,H29C), C31(H31A,H31B,H31C),
 C32(H32A,H32B,H32C), C33(H33A,H33B,H33C), C20(H20A,H20B,H20C), C21(H21A,H21B,
 H21C), C23(H23A,H23B,H23C), C24(H24A,H24B,H24C), C25(H25A,H25B,H25C), C20(H20D,
 H20E,H20F), C21(H21D,H21E,H21F), C23(H23D,H23E,H23F), C24(H24D,H24E,H24F),
 C25(H25D,H25E,H25F), C28(H28A,H28B,H28C), C29(H29A,H29B,H29C), C31(H31A,H31B,
 H31C), C32(H32A,H32B,H32C), C33(H33A,H33B,H33C), C28(H28D,H28E,H28F), C29(H29D,
 H29E,H29F), C31(H31D,H31E,H31F), C32(H32D,H32E,H32F), C33(H33D,H33E,H33F),
 C20(H20A,H20B,H20C), C21(H21A,H21B,H21C), C23(H23A,H23B,H23C), C24(H24A,H24B,
 H24C), C25(H25A,H25B,H25C), C28(H28A,H28B,H28C), C29(H29A,H29B,H29C), C31(H31A,
 H31B,H31C), C32(H32A,H32B,H32C), C33(H33A,H33B,H33C), C28(H28D,H28E,H28F),
 C29(H29D,H29E,H29F), C31(H31D,H31E,H31F), C32(H32D,H32E,H32F), C33(H33D,H33E,
 H33F), C20(H20A,H20B,H20C), C21(H21A,H21B,H21C), C23(H23A,H23B,H23C), C24(H24A,
 H24B,H24C), C25(H25A,H25B,H25C), C28(H28A,H28B,H28C), C29(H29A,H29B,H29C),
 C31(H31A,H31B,H31C), C32(H32A,H32B,H32C), C33(H33A,H33B,H33C), C28(H28D,H28E,
 H28F), C29(H29D,H29E,H29F), C31(H31D,H31E,H31F), C32(H32D,H32E,H32F), C33(H33D,
 H33E,H33F), C20(H20A,H20B,H20C), C21(H21A,H21B,H21C), C23(H23A,H23B,H23C),
 C24(H24A,H24B,H24C), C25(H25A,H25B,H25C), C28(H28A,H28B,H28C), C29(H29A,H29B,
 H29C), C31(H31A,H31B,H31C), C32(H32A,H32B,H32C), C33(H33A,H33B,H33C), C28(H28D,
 H28E,H28F), C29(H29D,H29E,H29F), C31(H31D,H31E,H31F), C32(H32D,H32E,H32F),
 C33(H33D,H33E,H33F), C20(H20A,H20B,H20C), C21(H21A,H21B,H21C), C23(H23A,H23B,
 H23C), C24(H24A,H24B,H24C), C25(H25A,H25B,H25C), C20(H20D,H20E,H20F), C21(H21D,
 H21E,H21F), C23(H23D,H23E,H23F), C24(H24D,H24E,H24F), C25(H25D,H25E,H25F),
 C28(H28A,H28B,H28C), C29(H29A,H29B,H29C), C31(H31A,H31B,H31C), C32(H32A,H32B,
 H32C), C33(H33A,H33B,H33C), C28(H28D,H28E,H28F), C29(H29D,H29E,H29F), C31(H31D,
 H31E,H31F), C32(H32D,H32E,H32F), C33(H33D,H33E,H33F), C20(H20A,H20B,H20C),
 C21(H21A,H21B,H21C), C23(H23A,H23B,H23C), C24(H24A,H24B,H24C), C25(H25A,H25B,
 H25C), C28(H28A,H28B,H28C), C29(H29A,H29B,H29C), C31(H31A,H31B,H31C), C32(H32A,
 H32B,H32C), C33(H33A,H33B,H33C), C20(H20A,H20B,H20C), C21(H21A,H21B,H21C),
 C23(H23A,H23B,H23C), C24(H24A,H24B,H24C), C25(H25A,H25B,H25C), C20(H20D,H20E,
 H20F), C21(H21D,H21E,H21F), C23(H23D,H23E,H23F), C24(H24D,H24E,H24F), C25(H25D,
 H25E,H25F), C28(H28A,H28B,H28C), C29(H29A,H29B,H29C), C31(H31A,H31B,H31C),
 C32(H32A,H32B,H32C), C33(H33A,H33B,H33C), C20(H20A,H20B,H20C), C21(H21A,H21B,
 H21C), C23(H23A,H23B,H23C), C24(H24A,H24B,H24C), C25(H25A,H25B,H25C), C28(H28A,
 H28B,H28C), C29(H29A,H29B,H29C), C31(H31A,H31B,H31C), C32(H32A,H32B,H32C),
 C33(H33A,H33B,H33C), C20(H20A,H20B,H20C), C21(H21A,H21B,H21C), C23(H23A,H23B,
 H23C), C24(H24A,H24B,H24C), C25(H25A,H25B,H25C), C28(H28A,H28B,H28C), C29(H29A,
 H29B,H29C), C31(H31A,H31B,H31C), C32(H32A,H32B,H32C), C33(H33A,H33B,H33C),
 C20(H20A,H20B,H20C), C21(H21A,H21B,H21C), C23(H23A,H23B,H23C), C24(H24A,H24B,
 H24C), C25(H25A,H25B,H25C), C28(H28A,H28B,H28C), C29(H29A,H29B,H29C), C31(H31A,
 H31B,H31C), C32(H32A,H32B,H32C), C33(H33A,H33B,H33C), C28(H28D,H28E,H28F),
 C29(H29D,H29E,H29F), C31(H31D,H31E,H31F), C32(H32D,H32E,H32F), C33(H33D,H33E,
 H33F)
5.d Aromatic/amide H refined with riding coordinates:
 N5(H5), C9(H9), N5(H5), C9(H9), N5(H5), C9(H9), N5(H5), C9(H9), N5(H5),
 C9(H9), N5(H5), C9(H9), N5(H5), C9(H9), N5(H5), C9(H9), N5(H5), C9(H9), N5(H5),
  C9(H9), N5(H5), C9(H9), N5(H5), C9(H9), N5(H5), C9(H9), N5(H5), C9(H9),
 N5(H5), C9(H9), N5(H5), C9(H9), N5(H5), C9(H9), N5(H5), C9(H9), N5(H5), C9(H9),
  N5(H5), C9(H9), C3(H3), C5(H5), C7(H7), C17(H17), C19(H19), C21(H21),
 C31(H31), C33(H33), C35(H35), C45(H45), C47(H47), C49(H49), C3(H3), C5(H5),
 C7(H7), C17(H17), C19(H19), C21(H21), C31(H31), C33(H33), C35(H35), C45(H45),
 C47(H47), C49(H49), C3(H3), C5(H5), C7(H7), C17(H17), C19(H19), C21(H21),
 C31(H31), C33(H33), C35(H35), C45(H45), C47(H47), C49(H49)
5.e X=CH2 refined with riding coordinates:
 N2(H2A,H2B), N2(H2A,H2B), N2(H2A,H2B), N2(H2A,H2B), N2(H2A,H2B), N2(H2A,H2B),
 N2(H2A,H2B), N2(H2A,H2B), N2(H2A,H2B), N2(H2A,H2B), N2(H2A,H2B), N2(H2A,H2B),
 N2(H2A,H2B), N2(H2A,H2B), N2(H2A,H2B), N2(H2A,H2B), N2(H2A,H2B), N2(H2A,H2B),
 N2(H2A,H2B), N2(H2A,H2B)
;
_olex2_submission_special_instructions 'No special instructions were received'

loop_
_space_group_symop_operation_xyz
'x, y, z'
'-x, y+1/2, -z'

loop_
_atom_site_label
_atom_site_type_symbol
_atom_site_fract_x
_atom_site_fract_y
_atom_site_fract_z
_atom_site_U_iso_or_equiv
_atom_site_adp_type
_atom_site_occupancy
_atom_site_site_symmetry_order
_atom_site_calc_flag
_atom_site_refinement_flags_posn
_atom_site_refinement_flags_adp
_atom_site_refinement_flags_occupancy
_atom_site_disorder_assembly
_atom_site_disorder_group
Cs1_1 Cs 0.59510(2) 0.28863(2) 0.25833(2) 0.07475(16) Uani 1 1 d . . . . .
Cs2_2 Cs 0.72904(3) 0.31476(2) 0.26298(2) 0.07335(16) Uani 1 1 d . . . . .
Cs3_3 Cs 0.85841(2) 0.34601(2) 0.27047(2) 0.07196(16) Uani 1 1 d . . . . .
O1_11 O 0.8905(3) 0.36533(14) 0.3649(2) 0.0730(16) Uani 1 1 d . . . . .
N2_11 N 0.9754(3) 0.28865(18) 0.4267(3) 0.0742(19) Uani 1 1 d . . . . .
H2A_11 H 0.979740 0.282093 0.399905 0.089 Uiso 1 1 calc R . . . .
H2B_11 H 0.988083 0.279026 0.449329 0.089 Uiso 1 1 calc R . . . .
N3_11 N 0.8928(3) 0.36601(15) 0.4402(2) 0.0628(16) Uani 1 1 d . . . . .
C4_11 C 0.9029(4) 0.35393(18) 0.4004(3) 0.065(2) Uani 1 1 d . . . . .
N5_11 N 0.9303(3) 0.32776(15) 0.3984(2) 0.0656(17) Uani 1 1 d . . . . .
H5_11 H 0.935050 0.320511 0.372118 0.079 Uiso 1 1 calc R . . . .
C6_11 C 0.9503(4) 0.3125(2) 0.4327(3) 0.070(2) Uani 1 1 d . . . . .
C7_11 C 0.9402(4) 0.32559(19) 0.4742(3) 0.069(2) Uani 1 1 d . . . . .
N8_11 N 0.9535(3) 0.31664(19) 0.5163(3) 0.080(2) Uani 1 1 d . . . . .
C9_11 C 0.9329(4) 0.3360(2) 0.5402(3) 0.080(3) Uani 1 1 d . . . . .
H9_11 H 0.934907 0.335431 0.571373 0.096 Uiso 1 1 calc R . . . .
N10_11 N 0.9078(3) 0.35786(14) 0.5178(2) 0.0653(17) Uani 1 1 d . . . . .
C11_11 C 0.9130(3) 0.35039(19) 0.4737(3) 0.064(2) Uani 1 1 d . . . . .
C12_11 C 0.8800(3) 0.38313(16) 0.5330(3) 0.072(2) Uani 1 1 d . U . . .
H12_11 H 0.844339 0.382853 0.521010 0.086 Uiso 1 1 calc R . . . .
O13_11 O 0.9055(2) 0.40835(13) 0.5189(2) 0.0749(15) Uani 1 1 d . U . . .
C14_11 C 0.9415(3) 0.4178(2) 0.5524(3) 0.086(2) Uani 1 1 d . U . . .
H14_11 H 0.934756 0.438634 0.559430 0.103 Uiso 1 1 calc R . . . .
C15_11 C 0.9318(4) 0.3994(2) 0.5930(3) 0.089(2) Uani 1 1 d . U . . .
H15_11 H 0.958589 0.384026 0.596110 0.107 Uiso 1 1 calc R . . . .
C16_11 C 0.8800(4) 0.3852(2) 0.5832(3) 0.083(2) Uani 1 1 d . U . . .
H16A_11 H 0.877616 0.365829 0.596874 0.100 Uiso 1 1 calc R . . . .
H16B_11 H 0.851779 0.397561 0.593320 0.100 Uiso 1 1 calc R . . . .
C17_11 C 0.9955(4) 0.4148(3) 0.5369(4) 0.113(4) Uani 1 1 d . U . . .
H17A_11 H 1.019746 0.418449 0.561659 0.135 Uiso 1 1 calc R . . . .
H17B_11 H 1.001264 0.394898 0.525937 0.135 Uiso 1 1 calc R . . . .
O18_11 O 1.0036(3) 0.4351(3) 0.5031(4) 0.136(3) Uani 1 1 d . U . . .
Si19_11 Si 1.05418(18) 0.43638(12) 0.47313(19) 0.1387(16) Uani 1 1 d . U . . .
C20_11 C 1.0719(8) 0.4756(3) 0.4669(9) 0.183(9) Uani 1 1 d . U . . .
H20A_11 H 1.102204 0.477147 0.448921 0.275 Uiso 1 1 calc R . . . .
H20B_11 H 1.043652 0.486096 0.452522 0.275 Uiso 1 1 calc R . . . .
H20C_11 H 1.078967 0.484058 0.495853 0.275 Uiso 1 1 calc R . . . .
C21_11 C 1.1071(6) 0.4168(5) 0.5026(8) 0.190(9) Uani 1 1 d . U . . .
H21A_11 H 1.137759 0.417402 0.484859 0.285 Uiso 1 1 calc R . . . .
H21B_11 H 1.114117 0.426129 0.530942 0.285 Uiso 1 1 calc R . . . .
H21C_11 H 1.097266 0.396523 0.507318 0.285 Uiso 1 1 calc R . . . .
C22_11 C 1.0362(5) 0.4199(4) 0.4196(4) 0.169(5) Uani 1 1 d . U . . .
C23_11 C 0.9932(8) 0.4379(6) 0.3975(8) 0.207(9) Uani 1 1 d . U . . .
H23A_11 H 1.004602 0.457931 0.393712 0.311 Uiso 1 1 calc R . . . .
H23B_11 H 0.984453 0.429473 0.368742 0.311 Uiso 1 1 calc R . . . .
H23C_11 H 0.963170 0.437567 0.415966 0.311 Uiso 1 1 calc R . . . .
C24_11 C 1.0824(8) 0.4206(7) 0.3895(8) 0.212(11) Uani 1 1 d . U . . .
H24A_11 H 1.093727 0.440712 0.385966 0.319 Uiso 1 1 calc R . . . .
H24B_11 H 1.110024 0.409055 0.402696 0.319 Uiso 1 1 calc R . . . .
H24C_11 H 1.072760 0.412517 0.360796 0.319 Uiso 1 1 calc R . . . .
C25_11 C 1.0181(10) 0.3885(4) 0.4254(8) 0.198(9) Uani 1 1 d . U . . .
H25A_11 H 0.988659 0.388173 0.444579 0.298 Uiso 1 1 calc R . . . .
H25B_11 H 1.008357 0.380325 0.396727 0.298 Uiso 1 1 calc R . . . .
H25C_11 H 1.045621 0.376864 0.438626 0.298 Uiso 1 1 calc R . . . .
O26_11 O 0.9329(4) 0.4173(2) 0.6303(2) 0.114(2) Uani 1 1 d . U . . .
Si27_11^a Si 0.9665(5) 0.4076(2) 0.6761(2) 0.142(4) Uani 0.595(15) 1 d . U P A 1
C28_11^a C 1.0351(6) 0.4024(8) 0.6671(10) 0.166(10) Uani 0.595(15) 1 d . U P A 1
H28A_11 H 1.052069 0.396860 0.694760 0.250 Uiso 0.595(15) 1 calc R . P A 1
H28B_11 H 1.039729 0.387000 0.645321 0.250 Uiso 0.595(15) 1 calc R . P A 1
H28C_11 H 1.049822 0.420503 0.656305 0.250 Uiso 0.595(15) 1 calc R . P A 1
C29_11^a C 0.9365(14) 0.3755(6) 0.7013(12) 0.176(11) Uani 0.595(15) 1 d . U P A 1
H29A_11 H 0.955919 0.369854 0.727821 0.264 Uiso 0.595(15) 1 calc R . P A 1
H29B_11 H 0.901529 0.380200 0.709141 0.264 Uiso 0.595(15) 1 calc R . P A 1
H29C_11 H 0.936209 0.359326 0.680387 0.264 Uiso 0.595(15) 1 calc R . P A 1
C30_11^a C 0.9579(9) 0.4406(4) 0.7120(6) 0.167(7) Uani 0.595(15) 1 d . U P A 1
C31_11^a C 0.9654(17) 0.4682(5) 0.6851(10) 0.205(11) Uani 0.595(15) 1 d . U P A 1
H31A_11 H 1.000591 0.469048 0.675123 0.308 Uiso 0.595(15) 1 calc R . P A 1
H31B_11 H 0.942101 0.468039 0.659551 0.308 Uiso 0.595(15) 1 calc R . P A 1
H31C_11 H 0.958463 0.485219 0.703258 0.308 Uiso 0.595(15) 1 calc R . P A 1
C32_11^a C 0.9036(9) 0.4382(8) 0.7284(12) 0.207(13) Uani 0.595(15) 1 d . U P A 1
H32A_11 H 0.900198 0.420274 0.745447 0.311 Uiso 0.595(15) 1 calc R . P A 1
H32B_11 H 0.896094 0.454915 0.746949 0.311 Uiso 0.595(15) 1 calc R . P A 1
H32C_11 H 0.879732 0.437735 0.703242 0.311 Uiso 0.595(15) 1 calc R . P A 1
C33_11^a C 0.9951(11) 0.4397(8) 0.7515(7) 0.212(12) Uani 0.595(15) 1 d . U P A 1
H33A_11 H 1.030053 0.441243 0.741314 0.317 Uiso 0.595(15) 1 calc R . P A 1
H33B_11 H 0.987963 0.455909 0.771264 0.317 Uiso 0.595(15) 1 calc R . P A 1
H33C_11 H 0.990999 0.421319 0.767285 0.317 Uiso 0.595(15) 1 calc R . P A 1
Si27_11^b Si 0.9362(5) 0.4124(3) 0.6825(3) 0.121(4) Uani 0.405(15) 1 d . . P A 2
C28_11^b C 0.940(2) 0.3728(4) 0.6939(14) 0.166(11) Uani 0.405(15) 1 d . . P A 2
H28D_11 H 0.941538 0.369577 0.725712 0.249 Uiso 0.405(15) 1 calc R . P A 2
H28E_11 H 0.909036 0.363227 0.681746 0.249 Uiso 0.405(15) 1 calc R . P A 2
H28F_11 H 0.969781 0.364578 0.680376 0.249 Uiso 0.405(15) 1 calc R . P A 2
C29_11^b C 0.8795(12) 0.4275(12) 0.7107(12) 0.203(15) Uani 0.405(15) 1 d . . P A 2
H29D_11 H 0.883039 0.424072 0.742391 0.304 Uiso 0.405(15) 1 calc R . P A 2
H29E_11 H 0.877140 0.448438 0.705209 0.304 Uiso 0.405(15) 1 calc R . P A 2
H29F_11 H 0.848585 0.417956 0.699445 0.304 Uiso 0.405(15) 1 calc R . P A 2
C30_11^b C 0.9952(9) 0.4318(6) 0.7029(8) 0.171(7) Uani 0.405(15) 1 d . . P A 2
C31_11^b C 1.0367(12) 0.4322(13) 0.6691(12) 0.186(13) Uani 0.405(15) 1 d . . P A 2
H31D_11 H 1.023385 0.440797 0.641724 0.279 Uiso 0.405(15) 1 calc R . P A 2
H31E_11 H 1.065456 0.443810 0.680203 0.279 Uiso 0.405(15) 1 calc R . P A 2
H31F_11 H 1.048098 0.412337 0.663455 0.279 Uiso 0.405(15) 1 calc R . P A 2
C32_11^b C 0.9777(18) 0.4632(6) 0.7124(17) 0.201(12) Uani 0.405(15) 1 d . . P A 2
H32D_11 H 0.950933 0.462906 0.734215 0.302 Uiso 0.405(15) 1 calc R . P A 2
H32E_11 H 1.006688 0.474565 0.723775 0.302 Uiso 0.405(15) 1 calc R . P A 2
H32F_11 H 0.964550 0.472141 0.685254 0.302 Uiso 0.405(15) 1 calc R . P A 2
C33_11^b C 1.0143(18) 0.4185(11) 0.7465(12) 0.198(15) Uani 0.405(15) 1 d . . P A 2
H33D_11 H 0.986682 0.418498 0.767579 0.297 Uiso 0.405(15) 1 calc R . P A 2
H33E_11 H 1.025504 0.398476 0.741519 0.297 Uiso 0.405(15) 1 calc R . P A 2
H33F_11 H 1.042863 0.429949 0.758267 0.297 Uiso 0.405(15) 1 calc R . P A 2
O1_12 O 0.9426(3) 0.30866(15) 0.3147(2) 0.0806(18) Uani 1 1 d . . . . .
N2_12 N 1.0134(4) 0.2563(2) 0.2057(3) 0.096(3) Uani 1 1 d . . . . .
H2A_12 H 0.998381 0.268358 0.187161 0.115 Uiso 1 1 calc R . . . .
H2B_12 H 1.032629 0.242194 0.195811 0.115 Uiso 1 1 calc R . . . .
N3_12 N 0.9838(3) 0.26815(17) 0.3383(3) 0.074(2) Uani 1 1 d . . . . .
C4_12 C 0.9682(4) 0.2860(2) 0.3066(3) 0.074(2) Uani 1 1 d . . . . .
N5_12 N 0.9780(3) 0.28086(18) 0.2626(3) 0.080(2) Uani 1 1 d . . . . .
H5_12 H 0.964078 0.292564 0.242935 0.095 Uiso 1 1 calc R . . . .
C6_12 C 1.0073(5) 0.2594(2) 0.2483(3) 0.083(3) Uani 1 1 d . . . . .
C7_12 C 1.0242(4) 0.2397(2) 0.2809(3) 0.084(3) Uani 1 1 d . . . . .
N8_12 N 1.0509(5) 0.2133(2) 0.2778(3) 0.101(3) Uani 1 1 d . . . . .
C9_12 C 1.0528(5) 0.2052(3) 0.3187(3) 0.094(3) Uani 1 1 d . . . . .
H9_12 H 1.069954 0.187927 0.327717 0.113 Uiso 1 1 calc R . . . .
N10_12 N 1.0291(3) 0.22249(17) 0.3479(2) 0.079(2) Uani 1 1 d . . . . .
C11_12 C 1.0099(4) 0.2455(2) 0.3231(3) 0.076(2) Uani 1 1 d . . . . .
C12_12 C 1.0237(4) 0.21964(18) 0.3952(3) 0.080(2) Uani 1 1 d . U . . .
H12_12 H 0.987095 0.221870 0.402810 0.095 Uiso 1 1 calc R . . . .
O13_12 O 1.0532(3) 0.24139(15) 0.4170(3) 0.0915(19) Uani 1 1 d . U . . .
C14_12 C 1.1011(3) 0.2296(2) 0.4320(4) 0.099(3) Uani 1 1 d . U . . .
H14_12 H 1.102457 0.230246 0.464793 0.118 Uiso 1 1 calc R . . . .
C15_12 C 1.1011(3) 0.1976(2) 0.4175(4) 0.092(3) Uani 1 1 d . U . . .
H15_12 H 1.118082 0.195511 0.388699 0.110 Uiso 1 1 calc R . . . .
C16_12 C 1.0437(3) 0.1906(2) 0.4123(4) 0.084(2) Uani 1 1 d . U . . .
H16A_12 H 1.037342 0.174779 0.390979 0.101 Uiso 1 1 calc R . . . .
H16B_12 H 1.028593 0.185457 0.440749 0.101 Uiso 1 1 calc R . . . .
C17_12 C 1.1438(5) 0.2484(4) 0.4148(4) 0.129(4) Uani 1 1 d . U . . .
H17A_12 H 1.138737 0.268762 0.423948 0.154 Uiso 1 1 calc R . . . .
H17B_12 H 1.176867 0.241633 0.427288 0.154 Uiso 1 1 calc R . . . .
O18_12 O 1.1443(4) 0.2466(3) 0.3679(3) 0.140(3) Uani 1 1 d . U . . .
Si19_12 Si 1.1884(2) 0.25910(14) 0.3357(2) 0.161(2) Uani 1 1 d . U . . .
C20_12 C 1.1573(7) 0.2715(5) 0.2837(5) 0.190(9) Uani 1 1 d . U . . .
H20A_12 H 1.183141 0.279046 0.264062 0.285 Uiso 1 1 calc R . . . .
H20B_12 H 1.139668 0.255105 0.269596 0.285 Uiso 1 1 calc R . . . .
H20C_12 H 1.132710 0.286817 0.290024 0.285 Uiso 1 1 calc R . . . .
C21_12 C 1.2204(9) 0.2910(4) 0.3630(8) 0.219(10) Uani 1 1 d . U . . .
H21A_12 H 1.246806 0.298525 0.343894 0.329 Uiso 1 1 calc R . . . .
H21B_12 H 1.195200 0.306162 0.368216 0.329 Uiso 1 1 calc R . . . .
H21C_12 H 1.235884 0.284808 0.390983 0.329 Uiso 1 1 calc R . . . .
C22_12 C 1.2353(5) 0.2293(3) 0.3269(5) 0.157(5) Uani 1 1 d . U . . .
C23_12 C 1.2079(7) 0.2060(4) 0.2988(8) 0.172(7) Uani 1 1 d . U . . .
H23A_12 H 1.195845 0.214594 0.271116 0.259 Uiso 1 1 calc R . . . .
H23B_12 H 1.231671 0.190164 0.292737 0.259 Uiso 1 1 calc R . . . .
H23C_12 H 1.178942 0.198342 0.314835 0.259 Uiso 1 1 calc R . . . .
C24_12 C 1.2801(8) 0.2399(6) 0.2989(9) 0.219(11) Uani 1 1 d . U . . .
H24A_12 H 1.266766 0.248588 0.271638 0.328 Uiso 1 1 calc R . . . .
H24B_12 H 1.299909 0.254380 0.315434 0.328 Uiso 1 1 calc R . . . .
H24C_12 H 1.301919 0.223364 0.291900 0.328 Uiso 1 1 calc R . . . .
C25_12 C 1.2538(10) 0.2156(6) 0.3697(7) 0.214(11) Uani 1 1 d . U . . .
H25A_12 H 1.271229 0.230255 0.387826 0.321 Uiso 1 1 calc R . . . .
H25B_12 H 1.224638 0.207925 0.385508 0.321 Uiso 1 1 calc R . . . .
H25C_12 H 1.277367 0.199747 0.363410 0.321 Uiso 1 1 calc R . . . .
O26_12 O 1.1270(3) 0.18068(18) 0.4501(3) 0.111(2) Uani 1 1 d . U . . .
Si27_12 Si 1.14451(14) 0.14617(10) 0.44376(13) 0.1119(12) Uani 1 1 d . U . . .
C28_12 C 1.0904(5) 0.1223(3) 0.4572(6) 0.127(4) Uani 1 1 d . U . . .
H28A_12 H 1.100388 0.101968 0.453505 0.190 Uiso 1 1 calc R . . . .
H28B_12 H 1.080726 0.125632 0.487610 0.190 Uiso 1 1 calc R . . . .
H28C_12 H 1.061444 0.126673 0.437467 0.190 Uiso 1 1 calc R . . . .
C29_12 C 1.1642(6) 0.1399(4) 0.3866(4) 0.122(4) Uani 1 1 d . U . . .
H29A_12 H 1.174383 0.119555 0.383121 0.183 Uiso 1 1 calc R . . . .
H29B_12 H 1.135643 0.144167 0.366373 0.183 Uiso 1 1 calc R . . . .
H29C_12 H 1.192910 0.152560 0.379942 0.183 Uiso 1 1 calc R . . . .
C30_12 C 1.1993(4) 0.1425(3) 0.4839(4) 0.138(4) Uani 1 1 d . U . . .
C31_12 C 1.1830(7) 0.1517(5) 0.5301(4) 0.168(8) Uani 1 1 d . U . . .
H31A_12 H 1.154537 0.139541 0.539181 0.251 Uiso 1 1 calc R . . . .
H31B_12 H 1.211718 0.149184 0.550830 0.251 Uiso 1 1 calc R . . . .
H31C_12 H 1.172540 0.172069 0.529630 0.251 Uiso 1 1 calc R . . . .
C32_12 C 1.2440(6) 0.1617(4) 0.4701(7) 0.163(7) Uani 1 1 d . U . . .
H32A_12 H 1.254621 0.156088 0.440719 0.245 Uiso 1 1 calc R . . . .
H32B_12 H 1.233350 0.182127 0.469814 0.245 Uiso 1 1 calc R . . . .
H32C_12 H 1.272527 0.159241 0.491014 0.245 Uiso 1 1 calc R . . . .
C33_12 C 1.2192(8) 0.1111(4) 0.4830(8) 0.182(8) Uani 1 1 d . U . . .
H33A_12 H 1.229085 0.106197 0.453134 0.273 Uiso 1 1 calc R . . . .
H33B_12 H 1.248752 0.109350 0.502968 0.273 Uiso 1 1 calc R . . . .
H33C_12 H 1.192369 0.097883 0.492360 0.273 Uiso 1 1 calc R . . . .
O1_13 O 0.9339(3) 0.31891(16) 0.2057(2) 0.089(2) Uani 1 1 d . . . . .
N2_13 N 0.9039(4) 0.3661(2) 0.0769(3) 0.097(3) Uani 1 1 d . . . . .
H2A_13 H 0.889022 0.379445 0.092762 0.117 Uiso 1 1 calc R . . . .
H2B_13 H 0.905543 0.368247 0.048244 0.117 Uiso 1 1 calc R . . . .
N3_13 N 0.9608(4) 0.29446(19) 0.1458(3) 0.081(2) Uani 1 1 d . . . . .
C4_13 C 0.9389(4) 0.3170(2) 0.1645(3) 0.076(2) Uani 1 1 d . . . . .
N5_13 N 0.9202(3) 0.34038(19) 0.1406(2) 0.078(2) Uani 1 1 d . . . . .
H5_13 H 0.905352 0.354466 0.154955 0.093 Uiso 1 1 calc R . . . .
C6_13 C 0.9236(4) 0.3430(2) 0.0958(3) 0.082(3) Uani 1 1 d . . . . .
C7_13 C 0.9482(5) 0.3202(2) 0.0762(3) 0.087(3) Uani 1 1 d . . . . .
N8_13 N 0.9581(5) 0.3150(3) 0.0318(3) 0.104(3) Uani 1 1 d . . . . .
C9_13 C 0.9793(7) 0.2895(3) 0.0332(4) 0.113(4) Uani 1 1 d . . . . .
H9_13 H 0.989760 0.279819 0.007435 0.135 Uiso 1 1 calc R . . . .
N10_13 N 0.9855(4) 0.27749(19) 0.0740(3) 0.095(3) Uani 1 1 d . . . . .
C11_13 C 0.9640(4) 0.2977(2) 0.1013(3) 0.082(3) Uani 1 1 d . . . . .
C12_13 C 1.0050(4) 0.2490(2) 0.0865(3) 0.097(3) Uani 1 1 d . U . . .
H12_13 H 0.978523 0.238169 0.102977 0.116 Uiso 1 1 calc R . . . .
O13_13 O 1.0496(3) 0.2523(2) 0.1135(2) 0.104(2) Uani 1 1 d . U . . .
C14_13 C 1.0932(4) 0.2499(3) 0.0872(4) 0.123(3) Uani 1 1 d . U . . .
H14_13 H 1.114066 0.233394 0.098909 0.147 Uiso 1 1 calc R . . . .
C15_13 C 1.0756(5) 0.2421(3) 0.0410(4) 0.124(3) Uani 1 1 d . U . . .
H15_13 H 1.075345 0.259700 0.021682 0.148 Uiso 1 1 calc R . . . .
C16_13 C 1.0215(5) 0.2307(3) 0.0470(4) 0.112(3) Uani 1 1 d . U . . .
H16A_13 H 1.021303 0.209713 0.053696 0.134 Uiso 1 1 calc R . . . .
H16B_13 H 0.999603 0.234467 0.020708 0.134 Uiso 1 1 calc R . . . .
C17_13 C 1.1244(6) 0.2772(3) 0.0924(7) 0.148(5) Uani 1 1 d . U . . .
H17A_13 H 1.135176 0.279556 0.123502 0.178 Uiso 1 1 calc R . . . .
H17B_13 H 1.155413 0.275572 0.074659 0.178 Uiso 1 1 calc R . . . .
O18_13 O 1.0957(4) 0.3018(2) 0.0785(5) 0.153(4) Uani 1 1 d . U . . .
Si19_13 Si 1.1176(2) 0.33495(13) 0.0816(3) 0.169(2) Uani 1 1 d . U . . .
C20_13 C 1.1852(5) 0.3356(5) 0.0652(9) 0.197(9) Uani 1 1 d . U . . .
H20A_13 H 1.198117 0.355539 0.067115 0.296 Uiso 1 1 calc R . . . .
H20B_13 H 1.205319 0.323073 0.084857 0.296 Uiso 1 1 calc R . . . .
H20C_13 H 1.187684 0.328622 0.034974 0.296 Uiso 1 1 calc R . . . .
C21_13 C 1.0758(6) 0.3564(4) 0.0424(7) 0.168(7) Uani 1 1 d . U . . .
H21A_13 H 1.086739 0.376726 0.042530 0.251 Uiso 1 1 calc R . . . .
H21B_13 H 1.078632 0.348404 0.012792 0.251 Uiso 1 1 calc R . . . .
H21C_13 H 1.040422 0.355180 0.051609 0.251 Uiso 1 1 calc R . . . .
C22_13 C 1.1130(6) 0.3485(4) 0.1388(5) 0.189(6) Uani 1 1 d . U . . .
C23_13 C 1.1480(12) 0.3323(6) 0.1706(9) 0.262(14) Uani 1 1 d . U . . .
H23A_13 H 1.183030 0.333413 0.160407 0.393 Uiso 1 1 calc R . . . .
H23B_13 H 1.146109 0.341093 0.199778 0.393 Uiso 1 1 calc R . . . .
H23C_13 H 1.137451 0.311940 0.172060 0.393 Uiso 1 1 calc R . . . .
C24_13 C 1.1303(10) 0.3809(4) 0.1397(10) 0.230(12) Uani 1 1 d . U . . .
H24A_13 H 1.108561 0.392268 0.119550 0.346 Uiso 1 1 calc R . . . .
H24B_13 H 1.127402 0.388638 0.169532 0.346 Uiso 1 1 calc R . . . .
H24C_13 H 1.165704 0.382290 0.130621 0.346 Uiso 1 1 calc R . . . .
C25_13 C 1.0574(7) 0.3476(8) 0.1530(10) 0.254(13) Uani 1 1 d . U . . .
H25A_13 H 1.036120 0.358311 0.131724 0.381 Uiso 1 1 calc R . . . .
H25B_13 H 1.045952 0.327399 0.154311 0.381 Uiso 1 1 calc R . . . .
H25C_13 H 1.054610 0.356552 0.182028 0.381 Uiso 1 1 calc R . . . .
O26_13 O 1.1086(5) 0.2205(3) 0.0242(3) 0.157(4) Uani 1 1 d . U . . .
Si27_13 Si 1.1327(4) 0.2232(2) -0.0249(3) 0.224(4) Uani 1 1 d . U . . .
C28_13 C 1.0781(10) 0.2209(9) -0.0655(8) 0.282(14) Uani 1 1 d . U . . .
H28A_13 H 1.090908 0.222419 -0.095318 0.423 Uiso 1 1 calc R . . . .
H28B_13 H 1.060580 0.202279 -0.062066 0.423 Uiso 1 1 calc R . . . .
H28C_13 H 1.054217 0.236801 -0.060226 0.423 Uiso 1 1 calc R . . . .
C29_13 C 1.1660(11) 0.2582(4) -0.0341(11) 0.256(13) Uani 1 1 d . U . . .
H29A_13 H 1.179524 0.258489 -0.063793 0.385 Uiso 1 1 calc R . . . .
H29B_13 H 1.142097 0.274283 -0.030697 0.385 Uiso 1 1 calc R . . . .
H29C_13 H 1.194113 0.260224 -0.012611 0.385 Uiso 1 1 calc R . . . .
C30_13 C 1.1766(8) 0.1916(4) -0.0293(6) 0.242(9) Uani 1 1 d . U . . .
C31_13 C 1.1485(13) 0.1629(5) -0.0211(12) 0.269(13) Uani 1 1 d . U . . .
H31A_13 H 1.132583 0.163627 0.007690 0.403 Uiso 1 1 calc R . . . .
H31B_13 H 1.122187 0.160031 -0.043951 0.403 Uiso 1 1 calc R . . . .
H31C_13 H 1.172719 0.146762 -0.021661 0.403 Uiso 1 1 calc R . . . .
C32_13 C 1.2189(12) 0.1955(8) 0.0071(11) 0.305(16) Uani 1 1 d . U . . .
H32A_13 H 1.203145 0.196379 0.035886 0.457 Uiso 1 1 calc R . . . .
H32B_13 H 1.242365 0.178981 0.006313 0.457 Uiso 1 1 calc R . . . .
H32C_13 H 1.237597 0.213490 0.001854 0.457 Uiso 1 1 calc R . . . .
C33_13 C 1.2011(14) 0.1902(7) -0.0740(8) 0.293(16) Uani 1 1 d . U . . .
H33A_13 H 1.219068 0.208415 -0.079511 0.439 Uiso 1 1 calc R . . . .
H33B_13 H 1.225203 0.174008 -0.074483 0.439 Uiso 1 1 calc R . . . .
H33C_13 H 1.174671 0.187277 -0.096774 0.439 Uiso 1 1 calc R . . . .
O1_14 O 0.8740(3) 0.38281(15) 0.1872(2) 0.086(2) Uani 1 1 d . . . . .
N2_14 N 0.8162(4) 0.47362(19) 0.2185(3) 0.089(3) Uani 1 1 d . . . . .
H2A_14 H 0.821660 0.469375 0.246306 0.107 Uiso 1 1 calc R . . . .
H2B_14 H 0.804736 0.490910 0.210939 0.107 Uiso 1 1 calc R . . . .
N3_14 N 0.8483(4) 0.40899(18) 0.1271(3) 0.081(2) Uani 1 1 d . . . . .
C4_14 C 0.8549(4) 0.4053(2) 0.1705(3) 0.076(2) Uani 1 1 d . . . . .
N5_14 N 0.8428(4) 0.42722(18) 0.1999(3) 0.078(2) Uani 1 1 d . . . . .
H5_14 H 0.846784 0.423638 0.228090 0.094 Uiso 1 1 calc R . . . .
C6_14 C 0.8251(4) 0.4539(2) 0.1877(3) 0.073(2) Uani 1 1 d . . . . .
C7_14 C 0.8175(4) 0.4579(2) 0.1428(3) 0.078(3) Uani 1 1 d . . . . .
N8_14 N 0.7994(4) 0.4819(2) 0.1188(3) 0.095(3) Uani 1 1 d . . . . .
C9_14 C 0.8020(5) 0.4726(2) 0.0781(3) 0.094(3) Uani 1 1 d . . . . .
H9_14 H 0.793283 0.484362 0.053416 0.112 Uiso 1 1 calc R . . . .
N10_14 N 0.8186(3) 0.44415(18) 0.0742(2) 0.082(2) Uani 1 1 d . . . . .
C11_14 C 0.8290(4) 0.4352(2) 0.1160(3) 0.082(3) Uani 1 1 d . . . . .
C12_14 C 0.8238(4) 0.4268(2) 0.0342(3) 0.088(3) Uani 1 1 d . U . . .
H12_14 H 0.799632 0.410062 0.035117 0.105 Uiso 1 1 calc R . . . .
O13_14 O 0.8737(3) 0.41616(18) 0.0305(2) 0.096(2) Uani 1 1 d . U . . .
C14_14 C 0.9000(4) 0.4312(3) -0.0029(4) 0.109(3) Uani 1 1 d . U . . .
H14_14 H 0.903215 0.417929 -0.028742 0.131 Uiso 1 1 calc R . . . .
C15_14 C 0.8664(4) 0.4569(3) -0.0165(3) 0.106(3) Uani 1 1 d . U . . .
H15A_14 H 0.873231 0.473685 0.003528 0.127 Uiso 0.431(14) 1 calc R . P B 16
H15_14 H 0.873816 0.474682 0.001268 0.127 Uiso 0.569(14) 1 calc R . P B 2
C16_14 C 0.8135(4) 0.4442(3) -0.0080(3) 0.100(3) Uani 1 1 d . U . . .
H16A_14 H 0.788055 0.459657 -0.003443 0.121 Uiso 1 1 calc R . . . .
H16B_14 H 0.801761 0.431439 -0.032316 0.121 Uiso 1 1 calc R . . . .
C17_14 C 0.9523(4) 0.4391(4) 0.0136(5) 0.132(4) Uani 1 1 d . U . . .
H17A_14 H 0.969627 0.421739 0.025907 0.158 Uiso 1 1 calc R . . . .
H17B_14 H 0.972708 0.446627 -0.010806 0.158 Uiso 1 1 calc R . . . .
O18_14 O 0.9477(4) 0.4609(3) 0.0469(3) 0.136(3) Uani 1 1 d . U . . .
Si19_14 Si 0.9803(2) 0.46194(16) 0.09288(19) 0.1536(19) Uani 1 1 d . U . . .
C20_14 C 0.9473(7) 0.4909(4) 0.1256(6) 0.158(6) Uani 1 1 d . U . . .
H20A_14 H 0.964552 0.493107 0.154271 0.237 Uiso 1 1 calc R . . . .
H20B_14 H 0.948345 0.509395 0.109746 0.237 Uiso 1 1 calc R . . . .
H20C_14 H 0.911788 0.485295 0.129894 0.237 Uiso 1 1 calc R . . . .
C21_14 C 0.9788(9) 0.4267(3) 0.1229(7) 0.168(7) Uani 1 1 d . U . . .
H21A_14 H 0.998882 0.428366 0.150204 0.252 Uiso 1 1 calc R . . . .
H21B_14 H 0.943544 0.421866 0.129605 0.252 Uiso 1 1 calc R . . . .
H21C_14 H 0.993128 0.411444 0.104515 0.252 Uiso 1 1 calc R . . . .
C22_14 C 1.0476(4) 0.4726(4) 0.0841(6) 0.178(6) Uani 1 1 d . U . . .
C23_14 C 1.0466(9) 0.5035(5) 0.0660(10) 0.224(11) Uani 1 1 d . U . . .
H23A_14 H 1.029103 0.516198 0.086518 0.335 Uiso 1 1 calc R . . . .
H23B_14 H 1.081558 0.510321 0.062437 0.335 Uiso 1 1 calc R . . . .
H23C_14 H 1.028613 0.503678 0.037541 0.335 Uiso 1 1 calc R . . . .
C24_14 C 1.0771(8) 0.4721(7) 0.1287(7) 0.203(10) Uani 1 1 d . U . . .
H24A_14 H 1.077705 0.452234 0.140246 0.304 Uiso 1 1 calc R . . . .
H24B_14 H 1.112003 0.478792 0.124486 0.304 Uiso 1 1 calc R . . . .
H24C_14 H 1.060202 0.484898 0.149451 0.304 Uiso 1 1 calc R . . . .
C25_14 C 1.0747(8) 0.4517(7) 0.0531(10) 0.249(12) Uani 1 1 d . U . . .
H25A_14 H 1.074684 0.432063 0.065669 0.373 Uiso 1 1 calc R . . . .
H25B_14 H 1.056947 0.451449 0.024538 0.373 Uiso 1 1 calc R . . . .
H25C_14 H 1.109891 0.458092 0.049434 0.373 Uiso 1 1 calc R . . . .
O26_14^p O 0.8768(10) 0.4646(5) -0.0600(5) 0.125(5) Uani 0.431(14) 1 d . U P B 16
Si27_14^p Si 0.8596(6) 0.4936(3) -0.0887(4) 0.139(4) Uani 0.431(14) 1 d . U P B 16
C28_14^p C 0.8924(15) 0.4879(9) -0.1425(7) 0.147(11) Uani 0.431(14) 1 d . U P B 16
H28A_14 H 0.884569 0.504137 -0.162277 0.220 Uiso 0.431(14) 1 calc R . P B 16
H28B_14 H 0.929215 0.486761 -0.137257 0.220 Uiso 0.431(14) 1 calc R . P B 16
H28C_14 H 0.880317 0.469744 -0.155975 0.220 Uiso 0.431(14) 1 calc R . P B 16
C29_14^p C 0.7899(7) 0.4936(9) -0.1000(13) 0.158(12) Uani 0.431(14) 1 d . U P B 16
H29A_14 H 0.780490 0.510861 -0.117005 0.236 Uiso 0.431(14) 1 calc R . P B 16
H29B_14 H 0.780545 0.476125 -0.116750 0.236 Uiso 0.431(14) 1 calc R . P B 16
H29C_14 H 0.771915 0.493632 -0.072191 0.236 Uiso 0.431(14) 1 calc R . P B 16
C30_14^p C 0.8854(11) 0.5261(5) -0.0598(9) 0.162(7) Uani 0.431(14) 1 d . U P B 16
C31_14^p C 0.9417(12) 0.5219(10) -0.0465(16) 0.182(14) Uani 0.431(14) 1 d . U P B 16
H31A_14 H 0.961275 0.517316 -0.072635 0.274 Uiso 0.431(14) 1 calc R . P B 16
H31B_14 H 0.954872 0.539788 -0.033111 0.274 Uiso 0.431(14) 1 calc R . P B 16
H31C_14 H 0.944896 0.505922 -0.025415 0.274 Uiso 0.431(14) 1 calc R . P B 16
C32_14^p C 0.8551(19) 0.5332(11) -0.0187(13) 0.178(14) Uani 0.431(14) 1 d . U P B 16
H32A_14 H 0.819168 0.535900 -0.026881 0.267 Uiso 0.431(14) 1 calc R . P B 16
H32B_14 H 0.858407 0.517231 0.002419 0.267 Uiso 0.431(14) 1 calc R . P B 16
H32C_14 H 0.868383 0.551098 -0.005277 0.267 Uiso 0.431(14) 1 calc R . P B 16
C33_14^p C 0.883(2) 0.5528(6) -0.0904(15) 0.177(14) Uani 0.431(14) 1 d . U P B 16
H33A_14 H 0.902153 0.548789 -0.116916 0.266 Uiso 0.431(14) 1 calc R . P B 16
H33B_14 H 0.847523 0.556985 -0.098429 0.266 Uiso 0.431(14) 1 calc R . P B 16
H33C_14 H 0.897977 0.569597 -0.075116 0.266 Uiso 0.431(14) 1 calc R . P B 16
O26_14^b O 0.8726(7) 0.4613(3) -0.0624(4) 0.116(4) Uani 0.569(14) 1 d . . P B 2
Si27_14^b Si 0.8980(4) 0.49095(18) -0.0832(2) 0.123(3) Uani 0.569(14) 1 d . . P B 2
C28_14^b C 0.9597(8) 0.4991(7) -0.0549(9) 0.149(9) Uani 0.569(14) 1 d . . P B 2
H28D_14 H 0.974407 0.516675 -0.067442 0.224 Uiso 0.569(14) 1 calc R . P B 2
H28E_14 H 0.954145 0.502077 -0.023521 0.224 Uiso 0.569(14) 1 calc R . P B 2
H28F_14 H 0.983078 0.482759 -0.058748 0.224 Uiso 0.569(14) 1 calc R . P B 2
C29_14^b C 0.9119(12) 0.4806(6) -0.1414(5) 0.123(8) Uani 0.569(14) 1 d . . P B 2
H29D_14 H 0.927170 0.497097 -0.156437 0.185 Uiso 0.569(14) 1 calc R . P B 2
H29E_14 H 0.935480 0.464117 -0.141433 0.185 Uiso 0.569(14) 1 calc R . P B 2
H29F_14 H 0.880116 0.475068 -0.156707 0.185 Uiso 0.569(14) 1 calc R . P B 2
C30_14^b C 0.8506(8) 0.5208(4) -0.0802(7) 0.150(6) Uani 0.569(14) 1 d . . P B 2
C31_14^b C 0.8388(13) 0.5300(8) -0.0335(7) 0.141(9) Uani 0.569(14) 1 d . . P B 2
H31D_14 H 0.870457 0.535229 -0.017865 0.212 Uiso 0.569(14) 1 calc R . P B 2
H31E_14 H 0.815845 0.546708 -0.034292 0.212 Uiso 0.569(14) 1 calc R . P B 2
H31F_14 H 0.822517 0.513831 -0.018226 0.212 Uiso 0.569(14) 1 calc R . P B 2
C32_14^b C 0.8011(9) 0.5123(8) -0.1056(10) 0.166(10) Uani 0.569(14) 1 d . . P B 2
H32D_14 H 0.809264 0.506474 -0.135491 0.248 Uiso 0.569(14) 1 calc R . P B 2
H32E_14 H 0.784630 0.496127 -0.090583 0.248 Uiso 0.569(14) 1 calc R . P B 2
H32F_14 H 0.777957 0.529004 -0.106649 0.248 Uiso 0.569(14) 1 calc R . P B 2
C33_14^b C 0.8697(16) 0.5476(6) -0.1059(13) 0.194(13) Uani 0.569(14) 1 d . . P B 2
H33D_14 H 0.877370 0.541929 -0.135959 0.291 Uiso 0.569(14) 1 calc R . P B 2
H33E_14 H 0.843196 0.562620 -0.106468 0.291 Uiso 0.569(14) 1 calc R . P B 2
H33F_14 H 0.900458 0.555344 -0.091371 0.291 Uiso 0.569(14) 1 calc R . P B 2
O1_15 O 0.8554(3) 0.41319(14) 0.2861(2) 0.0757(16) Uani 1 1 d . . . . .
N2_15 N 0.8544(3) 0.42477(17) 0.4349(3) 0.0721(19) Uani 1 1 d . . . . .
H2A_15 H 0.868142 0.407367 0.436590 0.086 Uiso 1 1 calc R . . . .
H2B_15 H 0.848399 0.434569 0.459010 0.086 Uiso 1 1 calc R . . . .
N3_15 N 0.8196(3) 0.45587(16) 0.3090(3) 0.0719(19) Uani 1 1 d . . . . .
C4_15 C 0.8427(4) 0.42983(19) 0.3170(3) 0.069(2) Uani 1 1 d . . . . .
N5_15 N 0.8526(3) 0.42063(16) 0.3587(2) 0.0630(16) Uani 1 1 d . . . . .
H5_15 H 0.866226 0.403308 0.361948 0.076 Uiso 1 1 calc R . . . .
C6_15 C 0.8429(4) 0.43616(19) 0.3962(3) 0.067(2) Uani 1 1 d . . . . .
C7_15 C 0.8202(3) 0.46292(19) 0.3888(3) 0.066(2) Uani 1 1 d . . . . .
N8_15 N 0.8028(3) 0.48398(17) 0.4177(3) 0.074(2) Uani 1 1 d . . . . .
C9_15 C 0.7825(4) 0.5035(2) 0.3911(3) 0.075(2) Uani 1 1 d . . . . .
H9_15 H 0.766835 0.520754 0.401304 0.090 Uiso 1 1 calc R . . . .
N10_15 N 0.7857(3) 0.49697(14) 0.3475(2) 0.0701(19) Uani 1 1 d . . . . .
C11_15 C 0.8103(4) 0.47057(18) 0.3454(3) 0.068(2) Uani 1 1 d . . . . .
C12_15 C 0.7658(3) 0.51257(17) 0.3090(3) 0.076(2) Uani 1 1 d . U . . .
H12_15 H 0.745960 0.498699 0.289997 0.092 Uiso 1 1 calc R . . . .
O13_15 O 0.8070(3) 0.52355(13) 0.2848(2) 0.0807(16) Uani 1 1 d . U . . .
C14_15 C 0.8108(3) 0.55439(18) 0.2901(4) 0.091(2) Uani 1 1 d . U . . .
H14_15 H 0.802967 0.563710 0.261102 0.109 Uiso 1 1 calc R . . . .
C15_15 C 0.7696(4) 0.56365(16) 0.3224(4) 0.088(2) Uani 1 1 d . U . . .
H15_15 H 0.784212 0.565676 0.352838 0.105 Uiso 1 1 calc R . . . .
C16_15 C 0.7319(3) 0.53834(17) 0.3196(4) 0.085(2) Uani 1 1 d . U . . .
H16A_15 H 0.714750 0.535452 0.347888 0.102 Uiso 1 1 calc R . . . .
H16B_15 H 0.705879 0.541583 0.296186 0.102 Uiso 1 1 calc R . . . .
C17_15 C 0.8645(4) 0.5620(3) 0.3036(4) 0.119(3) Uani 1 1 d . U . . .
H17A_15 H 0.888463 0.552754 0.283232 0.142 Uiso 0.581(15) 1 calc R . P C 1
H17B_15 H 0.869273 0.583286 0.301927 0.142 Uiso 0.581(15) 1 calc R . P C 1
H17C_15 H 0.888409 0.550671 0.285683 0.142 Uiso 0.419(15) 1 calc R . P C 2
H17D_15 H 0.870534 0.582859 0.297847 0.142 Uiso 0.419(15) 1 calc R . P C 2
O18_15^a O 0.8751(6) 0.5522(5) 0.3474(5) 0.123(5) Uani 0.581(15) 1 d . U P C 1
Si19_15^a Si 0.9328(4) 0.5580(2) 0.3691(4) 0.130(3) Uani 0.581(15) 1 d . U P C 1
C20_15^a C 0.9804(10) 0.5340(6) 0.3424(9) 0.152(9) Uani 0.581(15) 1 d . U P C 1
H20A_15 H 1.014223 0.537641 0.355490 0.228 Uiso 0.581(15) 1 calc R . P C 1
H20B_15 H 0.971144 0.513649 0.346879 0.228 Uiso 0.581(15) 1 calc R . P C 1
H20C_15 H 0.980935 0.538198 0.310902 0.228 Uiso 0.581(15) 1 calc R . P C 1
C21_15^a C 0.9493(12) 0.5969(4) 0.3625(12) 0.177(11) Uani 0.581(15) 1 d . U P C 1
H21A_15 H 0.983305 0.600497 0.375234 0.266 Uiso 0.581(15) 1 calc R . P C 1
H21B_15 H 0.948982 0.601917 0.331267 0.266 Uiso 0.581(15) 1 calc R . P C 1
H21C_15 H 0.924406 0.608932 0.377632 0.266 Uiso 0.581(15) 1 calc R . P C 1
C22_15^a C 0.9255(7) 0.5480(4) 0.4284(5) 0.138(6) Uani 0.581(15) 1 d . U P C 1
C23_15^a C 0.9218(10) 0.5150(4) 0.4315(10) 0.141(9) Uani 0.581(15) 1 d . U P C 1
H23A_15 H 0.952745 0.506206 0.420042 0.211 Uiso 0.581(15) 1 calc R . P C 1
H23B_15 H 0.918059 0.509288 0.462254 0.211 Uiso 0.581(15) 1 calc R . P C 1
H23C_15 H 0.892219 0.508208 0.414249 0.211 Uiso 0.581(15) 1 calc R . P C 1
C24_15^a C 0.9715(11) 0.5581(8) 0.4564(10) 0.181(12) Uani 0.581(15) 1 d . U P C 1
H24A_15 H 0.974374 0.579317 0.454692 0.272 Uiso 0.581(15) 1 calc R . P C 1
H24B_15 H 0.966996 0.552334 0.486990 0.272 Uiso 0.581(15) 1 calc R . P C 1
H24C_15 H 1.002590 0.549243 0.445355 0.272 Uiso 0.581(15) 1 calc R . P C 1
C25_15^a C 0.8770(9) 0.5617(7) 0.4463(9) 0.146(9) Uani 0.581(15) 1 d . U P C 1
H25A_15 H 0.879408 0.582856 0.444318 0.220 Uiso 0.581(15) 1 calc R . P C 1
H25B_15 H 0.847466 0.554917 0.429067 0.220 Uiso 0.581(15) 1 calc R . P C 1
H25C_15 H 0.873306 0.555997 0.477072 0.220 Uiso 0.581(15) 1 calc R . P C 1
O18_15^b O 0.8741(7) 0.5561(7) 0.3488(6) 0.126(5) Uani 0.419(15) 1 d . . P C 2
Si19_15^b Si 0.9300(5) 0.5434(4) 0.3664(5) 0.150(5) Uani 0.419(15) 1 d . . P C 2
C20_15^b C 0.9282(13) 0.5032(4) 0.3673(14) 0.157(13) Uani 0.419(15) 1 d . . P C 2
H20D_15 H 0.961161 0.495690 0.377766 0.235 Uiso 0.419(15) 1 calc R . P C 2
H20E_15 H 0.901539 0.496668 0.387052 0.235 Uiso 0.419(15) 1 calc R . P C 2
H20F_15 H 0.920845 0.495884 0.337656 0.235 Uiso 0.419(15) 1 calc R . P C 2
C21_15^b C 0.9809(11) 0.5574(9) 0.3304(12) 0.151(11) Uani 0.419(15) 1 d . . P C 2
H21D_15 H 1.013974 0.549931 0.340688 0.227 Uiso 0.419(15) 1 calc R . P C 2
H21E_15 H 0.974261 0.550932 0.300163 0.227 Uiso 0.419(15) 1 calc R . P C 2
H21F_15 H 0.981222 0.578642 0.331380 0.227 Uiso 0.419(15) 1 calc R . P C 2
C22_15^b C 0.9369(10) 0.5585(6) 0.4236(6) 0.142(6) Uani 0.419(15) 1 d . . P C 2
C23_15^b C 0.8907(15) 0.5501(11) 0.4505(12) 0.155(11) Uani 0.419(15) 1 d . . P C 2
H23D_15 H 0.888171 0.528947 0.452194 0.232 Uiso 0.419(15) 1 calc R . P C 2
H23E_15 H 0.894457 0.558170 0.480173 0.232 Uiso 0.419(15) 1 calc R . P C 2
H23F_15 H 0.859744 0.557954 0.436378 0.232 Uiso 0.419(15) 1 calc R . P C 2
C24_15^b C 0.9853(14) 0.5458(11) 0.4456(13) 0.165(13) Uani 0.419(15) 1 d . . P C 2
H24D_15 H 1.014952 0.551111 0.428422 0.247 Uiso 0.419(15) 1 calc R . P C 2
H24E_15 H 0.989263 0.553581 0.475368 0.247 Uiso 0.419(15) 1 calc R . P C 2
H24F_15 H 0.982447 0.524602 0.446891 0.247 Uiso 0.419(15) 1 calc R . P C 2
C25_15^b C 0.9415(18) 0.5916(6) 0.4206(15) 0.178(13) Uani 0.419(15) 1 d . . P C 2
H25D_15 H 0.971205 0.596686 0.403301 0.267 Uiso 0.419(15) 1 calc R . P C 2
H25E_15 H 0.910753 0.599596 0.406342 0.267 Uiso 0.419(15) 1 calc R . P C 2
H25F_15 H 0.945465 0.599813 0.450137 0.267 Uiso 0.419(15) 1 calc R . P C 2
O26_15 O 0.7460(3) 0.59004(12) 0.3082(3) 0.099(2) Uani 1 1 d . U . . .
Si27_15 Si 0.74872(16) 0.62150(7) 0.33362(14) 0.1072(11) Uani 1 1 d . U . . .
C28_15 C 0.7072(6) 0.6202(4) 0.3814(4) 0.134(5) Uani 1 1 d . U . . .
H28A_15 H 0.708581 0.638827 0.396818 0.201 Uiso 1 1 calc R . . . .
H28B_15 H 0.672172 0.616223 0.371561 0.201 Uiso 1 1 calc R . . . .
H28C_15 H 0.718811 0.604706 0.401359 0.201 Uiso 1 1 calc R . . . .
C29_15 C 0.8150(4) 0.6297(3) 0.3517(6) 0.132(5) Uani 1 1 d . U . . .
H29A_15 H 0.816033 0.648478 0.366708 0.198 Uiso 1 1 calc R . . . .
H29B_15 H 0.827260 0.614489 0.371773 0.198 Uiso 1 1 calc R . . . .
H29C_15 H 0.836833 0.630401 0.326030 0.198 Uiso 1 1 calc R . . . .
C30_15 C 0.7265(6) 0.6488(2) 0.2910(4) 0.138(4) Uani 1 1 d . U . . .
C31_15 C 0.6728(7) 0.6409(4) 0.2755(8) 0.174(8) Uani 1 1 d . U . . .
H31A_15 H 0.672664 0.621231 0.263320 0.261 Uiso 1 1 calc R . . . .
H31B_15 H 0.649818 0.641803 0.300306 0.261 Uiso 1 1 calc R . . . .
H31C_15 H 0.661337 0.654672 0.252792 0.261 Uiso 1 1 calc R . . . .
C32_15 C 0.7619(9) 0.6466(5) 0.2516(6) 0.187(8) Uani 1 1 d . U . . .
H32A_15 H 0.796705 0.651574 0.261014 0.281 Uiso 1 1 calc R . . . .
H32B_15 H 0.761239 0.626687 0.240188 0.281 Uiso 1 1 calc R . . . .
H32C_15 H 0.750358 0.660020 0.228571 0.281 Uiso 1 1 calc R . . . .
C33_15 C 0.7284(11) 0.6794(3) 0.3102(8) 0.201(10) Uani 1 1 d . U . . .
H33A_15 H 0.763328 0.683893 0.319939 0.302 Uiso 1 1 calc R . . . .
H33B_15 H 0.717360 0.693415 0.287793 0.302 Uiso 1 1 calc R . . . .
H33C_15 H 0.705841 0.680546 0.335307 0.302 Uiso 1 1 calc R . . . .
O1_16 O 0.8091(3) 0.30188(14) 0.34880(19) 0.0719(15) Uani 1 1 d . . . . .
N2_16 N 0.7574(3) 0.36935(16) 0.4479(2) 0.0654(17) Uani 1 1 d . . . . .
H2A_16 H 0.748757 0.380054 0.424979 0.078 Uiso 1 1 calc R . . . .
H2B_16 H 0.752897 0.375988 0.474552 0.078 Uiso 1 1 calc R . . . .
N3_16 N 0.8205(3) 0.28806(15) 0.4203(2) 0.0624(16) Uani 1 1 d . . . . .
C4_16 C 0.8049(4) 0.30664(19) 0.3894(3) 0.066(2) Uani 1 1 d . . . . .
N5_16 N 0.7839(3) 0.33353(16) 0.4000(2) 0.0636(17) Uani 1 1 d . . . . .
H5_16 H 0.774200 0.344960 0.378226 0.076 Uiso 1 1 calc R . . . .
C6_16 C 0.7772(3) 0.34342(18) 0.4421(3) 0.0585(18) Uani 1 1 d . . . . .
C7_16 C 0.7937(3) 0.32415(17) 0.4743(3) 0.0581(18) Uani 1 1 d . . . . .
N8_16 N 0.7943(3) 0.32630(15) 0.5203(2) 0.0641(17) Uani 1 1 d . . . . .
C9_16 C 0.8133(4) 0.30163(19) 0.5329(3) 0.067(2) Uani 1 1 d . . . . .
H9_16 H 0.818271 0.296774 0.562940 0.080 Uiso 1 1 calc R . . . .
N10_16 N 0.8256(3) 0.28311(13) 0.4998(2) 0.0631(16) Uani 1 1 d . . . . .
C11_16 C 0.8131(3) 0.29775(17) 0.4612(3) 0.0606(19) Uani 1 1 d . . . . .
C12_16 C 0.8426(3) 0.25296(16) 0.5024(3) 0.0698(19) Uani 1 1 d . U . . .
H12_16 H 0.832126 0.242585 0.474866 0.084 Uiso 1 1 calc R . . . .
O13_16 O 0.8180(2) 0.24018(13) 0.53847(19) 0.0746(15) Uani 1 1 d . U . . .
C14_16 C 0.8544(3) 0.2245(2) 0.5649(3) 0.081(2) Uani 1 1 d . U . . .
H14_16 H 0.857702 0.204467 0.552740 0.097 Uiso 1 1 calc R . . . .
C15_16 C 0.9044(3) 0.24043(19) 0.5588(3) 0.081(2) Uani 1 1 d . U . . .
H15_16 H 0.906205 0.258042 0.577913 0.097 Uiso 1 1 calc R . . . .
C16_16 C 0.9001(3) 0.2493(2) 0.5103(3) 0.082(2) Uani 1 1 d . U . . .
H16A_16 H 0.918432 0.267665 0.504932 0.098 Uiso 1 1 calc R . . . .
H16B_16 H 0.913952 0.233964 0.491093 0.098 Uiso 1 1 calc R . . . .
C17_16 C 0.8364(5) 0.2223(3) 0.6106(3) 0.111(3) Uani 1 1 d . U . . .
H17A_16 H 0.864370 0.215608 0.630399 0.133 Uiso 0.680(10) 1 calc R . P D 1
H17B_16 H 0.824727 0.241519 0.620905 0.133 Uiso 0.680(10) 1 calc R . P D 1
H17C_16 H 0.853158 0.205088 0.623872 0.133 Uiso 0.320(10) 1 calc R . P D 2
H17D_16 H 0.849941 0.239466 0.626605 0.133 Uiso 0.320(10) 1 calc R . P D 2
O18_16^a O 0.7948(4) 0.2017(2) 0.6105(4) 0.099(3) Uani 0.680(10) 1 d . U P D 1
Si19_16^a Si 0.7421(2) 0.19996(11) 0.64033(18) 0.1028(19) Uani 0.680(10) 1 d . U P D 1
C20_16^a C 0.7269(9) 0.2373(3) 0.6596(6) 0.115(6) Uani 0.680(10) 1 d . U P D 1
H20A_16 H 0.696155 0.236780 0.677141 0.173 Uiso 0.680(10) 1 calc R . P D 1
H20B_16 H 0.755380 0.244773 0.677592 0.173 Uiso 0.680(10) 1 calc R . P D 1
H20C_16 H 0.721240 0.250053 0.634207 0.173 Uiso 0.680(10) 1 calc R . P D 1
C21_16^a C 0.6900(7) 0.1876(4) 0.6029(7) 0.116(6) Uani 0.680(10) 1 d . U P D 1
H21A_16 H 0.658367 0.186254 0.619164 0.174 Uiso 0.680(10) 1 calc R . P D 1
H21B_16 H 0.685703 0.201426 0.578778 0.174 Uiso 0.680(10) 1 calc R . P D 1
H21C_16 H 0.698503 0.168422 0.591114 0.174 Uiso 0.680(10) 1 calc R . P D 1
C22_16^a C 0.7559(6) 0.1750(3) 0.6867(5) 0.130(5) Uani 0.680(10) 1 d . U P D 1
C23_16^a C 0.7982(10) 0.1878(6) 0.7166(7) 0.170(8) Uani 0.680(10) 1 d . U P D 1
H23A_16 H 0.787847 0.207022 0.726818 0.254 Uiso 0.680(10) 1 calc R . P D 1
H23B_16 H 0.804004 0.174979 0.741849 0.254 Uiso 0.680(10) 1 calc R . P D 1
H23C_16 H 0.829572 0.189504 0.700064 0.254 Uiso 0.680(10) 1 calc R . P D 1
C24_16^a C 0.7082(9) 0.1709(7) 0.7147(9) 0.168(10) Uani 0.680(10) 1 d . U P D 1
H24A_16 H 0.697069 0.189789 0.725730 0.252 Uiso 0.680(10) 1 calc R . P D 1
H24B_16 H 0.680913 0.162212 0.696696 0.252 Uiso 0.680(10) 1 calc R . P D 1
H24C_16 H 0.716435 0.158083 0.739555 0.252 Uiso 0.680(10) 1 calc R . P D 1
C25_16^a C 0.7715(10) 0.1450(4) 0.6705(9) 0.169(9) Uani 0.680(10) 1 d . U P D 1
H25A_16 H 0.744396 0.137057 0.651527 0.254 Uiso 0.680(10) 1 calc R . P D 1
H25B_16 H 0.802861 0.146676 0.653923 0.254 Uiso 0.680(10) 1 calc R . P D 1
H25C_16 H 0.777292 0.132151 0.695707 0.254 Uiso 0.680(10) 1 calc R . P D 1
O18_16^b O 0.7853(6) 0.2204(6) 0.6198(7) 0.116(5) Uani 0.320(10) 1 d . . P D 2
Si19_16^b Si 0.7783(5) 0.1980(3) 0.6621(4) 0.116(4) Uani 0.320(10) 1 d . . P D 2
C20_16^b C 0.8100(15) 0.1626(6) 0.6513(16) 0.145(12) Uani 0.320(10) 1 d . . P D 2
H20D_16 H 0.805637 0.149687 0.676384 0.217 Uiso 0.320(10) 1 calc R . P D 2
H20E_16 H 0.794747 0.153770 0.624893 0.217 Uiso 0.320(10) 1 calc R . P D 2
H20F_16 H 0.846373 0.165890 0.646814 0.217 Uiso 0.320(10) 1 calc R . P D 2
C21_16^b C 0.8057(16) 0.2135(10) 0.7134(8) 0.148(13) Uani 0.320(10) 1 d . . P D 2
H21D_16 H 0.800891 0.199775 0.737576 0.222 Uiso 0.320(10) 1 calc R . P D 2
H21E_16 H 0.842086 0.217037 0.709866 0.222 Uiso 0.320(10) 1 calc R . P D 2
H21F_16 H 0.788562 0.231811 0.720053 0.222 Uiso 0.320(10) 1 calc R . P D 2
C22_16^b C 0.7071(6) 0.1939(6) 0.6606(9) 0.127(6) Uani 0.320(10) 1 d . . P D 2
C23_16^b C 0.6923(15) 0.1812(11) 0.6154(12) 0.127(12) Uani 0.320(10) 1 d . . P D 2
H23D_16 H 0.704366 0.194085 0.592225 0.190 Uiso 0.320(10) 1 calc R . P D 2
H23E_16 H 0.707827 0.162007 0.612214 0.190 Uiso 0.320(10) 1 calc R . P D 2
H23F_16 H 0.655193 0.179415 0.612847 0.190 Uiso 0.320(10) 1 calc R . P D 2
C24_16^b C 0.6877(15) 0.1734(10) 0.6957(14) 0.140(13) Uani 0.320(10) 1 d . . P D 2
H24D_16 H 0.703095 0.154188 0.691895 0.209 Uiso 0.320(10) 1 calc R . P D 2
H24E_16 H 0.696986 0.180972 0.724786 0.209 Uiso 0.320(10) 1 calc R . P D 2
H24F_16 H 0.650645 0.171763 0.692828 0.209 Uiso 0.320(10) 1 calc R . P D 2
C25_16^b C 0.6848(14) 0.2245(8) 0.6642(13) 0.147(13) Uani 0.320(10) 1 d . . P D 2
H25D_16 H 0.698425 0.236777 0.641053 0.220 Uiso 0.320(10) 1 calc R . P D 2
H25E_16 H 0.647703 0.223485 0.661006 0.220 Uiso 0.320(10) 1 calc R . P D 2
H25F_16 H 0.694044 0.232694 0.692964 0.220 Uiso 0.320(10) 1 calc R . P D 2
O26_16 O 0.9445(3) 0.22149(16) 0.5692(3) 0.096(2) Uani 1 1 d . U . . .
Si27_16 Si 1.00372(14) 0.23077(8) 0.58240(12) 0.1020(10) Uani 1 1 d . U . . .
C28_16 C 1.0312(6) 0.2510(3) 0.5362(5) 0.124(4) Uani 1 1 d . U . . .
H28A_16 H 1.066234 0.256576 0.543762 0.186 Uiso 1 1 calc R . . . .
H28B_16 H 1.030908 0.238683 0.509966 0.186 Uiso 1 1 calc R . . . .
H28C_16 H 1.010894 0.268486 0.530295 0.186 Uiso 1 1 calc R . . . .
C29_16 C 1.0046(7) 0.2530(5) 0.6333(5) 0.162(7) Uani 1 1 d . U . . .
H29A_16 H 1.039696 0.258401 0.641012 0.243 Uiso 1 1 calc R . . . .
H29B_16 H 0.984223 0.270545 0.628545 0.243 Uiso 1 1 calc R . . . .
H29C_16 H 0.990283 0.241656 0.657342 0.243 Uiso 1 1 calc R . . . .
C30_16 C 1.0357(5) 0.1946(2) 0.5902(4) 0.131(4) Uani 1 1 d . U . . .
C31_16 C 1.0338(8) 0.1773(3) 0.5472(5) 0.147(5) Uani 1 1 d . U . . .
H31A_16 H 0.998250 0.174445 0.537759 0.220 Uiso 1 1 calc R . . . .
H31B_16 H 1.051759 0.188035 0.524516 0.220 Uiso 1 1 calc R . . . .
H31C_16 H 1.050063 0.158402 0.551835 0.220 Uiso 1 1 calc R . . . .
C32_16 C 1.0072(8) 0.1778(4) 0.6257(7) 0.196(10) Uani 1 1 d . U . . .
H32A_16 H 1.008400 0.188848 0.653145 0.294 Uiso 1 1 calc R . . . .
H32B_16 H 0.971723 0.175002 0.616139 0.294 Uiso 1 1 calc R . . . .
H32C_16 H 1.023421 0.158869 0.630299 0.294 Uiso 1 1 calc R . . . .
C33_16 C 1.0911(5) 0.1993(5) 0.6053(7) 0.187(8) Uani 1 1 d . U . . .
H33A_16 H 1.091945 0.210366 0.632786 0.281 Uiso 1 1 calc R . . . .
H33B_16 H 1.107523 0.180428 0.610105 0.281 Uiso 1 1 calc R . . . .
H33C_16 H 1.109218 0.210061 0.582785 0.281 Uiso 1 1 calc R . . . .
O1_17 O 0.8374(3) 0.27197(16) 0.2531(2) 0.087(2) Uani 1 1 d . . . . .
N2_17 N 0.8734(3) 0.23745(16) 0.3907(2) 0.0708(19) Uani 1 1 d . . . . .
H2A_17 H 0.858306 0.253090 0.400699 0.085 Uiso 1 1 calc R . . . .
H2B_17 H 0.886592 0.224698 0.409215 0.085 Uiso 1 1 calc R . . . .
N3_17 N 0.8778(4) 0.22850(19) 0.2544(3) 0.084(2) Uani 1 1 d . . . . .
C4_17 C 0.8572(4) 0.2515(2) 0.2739(3) 0.078(3) Uani 1 1 d . . . . .
N5_17 N 0.8558(3) 0.25281(17) 0.3200(2) 0.0709(19) Uani 1 1 d . . . . .
H5_17 H 0.840342 0.267778 0.331624 0.085 Uiso 1 1 calc R . . . .
C6_17 C 0.8762(4) 0.2331(2) 0.3477(3) 0.068(2) Uani 1 1 d . . . . .
C7_17 C 0.8998(4) 0.2091(2) 0.3279(3) 0.073(2) Uani 1 1 d . . . . .
N8_17 N 0.9226(4) 0.18531(19) 0.3452(3) 0.086(2) Uani 1 1 d . . . . .
C9_17 C 0.9344(5) 0.1697(2) 0.3096(3) 0.091(3) Uani 1 1 d . . . . .
H9_17 H 0.950134 0.151148 0.311054 0.109 Uiso 1 1 calc R . . . .
N10_17 N 0.9216(4) 0.18325(18) 0.2709(2) 0.085(2) Uani 1 1 d . . . . .
C11_17 C 0.8971(4) 0.2088(2) 0.2824(3) 0.079(3) Uani 1 1 d . . . . .
C12_17 C 0.9276(5) 0.1719(2) 0.2272(3) 0.097(3) Uani 1 1 d . U . . .
H12_17 H 0.898868 0.179783 0.208859 0.117 Uiso 1 1 calc R . . . .
O13_17 O 0.9217(4) 0.14205(17) 0.2279(3) 0.111(2) Uani 1 1 d . U . . .
C14_17 C 0.9650(4) 0.1300(2) 0.2049(5) 0.117(3) Uani 1 1 d . U . . .
H14_17 H 0.956087 0.127697 0.173031 0.141 Uiso 1 1 calc R . . . .
C15_17 C 1.0079(4) 0.1523(2) 0.2106(4) 0.114(3) Uani 1 1 d . U . . .
H15_17 H 1.021381 0.151599 0.241558 0.136 Uiso 0.546(11) 1 calc R . P E 1
H15A_17 H 1.024712 0.151340 0.240354 0.136 Uiso 0.454(11) 1 calc R . P E 2
C16_17 C 0.9765(5) 0.1798(2) 0.2041(5) 0.115(4) Uani 1 1 d . U . . .
H16A_17 H 0.970038 0.183900 0.172537 0.137 Uiso 1 1 calc R . . . .
H16B_17 H 0.993375 0.196830 0.217937 0.137 Uiso 1 1 calc R . . . .
C17_17 C 0.9769(5) 0.1010(2) 0.2246(7) 0.142(5) Uani 1 1 d . U . . .
H17A_17 H 1.006088 0.092123 0.209669 0.171 Uiso 1 1 calc R . . . .
H17B_17 H 0.986167 0.103253 0.256117 0.171 Uiso 1 1 calc R . . . .
O18_17 O 0.9327(5) 0.0825(2) 0.2198(6) 0.182(5) Uani 1 1 d . U . . .
Si19_17 Si 0.9393(4) 0.04772(14) 0.2217(4) 0.228(4) Uani 1 1 d . U . . .
C20_17 C 0.9803(9) 0.0347(7) 0.1777(9) 0.256(14) Uani 1 1 d . U . . .
H20A_17 H 0.983702 0.013581 0.179672 0.384 Uiso 1 1 calc R . . . .
H20B_17 H 0.965090 0.039965 0.149173 0.384 Uiso 1 1 calc R . . . .
H20C_17 H 1.013965 0.043716 0.180889 0.384 Uiso 1 1 calc R . . . .
C21_17 C 0.9703(13) 0.0388(6) 0.2773(7) 0.282(15) Uani 1 1 d . U . . .
H21A_17 H 0.975091 0.017736 0.279777 0.423 Uiso 1 1 calc R . . . .
H21B_17 H 1.003439 0.048472 0.279857 0.423 Uiso 1 1 calc R . . . .
H21C_17 H 0.948420 0.045521 0.300787 0.423 Uiso 1 1 calc R . . . .
C23_17 C 0.8508(11) 0.0400(10) 0.1776(10) 0.340(18) Uani 1 1 d . U . . .
H23A_17 H 0.869716 0.030645 0.154204 0.510 Uiso 1 1 calc R . . . .
H23B_17 H 0.815204 0.033706 0.176031 0.510 Uiso 1 1 calc R . . . .
H23C_17 H 0.852421 0.061136 0.174114 0.510 Uiso 1 1 calc R . . . .
C22_17 C 0.8741(6) 0.0316(4) 0.2220(8) 0.240(9) Uani 1 1 d . U . . .
C24_17 C 0.8824(12) -0.0012(4) 0.2266(13) 0.270(14) Uani 1 1 d . U . . .
H24A_17 H 0.897456 -0.005463 0.255640 0.405 Uiso 1 1 calc R . . . .
H24B_17 H 0.849751 -0.011278 0.223320 0.405 Uiso 1 1 calc R . . . .
H24C_17 H 0.905456 -0.007887 0.203882 0.405 Uiso 1 1 calc R . . . .
C25_17 C 0.8478(9) 0.0449(6) 0.2615(10) 0.236(12) Uani 1 1 d . U . . .
H25A_17 H 0.865046 0.038378 0.288623 0.354 Uiso 1 1 calc R . . . .
H25B_17 H 0.849414 0.066072 0.259643 0.354 Uiso 1 1 calc R . . . .
H25C_17 H 0.812197 0.038642 0.261561 0.354 Uiso 1 1 calc R . . . .
O26_17^a O 1.0486(4) 0.1491(5) 0.1815(6) 0.124(4) Uani 0.546(11) 1 d . U P E 1
Si27_17^a Si 1.1103(3) 0.14435(15) 0.1937(2) 0.103(2) Uani 0.546(11) 1 d . U P E 1
C28_17^a C 1.1285(12) 0.1090(4) 0.1684(8) 0.121(8) Uani 0.546(11) 1 d . U P E 1
H28A_17 H 1.164576 0.105222 0.174638 0.181 Uiso 0.546(11) 1 calc R . P E 1
H28B_17 H 1.107947 0.093420 0.180750 0.181 Uiso 0.546(11) 1 calc R . P E 1
H28C_17 H 1.122461 0.109970 0.136606 0.181 Uiso 0.546(11) 1 calc R . P E 1
C29_17^a C 1.1217(13) 0.1431(7) 0.2537(4) 0.118(8) Uani 0.546(11) 1 d . U P E 1
H29A_17 H 1.158072 0.140345 0.260005 0.177 Uiso 0.546(11) 1 calc R . P E 1
H29B_17 H 1.110503 0.161400 0.266825 0.177 Uiso 0.546(11) 1 calc R . P E 1
H29C_17 H 1.102539 0.126964 0.266181 0.177 Uiso 0.546(11) 1 calc R . P E 1
C30_17^a C 1.1450(6) 0.1750(3) 0.1669(5) 0.115(5) Uani 0.546(11) 1 d . U P E 1
C31_17^a C 1.1377(12) 0.1743(6) 0.1166(5) 0.131(8) Uani 0.546(11) 1 d . U P E 1
H31A_17 H 1.101378 0.175080 0.108945 0.197 Uiso 0.546(11) 1 calc R . P E 1
H31B_17 H 1.154993 0.190980 0.103671 0.197 Uiso 0.546(11) 1 calc R . P E 1
H31C_17 H 1.152263 0.156293 0.105094 0.197 Uiso 0.546(11) 1 calc R . P E 1
C32_17^a C 1.1252(11) 0.2046(4) 0.1835(9) 0.114(8) Uani 0.546(11) 1 d . U P E 1
H32A_17 H 1.088653 0.206113 0.176965 0.171 Uiso 0.546(11) 1 calc R . P E 1
H32B_17 H 1.131263 0.205966 0.215278 0.171 Uiso 0.546(11) 1 calc R . P E 1
H32C_17 H 1.143148 0.220334 0.168825 0.171 Uiso 0.546(11) 1 calc R . P E 1
C33_17^a C 1.2021(7) 0.1737(7) 0.1779(9) 0.133(8) Uani 0.546(11) 1 d . U P E 1
H33A_17 H 1.207382 0.174204 0.209821 0.200 Uiso 0.546(11) 1 calc R . P E 1
H33B_17 H 1.216341 0.155765 0.166180 0.200 Uiso 0.546(11) 1 calc R . P E 1
H33C_17 H 1.219072 0.190453 0.164757 0.200 Uiso 0.546(11) 1 calc R . P E 1
O26_17^b O 1.0417(6) 0.1454(5) 0.1764(8) 0.137(5) Uani 0.454(11) 1 d . . P E 2
Si27_17^b Si 1.0975(4) 0.1604(2) 0.1665(3) 0.128(3) Uani 0.454(11) 1 d . . P E 2
C28_17^b C 1.0931(14) 0.2001(3) 0.1766(12) 0.140(10) Uani 0.454(11) 1 d . . P E 2
H28D_17 H 1.125904 0.209183 0.170862 0.209 Uiso 0.454(11) 1 calc R . P E 2
H28E_17 H 1.066839 0.208442 0.157100 0.209 Uiso 0.454(11) 1 calc R . P E 2
H28F_17 H 1.084098 0.203463 0.207211 0.209 Uiso 0.454(11) 1 calc R . P E 2
C29_17^b C 1.1105(15) 0.1543(9) 0.1069(6) 0.173(13) Uani 0.454(11) 1 d . . P E 2
H29D_17 H 1.143339 0.162905 0.099726 0.259 Uiso 0.454(11) 1 calc R . P E 2
H29E_17 H 1.111334 0.133383 0.100888 0.259 Uiso 0.454(11) 1 calc R . P E 2
H29F_17 H 1.083535 0.163331 0.088836 0.259 Uiso 0.454(11) 1 calc R . P E 2
C30_17^b C 1.1467(7) 0.1419(5) 0.2022(6) 0.130(6) Uani 0.454(11) 1 d . . P E 2
C31_17^b C 1.1341(15) 0.1448(10) 0.2506(7) 0.125(10) Uani 0.454(11) 1 d . . P E 2
H31D_17 H 1.100444 0.136515 0.255607 0.188 Uiso 0.454(11) 1 calc R . P E 2
H31E_17 H 1.159668 0.134409 0.268434 0.188 Uiso 0.454(11) 1 calc R . P E 2
H31F_17 H 1.134200 0.165371 0.258781 0.188 Uiso 0.454(11) 1 calc R . P E 2
C32_17^b C 1.1484(15) 0.1096(5) 0.1895(13) 0.144(10) Uani 0.454(11) 1 d . . P E 2
H32D_17 H 1.156522 0.107796 0.158391 0.216 Uiso 0.454(11) 1 calc R . P E 2
H32E_17 H 1.174625 0.099714 0.207353 0.216 Uiso 0.454(11) 1 calc R . P E 2
H32F_17 H 1.115274 0.100664 0.194657 0.216 Uiso 0.454(11) 1 calc R . P E 2
C33_17^b C 1.1996(8) 0.1550(9) 0.1951(12) 0.155(11) Uani 0.454(11) 1 d . . P E 2
H33D_17 H 1.208215 0.153264 0.164061 0.232 Uiso 0.454(11) 1 calc R . P E 2
H33E_17 H 1.199475 0.175533 0.203470 0.232 Uiso 0.454(11) 1 calc R . P E 2
H33F_17 H 1.224943 0.144572 0.213122 0.232 Uiso 0.454(11) 1 calc R . P E 2
O1_18 O 0.7991(3) 0.31721(18) 0.1745(2) 0.0885(19) Uani 1 1 d . . . . .
N2_18 N 0.8804(5) 0.2305(2) 0.1600(3) 0.100(3) Uani 1 1 d . . . . .
H2A_18 H 0.878814 0.228639 0.188646 0.120 Uiso 1 1 calc R . . . .
H2B_18 H 0.895526 0.217070 0.144401 0.120 Uiso 1 1 calc R . . . .
N3_18 N 0.8120(4) 0.3042(2) 0.1035(3) 0.089(2) Uani 1 1 d . . . . .
C4_18 C 0.8154(5) 0.2993(3) 0.1478(4) 0.081(3) Uani 1 1 d . . . . .
N5_18 N 0.8368(4) 0.2738(2) 0.1640(3) 0.085(2) Uani 1 1 d . . . . .
H5_18 H 0.835100 0.270698 0.192450 0.102 Uiso 1 1 calc R . . . .
C6_18 C 0.8598(5) 0.2535(3) 0.1402(3) 0.086(3) Uani 1 1 d . . . . .
C7_18 C 0.8558(5) 0.2576(3) 0.0946(4) 0.097(3) Uani 1 1 d . . . . .
N8_18 N 0.8743(6) 0.2400(3) 0.0605(3) 0.125(4) Uani 1 1 d . . . . .
C9_18 C 0.8627(9) 0.2572(4) 0.0261(4) 0.157(8) Uani 1 1 d . . . . .
H9_18 H 0.872085 0.252426 -0.002902 0.188 Uiso 1 1 calc R . . . .
N10_18 N 0.8371(6) 0.2814(3) 0.0355(3) 0.136(5) Uani 1 1 d . . . . .
C11_18 C 0.8339(6) 0.2821(3) 0.0812(3) 0.107(4) Uani 1 1 d . . . . .
C12_18 C 0.8087(8) 0.3017(4) 0.0079(4) 0.194(7) Uani 1 1 d . U . . .
H12_18 H 0.781632 0.309823 0.026904 0.233 Uiso 1 1 calc R . . . .
O13_18 O 0.7831(7) 0.2883(4) -0.0270(4) 0.210(6) Uani 1 1 d . U . . .
C14_18 C 0.8028(9) 0.2994(4) -0.0670(4) 0.218(7) Uani 1 1 d . U . . .
H14_18 H 0.776093 0.311630 -0.081733 0.261 Uiso 1 1 calc R . . . .
C15_18 C 0.8483(9) 0.3185(4) -0.0548(5) 0.225(6) Uani 1 1 d . U . . .
H15_18 H 0.879509 0.306070 -0.055086 0.270 Uiso 0.567(15) 1 calc R . P F 1
H15A_18 H 0.882177 0.309339 -0.059866 0.270 Uiso 0.433(15) 1 calc R . P F 2
C16_18 C 0.8394(11) 0.3277(4) -0.0070(5) 0.202(7) Uani 1 1 d . U . . .
H16A_18 H 0.871749 0.329749 0.009997 0.243 Uiso 1 1 calc R . . . .
H16B_18 H 0.819772 0.346000 -0.005331 0.243 Uiso 1 1 calc R . . . .
C17_18 C 0.8177(9) 0.2754(6) -0.0978(8) 0.267(8) Uani 1 1 d . U . . .
H17A_18 H 0.837380 0.283769 -0.122003 0.320 Uiso 0.35(2) 1 calc R . P G 1
H17B_18 H 0.840029 0.261490 -0.081779 0.320 Uiso 0.35(2) 1 calc R . P G 1
H17C_18 H 0.833008 0.283305 -0.124630 0.320 Uiso 0.65(2) 1 calc R . P G 2
H17D_18 H 0.842073 0.261833 -0.083421 0.320 Uiso 0.65(2) 1 calc R . P G 2
O18_18^a O 0.7758(15) 0.2603(9) -0.1157(12) 0.286(9) Uani 0.35(2) 1 d . U P G 1
Si19_18^a Si 0.7452(14) 0.2622(8) -0.1630(10) 0.287(9) Uani 0.35(2) 1 d . U P G 1
C20_18^a C 0.713(3) 0.2978(10) -0.171(3) 0.277(16) Uani 0.35(2) 1 d . U P G 1
H20A_18 H 0.695255 0.297992 -0.199812 0.415 Uiso 0.35(2) 1 calc R . P G 1
H20B_18 H 0.688400 0.300827 -0.147958 0.415 Uiso 0.35(2) 1 calc R . P G 1
H20C_18 H 0.738376 0.313398 -0.170157 0.415 Uiso 0.35(2) 1 calc R . P G 1
C21_18^a C 0.789(3) 0.2560(17) -0.2093(16) 0.280(16) Uani 0.35(2) 1 d . U P G 1
H21A_18 H 0.769613 0.257244 -0.237121 0.420 Uiso 0.35(2) 1 calc R . P G 1
H21B_18 H 0.815691 0.270697 -0.208603 0.420 Uiso 0.35(2) 1 calc R . P G 1
H21C_18 H 0.804097 0.236633 -0.206434 0.420 Uiso 0.35(2) 1 calc R . P G 1
C22_18^a C 0.6982(16) 0.2316(9) -0.1568(11) 0.270(9) Uani 0.35(2) 1 d . U P G 1
C23_18^a C 0.6482(16) 0.2444(15) -0.1406(19) 0.229(10) Uani 0.35(2) 1 d . U P G 1
H23A_18 H 0.654411 0.254259 -0.112480 0.344 Uiso 0.35(2) 1 calc R . P G 1
H23B_18 H 0.634901 0.258424 -0.162186 0.344 Uiso 0.35(2) 1 calc R . P G 1
H23C_18 H 0.623371 0.228828 -0.136789 0.344 Uiso 0.35(2) 1 calc R . P G 1
C24_18^a C 0.689(3) 0.2161(13) -0.2009(13) 0.257(19) Uani 0.35(2) 1 d . U P G 1
H24A_18 H 0.721483 0.207980 -0.210824 0.385 Uiso 0.35(2) 1 calc R . P G 1
H24B_18 H 0.664587 0.200383 -0.197240 0.385 Uiso 0.35(2) 1 calc R . P G 1
H24C_18 H 0.676118 0.229979 -0.222636 0.385 Uiso 0.35(2) 1 calc R . P G 1
C25_18^a C 0.719(3) 0.2097(10) -0.1228(15) 0.246(17) Uani 0.35(2) 1 d . U P G 1
H25A_18 H 0.750498 0.201369 -0.132881 0.370 Uiso 0.35(2) 1 calc R . P G 1
H25B_18 H 0.724587 0.219573 -0.094660 0.370 Uiso 0.35(2) 1 calc R . P G 1
H25C_18 H 0.693541 0.194166 -0.119022 0.370 Uiso 0.35(2) 1 calc R . P G 1
O18_18^b O 0.7701(11) 0.2611(7) -0.1079(7) 0.289(8) Uani 0.65(2) 1 d . . P G 2
Si19_18^b Si 0.7621(9) 0.2490(4) -0.1586(6) 0.280(8) Uani 0.65(2) 1 d . . P G 2
C20_18^b C 0.8020(16) 0.2696(10) -0.1979(12) 0.276(14) Uani 0.65(2) 1 d . . P G 2
H20D_18 H 0.796311 0.261894 -0.227562 0.414 Uiso 0.65(2) 1 calc R . P G 2
H20E_18 H 0.792567 0.290161 -0.197295 0.414 Uiso 0.65(2) 1 calc R . P G 2
H20F_18 H 0.837933 0.267476 -0.189392 0.414 Uiso 0.65(2) 1 calc R . P G 2
C21_18^b C 0.777(2) 0.2098(5) -0.1599(15) 0.300(16) Uani 0.65(2) 1 d . . P G 2
H21D_18 H 0.772014 0.202493 -0.189947 0.450 Uiso 0.65(2) 1 calc R . P G 2
H21E_18 H 0.812074 0.206659 -0.150151 0.450 Uiso 0.65(2) 1 calc R . P G 2
H21F_18 H 0.753915 0.199378 -0.140397 0.450 Uiso 0.65(2) 1 calc R . P G 2
C22_18^b C 0.6934(9) 0.2583(7) -0.1712(8) 0.268(9) Uani 0.65(2) 1 d . . P G 2
C23_18^b C 0.6886(18) 0.2900(8) -0.1866(15) 0.285(17) Uani 0.65(2) 1 d . . P G 2
H23D_18 H 0.708015 0.292666 -0.213334 0.428 Uiso 0.65(2) 1 calc R . P G 2
H23E_18 H 0.652749 0.294555 -0.192602 0.428 Uiso 0.65(2) 1 calc R . P G 2
H23F_18 H 0.702037 0.302917 -0.163557 0.428 Uiso 0.65(2) 1 calc R . P G 2
C24_18^b C 0.6730(15) 0.2394(10) -0.2092(9) 0.276(16) Uani 0.65(2) 1 d . . P G 2
H24D_18 H 0.692670 0.243273 -0.235541 0.413 Uiso 0.65(2) 1 calc R . P G 2
H24E_18 H 0.676249 0.218892 -0.201254 0.413 Uiso 0.65(2) 1 calc R . P G 2
H24F_18 H 0.637146 0.244051 -0.215150 0.413 Uiso 0.65(2) 1 calc R . P G 2
C25_18^b C 0.6637(13) 0.2530(10) -0.1294(8) 0.229(10) Uani 0.65(2) 1 d . . P G 2
H25D_18 H 0.667555 0.232674 -0.120507 0.344 Uiso 0.65(2) 1 calc R . P G 2
H25E_18 H 0.676945 0.265649 -0.105946 0.344 Uiso 0.65(2) 1 calc R . P G 2
H25F_18 H 0.627657 0.257287 -0.134991 0.344 Uiso 0.65(2) 1 calc R . P G 2
O26_18^a O 0.8552(9) 0.3415(5) -0.0844(8) 0.252(8) Uani 0.567(15) 1 d . U P F 1
Si27_18^a Si 0.9139(8) 0.3495(4) -0.0999(4) 0.262(7) Uani 0.567(15) 1 d . U P F 1
C28_18^a C 0.9421(18) 0.3150(7) -0.1208(13) 0.275(16) Uani 0.567(15) 1 d . U P F 1
H28A_18 H 0.976808 0.318667 -0.130379 0.413 Uiso 0.567(15) 1 calc R . P F 1
H28B_18 H 0.942746 0.300434 -0.097373 0.413 Uiso 0.567(15) 1 calc R . P F 1
H28C_18 H 0.921402 0.307796 -0.145675 0.413 Uiso 0.567(15) 1 calc R . P F 1
C29_18^a C 0.9574(13) 0.3634(8) -0.0565(12) 0.32(2) Uani 0.567(15) 1 d . U P F 1
H29A_18 H 0.990665 0.367390 -0.068987 0.482 Uiso 0.567(15) 1 calc R . P F 1
H29B_18 H 0.943409 0.381307 -0.044367 0.482 Uiso 0.567(15) 1 calc R . P F 1
H29C_18 H 0.961095 0.348846 -0.033229 0.482 Uiso 0.567(15) 1 calc R . P F 1
C30_18^a C 0.9014(13) 0.3762(6) -0.1457(8) 0.278(10) Uani 0.567(15) 1 d . U P F 1
C31_18^a C 0.867(2) 0.3628(11) -0.1812(11) 0.282(15) Uani 0.567(15) 1 d . U P F 1
H31A_18 H 0.834160 0.357356 -0.168453 0.422 Uiso 0.567(15) 1 calc R . P F 1
H31B_18 H 0.860565 0.377074 -0.204671 0.422 Uiso 0.567(15) 1 calc R . P F 1
H31C_18 H 0.882947 0.345583 -0.193363 0.422 Uiso 0.567(15) 1 calc R . P F 1
C32_18^a C 0.874(3) 0.4030(9) -0.1269(13) 0.292(17) Uani 0.567(15) 1 d . U P F 1
H32A_18 H 0.841600 0.397004 -0.114616 0.438 Uiso 0.567(15) 1 calc R . P F 1
H32B_18 H 0.895511 0.411759 -0.103747 0.438 Uiso 0.567(15) 1 calc R . P F 1
H32C_18 H 0.867907 0.417151 -0.150355 0.438 Uiso 0.567(15) 1 calc R . P F 1
C33_18^a C 0.9522(17) 0.3849(13) -0.1650(17) 0.33(2) Uani 0.567(15) 1 d . U P F 1
H33A_18 H 0.974129 0.393351 -0.141975 0.494 Uiso 0.567(15) 1 calc R . P F 1
H33B_18 H 0.968783 0.367660 -0.177109 0.494 Uiso 0.567(15) 1 calc R . P F 1
H33C_18 H 0.946401 0.399151 -0.188417 0.494 Uiso 0.567(15) 1 calc R . P F 1
O26_18^b O 0.8357(13) 0.3423(6) -0.0841(7) 0.247(8) Uani 0.433(15) 1 d . . P F 2
Si27_18^b Si 0.8653(12) 0.3556(5) -0.1262(5) 0.262(8) Uani 0.433(15) 1 d . . P F 2
C28_18^b C 0.9238(17) 0.3338(13) -0.1352(13) 0.264(14) Uani 0.433(15) 1 d . . P F 2
H28D_18 H 0.941759 0.341583 -0.160399 0.395 Uiso 0.433(15) 1 calc R . P F 2
H28E_18 H 0.945952 0.334785 -0.108963 0.395 Uiso 0.433(15) 1 calc R . P F 2
H28F_18 H 0.914342 0.313542 -0.140913 0.395 Uiso 0.433(15) 1 calc R . P F 2
C29_18^b C 0.885(3) 0.3940(7) -0.1136(16) 0.294(16) Uani 0.433(15) 1 d . . P F 2
H29D_18 H 0.902377 0.402115 -0.138684 0.441 Uiso 0.433(15) 1 calc R . P F 2
H29E_18 H 0.854252 0.405589 -0.107913 0.441 Uiso 0.433(15) 1 calc R . P F 2
H29F_18 H 0.907261 0.394224 -0.087638 0.441 Uiso 0.433(15) 1 calc R . P F 2
C30_18^b C 0.8210(16) 0.3550(9) -0.1752(9) 0.286(13) Uani 0.433(15) 1 d . . P F 2
C31_18^b C 0.825(3) 0.3264(13) -0.2003(18) 0.32(2) Uani 0.433(15) 1 d . . P F 2
H31D_18 H 0.816450 0.310253 -0.180705 0.487 Uiso 0.433(15) 1 calc R . P F 2
H31E_18 H 0.800598 0.326582 -0.225284 0.487 Uiso 0.433(15) 1 calc R . P F 2
H31F_18 H 0.859304 0.323950 -0.210875 0.487 Uiso 0.433(15) 1 calc R . P F 2
C32_18^b C 0.7659(15) 0.3593(19) -0.160(2) 0.31(2) Uani 0.433(15) 1 d . . P F 2
H32D_18 H 0.763520 0.377679 -0.143664 0.466 Uiso 0.433(15) 1 calc R . P F 2
H32E_18 H 0.742589 0.359750 -0.185252 0.466 Uiso 0.433(15) 1 calc R . P F 2
H32F_18 H 0.756667 0.343236 -0.140418 0.466 Uiso 0.433(15) 1 calc R . P F 2
C33_18^b C 0.834(3) 0.3803(14) -0.2059(15) 0.30(2) Uani 0.433(15) 1 d . . P F 2
H33D_18 H 0.831492 0.398689 -0.189849 0.457 Uiso 0.433(15) 1 calc R . P F 2
H33E_18 H 0.868495 0.377892 -0.216506 0.457 Uiso 0.433(15) 1 calc R . P F 2
H33F_18 H 0.809789 0.380525 -0.230915 0.457 Uiso 0.433(15) 1 calc R . P F 2
O1_19 O 0.7510(3) 0.37523(16) 0.2216(2) 0.0819(18) Uani 1 1 d . . . . .
N2_19 N 0.7606(4) 0.3555(2) 0.0745(3) 0.089(2) Uani 1 1 d . . . . .
H2A_19 H 0.777868 0.339963 0.082320 0.107 Uiso 1 1 calc R . . . .
H2B_19 H 0.754959 0.359393 0.046559 0.107 Uiso 1 1 calc R . . . .
N3_19 N 0.7101(4) 0.40872(18) 0.1761(2) 0.079(2) Uani 1 1 d . . . . .
C4_19 C 0.7367(4) 0.3840(2) 0.1833(3) 0.080(3) Uani 1 1 d . . . . .
N5_19 N 0.7524(4) 0.36651(19) 0.1478(2) 0.080(2) Uani 1 1 d . . . . .
H5_19 H 0.769079 0.350438 0.154069 0.096 Uiso 1 1 calc R . . . .
C6_19 C 0.7432(4) 0.3729(2) 0.1044(3) 0.081(3) Uani 1 1 d . . . . .
C7_19 C 0.7159(5) 0.3983(2) 0.0978(3) 0.082(3) Uani 1 1 d . . . . .
N8_19 N 0.6976(4) 0.4119(2) 0.0594(3) 0.091(3) Uani 1 1 d . . . . .
C9_19 C 0.6701(5) 0.4343(3) 0.0731(3) 0.086(3) Uani 1 1 d . . . . .
H9_19 H 0.651388 0.446845 0.054114 0.104 Uiso 1 1 calc R . . . .
N10_19 N 0.6722(3) 0.43695(17) 0.1179(2) 0.084(2) Uani 1 1 d . . . . .
C11_19 C 0.7000(4) 0.4141(2) 0.1340(3) 0.077(3) Uani 1 1 d . . . . .
C12_19 C 0.6443(3) 0.45785(18) 0.1440(3) 0.080(2) Uani 1 1 d . U . . .
H12_19 H 0.636656 0.448827 0.172921 0.096 Uiso 1 1 calc R . . . .
O13_19 O 0.5977(3) 0.46452(14) 0.1219(2) 0.0865(18) Uani 1 1 d . U . . .
C14_19 C 0.5947(4) 0.49530(19) 0.1134(3) 0.087(3) Uani 1 1 d . U . . .
H14_19 H 0.574728 0.504872 0.136914 0.104 Uiso 1 1 calc R . . . .
C15_19 C 0.6492(4) 0.50609(18) 0.1157(3) 0.088(3) Uani 1 1 d . U . . .
H15_19 H 0.666214 0.502370 0.087266 0.106 Uiso 1 1 calc R . . . .
C16_19 C 0.6728(4) 0.48673(19) 0.1522(4) 0.088(3) Uani 1 1 d . U . . .
H16A_19 H 0.666149 0.494577 0.181768 0.106 Uiso 1 1 calc R . . . .
H16B_19 H 0.709953 0.484424 0.148776 0.106 Uiso 1 1 calc R . . . .
C17_19 C 0.5684(4) 0.5001(3) 0.0696(4) 0.106(3) Uani 1 1 d . U . . .
H17A_19 H 0.574502 0.520368 0.060252 0.128 Uiso 0.551(11) 1 calc R . P H 1
H17B_19 H 0.583940 0.487150 0.047738 0.128 Uiso 0.551(11) 1 calc R . P H 1
H17C_19 H 0.568211 0.521008 0.062047 0.128 Uiso 0.449(11) 1 calc R . P H 2
H17D_19 H 0.586040 0.489351 0.046306 0.128 Uiso 0.449(11) 1 calc R . P H 2
O18_19^a O 0.5148(4) 0.4950(4) 0.0695(8) 0.115(4) Uani 0.551(11) 1 d . U P H 1
Si19_19^a Si 0.4714(3) 0.51987(15) 0.0565(2) 0.100(2) Uani 0.551(11) 1 d . U P H 1
C20_19^a C 0.4686(13) 0.5472(5) 0.1017(8) 0.128(8) Uani 0.551(11) 1 d . U P H 1
H20A_19 H 0.443011 0.561976 0.094155 0.192 Uiso 0.551(11) 1 calc R . P H 1
H20B_19 H 0.459448 0.537551 0.129005 0.192 Uiso 0.551(11) 1 calc R . P H 1
H20C_19 H 0.501939 0.556527 0.105534 0.192 Uiso 0.551(11) 1 calc R . P H 1
C21_19^a C 0.4903(9) 0.5379(5) 0.0048(6) 0.116(7) Uani 0.551(11) 1 d . U P H 1
H21A_19 H 0.465015 0.552707 -0.003359 0.173 Uiso 0.551(11) 1 calc R . P H 1
H21B_19 H 0.523618 0.547125 0.009171 0.173 Uiso 0.551(11) 1 calc R . P H 1
H21C_19 H 0.492200 0.523446 -0.018659 0.173 Uiso 0.551(11) 1 calc R . P H 1
C22_19^a C 0.4074(5) 0.5017(3) 0.0531(6) 0.113(5) Uani 0.551(11) 1 d . U P H 1
C23_19^a C 0.4007(8) 0.4843(5) 0.0954(7) 0.102(6) Uani 0.551(11) 1 d . U P H 1
H23A_19 H 0.401960 0.497493 0.120670 0.153 Uiso 0.551(11) 1 calc R . P H 1
H23B_19 H 0.367761 0.474354 0.094258 0.153 Uiso 0.551(11) 1 calc R . P H 1
H23C_19 H 0.428034 0.469952 0.098424 0.153 Uiso 0.551(11) 1 calc R . P H 1
C24_19^a C 0.3648(8) 0.5245(5) 0.0485(9) 0.134(9) Uani 0.551(11) 1 d . U P H 1
H24A_19 H 0.366896 0.537980 0.073302 0.200 Uiso 0.551(11) 1 calc R . P H 1
H24B_19 H 0.368565 0.535185 0.021027 0.200 Uiso 0.551(11) 1 calc R . P H 1
H24C_19 H 0.331687 0.514665 0.048284 0.200 Uiso 0.551(11) 1 calc R . P H 1
C25_19^a C 0.4052(9) 0.4803(5) 0.0150(7) 0.118(7) Uani 0.551(11) 1 d . U P H 1
H25A_19 H 0.409380 0.490831 -0.012632 0.177 Uiso 0.551(11) 1 calc R . P H 1
H25B_19 H 0.432484 0.466011 0.018668 0.177 Uiso 0.551(11) 1 calc R . P H 1
H25C_19 H 0.372211 0.470413 0.014502 0.177 Uiso 0.551(11) 1 calc R . P H 1
O18_19^b O 0.5180(5) 0.4897(5) 0.0739(8) 0.114(5) Uani 0.449(11) 1 d . . P H 2
Si19_19^b Si 0.4688(4) 0.4997(2) 0.0435(4) 0.159(4) Uani 0.449(11) 1 d . . P H 2
C20_19^b C 0.4786(15) 0.4891(8) -0.0149(6) 0.187(13) Uani 0.449(11) 1 d . . P H 2
H20D_19 H 0.449081 0.495111 -0.032871 0.280 Uiso 0.449(11) 1 calc R . P H 2
H20E_19 H 0.509236 0.498560 -0.025652 0.280 Uiso 0.449(11) 1 calc R . P H 2
H20F_19 H 0.482560 0.467963 -0.016773 0.280 Uiso 0.449(11) 1 calc R . P H 2
C21_19^b C 0.4132(9) 0.4789(7) 0.0644(12) 0.161(10) Uani 0.449(11) 1 d . . P H 2
H21D_19 H 0.382532 0.484092 0.047273 0.241 Uiso 0.449(11) 1 calc R . P H 2
H21E_19 H 0.419651 0.458046 0.061462 0.241 Uiso 0.449(11) 1 calc R . P H 2
H21F_19 H 0.408292 0.483654 0.095332 0.241 Uiso 0.449(11) 1 calc R . P H 2
C22_19^b C 0.4593(9) 0.5398(3) 0.0489(8) 0.145(6) Uani 0.449(11) 1 d . . P H 2
C23_19^b C 0.4888(16) 0.5553(7) 0.0130(13) 0.175(12) Uani 0.449(11) 1 d . . P H 2
H23D_19 H 0.477399 0.548122 -0.015839 0.263 Uiso 0.449(11) 1 calc R . P H 2
H23E_19 H 0.482611 0.576240 0.014757 0.263 Uiso 0.449(11) 1 calc R . P H 2
H23F_19 H 0.525246 0.551472 0.017139 0.263 Uiso 0.449(11) 1 calc R . P H 2
C24_19^b C 0.4021(10) 0.5467(7) 0.0417(14) 0.167(11) Uani 0.449(11) 1 d . . P H 2
H24D_19 H 0.390953 0.540117 0.012479 0.251 Uiso 0.449(11) 1 calc R . P H 2
H24E_19 H 0.382343 0.536653 0.064017 0.251 Uiso 0.449(11) 1 calc R . P H 2
H24F_19 H 0.396695 0.567672 0.044169 0.251 Uiso 0.449(11) 1 calc R . P H 2
C25_19^b C 0.4756(18) 0.5502(8) 0.0944(11) 0.153(11) Uani 0.449(11) 1 d . . P H 2
H25D_19 H 0.456082 0.539816 0.116466 0.229 Uiso 0.449(11) 1 calc R . P H 2
H25E_19 H 0.511954 0.546281 0.099166 0.229 Uiso 0.449(11) 1 calc R . P H 2
H25F_19 H 0.469320 0.571049 0.096784 0.229 Uiso 0.449(11) 1 calc R . P H 2
O26_19 O 0.6493(3) 0.53597(14) 0.1251(3) 0.098(2) Uani 1 1 d . U . . .
Si27_19 Si 0.70061(16) 0.55706(8) 0.12940(13) 0.1085(12) Uani 1 1 d . U . . .
C28_19 C 0.7318(7) 0.5494(4) 0.1829(4) 0.141(6) Uani 1 1 d . U . . .
H28A_19 H 0.762182 0.561524 0.186408 0.212 Uiso 1 1 calc R . . . .
H28B_19 H 0.708154 0.553703 0.206443 0.212 Uiso 1 1 calc R . . . .
H28C_19 H 0.741495 0.528877 0.184261 0.212 Uiso 1 1 calc R . . . .
C29_19 C 0.7461(5) 0.5496(3) 0.0847(4) 0.119(4) Uani 1 1 d . U . . .
H29A_19 H 0.775750 0.562286 0.088119 0.178 Uiso 1 1 calc R . . . .
H29B_19 H 0.757008 0.529253 0.086255 0.178 Uiso 1 1 calc R . . . .
H29C_19 H 0.729307 0.553223 0.056175 0.178 Uiso 1 1 calc R . . . .
C30_19 C 0.6734(5) 0.5944(2) 0.1235(4) 0.125(4) Uani 1 1 d . U . . .
C31_19 C 0.6343(8) 0.5996(4) 0.1588(7) 0.170(7) Uani 1 1 d . U . . .
H31A_19 H 0.650369 0.596859 0.187818 0.256 Uiso 1 1 calc R . . . .
H31B_19 H 0.621409 0.619540 0.156319 0.256 Uiso 1 1 calc R . . . .
H31C_19 H 0.606110 0.585927 0.154932 0.256 Uiso 1 1 calc R . . . .
C32_19 C 0.6490(7) 0.5986(3) 0.0778(5) 0.144(6) Uani 1 1 d . U . . .
H32A_19 H 0.674521 0.595165 0.055370 0.215 Uiso 1 1 calc R . . . .
H32B_19 H 0.620866 0.584897 0.073649 0.215 Uiso 1 1 calc R . . . .
H32C_19 H 0.636165 0.618510 0.075036 0.215 Uiso 1 1 calc R . . . .
C33_19 C 0.7166(7) 0.6167(3) 0.1292(7) 0.155(7) Uani 1 1 d . U . . .
H33A_19 H 0.742010 0.613561 0.106691 0.233 Uiso 1 1 calc R . . . .
H33B_19 H 0.702612 0.636361 0.126268 0.233 Uiso 1 1 calc R . . . .
H33C_19 H 0.732610 0.614478 0.158357 0.233 Uiso 1 1 calc R . . . .
O1_20 O 0.7581(3) 0.36610(14) 0.32883(19) 0.0720(15) Uani 1 1 d . . . . .
N2_20 N 0.6957(4) 0.44421(18) 0.2521(3) 0.080(2) Uani 1 1 d . . . . .
H2A_20 H 0.705284 0.435127 0.228310 0.096 Uiso 1 1 calc R . . . .
H2B_20 H 0.681532 0.461473 0.250093 0.096 Uiso 1 1 calc R . . . .
N3_20 N 0.7239(3) 0.40141(15) 0.3712(2) 0.0634(17) Uani 1 1 d . . . . .
C4_20 C 0.7366(4) 0.3900(2) 0.3326(3) 0.071(2) Uani 1 1 d . . . . .
N5_20 N 0.7249(3) 0.40492(15) 0.2932(2) 0.0644(17) Uani 1 1 d . . . . .
H5_20 H 0.732414 0.396389 0.268315 0.077 Uiso 1 1 calc R . . . .
C6_20 C 0.7027(4) 0.4319(2) 0.2911(3) 0.070(2) Uani 1 1 d . . . . .
C7_20 C 0.6904(4) 0.44345(18) 0.3311(3) 0.070(2) Uani 1 1 d . . . . .
N8_20 N 0.6664(3) 0.46963(16) 0.3416(3) 0.0722(19) Uani 1 1 d . . . . .
C9_20 C 0.6627(4) 0.4684(2) 0.3850(3) 0.075(2) Uani 1 1 d . . . . .
H9_20 H 0.647544 0.483236 0.401896 0.090 Uiso 1 1 calc R . . . .
N10_20 N 0.6830(3) 0.44343(16) 0.4030(2) 0.0682(18) Uani 1 1 d . . . . .
C11_20 C 0.7010(3) 0.42750(18) 0.3677(3) 0.063(2) Uani 1 1 d . . . . .
C12_20 C 0.6797(3) 0.4330(2) 0.4481(2) 0.071(2) Uani 1 1 d . U . . .
H12_20 H 0.678001 0.411288 0.447725 0.085 Uiso 1 1 calc R . . . .
O13_20 O 0.6346(2) 0.44381(17) 0.4648(2) 0.0862(17) Uani 1 1 d . U . . .
C14_20 C 0.6454(3) 0.4618(2) 0.5021(3) 0.094(2) Uani 1 1 d . U . . .
H14_20 H 0.638926 0.450693 0.529681 0.112 Uiso 1 1 calc R . . . .
C15_20 C 0.7022(3) 0.46957(19) 0.5000(3) 0.083(2) Uani 1 1 d . U . . .
H15_20 H 0.707186 0.486947 0.480928 0.099 Uiso 1 1 calc R . . . .
C16_20 C 0.7234(3) 0.44231(18) 0.4783(3) 0.0682(19) Uani 1 1 d . U . . .
H16A_20 H 0.754191 0.446798 0.461471 0.082 Uiso 1 1 calc R . . . .
H16B_20 H 0.731655 0.427130 0.500280 0.082 Uiso 1 1 calc R . . . .
C17_20 C 0.6085(4) 0.4857(3) 0.4974(5) 0.120(4) Uani 1 1 d . U . . .
H17A_20 H 0.614790 0.500105 0.521078 0.144 Uiso 0.785(11) 1 calc R . P I 1
H17B_20 H 0.613350 0.495579 0.468967 0.144 Uiso 0.785(11) 1 calc R . P I 1
H17C_20 H 0.623482 0.503757 0.509796 0.144 Uiso 0.215(11) 1 calc R . P I 2
H17D_20 H 0.600551 0.489088 0.465948 0.144 Uiso 0.215(11) 1 calc R . P I 2
O18_20^a O 0.5559(3) 0.4751(3) 0.4996(3) 0.110(3) Uani 0.785(11) 1 d . U P I 1
Si19_20^a Si 0.5097(2) 0.48530(13) 0.53336(17) 0.1117(19) Uani 0.785(11) 1 d . U P I 1
C20_20^a C 0.4659(7) 0.4531(4) 0.5348(7) 0.125(5) Uani 0.785(11) 1 d . U P I 1
H20A_20 H 0.437513 0.457277 0.554116 0.187 Uiso 0.785(11) 1 calc R . P I 1
H20B_20 H 0.452741 0.448971 0.505159 0.187 Uiso 0.785(11) 1 calc R . P I 1
H20C_20 H 0.484647 0.436121 0.546046 0.187 Uiso 0.785(11) 1 calc R . P I 1
C21_20^a C 0.5383(9) 0.4913(6) 0.5889(5) 0.165(8) Uani 0.785(11) 1 d . U P I 1
H21A_20 H 0.511782 0.497306 0.609006 0.248 Uiso 0.785(11) 1 calc R . P I 1
H21B_20 H 0.554049 0.473270 0.599472 0.248 Uiso 0.785(11) 1 calc R . P I 1
H21C_20 H 0.564267 0.506536 0.587399 0.248 Uiso 0.785(11) 1 calc R . P I 1
C22_20^a C 0.4784(6) 0.5169(3) 0.5060(5) 0.135(4) Uani 0.785(11) 1 d . U P I 1
C23_20^a C 0.4518(9) 0.5065(5) 0.4640(6) 0.146(8) Uani 0.785(11) 1 d . U P I 1
H23A_20 H 0.476836 0.497923 0.444585 0.220 Uiso 0.785(11) 1 calc R . P I 1
H23B_20 H 0.426166 0.491916 0.471231 0.220 Uiso 0.785(11) 1 calc R . P I 1
H23C_20 H 0.435173 0.522985 0.449250 0.220 Uiso 0.785(11) 1 calc R . P I 1
C24_20^a C 0.4405(8) 0.5306(5) 0.5376(7) 0.137(7) Uani 0.785(11) 1 d . U P I 1
H24A_20 H 0.458707 0.537102 0.564237 0.206 Uiso 0.785(11) 1 calc R . P I 1
H24B_20 H 0.423833 0.547266 0.523370 0.206 Uiso 0.785(11) 1 calc R . P I 1
H24C_20 H 0.414826 0.516197 0.545351 0.206 Uiso 0.785(11) 1 calc R . P I 1
C25_20^a C 0.5161(7) 0.5413(4) 0.4954(8) 0.142(6) Uani 0.785(11) 1 d . U P I 1
H25A_20 H 0.533059 0.547891 0.522509 0.214 Uiso 0.785(11) 1 calc R . P I 1
H25B_20 H 0.541511 0.533905 0.475176 0.214 Uiso 0.785(11) 1 calc R . P I 1
H25C_20 H 0.497705 0.557528 0.481649 0.214 Uiso 0.785(11) 1 calc R . P I 1
O18_20^b O 0.5631(7) 0.4788(3) 0.5197(10) 0.130(7) Uani 0.215(11) 1 d . . P I 2
Si19_20^b Si 0.5307(6) 0.5026(5) 0.5485(6) 0.149(6) Uani 0.215(11) 1 d . . P I 2
C20_20^b C 0.545(2) 0.5004(7) 0.6077(7) 0.178(17) Uani 0.215(11) 1 d . . P I 2
H20D_20 H 0.525033 0.514859 0.623166 0.266 Uiso 0.215(11) 1 calc R . P I 2
H20E_20 H 0.536651 0.480927 0.618327 0.266 Uiso 0.215(11) 1 calc R . P I 2
H20F_20 H 0.581430 0.504101 0.613070 0.266 Uiso 0.215(11) 1 calc R . P I 2
C21_20^b C 0.546(2) 0.5394(6) 0.5259(11) 0.172(15) Uani 0.215(11) 1 d . . P I 2
H21D_20 H 0.527157 0.554198 0.542195 0.258 Uiso 0.215(11) 1 calc R . P I 2
H21E_20 H 0.582346 0.543003 0.528996 0.258 Uiso 0.215(11) 1 calc R . P I 2
H21F_20 H 0.535486 0.540193 0.494855 0.258 Uiso 0.215(11) 1 calc R . P I 2
C22_20^b C 0.4636(8) 0.4921(7) 0.5327(11) 0.135(7) Uani 0.215(11) 1 d . . P I 2
C23_20^b C 0.4538(18) 0.4604(7) 0.544(2) 0.136(14) Uani 0.215(11) 1 d . . P I 2
H23D_20 H 0.459929 0.457435 0.575743 0.204 Uiso 0.215(11) 1 calc R . P I 2
H23E_20 H 0.418376 0.455468 0.536693 0.204 Uiso 0.215(11) 1 calc R . P I 2
H23F_20 H 0.476608 0.447923 0.527669 0.204 Uiso 0.215(11) 1 calc R . P I 2
C24_20^b C 0.4289(8) 0.5123(8) 0.5583(11) 0.160(17) Uani 0.215(11) 1 d . . P I 2
H24D_20 H 0.435972 0.532444 0.550320 0.241 Uiso 0.215(11) 1 calc R . P I 2
H24E_20 H 0.393306 0.507693 0.551044 0.241 Uiso 0.215(11) 1 calc R . P I 2
H24F_20 H 0.435215 0.509578 0.589820 0.241 Uiso 0.215(11) 1 calc R . P I 2
C25_20^b C 0.4543(17) 0.4974(13) 0.4838(10) 0.121(12) Uani 0.215(11) 1 d . . P I 2
H25D_20 H 0.460864 0.517869 0.477183 0.182 Uiso 0.215(11) 1 calc R . P I 2
H25E_20 H 0.477180 0.485139 0.466960 0.182 Uiso 0.215(11) 1 calc R . P I 2
H25F_20 H 0.418948 0.492684 0.475983 0.182 Uiso 0.215(11) 1 calc R . P I 2
O26_20 O 0.7208(3) 0.47495(17) 0.5426(2) 0.104(2) Uani 1 1 d . U . . .
Si27_20 Si 0.77349(16) 0.49168(7) 0.55869(12) 0.1034(10) Uani 1 1 d . U . . .
C28_20 C 0.8302(6) 0.4742(5) 0.5322(7) 0.169(7) Uani 1 1 d . U . . .
H28A_20 H 0.861335 0.484224 0.541907 0.253 Uiso 1 1 calc R . . . .
H28B_20 H 0.832161 0.453740 0.540809 0.253 Uiso 1 1 calc R . . . .
H28C_20 H 0.826415 0.475631 0.500240 0.253 Uiso 1 1 calc R . . . .
C29_20 C 0.7740(8) 0.5298(3) 0.5384(8) 0.171(8) Uani 1 1 d . U . . .
H29A_20 H 0.805463 0.539407 0.548247 0.257 Uiso 1 1 calc R . . . .
H29B_20 H 0.771928 0.529885 0.506217 0.257 Uiso 1 1 calc R . . . .
H29C_20 H 0.744710 0.540312 0.549920 0.257 Uiso 1 1 calc R . . . .
C30_20 C 0.7799(7) 0.4882(3) 0.6187(3) 0.165(5) Uani 1 1 d . U . . .
C31_20 C 0.7921(12) 0.4568(4) 0.6310(7) 0.218(10) Uani 1 1 d . U . . .
H31A_20 H 0.765529 0.444010 0.618937 0.327 Uiso 1 1 calc R . . . .
H31B_20 H 0.824992 0.451371 0.618819 0.327 Uiso 1 1 calc R . . . .
H31C_20 H 0.793796 0.454885 0.662976 0.327 Uiso 1 1 calc R . . . .
C32_20 C 0.7294(8) 0.4955(7) 0.6400(8) 0.237(12) Uani 1 1 d . U . . .
H32A_20 H 0.703142 0.481910 0.629558 0.355 Uiso 1 1 calc R . . . .
H32B_20 H 0.733275 0.493958 0.671963 0.355 Uiso 1 1 calc R . . . .
H32C_20 H 0.719327 0.515362 0.632134 0.355 Uiso 1 1 calc R . . . .
C33_20 C 0.8192(11) 0.5099(6) 0.6360(7) 0.248(12) Uani 1 1 d . U . . .
H33A_20 H 0.809193 0.529599 0.627077 0.372 Uiso 1 1 calc R . . . .
H33B_20 H 0.821322 0.508859 0.668104 0.372 Uiso 1 1 calc R . . . .
H33C_20 H 0.852518 0.505344 0.623947 0.372 Uiso 1 1 calc R . . . .
O1_21 O 0.6463(3) 0.32978(14) 0.3461(2) 0.0760(16) Uani 1 1 d . . . . .
N2_21 N 0.7005(3) 0.26077(15) 0.4451(2) 0.0650(17) Uani 1 1 d . . . . .
H2A_21 H 0.710146 0.250326 0.422562 0.078 Uiso 1 1 calc R . . . .
H2B_21 H 0.704818 0.254067 0.471924 0.078 Uiso 1 1 calc R . . . .
N3_21 N 0.6343(3) 0.34191(14) 0.4182(2) 0.0653(17) Uani 1 1 d . . . . .
C4_21 C 0.6505(4) 0.32407(19) 0.3869(3) 0.065(2) Uani 1 1 d . . . . .
N5_21 N 0.6727(3) 0.29694(14) 0.3973(2) 0.0583(15) Uani 1 1 d . . . . .
H5_21 H 0.682950 0.285925 0.375669 0.070 Uiso 1 1 calc R . . . .
C6_21 C 0.6790(3) 0.28709(18) 0.4384(3) 0.0608(19) Uani 1 1 d . . . . .
C7_21 C 0.6631(3) 0.30524(17) 0.4721(3) 0.0593(19) Uani 1 1 d . . . . .
N8_21 N 0.6645(3) 0.30254(16) 0.5177(2) 0.0677(18) Uani 1 1 d . . . . .
C9_21 C 0.6436(4) 0.32657(19) 0.5311(3) 0.072(2) Uani 1 1 d . . . . .
H9_21 H 0.638711 0.330788 0.561169 0.086 Uiso 1 1 calc R . . . .
N10_21 N 0.6294(3) 0.34521(14) 0.4980(2) 0.0678(17) Uani 1 1 d . . . . .
C11_21 C 0.6415(3) 0.33161(18) 0.4592(3) 0.063(2) Uani 1 1 d . . . . .
C12_21 C 0.6067(3) 0.37405(17) 0.5036(3) 0.076(2) Uani 1 1 d . U . . .
H12_21 H 0.606405 0.384505 0.474870 0.091 Uiso 1 1 calc R . . . .
O13_21 O 0.6380(2) 0.38955(14) 0.5343(2) 0.0793(16) Uani 1 1 d . U . . .
C14_21 C 0.6075(3) 0.3990(2) 0.5705(3) 0.089(2) Uani 1 1 d . U . . .
H14_21 H 0.594637 0.419055 0.564052 0.107 Uiso 1 1 calc R . . . .
C15_21 C 0.5623(3) 0.3781(2) 0.5708(3) 0.091(3) Uani 1 1 d . U . . .
H15_21 H 0.571084 0.359470 0.586033 0.110 Uiso 0.610(13) 1 calc R . P J 1
H15A_21 H 0.573575 0.359278 0.584187 0.110 Uiso 0.390(13) 1 calc R . P J 2
C16_21 C 0.5525(3) 0.3735(2) 0.5214(3) 0.088(2) Uani 1 1 d . U . . .
H16A_21 H 0.531403 0.389331 0.508624 0.105 Uiso 1 1 calc R . . . .
H16B_21 H 0.535614 0.354654 0.515431 0.105 Uiso 1 1 calc R . . . .
C17_21 C 0.6405(5) 0.4000(2) 0.6113(3) 0.104(3) Uani 1 1 d . U . . .
H17A_21 H 0.668689 0.413891 0.607123 0.125 Uiso 0.722(13) 1 calc R . P K 1
H17B_21 H 0.620144 0.406966 0.636144 0.125 Uiso 0.722(13) 1 calc R . P K 1
H17C_21 H 0.672162 0.410796 0.605429 0.125 Uiso 0.278(13) 1 calc R . P K 2
H17D_21 H 0.622383 0.410281 0.634832 0.125 Uiso 0.278(13) 1 calc R . P K 2
O18_21^a O 0.6608(7) 0.3723(3) 0.6216(5) 0.116(4) Uani 0.722(13) 1 d . U P K 1
Si19_21^a Si 0.6970(3) 0.36753(16) 0.66623(17) 0.129(3) Uani 0.722(13) 1 d . U P K 1
C20_21^a C 0.7576(7) 0.3882(5) 0.6623(9) 0.144(7) Uani 0.722(13) 1 d . U P K 1
H20A_21 H 0.778358 0.385031 0.689000 0.216 Uiso 0.722(13) 1 calc R . P K 1
H20B_21 H 0.776258 0.381397 0.636782 0.216 Uiso 0.722(13) 1 calc R . P K 1
H20C_21 H 0.750105 0.408890 0.659093 0.216 Uiso 0.722(13) 1 calc R . P K 1
C21_21^a C 0.6625(13) 0.3802(7) 0.7152(8) 0.187(10) Uani 0.722(13) 1 d . U P K 1
H21A_21 H 0.683919 0.377425 0.741528 0.280 Uiso 0.722(13) 1 calc R . P K 1
H21B_21 H 0.654314 0.400895 0.711872 0.280 Uiso 0.722(13) 1 calc R . P K 1
H21C_21 H 0.630948 0.369109 0.717905 0.280 Uiso 0.722(13) 1 calc R . P K 1
C22_21^a C 0.7079(7) 0.3272(3) 0.6672(5) 0.146(5) Uani 0.722(13) 1 d . U P K 1
C23_21^a C 0.7388(9) 0.3182(5) 0.6273(6) 0.123(7) Uani 0.722(13) 1 d . U P K 1
H23A_21 H 0.720556 0.323975 0.600344 0.185 Uiso 0.722(13) 1 calc R . P K 1
H23B_21 H 0.772055 0.327790 0.628723 0.185 Uiso 0.722(13) 1 calc R . P K 1
H23C_21 H 0.743540 0.297105 0.627510 0.185 Uiso 0.722(13) 1 calc R . P K 1
C24_21^a C 0.7385(12) 0.3175(6) 0.7078(7) 0.182(10) Uani 0.722(13) 1 d . U P K 1
H24A_21 H 0.720196 0.322824 0.734258 0.273 Uiso 0.722(13) 1 calc R . P K 1
H24B_21 H 0.743288 0.296434 0.706984 0.273 Uiso 0.722(13) 1 calc R . P K 1
H24C_21 H 0.771803 0.327119 0.708197 0.273 Uiso 0.722(13) 1 calc R . P K 1
C25_21^a C 0.6572(8) 0.3104(4) 0.6669(8) 0.151(7) Uani 0.722(13) 1 d . U P K 1
H25A_21 H 0.636565 0.316095 0.641185 0.226 Uiso 0.722(13) 1 calc R . P K 1
H25B_21 H 0.664116 0.289501 0.665719 0.226 Uiso 0.722(13) 1 calc R . P K 1
H25C_21 H 0.638802 0.314879 0.693658 0.226 Uiso 0.722(13) 1 calc R . P K 1
O18_21^b O 0.6528(17) 0.3712(5) 0.6254(9) 0.120(6) Uani 0.278(13) 1 d . . P K 2
Si19_21^b Si 0.6662(8) 0.3541(4) 0.6715(5) 0.132(5) Uani 0.278(13) 1 d . . P K 2
C20_21^b C 0.647(2) 0.3754(13) 0.7202(13) 0.173(16) Uani 0.278(13) 1 d . . P K 2
H20D_21 H 0.655851 0.364566 0.747010 0.259 Uiso 0.278(13) 1 calc R . P K 2
H20E_21 H 0.665402 0.394028 0.720636 0.259 Uiso 0.278(13) 1 calc R . P K 2
H20F_21 H 0.610523 0.379017 0.718737 0.259 Uiso 0.278(13) 1 calc R . P K 2
C21_21^b C 0.6311(18) 0.3185(8) 0.6732(19) 0.162(15) Uani 0.278(13) 1 d . . P K 2
H21D_21 H 0.639364 0.308512 0.700763 0.243 Uiso 0.278(13) 1 calc R . P K 2
H21E_21 H 0.594394 0.322163 0.671153 0.243 Uiso 0.278(13) 1 calc R . P K 2
H21F_21 H 0.641213 0.306417 0.648422 0.243 Uiso 0.278(13) 1 calc R . P K 2
C22_21^b C 0.7366(9) 0.3474(8) 0.6708(10) 0.133(7) Uani 0.278(13) 1 d . . P K 2
C23_21^b C 0.7647(16) 0.3764(10) 0.667(2) 0.136(13) Uani 0.278(13) 1 d . . P K 2
H23D_21 H 0.756115 0.388880 0.691658 0.204 Uiso 0.278(13) 1 calc R . P K 2
H23E_21 H 0.801483 0.372856 0.667277 0.204 Uiso 0.278(13) 1 calc R . P K 2
H23F_21 H 0.754535 0.385857 0.639347 0.204 Uiso 0.278(13) 1 calc R . P K 2
C24_21^b C 0.7551(18) 0.3326(14) 0.7135(15) 0.151(14) Uani 0.278(13) 1 d . . P K 2
H24D_21 H 0.737675 0.313931 0.716742 0.227 Uiso 0.278(13) 1 calc R . P K 2
H24E_21 H 0.791908 0.329283 0.712372 0.227 Uiso 0.278(13) 1 calc R . P K 2
H24F_21 H 0.747669 0.345070 0.738543 0.227 Uiso 0.278(13) 1 calc R . P K 2
C25_21^b C 0.7497(18) 0.3275(13) 0.6324(17) 0.126(13) Uani 0.278(13) 1 d . . P K 2
H25D_21 H 0.731514 0.309006 0.635193 0.189 Uiso 0.278(13) 1 calc R . P K 2
H25E_21 H 0.739440 0.336839 0.604691 0.189 Uiso 0.278(13) 1 calc R . P K 2
H25F_21 H 0.786388 0.323837 0.632622 0.189 Uiso 0.278(13) 1 calc R . P K 2
O26_21^a O 0.5199(5) 0.3923(4) 0.5903(6) 0.109(4) Uani 0.610(13) 1 d . U P J 1
Si27_21^a Si 0.4652(3) 0.3767(2) 0.6012(4) 0.130(3) Uani 0.610(13) 1 d . U P J 1
C28_21^a C 0.4184(10) 0.3813(8) 0.5549(8) 0.170(10) Uani 0.610(13) 1 d . U P J 1
H28A_21 H 0.386357 0.371820 0.562255 0.255 Uiso 0.610(13) 1 calc R . P J 1
H28B_21 H 0.412446 0.401985 0.549677 0.255 Uiso 0.610(13) 1 calc R . P J 1
H28C_21 H 0.431917 0.372376 0.528341 0.255 Uiso 0.610(13) 1 calc R . P J 1
C29_21^a C 0.4729(15) 0.3375(3) 0.6133(12) 0.150(9) Uani 0.610(13) 1 d . U P J 1
H29A_21 H 0.439714 0.328972 0.619609 0.224 Uiso 0.610(13) 1 calc R . P J 1
H29B_21 H 0.487326 0.327659 0.587891 0.224 Uiso 0.610(13) 1 calc R . P J 1
H29C_21 H 0.495844 0.334995 0.638841 0.224 Uiso 0.610(13) 1 calc R . P J 1
C30_21^a C 0.4424(7) 0.3965(4) 0.6511(6) 0.143(6) Uani 0.610(13) 1 d . U P J 1
C31_21^a C 0.4445(10) 0.4292(4) 0.6458(9) 0.141(8) Uani 0.610(13) 1 d . U P J 1
H31A_21 H 0.479059 0.435079 0.638420 0.211 Uiso 0.610(13) 1 calc R . P J 1
H31B_21 H 0.420759 0.435212 0.622215 0.211 Uiso 0.610(13) 1 calc R . P J 1
H31C_21 H 0.434895 0.438554 0.673301 0.211 Uiso 0.610(13) 1 calc R . P J 1
C32_21^a C 0.4791(11) 0.3887(7) 0.6896(7) 0.162(8) Uani 0.610(13) 1 d . U P J 1
H32A_21 H 0.478949 0.367665 0.694137 0.243 Uiso 0.610(13) 1 calc R . P J 1
H32B_21 H 0.513585 0.395067 0.682629 0.243 Uiso 0.610(13) 1 calc R . P J 1
H32C_21 H 0.468139 0.398483 0.716282 0.243 Uiso 0.610(13) 1 calc R . P J 1
C33_21^a C 0.3887(9) 0.3865(7) 0.6627(12) 0.183(11) Uani 0.610(13) 1 d . U P J 1
H33A_21 H 0.388331 0.365383 0.665907 0.275 Uiso 0.610(13) 1 calc R . P J 1
H33B_21 H 0.378845 0.395609 0.690264 0.275 Uiso 0.610(13) 1 calc R . P J 1
H33C_21 H 0.364709 0.392267 0.639178 0.275 Uiso 0.610(13) 1 calc R . P J 1
O26_21^b O 0.5235(8) 0.3903(5) 0.5969(8) 0.109(5) Uani 0.390(13) 1 d . . P J 2
Si27_21^b Si 0.4818(5) 0.3740(3) 0.6283(5) 0.126(4) Uani 0.390(13) 1 d . . P J 2
C28_21^b C 0.4807(19) 0.3348(4) 0.6133(14) 0.140(12) Uani 0.390(13) 1 d . . P J 2
H28D_21 H 0.456268 0.324523 0.631467 0.210 Uiso 0.390(13) 1 calc R . P J 2
H28E_21 H 0.470658 0.332708 0.582260 0.210 Uiso 0.390(13) 1 calc R . P J 2
H28F_21 H 0.514671 0.326424 0.618108 0.210 Uiso 0.390(13) 1 calc R . P J 2
C29_21^b C 0.4170(8) 0.3894(9) 0.6142(14) 0.163(10) Uani 0.390(13) 1 d . . P J 2
H29D_21 H 0.391473 0.380046 0.632387 0.245 Uiso 0.390(13) 1 calc R . P J 2
H29E_21 H 0.417076 0.410327 0.619699 0.245 Uiso 0.390(13) 1 calc R . P J 2
H29F_21 H 0.408858 0.385731 0.583154 0.245 Uiso 0.390(13) 1 calc R . P J 2
C30_21^b C 0.4957(11) 0.3796(7) 0.6876(6) 0.155(8) Uani 0.390(13) 1 d . . P J 2
C31_21^b C 0.5356(16) 0.3587(11) 0.7065(14) 0.200(17) Uani 0.390(13) 1 d . . P J 2
H31D_21 H 0.525671 0.338681 0.699504 0.301 Uiso 0.390(13) 1 calc R . P J 2
H31E_21 H 0.568649 0.362881 0.693694 0.301 Uiso 0.390(13) 1 calc R . P J 2
H31F_21 H 0.538114 0.361064 0.738430 0.301 Uiso 0.390(13) 1 calc R . P J 2
C32_21^b C 0.512(2) 0.4107(8) 0.6990(14) 0.189(15) Uani 0.390(13) 1 d . . P J 2
H32D_21 H 0.486815 0.424363 0.687121 0.284 Uiso 0.390(13) 1 calc R . P J 2
H32E_21 H 0.514665 0.412826 0.730962 0.284 Uiso 0.390(13) 1 calc R . P J 2
H32F_21 H 0.545199 0.414643 0.686225 0.284 Uiso 0.390(13) 1 calc R . P J 2
C33_21^b C 0.4449(14) 0.3740(11) 0.7114(11) 0.174(13) Uani 0.390(13) 1 d . . P J 2
H33D_21 H 0.418649 0.387211 0.699792 0.261 Uiso 0.390(13) 1 calc R . P J 2
H33E_21 H 0.434103 0.353877 0.706441 0.261 Uiso 0.390(13) 1 calc R . P J 2
H33F_21 H 0.449849 0.377372 0.742950 0.261 Uiso 0.390(13) 1 calc R . P J 2
O1_22 O 0.7009(3) 0.26336(13) 0.32805(19) 0.0691(15) Uani 1 1 d . . . . .
N2_22 N 0.7693(4) 0.18775(18) 0.2529(3) 0.081(2) Uani 1 1 d . . . . .
H2A_22 H 0.759933 0.197036 0.228780 0.097 Uiso 1 1 calc R . . . .
H2B_22 H 0.784728 0.170861 0.251120 0.097 Uiso 1 1 calc R . . . .
N3_22 N 0.7347(3) 0.22784(14) 0.3720(2) 0.0650(17) Uani 1 1 d . . . . .
C4_22 C 0.7238(4) 0.24017(19) 0.3317(3) 0.069(2) Uani 1 1 d . . . . .
N5_22 N 0.7363(3) 0.22516(15) 0.2943(2) 0.0682(18) Uani 1 1 d . . . . .
H5_22 H 0.727798 0.233461 0.269202 0.082 Uiso 1 1 calc R . . . .
C6_22 C 0.7601(4) 0.19916(19) 0.2917(3) 0.074(2) Uani 1 1 d . . . . .
C7_22 C 0.7719(4) 0.18677(19) 0.3331(3) 0.072(2) Uani 1 1 d . . . . .
N8_22 N 0.7959(4) 0.16082(18) 0.3435(3) 0.082(2) Uani 1 1 d . . . . .
C9_22 C 0.7960(5) 0.1609(2) 0.3872(3) 0.082(3) Uani 1 1 d . . . . .
H9_22 H 0.809215 0.145440 0.404682 0.098 Uiso 1 1 calc R . . . .
N10_22 N 0.7753(3) 0.18562(15) 0.4045(2) 0.073(2) Uani 1 1 d . . . . .
C11_22 C 0.7584(4) 0.20204(17) 0.3691(3) 0.065(2) Uani 1 1 d . . . . .
C12_22 C 0.7693(3) 0.19198(17) 0.4514(2) 0.0685(19) Uani 1 1 d . U . . .
H12_22 H 0.766600 0.213454 0.455510 0.082 Uiso 1 1 calc R . . . .
O13_22 O 0.8132(2) 0.18163(13) 0.4744(2) 0.0735(15) Uani 1 1 d . U . . .
C14_22 C 0.7987(3) 0.16023(19) 0.5065(3) 0.081(2) Uani 1 1 d . U . . .
H14_22 H 0.793896 0.169980 0.535428 0.097 Uiso 1 1 calc R . . . .
C15_22 C 0.7472(3) 0.14912(18) 0.4889(3) 0.075(2) Uani 1 1 d . U . . .
H15_22 H 0.752106 0.135019 0.464397 0.090 Uiso 1 1 calc R . . . .
C16_22 C 0.7233(3) 0.17739(19) 0.4714(3) 0.078(2) Uani 1 1 d . U . . .
H16A_22 H 0.696329 0.173504 0.448956 0.094 Uiso 1 1 calc R . . . .
H16B_22 H 0.709141 0.189203 0.495290 0.094 Uiso 1 1 calc R . . . .
C17_22 C 0.8404(4) 0.1380(2) 0.5111(3) 0.092(3) Uani 1 1 d . U . . .
H17A_22 H 0.872513 0.147695 0.519984 0.111 Uiso 1 1 calc R . . . .
H17B_22 H 0.831663 0.123924 0.534332 0.111 Uiso 1 1 calc R . . . .
O18_22 O 0.8474(3) 0.12274(15) 0.4707(2) 0.0907(18) Uani 1 1 d . U . . .
Si19_22 Si 0.88912(14) 0.09619(7) 0.46705(14) 0.1036(10) Uani 1 1 d . U . . .
C20_22 C 0.9533(4) 0.1115(3) 0.4799(7) 0.138(5) Uani 1 1 d . U . . .
H20A_22 H 0.978871 0.096153 0.477936 0.207 Uiso 1 1 calc R . . . .
H20B_22 H 0.960838 0.126928 0.458857 0.207 Uiso 1 1 calc R . . . .
H20C_22 H 0.953853 0.119566 0.509671 0.207 Uiso 1 1 calc R . . . .
C21_22 C 0.8730(6) 0.0672(3) 0.5078(5) 0.122(4) Uani 1 1 d . U . . .
H21A_22 H 0.897644 0.051299 0.505858 0.183 Uiso 1 1 calc R . . . .
H21B_22 H 0.874328 0.075376 0.537459 0.183 Uiso 1 1 calc R . . . .
H21C_22 H 0.838766 0.059797 0.501261 0.183 Uiso 1 1 calc R . . . .
C22_22 C 0.8838(4) 0.0829(2) 0.4090(3) 0.118(3) Uani 1 1 d . U . . .
C23_22 C 0.9038(6) 0.1059(3) 0.3780(6) 0.138(6) Uani 1 1 d . U . . .
H23A_22 H 0.883751 0.123725 0.380928 0.207 Uiso 1 1 calc R . . . .
H23B_22 H 0.939522 0.109983 0.385262 0.207 Uiso 1 1 calc R . . . .
H23C_22 H 0.900782 0.098858 0.347676 0.207 Uiso 1 1 calc R . . . .
C24_22 C 0.9149(7) 0.0548(3) 0.4047(7) 0.154(7) Uani 1 1 d . U . . .
H24A_22 H 0.901837 0.040077 0.424829 0.231 Uiso 1 1 calc R . . . .
H24B_22 H 0.911953 0.047588 0.374518 0.231 Uiso 1 1 calc R . . . .
H24C_22 H 0.950693 0.058712 0.412104 0.231 Uiso 1 1 calc R . . . .
C25_22 C 0.8285(5) 0.0748(3) 0.3969(5) 0.123(4) Uani 1 1 d . U . . .
H25A_22 H 0.816509 0.059976 0.417291 0.185 Uiso 1 1 calc R . . . .
H25B_22 H 0.807025 0.092098 0.398877 0.185 Uiso 1 1 calc R . . . .
H25C_22 H 0.826850 0.067186 0.366919 0.185 Uiso 1 1 calc R . . . .
O26_22 O 0.7201(3) 0.13594(14) 0.5233(2) 0.0899(18) Uani 1 1 d . U . . .
Si27_22^a Si 0.6812(4) 0.1083(2) 0.5207(4) 0.085(3) Uani 0.528(16) 1 d . U P L 1
C28_22^a C 0.6160(7) 0.1229(7) 0.5092(11) 0.121(8) Uani 0.528(16) 1 d . U P L 1
H28A_22 H 0.591711 0.106780 0.507457 0.181 Uiso 0.528(16) 1 calc R . P L 1
H28B_22 H 0.606529 0.136097 0.532833 0.181 Uiso 0.528(16) 1 calc R . P L 1
H28C_22 H 0.615643 0.133406 0.481265 0.181 Uiso 0.528(16) 1 calc R . P L 1
C29_22^a C 0.6989(12) 0.0828(5) 0.4760(8) 0.097(7) Uani 0.528(16) 1 d . U P L 1
H29A_22 H 0.675020 0.066474 0.475131 0.146 Uiso 0.528(16) 1 calc R . P L 1
H29B_22 H 0.697355 0.093050 0.447788 0.146 Uiso 0.528(16) 1 calc R . P L 1
H29C_22 H 0.733442 0.075576 0.481498 0.146 Uiso 0.528(16) 1 calc R . P L 1
C30_22^a C 0.6828(8) 0.0893(4) 0.5751(5) 0.122(6) Uani 0.528(16) 1 d . U P L 1
C31_22^a C 0.6611(12) 0.1091(5) 0.6099(8) 0.176(12) Uani 0.528(16) 1 d . U P L 1
H31A_22 H 0.681654 0.126836 0.612167 0.264 Uiso 0.528(16) 1 calc R . P L 1
H31B_22 H 0.625961 0.114262 0.601748 0.264 Uiso 0.528(16) 1 calc R . P L 1
H31C_22 H 0.661646 0.099109 0.638276 0.264 Uiso 0.528(16) 1 calc R . P L 1
C32_22^a C 0.7375(8) 0.0794(8) 0.5865(11) 0.161(11) Uani 0.528(16) 1 d . U P L 1
H32A_22 H 0.749758 0.066689 0.563261 0.242 Uiso 0.528(16) 1 calc R . P L 1
H32B_22 H 0.759654 0.096392 0.589296 0.242 Uiso 0.528(16) 1 calc R . P L 1
H32C_22 H 0.737729 0.068738 0.614396 0.242 Uiso 0.528(16) 1 calc R . P L 1
C33_22^a C 0.6499(11) 0.0617(5) 0.5721(9) 0.130(9) Uani 0.528(16) 1 d . U P L 1
H33A_22 H 0.663424 0.048659 0.549810 0.195 Uiso 0.528(16) 1 calc R . P L 1
H33B_22 H 0.650509 0.051823 0.600638 0.195 Uiso 0.528(16) 1 calc R . P L 1
H33C_22 H 0.614824 0.066976 0.564111 0.195 Uiso 0.528(16) 1 calc R . P L 1
Si27_22^b Si 0.6963(5) 0.1029(2) 0.5205(5) 0.105(4) Uani 0.472(16) 1 d . . P L 2
C28_22^b C 0.7248(13) 0.0812(6) 0.5665(10) 0.141(10) Uani 0.472(16) 1 d . . P L 2
H28D_22 H 0.711151 0.061374 0.565403 0.211 Uiso 0.472(16) 1 calc R . P L 2
H28E_22 H 0.761835 0.080520 0.563646 0.211 Uiso 0.472(16) 1 calc R . P L 2
H28F_22 H 0.716401 0.090176 0.594500 0.211 Uiso 0.472(16) 1 calc R . P L 2
C29_22^b C 0.7130(13) 0.0855(6) 0.4674(8) 0.100(8) Uani 0.472(16) 1 d . . P L 2
H29D_22 H 0.698667 0.065883 0.466054 0.150 Uiso 0.472(16) 1 calc R . P L 2
H29E_22 H 0.698916 0.097089 0.443002 0.150 Uiso 0.472(16) 1 calc R . P L 2
H29F_22 H 0.750036 0.084470 0.465162 0.150 Uiso 0.472(16) 1 calc R . P L 2
C30_22^b C 0.6255(6) 0.1062(4) 0.5264(7) 0.115(6) Uani 0.472(16) 1 d . . P L 2
C31_22^b C 0.6114(12) 0.1161(6) 0.5727(7) 0.128(9) Uani 0.472(16) 1 d . . P L 2
H31D_22 H 0.627602 0.134838 0.579148 0.192 Uiso 0.472(16) 1 calc R . P L 2
H31E_22 H 0.574401 0.118158 0.574264 0.192 Uiso 0.472(16) 1 calc R . P L 2
H31F_22 H 0.623240 0.101670 0.594199 0.192 Uiso 0.472(16) 1 calc R . P L 2
C32_22^b C 0.6052(11) 0.1287(7) 0.4926(10) 0.121(9) Uani 0.472(16) 1 d . . P L 2
H32D_22 H 0.614069 0.122480 0.462973 0.182 Uiso 0.472(16) 1 calc R . P L 2
H32E_22 H 0.568172 0.130123 0.494568 0.182 Uiso 0.472(16) 1 calc R . P L 2
H32F_22 H 0.620591 0.147642 0.498852 0.182 Uiso 0.472(16) 1 calc R . P L 2
C33_22^b C 0.5995(10) 0.0768(5) 0.5172(11) 0.129(10) Uani 0.472(16) 1 d . . P L 2
H33D_22 H 0.608066 0.070087 0.487720 0.194 Uiso 0.472(16) 1 calc R . P L 2
H33E_22 H 0.611413 0.062515 0.538939 0.194 Uiso 0.472(16) 1 calc R . P L 2
H33F_22 H 0.562574 0.079003 0.519004 0.194 Uiso 0.472(16) 1 calc R . P L 2
O1_23 O 0.7097(3) 0.25512(14) 0.21894(19) 0.0802(18) Uani 1 1 d . . . . .
N2_23 N 0.6952(4) 0.27413(19) 0.0723(3) 0.083(2) Uani 1 1 d . . . . .
H2A_23 H 0.681251 0.290817 0.079221 0.099 Uiso 1 1 calc R . . . .
H2B_23 H 0.698945 0.269465 0.044554 0.099 Uiso 1 1 calc R . . . .
N3_23 N 0.7422(4) 0.21996(17) 0.1753(2) 0.077(2) Uani 1 1 d . . . . .
C4_23 C 0.7195(5) 0.2454(2) 0.1809(3) 0.081(3) Uani 1 1 d . . . . .
N5_23 N 0.7051(3) 0.26309(18) 0.1461(2) 0.072(2) Uani 1 1 d . . . . .
H5_23 H 0.691480 0.279990 0.152387 0.087 Uiso 1 1 calc R . . . .
C6_23 C 0.7103(4) 0.2565(2) 0.1028(3) 0.077(2) Uani 1 1 d . . . . .
C7_23 C 0.7326(5) 0.2293(2) 0.0967(3) 0.086(3) Uani 1 1 d . . . . .
N8_23 N 0.7475(6) 0.2157(2) 0.0579(3) 0.113(4) Uani 1 1 d . . . . .
C9_23 C 0.7690(8) 0.1916(4) 0.0718(4) 0.127(6) Uani 1 1 d . . . . .
H9_23 H 0.781736 0.177291 0.052595 0.153 Uiso 1 1 calc R . . . .
N10_23 N 0.7715(5) 0.1890(2) 0.1166(3) 0.100(3) Uani 1 1 d . . . . .
C11_23 C 0.7484(5) 0.2138(2) 0.1328(4) 0.090(3) Uani 1 1 d . . . . .
C12_23 C 0.7948(4) 0.1658(2) 0.1432(3) 0.105(3) Uani 1 1 d . U . . .
H12_23 H 0.806606 0.173638 0.172258 0.126 Uiso 1 1 calc R . . . .
O13_23 O 0.8369(4) 0.1542(2) 0.1201(4) 0.132(3) Uani 1 1 d . U . . .
C14_23 C 0.8267(5) 0.1249(3) 0.1078(5) 0.145(4) Uani 1 1 d . U . . .
H14_23 H 0.843773 0.111572 0.129454 0.174 Uiso 1 1 calc R . . . .
C15_23 C 0.7687(5) 0.1211(2) 0.1102(4) 0.132(4) Uani 1 1 d . U . . .
H15_23 H 0.750427 0.127704 0.082882 0.158 Uiso 0.413(13) 1 calc R . P M 1
H15A_23 H 0.752458 0.129982 0.083461 0.158 Uiso 0.587(13) 1 calc R . P M 2
C16_23 C 0.7579(5) 0.1402(2) 0.1498(4) 0.112(3) Uani 1 1 d . U . . .
H16A_23 H 0.765410 0.129946 0.177694 0.135 Uiso 1 1 calc R . . . .
H16B_23 H 0.722085 0.146886 0.149427 0.135 Uiso 1 1 calc R . . . .
C17_23 C 0.8483(9) 0.1197(4) 0.0627(5) 0.206(7) Uani 1 1 d . U . . .
H17A_23 H 0.884926 0.124756 0.063165 0.247 Uiso 1 1 calc R . . . .
H17B_23 H 0.845154 0.098848 0.055111 0.247 Uiso 1 1 calc R . . . .
O18_23 O 0.8223(9) 0.1366(4) 0.0304(3) 0.252(7) Uani 1 1 d . U . . .
Si19_23 Si 0.8251(6) 0.1342(2) -0.0238(3) 0.269(6) Uani 1 1 d . U . . .
C20_23 C 0.8377(15) 0.0967(4) -0.0422(9) 0.272(14) Uani 1 1 d . U . . .
H20A_23 H 0.839063 0.096216 -0.074279 0.408 Uiso 1 1 calc R . . . .
H20B_23 H 0.870377 0.090088 -0.029618 0.408 Uiso 1 1 calc R . . . .
H20C_23 H 0.810535 0.083843 -0.032398 0.408 Uiso 1 1 calc R . . . .
C21_23 C 0.7620(9) 0.1471(9) -0.0461(9) 0.313(14) Uani 1 1 d . U . . .
H21A_23 H 0.761757 0.146072 -0.078251 0.469 Uiso 1 1 calc R . . . .
H21B_23 H 0.734889 0.134742 -0.034891 0.469 Uiso 1 1 calc R . . . .
H21C_23 H 0.756373 0.167200 -0.036946 0.469 Uiso 1 1 calc R . . . .
C22_23 C 0.8778(9) 0.1590(4) -0.0409(6) 0.272(9) Uani 1 1 d . U . . .
C23_23 C 0.9259(10) 0.1512(9) -0.0135(9) 0.318(17) Uani 1 1 d . U . . .
H23A_23 H 0.934945 0.130912 -0.018721 0.478 Uiso 1 1 calc R . . . .
H23B_23 H 0.954025 0.163800 -0.022178 0.478 Uiso 1 1 calc R . . . .
H23C_23 H 0.919279 0.154087 0.017672 0.478 Uiso 1 1 calc R . . . .
C24_23 C 0.8881(14) 0.1541(7) -0.0898(6) 0.277(15) Uani 1 1 d . U . . .
H24A_23 H 0.897183 0.133730 -0.094557 0.415 Uiso 1 1 calc R . . . .
H24B_23 H 0.857495 0.158853 -0.107265 0.415 Uiso 1 1 calc R . . . .
H24C_23 H 0.916199 0.166592 -0.098689 0.415 Uiso 1 1 calc R . . . .
C25_23 C 0.8635(17) 0.1907(4) -0.0329(11) 0.337(18) Uani 1 1 d . U . . .
H25A_23 H 0.856995 0.193633 -0.001700 0.506 Uiso 1 1 calc R . . . .
H25B_23 H 0.891542 0.203333 -0.041687 0.506 Uiso 1 1 calc R . . . .
H25C_23 H 0.832838 0.195594 -0.050263 0.506 Uiso 1 1 calc R . . . .
O26_23^a O 0.7655(9) 0.0905(3) 0.1164(7) 0.131(5) Uani 0.413(13) 1 d . U P M 1
Si27_23^a Si 0.7328(6) 0.0711(2) 0.0793(3) 0.127(4) Uani 0.413(13) 1 d . U P M 1
C28_23^a C 0.7102(15) 0.0944(6) 0.0333(9) 0.138(11) Uani 0.413(13) 1 d . U P M 1
H28A_23 H 0.691108 0.082609 0.011899 0.207 Uiso 0.413(13) 1 calc R . P M 1
H28B_23 H 0.688121 0.109698 0.044600 0.207 Uiso 0.413(13) 1 calc R . P M 1
H28C_23 H 0.739473 0.103280 0.019140 0.207 Uiso 0.413(13) 1 calc R . P M 1
C29_23^a C 0.7726(13) 0.0410(6) 0.0591(12) 0.140(10) Uani 0.413(13) 1 d . U P M 1
H29A_23 H 0.753073 0.029679 0.037236 0.210 Uiso 0.413(13) 1 calc R . P M 1
H29B_23 H 0.803057 0.048888 0.045580 0.210 Uiso 0.413(13) 1 calc R . P M 1
H29C_23 H 0.782583 0.028367 0.083681 0.210 Uiso 0.413(13) 1 calc R . P M 1
C30_23^a C 0.6779(8) 0.0576(6) 0.1122(7) 0.141(6) Uani 0.413(13) 1 d . U P M 1
C31_23^a C 0.6508(16) 0.0832(9) 0.1341(15) 0.154(13) Uani 0.413(13) 1 d . U P M 1
H31A_23 H 0.675055 0.093694 0.153155 0.232 Uiso 0.413(13) 1 calc R . P M 1
H31B_23 H 0.637369 0.096414 0.111406 0.232 Uiso 0.413(13) 1 calc R . P M 1
H31C_23 H 0.622784 0.075904 0.151582 0.232 Uiso 0.413(13) 1 calc R . P M 1
C32_23^a C 0.6974(16) 0.0373(9) 0.1491(11) 0.146(11) Uani 0.413(13) 1 d . U P M 1
H32A_23 H 0.721872 0.047726 0.167986 0.219 Uiso 0.413(13) 1 calc R . P M 1
H32B_23 H 0.668715 0.030809 0.166563 0.219 Uiso 0.413(13) 1 calc R . P M 1
H32C_23 H 0.714042 0.020396 0.136143 0.219 Uiso 0.413(13) 1 calc R . P M 1
C33_23^a C 0.6396(14) 0.0415(10) 0.0825(12) 0.169(14) Uani 0.413(13) 1 d . U P M 1
H33A_23 H 0.656541 0.025103 0.068411 0.253 Uiso 0.413(13) 1 calc R . P M 1
H33B_23 H 0.611575 0.034237 0.100113 0.253 Uiso 0.413(13) 1 calc R . P M 1
H33C_23 H 0.626160 0.054747 0.059937 0.253 Uiso 0.413(13) 1 calc R . P M 1
O26_23^b O 0.7497(7) 0.0927(3) 0.1151(6) 0.138(5) Uani 0.587(13) 1 d . . P M 2
Si27_23^b Si 0.6988(4) 0.07545(16) 0.0936(3) 0.122(3) Uani 0.587(13) 1 d . . P M 2
C28_23^b C 0.6946(13) 0.0848(6) 0.0343(5) 0.138(9) Uani 0.587(13) 1 d . . P M 2
H28D_23 H 0.665071 0.075027 0.020762 0.206 Uiso 0.587(13) 1 calc R . P M 2
H28E_23 H 0.690737 0.105857 0.030999 0.206 Uiso 0.587(13) 1 calc R . P M 2
H28F_23 H 0.725591 0.078463 0.019926 0.206 Uiso 0.587(13) 1 calc R . P M 2
C29_23^b C 0.6394(9) 0.0871(7) 0.1202(11) 0.161(10) Uani 0.587(13) 1 d . . P M 2
H29D_23 H 0.610396 0.076690 0.107030 0.241 Uiso 0.587(13) 1 calc R . P M 2
H29E_23 H 0.641717 0.082811 0.151690 0.241 Uiso 0.587(13) 1 calc R . P M 2
H29F_23 H 0.634640 0.108051 0.116005 0.241 Uiso 0.587(13) 1 calc R . P M 2
C30_23^b C 0.7133(7) 0.0361(3) 0.1025(6) 0.131(5) Uani 0.587(13) 1 d . . P M 2
C31_23^b C 0.7651(8) 0.0280(6) 0.0843(9) 0.147(9) Uani 0.587(13) 1 d . . P M 2
H31D_23 H 0.791650 0.039652 0.098819 0.220 Uiso 0.587(13) 1 calc R . P M 2
H31E_23 H 0.771791 0.007327 0.089717 0.220 Uiso 0.587(13) 1 calc R . P M 2
H31F_23 H 0.765066 0.031699 0.052632 0.220 Uiso 0.587(13) 1 calc R . P M 2
C32_23^b C 0.7111(11) 0.0287(7) 0.1519(7) 0.151(10) Uani 0.587(13) 1 d . . P M 2
H32D_23 H 0.677699 0.033982 0.163033 0.226 Uiso 0.587(13) 1 calc R . P M 2
H32E_23 H 0.716667 0.007789 0.156092 0.226 Uiso 0.587(13) 1 calc R . P M 2
H32F_23 H 0.737626 0.039498 0.168015 0.226 Uiso 0.587(13) 1 calc R . P M 2
C33_23^b C 0.6715(10) 0.0177(6) 0.0797(11) 0.166(11) Uani 0.587(13) 1 d . . P M 2
H33D_23 H 0.638351 0.022929 0.091403 0.250 Uiso 0.587(13) 1 calc R . P M 2
H33E_23 H 0.671474 0.021460 0.048061 0.250 Uiso 0.587(13) 1 calc R . P M 2
H33F_23 H 0.678198 -0.002912 0.085145 0.250 Uiso 0.587(13) 1 calc R . P M 2
O1_24 O 0.6637(3) 0.31555(15) 0.1670(2) 0.0809(17) Uani 1 1 d . . . . .
N2_24 N 0.5687(4) 0.39795(17) 0.1518(3) 0.079(2) Uani 1 1 d . . . . .
H2A_24 H 0.571176 0.399961 0.180503 0.095 Uiso 1 1 calc R . . . .
H2B_24 H 0.551435 0.410698 0.135998 0.095 Uiso 1 1 calc R . . . .
N3_24 N 0.6411(3) 0.32641(18) 0.0960(2) 0.076(2) Uani 1 1 d . . . . .
C4_24 C 0.6429(4) 0.3316(2) 0.1398(3) 0.069(2) Uani 1 1 d . . . . .
N5_24 N 0.6173(3) 0.35628(17) 0.1563(2) 0.075(2) Uani 1 1 d . . . . .
H5_24 H 0.618997 0.358976 0.184824 0.090 Uiso 1 1 calc R . . . .
C6_24 C 0.5908(4) 0.3759(2) 0.1327(3) 0.069(2) Uani 1 1 d . . . . .
C7_24 C 0.5902(4) 0.3703(2) 0.0873(3) 0.075(2) Uani 1 1 d . . . . .
N8_24 N 0.5661(4) 0.3855(2) 0.0530(3) 0.084(2) Uani 1 1 d . . . . .
C9_24 C 0.5786(6) 0.3706(3) 0.0185(4) 0.110(4) Uani 1 1 d . . . . .
H9_24 H 0.568744 0.376093 -0.010449 0.132 Uiso 1 1 calc R . . . .
N10_24 N 0.6075(4) 0.3460(2) 0.0276(2) 0.099(3) Uani 1 1 d . . . . .
C11_24 C 0.6149(4) 0.3464(3) 0.0727(3) 0.081(3) Uani 1 1 d . . . . .
C12_24 C 0.6267(5) 0.3253(3) -0.0042(3) 0.123(4) Uani 1 1 d . U . . .
H12_24 H 0.649864 0.311290 0.011383 0.148 Uiso 1 1 calc R . . . .
O13_24 O 0.6545(4) 0.3399(3) -0.0367(3) 0.154(4) Uani 1 1 d . U . . .
C14_24 C 0.6308(6) 0.3344(3) -0.0793(3) 0.159(5) Uani 1 1 d . U . . .
H14_24 H 0.648991 0.318124 -0.093808 0.190 Uiso 1 1 calc R . . . .
C15_24 C 0.5762(5) 0.3251(3) -0.0709(3) 0.130(4) Uani 1 1 d . U . . .
H15A_24 H 0.554831 0.342555 -0.065174 0.156 Uiso 0.379(15) 1 calc R . P N 2
H15_24 H 0.553049 0.342045 -0.067004 0.156 Uiso 0.621(15) 1 calc R . P N 1
C16_24 C 0.5841(6) 0.3079(3) -0.0286(3) 0.121(4) Uani 1 1 d . U . . .
H16A_24 H 0.595032 0.287795 -0.034721 0.145 Uiso 1 1 calc R . . . .
H16B_24 H 0.552594 0.307413 -0.011423 0.145 Uiso 1 1 calc R . . . .
C17_24 C 0.6380(9) 0.3617(3) -0.1056(5) 0.206(6) Uani 1 1 d . U . . .
H17A_24 H 0.674082 0.367797 -0.103774 0.247 Uiso 1 1 calc R . . O .
H17B_24 H 0.628783 0.358095 -0.136772 0.247 Uiso 1 1 calc R . . O .
O18_24 O 0.6064(7) 0.3839(2) -0.0883(4) 0.214(6) Uani 1 1 d . U . P 1
Si19_24 Si 0.6221(5) 0.41752(17) -0.0903(2) 0.257(5) Uani 1 1 d . U . P 1
C20_24 C 0.5933(12) 0.4339(5) -0.0391(6) 0.296(13) Uani 1 1 d . U . P 1
H20A_24 H 0.601218 0.454651 -0.037694 0.444 Uiso 1 1 calc R . . P 1
H20B_24 H 0.556362 0.431197 -0.040177 0.444 Uiso 1 1 calc R . . P 1
H20C_24 H 0.607636 0.424190 -0.012954 0.444 Uiso 1 1 calc R . . P 1
C21_24 C 0.6920(7) 0.4244(7) -0.0838(11) 0.328(14) Uani 1 1 d . U . P 1
H21A_24 H 0.698492 0.445333 -0.085406 0.493 Uiso 1 1 calc R . . P 1
H21B_24 H 0.704138 0.416980 -0.055361 0.493 Uiso 1 1 calc R . . P 1
H21C_24 H 0.709989 0.414544 -0.107372 0.493 Uiso 1 1 calc R . . P 1
C22_24 C 0.5950(8) 0.4334(4) -0.1419(5) 0.258(8) Uani 1 1 d . U . P 1
C23_24 C 0.5379(8) 0.4288(5) -0.1346(9) 0.310(14) Uani 1 1 d . U . P 1
H23A_24 H 0.530743 0.407993 -0.132630 0.464 Uiso 1 1 calc R . . P 1
H23B_24 H 0.528227 0.438388 -0.107359 0.464 Uiso 1 1 calc R . . P 1
H23C_24 H 0.518296 0.437149 -0.159312 0.464 Uiso 1 1 calc R . . P 1
C24_24 C 0.6097(14) 0.4652(4) -0.1455(8) 0.259(14) Uani 1 1 d . U . P 1
H24A_24 H 0.595356 0.476071 -0.121036 0.389 Uiso 1 1 calc R . . P 1
H24B_24 H 0.646861 0.467025 -0.144437 0.389 Uiso 1 1 calc R . . P 1
H24C_24 H 0.596432 0.473146 -0.173317 0.389 Uiso 1 1 calc R . . P 1
C25_24 C 0.6160(13) 0.4150(6) -0.1789(6) 0.255(13) Uani 1 1 d . U . P 1
H25A_24 H 0.605430 0.394795 -0.175113 0.383 Uiso 1 1 calc R . . P 1
H25B_24 H 0.602751 0.422283 -0.207178 0.383 Uiso 1 1 calc R . . P 1
H25C_24 H 0.653179 0.416162 -0.178298 0.383 Uiso 1 1 calc R . . P 1
O26_24^b O 0.5537(9) 0.3085(7) -0.1053(7) 0.166(6) Uani 0.379(15) 1 d . U P N 2
Si27_24^b Si 0.4913(8) 0.3023(4) -0.1128(7) 0.189(6) Uani 0.379(15) 1 d . U P N 2
C28_24^b C 0.4564(19) 0.3369(7) -0.1031(17) 0.202(13) Uani 0.379(15) 1 d . U P N 2
H28A_24 H 0.419799 0.333641 -0.107348 0.303 Uiso 0.379(15) 1 calc R . P N 2
H28B_24 H 0.463344 0.343541 -0.073015 0.303 Uiso 0.379(15) 1 calc R . P N 2
H28C_24 H 0.467728 0.351689 -0.123822 0.303 Uiso 0.379(15) 1 calc R . P N 2
C29_24^b C 0.4674(13) 0.2760(8) -0.0724(13) 0.211(14) Uani 0.379(15) 1 d . U P N 2
H29A_24 H 0.430906 0.272851 -0.077663 0.317 Uiso 0.379(15) 1 calc R . P N 2
H29B_24 H 0.485504 0.257518 -0.075469 0.317 Uiso 0.379(15) 1 calc R . P N 2
H29C_24 H 0.473128 0.283581 -0.042685 0.317 Uiso 0.379(15) 1 calc R . P N 2
C30_24^b C 0.4843(13) 0.2891(8) -0.1707(8) 0.197(8) Uani 0.379(15) 1 d . U P N 2
C31_24^b C 0.5358(17) 0.2797(15) -0.1887(15) 0.224(18) Uani 0.379(15) 1 d . U P N 2
H31A_24 H 0.551022 0.264881 -0.169388 0.336 Uiso 0.379(15) 1 calc R . P N 2
H31B_24 H 0.530747 0.271576 -0.218236 0.336 Uiso 0.379(15) 1 calc R . P N 2
H31C_24 H 0.558484 0.296493 -0.190029 0.336 Uiso 0.379(15) 1 calc R . P N 2
C32_24^b C 0.448(2) 0.2625(12) -0.1731(17) 0.227(14) Uani 0.379(15) 1 d . U P N 2
H32A_24 H 0.415047 0.267851 -0.161766 0.340 Uiso 0.379(15) 1 calc R . P N 2
H32B_24 H 0.444355 0.256092 -0.203636 0.340 Uiso 0.379(15) 1 calc R . P N 2
H32C_24 H 0.462826 0.246643 -0.155338 0.340 Uiso 0.379(15) 1 calc R . P N 2
C33_24^b C 0.461(3) 0.3123(12) -0.2018(13) 0.231(15) Uani 0.379(15) 1 d . U P N 2
H33A_24 H 0.428481 0.318612 -0.190895 0.346 Uiso 0.379(15) 1 calc R . P N 2
H33B_24 H 0.484514 0.328954 -0.203066 0.346 Uiso 0.379(15) 1 calc R . P N 2
H33C_24 H 0.456777 0.304037 -0.231272 0.346 Uiso 0.379(15) 1 calc R . P N 2
O26_24^a O 0.5603(7) 0.3071(4) -0.1072(5) 0.164(5) Uani 0.621(15) 1 d . . P N 1
Si27_24^a Si 0.5054(5) 0.3137(3) -0.1345(3) 0.173(4) Uani 0.621(15) 1 d . . P N 1
C28_24^a C 0.5212(15) 0.3252(10) -0.1910(7) 0.238(14) Uani 0.621(15) 1 d . . P N 1
H28D_24 H 0.489789 0.329248 -0.207798 0.356 Uiso 0.621(15) 1 calc R . P N 1
H28E_24 H 0.542174 0.342819 -0.189645 0.356 Uiso 0.621(15) 1 calc R . P N 1
H28F_24 H 0.540094 0.309714 -0.205484 0.356 Uiso 0.621(15) 1 calc R . P N 1
C29_24^a C 0.4727(14) 0.3442(7) -0.1059(13) 0.231(14) Uani 0.621(15) 1 d . . P N 1
H29D_24 H 0.440481 0.348512 -0.121261 0.346 Uiso 0.621(15) 1 calc R . P N 1
H29E_24 H 0.466113 0.338515 -0.075609 0.346 Uiso 0.621(15) 1 calc R . P N 1
H29F_24 H 0.494523 0.361425 -0.105987 0.346 Uiso 0.621(15) 1 calc R . P N 1
C30_24^a C 0.4668(9) 0.2800(4) -0.1347(8) 0.198(7) Uani 0.621(15) 1 d . . P N 1
C31_24^a C 0.4982(14) 0.2537(5) -0.1480(14) 0.210(11) Uani 0.621(15) 1 d . . P N 1
H31D_24 H 0.511964 0.256964 -0.177230 0.315 Uiso 0.621(15) 1 calc R . P N 1
H31E_24 H 0.526327 0.250904 -0.126766 0.315 Uiso 0.621(15) 1 calc R . P N 1
H31F_24 H 0.476623 0.236378 -0.148612 0.315 Uiso 0.621(15) 1 calc R . P N 1
C32_24^a C 0.4458(17) 0.2742(9) -0.0888(10) 0.241(13) Uani 0.621(15) 1 d . . P N 1
H32D_24 H 0.425484 0.290889 -0.079660 0.362 Uiso 0.621(15) 1 calc R . P N 1
H32E_24 H 0.424474 0.256799 -0.089720 0.362 Uiso 0.621(15) 1 calc R . P N 1
H32F_24 H 0.474179 0.271325 -0.067873 0.362 Uiso 0.621(15) 1 calc R . P N 1
C33_24^a C 0.4211(12) 0.2845(8) -0.1669(13) 0.217(12) Uani 0.621(15) 1 d . . P N 1
H33D_24 H 0.401415 0.301428 -0.157716 0.326 Uiso 0.621(15) 1 calc R . P N 1
H33E_24 H 0.433533 0.287652 -0.196526 0.326 Uiso 0.621(15) 1 calc R . P N 1
H33F_24 H 0.399303 0.267219 -0.166683 0.326 Uiso 0.621(15) 1 calc R . P N 1
O1_25 O 0.6217(3) 0.36151(14) 0.2464(2) 0.0803(18) Uani 1 1 d . . . . .
N2_25 N 0.5845(3) 0.39365(16) 0.3835(2) 0.0667(17) Uani 1 1 d . . . . .
H2A_25 H 0.600487 0.378210 0.393797 0.080 Uiso 1 1 calc R . . . .
H2B_25 H 0.570709 0.406033 0.401715 0.080 Uiso 1 1 calc R . . . .
N3_25 N 0.5774(4) 0.40488(17) 0.2481(3) 0.079(2) Uani 1 1 d . . . . .
C4_25 C 0.6013(4) 0.3819(2) 0.2671(3) 0.072(2) Uani 1 1 d . . . . .
N5_25 N 0.6027(3) 0.37919(15) 0.3127(2) 0.0652(17) Uani 1 1 d . . . . .
H5_25 H 0.618555 0.364015 0.323986 0.078 Uiso 1 1 calc R . . . .
C6_25 C 0.5814(4) 0.39821(18) 0.3412(3) 0.065(2) Uani 1 1 d . . . . .
C7_25 C 0.5579(4) 0.42217(19) 0.3212(3) 0.072(2) Uani 1 1 d . . . . .
N8_25 N 0.5346(4) 0.44613(18) 0.3396(3) 0.085(2) Uani 1 1 d . . . . .
C9_25 C 0.5204(5) 0.4614(3) 0.3051(4) 0.098(4) Uani 1 1 d . . . . .
H9_25 H 0.502615 0.479273 0.307190 0.117 Uiso 1 1 calc R . . . .
N10_25 N 0.5332(4) 0.44936(17) 0.2657(3) 0.090(3) Uani 1 1 d . . . . .
C11_25 C 0.5582(4) 0.4236(2) 0.2760(3) 0.075(2) Uani 1 1 d . . . . .
C12_25 C 0.5230(4) 0.4614(2) 0.2221(3) 0.104(3) Uani 1 1 d . U . . .
H12_25 H 0.538733 0.448973 0.199231 0.125 Uiso 1 1 calc R . . . .
O13_25 O 0.5437(3) 0.48999(15) 0.2207(3) 0.095(2) Uani 1 1 d . U . . .
C14_25 C 0.5043(4) 0.51079(19) 0.2105(4) 0.101(3) Uani 1 1 d . U . . .
H14_25 H 0.503439 0.514676 0.178226 0.122 Uiso 1 1 calc R . . . .
C15_25 C 0.4544(3) 0.4962(2) 0.2235(5) 0.121(3) Uani 1 1 d . U . . .
H15_25 H 0.453548 0.497218 0.256208 0.146 Uiso 0.708(11) 1 calc R . P Q 1
H15A_25 H 0.441387 0.500494 0.253365 0.146 Uiso 0.292(11) 1 calc R . P Q 2
C16_25 C 0.4651(5) 0.4648(2) 0.2124(5) 0.133(4) Uani 1 1 d . U . . .
H16A_25 H 0.456781 0.460750 0.181138 0.160 Uiso 1 1 calc R . . . .
H16B_25 H 0.445163 0.451581 0.230943 0.160 Uiso 1 1 calc R . . . .
C17_25 C 0.5162(6) 0.5384(2) 0.2347(3) 0.108(3) Uani 1 1 d . U . . .
H17A_25 H 0.549917 0.545296 0.225341 0.129 Uiso 0.642(10) 1 calc R . P R 1
H17B_25 H 0.490903 0.553188 0.225218 0.129 Uiso 0.642(10) 1 calc R . P R 1
H17C_25 H 0.551335 0.544934 0.229171 0.129 Uiso 0.358(10) 1 calc R . P R 2
H17D_25 H 0.492178 0.554030 0.225923 0.129 Uiso 0.358(10) 1 calc R . P R 2
O18_25^a O 0.5168(7) 0.5373(3) 0.2810(3) 0.105(4) Uani 0.642(10) 1 d . U P R 1
Si19_25^a Si 0.5506(3) 0.55624(16) 0.3169(2) 0.133(3) Uani 0.642(10) 1 d . U P R 1
C20_25^a C 0.5736(11) 0.5288(5) 0.3601(7) 0.111(7) Uani 0.642(10) 1 d . U P R 1
H20A_25 H 0.594135 0.538767 0.382687 0.166 Uiso 0.642(10) 1 calc R . P R 1
H20B_25 H 0.544190 0.519643 0.373667 0.166 Uiso 0.642(10) 1 calc R . P R 1
H20C_25 H 0.594251 0.513867 0.346085 0.166 Uiso 0.642(10) 1 calc R . P R 1
C21_25^a C 0.6085(6) 0.5708(4) 0.2909(6) 0.112(5) Uani 0.642(10) 1 d . U P R 1
H21A_25 H 0.628407 0.582065 0.312470 0.168 Uiso 0.642(10) 1 calc R . P R 1
H21B_25 H 0.629137 0.554706 0.280145 0.168 Uiso 0.642(10) 1 calc R . P R 1
H21C_25 H 0.598531 0.583401 0.266197 0.168 Uiso 0.642(10) 1 calc R . P R 1
C22_25^a C 0.5128(7) 0.5850(3) 0.3433(5) 0.136(5) Uani 0.642(10) 1 d . U P R 1
C23_25^a C 0.4719(10) 0.5716(6) 0.3718(9) 0.163(9) Uani 0.642(10) 1 d . U P R 1
H23A_25 H 0.488025 0.560782 0.395959 0.245 Uiso 0.642(10) 1 calc R . P R 1
H23B_25 H 0.450608 0.587085 0.383649 0.245 Uiso 0.642(10) 1 calc R . P R 1
H23C_25 H 0.450673 0.558449 0.353935 0.245 Uiso 0.642(10) 1 calc R . P R 1
C24_25^a C 0.5476(11) 0.6041(6) 0.3720(9) 0.172(10) Uani 0.642(10) 1 d . U P R 1
H24A_25 H 0.561455 0.592577 0.396558 0.258 Uiso 0.642(10) 1 calc R . P R 1
H24B_25 H 0.575489 0.611516 0.354520 0.258 Uiso 0.642(10) 1 calc R . P R 1
H24C_25 H 0.527941 0.620386 0.383501 0.258 Uiso 0.642(10) 1 calc R . P R 1
C25_25^a C 0.4906(12) 0.6022(5) 0.3048(8) 0.147(8) Uani 0.642(10) 1 d . U P R 1
H25A_25 H 0.518246 0.610296 0.287604 0.221 Uiso 0.642(10) 1 calc R . P R 1
H25B_25 H 0.469619 0.589409 0.286185 0.221 Uiso 0.642(10) 1 calc R . P R 1
H25C_25 H 0.469555 0.618045 0.315898 0.221 Uiso 0.642(10) 1 calc R . P R 1
O18_25^b O 0.5104(12) 0.5307(5) 0.2796(4) 0.110(5) Uani 0.358(10) 1 d . . P R 2
Si19_25^b Si 0.4880(6) 0.5493(3) 0.3210(4) 0.140(4) Uani 0.358(10) 1 d . . P R 2
C20_25^b C 0.4593(16) 0.5841(6) 0.3020(13) 0.141(12) Uani 0.358(10) 1 d . . P R 2
H20D_25 H 0.446245 0.594692 0.327297 0.211 Uiso 0.358(10) 1 calc R . P R 2
H20E_25 H 0.485162 0.595831 0.287728 0.211 Uiso 0.358(10) 1 calc R . P R 2
H20F_25 H 0.431285 0.580092 0.281153 0.211 Uiso 0.358(10) 1 calc R . P R 2
C21_25^b C 0.4412(13) 0.5263(8) 0.3499(14) 0.170(15) Uani 0.358(10) 1 d . . P R 2
H21D_25 H 0.427513 0.537178 0.374630 0.254 Uiso 0.358(10) 1 calc R . P R 2
H21E_25 H 0.413348 0.521053 0.329492 0.254 Uiso 0.358(10) 1 calc R . P R 2
H21F_25 H 0.457987 0.508675 0.360750 0.254 Uiso 0.358(10) 1 calc R . P R 2
C22_25^b C 0.5469(8) 0.5559(5) 0.3561(7) 0.123(6) Uani 0.358(10) 1 d . . P R 2
C23_25^b C 0.5846(12) 0.5706(8) 0.3248(12) 0.134(10) Uani 0.358(10) 1 d . . P R 2
H23D_25 H 0.591218 0.557595 0.300131 0.202 Uiso 0.358(10) 1 calc R . P R 2
H23E_25 H 0.569876 0.588790 0.313658 0.202 Uiso 0.358(10) 1 calc R . P R 2
H23F_25 H 0.616581 0.574747 0.340692 0.202 Uiso 0.358(10) 1 calc R . P R 2
C24_25^b C 0.5376(15) 0.5768(7) 0.3940(10) 0.131(10) Uani 0.358(10) 1 d . . P R 2
H24D_25 H 0.523491 0.594989 0.382408 0.196 Uiso 0.358(10) 1 calc R . P R 2
H24E_25 H 0.513452 0.568018 0.414142 0.196 Uiso 0.358(10) 1 calc R . P R 2
H24F_25 H 0.569760 0.580682 0.409684 0.196 Uiso 0.358(10) 1 calc R . P R 2
C25_25^b C 0.5690(14) 0.5274(6) 0.3743(12) 0.093(9) Uani 0.358(10) 1 d . . P R 2
H25D_25 H 0.575009 0.513979 0.350061 0.140 Uiso 0.358(10) 1 calc R . P R 2
H25E_25 H 0.601158 0.531327 0.390063 0.140 Uiso 0.358(10) 1 calc R . P R 2
H25F_25 H 0.544850 0.518663 0.394521 0.140 Uiso 0.358(10) 1 calc R . P R 2
O26_25^a O 0.4093(3) 0.5101(3) 0.2080(5) 0.116(4) Uani 0.708(11) 1 d . U P Q 1
Si27_25^a Si 0.3509(2) 0.51275(16) 0.2273(3) 0.134(3) Uani 0.708(11) 1 d . U P Q 1
C28_25^a C 0.3052(9) 0.5064(7) 0.1799(8) 0.181(9) Uani 0.708(11) 1 d . U P Q 1
H28A_25 H 0.270267 0.507835 0.190147 0.272 Uiso 0.708(11) 1 calc R . P Q 1
H28B_25 H 0.310718 0.521134 0.157248 0.272 Uiso 0.708(11) 1 calc R . P Q 1
H28C_25 H 0.310926 0.487085 0.167643 0.272 Uiso 0.708(11) 1 calc R . P Q 1
C29_25^a C 0.3380(12) 0.4836(6) 0.2677(10) 0.189(11) Uani 0.708(11) 1 d . U P Q 1
H29A_25 H 0.303332 0.485769 0.278432 0.284 Uiso 0.708(11) 1 calc R . P Q 1
H29B_25 H 0.341455 0.464627 0.253604 0.284 Uiso 0.708(11) 1 calc R . P Q 1
H29C_25 H 0.362333 0.485085 0.292424 0.284 Uiso 0.708(11) 1 calc R . P Q 1
C30_25^a C 0.3394(6) 0.5495(3) 0.2503(7) 0.158(6) Uani 0.708(11) 1 d . U P Q 1
C31_25^a C 0.3606(12) 0.5733(5) 0.2209(13) 0.220(13) Uani 0.708(11) 1 d . U P Q 1
H31A_25 H 0.396928 0.569954 0.216685 0.330 Uiso 0.708(11) 1 calc R . P Q 1
H31B_25 H 0.342611 0.572964 0.192386 0.330 Uiso 0.708(11) 1 calc R . P Q 1
H31C_25 H 0.355763 0.592280 0.234773 0.330 Uiso 0.708(11) 1 calc R . P Q 1
C32_25^a C 0.3661(13) 0.5521(8) 0.2960(9) 0.220(13) Uani 0.708(11) 1 d . U P Q 1
H32A_25 H 0.353105 0.537014 0.315511 0.329 Uiso 0.708(11) 1 calc R . P Q 1
H32B_25 H 0.402866 0.549579 0.292959 0.329 Uiso 0.708(11) 1 calc R . P Q 1
H32C_25 H 0.359270 0.571250 0.308521 0.329 Uiso 0.708(11) 1 calc R . P Q 1
C33_25^a C 0.2822(7) 0.5547(6) 0.2571(12) 0.175(10) Uani 0.708(11) 1 d . U P Q 1
H33A_25 H 0.268781 0.539361 0.275991 0.262 Uiso 0.708(11) 1 calc R . P Q 1
H33B_25 H 0.277239 0.573594 0.271051 0.262 Uiso 0.708(11) 1 calc R . P Q 1
H33C_25 H 0.264087 0.554279 0.228664 0.262 Uiso 0.708(11) 1 calc R . P Q 1
O26_25^b O 0.4220(6) 0.5047(6) 0.1855(8) 0.128(6) Uani 0.292(11) 1 d . . P Q 2
Si27_25^b Si 0.3608(5) 0.4973(4) 0.1852(6) 0.141(5) Uani 0.292(11) 1 d . . P Q 2
C28_25^b C 0.3464(11) 0.4582(5) 0.1807(18) 0.161(15) Uani 0.292(11) 1 d . . P Q 2
H28D_25 H 0.309468 0.455356 0.180634 0.241 Uiso 0.292(11) 1 calc R . P Q 2
H28E_25 H 0.360051 0.450647 0.153301 0.241 Uiso 0.292(11) 1 calc R . P Q 2
H28F_25 H 0.362014 0.447925 0.205647 0.241 Uiso 0.292(11) 1 calc R . P Q 2
C29_25^b C 0.3313(15) 0.5166(11) 0.1366(12) 0.176(15) Uani 0.292(11) 1 d . . P Q 2
H29D_25 H 0.294675 0.512698 0.135290 0.263 Uiso 0.292(11) 1 calc R . P Q 2
H29E_25 H 0.337040 0.537533 0.139573 0.263 Uiso 0.292(11) 1 calc R . P Q 2
H29F_25 H 0.346847 0.509626 0.109670 0.263 Uiso 0.292(11) 1 calc R . P Q 2
C30_25^b C 0.3377(11) 0.5146(8) 0.2370(9) 0.156(7) Uani 0.292(11) 1 d . . P Q 2
C31_25^b C 0.3503(14) 0.4983(12) 0.2795(11) 0.173(15) Uani 0.292(11) 1 d . . P Q 2
H31D_25 H 0.387041 0.494990 0.281830 0.260 Uiso 0.292(11) 1 calc R . P Q 2
H31E_25 H 0.339431 0.509902 0.304605 0.260 Uiso 0.292(11) 1 calc R . P Q 2
H31F_25 H 0.332466 0.479639 0.279411 0.260 Uiso 0.292(11) 1 calc R . P Q 2
C32_25^b C 0.3649(14) 0.5444(7) 0.2402(17) 0.179(12) Uani 0.292(11) 1 d . . P Q 2
H32D_25 H 0.357704 0.555604 0.213402 0.269 Uiso 0.292(11) 1 calc R . P Q 2
H32E_25 H 0.352511 0.555136 0.265602 0.269 Uiso 0.292(11) 1 calc R . P Q 2
H32F_25 H 0.401657 0.541413 0.243560 0.269 Uiso 0.292(11) 1 calc R . P Q 2
C33_25^b C 0.2800(11) 0.5198(13) 0.2336(17) 0.186(13) Uani 0.292(11) 1 d . . P Q 2
H33D_25 H 0.271804 0.530194 0.206317 0.279 Uiso 0.292(11) 1 calc R . P Q 2
H33E_25 H 0.262274 0.501053 0.233496 0.279 Uiso 0.292(11) 1 calc R . P Q 2
H33F_25 H 0.269240 0.531316 0.258690 0.279 Uiso 0.292(11) 1 calc R . P Q 2
O1_26 O 0.5207(3) 0.32071(17) 0.1941(2) 0.0873(19) Uani 1 1 d . . . . .
N2_26 N 0.5381(4) 0.2746(2) 0.0627(3) 0.089(2) Uani 1 1 d . . . . .
H2A_26 H 0.556582 0.261514 0.076800 0.107 Uiso 1 1 calc R . . . .
H2B_26 H 0.532165 0.272747 0.034275 0.107 Uiso 1 1 calc R . . . .
N3_26 N 0.4798(3) 0.34283(18) 0.1370(3) 0.0751(19) Uani 1 1 d . . . . .
C4_26 C 0.5095(4) 0.3218(2) 0.1547(3) 0.077(3) Uani 1 1 d . . . . .
N5_26 N 0.5283(3) 0.29962(18) 0.1281(3) 0.077(2) Uani 1 1 d . . . . .
H5_26 H 0.547639 0.286339 0.140761 0.092 Uiso 1 1 calc R . . . .
C6_26 C 0.5190(4) 0.2970(2) 0.0842(3) 0.079(3) Uani 1 1 d . . . . .
C7_26 C 0.4897(4) 0.3196(2) 0.0661(3) 0.081(3) Uani 1 1 d . . . . .
N8_26 N 0.4736(5) 0.3243(2) 0.0229(3) 0.101(3) Uani 1 1 d . . . . .
C9_26 C 0.4452(5) 0.3476(3) 0.0260(4) 0.098(3) Uani 1 1 d . . . . .
H9_26 H 0.427490 0.355931 0.001532 0.118 Uiso 1 1 calc R . . . .
N10_26 N 0.4433(3) 0.35891(17) 0.0679(3) 0.081(2) Uani 1 1 d . . . . .
C11_26 C 0.4728(4) 0.3400(2) 0.0935(3) 0.080(3) Uani 1 1 d . . . . .
C12_26 C 0.4106(4) 0.3818(2) 0.0847(3) 0.090(3) Uani 1 1 d . U . . .
H12_26 H 0.431177 0.395209 0.103778 0.109 Uiso 1 1 calc R . . . .
O13_26 O 0.3716(3) 0.3686(2) 0.1098(3) 0.112(2) Uani 1 1 d . U . . .
C14_26 C 0.3277(5) 0.3631(2) 0.0815(4) 0.115(3) Uani 1 1 d . U . . .
H14_26 H 0.296389 0.370063 0.096287 0.138 Uiso 1 1 calc R . . . .
C15_26 C 0.3350(4) 0.3806(2) 0.0395(4) 0.110(3) Uani 1 1 d . U . . .
H15_26 H 0.341743 0.367083 0.014518 0.132 Uiso 1 1 calc R . . . .
C16_26 C 0.3821(4) 0.3992(2) 0.0490(4) 0.095(3) Uani 1 1 d . U . . .
H16A_26 H 0.372505 0.418667 0.059885 0.114 Uiso 1 1 calc R . . . .
H16B_26 H 0.402870 0.401439 0.022570 0.114 Uiso 1 1 calc R . . . .
C17_26 C 0.3231(7) 0.3309(2) 0.0730(5) 0.136(4) Uani 1 1 d . U . . .
H17A_26 H 0.297585 0.327598 0.049175 0.163 Uiso 1 1 calc R . . . .
H17B_26 H 0.356160 0.323414 0.063072 0.163 Uiso 1 1 calc R . . . .
O18_26 O 0.3089(5) 0.3156(2) 0.1098(5) 0.156(4) Uani 1 1 d . U . . .
Si19_26 Si 0.3348(2) 0.28647(13) 0.1300(2) 0.1547(19) Uani 1 1 d . U . . .
C20_26 C 0.3873(6) 0.2724(4) 0.0958(7) 0.152(6) Uani 1 1 d . U . . .
H20A_26 H 0.401682 0.254892 0.109322 0.228 Uiso 1 1 calc R . . . .
H20B_26 H 0.373919 0.267809 0.066340 0.228 Uiso 1 1 calc R . . . .
H20C_26 H 0.413872 0.287257 0.093658 0.228 Uiso 1 1 calc R . . . .
C21_26 C 0.3657(10) 0.2980(7) 0.1844(6) 0.235(11) Uani 1 1 d . U . . .
H21A_26 H 0.382236 0.281203 0.198348 0.352 Uiso 1 1 calc R . . . .
H21B_26 H 0.391189 0.313060 0.179076 0.352 Uiso 1 1 calc R . . . .
H21C_26 H 0.339671 0.305691 0.203712 0.352 Uiso 1 1 calc R . . . .
C22_26 C 0.2855(6) 0.2591(3) 0.1409(7) 0.188(7) Uani 1 1 d . U . . .
C23_26 C 0.2635(10) 0.2495(6) 0.0968(8) 0.227(11) Uani 1 1 d . U . . .
H23A_26 H 0.290537 0.240977 0.079249 0.341 Uiso 1 1 calc R . . . .
H23B_26 H 0.236921 0.234924 0.101306 0.341 Uiso 1 1 calc R . . . .
H23C_26 H 0.248890 0.266237 0.081294 0.341 Uiso 1 1 calc R . . . .
C24_26 C 0.2439(9) 0.2725(6) 0.1691(9) 0.228(12) Uani 1 1 d . U . . .
H24A_26 H 0.258743 0.278563 0.197429 0.342 Uiso 1 1 calc R . . . .
H24B_26 H 0.229198 0.289367 0.153961 0.342 Uiso 1 1 calc R . . . .
H24C_26 H 0.217228 0.258054 0.173973 0.342 Uiso 1 1 calc R . . . .
C25_26 C 0.3099(11) 0.2340(5) 0.1674(10) 0.256(15) Uani 1 1 d . U . . .
H25A_26 H 0.323398 0.241460 0.195467 0.384 Uiso 1 1 calc R . . . .
H25B_26 H 0.284234 0.219121 0.172912 0.384 Uiso 1 1 calc R . . . .
H25C_26 H 0.337659 0.225532 0.150742 0.384 Uiso 1 1 calc R . . . .
O26_26 O 0.2915(3) 0.3979(2) 0.0293(3) 0.124(3) Uani 1 1 d . U . . .
Si27_26 Si 0.2736(3) 0.40611(15) -0.0220(3) 0.181(3) Uani 1 1 d . U . . .
C28_26 C 0.3294(8) 0.4234(7) -0.0487(10) 0.244(12) Uani 1 1 d . U . . .
H28A_26 H 0.320153 0.428516 -0.079026 0.366 Uiso 1 1 calc R . . . .
H28B_26 H 0.339190 0.440960 -0.032476 0.366 Uiso 1 1 calc R . . . .
H28C_26 H 0.357946 0.409742 -0.048490 0.366 Uiso 1 1 calc R . . . .
C29_26 C 0.2583(10) 0.3718(4) -0.0527(8) 0.207(10) Uani 1 1 d . U . . .
H29A_26 H 0.247756 0.376539 -0.082928 0.310 Uiso 1 1 calc R . . . .
H29B_26 H 0.288463 0.359328 -0.053043 0.310 Uiso 1 1 calc R . . . .
H29C_26 H 0.230600 0.361584 -0.038249 0.310 Uiso 1 1 calc R . . . .
C30_26 C 0.2183(6) 0.4308(4) -0.0212(7) 0.210(7) Uani 1 1 d . U . . .
C31_26 C 0.2313(13) 0.4588(5) 0.0043(11) 0.255(13) Uani 1 1 d . U . . .
H31A_26 H 0.260616 0.468244 -0.008977 0.383 Uiso 1 1 calc R . . . .
H31B_26 H 0.202070 0.471913 0.003117 0.383 Uiso 1 1 calc R . . . .
H31C_26 H 0.239669 0.453905 0.034887 0.383 Uiso 1 1 calc R . . . .
C32_26 C 0.1725(9) 0.4153(7) -0.0015(13) 0.276(15) Uani 1 1 d . U . . .
H32A_26 H 0.165033 0.397596 -0.018309 0.414 Uiso 1 1 calc R . . . .
H32B_26 H 0.180459 0.410139 0.029103 0.414 Uiso 1 1 calc R . . . .
H32C_26 H 0.142859 0.428147 -0.002667 0.414 Uiso 1 1 calc R . . . .
C33_26 C 0.2047(13) 0.4393(8) -0.0690(8) 0.275(14) Uani 1 1 d . U . . .
H33A_26 H 0.233705 0.449307 -0.081986 0.412 Uiso 1 1 calc R . . . .
H33B_26 H 0.196703 0.421816 -0.086056 0.412 Uiso 1 1 calc R . . . .
H33C_26 H 0.175170 0.452295 -0.069469 0.412 Uiso 1 1 calc R . . . .
O1_27 O 0.5173(3) 0.32571(15) 0.3059(2) 0.0828(18) Uani 1 1 d . . . . .
N2_27 N 0.4406(5) 0.3830(3) 0.2004(4) 0.118(4) Uani 1 1 d . . . . .
H2A_27 H 0.424019 0.398707 0.191932 0.142 Uiso 1 1 calc R . . . .
H2B_27 H 0.452370 0.370913 0.180760 0.142 Uiso 1 1 calc R . . . .
N3_27 N 0.4716(3) 0.36309(18) 0.3324(3) 0.077(2) Uani 1 1 d . . . . .
C4_27 C 0.4900(4) 0.3479(2) 0.2994(3) 0.073(2) Uani 1 1 d . . . . .
N5_27 N 0.4793(3) 0.35537(19) 0.2567(3) 0.078(2) Uani 1 1 d . . . . .
H5_27 H 0.493634 0.345113 0.236002 0.094 Uiso 1 1 calc R . . . .
C6_27 C 0.4482(6) 0.3775(3) 0.2441(4) 0.100(4) Uani 1 1 d . . . . .
C7_27 C 0.4323(6) 0.3942(3) 0.2774(4) 0.106(4) Uani 1 1 d . . . . .
N8_27 N 0.4013(9) 0.4199(4) 0.2783(4) 0.191(10) Uani 1 1 d . . . . .
C9_27 C 0.3956(10) 0.4242(4) 0.3192(5) 0.169(10) Uani 1 1 d . . . . .
H9_27 H 0.375308 0.439611 0.329786 0.203 Uiso 1 1 calc R . . . .
N10_27 N 0.4205(4) 0.4052(2) 0.3472(3) 0.095(3) Uani 1 1 d . . . . .
C11_27 C 0.4436(4) 0.3861(2) 0.3190(3) 0.080(3) Uani 1 1 d . . . . .
C12_27 C 0.4225(5) 0.4045(2) 0.3945(3) 0.100(3) Uani 1 1 d . U . . .
H12_27 H 0.458667 0.401717 0.404449 0.120 Uiso 1 1 calc R . . . .
O13_27 O 0.3934(4) 0.38135(18) 0.4104(3) 0.118(3) Uani 1 1 d . U . . .
C14_27^a C 0.3570(9) 0.3934(3) 0.4401(9) 0.126(6) Uani 0.429(10) 1 d . U P S 1
H14_27 H 0.372971 0.395051 0.470031 0.151 Uiso 0.429(10) 1 calc R . P S 1
C14_27^b C 0.3440(5) 0.3917(3) 0.4224(7) 0.139(5) Uani 0.571(10) 1 d . . P S 2
H14A_27 H 0.338574 0.385681 0.453463 0.167 Uiso 0.571(10) 1 calc R . P S 2
C15_27 C 0.3465(5) 0.4242(2) 0.4215(4) 0.121(3) Uani 1 1 d . U . . .
H15_27 H 0.325597 0.424341 0.393720 0.145 Uiso 0.429(10) 1 calc R . P S 1
H15A_27 H 0.327926 0.430369 0.394085 0.145 Uiso 0.571(10) 1 calc R . P S 2
C16_27 C 0.4019(4) 0.4325(2) 0.4153(4) 0.110(3) Uani 1 1 d . U . . .
H16A_27 H 0.419402 0.436848 0.443681 0.132 Uiso 1 1 calc R . . . .
H16B_27 H 0.405189 0.449366 0.395426 0.132 Uiso 1 1 calc R . . . .
C17_27^a C 0.3106(9) 0.3743(6) 0.4421(13) 0.160(7) Uani 0.429(10) 1 d . U P S 1
H17A_27 H 0.283297 0.384742 0.457337 0.192 Uiso 0.429(10) 1 calc R . P S 1
H17B_27 H 0.298256 0.369856 0.411915 0.192 Uiso 0.429(10) 1 calc R . P S 1
O18_27^a O 0.3218(11) 0.3480(6) 0.4646(12) 0.211(10) Uani 0.429(10) 1 d . U P S 1
Si19_27^a Si 0.2848(8) 0.3327(4) 0.5006(8) 0.247(10) Uani 0.429(10) 1 d . U P S 1
C20_27^a C 0.2694(19) 0.2945(5) 0.4857(11) 0.26(2) Uani 0.429(10) 1 d . U P S 1
H20A_27 H 0.247370 0.286099 0.507824 0.394 Uiso 0.429(10) 1 calc R . P S 1
H20B_27 H 0.251920 0.294022 0.456950 0.394 Uiso 0.429(10) 1 calc R . P S 1
H20C_27 H 0.300945 0.283179 0.484347 0.394 Uiso 0.429(10) 1 calc R . P S 1
C21_27^a C 0.316(2) 0.3330(12) 0.5562(11) 0.29(2) Uani 0.429(10) 1 d . U P S 1
H21A_27 H 0.293782 0.323776 0.577365 0.429 Uiso 0.429(10) 1 calc R . P S 1
H21B_27 H 0.348338 0.322181 0.555276 0.429 Uiso 0.429(10) 1 calc R . P S 1
H21C_27 H 0.323103 0.353029 0.565213 0.429 Uiso 0.429(10) 1 calc R . P S 1
C22_27^a C 0.2250(11) 0.3553(7) 0.5000(16) 0.275(15) Uani 0.429(10) 1 d . U P S 1
C23_27^a C 0.207(2) 0.3595(19) 0.4525(19) 0.30(2) Uani 0.429(10) 1 d . U P S 1
H23A_27 H 0.199523 0.340518 0.439109 0.453 Uiso 0.429(10) 1 calc R . P S 1
H23B_27 H 0.175462 0.371196 0.451893 0.453 Uiso 0.429(10) 1 calc R . P S 1
H23C_27 H 0.232926 0.369444 0.435914 0.453 Uiso 0.429(10) 1 calc R . P S 1
C24_27^a C 0.1835(17) 0.3394(12) 0.525(3) 0.32(3) Uani 0.429(10) 1 d . U P S 1
H24A_27 H 0.175871 0.320829 0.510900 0.484 Uiso 0.429(10) 1 calc R . P S 1
H24B_27 H 0.195486 0.335890 0.555458 0.484 Uiso 0.429(10) 1 calc R . P S 1
H24C_27 H 0.152722 0.351371 0.525506 0.484 Uiso 0.429(10) 1 calc R . P S 1
C25_27^a C 0.237(2) 0.3842(7) 0.523(3) 0.30(3) Uani 0.429(10) 1 d . U P S 1
H25A_27 H 0.248362 0.380579 0.552815 0.454 Uiso 0.429(10) 1 calc R . P S 1
H25B_27 H 0.263314 0.394350 0.506667 0.454 Uiso 0.429(10) 1 calc R . P S 1
H25C_27 H 0.205850 0.396102 0.522646 0.454 Uiso 0.429(10) 1 calc R . P S 1
C17_27^b C 0.3015(8) 0.3783(6) 0.3945(7) 0.161(6) Uani 0.571(10) 1 d . . P S 2
H17C_27 H 0.305902 0.356975 0.393894 0.193 Uiso 0.571(10) 1 calc R . P S 2
H17D_27 H 0.268487 0.382547 0.408031 0.193 Uiso 0.571(10) 1 calc R . P S 2
O18_27^b O 0.3006(8) 0.3889(6) 0.3510(6) 0.184(7) Uani 0.571(10) 1 d . . P S 2
Si19_27^b Si 0.2567(5) 0.3884(3) 0.3115(5) 0.199(5) Uani 0.571(10) 1 d . . P S 2
C20_27^b C 0.1933(9) 0.3790(10) 0.3319(15) 0.253(18) Uani 0.571(10) 1 d . . P S 2
H20D_27 H 0.168501 0.379000 0.307435 0.379 Uiso 0.571(10) 1 calc R . P S 2
H20E_27 H 0.194485 0.359713 0.345409 0.379 Uiso 0.571(10) 1 calc R . P S 2
H20F_27 H 0.183111 0.393355 0.353833 0.379 Uiso 0.571(10) 1 calc R . P S 2
C21_27^b C 0.2542(18) 0.4253(6) 0.2865(15) 0.267(19) Uani 0.571(10) 1 d . . P S 2
H21D_27 H 0.228360 0.425591 0.262883 0.401 Uiso 0.571(10) 1 calc R . P S 2
H21E_27 H 0.245487 0.439540 0.308968 0.401 Uiso 0.571(10) 1 calc R . P S 2
H21F_27 H 0.287468 0.430034 0.274593 0.401 Uiso 0.571(10) 1 calc R . P S 2
C22_27^b C 0.2833(11) 0.3599(6) 0.2744(9) 0.243(11) Uani 0.571(10) 1 d . . P S 2
C23_27^b C 0.3241(12) 0.3437(7) 0.3026(12) 0.226(16) Uani 0.571(10) 1 d . . P S 2
H23D_27 H 0.350552 0.357441 0.312223 0.338 Uiso 0.571(10) 1 calc R . P S 2
H23E_27 H 0.308167 0.335164 0.328307 0.338 Uiso 0.571(10) 1 calc R . P S 2
H23F_27 H 0.339438 0.328302 0.285086 0.338 Uiso 0.571(10) 1 calc R . P S 2
C24_27^b C 0.2432(15) 0.3376(9) 0.2602(17) 0.25(2) Uani 0.571(10) 1 d . . P S 2
H24D_27 H 0.227617 0.329300 0.286282 0.373 Uiso 0.571(10) 1 calc R . P S 2
H24E_27 H 0.216951 0.347146 0.241986 0.373 Uiso 0.571(10) 1 calc R . P S 2
H24F_27 H 0.259232 0.322162 0.243353 0.373 Uiso 0.571(10) 1 calc R . P S 2
C25_27^b C 0.308(2) 0.3731(11) 0.2341(12) 0.29(2) Uani 0.571(10) 1 d . . P S 2
H25D_27 H 0.333649 0.387318 0.243486 0.430 Uiso 0.571(10) 1 calc R . P S 2
H25E_27 H 0.324172 0.357696 0.217131 0.430 Uiso 0.571(10) 1 calc R . P S 2
H25F_27 H 0.281892 0.382680 0.215763 0.430 Uiso 0.571(10) 1 calc R . P S 2
O26_27 O 0.3246(4) 0.4402(3) 0.4560(3) 0.150(4) Uani 1 1 d . U . . .
Si27_27 Si 0.2768(2) 0.46324(12) 0.4482(2) 0.1471(18) Uani 1 1 d . U . . .
C28_27 C 0.3006(9) 0.4919(4) 0.4101(7) 0.186(8) Uani 1 1 d . U . . .
H28A_27 H 0.273636 0.506143 0.404363 0.279 Uiso 1 1 calc R . . . .
H28B_27 H 0.330146 0.501584 0.423702 0.279 Uiso 1 1 calc R . . . .
H28C_27 H 0.310458 0.482877 0.382475 0.279 Uiso 1 1 calc R . . . .
C29_27 C 0.2203(7) 0.4447(6) 0.4248(9) 0.213(11) Uani 1 1 d . U . . .
H29A_27 H 0.192691 0.458830 0.420507 0.320 Uiso 1 1 calc R . . . .
H29B_27 H 0.228647 0.436059 0.396510 0.320 Uiso 1 1 calc R . . . .
H29C_27 H 0.209403 0.429484 0.444939 0.320 Uiso 1 1 calc R . . . .
C30_27 C 0.2664(5) 0.4788(3) 0.5036(4) 0.153(5) Uani 1 1 d . U . . .
C31_27 C 0.3151(7) 0.4924(5) 0.5226(8) 0.186(9) Uani 1 1 d . U . . .
H31A_27 H 0.326143 0.508135 0.503462 0.280 Uiso 1 1 calc R . . . .
H31B_27 H 0.308720 0.500075 0.551926 0.280 Uiso 1 1 calc R . . . .
H31C_27 H 0.341806 0.477536 0.524619 0.280 Uiso 1 1 calc R . . . .
C32_27 C 0.2516(9) 0.4544(4) 0.5353(6) 0.174(7) Uani 1 1 d . U . . .
H32A_27 H 0.220358 0.445039 0.524462 0.261 Uiso 1 1 calc R . . . .
H32B_27 H 0.279094 0.440088 0.537149 0.261 Uiso 1 1 calc R . . . .
H32C_27 H 0.246009 0.462627 0.564456 0.261 Uiso 1 1 calc R . . . .
C33_27 C 0.2240(7) 0.5019(5) 0.5031(9) 0.204(10) Uani 1 1 d . U . . .
H33A_27 H 0.192543 0.493429 0.490962 0.305 Uiso 1 1 calc R . . . .
H33B_27 H 0.218323 0.508614 0.533114 0.305 Uiso 1 1 calc R . . . .
H33C_27 H 0.234146 0.518375 0.484924 0.305 Uiso 1 1 calc R . . . .
O1_28 O 0.5709(3) 0.26448(14) 0.3506(2) 0.0776(16) Uani 1 1 d . . . . .
N2_28 N 0.4822(3) 0.33683(19) 0.4172(3) 0.082(2) Uani 1 1 d . . . . .
H2A_28 H 0.479781 0.345201 0.391254 0.098 Uiso 1 1 calc R . . . .
H2B_28 H 0.467959 0.344905 0.439972 0.098 Uiso 1 1 calc R . . . .
N3_28 N 0.5668(3) 0.26033(16) 0.4248(3) 0.0719(19) Uani 1 1 d . . . . .
C4_28 C 0.5564(4) 0.2738(2) 0.3874(3) 0.071(2) Uani 1 1 d . . . . .
N5_28 N 0.5293(3) 0.29998(16) 0.3856(3) 0.0694(18) Uani 1 1 d . . . . .
H5_28 H 0.526304 0.308985 0.360262 0.083 Uiso 1 1 calc R . . . .
C6_28 C 0.5072(4) 0.3123(2) 0.4218(3) 0.070(2) Uani 1 1 d . . . . .
C7_28 C 0.5157(4) 0.2973(2) 0.4611(3) 0.074(2) Uani 1 1 d . . . . .
N8_28 N 0.5010(4) 0.30332(18) 0.5035(3) 0.082(2) Uani 1 1 d . . . . .
C9_28 C 0.5225(5) 0.2833(2) 0.5271(4) 0.088(3) Uani 1 1 d . . . . .
H9_28 H 0.519407 0.282202 0.558019 0.106 Uiso 1 1 calc R . . . .
N10_28 N 0.5506(3) 0.26353(15) 0.5028(2) 0.0723(19) Uani 1 1 d . . . . .
C11_28 C 0.5450(4) 0.2730(2) 0.4599(3) 0.072(2) Uani 1 1 d . . . . .
C12_28 C 0.5848(4) 0.24083(17) 0.5180(3) 0.083(2) Uani 1 1 d . U . . .
H12_28 H 0.618825 0.243811 0.504695 0.100 Uiso 1 1 calc R . . . .
O13_28 O 0.5662(3) 0.21307(14) 0.5060(2) 0.0899(18) Uani 1 1 d . U . . .
C14_28 C 0.5517(5) 0.1976(2) 0.5449(3) 0.106(3) Uani 1 1 d . U . . .
H14_28 H 0.580141 0.184138 0.553057 0.128 Uiso 1 1 calc R . . . .
C15_28 C 0.5478(5) 0.2199(2) 0.5816(3) 0.106(3) Uani 1 1 d . U . . .
H15_28 H 0.514447 0.230242 0.578915 0.127 Uiso 1 1 calc R . . . .
C16_28 C 0.5911(5) 0.2405(3) 0.5684(3) 0.099(3) Uani 1 1 d . U . . .
H16A_28 H 0.624741 0.232736 0.577761 0.118 Uiso 1 1 calc R . . . .
H16B_28 H 0.586581 0.260070 0.581030 0.118 Uiso 1 1 calc R . . . .
C17_28 C 0.5055(4) 0.1795(3) 0.5357(6) 0.127(4) Uani 1 1 d . U . . .
H17A_28 H 0.510050 0.167941 0.508611 0.152 Uiso 1 1 calc R . . . .
H17B_28 H 0.499824 0.165921 0.560294 0.152 Uiso 1 1 calc R . . . .
O18_28 O 0.4638(3) 0.1985(2) 0.5304(4) 0.144(4) Uani 1 1 d . U . . .
Si19_28 Si 0.4141(2) 0.19185(13) 0.4991(2) 0.160(2) Uani 1 1 d . U . . .
C20_28 C 0.4027(8) 0.1520(3) 0.4973(8) 0.176(8) Uani 1 1 d . U . . .
H20A_28 H 0.372807 0.147914 0.478445 0.265 Uiso 1 1 calc R . . . .
H20B_28 H 0.432472 0.142227 0.485402 0.265 Uiso 1 1 calc R . . . .
H20C_28 H 0.396670 0.144835 0.526977 0.265 Uiso 1 1 calc R . . . .
C21_28 C 0.3591(6) 0.2093(6) 0.5275(8) 0.212(10) Uani 1 1 d . U . . .
H21A_28 H 0.327753 0.206095 0.510127 0.319 Uiso 1 1 calc R . . . .
H21B_28 H 0.355580 0.200719 0.556644 0.319 Uiso 1 1 calc R . . . .
H21C_28 H 0.365270 0.230206 0.530373 0.319 Uiso 1 1 calc R . . . .
C22_28 C 0.4214(6) 0.2066(3) 0.4429(4) 0.179(5) Uani 1 1 d . U . . .
C23_28 C 0.4720(6) 0.1971(5) 0.4237(8) 0.200(10) Uani 1 1 d . U . . .
H23A_28 H 0.473746 0.175906 0.423034 0.301 Uiso 1 1 calc R . . . .
H23B_28 H 0.474578 0.204733 0.393769 0.301 Uiso 1 1 calc R . . . .
H23C_28 H 0.500125 0.204755 0.441914 0.301 Uiso 1 1 calc R . . . .
C24_28 C 0.3770(8) 0.1953(6) 0.4134(8) 0.228(12) Uani 1 1 d . U . . .
H24A_28 H 0.344605 0.201321 0.425708 0.341 Uiso 1 1 calc R . . . .
H24B_28 H 0.380005 0.203271 0.383793 0.341 Uiso 1 1 calc R . . . .
H24C_28 H 0.378412 0.174030 0.412067 0.341 Uiso 1 1 calc R . . . .
C25_28 C 0.4181(9) 0.2398(3) 0.4441(9) 0.205(11) Uani 1 1 d . U . . .
H25A_28 H 0.385515 0.245580 0.456440 0.308 Uiso 1 1 calc R . . . .
H25B_28 H 0.446035 0.247477 0.462393 0.308 Uiso 1 1 calc R . . . .
H25C_28 H 0.420488 0.247455 0.414248 0.308 Uiso 1 1 calc R . . . .
O26_28 O 0.5542(4) 0.2087(2) 0.6243(3) 0.139(3) Uani 1 1 d . U . . .
Si27_28 Si 0.5263(2) 0.22185(16) 0.67040(19) 0.160(2) Uani 1 1 d . U . . .
C28_28 C 0.5177(9) 0.2613(3) 0.6640(6) 0.174(7) Uani 1 1 d . U . . .
H28A_28 H 0.501765 0.269253 0.690120 0.261 Uiso 1 1 calc R . . . .
H28B_28 H 0.550948 0.270563 0.660214 0.261 Uiso 1 1 calc R . . . .
H28C_28 H 0.495976 0.265231 0.638103 0.261 Uiso 1 1 calc R . . . .
C29_28 C 0.5686(10) 0.2136(7) 0.7180(6) 0.261(14) Uani 1 1 d . U . . .
H29A_28 H 0.553300 0.220953 0.744860 0.391 Uiso 1 1 calc R . . . .
H29B_28 H 0.573213 0.192541 0.720405 0.391 Uiso 1 1 calc R . . . .
H29C_28 H 0.601659 0.222909 0.714061 0.391 Uiso 1 1 calc R . . . .
C30_28 C 0.4623(6) 0.2044(5) 0.6759(6) 0.206(7) Uani 1 1 d . U . . .
C31_28 C 0.4258(8) 0.2159(8) 0.6402(8) 0.252(13) Uani 1 1 d . U . . .
H31A_28 H 0.423450 0.237062 0.642551 0.378 Uiso 1 1 calc R . . . .
H31B_28 H 0.438628 0.210706 0.611255 0.378 Uiso 1 1 calc R . . . .
H31C_28 H 0.392117 0.207309 0.643820 0.378 Uiso 1 1 calc R . . . .
C32_28 C 0.4663(13) 0.1713(5) 0.6725(12) 0.270(14) Uani 1 1 d . U . . .
H32A_28 H 0.489729 0.164078 0.695440 0.405 Uiso 1 1 calc R . . . .
H32B_28 H 0.432671 0.162664 0.676184 0.405 Uiso 1 1 calc R . . . .
H32C_28 H 0.479182 0.166061 0.643619 0.405 Uiso 1 1 calc R . . . .
C33_28 C 0.4400(11) 0.2124(8) 0.7207(7) 0.251(13) Uani 1 1 d . U . . .
H33A_28 H 0.437324 0.233545 0.723133 0.376 Uiso 1 1 calc R . . . .
H33B_28 H 0.406143 0.203717 0.723178 0.376 Uiso 1 1 calc R . . . .
H33C_28 H 0.462323 0.205005 0.744370 0.376 Uiso 1 1 calc R . . . .
O1_29 O 0.6056(3) 0.22159(15) 0.2661(2) 0.0833(18) Uani 1 1 d . . . . .
N2_29 N 0.6076(3) 0.20200(18) 0.4135(3) 0.077(2) Uani 1 1 d . . . . .
H2A_29 H 0.593158 0.219041 0.417190 0.093 Uiso 1 1 calc R . . . .
H2B_29 H 0.614074 0.190790 0.436347 0.093 Uiso 1 1 calc R . . . .
N3_29 N 0.6415(4) 0.17790(16) 0.2843(3) 0.079(2) Uani 1 1 d . . . . .
C4_29 C 0.6193(5) 0.2037(2) 0.2944(3) 0.081(3) Uani 1 1 d . . . . .
N5_29 N 0.6095(3) 0.21050(16) 0.3383(3) 0.0710(19) Uani 1 1 d . . . . .
H5_29 H 0.595631 0.227460 0.343771 0.085 Uiso 1 1 calc R . . . .
C6_29 C 0.6199(4) 0.1929(2) 0.3724(3) 0.076(2) Uani 1 1 d . . . . .
C7_29 C 0.6413(4) 0.1667(2) 0.3629(3) 0.080(3) Uani 1 1 d . . . . .
N8_29 N 0.6585(4) 0.14401(19) 0.3893(3) 0.096(3) Uani 1 1 d . . . . .
C9_29 C 0.6779(5) 0.1258(2) 0.3607(4) 0.098(4) Uani 1 1 d . . . . .
H9_29 H 0.693110 0.107981 0.369333 0.117 Uiso 1 1 calc R . . . .
N10_29 N 0.6746(4) 0.13425(18) 0.3181(3) 0.088(3) Uani 1 1 d . . . . .
C11_29 C 0.6504(4) 0.1612(2) 0.3196(3) 0.080(3) Uani 1 1 d . . . . .
C12_29 C 0.6932(4) 0.12027(19) 0.2785(3) 0.098(3) Uani 1 1 d . U . . .
H12_29 H 0.717671 0.133461 0.263768 0.118 Uiso 1 1 calc R . . . .
O13_29 O 0.6518(3) 0.11421(13) 0.2497(2) 0.094(2) Uani 1 1 d . U . . .
C14_29 C 0.6382(4) 0.08392(18) 0.2525(4) 0.106(3) Uani 1 1 d . U . . .
H14_29 H 0.646895 0.074275 0.224224 0.127 Uiso 1 1 calc R . . . .
C15_29 C 0.6711(5) 0.07084(18) 0.2890(4) 0.109(3) Uani 1 1 d . U . . .
H15_29 H 0.654346 0.072146 0.318035 0.130 Uiso 1 1 calc R . . . .
C16_29 C 0.7185(4) 0.0907(2) 0.2870(4) 0.105(3) Uani 1 1 d . U . . .
H16A_29 H 0.738210 0.090545 0.315085 0.126 Uiso 1 1 calc R . . . .
H16B_29 H 0.740947 0.085111 0.262813 0.126 Uiso 1 1 calc R . . . .
C17_29 C 0.5819(4) 0.0809(3) 0.2590(4) 0.123(3) Uani 1 1 d . U . . .
H17A_29 H 0.563427 0.091325 0.235091 0.147 Uiso 1 1 calc R . . . .
H17B_29 H 0.572487 0.060132 0.256961 0.147 Uiso 1 1 calc R . . . .
O18_29 O 0.5663(4) 0.0920(2) 0.2998(4) 0.138(3) Uani 1 1 d . U . . .
Si19_29 Si 0.5088(2) 0.10788(13) 0.3041(2) 0.157(2) Uani 1 1 d . U . . .
C20_29 C 0.5179(8) 0.1477(3) 0.2951(9) 0.178(8) Uani 1 1 d . U . . .
H20A_29 H 0.485108 0.157603 0.297325 0.267 Uiso 1 1 calc R . . . .
H20B_29 H 0.541739 0.155318 0.317347 0.267 Uiso 1 1 calc R . . . .
H20C_29 H 0.531532 0.150889 0.265829 0.267 Uiso 1 1 calc R . . . .
C21_29 C 0.4635(7) 0.0937(5) 0.2614(7) 0.174(8) Uani 1 1 d . U . . .
H21A_29 H 0.430416 0.103225 0.264441 0.261 Uiso 1 1 calc R . . . .
H21B_29 H 0.476665 0.097765 0.232226 0.261 Uiso 1 1 calc R . . . .
H21C_29 H 0.459523 0.072719 0.265127 0.261 Uiso 1 1 calc R . . . .
C22_29 C 0.4902(6) 0.1005(4) 0.3619(4) 0.182(6) Uani 1 1 d . U . . .
C23_29 C 0.5346(8) 0.1086(6) 0.3922(6) 0.192(9) Uani 1 1 d . U . . .
H23A_29 H 0.564183 0.096621 0.385299 0.288 Uiso 1 1 calc R . . . .
H23B_29 H 0.543068 0.129125 0.388226 0.288 Uiso 1 1 calc R . . . .
H23C_29 H 0.525264 0.105230 0.422751 0.288 Uiso 1 1 calc R . . . .
C24_29 C 0.4428(8) 0.1190(7) 0.3719(10) 0.247(13) Uani 1 1 d . U . . .
H24A_29 H 0.414705 0.113479 0.352003 0.370 Uiso 1 1 calc R . . . .
H24B_29 H 0.432945 0.115730 0.402326 0.370 Uiso 1 1 calc R . . . .
H24C_29 H 0.450748 0.139626 0.367801 0.370 Uiso 1 1 calc R . . . .
C25_29 C 0.4760(12) 0.0679(4) 0.3629(10) 0.281(15) Uani 1 1 d . U . . .
H25A_29 H 0.447274 0.064324 0.342632 0.421 Uiso 1 1 calc R . . . .
H25B_29 H 0.505287 0.056292 0.353996 0.421 Uiso 1 1 calc R . . . .
H25C_29 H 0.466619 0.062451 0.392702 0.421 Uiso 1 1 calc R . . . .
O26_29 O 0.6838(4) 0.04173(14) 0.2783(3) 0.119(3) Uani 1 1 d . U . . .
Si27_29 Si 0.6785(2) 0.01452(9) 0.31394(17) 0.1377(16) Uani 1 1 d . U . . .
C28_29 C 0.7317(8) 0.0190(6) 0.3549(7) 0.196(9) Uani 1 1 d . U . . .
H28A_29 H 0.730171 0.003370 0.376709 0.294 Uiso 1 1 calc R . . . .
H28B_29 H 0.764205 0.018049 0.339927 0.294 Uiso 1 1 calc R . . . .
H28C_29 H 0.728534 0.037774 0.369575 0.294 Uiso 1 1 calc R . . . .
C29_29 C 0.6161(7) 0.0153(6) 0.3410(8) 0.197(9) Uani 1 1 d . U . . .
H29A_29 H 0.614034 -0.000894 0.361676 0.296 Uiso 1 1 calc R . . . .
H29B_29 H 0.612400 0.033680 0.356767 0.296 Uiso 1 1 calc R . . . .
H29C_29 H 0.588771 0.013543 0.318699 0.296 Uiso 1 1 calc R . . . .
C30_29 C 0.6824(8) -0.0195(2) 0.2804(5) 0.173(6) Uani 1 1 d . U . . .
C31_29 C 0.7287(10) -0.0179(4) 0.2520(9) 0.232(11) Uani 1 1 d . U . . .
H31A_29 H 0.726053 -0.000944 0.232714 0.347 Uiso 1 1 calc R . . . .
H31B_29 H 0.759357 -0.016242 0.270727 0.347 Uiso 1 1 calc R . . . .
H31C_29 H 0.730760 -0.035564 0.234188 0.347 Uiso 1 1 calc R . . . .
C32_29 C 0.6330(10) -0.0208(6) 0.2522(10) 0.247(12) Uani 1 1 d . U . . .
H32A_29 H 0.603700 -0.021806 0.271427 0.371 Uiso 1 1 calc R . . . .
H32B_29 H 0.630405 -0.003427 0.233817 0.371 Uiso 1 1 calc R . . . .
H32C_29 H 0.633631 -0.038113 0.233512 0.371 Uiso 1 1 calc R . . . .
C33_29 C 0.6843(13) -0.0457(4) 0.3115(8) 0.227(11) Uani 1 1 d . U . . .
H33A_29 H 0.653708 -0.045916 0.329242 0.340 Uiso 1 1 calc R . . . .
H33B_29 H 0.685906 -0.063607 0.294232 0.340 Uiso 1 1 calc R . . . .
H33C_29 H 0.714503 -0.044285 0.330770 0.340 Uiso 1 1 calc R . . . .
O1_30 O 0.5813(3) 0.25650(16) 0.1703(2) 0.087(2) Uani 1 1 d . . . . .
N2_30 N 0.6337(4) 0.1636(2) 0.1928(3) 0.099(3) Uani 1 1 d . . . . .
H2A_30 H 0.631364 0.167376 0.220931 0.119 Uiso 1 1 calc R . . . .
H2B_30 H 0.642918 0.146176 0.184086 0.119 Uiso 1 1 calc R . . . .
N3_30 N 0.5946(4) 0.23135(18) 0.1077(3) 0.080(2) Uani 1 1 d . . . . .
C4_30 C 0.5946(4) 0.2337(2) 0.1520(3) 0.079(3) Uani 1 1 d . . . . .
N5_30 N 0.6090(4) 0.21077(19) 0.1786(3) 0.085(2) Uani 1 1 d . . . . .
H5_30 H 0.609029 0.213387 0.207191 0.102 Uiso 1 1 calc R . . . .
C6_30 C 0.6231(5) 0.1843(3) 0.1630(4) 0.088(3) Uani 1 1 d . . . . .
C7_30 C 0.6236(5) 0.1818(2) 0.1178(4) 0.092(3) Uani 1 1 d . . . . .
N8_30 N 0.6384(7) 0.1589(3) 0.0912(4) 0.137(5) Uani 1 1 d . . . . .
C9_30 C 0.6312(10) 0.1692(4) 0.0529(4) 0.153(8) Uani 1 1 d . . . . .
H9_30 H 0.637689 0.158221 0.027297 0.184 Uiso 1 1 calc R . . . .
N10_30 N 0.6138(5) 0.1971(2) 0.0507(3) 0.105(3) Uani 1 1 d . . . . .
C11_30 C 0.6091(5) 0.2049(3) 0.0952(4) 0.093(3) Uani 1 1 d . . . . .
C12_30 C 0.6052(5) 0.2158(3) 0.0134(3) 0.114(4) Uani 1 1 d . U . . .
H12_30 H 0.625809 0.233872 0.017274 0.137 Uiso 1 1 calc R . . . .
O13_30 O 0.5531(3) 0.22310(19) 0.0110(2) 0.108(2) Uani 1 1 d . U . . .
C14_30 C 0.5303(4) 0.2093(3) -0.0268(4) 0.125(3) Uani 1 1 d . U . . .
H14_30 H 0.526714 0.224331 -0.050360 0.150 Uiso 1 1 calc R . . . .
C15_30 C 0.5684(5) 0.1867(3) -0.0423(3) 0.126(4) Uani 1 1 d . U . . .
H15_30 H 0.564854 0.169045 -0.023408 0.152 Uiso 0.655(12) 1 calc R . P T 1
H15A_30 H 0.563978 0.167190 -0.028359 0.152 Uiso 0.345(12) 1 calc R . P T 2
C16_30 C 0.6189(5) 0.2013(3) -0.0299(4) 0.125(4) Uani 1 1 d . U . . .
H16A_30 H 0.646564 0.186953 -0.025760 0.150 Uiso 1 1 calc R . . . .
H16B_30 H 0.628779 0.215783 -0.052120 0.150 Uiso 1 1 calc R . . . .
C17_30 C 0.4778(5) 0.1989(3) -0.0163(5) 0.145(4) Uani 1 1 d . U . . .
H17A_30 H 0.458519 0.214809 -0.002571 0.174 Uiso 1 1 calc R . . . .
H17B_30 H 0.459601 0.193129 -0.043680 0.174 Uiso 1 1 calc R . . . .
O18_30 O 0.4808(5) 0.1749(2) 0.0127(4) 0.153(4) Uani 1 1 d . U . . .
Si19_30 Si 0.4440(2) 0.17018(12) 0.0548(2) 0.160(2) Uani 1 1 d . U . . .
C20_30 C 0.4694(9) 0.1915(4) 0.1031(6) 0.168(7) Uani 1 1 d . U . . .
H20A_30 H 0.447238 0.188649 0.128158 0.252 Uiso 1 1 calc R . . . .
H20B_30 H 0.503824 0.184898 0.110772 0.252 Uiso 1 1 calc R . . . .
H20C_30 H 0.470226 0.212197 0.095494 0.252 Uiso 1 1 calc R . . . .
C21_30 C 0.3777(6) 0.1818(5) 0.0427(9) 0.203(9) Uani 1 1 d . U . . .
H21A_30 H 0.356992 0.178622 0.068613 0.304 Uiso 1 1 calc R . . . .
H21B_30 H 0.377228 0.202428 0.034993 0.304 Uiso 1 1 calc R . . . .
H21C_30 H 0.363711 0.170405 0.018067 0.304 Uiso 1 1 calc R . . . .
C22_30 C 0.4464(6) 0.1303(2) 0.0666(6) 0.165(5) Uani 1 1 d . U . . .
C23_30 C 0.5027(7) 0.1209(6) 0.0680(10) 0.210(10) Uani 1 1 d . U . . .
H23A_30 H 0.517806 0.124824 0.039542 0.315 Uiso 1 1 calc R . . . .
H23B_30 H 0.521010 0.131860 0.090939 0.315 Uiso 1 1 calc R . . . .
H23C_30 H 0.504926 0.100110 0.074469 0.315 Uiso 1 1 calc R . . . .
C24_30 C 0.4211(10) 0.1246(6) 0.1103(7) 0.214(10) Uani 1 1 d . U . . .
H24A_30 H 0.438783 0.135626 0.133549 0.321 Uiso 1 1 calc R . . . .
H24B_30 H 0.385444 0.130660 0.108369 0.321 Uiso 1 1 calc R . . . .
H24C_30 H 0.422931 0.103820 0.117166 0.321 Uiso 1 1 calc R . . . .
C25_30 C 0.4188(10) 0.1130(5) 0.0304(8) 0.210(10) Uani 1 1 d . U . . .
H25A_30 H 0.434959 0.116620 0.002293 0.315 Uiso 1 1 calc R . . . .
H25B_30 H 0.420568 0.092237 0.037283 0.315 Uiso 1 1 calc R . . . .
H25C_30 H 0.383081 0.119076 0.028486 0.315 Uiso 1 1 calc R . . . .
O26_30^a O 0.5588(8) 0.1785(3) -0.0856(4) 0.130(4) Uani 0.655(12) 1 d . U P T 1
Si27_30^a Si 0.5510(3) 0.14431(13) -0.10158(17) 0.113(2) Uani 0.655(12) 1 d . U P T 1
C28_30^a C 0.6076(9) 0.1227(6) -0.0844(10) 0.138(9) Uani 0.655(12) 1 d . U P T 1
H28A_30 H 0.603006 0.102534 -0.093835 0.206 Uiso 0.655(12) 1 calc R . P T 1
H28B_30 H 0.637932 0.130811 -0.097867 0.206 Uiso 0.655(12) 1 calc R . P T 1
H28C_30 H 0.611660 0.123401 -0.052366 0.206 Uiso 0.655(12) 1 calc R . P T 1
C29_30^a C 0.4930(7) 0.1285(5) -0.0769(7) 0.130(7) Uani 0.655(12) 1 d . U P T 1
H29A_30 H 0.488851 0.108354 -0.086620 0.195 Uiso 0.655(12) 1 calc R . P T 1
H29B_30 H 0.496467 0.129046 -0.044820 0.195 Uiso 0.655(12) 1 calc R . P T 1
H29C_30 H 0.463071 0.139815 -0.086228 0.195 Uiso 0.655(12) 1 calc R . P T 1
C30_30^a C 0.5432(8) 0.1464(4) -0.1629(4) 0.131(5) Uani 0.655(12) 1 d . U P T 1
C31_30^a C 0.5911(10) 0.1600(7) -0.1811(7) 0.162(8) Uani 0.655(12) 1 d . U P T 1
H31A_30 H 0.595971 0.179412 -0.168471 0.243 Uiso 0.655(12) 1 calc R . P T 1
H31B_30 H 0.620581 0.147845 -0.173411 0.243 Uiso 0.655(12) 1 calc R . P T 1
H31C_30 H 0.587737 0.161551 -0.213092 0.243 Uiso 0.655(12) 1 calc R . P T 1
C32_30^a C 0.4969(11) 0.1655(6) -0.1747(8) 0.142(8) Uani 0.655(12) 1 d . U P T 1
H32A_30 H 0.466174 0.156730 -0.162946 0.213 Uiso 0.655(12) 1 calc R . P T 1
H32B_30 H 0.501790 0.184897 -0.161905 0.213 Uiso 0.655(12) 1 calc R . P T 1
H32C_30 H 0.493354 0.167194 -0.206648 0.213 Uiso 0.655(12) 1 calc R . P T 1
C33_30^a C 0.5334(13) 0.1159(5) -0.1814(9) 0.145(9) Uani 0.655(12) 1 d . U P T 1
H33A_30 H 0.502316 0.108020 -0.168916 0.218 Uiso 0.655(12) 1 calc R . P T 1
H33B_30 H 0.529368 0.116998 -0.213417 0.218 Uiso 0.655(12) 1 calc R . P T 1
H33C_30 H 0.562213 0.103293 -0.173736 0.218 Uiso 0.655(12) 1 calc R . P T 1
O26_30^b O 0.5673(11) 0.1858(5) -0.0898(5) 0.125(6) Uani 0.345(12) 1 d . . P T 2
Si27_30^b Si 0.5806(5) 0.1578(2) -0.1225(3) 0.108(4) Uani 0.345(12) 1 d . . P T 2
C28_30^b C 0.6132(15) 0.1299(7) -0.0880(10) 0.105(9) Uani 0.345(12) 1 d . . P T 2
H28D_30 H 0.621584 0.113033 -0.106111 0.157 Uiso 0.345(12) 1 calc R . P T 2
H28E_30 H 0.644556 0.138055 -0.075115 0.157 Uiso 0.345(12) 1 calc R . P T 2
H28F_30 H 0.590765 0.123769 -0.064448 0.157 Uiso 0.345(12) 1 calc R . P T 2
C29_30^b C 0.6210(14) 0.1691(9) -0.1683(9) 0.138(12) Uani 0.345(12) 1 d . . P T 2
H29D_30 H 0.628107 0.152314 -0.186928 0.207 Uiso 0.345(12) 1 calc R . P T 2
H29E_30 H 0.603229 0.183999 -0.185818 0.207 Uiso 0.345(12) 1 calc R . P T 2
H29F_30 H 0.653043 0.177075 -0.156561 0.207 Uiso 0.345(12) 1 calc R . P T 2
C30_30^b C 0.5157(7) 0.1453(6) -0.1418(8) 0.124(6) Uani 0.345(12) 1 d . . P T 2
C31_30^b C 0.4868(13) 0.1362(9) -0.1005(11) 0.128(11) Uani 0.345(12) 1 d . . P T 2
H31D_30 H 0.485047 0.152635 -0.080277 0.192 Uiso 0.345(12) 1 calc R . P T 2
H31E_30 H 0.452281 0.130045 -0.109049 0.192 Uiso 0.345(12) 1 calc R . P T 2
H31F_30 H 0.504710 0.120019 -0.086092 0.192 Uiso 0.345(12) 1 calc R . P T 2
C32_30^b C 0.4867(14) 0.1711(8) -0.1629(13) 0.123(11) Uani 0.345(12) 1 d . . P T 2
H32D_30 H 0.485075 0.187057 -0.141809 0.184 Uiso 0.345(12) 1 calc R . P T 2
H32E_30 H 0.504532 0.177568 -0.189061 0.184 Uiso 0.345(12) 1 calc R . P T 2
H32F_30 H 0.452194 0.164922 -0.171299 0.184 Uiso 0.345(12) 1 calc R . P T 2
C33_30^b C 0.5190(16) 0.1201(9) -0.1739(14) 0.124(12) Uani 0.345(12) 1 d . . P T 2
H33D_30 H 0.537489 0.103960 -0.159928 0.186 Uiso 0.345(12) 1 calc R . P T 2
H33E_30 H 0.484579 0.113667 -0.182357 0.186 Uiso 0.345(12) 1 calc R . P T 2
H33F_30 H 0.536918 0.126314 -0.200119 0.186 Uiso 0.345(12) 1 calc R . P T 2
B1_41 B 1.0724(4) 0.5678(3) 0.2021(4) 0.151(5) Uani 1 1 d . . . . .
C2_41 C 1.0672(6) 0.5357(4) 0.2255(9) 0.211(10) Uani 1 1 d . . . . .
C3_41 C 1.1098(7) 0.5215(6) 0.2436(15) 0.282(15) Uani 1 1 d . . . . .
H3_41 H 1.141530 0.531429 0.243444 0.338 Uiso 1 1 calc R . . . .
C4_41 C 1.1087(6) 0.4942(6) 0.2616(14) 0.322(16) Uani 1 1 d . . . . .
C5_41 C 1.0628(7) 0.4801(7) 0.2680(15) 0.266(15) Uani 1 1 d . . . . .
H5_41 H 1.060773 0.463176 0.285816 0.319 Uiso 1 1 calc R . . . .
C6_41 C 1.0208(6) 0.4917(4) 0.2475(9) 0.201(9) Uani 1 1 d . . . . .
C7_41 C 1.0227(6) 0.5191(4) 0.2276(9) 0.191(10) Uani 1 1 d . . . . .
H7_41 H 0.992295 0.526762 0.214920 0.229 Uiso 1 1 calc R . . . .
C8_41 C 1.1570(8) 0.4812(6) 0.2793(12) 0.44(2) Uani 1 1 d . . . . .
F9_41 F 1.1786(18) 0.4952(11) 0.3134(19) 0.68(3) Uani 1 1 d . . . . .
F10_41 F 1.1913(10) 0.4803(11) 0.2477(16) 0.61(3) Uani 1 1 d . . . . .
F11_41 F 1.1516(11) 0.4538(7) 0.2920(16) 0.57(3) Uani 1 1 d . . . . .
C12_41 C 0.9705(6) 0.4770(4) 0.2514(5) 0.174(7) Uani 1 1 d . . . . .
F13_41 F 0.9598(9) 0.4567(4) 0.2205(5) 0.252(8) Uani 1 1 d . . . . .
F14_41 F 0.9679(7) 0.4620(3) 0.2894(4) 0.208(6) Uani 1 1 d . . . . .
F15_41 F 0.9325(6) 0.4961(3) 0.2491(7) 0.231(7) Uani 1 1 d . . . . .
C16_41 C 1.0235(4) 0.5741(4) 0.1700(4) 0.152(6) Uani 1 1 d . . . . .
C17_41 C 1.0262(5) 0.5749(5) 0.1243(4) 0.153(6) Uani 1 1 d . . . . .
H17_41 H 1.058674 0.573147 0.111547 0.183 Uiso 1 1 calc R . . . .
C18_41 C 0.9842(5) 0.5782(5) 0.0967(4) 0.187(8) Uani 1 1 d . . . . .
C19_41 C 0.9364(6) 0.5822(7) 0.1137(5) 0.218(10) Uani 1 1 d . . . . .
H19_41 H 0.907028 0.584223 0.095281 0.262 Uiso 1 1 calc R . . . .
C20_41 C 0.9335(5) 0.5830(7) 0.1590(5) 0.226(10) Uani 1 1 d . . . . .
C21_41 C 0.9754(4) 0.5797(5) 0.1864(5) 0.182(9) Uani 1 1 d . . . . .
H21_41 H 0.971417 0.581323 0.217234 0.219 Uiso 1 1 calc R . . . .
C22_41 C 0.9885(7) 0.5797(5) 0.0482(5) 0.227(9) Uani 1 1 d . . . . .
F23_41 F 1.0336(6) 0.5727(5) 0.0334(5) 0.250(9) Uani 1 1 d . . . . .
F24_41 F 0.9550(9) 0.5618(8) 0.0281(7) 0.377(17) Uani 1 1 d . . . . .
F25_41 F 0.9768(13) 0.6063(6) 0.0342(8) 0.401(17) Uani 1 1 d . . . . .
C26_41 C 0.8822(6) 0.5863(7) 0.1790(6) 0.305(14) Uani 1 1 d . . . . .
F27_41 F 0.8835(9) 0.6024(7) 0.2155(7) 0.339(14) Uani 1 1 d . . . . .
F28_41 F 0.8634(9) 0.5604(7) 0.1909(9) 0.374(15) Uani 1 1 d . . . . .
F29_41 F 0.8493(7) 0.5978(9) 0.1500(7) 0.43(2) Uani 1 1 d . . . . .
C30_41 C 1.1262(4) 0.5702(3) 0.1764(5) 0.136(5) Uani 1 1 d . . . . .
C31_41 C 1.1613(5) 0.5924(3) 0.1836(5) 0.135(5) Uani 1 1 d . . . . .
H31_41 H 1.153430 0.607045 0.204386 0.162 Uiso 1 1 calc R . . . .
C32_41 C 1.2073(6) 0.5944(4) 0.1619(7) 0.163(7) Uani 1 1 d . . . . .
C33_41 C 1.2225(7) 0.5729(4) 0.1330(6) 0.159(7) Uani 1 1 d . . . . .
H33_41 H 1.254157 0.574042 0.118729 0.191 Uiso 1 1 calc R . . . .
C34_41 C 1.1894(6) 0.5498(4) 0.1257(6) 0.163(6) Uani 1 1 d . . . . .
C35_41 C 1.1430(6) 0.5485(4) 0.1470(6) 0.155(6) Uani 1 1 d . . . . .
H35_41 H 1.121554 0.532247 0.141504 0.186 Uiso 1 1 calc R . . . .
C36_41 C 1.2429(6) 0.6186(4) 0.1736(6) 0.191(7) Uani 1 1 d . . . . .
F37_41 F 1.2626(6) 0.6166(4) 0.2139(5) 0.217(6) Uani 1 1 d . . . . .
F38_41 F 1.2825(6) 0.6208(5) 0.1476(6) 0.264(9) Uani 1 1 d . . . . .
F39_41 F 1.2193(7) 0.6443(3) 0.1699(7) 0.250(8) Uani 1 1 d . . . . .
C40_41 C 1.2040(6) 0.5275(4) 0.0924(5) 0.183(7) Uani 1 1 d . . . . .
F41_41 F 1.2495(6) 0.5317(4) 0.0752(6) 0.233(7) Uani 1 1 d . . . . .
F42_41 F 1.2030(7) 0.5005(3) 0.1089(7) 0.242(7) Uani 1 1 d . . . . .
F43_41 F 1.1717(7) 0.5263(4) 0.0586(6) 0.241(8) Uani 1 1 d . . . . .
C44_41 C 1.0718(7) 0.5923(3) 0.2418(4) 0.168(6) Uani 1 1 d . . . . .
C45_41 C 1.0629(8) 0.6215(3) 0.2310(5) 0.173(7) Uani 1 1 d . . . . .
H45_41 H 1.055499 0.626288 0.201270 0.207 Uiso 1 1 calc R . . . .
C46_41 C 1.0642(9) 0.6435(3) 0.2615(5) 0.198(7) Uani 1 1 d . . . . .
C47_41 C 1.0779(11) 0.6375(5) 0.3049(6) 0.230(10) Uani 1 1 d . . . . .
H47_41 H 1.078314 0.652379 0.326483 0.276 Uiso 1 1 calc R . . . .
C48_41 C 1.0907(9) 0.6092(5) 0.3156(5) 0.227(10) Uani 1 1 d . . . . .
C49_41 C 1.0867(7) 0.5868(4) 0.2850(4) 0.195(8) Uani 1 1 d . . . . .
H49_41 H 1.094250 0.567420 0.293828 0.234 Uiso 1 1 calc R . . . .
C50_41 C 1.0589(9) 0.6742(4) 0.2469(7) 0.248(10) Uani 1 1 d . . . . .
F51_41 F 1.0895(12) 0.6824(5) 0.2147(7) 0.323(12) Uani 1 1 d . . . . .
F52_41 F 1.0664(11) 0.6934(5) 0.2790(8) 0.331(13) Uani 1 1 d . . . . .
F53_41 F 1.0119(10) 0.6789(6) 0.2307(13) 0.42(2) Uani 1 1 d . . . . .
C54_41 C 1.1071(7) 0.6025(5) 0.3617(5) 0.308(12) Uani 1 1 d . . . . .
F55_41 F 1.1096(11) 0.6256(7) 0.3874(7) 0.417(16) Uani 1 1 d . . . . .
F56_41 F 1.0778(9) 0.5830(8) 0.3806(6) 0.51(2) Uani 1 1 d . . . . .
F57_41 F 1.1527(7) 0.5899(5) 0.3636(6) 0.308(12) Uani 1 1 d . . . . .
B1_42 B 0.3213(4) 0.0521(2) 0.1959(3) 0.106(3) Uani 1 1 d . . . . .
C2_42 C 0.3119(5) 0.0588(2) 0.1437(3) 0.106(3) Uani 1 1 d . . . . .
C3_42 C 0.2844(5) 0.0823(2) 0.1260(3) 0.100(3) Uani 1 1 d . . . . .
H3_42 H 0.269010 0.095381 0.145843 0.120 Uiso 1 1 calc R . . . .
C4_42 C 0.2783(6) 0.0876(3) 0.0814(3) 0.117(4) Uani 1 1 d . . . . .
C5_42 C 0.2951(6) 0.0679(3) 0.0510(4) 0.114(4) Uani 1 1 d . . . . .
H5_42 H 0.287999 0.070456 0.020586 0.137 Uiso 1 1 calc R . . . .
C6_42 C 0.3223(6) 0.0444(3) 0.0662(3) 0.110(4) Uani 1 1 d . . . . .
C7_42 C 0.3290(5) 0.0400(3) 0.1106(3) 0.109(4) Uani 1 1 d . . . . .
H7_42 H 0.346692 0.023004 0.119730 0.131 Uiso 1 1 calc R . . . .
C8_42 C 0.2493(5) 0.1137(3) 0.0658(4) 0.134(4) Uani 1 1 d . . . . .
F9_42 F 0.1990(4) 0.1108(2) 0.0668(5) 0.171(4) Uani 1 1 d . . . . .
F10_42 F 0.2606(5) 0.1373(2) 0.0891(4) 0.180(5) Uani 1 1 d . . . . .
F11_42 F 0.2585(6) 0.1198(3) 0.0245(4) 0.219(7) Uani 1 1 d . . . . .
C12_42 C 0.3435(6) 0.0239(3) 0.0336(4) 0.153(5) Uani 1 1 d . . . . .
F13_42 F 0.3122(6) 0.0022(3) 0.0249(6) 0.251(8) Uani 1 1 d . . . . .
F14_42 F 0.3874(6) 0.0120(3) 0.0474(4) 0.229(8) Uani 1 1 d . . . . .
F15_42 F 0.3560(6) 0.0362(3) -0.0044(3) 0.189(5) Uani 1 1 d . . . . .
C16_42 C 0.3772(4) 0.0370(3) 0.2046(4) 0.107(3) Uani 1 1 d . . . . .
C17_42 C 0.4195(4) 0.0436(3) 0.1798(4) 0.113(4) Uani 1 1 d . . . . .
H17_42 H 0.415118 0.057345 0.156779 0.136 Uiso 1 1 calc R . . . .
C18_42 C 0.4672(4) 0.0317(3) 0.1860(4) 0.113(3) Uani 1 1 d . . . . .
C19_42 C 0.4753(5) 0.0127(3) 0.2203(4) 0.132(5) Uani 1 1 d . . . . .
H19_42 H 0.507874 0.004222 0.225408 0.159 Uiso 1 1 calc R . . . .
C20_42 C 0.4353(5) 0.0061(4) 0.2469(5) 0.152(6) Uani 1 1 d . . . . .
C21_42 C 0.3878(5) 0.0192(3) 0.2407(4) 0.125(4) Uani 1 1 d . . . . .
H21_42 H 0.362117 0.015927 0.261549 0.150 Uiso 1 1 calc R . . . .
C22_42 C 0.5093(4) 0.0403(3) 0.1568(4) 0.136(4) Uani 1 1 d . . . . .
F23_42 F 0.4997(5) 0.0361(4) 0.1144(3) 0.201(6) Uani 1 1 d . . . . .
F24_42 F 0.5201(5) 0.0689(3) 0.1596(5) 0.178(4) Uani 1 1 d . . . . .
F25_42 F 0.5531(4) 0.0279(4) 0.1701(6) 0.231(7) Uani 1 1 d . . . . .
C26_42 C 0.4422(6) -0.0158(4) 0.2823(5) 0.202(8) Uani 1 1 d . . . . .
F27_42 F 0.4450(13) -0.0433(4) 0.2687(6) 0.364(16) Uani 1 1 d . . . . .
F28_42 F 0.4862(5) -0.0121(3) 0.3041(4) 0.186(5) Uani 1 1 d . . . . .
F29_42 F 0.4073(6) -0.0140(7) 0.3129(6) 0.324(14) Uani 1 1 d . . . . .
C30_42 C 0.2751(4) 0.0312(2) 0.2110(4) 0.112(3) Uani 1 1 d . . . . .
C31_42 C 0.2271(4) 0.0422(3) 0.2233(4) 0.116(4) Uani 1 1 d . . . . .
H31_42 H 0.222142 0.062638 0.222959 0.139 Uiso 1 1 calc R . . . .
C32_42 C 0.1870(4) 0.0248(3) 0.2359(5) 0.128(4) Uani 1 1 d . . . . .
C33_42 C 0.1927(5) -0.0051(3) 0.2349(5) 0.138(5) Uani 1 1 d . . . . .
H33_42 H 0.166032 -0.017480 0.244001 0.166 Uiso 1 1 calc R . . . .
C34_42 C 0.2382(6) -0.0168(3) 0.2204(6) 0.144(5) Uani 1 1 d . . . . .
C35_42 C 0.2773(5) 0.0009(3) 0.2077(5) 0.127(4) Uani 1 1 d . . . . .
H35_42 H 0.306959 -0.007824 0.196164 0.152 Uiso 1 1 calc R . . . .
C36_42 C 0.1383(5) 0.0381(3) 0.2503(4) 0.137(4) Uani 1 1 d . . . . .
F37_42 F 0.1091(5) 0.0450(3) 0.2156(3) 0.161(4) Uani 1 1 d . . . . .
F38_42 F 0.1097(5) 0.0208(3) 0.2739(5) 0.202(6) Uani 1 1 d . . . . .
F39_42 F 0.1451(5) 0.0625(3) 0.2732(5) 0.199(6) Uani 1 1 d . . . . .
C40_42 C 0.2463(8) -0.0486(3) 0.2221(7) 0.203(8) Uani 1 1 d . . . . .
F41_42 F 0.2090(9) -0.0637(4) 0.2392(8) 0.303(11) Uani 1 1 d . . . . .
F42_42 F 0.2537(10) -0.0592(3) 0.1827(6) 0.263(9) Uani 1 1 d . . . . .
F43_42 F 0.2879(10) -0.0568(4) 0.2457(10) 0.328(13) Uani 1 1 d . . . . .
C44_42 C 0.3211(5) 0.0816(2) 0.2262(4) 0.117(4) Uani 1 1 d . . . . .
C45_42 C 0.3101(6) 0.0810(3) 0.2710(4) 0.130(5) Uani 1 1 d . . . . .
H45_42 H 0.301617 0.062863 0.283531 0.156 Uiso 1 1 calc R . . . .
C46_42 C 0.3108(6) 0.1050(3) 0.2981(4) 0.152(5) Uani 1 1 d . . . . .
C47_42 C 0.3251(7) 0.1317(3) 0.2826(4) 0.158(6) Uani 1 1 d . . . . .
H47_42 H 0.326030 0.148423 0.300869 0.190 Uiso 1 1 calc R . . . .
C48_42 C 0.3380(6) 0.1330(2) 0.2389(5) 0.144(5) Uani 1 1 d . . . . .
C49_42 C 0.3377(5) 0.1086(2) 0.2132(4) 0.121(4) Uani 1 1 d . . . . .
H49_42 H 0.349841 0.110453 0.184177 0.146 Uiso 1 1 calc R . . . .
C50_42 C 0.2978(6) 0.1013(3) 0.3451(4) 0.185(6) Uani 1 1 d . . . . .
F51_42 F 0.2980(6) 0.1258(4) 0.3679(5) 0.244(8) Uani 1 1 d . . . . .
F52_42 F 0.2519(4) 0.0895(3) 0.3506(5) 0.192(5) Uani 1 1 d . . . . .
F53_42 F 0.3294(5) 0.0830(4) 0.3666(4) 0.247(8) Uani 1 1 d . . . . .
C54_42 C 0.3559(7) 0.1610(3) 0.2204(5) 0.191(7) Uani 1 1 d . . . . .
F55_42 F 0.3443(10) 0.1838(3) 0.2439(7) 0.298(11) Uani 1 1 d . . . . .
F56_42 F 0.3394(7) 0.1658(3) 0.1799(5) 0.212(6) Uani 1 1 d . . . . .
F57_42 F 0.4064(6) 0.1612(4) 0.2172(8) 0.253(8) Uani 1 1 d . . . . .
B1_43 B 1.2387(7) 0.2989(4) -0.1900(6) 0.311(8) Uani 1 1 d . . . . .
C2_43 C 1.2517(9) 0.3339(4) -0.1938(5) 0.328(9) Uani 1 1 d . . . . .
C3_43 C 1.2997(9) 0.3460(5) -0.1863(9) 0.324(11) Uani 1 1 d . . . . .
H3_43 H 1.326706 0.333484 -0.177163 0.388 Uiso 1 1 calc R . . . .
C4_43 C 1.3102(8) 0.3755(5) -0.1914(10) 0.352(11) Uani 1 1 d . . . . .
C5_43 C 1.2714(9) 0.3949(6) -0.2012(12) 0.366(12) Uani 1 1 d . . . . .
H5_43 H 1.278059 0.415125 -0.203201 0.440 Uiso 1 1 calc R . . . .
C6_43 C 1.2222(9) 0.3842(5) -0.2082(12) 0.380(11) Uani 1 1 d . . . . .
C7_43 C 1.2135(9) 0.3544(5) -0.2045(7) 0.350(12) Uani 1 1 d . . . . .
H7_43 H 1.179772 0.347469 -0.209412 0.421 Uiso 1 1 calc R . . . .
C8_43 C 1.3639(8) 0.3855(6) -0.1838(8) 0.339(11) Uani 1 1 d . . . . .
F9_43 F 1.3780(10) 0.3840(6) -0.1417(7) 0.298(10) Uani 1 1 d . . . . .
F10_43 F 1.3738(14) 0.4119(7) -0.1982(12) 0.438(16) Uani 1 1 d . . . . .
F11_43 F 1.3979(12) 0.3698(8) -0.2061(10) 0.409(14) Uani 1 1 d . . . . .
C12_43 C 1.1787(9) 0.4034(6) -0.2210(10) 0.407(14) Uani 1 1 d . . . . .
F13_43 F 1.1329(10) 0.3907(8) -0.2266(15) 0.421(17) Uani 1 1 d . . . . .
F14_43 F 1.1735(15) 0.4253(7) -0.1924(12) 0.426(16) Uani 1 1 d . . . . .
F15_43 F 1.1847(15) 0.4158(10) -0.2608(11) 0.463(19) Uani 1 1 d . . . . .
C16_43 C 1.1811(7) 0.2925(5) -0.1727(6) 0.348(10) Uani 1 1 d . . . . .
C17_43 C 1.1570(10) 0.3089(6) -0.1404(9) 0.381(13) Uani 1 1 d . . . . .
H17_43 H 1.175204 0.324123 -0.126035 0.457 Uiso 1 1 calc R . . . .
C18_43 C 1.1067(11) 0.3033(7) -0.1288(10) 0.410(12) Uani 1 1 d . . . . .
C19_43 C 1.0805(11) 0.2796(7) -0.1464(11) 0.429(14) Uani 1 1 d . . . . .
H19_43 H 1.046578 0.275635 -0.137942 0.515 Uiso 1 1 calc R . . . .
C20_43 C 1.1043(11) 0.2616(7) -0.1763(11) 0.420(13) Uani 1 1 d . . . . .
C21_43 C 1.1531(9) 0.2688(6) -0.1888(8) 0.392(13) Uani 1 1 d . . . . .
H21_43 H 1.168711 0.256691 -0.209839 0.470 Uiso 1 1 calc R . . . .
C22_43 C 1.0849(11) 0.3219(7) -0.0934(9) 0.437(15) Uani 1 1 d . . . . .
F23_43 F 1.1210(11) 0.3317(8) -0.0652(13) 0.436(17) Uani 1 1 d . . . . .
F24_43 F 1.0540(15) 0.3071(9) -0.0668(13) 0.463(19) Uani 1 1 d . . . . .
F25_43 F 1.0589(19) 0.3450(9) -0.1078(15) 0.54(2) Uani 1 1 d . . . . .
C26_43 C 1.0810(12) 0.2349(7) -0.1963(10) 0.458(15) Uani 1 1 d . . . . .
F27_43 F 1.0753(19) 0.2373(11) -0.2400(10) 0.52(2) Uani 1 1 d . . . . .
F28_43 F 1.1093(15) 0.2106(7) -0.1919(13) 0.459(16) Uani 1 1 d . . . . .
F29_43 F 1.0359(13) 0.2286(11) -0.1805(15) 0.54(2) Uani 1 1 d . . . . .
C30_43 C 1.2706(5) 0.2798(4) -0.1537(5) 0.255(8) Uani 1 1 d . . . . .
C31_43 C 1.2871(10) 0.2513(4) -0.1616(7) 0.249(9) Uani 1 1 d . . . . .
H31_43 H 1.277122 0.242551 -0.188708 0.299 Uiso 1 1 calc R . . . .
C32_43 C 1.3169(9) 0.2350(4) -0.1328(7) 0.241(8) Uani 1 1 d . . . . .
C33_43 C 1.3265(10) 0.2456(4) -0.0905(6) 0.211(8) Uani 1 1 d . . . . .
H33_43 H 1.345236 0.234594 -0.069394 0.253 Uiso 1 1 calc R . . . .
C34_43 C 1.3076(9) 0.2727(4) -0.0806(5) 0.208(7) Uani 1 1 d . . . . .
C35_43 C 1.2810(7) 0.2897(4) -0.1110(5) 0.221(8) Uani 1 1 d . . . . .
H35_43 H 1.269591 0.308434 -0.102685 0.266 Uiso 1 1 calc R . . . .
C36_43 C 1.3365(9) 0.2060(4) -0.1458(8) 0.299(10) Uani 1 1 d . . . . .
F37_43 F 1.2985(10) 0.1880(5) -0.1559(10) 0.374(14) Uani 1 1 d . . . . .
F38_43 F 1.3609(12) 0.1918(5) -0.1138(8) 0.352(13) Uani 1 1 d . . . . .
F39_43 F 1.3686(12) 0.2079(5) -0.1787(10) 0.365(12) Uani 1 1 d . . . . .
C40_43 C 1.3180(8) 0.2859(4) -0.0367(5) 0.207(6) Uani 1 1 d . . . . .
F41_43 F 1.3455(10) 0.2695(4) -0.0099(7) 0.296(10) Uani 1 1 d . . . . .
F42_43 F 1.3435(6) 0.3113(3) -0.0385(5) 0.203(5) Uani 1 1 d . . . . .
F43_43 F 1.2762(7) 0.2932(5) -0.0146(7) 0.275(8) Uani 1 1 d . . . . .
C44_43 C 1.2470(10) 0.2909(4) -0.2424(6) 0.370(10) Uani 1 1 d . . . . .
C45_43 C 1.2116(10) 0.2850(8) -0.2763(7) 0.405(13) Uani 1 1 d . . . . .
H45_43 H 1.176692 0.285698 -0.269034 0.486 Uiso 1 1 calc R . . . .
C46_43 C 1.2226(10) 0.2783(9) -0.3192(7) 0.438(13) Uani 1 1 d . . . . .
C47_43 C 1.2729(10) 0.2776(9) -0.3329(9) 0.444(14) Uani 1 1 d . . . . .
H47_43 H 1.281665 0.274304 -0.362526 0.533 Uiso 1 1 calc R . . . .
C48_43 C 1.3088(8) 0.2821(9) -0.2998(9) 0.430(13) Uani 1 1 d . . . . .
C49_43 C 1.2976(10) 0.2901(5) -0.2571(8) 0.402(13) Uani 1 1 d . . . . .
H49_43 H 1.324646 0.295087 -0.237280 0.482 Uiso 1 1 calc R . . . .
C50_43 C 1.1842(11) 0.2726(9) -0.3544(8) 0.476(16) Uani 1 1 d . . . . .
F51_43 F 1.2008(18) 0.2807(14) -0.3939(9) 0.57(2) Uani 1 1 d . . . . .
F52_43 F 1.1408(13) 0.2869(12) -0.3498(14) 0.50(2) Uani 1 1 d . . . . .
F53_43 F 1.173(2) 0.2444(9) -0.3583(15) 0.54(2) Uani 1 1 d . . . . .
C54_43 C 1.3627(9) 0.2852(8) -0.3134(9) 0.460(16) Uani 1 1 d . . . . .
F55_43 F 1.3945(12) 0.2765(12) -0.2828(11) 0.485(19) Uani 1 1 d . . . . .
F56_43 F 1.3730(16) 0.2730(11) -0.3515(11) 0.53(2) Uani 1 1 d . . . . .
F57_43 F 1.3711(14) 0.3136(8) -0.3189(14) 0.465(18) Uani 1 1 d . . . . .
N_51 N 0.6837(8) 0.5445(4) 0.4398(5) 0.165(6) Uani 1 1 d . . . . .
C1_51 C 0.6687(8) 0.5596(5) 0.4663(7) 0.165(8) Uani 1 1 d . . . . .
C2_51 C 0.6498(8) 0.5782(6) 0.5007(10) 0.203(12) Uani 1 1 d . . . . .
N_52 N 0.8792(7) 0.3050(3) 0.6350(4) 0.141(5) Uani 1 1 d . . . . .
C1_52 C 0.8911(10) 0.2973(5) 0.6693(5) 0.164(8) Uani 1 1 d . . . . .
C2_52 C 0.9133(18) 0.2899(9) 0.7122(6) 0.27(2) Uani 1 1 d . . . . .
N_54 N 1.0313(6) 0.1230(4) 0.3360(6) 0.156(6) Uani 1 1 d . . . . .
C1_54 C 1.0488(7) 0.1009(4) 0.3443(7) 0.142(6) Uani 1 1 d . . . . .
C2_54 C 1.0755(15) 0.0742(5) 0.3559(10) 0.224(14) Uani 1 1 d . . . . .
N_55 N 0.9792(7) 0.3809(7) 0.2602(10) 0.219(10) Uani 1 1 d . . . . .
C1_55 C 1.0216(8) 0.3841(9) 0.2703(13) 0.274(16) Uani 1 1 d . . . . .
C2_55 C 1.0721(10) 0.3971(14) 0.2759(17) 0.34(3) Uani 1 1 d . . . . .
N_56 N 0.4778(12) 0.2399(12) 0.2289(12) 0.32(2) Uani 1 1 d . . . . .
C1_56 C 0.4682(14) 0.2371(11) 0.2653(11) 0.259(17) Uani 1 1 d . . . . .
C2_56 C 0.4424(16) 0.2294(12) 0.3058(10) 0.257(17) Uani 1 1 d . . . . .
N_57 N 0.349(4) 0.305(2) 0.413(2) 0.35(4) Uiso 0.5 1 d . . P . .
C1_57 C 0.365(3) 0.3056(18) 0.3786(18) 0.25(3) Uiso 0.5 1 d . . P . .
C2_57 C 0.392(2) 0.3023(12) 0.3376(17) 0.173(16) Uiso 0.5 1 d . . P . .
N_58 N 0.9512(11) 0.2487(6) -0.0608(7) 0.175(9) Uani 0.75 1 d . . P . .
C1_58 C 0.953(2) 0.2387(13) -0.0951(10) 0.28(2) Uani 0.75 1 d . . P . .
C2_58 C 0.954(3) 0.2290(16) -0.1405(11) 0.33(3) Uani 0.75 1 d . . P . .
N_59 N 1.0775(17) 0.0345(9) 0.4333(12) 0.32(3) Uani 0.75 1 d . . P . .
C1_59 C 1.0442(12) 0.0185(7) 0.4344(12) 0.173(11) Uani 0.75 1 d . . P . .
C2_59 C 1.0047(13) -0.0036(7) 0.4327(17) 0.216(17) Uani 0.75 1 d . . P . .
N_60 N 0.886(2) -0.0313(11) 0.3950(17) 0.201(17) Uiso 0.5 1 d . . P . .
C1_60 C 0.866(5) -0.0516(15) 0.381(3) 0.34(5) Uiso 0.5 1 d . . P . .
C2_60 C 0.842(3) -0.0795(14) 0.372(3) 0.28(4) Uiso 0.5 1 d . . P . .
N_61 N 1.0775(17) 0.3210(10) 0.3653(15) 0.187(15) Uiso 0.5 1 d . . P . .
C1_61 C 1.089(2) 0.3229(13) 0.4018(16) 0.192(19) Uiso 0.5 1 d . . P . .
C2_61 C 1.096(4) 0.322(2) 0.4494(16) 0.28(4) Uiso 0.5 1 d . . P . .
N_62 N 0.3593(9) 0.4256(6) 0.1653(9) 0.123(7) Uiso 0.5 1 d . . P U 1
C1_62 C 0.3189(9) 0.4284(7) 0.1512(10) 0.113(8) Uiso 0.5 1 d . . P U 1
C2_62 C 0.2682(10) 0.4322(9) 0.1321(13) 0.141(11) Uiso 0.5 1 d . . P U 1
N_63 N 1.0191(16) 0.3326(9) 0.6270(13) 0.179(15) Uani 0.5 1 d . . P . .
C1_63 C 1.0492(19) 0.3320(13) 0.6004(16) 0.20(2) Uani 0.5 1 d . . P . .
C2_63 C 1.0814(14) 0.3299(15) 0.5623(19) 0.22(2) Uani 0.5 1 d . . P . .
O_71 O 0.5029(3) 0.42867(17) 0.0881(2) 0.092(2) Uani 1 1 d . . . . .
O_72 O 0.6406(3) 0.49847(16) 0.2625(3) 0.096(2) Uani 1 1 d . . . . .
O_74 O 0.5257(4) 0.43638(18) 0.4304(3) 0.100(2) Uani 1 1 d . . . . .
O_75 O 0.7489(3) 0.37969(14) 0.5419(2) 0.0733(15) Uani 1 1 d . . . . .
O_76 O 0.7105(3) 0.24762(15) 0.5371(2) 0.0802(17) Uani 1 1 d . . . . .
O_77 O 0.9161(3) 0.18717(15) 0.4377(2) 0.0849(18) Uani 1 1 d . . . . .
O_78 O 0.8208(4) 0.13172(18) 0.2628(3) 0.101(2) Uani 1 1 d . . . . .
O_79 O 0.9192(6) 0.1908(3) 0.0955(4) 0.144(4) Uani 1 1 d . . . . .
O_80 O 0.7070(5) 0.2484(3) -0.0136(3) 0.142(4) Uani 1 1 d . . . . .
O_81 O 0.7296(5) 0.3780(4) -0.0109(3) 0.146(4) Uani 1 1 d . . . . .
O_82 O 0.9489(13) 0.3675(7) -0.0137(11) 0.095(8) Uiso 0.25 1 d . . P V 2

loop_
_atom_site_aniso_label
_atom_site_aniso_U_11
_atom_site_aniso_U_22
_atom_site_aniso_U_33
_atom_site_aniso_U_23
_atom_site_aniso_U_13
_atom_site_aniso_U_12
Cs1_1 0.0877(4) 0.0694(3) 0.0669(3) -0.0079(3) -0.0057(3) 0.0043(3)
Cs2_2 0.0977(4) 0.0678(3) 0.0542(3) 0.0035(2) -0.0050(2) -0.0038(3)
Cs3_3 0.0845(4) 0.0730(3) 0.0582(3) 0.0094(2) -0.0029(2) 0.0114(3)
O1_11 0.087(4) 0.068(3) 0.062(4) 0.011(3) -0.011(3) 0.005(3)
N2_11 0.090(5) 0.074(5) 0.058(4) 0.007(4) -0.007(4) 0.013(4)
N3_11 0.069(4) 0.064(4) 0.054(4) 0.007(3) -0.009(3) -0.002(3)
C4_11 0.075(5) 0.058(4) 0.062(5) 0.006(4) -0.016(4) -0.001(4)
N5_11 0.080(5) 0.060(4) 0.057(4) 0.006(3) -0.013(3) 0.005(3)
C6_11 0.084(6) 0.060(5) 0.067(5) 0.008(4) 0.000(4) -0.002(4)
C7_11 0.080(6) 0.068(5) 0.059(5) 0.007(4) -0.005(4) -0.002(4)
N8_11 0.098(6) 0.074(5) 0.069(5) 0.009(4) -0.012(4) 0.004(4)
C9_11 0.097(7) 0.075(6) 0.068(6) 0.012(5) -0.008(5) 0.002(5)
N10_11 0.073(4) 0.067(4) 0.055(4) 0.007(3) -0.008(3) -0.002(3)
C11_11 0.066(5) 0.066(5) 0.058(5) 0.007(4) -0.006(4) -0.007(4)
C12_11 0.080(5) 0.067(4) 0.068(4) 0.005(4) -0.011(4) -0.004(4)
O13_11 0.086(4) 0.065(3) 0.073(3) 0.003(3) -0.010(3) -0.009(3)
C14_11 0.093(5) 0.085(6) 0.079(5) -0.007(4) -0.011(4) -0.014(4)
C15_11 0.104(6) 0.098(6) 0.065(4) -0.008(4) -0.014(4) -0.003(5)
C16_11 0.093(6) 0.089(6) 0.067(4) 0.006(4) -0.003(4) 0.003(4)
C17_11 0.090(5) 0.147(10) 0.102(8) 0.019(7) -0.010(5) -0.017(7)
O18_11 0.096(5) 0.149(8) 0.162(8) 0.051(6) 0.005(5) -0.021(5)
Si19_11 0.109(3) 0.146(4) 0.161(4) 0.012(3) 0.009(3) -0.029(3)
C20_11 0.152(16) 0.140(13) 0.26(3) -0.009(13) 0.039(16) -0.056(11)
C21_11 0.102(10) 0.24(2) 0.22(2) 0.05(2) 0.007(12) 0.008(13)
C22_11 0.119(9) 0.187(12) 0.201(12) -0.027(11) 0.029(8) -0.056(9)
C23_11 0.175(16) 0.26(2) 0.19(2) -0.008(18) 0.020(15) -0.013(16)
C24_11 0.169(15) 0.28(3) 0.19(2) -0.03(2) 0.060(15) -0.034(16)
C25_11 0.20(2) 0.187(14) 0.21(2) -0.052(15) 0.019(16) -0.077(13)
O26_11 0.144(7) 0.122(6) 0.076(4) -0.023(4) -0.018(4) 0.003(5)
Si27_11^a 0.181(9) 0.171(7) 0.072(4) -0.020(4) -0.022(5) 0.016(7)
C28_11^a 0.132(14) 0.22(3) 0.15(2) 0.00(2) -0.027(13) 0.019(16)
C29_11^a 0.21(2) 0.169(16) 0.15(2) 0.025(15) 0.00(2) -0.02(2)
C30_11^a 0.200(14) 0.191(13) 0.108(11) -0.063(10) -0.036(10) 0.003(13)
C31_11^a 0.27(3) 0.19(2) 0.15(2) -0.048(14) -0.07(2) -0.02(2)
C32_11^a 0.220(16) 0.26(3) 0.14(3) -0.05(2) 0.002(17) 0.05(2)
C33_11^a 0.26(2) 0.23(3) 0.142(17) -0.068(17) -0.078(17) 0.02(2)
Si27_11^b 0.132(9) 0.164(8) 0.065(4) -0.034(5) -0.019(5) 0.021(7)
C28_11^b 0.23(3) 0.165(18) 0.11(2) 0.004(15) -0.03(2) 0.005(15)
C29_11^b 0.20(2) 0.29(3) 0.12(3) -0.05(3) 0.01(2) 0.06(3)
C30_11^b 0.195(14) 0.197(14) 0.117(12) -0.038(13) -0.060(11) -0.001(13)
C31_11^b 0.16(2) 0.25(3) 0.14(2) -0.03(2) -0.071(14) -0.02(2)
C32_11^b 0.24(3) 0.204(18) 0.15(2) -0.060(19) -0.09(2) 0.00(2)
C33_11^b 0.21(3) 0.24(3) 0.15(2) -0.01(2) -0.083(19) -0.02(3)
O1_12 0.097(5) 0.084(4) 0.061(3) 0.007(3) -0.004(3) 0.029(4)
N2_12 0.127(8) 0.084(5) 0.078(6) 0.024(4) 0.031(5) 0.028(5)
N3_12 0.084(5) 0.075(5) 0.061(4) 0.014(4) 0.001(4) 0.015(4)
C4_12 0.079(6) 0.075(6) 0.069(5) 0.015(4) -0.005(4) 0.008(5)
N5_12 0.088(5) 0.079(5) 0.073(5) 0.017(4) 0.014(4) 0.026(4)
C6_12 0.112(8) 0.076(6) 0.061(5) 0.012(4) 0.011(5) 0.019(6)
C7_12 0.090(7) 0.081(6) 0.081(7) 0.019(5) 0.008(5) 0.026(5)
N8_12 0.130(8) 0.097(6) 0.076(6) 0.013(5) 0.009(5) 0.032(6)
C9_12 0.111(8) 0.093(7) 0.078(7) 0.029(6) 0.005(6) 0.028(6)
N10_12 0.085(5) 0.072(5) 0.080(5) 0.018(4) 0.012(4) 0.021(4)
C11_12 0.080(6) 0.076(6) 0.072(6) 0.017(5) 0.014(5) 0.014(5)
C12_12 0.085(5) 0.080(5) 0.074(6) 0.019(4) 0.008(4) 0.018(4)
O13_12 0.096(4) 0.087(4) 0.091(5) 0.017(3) -0.011(4) 0.012(3)
C14_12 0.087(5) 0.102(5) 0.107(7) 0.013(5) 0.001(5) 0.016(4)
C15_12 0.080(5) 0.105(5) 0.090(6) 0.022(5) -0.007(5) 0.021(4)
C16_12 0.082(5) 0.085(5) 0.085(6) 0.023(5) 0.006(5) 0.019(4)
C17_12 0.114(7) 0.139(9) 0.132(7) 0.010(8) 0.001(7) -0.020(7)
O18_12 0.124(7) 0.161(9) 0.135(6) 0.010(6) 0.022(6) -0.025(6)
Si19_12 0.143(4) 0.151(4) 0.192(6) 0.015(4) 0.048(4) -0.028(3)
C20_12 0.169(16) 0.20(2) 0.205(16) 0.092(15) 0.068(13) 0.017(13)
C21_12 0.19(2) 0.175(16) 0.30(3) -0.009(19) 0.082(18) -0.059(15)
C22_12 0.139(10) 0.170(12) 0.162(13) 0.006(9) 0.011(8) -0.023(8)
C23_12 0.134(13) 0.157(15) 0.23(2) -0.032(14) 0.016(13) 0.001(10)
C24_12 0.183(19) 0.24(3) 0.24(2) 0.00(2) 0.066(17) -0.050(17)
C25_12 0.18(2) 0.25(3) 0.210(18) 0.054(17) -0.011(14) 0.005(19)
O26_12 0.103(5) 0.129(5) 0.102(5) 0.034(4) -0.008(4) 0.045(5)
Si27_12 0.095(2) 0.134(3) 0.107(2) 0.039(2) 0.0098(19) 0.042(2)
C28_12 0.115(9) 0.139(9) 0.127(11) 0.022(9) 0.011(8) 0.041(7)
C29_12 0.106(9) 0.138(11) 0.123(9) 0.017(8) 0.015(7) 0.032(8)
C30_12 0.109(7) 0.177(11) 0.129(8) 0.038(9) 0.002(7) 0.057(7)
C31_12 0.132(12) 0.26(2) 0.107(8) 0.034(10) -0.019(8) 0.068(14)
C32_12 0.110(10) 0.213(16) 0.167(16) 0.036(15) 0.000(10) 0.034(10)
C33_12 0.161(15) 0.188(12) 0.196(18) 0.053(13) -0.022(14) 0.085(11)
O1_13 0.113(5) 0.090(5) 0.064(4) 0.014(3) 0.011(4) 0.032(4)
N2_13 0.136(8) 0.095(6) 0.061(5) 0.014(4) 0.002(5) 0.026(6)
N3_13 0.106(6) 0.078(5) 0.059(4) 0.004(4) 0.009(4) 0.000(4)
C4_13 0.089(6) 0.080(6) 0.059(5) 0.012(5) 0.001(4) 0.007(5)
N5_13 0.095(5) 0.083(5) 0.055(4) 0.008(4) 0.003(4) 0.012(4)
C6_13 0.099(7) 0.085(6) 0.062(5) 0.013(5) 0.003(5) 0.002(6)
C7_13 0.113(8) 0.091(7) 0.058(5) 0.003(5) 0.005(5) -0.001(6)
N8_13 0.140(9) 0.110(7) 0.063(5) 0.002(5) 0.004(5) 0.002(7)
C9_13 0.160(13) 0.099(9) 0.079(8) -0.011(7) -0.005(7) 0.022(9)
N10_13 0.127(8) 0.097(6) 0.062(5) -0.006(4) 0.003(5) 0.015(6)
C11_13 0.099(7) 0.075(6) 0.070(6) 0.003(5) -0.007(5) -0.002(5)
C12_13 0.132(6) 0.087(6) 0.072(6) -0.005(5) 0.000(4) 0.011(6)
O13_13 0.116(5) 0.113(5) 0.083(4) 0.000(4) 0.001(3) 0.021(4)
C14_13 0.129(7) 0.137(7) 0.102(7) -0.002(7) 0.014(5) 0.035(6)
C15_13 0.152(8) 0.126(8) 0.094(6) 0.010(6) 0.027(6) 0.027(6)
C16_13 0.154(8) 0.102(8) 0.080(6) -0.008(5) 0.006(6) 0.021(6)
C17_13 0.134(10) 0.153(9) 0.160(12) -0.004(9) 0.028(9) 0.015(6)
O18_13 0.125(7) 0.144(6) 0.191(11) 0.000(7) -0.003(7) -0.006(5)
Si19_13 0.117(3) 0.141(4) 0.249(7) 0.002(4) 0.000(4) -0.008(3)
C20_13 0.119(11) 0.175(19) 0.30(3) 0.060(19) -0.007(14) -0.002(10)
C21_13 0.106(10) 0.162(14) 0.234(17) 0.016(14) -0.008(12) -0.006(10)
C22_13 0.139(10) 0.189(13) 0.236(14) -0.013(11) -0.064(10) -0.039(11)
C23_13 0.29(2) 0.23(2) 0.25(3) -0.02(2) -0.13(2) 0.00(2)
C24_13 0.179(19) 0.184(14) 0.32(3) -0.036(19) -0.09(2) -0.028(14)
C25_13 0.179(13) 0.28(3) 0.30(3) -0.12(3) 0.008(17) -0.056(16)
O26_13 0.198(10) 0.151(8) 0.125(7) -0.005(6) 0.056(7) 0.042(7)
Si27_13 0.279(9) 0.251(9) 0.145(5) -0.005(5) 0.092(6) 0.042(8)
C28_13 0.34(3) 0.36(4) 0.145(15) -0.03(3) -0.01(2) 0.08(2)
C29_13 0.27(3) 0.236(19) 0.27(3) 0.06(2) 0.14(2) 0.05(2)
C30_13 0.30(2) 0.247(16) 0.179(15) -0.017(16) 0.103(14) 0.098(17)
C31_13 0.32(3) 0.25(2) 0.23(3) -0.01(2) 0.09(2) 0.08(2)
C32_13 0.39(4) 0.27(3) 0.25(2) -0.07(3) 0.03(2) 0.08(3)
C33_13 0.39(4) 0.29(3) 0.204(19) -0.05(2) 0.15(2) 0.07(3)
O1_14 0.119(6) 0.075(4) 0.065(4) 0.016(3) 0.002(4) 0.018(4)
N2_14 0.124(7) 0.070(5) 0.071(5) 0.010(4) -0.026(5) 0.008(5)
N3_14 0.100(6) 0.081(5) 0.063(5) 0.016(4) -0.004(4) 0.011(4)
C4_14 0.093(7) 0.077(6) 0.058(5) 0.017(4) -0.006(5) -0.001(5)
N5_14 0.099(6) 0.072(5) 0.062(4) 0.014(4) -0.007(4) 0.009(4)
C6_14 0.083(6) 0.077(6) 0.061(5) 0.008(4) -0.004(4) -0.002(5)
C7_14 0.096(7) 0.076(6) 0.062(5) 0.021(5) -0.015(5) -0.006(5)
N8_14 0.126(8) 0.083(5) 0.073(6) 0.018(4) -0.023(5) 0.011(5)
C9_14 0.116(9) 0.097(8) 0.066(6) 0.020(5) -0.020(6) -0.001(6)
N10_14 0.093(6) 0.082(5) 0.069(5) 0.021(4) -0.013(4) 0.000(4)
C11_14 0.090(7) 0.084(6) 0.071(6) 0.021(5) -0.003(5) -0.001(5)
C12_14 0.105(6) 0.100(7) 0.058(5) 0.012(4) -0.003(4) -0.002(5)
O13_14 0.103(4) 0.113(5) 0.072(4) 0.033(4) 0.000(3) 0.003(4)
C14_14 0.106(5) 0.142(8) 0.078(6) 0.049(5) -0.005(4) -0.005(5)
C15_14 0.113(6) 0.132(8) 0.070(5) 0.041(5) -0.011(5) -0.007(5)
C16_14 0.110(6) 0.120(8) 0.071(6) 0.030(5) -0.011(5) 0.000(6)
C17_14 0.100(6) 0.166(11) 0.129(10) 0.035(7) -0.008(7) -0.004(7)
O18_14 0.112(6) 0.145(8) 0.148(7) 0.029(5) -0.033(6) -0.018(6)
Si19_14 0.122(3) 0.206(6) 0.132(4) 0.001(4) -0.016(3) -0.011(4)
C20_14 0.144(13) 0.167(13) 0.161(14) 0.018(11) -0.010(11) -0.011(12)
C21_14 0.186(18) 0.159(14) 0.158(16) 0.035(12) -0.004(14) -0.007(12)
C22_14 0.142(10) 0.224(15) 0.167(13) 0.019(12) -0.020(8) -0.030(11)
C23_14 0.18(2) 0.28(2) 0.21(2) 0.113(19) 0.001(17) -0.024(18)
C24_14 0.163(18) 0.25(3) 0.188(16) 0.055(15) -0.048(13) -0.048(18)
C25_14 0.134(17) 0.32(3) 0.29(3) -0.08(2) 0.022(17) -0.063(18)
O26_14^p 0.133(11) 0.154(10) 0.088(8) 0.064(8) -0.001(8) 0.000(10)
Si27_14^p 0.151(9) 0.152(7) 0.113(6) 0.076(6) -0.008(6) -0.001(7)
C28_14^p 0.17(2) 0.17(2) 0.103(14) 0.063(13) 0.015(18) 0.01(2)
C29_14^p 0.150(18) 0.19(3) 0.13(2) 0.07(2) 0.000(15) 0.010(17)
C30_14^p 0.191(14) 0.162(11) 0.133(13) 0.036(11) 0.006(12) 0.000(13)
C31_14^p 0.197(16) 0.18(3) 0.16(3) 0.01(3) -0.010(19) 0.00(2)
C32_14^p 0.22(3) 0.16(3) 0.15(2) 0.03(2) 0.03(2) 0.00(2)
C33_14^p 0.22(3) 0.16(2) 0.15(3) 0.041(19) 0.02(2) -0.01(2)
O26_14^b 0.122(9) 0.146(8) 0.079(6) 0.052(7) -0.006(6) 0.003(7)
Si27_14^b 0.146(7) 0.133(5) 0.091(4) 0.042(4) 0.011(4) 0.001(5)
C28_14^b 0.151(16) 0.16(2) 0.137(18) -0.013(19) 0.013(15) -0.020(13)
C29_14^b 0.16(2) 0.122(17) 0.094(12) 0.045(11) 0.015(11) 0.007(15)
C30_14^b 0.179(13) 0.151(11) 0.120(11) 0.032(10) 0.012(10) 0.018(11)
C31_14^b 0.18(2) 0.139(19) 0.107(12) 0.025(12) -0.015(13) -0.013(17)
C32_14^b 0.21(2) 0.19(3) 0.096(16) -0.005(18) 0.006(14) 0.016(18)
C33_14^b 0.26(3) 0.18(2) 0.15(2) 0.052(19) 0.03(2) -0.003(19)
O1_15 0.101(5) 0.065(3) 0.060(3) 0.002(3) -0.009(3) 0.011(3)
N2_15 0.093(5) 0.064(4) 0.059(4) 0.004(3) -0.011(4) 0.008(4)
N3_15 0.081(5) 0.066(4) 0.068(5) 0.007(4) -0.016(4) 0.002(4)
C4_15 0.076(6) 0.060(5) 0.071(6) 0.013(4) -0.010(4) -0.001(4)
N5_15 0.067(4) 0.063(4) 0.058(4) 0.005(3) -0.007(3) 0.000(3)
C6_15 0.068(5) 0.062(5) 0.070(5) 0.000(4) -0.007(4) 0.000(4)
C7_15 0.065(5) 0.061(5) 0.071(5) 0.000(4) -0.006(4) -0.002(4)
N8_15 0.075(5) 0.068(4) 0.080(5) 0.001(4) -0.003(4) -0.001(4)
C9_15 0.079(6) 0.073(5) 0.074(6) 0.002(5) -0.003(5) 0.000(5)
N10_15 0.077(5) 0.056(4) 0.077(5) -0.002(3) -0.015(4) 0.001(3)
C11_15 0.079(6) 0.058(5) 0.068(5) 0.006(4) -0.011(4) -0.004(4)
C12_15 0.090(5) 0.061(4) 0.078(6) 0.005(4) -0.020(4) 0.001(4)
O13_15 0.099(4) 0.068(3) 0.074(4) 0.011(3) -0.019(3) -0.002(3)
C14_15 0.105(5) 0.071(4) 0.097(6) 0.018(4) -0.020(4) -0.004(4)
C15_15 0.105(6) 0.058(4) 0.099(6) 0.005(4) -0.029(5) -0.003(4)
C16_15 0.089(5) 0.062(4) 0.103(7) 0.004(4) -0.029(5) 0.004(3)
C17_15 0.109(6) 0.091(7) 0.155(8) 0.015(7) -0.023(6) -0.022(6)
O18_15^a 0.094(7) 0.128(10) 0.146(8) -0.001(8) -0.034(7) -0.005(7)
Si19_15^a 0.105(5) 0.110(6) 0.171(7) 0.028(5) -0.048(5) -0.010(4)
C20_15^a 0.117(14) 0.168(18) 0.171(18) 0.042(18) -0.006(15) 0.028(16)
C21_15^a 0.14(2) 0.136(16) 0.26(3) 0.030(17) -0.07(2) -0.028(13)
C22_15^a 0.115(11) 0.148(11) 0.151(11) -0.019(10) -0.035(8) -0.024(10)
C23_15^a 0.103(16) 0.152(12) 0.17(2) 0.013(15) -0.034(15) -0.014(11)
C24_15^a 0.148(17) 0.22(2) 0.18(2) -0.02(2) -0.063(17) -0.044(18)
C25_15^a 0.149(15) 0.18(2) 0.111(16) -0.048(16) -0.043(12) 0.005(14)
O18_15^b 0.098(8) 0.135(12) 0.145(8) -0.016(10) -0.028(8) -0.025(9)
Si19_15^b 0.113(7) 0.166(11) 0.171(9) -0.043(8) -0.013(6) 0.008(8)
C20_15^b 0.09(2) 0.133(17) 0.25(4) -0.040(17) 0.02(2) -0.009(13)
C21_15^b 0.110(15) 0.15(2) 0.19(2) -0.01(2) 0.025(19) -0.01(2)
C22_15^b 0.125(12) 0.147(13) 0.152(12) -0.019(12) -0.032(9) 0.000(12)
C23_15^b 0.135(16) 0.17(2) 0.15(2) -0.02(2) -0.025(16) 0.001(19)
C24_15^b 0.129(15) 0.19(3) 0.17(3) 0.00(2) -0.052(18) -0.009(19)
C25_15^b 0.15(3) 0.142(14) 0.25(3) -0.05(2) -0.01(3) -0.010(16)
O26_15 0.125(6) 0.061(3) 0.108(5) 0.000(3) -0.052(4) 0.006(3)
Si27_15 0.130(3) 0.0651(15) 0.125(3) -0.0099(16) -0.028(2) -0.0047(16)
C28_15 0.139(11) 0.132(12) 0.130(10) -0.027(8) -0.021(8) -0.014(9)
C29_15 0.136(10) 0.114(10) 0.144(13) -0.051(9) -0.025(8) -0.020(8)
C30_15 0.183(11) 0.073(6) 0.156(10) 0.010(7) -0.024(8) 0.011(7)
C31_15 0.199(13) 0.106(10) 0.21(2) 0.040(12) -0.063(13) -0.002(10)
C32_15 0.253(19) 0.162(16) 0.147(14) 0.052(12) 0.007(13) 0.009(16)
C33_15 0.27(3) 0.087(8) 0.24(2) -0.021(11) -0.065(19) 0.013(12)
O1_16 0.091(4) 0.072(3) 0.052(3) 0.003(3) -0.009(3) 0.015(3)
N2_16 0.077(5) 0.063(4) 0.056(4) 0.005(3) -0.006(3) 0.010(3)
N3_16 0.075(4) 0.060(4) 0.051(4) 0.002(3) -0.002(3) -0.007(3)
C4_16 0.077(6) 0.062(5) 0.059(5) 0.003(4) 0.000(4) 0.003(4)
N5_16 0.076(4) 0.063(4) 0.051(4) -0.001(3) -0.004(3) 0.003(3)
C6_16 0.063(4) 0.058(4) 0.054(4) -0.001(3) -0.004(3) -0.002(4)
C7_16 0.069(5) 0.058(4) 0.047(4) 0.006(3) -0.003(4) -0.001(4)
N8_16 0.082(5) 0.058(4) 0.052(4) 0.001(3) -0.005(3) -0.004(3)
C9_16 0.081(6) 0.067(5) 0.053(4) 0.002(4) -0.005(4) -0.006(4)
N10_16 0.079(4) 0.059(4) 0.051(4) 0.004(3) -0.003(3) -0.003(3)
C11_16 0.071(5) 0.058(4) 0.052(4) 0.004(3) -0.009(4) -0.007(4)
C12_16 0.091(5) 0.064(5) 0.054(4) 0.009(3) -0.001(4) 0.007(4)
O13_16 0.090(4) 0.069(3) 0.065(3) 0.011(3) -0.002(3) -0.001(3)
C14_16 0.104(5) 0.074(5) 0.064(4) 0.014(4) -0.011(4) 0.003(4)
C15_16 0.097(5) 0.064(5) 0.080(5) -0.002(4) -0.019(4) 0.006(4)
C16_16 0.089(5) 0.070(5) 0.086(5) 0.018(4) 0.005(4) 0.008(4)
C17_16 0.140(7) 0.127(8) 0.065(5) 0.019(6) -0.005(5) 0.004(6)
O18_16^a 0.133(7) 0.089(6) 0.078(6) 0.013(5) 0.029(5) 0.020(5)
Si19_16^a 0.129(4) 0.098(3) 0.083(3) 0.028(2) 0.023(3) 0.021(3)
C20_16^a 0.136(16) 0.120(11) 0.090(11) 0.007(9) 0.019(11) 0.025(10)
C21_16^a 0.137(11) 0.099(12) 0.112(13) 0.022(10) 0.000(11) 0.020(10)
C22_16^a 0.133(10) 0.148(10) 0.110(9) 0.056(8) 0.022(7) 0.030(9)
C23_16^a 0.175(16) 0.21(2) 0.120(15) 0.073(14) -0.020(12) 0.014(16)
C24_16^a 0.167(15) 0.18(2) 0.16(2) 0.071(17) 0.063(14) 0.032(15)
C25_16^a 0.16(2) 0.143(13) 0.20(2) 0.061(12) 0.044(16) 0.050(13)
O18_16^b 0.144(9) 0.123(12) 0.083(10) 0.025(9) 0.015(8) 0.010(10)
Si19_16^b 0.124(8) 0.134(8) 0.090(7) 0.041(6) 0.016(6) 0.010(6)
C20_16^b 0.14(2) 0.136(18) 0.16(3) 0.035(18) 0.01(2) 0.022(19)
C21_16^b 0.17(3) 0.19(3) 0.084(14) 0.03(2) 0.007(18) -0.01(3)
C22_16^b 0.138(12) 0.137(13) 0.107(12) 0.030(11) 0.021(10) 0.014(10)
C23_16^b 0.13(2) 0.14(2) 0.111(15) 0.029(17) 0.006(16) 0.03(2)
C24_16^b 0.15(3) 0.15(2) 0.11(2) 0.032(19) 0.03(2) 0.01(2)
C25_16^b 0.15(3) 0.148(16) 0.14(3) 0.019(17) -0.01(3) 0.031(19)
O26_16 0.106(4) 0.078(4) 0.104(5) 0.014(4) -0.022(4) 0.014(3)
Si27_16 0.103(2) 0.109(2) 0.093(2) 0.0048(18) -0.0171(18) 0.0198(18)
C28_16 0.115(9) 0.099(8) 0.159(12) 0.021(8) 0.010(9) 0.017(7)
C29_16 0.131(13) 0.212(18) 0.141(11) -0.056(13) -0.038(10) 0.023(12)
C30_16 0.128(8) 0.152(10) 0.112(8) 0.042(6) -0.007(7) 0.056(8)
C31_16 0.176(15) 0.116(10) 0.148(10) 0.023(8) 0.001(10) 0.046(10)
C32_16 0.209(16) 0.195(19) 0.187(16) 0.105(15) 0.060(15) 0.095(14)
C33_16 0.130(10) 0.27(2) 0.165(17) 0.007(15) -0.025(10) 0.072(11)
O1_17 0.120(6) 0.086(4) 0.055(3) 0.013(3) 0.001(3) 0.029(4)
N2_17 0.091(5) 0.062(4) 0.059(4) 0.001(3) 0.002(4) 0.008(4)
N3_17 0.112(7) 0.077(5) 0.063(5) -0.002(4) 0.001(4) 0.014(5)
C4_17 0.101(7) 0.084(6) 0.051(5) 0.005(4) 0.009(5) 0.000(5)
N5_17 0.091(5) 0.067(4) 0.056(4) 0.002(3) 0.009(4) 0.012(4)
C6_17 0.080(6) 0.062(5) 0.063(5) 0.002(4) 0.004(4) 0.003(4)
C7_17 0.092(7) 0.069(5) 0.059(5) 0.002(4) 0.006(5) 0.008(5)
N8_17 0.104(6) 0.073(5) 0.080(5) -0.005(4) 0.010(5) 0.014(4)
C9_17 0.125(9) 0.075(6) 0.073(6) -0.004(5) 0.002(6) 0.016(6)
N10_17 0.105(6) 0.077(5) 0.073(5) -0.003(4) 0.004(4) 0.006(5)
C11_17 0.105(7) 0.065(5) 0.068(6) -0.007(4) 0.011(5) 0.009(5)
C12_17 0.132(7) 0.092(5) 0.068(6) -0.014(5) 0.013(6) 0.016(5)
O13_17 0.143(6) 0.097(4) 0.095(5) -0.018(4) 0.013(5) 0.017(4)
C14_17 0.127(7) 0.105(5) 0.119(9) -0.029(6) 0.002(6) 0.022(5)
C15_17 0.129(6) 0.106(6) 0.106(7) -0.019(6) 0.003(5) 0.021(5)
C16_17 0.137(8) 0.103(6) 0.105(8) -0.002(6) 0.026(7) 0.021(5)
C17_17 0.134(9) 0.103(7) 0.191(14) -0.012(8) 0.015(10) 0.021(5)
O18_17 0.156(9) 0.125(6) 0.267(14) -0.035(8) 0.017(10) -0.002(6)
Si19_17 0.240(8) 0.109(3) 0.338(12) -0.036(5) 0.077(8) -0.005(4)
C20_17 0.158(18) 0.28(3) 0.33(3) -0.14(3) 0.05(2) 0.008(19)
C21_17 0.30(3) 0.25(3) 0.29(3) 0.04(2) -0.04(2) 0.04(3)
C23_17 0.28(4) 0.38(4) 0.36(3) -0.02(3) 0.02(3) -0.02(4)
C22_17 0.189(15) 0.198(14) 0.34(2) -0.058(18) 0.070(14) -0.025(13)
C24_17 0.25(3) 0.187(15) 0.37(4) -0.09(2) 0.07(3) -0.065(18)
C25_17 0.143(17) 0.19(2) 0.37(3) -0.08(2) 0.089(19) -0.051(16)
O26_17^a 0.125(6) 0.130(10) 0.117(9) -0.031(9) 0.006(6) 0.011(6)
Si27_17^a 0.117(5) 0.099(4) 0.094(4) -0.012(3) 0.018(4) 0.013(4)
C28_17^a 0.16(2) 0.103(11) 0.096(14) 0.004(12) 0.013(16) 0.019(12)
C29_17^a 0.14(2) 0.125(18) 0.094(12) 0.010(10) 0.012(11) 0.023(17)
C30_17^a 0.137(9) 0.109(9) 0.102(9) 0.010(8) 0.040(9) 0.026(9)
C31_17^a 0.18(2) 0.111(16) 0.103(10) 0.002(11) 0.030(12) 0.022(16)
C32_17^a 0.15(2) 0.102(12) 0.095(13) 0.005(10) 0.011(16) 0.020(13)
C33_17^a 0.137(11) 0.15(2) 0.117(16) 0.020(16) 0.043(11) 0.020(13)
O26_17^b 0.152(8) 0.136(11) 0.124(11) -0.028(10) 0.026(8) 0.024(8)
Si27_17^b 0.142(6) 0.132(6) 0.111(6) 0.016(5) 0.040(5) 0.054(5)
C28_17^b 0.16(2) 0.130(14) 0.14(2) 0.024(14) 0.06(2) 0.034(12)
C29_17^b 0.21(3) 0.20(3) 0.111(15) -0.010(18) 0.039(15) 0.02(3)
C30_17^b 0.146(10) 0.129(11) 0.117(10) 0.009(10) 0.044(10) 0.033(11)
C31_17^b 0.12(2) 0.15(2) 0.106(12) -0.005(14) 0.012(13) -0.013(19)
C32_17^b 0.16(2) 0.133(13) 0.14(2) -0.001(16) 0.00(2) 0.060(14)
C33_17^b 0.148(15) 0.17(2) 0.15(2) 0.01(2) 0.057(17) 0.028(15)
O1_18 0.102(5) 0.102(5) 0.062(4) 0.015(4) 0.005(3) 0.012(4)
N2_18 0.140(9) 0.100(7) 0.060(5) -0.003(5) 0.005(5) 0.018(6)
N3_18 0.116(7) 0.088(6) 0.062(5) 0.007(4) -0.007(5) -0.010(5)
C4_18 0.094(7) 0.085(6) 0.065(6) 0.014(5) -0.005(5) -0.005(5)
N5_18 0.102(6) 0.094(6) 0.059(4) 0.005(4) 0.007(4) -0.003(5)
C6_18 0.108(8) 0.090(7) 0.061(5) -0.001(5) 0.011(5) -0.007(6)
C7_18 0.119(9) 0.107(9) 0.065(6) -0.006(6) 0.006(6) -0.008(7)
N8_18 0.185(12) 0.136(9) 0.055(5) -0.020(6) -0.001(6) -0.018(9)
C9_18 0.28(3) 0.134(13) 0.053(7) -0.020(8) -0.022(10) 0.003(15)
N10_18 0.243(16) 0.113(9) 0.049(5) -0.007(5) -0.039(7) 0.002(9)
C11_18 0.137(11) 0.128(11) 0.055(6) 0.006(6) -0.019(6) -0.022(9)
C12_18 0.305(19) 0.191(15) 0.085(7) 0.017(9) -0.016(9) 0.039(13)
O13_18 0.292(15) 0.236(13) 0.100(6) 0.051(8) -0.040(8) 0.008(11)
C14_18 0.348(18) 0.229(13) 0.074(6) 0.035(7) -0.037(9) 0.023(11)
C15_18 0.343(17) 0.209(13) 0.127(9) 0.016(8) 0.043(11) 0.013(11)
C16_18 0.30(2) 0.190(14) 0.113(8) 0.008(9) 0.000(11) 0.038(12)
C17_18 0.40(2) 0.261(16) 0.141(12) -0.016(11) -0.026(13) -0.002(15)
O18_18^a 0.42(2) 0.267(17) 0.169(13) 0.000(13) -0.056(14) -0.012(16)
Si19_18^a 0.42(2) 0.269(17) 0.167(11) -0.009(13) -0.052(13) -0.022(16)
C20_18^a 0.42(4) 0.27(2) 0.14(3) 0.03(3) -0.03(3) -0.03(3)
C21_18^a 0.41(3) 0.27(4) 0.16(2) 0.01(3) -0.06(3) -0.03(3)
C22_18^a 0.41(2) 0.252(18) 0.143(15) -0.005(14) -0.044(14) -0.016(17)
C23_18^a 0.39(2) 0.21(2) 0.083(13) -0.006(14) -0.078(14) -0.033(19)
C24_18^a 0.41(4) 0.25(4) 0.11(2) 0.02(2) 0.00(2) -0.04(4)
C25_18^a 0.44(4) 0.20(3) 0.10(2) -0.06(2) -0.01(3) 0.03(3)
O18_18^b 0.42(2) 0.273(16) 0.174(11) 0.002(12) -0.070(13) -0.013(15)
Si19_18^b 0.409(19) 0.251(14) 0.178(9) -0.008(10) -0.057(11) -0.011(14)
C20_18^b 0.40(3) 0.24(3) 0.18(2) 0.01(2) -0.06(2) -0.03(3)
C21_18^b 0.48(4) 0.24(2) 0.18(3) 0.027(19) -0.04(3) 0.00(3)
C22_18^b 0.41(2) 0.261(18) 0.137(12) 0.002(13) -0.039(12) -0.030(18)
C23_18^b 0.43(4) 0.28(2) 0.14(3) 0.03(2) 0.01(3) -0.03(3)
C24_18^b 0.41(4) 0.32(3) 0.095(15) -0.01(2) 0.00(2) -0.04(3)
C25_18^b 0.39(2) 0.21(2) 0.083(13) -0.006(14) -0.078(14) -0.033(19)
O26_18^a 0.402(19) 0.234(14) 0.122(11) 0.034(10) 0.054(12) 0.016(13)
Si27_18^a 0.427(19) 0.257(13) 0.106(7) 0.050(8) 0.060(10) -0.022(14)
C28_18^a 0.42(4) 0.27(3) 0.14(3) 0.01(2) 0.07(3) 0.02(3)
C29_18^a 0.49(4) 0.33(5) 0.14(3) 0.00(3) -0.05(3) -0.03(4)
C30_18^a 0.46(3) 0.259(19) 0.121(15) 0.048(15) 0.039(15) -0.016(18)
C31_18^a 0.46(3) 0.26(3) 0.13(2) 0.04(2) 0.04(2) -0.01(3)
C32_18^a 0.51(4) 0.26(3) 0.11(2) 0.05(2) -0.03(3) 0.03(3)
C33_18^a 0.49(3) 0.29(5) 0.21(4) 0.06(4) 0.06(3) -0.07(3)
O26_18^b 0.39(2) 0.232(15) 0.116(11) 0.027(11) 0.034(13) 0.022(15)
Si27_18^b 0.44(2) 0.249(14) 0.100(8) 0.023(9) 0.030(11) 0.004(14)
C28_18^b 0.45(3) 0.27(3) 0.08(2) 0.03(2) 0.07(2) 0.01(3)
C29_18^b 0.51(4) 0.23(2) 0.14(3) 0.05(2) 0.00(3) 0.00(2)
C30_18^b 0.47(3) 0.27(3) 0.119(16) 0.029(18) 0.03(2) 0.01(3)
C31_18^b 0.51(6) 0.29(3) 0.18(4) 0.00(3) 0.02(5) 0.01(4)
C32_18^b 0.47(4) 0.26(5) 0.21(5) 0.06(4) 0.05(4) 0.01(4)
C33_18^b 0.49(4) 0.30(3) 0.13(3) 0.05(3) 0.04(3) 0.00(4)
O1_19 0.107(5) 0.088(4) 0.051(3) 0.014(3) -0.015(3) 0.004(4)
N2_19 0.110(7) 0.101(6) 0.056(4) 0.007(4) 0.001(4) -0.008(5)
N3_19 0.105(6) 0.081(5) 0.048(4) 0.018(3) -0.021(4) -0.009(4)
C4_19 0.096(7) 0.083(6) 0.061(5) 0.015(5) -0.008(5) 0.001(5)
N5_19 0.107(6) 0.082(5) 0.050(4) 0.008(4) -0.006(4) 0.001(4)
C6_19 0.092(7) 0.087(7) 0.063(6) 0.011(5) -0.006(5) -0.010(5)
C7_19 0.105(8) 0.086(6) 0.054(5) 0.016(5) -0.013(5) -0.011(6)
N8_19 0.106(7) 0.108(7) 0.058(5) 0.025(5) -0.018(4) -0.018(6)
C9_19 0.106(8) 0.090(7) 0.062(6) 0.020(5) -0.013(5) -0.010(6)
N10_19 0.108(6) 0.088(5) 0.055(4) 0.016(4) -0.019(4) -0.015(5)
C11_19 0.085(6) 0.084(6) 0.060(5) 0.018(5) -0.003(5) -0.014(5)
C12_19 0.091(5) 0.082(5) 0.067(5) 0.016(4) -0.017(4) -0.004(4)
O13_19 0.101(4) 0.086(4) 0.071(4) 0.023(3) -0.026(3) -0.012(3)
C14_19 0.098(5) 0.083(4) 0.078(5) 0.021(5) -0.026(5) -0.006(4)
C15_19 0.104(6) 0.082(4) 0.078(6) 0.027(4) -0.029(5) -0.008(4)
C16_19 0.112(7) 0.077(5) 0.075(6) 0.018(4) -0.029(5) -0.001(4)
C17_19 0.123(6) 0.099(7) 0.095(7) 0.035(6) -0.043(6) -0.014(6)
O18_19^a 0.120(6) 0.089(9) 0.133(10) 0.025(7) -0.066(7) -0.016(6)
Si19_19^a 0.120(5) 0.081(4) 0.096(4) 0.019(3) -0.029(3) -0.003(3)
C20_19^a 0.16(2) 0.078(12) 0.141(14) 0.030(11) -0.041(15) -0.019(12)
C21_19^a 0.122(15) 0.082(13) 0.140(14) 0.030(11) -0.037(12) 0.014(12)
C22_19^a 0.123(9) 0.088(9) 0.125(11) 0.028(7) -0.048(9) 0.001(8)
C23_19^a 0.089(13) 0.092(13) 0.122(12) 0.025(10) -0.032(11) 0.003(10)
C24_19^a 0.141(17) 0.134(16) 0.123(17) 0.034(13) -0.054(14) 0.029(13)
C25_19^a 0.119(16) 0.108(12) 0.125(12) 0.019(10) -0.036(13) -0.032(12)
O18_19^b 0.127(7) 0.080(9) 0.129(10) 0.029(9) -0.073(7) -0.022(7)
Si19_19^b 0.184(7) 0.081(6) 0.205(8) 0.004(5) -0.141(7) 0.003(5)
C20_19^b 0.25(3) 0.17(3) 0.134(17) -0.021(17) -0.127(16) 0.03(3)
C21_19^b 0.148(14) 0.109(17) 0.22(2) 0.012(19) -0.112(17) -0.039(16)
C22_19^b 0.186(14) 0.083(11) 0.162(13) 0.027(10) -0.084(11) 0.003(10)
C23_19^b 0.24(2) 0.10(2) 0.18(2) 0.034(19) -0.05(2) 0.01(2)
C24_19^b 0.195(15) 0.11(2) 0.19(3) 0.03(2) -0.100(16) 0.018(18)
C25_19^b 0.19(2) 0.10(2) 0.168(16) 0.017(16) -0.089(16) 0.03(2)
O26_19 0.116(5) 0.079(3) 0.098(5) 0.022(4) -0.039(4) -0.013(3)
Si27_19 0.126(3) 0.0886(19) 0.109(2) 0.0278(18) -0.049(2) -0.0187(18)
C28_19 0.150(13) 0.158(13) 0.112(9) 0.042(10) -0.063(9) -0.047(10)
C29_19 0.109(8) 0.109(9) 0.136(10) 0.026(8) -0.027(7) -0.015(7)
C30_19 0.154(10) 0.093(7) 0.127(8) 0.010(7) -0.035(6) -0.017(6)
C31_19 0.216(17) 0.124(13) 0.171(14) -0.011(12) 0.016(12) -0.006(12)
C32_19 0.181(15) 0.101(9) 0.146(10) 0.034(9) -0.060(10) 0.009(9)
C33_19 0.165(13) 0.098(9) 0.201(18) 0.022(11) -0.056(11) -0.021(8)
O1_20 0.091(4) 0.070(4) 0.054(3) 0.009(3) -0.009(3) 0.012(3)
N2_20 0.110(6) 0.065(4) 0.065(5) 0.008(4) -0.028(4) 0.001(4)
N3_20 0.072(4) 0.061(4) 0.057(4) 0.003(3) -0.012(3) 0.000(3)
C4_20 0.093(7) 0.064(5) 0.056(5) 0.002(4) -0.007(4) 0.000(5)
N5_20 0.083(5) 0.056(4) 0.053(4) 0.006(3) -0.020(3) 0.007(3)
C6_20 0.082(6) 0.066(5) 0.062(5) 0.003(4) -0.014(4) -0.014(4)
C7_20 0.083(6) 0.054(4) 0.074(6) 0.009(4) -0.015(5) -0.003(4)
N8_20 0.080(5) 0.063(4) 0.073(5) 0.005(3) -0.014(4) -0.001(4)
C9_20 0.083(6) 0.065(5) 0.076(6) -0.008(4) -0.013(5) 0.006(4)
N10_20 0.074(5) 0.067(4) 0.063(4) 0.001(3) -0.009(3) 0.004(3)
C11_20 0.065(5) 0.064(5) 0.060(5) -0.002(4) -0.009(4) -0.005(4)
C12_20 0.068(4) 0.073(5) 0.070(5) -0.002(4) -0.004(3) -0.001(4)
O13_20 0.072(3) 0.109(5) 0.078(4) 0.001(3) 0.001(3) 0.012(3)
C14_20 0.102(5) 0.097(6) 0.082(6) -0.002(4) 0.006(5) 0.020(4)
C15_20 0.112(5) 0.064(4) 0.071(5) 0.000(4) -0.010(4) 0.003(4)
C16_20 0.073(4) 0.063(4) 0.068(5) 0.003(3) -0.009(4) -0.004(4)
C17_20 0.112(6) 0.123(8) 0.126(9) -0.016(7) -0.002(7) 0.030(5)
O18_20^a 0.103(5) 0.145(8) 0.083(6) -0.035(6) -0.003(5) 0.027(5)
Si19_20^a 0.106(3) 0.137(4) 0.092(3) -0.025(3) 0.004(2) 0.021(3)
C20_20^a 0.112(11) 0.174(13) 0.089(11) -0.018(10) 0.011(9) 0.029(10)
C21_20^a 0.169(17) 0.25(2) 0.075(9) -0.044(12) -0.009(10) 0.008(15)
C22_20^a 0.114(9) 0.158(10) 0.132(10) -0.032(9) 0.001(7) 0.036(7)
C23_20^a 0.129(14) 0.157(17) 0.152(14) -0.031(13) -0.029(12) 0.053(12)
C24_20^a 0.127(13) 0.137(15) 0.149(14) -0.006(11) 0.023(10) 0.038(11)
C25_20^a 0.115(12) 0.154(13) 0.158(18) -0.030(12) 0.007(10) 0.036(9)
O18_20^b 0.120(10) 0.156(13) 0.114(14) -0.032(12) 0.010(10) 0.045(10)
Si19_20^b 0.166(12) 0.169(12) 0.110(10) -0.061(10) -0.022(9) 0.072(10)
C20_20^b 0.20(4) 0.22(4) 0.10(2) -0.06(2) -0.03(2) -0.01(4)
C21_20^b 0.18(3) 0.160(17) 0.18(4) -0.03(3) -0.03(3) 0.03(2)
C22_20^b 0.122(11) 0.167(14) 0.116(13) -0.030(13) -0.005(12) 0.054(12)
C23_20^b 0.13(3) 0.172(16) 0.11(3) -0.03(2) 0.00(3) 0.049(19)
C24_20^b 0.18(3) 0.18(3) 0.13(3) -0.03(3) 0.02(3) 0.06(3)
C25_20^b 0.13(3) 0.12(2) 0.118(15) -0.043(17) -0.012(18) 0.07(2)
O26_20 0.149(6) 0.081(4) 0.081(4) -0.011(3) -0.020(4) -0.009(4)
Si27_20 0.138(3) 0.0818(18) 0.089(2) -0.0208(16) -0.0331(19) 0.0140(18)
C28_20 0.168(12) 0.182(17) 0.155(14) -0.035(14) -0.027(11) 0.034(13)
C29_20 0.177(17) 0.127(11) 0.207(19) 0.018(12) -0.064(15) -0.034(9)
C30_20 0.209(14) 0.162(11) 0.121(10) -0.042(9) -0.038(8) -0.007(11)
C31_20 0.34(3) 0.191(13) 0.116(14) -0.010(13) -0.042(18) 0.036(16)
C32_20 0.237(18) 0.30(3) 0.17(2) -0.11(2) -0.016(15) 0.029(17)
C33_20 0.31(2) 0.29(2) 0.134(17) -0.033(19) -0.074(18) -0.11(2)
O1_21 0.098(5) 0.071(4) 0.059(4) 0.006(3) -0.003(3) 0.010(3)
N2_21 0.085(5) 0.054(4) 0.056(4) 0.002(3) -0.001(3) 0.004(3)
N3_21 0.086(5) 0.051(4) 0.059(4) 0.001(3) 0.000(3) -0.003(3)
C4_21 0.081(6) 0.059(4) 0.055(5) 0.009(4) -0.001(4) -0.005(4)
N5_21 0.066(4) 0.055(4) 0.054(4) 0.000(3) -0.005(3) -0.001(3)
C6_21 0.069(5) 0.055(4) 0.059(5) 0.000(4) 0.000(4) -0.007(4)
C7_21 0.071(5) 0.057(4) 0.050(4) -0.001(3) -0.001(4) -0.009(4)
N8_21 0.082(5) 0.064(4) 0.058(4) -0.002(3) 0.009(3) -0.004(4)
C9_21 0.097(7) 0.062(5) 0.056(5) -0.003(4) 0.009(4) -0.007(5)
N10_21 0.087(5) 0.050(3) 0.067(4) -0.004(3) 0.006(3) -0.001(3)
C11_21 0.072(5) 0.061(5) 0.056(5) -0.002(4) 0.001(4) -0.004(4)
C12_21 0.089(5) 0.057(4) 0.082(5) -0.010(4) 0.009(4) 0.002(4)
O13_21 0.082(4) 0.069(3) 0.087(4) -0.014(3) 0.016(3) -0.009(3)
C14_21 0.098(5) 0.074(5) 0.095(5) -0.026(4) 0.023(4) -0.006(4)
C15_21 0.094(5) 0.079(5) 0.103(5) -0.018(5) 0.033(4) -0.006(4)
C16_21 0.084(5) 0.074(5) 0.106(6) -0.019(5) 0.014(4) 0.001(4)
C17_21 0.115(7) 0.096(5) 0.103(6) -0.035(5) 0.011(5) 0.004(5)
O18_21^a 0.144(9) 0.111(6) 0.095(6) -0.020(6) 0.015(6) 0.016(6)
Si19_21^a 0.184(6) 0.138(5) 0.066(3) 0.006(3) 0.026(3) 0.006(4)
C20_21^a 0.166(14) 0.152(16) 0.112(15) -0.014(15) -0.022(11) 0.014(14)
C21_21^a 0.27(2) 0.19(2) 0.105(11) 0.003(15) 0.065(16) 0.03(2)
C22_21^a 0.209(12) 0.152(11) 0.078(8) 0.014(8) 0.025(9) 0.020(8)
C23_21^a 0.174(15) 0.136(17) 0.060(8) 0.004(10) -0.006(9) 0.016(13)
C24_21^a 0.27(2) 0.20(2) 0.076(9) 0.000(15) 0.000(13) 0.040(19)
C25_21^a 0.202(15) 0.119(14) 0.133(16) 0.024(13) 0.051(12) 0.038(12)
O18_21^b 0.155(13) 0.115(9) 0.091(10) -0.018(9) 0.021(11) 0.020(10)
Si19_21^b 0.175(11) 0.151(10) 0.072(6) -0.024(6) 0.015(7) 0.004(9)
C20_21^b 0.26(4) 0.17(3) 0.095(16) 0.00(3) 0.06(3) 0.04(3)
C21_21^b 0.18(3) 0.14(2) 0.17(3) 0.03(2) 0.02(3) 0.02(3)
C22_21^b 0.180(13) 0.142(14) 0.077(11) -0.008(12) 0.010(11) 0.012(11)
C23_21^b 0.16(3) 0.141(18) 0.11(3) -0.010(18) 0.00(2) 0.015(18)
C24_21^b 0.22(3) 0.16(3) 0.080(15) -0.005(19) 0.00(2) 0.02(3)
C25_21^b 0.17(3) 0.13(2) 0.075(16) 0.000(18) -0.01(2) 0.04(2)
O26_21^a 0.104(6) 0.102(8) 0.122(9) -0.031(7) 0.040(6) 0.006(5)
Si27_21^a 0.115(5) 0.128(5) 0.150(7) -0.057(6) 0.042(5) -0.013(4)
C28_21^a 0.146(16) 0.18(2) 0.183(18) -0.044(18) -0.009(17) -0.009(18)
C29_21^a 0.17(2) 0.126(13) 0.16(2) -0.028(14) 0.051(19) -0.015(13)
C30_21^a 0.134(11) 0.143(10) 0.154(11) -0.057(11) 0.075(8) -0.018(10)
C31_21^a 0.129(17) 0.143(11) 0.153(19) -0.054(13) 0.067(15) -0.014(11)
C32_21^a 0.166(17) 0.149(18) 0.172(16) -0.044(14) 0.059(12) -0.005(15)
C33_21^a 0.141(13) 0.17(2) 0.24(3) -0.05(2) 0.087(15) -0.027(16)
O26_21^b 0.108(9) 0.101(10) 0.122(10) -0.027(9) 0.054(8) -0.013(8)
Si27_21^b 0.132(8) 0.125(7) 0.124(8) -0.050(6) 0.075(6) -0.047(6)
C28_21^b 0.16(3) 0.125(16) 0.14(2) -0.023(17) 0.09(2) -0.035(14)
C29_21^b 0.120(13) 0.16(2) 0.21(2) -0.01(2) 0.065(15) -0.009(17)
C30_21^b 0.167(16) 0.168(17) 0.132(12) -0.039(13) 0.077(11) -0.035(14)
C31_21^b 0.18(3) 0.20(3) 0.22(4) -0.02(3) 0.03(3) -0.04(2)
C32_21^b 0.22(3) 0.18(2) 0.17(3) -0.05(2) 0.04(3) -0.06(2)
C33_21^b 0.20(2) 0.20(3) 0.13(2) -0.02(2) 0.10(2) -0.03(2)
O1_22 0.095(4) 0.058(3) 0.054(3) 0.001(2) -0.002(3) 0.010(3)
N2_22 0.114(7) 0.065(4) 0.063(4) -0.009(4) -0.008(4) 0.016(4)
N3_22 0.085(5) 0.053(4) 0.057(4) -0.001(3) -0.012(3) -0.002(3)
C4_22 0.091(6) 0.054(5) 0.062(5) -0.007(4) -0.003(4) -0.015(4)
N5_22 0.094(5) 0.058(4) 0.052(4) -0.001(3) -0.010(3) 0.006(4)
C6_22 0.108(7) 0.055(5) 0.060(5) -0.001(4) -0.014(5) 0.002(5)
C7_22 0.093(6) 0.061(5) 0.064(5) -0.001(4) -0.009(5) 0.001(4)
N8_22 0.106(6) 0.067(4) 0.071(5) -0.004(4) -0.020(4) 0.016(4)
C9_22 0.113(8) 0.068(5) 0.065(6) -0.003(4) -0.011(5) 0.012(5)
N10_22 0.100(6) 0.056(4) 0.062(4) 0.000(3) -0.017(4) 0.003(4)
C11_22 0.081(6) 0.053(4) 0.060(5) 0.000(4) -0.014(4) -0.003(4)
C12_22 0.089(5) 0.058(4) 0.058(4) -0.002(3) -0.016(4) 0.001(4)
O13_22 0.089(4) 0.065(3) 0.065(3) 0.008(2) -0.019(3) -0.006(3)
C14_22 0.093(5) 0.080(5) 0.067(5) 0.013(4) -0.018(4) -0.013(3)
C15_22 0.092(5) 0.068(4) 0.063(5) 0.004(3) -0.015(4) -0.009(4)
C16_22 0.093(5) 0.070(5) 0.072(5) -0.004(4) -0.010(4) -0.005(4)
C17_22 0.108(6) 0.077(5) 0.091(6) 0.022(4) -0.025(6) -0.005(4)
O18_22 0.092(4) 0.081(4) 0.098(4) 0.020(3) -0.023(4) 0.006(3)
Si19_22 0.095(2) 0.0765(17) 0.139(3) 0.0204(18) -0.018(2) 0.0085(15)
C20_22 0.096(8) 0.123(11) 0.195(16) 0.036(10) -0.018(9) 0.016(7)
C21_22 0.127(10) 0.088(7) 0.151(11) 0.034(8) -0.005(9) 0.008(7)
C22_22 0.119(7) 0.093(7) 0.141(9) 0.015(6) 0.000(7) 0.028(6)
C23_22 0.135(11) 0.104(9) 0.177(15) 0.031(9) 0.026(11) 0.036(8)
C24_22 0.178(14) 0.103(9) 0.181(17) 0.013(10) 0.009(13) 0.049(10)
C25_22 0.143(8) 0.098(8) 0.127(11) -0.008(8) -0.022(8) 0.005(7)
O26_22 0.107(5) 0.078(4) 0.085(4) 0.003(3) 0.003(4) -0.020(3)
Si27_22^a 0.093(5) 0.080(4) 0.081(4) -0.002(4) -0.003(4) -0.015(4)
C28_22^a 0.096(10) 0.114(17) 0.15(2) 0.007(16) 0.010(13) 0.004(11)
C29_22^a 0.103(15) 0.069(12) 0.121(13) 0.002(11) 0.030(13) -0.036(10)
C30_22^a 0.141(13) 0.116(11) 0.108(10) 0.018(8) 0.003(10) -0.038(10)
C31_22^a 0.22(3) 0.142(19) 0.17(2) -0.041(17) 0.03(2) -0.071(17)
C32_22^a 0.142(13) 0.20(3) 0.14(3) 0.05(2) -0.027(15) -0.052(13)
C33_22^a 0.141(18) 0.117(15) 0.13(2) -0.013(14) 0.005(17) -0.035(14)
Si27_22^b 0.123(9) 0.080(5) 0.111(7) 0.026(5) -0.025(6) -0.030(5)
C28_22^b 0.18(2) 0.120(17) 0.124(17) 0.041(16) -0.039(19) -0.014(18)
C29_22^b 0.13(2) 0.049(10) 0.117(14) 0.022(9) 0.001(14) -0.032(13)
C30_22^b 0.112(11) 0.114(12) 0.118(12) 0.006(10) -0.004(10) -0.036(9)
C31_22^b 0.16(2) 0.105(16) 0.116(12) 0.014(11) 0.005(14) -0.036(16)
C32_22^b 0.12(2) 0.133(17) 0.107(15) 0.006(14) -0.006(15) -0.031(15)
C33_22^b 0.12(2) 0.129(14) 0.14(2) -0.009(14) 0.030(18) -0.055(14)
O1_23 0.126(6) 0.065(3) 0.050(3) -0.002(3) 0.000(3) 0.007(3)
N2_23 0.117(7) 0.077(5) 0.053(4) -0.005(4) -0.007(4) 0.003(5)
N3_23 0.118(7) 0.063(4) 0.051(4) -0.011(3) -0.005(4) 0.005(4)
C4_23 0.118(8) 0.064(5) 0.061(6) -0.007(4) -0.014(5) -0.003(5)
N5_23 0.103(6) 0.074(4) 0.040(3) -0.011(3) -0.007(3) 0.004(4)
C6_23 0.098(7) 0.077(6) 0.056(5) -0.005(4) 0.002(5) -0.009(5)
C7_23 0.119(9) 0.095(7) 0.045(5) -0.010(5) -0.002(5) 0.006(6)
N8_23 0.183(11) 0.097(7) 0.059(5) -0.020(5) 0.003(6) 0.030(7)
C9_23 0.189(16) 0.126(11) 0.067(7) -0.028(7) -0.002(8) 0.052(11)
N10_23 0.150(9) 0.096(6) 0.055(5) -0.012(4) 0.005(5) 0.025(6)
C11_23 0.119(9) 0.072(6) 0.078(7) -0.017(5) -0.006(6) 0.006(6)
C12_23 0.147(9) 0.090(6) 0.077(6) -0.010(5) -0.007(6) 0.030(5)
O13_23 0.154(7) 0.112(5) 0.132(7) -0.007(5) 0.022(6) 0.033(5)
C14_23 0.196(9) 0.100(6) 0.139(9) -0.007(7) 0.035(9) 0.037(6)
C15_23 0.200(8) 0.101(5) 0.094(7) -0.019(6) -0.003(7) 0.013(6)
C16_23 0.161(9) 0.101(6) 0.074(6) -0.001(5) 0.001(6) 0.024(6)
C17_23 0.317(17) 0.131(12) 0.173(11) -0.010(9) 0.101(12) 0.073(13)
O18_23 0.434(19) 0.183(12) 0.144(7) -0.013(8) 0.102(11) 0.121(13)
Si19_23 0.454(16) 0.213(8) 0.143(5) -0.046(5) 0.091(8) 0.094(9)
C20_23 0.45(4) 0.192(18) 0.18(2) -0.026(16) 0.13(3) 0.05(2)
C21_23 0.42(3) 0.35(4) 0.18(2) -0.01(3) 0.07(2) 0.14(3)
C22_23 0.48(2) 0.217(16) 0.121(11) -0.038(14) 0.061(14) 0.003(19)
C23_23 0.51(4) 0.31(3) 0.139(18) -0.08(2) 0.00(2) -0.02(3)
C24_23 0.49(4) 0.24(3) 0.109(12) -0.047(16) 0.049(17) -0.09(3)
C25_23 0.58(5) 0.21(2) 0.22(3) -0.04(2) 0.14(3) 0.00(3)
O26_23^a 0.191(12) 0.104(6) 0.097(10) -0.020(7) -0.033(9) 0.010(8)
Si27_23^a 0.163(9) 0.124(7) 0.094(6) -0.037(5) -0.008(6) 0.005(6)
C28_23^a 0.17(3) 0.13(2) 0.113(16) -0.039(14) -0.048(16) -0.051(18)
C29_23^a 0.18(2) 0.13(2) 0.10(2) -0.036(16) -0.002(18) -0.030(19)
C30_23^a 0.169(12) 0.142(13) 0.110(12) -0.028(10) -0.028(10) 0.005(10)
C31_23^a 0.17(3) 0.159(19) 0.14(3) -0.012(17) 0.00(2) 0.021(18)
C32_23^a 0.17(3) 0.13(2) 0.14(2) -0.016(16) -0.041(18) -0.014(18)
C33_23^a 0.18(3) 0.18(3) 0.14(2) -0.02(2) -0.04(2) -0.02(2)
O26_23^b 0.197(10) 0.110(6) 0.103(9) -0.017(7) -0.047(8) 0.002(7)
Si27_23^b 0.144(7) 0.114(5) 0.106(5) -0.025(4) -0.013(5) 0.014(4)
C28_23^b 0.18(2) 0.134(18) 0.101(12) -0.038(11) -0.026(11) -0.034(18)
C29_23^b 0.192(15) 0.16(2) 0.13(2) 0.006(18) 0.015(18) 0.040(16)
C30_23^b 0.151(11) 0.126(10) 0.114(10) -0.047(9) -0.038(9) 0.005(8)
C31_23^b 0.168(14) 0.14(2) 0.127(18) -0.056(16) -0.028(13) 0.026(15)
C32_23^b 0.17(2) 0.15(2) 0.129(11) -0.019(14) -0.030(12) 0.013(19)
C33_23^b 0.175(18) 0.14(2) 0.18(2) -0.072(19) -0.051(18) -0.006(15)
O1_24 0.115(5) 0.067(3) 0.060(3) -0.003(3) -0.005(3) -0.006(4)
N2_24 0.117(7) 0.066(4) 0.053(4) 0.001(3) -0.019(4) -0.008(4)
N3_24 0.094(6) 0.085(5) 0.050(4) 0.002(4) -0.009(4) -0.003(4)
C4_24 0.090(6) 0.068(5) 0.048(4) 0.005(4) -0.013(4) -0.008(5)
N5_24 0.105(6) 0.069(4) 0.051(4) 0.001(3) -0.010(4) -0.007(4)
C6_24 0.090(6) 0.064(5) 0.053(4) 0.005(4) -0.010(4) -0.013(4)
C7_24 0.094(7) 0.075(6) 0.055(5) 0.004(4) -0.007(5) -0.007(5)
N8_24 0.091(6) 0.106(6) 0.054(4) -0.002(4) -0.014(4) 0.000(5)
C9_24 0.126(10) 0.153(12) 0.052(6) -0.002(6) -0.012(6) 0.049(9)
N10_24 0.105(6) 0.145(8) 0.046(4) -0.010(5) -0.003(4) 0.025(7)
C11_24 0.094(7) 0.099(7) 0.049(4) -0.002(5) 0.001(4) -0.023(6)
C12_24 0.135(9) 0.169(11) 0.065(6) -0.004(6) -0.009(5) 0.033(7)
O13_24 0.153(8) 0.243(12) 0.067(4) -0.031(6) 0.007(4) -0.032(8)
C14_24 0.212(10) 0.202(10) 0.061(5) -0.022(6) 0.002(6) -0.075(9)
C15_24 0.187(9) 0.142(9) 0.059(5) 0.014(5) -0.034(6) -0.032(8)
C16_24 0.165(10) 0.129(9) 0.068(5) 0.016(6) -0.010(6) 0.010(7)
C17_24 0.329(18) 0.226(12) 0.064(7) -0.010(7) 0.008(10) -0.124(11)
O18_24 0.400(18) 0.173(7) 0.069(6) 0.008(6) 0.006(9) -0.122(10)
Si19_24 0.481(16) 0.160(5) 0.131(5) 0.010(4) -0.004(7) -0.133(8)
C20_24 0.61(4) 0.169(16) 0.103(11) 0.010(12) -0.05(2) -0.14(2)
C21_24 0.52(3) 0.23(3) 0.24(3) 0.07(2) -0.06(2) -0.21(2)
C22_24 0.47(2) 0.200(13) 0.106(10) 0.035(10) 0.049(14) -0.104(15)
C23_24 0.53(3) 0.164(18) 0.24(3) -0.112(18) 0.20(2) -0.16(2)
C24_24 0.42(4) 0.210(16) 0.142(18) 0.042(15) -0.05(2) -0.12(2)
C25_24 0.41(3) 0.24(2) 0.115(14) 0.038(14) 0.04(2) -0.06(3)
O26_24^b 0.227(11) 0.164(13) 0.103(9) 0.003(9) -0.069(10) -0.042(10)
Si27_24^b 0.232(10) 0.169(11) 0.164(11) 0.015(9) -0.100(10) -0.038(9)
C28_24^b 0.24(3) 0.19(2) 0.17(3) -0.01(2) -0.08(3) -0.02(2)
C29_24^b 0.25(3) 0.19(2) 0.19(2) 0.02(3) -0.07(3) -0.07(2)
C30_24^b 0.238(16) 0.182(15) 0.165(14) -0.003(13) -0.101(13) -0.032(13)
C31_24^b 0.25(2) 0.21(4) 0.21(4) 0.01(3) -0.09(2) -0.01(2)
C32_24^b 0.26(3) 0.20(2) 0.22(3) 0.00(2) -0.11(3) -0.05(2)
C33_24^b 0.27(3) 0.22(3) 0.20(3) 0.03(2) -0.08(3) 0.00(2)
O26_24^a 0.225(10) 0.167(11) 0.098(7) -0.003(7) -0.060(8) -0.048(9)
Si27_24^a 0.226(9) 0.177(8) 0.112(6) 0.029(5) -0.064(6) -0.065(7)
C28_24^a 0.27(3) 0.30(3) 0.143(18) 0.07(2) -0.044(18) 0.01(3)
C29_24^a 0.27(3) 0.23(2) 0.19(2) -0.08(2) -0.09(2) 0.00(2)
C30_24^a 0.231(14) 0.177(13) 0.182(14) 0.006(12) -0.102(12) -0.029(11)
C31_24^a 0.25(3) 0.150(18) 0.22(2) 0.027(19) -0.09(2) -0.028(16)
C32_24^a 0.29(3) 0.23(3) 0.201(18) 0.02(2) -0.073(18) -0.03(3)
C33_24^a 0.24(2) 0.19(2) 0.22(2) 0.01(2) -0.121(19) -0.029(19)
O1_25 0.118(5) 0.064(4) 0.058(3) 0.000(3) -0.005(3) 0.007(3)
N2_25 0.077(5) 0.064(4) 0.059(4) -0.003(3) -0.009(3) 0.003(3)
N3_25 0.110(6) 0.065(4) 0.060(4) -0.002(4) -0.029(4) 0.002(4)
C4_25 0.105(7) 0.061(5) 0.048(4) 0.001(4) -0.012(4) 0.000(5)
N5_25 0.089(5) 0.056(4) 0.050(4) 0.000(3) -0.017(3) 0.001(3)
C6_25 0.078(6) 0.055(4) 0.060(5) -0.003(4) -0.008(4) -0.002(4)
C7_25 0.094(7) 0.061(5) 0.059(5) -0.004(4) -0.010(4) 0.006(4)
N8_25 0.098(6) 0.066(4) 0.090(6) -0.003(4) -0.029(5) 0.017(4)
C9_25 0.128(10) 0.082(7) 0.082(7) 0.000(6) -0.031(7) 0.029(6)
N10_25 0.125(7) 0.067(5) 0.077(5) 0.001(4) -0.035(5) 0.014(5)
C11_25 0.092(7) 0.064(5) 0.067(5) -0.007(4) -0.019(5) 0.002(5)
C12_25 0.148(8) 0.080(5) 0.083(7) 0.010(5) -0.046(6) 0.021(5)
O13_25 0.112(5) 0.084(4) 0.086(5) 0.013(4) -0.025(4) 0.026(3)
C14_25 0.113(5) 0.092(5) 0.098(6) 0.027(4) -0.032(6) 0.025(4)
C15_25 0.112(5) 0.111(6) 0.139(9) 0.042(6) -0.050(6) 0.013(5)
C16_25 0.153(8) 0.106(6) 0.137(10) 0.029(7) -0.077(8) 0.001(5)
C17_25 0.133(9) 0.085(5) 0.105(5) 0.023(5) -0.012(6) 0.023(5)
O18_25^a 0.122(8) 0.088(8) 0.104(5) 0.015(5) -0.008(6) 0.009(6)
Si19_25^a 0.162(6) 0.128(5) 0.109(4) -0.014(4) 0.018(4) -0.048(4)
C20_25^a 0.136(17) 0.106(12) 0.090(14) -0.006(10) -0.002(11) 0.002(11)
C21_25^a 0.131(12) 0.098(12) 0.106(13) 0.016(10) -0.032(10) -0.009(9)
C22_25^a 0.163(12) 0.130(10) 0.115(10) -0.008(7) -0.018(8) 0.017(9)
C23_25^a 0.184(18) 0.156(19) 0.149(19) 0.006(15) 0.010(15) 0.022(15)
C24_25^a 0.23(2) 0.17(2) 0.112(17) -0.027(16) -0.022(15) -0.014(17)
C25_25^a 0.18(2) 0.115(16) 0.142(16) 0.002(12) -0.023(13) 0.035(15)
O18_25^b 0.150(13) 0.076(10) 0.105(6) 0.023(6) -0.005(8) 0.032(10)
Si19_25^b 0.170(9) 0.118(7) 0.131(8) 0.000(6) -0.005(7) 0.047(7)
C20_25^b 0.17(3) 0.105(18) 0.15(3) 0.004(18) 0.00(2) 0.059(18)
C21_25^b 0.18(2) 0.14(3) 0.19(4) 0.02(3) 0.06(2) 0.03(2)
C22_25^b 0.162(13) 0.091(11) 0.116(11) -0.021(9) -0.008(10) 0.051(10)
C23_25^b 0.17(2) 0.098(18) 0.13(2) -0.019(15) -0.008(17) 0.030(18)
C24_25^b 0.18(2) 0.084(15) 0.131(17) -0.034(14) -0.012(17) 0.037(17)
C25_25^b 0.10(2) 0.098(14) 0.08(2) -0.025(12) -0.023(16) 0.045(14)
O26_25^a 0.106(5) 0.118(8) 0.123(9) 0.026(7) -0.026(5) 0.027(6)
Si27_25^a 0.105(4) 0.130(5) 0.167(6) 0.039(4) -0.009(4) 0.020(3)
C28_25^a 0.123(13) 0.21(2) 0.206(18) -0.001(15) -0.040(15) 0.011(16)
C29_25^a 0.17(2) 0.171(17) 0.23(2) 0.07(2) 0.023(17) 0.025(18)
C30_25^a 0.100(10) 0.158(12) 0.214(15) 0.007(11) 0.000(10) 0.024(10)
C31_25^a 0.15(2) 0.18(2) 0.33(3) 0.06(2) 0.05(2) 0.025(18)
C32_25^a 0.17(2) 0.24(3) 0.25(2) -0.02(2) -0.055(18) 0.00(2)
C33_25^a 0.101(10) 0.16(2) 0.26(3) 0.00(2) 0.013(13) 0.020(13)
O26_25^b 0.112(8) 0.131(13) 0.140(13) 0.045(13) -0.046(9) 0.018(9)
Si27_25^b 0.108(7) 0.154(10) 0.160(11) 0.017(9) -0.028(8) 0.031(7)
C28_25^b 0.11(3) 0.17(2) 0.20(4) 0.00(2) -0.02(3) 0.003(18)
C29_25^b 0.10(2) 0.23(3) 0.195(19) 0.04(3) -0.04(2) 0.04(3)
C30_25^b 0.127(12) 0.150(13) 0.190(14) 0.031(13) -0.018(12) 0.030(12)
C31_25^b 0.14(3) 0.15(3) 0.23(2) 0.07(2) 0.02(2) 0.05(2)
C32_25^b 0.15(2) 0.148(17) 0.24(3) 0.07(2) -0.03(2) 0.024(17)
C33_25^b 0.128(13) 0.20(3) 0.23(3) 0.01(3) -0.02(2) 0.032(17)
O1_26 0.106(5) 0.099(5) 0.056(4) 0.002(3) -0.010(3) 0.014(4)
N2_26 0.116(7) 0.091(6) 0.060(4) -0.009(4) -0.009(4) 0.003(5)
N3_26 0.082(5) 0.074(5) 0.069(5) 0.000(4) -0.002(4) -0.001(4)
C4_26 0.096(7) 0.071(6) 0.065(6) 0.000(4) -0.002(5) -0.004(5)
N5_26 0.096(6) 0.069(4) 0.066(5) -0.003(4) -0.007(4) 0.005(4)
C6_26 0.096(7) 0.086(6) 0.055(5) -0.006(4) -0.001(5) 0.000(5)
C7_26 0.093(7) 0.084(7) 0.066(6) -0.002(5) -0.007(5) 0.006(5)
N8_26 0.136(9) 0.096(6) 0.070(5) -0.007(5) -0.020(5) 0.001(6)
C9_26 0.121(9) 0.096(8) 0.077(7) -0.012(6) -0.020(6) 0.011(7)
N10_26 0.096(6) 0.082(5) 0.065(5) 0.007(4) -0.007(4) 0.002(4)
C11_26 0.088(7) 0.076(6) 0.076(6) -0.003(5) -0.007(5) -0.014(5)
C12_26 0.095(6) 0.080(6) 0.096(7) 0.008(5) -0.008(5) 0.005(5)
O13_26 0.101(5) 0.122(6) 0.112(6) 0.027(5) 0.009(4) 0.020(4)
C14_26 0.100(6) 0.100(6) 0.144(9) 0.024(6) 0.000(5) 0.010(5)
C15_26 0.091(6) 0.097(6) 0.140(8) 0.028(6) -0.016(6) 0.008(4)
C16_26 0.110(6) 0.077(6) 0.096(7) 0.007(5) -0.020(5) 0.004(5)
C17_26 0.129(10) 0.096(6) 0.184(12) 0.023(7) 0.024(9) 0.002(7)
O18_26 0.151(8) 0.108(6) 0.210(11) 0.031(6) 0.050(7) 0.007(6)
Si19_26 0.142(4) 0.137(4) 0.186(5) 0.031(4) 0.023(4) 0.018(3)
C20_26 0.129(12) 0.115(11) 0.214(18) 0.017(12) 0.034(12) -0.002(8)
C21_26 0.23(2) 0.27(3) 0.205(18) -0.014(19) 0.025(16) 0.048(19)
C22_26 0.180(13) 0.156(12) 0.230(16) 0.064(12) 0.065(11) 0.030(10)
C23_26 0.22(2) 0.24(3) 0.222(18) 0.064(17) 0.045(15) 0.05(2)
C24_26 0.18(2) 0.25(3) 0.25(2) 0.06(2) 0.064(18) 0.070(19)
C25_26 0.27(3) 0.24(3) 0.26(3) 0.08(2) 0.04(2) 0.11(2)
O26_26 0.102(5) 0.100(5) 0.170(7) 0.020(5) -0.029(5) 0.016(4)
Si27_26 0.162(5) 0.164(5) 0.213(6) 0.062(5) -0.070(4) 0.011(4)
C28_26 0.24(2) 0.26(3) 0.24(3) 0.08(2) 0.01(2) -0.01(2)
C29_26 0.22(2) 0.209(19) 0.189(19) 0.011(14) -0.080(18) 0.020(15)
C30_26 0.193(14) 0.172(13) 0.263(18) 0.074(12) -0.070(13) 0.015(12)
C31_26 0.30(3) 0.182(19) 0.29(3) 0.043(17) 0.01(3) -0.01(2)
C32_26 0.25(3) 0.25(3) 0.33(4) 0.08(3) -0.01(3) -0.03(2)
C33_26 0.27(3) 0.27(3) 0.28(2) 0.10(2) -0.09(2) 0.00(3)
O1_27 0.104(5) 0.076(4) 0.069(4) -0.007(3) 0.001(3) 0.022(4)
N2_27 0.156(10) 0.123(8) 0.076(6) 0.005(6) -0.001(6) 0.053(8)
N3_27 0.086(5) 0.078(5) 0.065(4) -0.013(4) -0.005(4) 0.010(4)
C4_27 0.079(6) 0.072(5) 0.068(5) 0.001(4) -0.005(4) 0.008(5)
N5_27 0.087(5) 0.083(5) 0.066(5) -0.008(4) 0.001(4) 0.010(4)
C6_27 0.125(10) 0.107(8) 0.069(6) 0.004(6) -0.005(6) 0.044(7)
C7_27 0.126(10) 0.118(9) 0.074(7) 0.005(6) 0.003(6) 0.055(8)
N8_27 0.30(2) 0.177(14) 0.093(9) 0.020(8) 0.024(11) 0.167(16)
C9_27 0.27(3) 0.139(13) 0.097(10) 0.022(9) 0.055(13) 0.125(16)
N10_27 0.116(7) 0.085(6) 0.083(6) -0.005(5) 0.013(5) 0.026(5)
C11_27 0.091(7) 0.074(6) 0.074(6) 0.002(5) -0.002(5) 0.019(5)
C12_27 0.121(7) 0.091(6) 0.088(7) -0.026(5) 0.014(6) 0.017(5)
O13_27 0.137(6) 0.102(5) 0.116(6) 0.004(5) 0.038(5) 0.028(4)
C14_27^a 0.132(11) 0.126(8) 0.123(13) 0.012(9) 0.040(9) 0.035(7)
C14_27^b 0.141(8) 0.127(7) 0.152(12) 0.013(9) 0.051(8) 0.032(7)
C15_27 0.132(7) 0.123(6) 0.108(8) 0.005(6) 0.033(7) 0.044(6)
C16_27 0.129(7) 0.099(5) 0.101(8) -0.026(6) 0.012(6) 0.037(5)
C17_27^a 0.154(12) 0.149(12) 0.181(16) 0.022(13) 0.059(13) 0.012(10)
O18_27^a 0.206(18) 0.162(14) 0.27(2) 0.068(15) 0.089(16) 0.006(13)
Si19_27^a 0.249(18) 0.189(14) 0.31(2) 0.034(15) 0.119(16) -0.063(13)
C20_27^a 0.24(4) 0.21(3) 0.34(5) 0.02(4) 0.09(4) -0.07(3)
C21_27^a 0.26(4) 0.33(5) 0.27(3) 0.06(4) 0.05(3) -0.12(4)
C22_27^a 0.23(2) 0.25(3) 0.34(3) 0.03(3) 0.11(2) -0.02(2)
C23_27^a 0.25(5) 0.31(6) 0.35(4) 0.00(4) 0.09(3) 0.01(5)
C24_27^a 0.25(4) 0.32(5) 0.41(5) 0.04(5) 0.13(4) -0.04(4)
C25_27^a 0.27(5) 0.28(4) 0.37(5) 0.00(4) 0.08(4) -0.01(4)
C17_27^b 0.148(11) 0.153(14) 0.182(14) 0.023(12) 0.036(11) 0.013(11)
O18_27^b 0.156(13) 0.204(17) 0.192(13) 0.042(12) 0.008(10) -0.018(14)
Si19_27^b 0.153(9) 0.214(12) 0.230(13) -0.011(10) -0.012(8) 0.001(8)
C20_27^b 0.166(19) 0.26(4) 0.34(5) -0.07(3) -0.01(2) -0.01(3)
C21_27^b 0.23(4) 0.28(3) 0.29(4) 0.06(3) -0.03(3) 0.07(3)
C22_27^b 0.20(2) 0.25(2) 0.28(2) -0.039(19) 0.018(18) -0.046(18)
C23_27^b 0.17(3) 0.19(3) 0.31(4) -0.05(3) 0.01(2) -0.08(2)
C24_27^b 0.19(3) 0.26(4) 0.30(5) -0.04(3) 0.01(3) -0.04(3)
C25_27^b 0.27(4) 0.26(4) 0.34(4) -0.01(3) 0.07(3) -0.04(3)
O26_27 0.159(8) 0.169(8) 0.122(7) -0.020(6) 0.041(6) 0.058(7)
Si27_27 0.126(3) 0.138(4) 0.179(5) -0.025(3) 0.039(3) 0.025(3)
C28_27 0.169(17) 0.192(17) 0.198(18) -0.006(14) 0.024(15) 0.046(13)
C29_27 0.168(14) 0.23(2) 0.24(3) -0.10(2) 0.006(15) -0.007(15)
C30_27 0.125(9) 0.144(10) 0.191(12) -0.057(8) 0.048(9) -0.003(7)
C31_27 0.149(12) 0.177(18) 0.23(2) -0.036(17) 0.021(13) -0.024(11)
C32_27 0.192(18) 0.170(14) 0.161(16) -0.050(10) 0.027(13) -0.036(12)
C33_27 0.147(13) 0.174(16) 0.29(3) -0.057(16) 0.055(16) 0.021(12)
O1_28 0.092(4) 0.072(4) 0.069(4) -0.002(3) -0.003(3) 0.010(3)
N2_28 0.093(6) 0.076(5) 0.075(5) 0.000(4) 0.004(4) 0.018(4)
N3_28 0.071(5) 0.066(4) 0.079(5) -0.005(4) -0.003(4) -0.005(3)
C4_28 0.080(6) 0.068(5) 0.064(5) -0.001(4) 0.000(4) -0.006(4)
N5_28 0.077(5) 0.062(4) 0.069(4) -0.009(3) -0.002(4) 0.004(3)
C6_28 0.073(5) 0.071(5) 0.064(5) -0.010(4) 0.002(4) -0.005(4)
C7_28 0.084(6) 0.069(5) 0.070(6) -0.004(4) -0.008(5) -0.004(5)
N8_28 0.103(6) 0.070(5) 0.074(5) -0.001(4) 0.011(4) -0.005(4)
C9_28 0.101(8) 0.087(7) 0.078(6) -0.013(6) 0.008(6) -0.009(6)
N10_28 0.082(5) 0.063(4) 0.072(5) 0.006(3) 0.002(4) -0.011(4)
C11_28 0.081(6) 0.070(5) 0.066(5) 0.000(4) 0.000(4) -0.023(5)
C12_28 0.088(6) 0.074(5) 0.088(5) 0.007(4) 0.002(5) -0.014(4)
O13_28 0.100(5) 0.075(4) 0.095(4) 0.011(3) -0.006(4) -0.010(3)
C14_28 0.112(6) 0.089(6) 0.118(6) 0.030(4) 0.004(6) -0.013(5)
C15_28 0.114(7) 0.102(6) 0.103(5) 0.030(4) 0.006(6) -0.013(6)
C16_28 0.095(7) 0.110(7) 0.090(5) 0.019(5) -0.005(5) -0.014(5)
C17_28 0.118(7) 0.096(7) 0.166(12) 0.015(7) 0.006(8) -0.017(5)
O18_28 0.105(5) 0.118(7) 0.208(10) -0.020(7) -0.011(6) -0.017(5)
Si19_28 0.121(3) 0.143(4) 0.214(6) -0.029(4) -0.020(4) -0.025(3)
C20_28 0.142(15) 0.185(14) 0.20(2) -0.037(12) 0.009(14) -0.066(11)
C21_28 0.131(12) 0.26(2) 0.25(2) -0.06(2) -0.041(13) 0.023(16)
C22_28 0.133(10) 0.157(10) 0.247(13) -0.034(12) -0.023(9) -0.019(9)
C23_28 0.123(10) 0.182(18) 0.29(3) -0.043(19) -0.024(13) -0.019(11)
C24_28 0.132(12) 0.23(2) 0.32(3) -0.05(2) -0.042(16) -0.038(16)
C25_28 0.154(16) 0.159(11) 0.30(3) -0.017(16) -0.062(18) 0.000(11)
O26_28 0.156(8) 0.147(7) 0.113(5) 0.058(5) 0.010(5) -0.004(6)
Si27_28 0.159(4) 0.195(5) 0.126(4) 0.050(4) 0.023(3) 0.004(4)
C28_28 0.23(2) 0.184(13) 0.110(12) -0.012(11) 0.065(13) -0.030(13)
C29_28 0.29(3) 0.33(3) 0.162(14) -0.02(2) -0.08(2) 0.02(3)
C30_28 0.202(14) 0.256(16) 0.162(13) 0.022(15) 0.053(10) -0.059(15)
C31_28 0.20(2) 0.38(4) 0.178(18) 0.00(2) 0.041(15) -0.01(2)
C32_28 0.33(3) 0.255(17) 0.23(3) 0.01(2) 0.07(3) -0.07(2)
C33_28 0.26(3) 0.32(3) 0.174(16) 0.02(2) 0.078(18) -0.01(3)
O1_29 0.110(5) 0.070(4) 0.070(4) -0.001(3) -0.005(4) 0.010(4)
N2_29 0.093(6) 0.070(4) 0.068(5) 0.001(4) -0.022(4) 0.002(4)
N3_29 0.104(6) 0.060(4) 0.073(5) -0.007(4) -0.024(4) 0.006(4)
C4_29 0.109(8) 0.059(5) 0.074(6) -0.014(4) -0.024(5) 0.009(5)
N5_29 0.087(5) 0.055(4) 0.071(5) -0.001(3) -0.010(4) 0.001(3)
C6_29 0.082(6) 0.076(6) 0.069(6) -0.014(5) -0.014(5) -0.013(5)
C7_29 0.095(7) 0.063(5) 0.082(7) -0.005(5) -0.026(5) 0.000(5)
N8_29 0.137(8) 0.064(5) 0.086(6) -0.009(4) -0.047(6) 0.009(5)
C9_29 0.125(9) 0.072(6) 0.093(8) -0.012(6) -0.050(7) 0.007(6)
N10_29 0.106(6) 0.071(5) 0.086(6) -0.018(4) -0.028(5) 0.007(4)
C11_29 0.093(7) 0.065(5) 0.080(6) -0.018(5) -0.030(5) 0.002(5)
C12_29 0.134(8) 0.067(4) 0.092(7) -0.018(5) -0.036(6) 0.016(5)
O13_29 0.125(5) 0.065(3) 0.091(5) -0.022(3) -0.028(4) 0.013(3)
C14_29 0.152(6) 0.060(4) 0.104(7) -0.022(5) -0.043(5) 0.010(5)
C15_29 0.153(8) 0.067(4) 0.104(7) -0.017(4) -0.037(6) 0.021(4)
C16_29 0.140(8) 0.074(5) 0.099(8) -0.010(5) -0.027(6) 0.020(4)
C17_29 0.152(7) 0.079(7) 0.135(8) -0.015(6) -0.038(7) -0.003(6)
O18_29 0.154(7) 0.117(6) 0.140(7) -0.017(6) -0.033(6) 0.015(6)
Si19_29 0.137(4) 0.141(4) 0.190(5) -0.025(4) -0.017(4) -0.002(3)
C20_29 0.149(15) 0.132(11) 0.25(2) -0.017(12) -0.035(15) 0.024(10)
C21_29 0.131(12) 0.195(18) 0.194(16) -0.038(17) -0.046(13) -0.005(13)
C22_29 0.155(11) 0.192(13) 0.198(12) -0.021(12) -0.042(8) -0.009(11)
C23_29 0.152(14) 0.28(3) 0.143(16) 0.027(17) -0.046(12) -0.018(16)
C24_29 0.150(15) 0.27(2) 0.32(4) 0.04(3) -0.017(18) 0.025(17)
C25_29 0.23(3) 0.201(15) 0.41(4) 0.07(2) -0.08(3) -0.031(16)
O26_29 0.188(8) 0.065(3) 0.102(5) -0.012(3) -0.024(5) 0.022(4)
Si27_29 0.197(5) 0.084(2) 0.132(3) 0.008(2) -0.018(3) 0.016(3)
C28_29 0.250(19) 0.19(2) 0.142(15) 0.041(13) -0.046(15) -0.036(19)
C29_29 0.218(17) 0.18(2) 0.20(2) -0.007(16) 0.050(15) 0.006(16)
C30_29 0.257(17) 0.074(6) 0.187(14) -0.007(8) 0.007(10) 0.012(10)
C31_29 0.33(2) 0.090(11) 0.27(3) -0.016(14) 0.10(2) 0.029(16)
C32_29 0.33(2) 0.153(18) 0.26(3) -0.070(18) -0.065(19) 0.01(2)
C33_29 0.34(3) 0.095(11) 0.24(2) 0.024(12) 0.03(2) 0.018(16)
O1_30 0.119(6) 0.076(4) 0.066(4) -0.012(3) -0.018(4) 0.016(4)
N2_30 0.126(8) 0.088(6) 0.082(6) -0.014(5) -0.016(5) 0.019(6)
N3_30 0.096(6) 0.079(5) 0.065(5) -0.012(4) 0.001(4) 0.002(4)
C4_30 0.098(7) 0.072(6) 0.067(6) -0.010(5) -0.011(5) 0.003(5)
N5_30 0.116(7) 0.073(5) 0.067(5) -0.020(4) -0.009(4) 0.008(5)
C6_30 0.106(8) 0.080(6) 0.077(7) -0.013(5) -0.010(6) 0.017(6)
C7_30 0.110(8) 0.079(6) 0.085(7) -0.026(6) -0.014(6) 0.026(6)
N8_30 0.194(14) 0.128(9) 0.088(8) -0.034(7) -0.027(8) 0.074(9)
C9_30 0.26(2) 0.130(12) 0.070(8) -0.035(8) -0.028(10) 0.068(14)
N10_30 0.143(9) 0.103(7) 0.069(5) -0.020(5) -0.002(5) 0.036(6)
C11_30 0.112(9) 0.088(7) 0.079(7) -0.024(6) -0.012(6) 0.015(6)
C12_30 0.150(7) 0.125(9) 0.067(6) -0.026(6) -0.004(6) 0.026(7)
O13_30 0.146(6) 0.107(5) 0.070(4) -0.020(4) -0.014(4) 0.010(5)
C14_30 0.169(7) 0.113(8) 0.092(7) -0.043(6) -0.020(6) 0.017(6)
C15_30 0.181(8) 0.120(8) 0.077(5) -0.025(5) -0.016(6) 0.032(6)
C16_30 0.177(8) 0.131(9) 0.067(6) -0.028(6) -0.002(6) 0.022(7)
C17_30 0.155(8) 0.119(9) 0.159(12) -0.035(7) -0.035(8) 0.020(7)
O18_30 0.174(9) 0.115(6) 0.169(9) -0.032(6) 0.005(7) 0.024(6)
Si19_30 0.154(4) 0.121(3) 0.205(6) -0.042(4) 0.004(4) 0.004(3)
C20_30 0.209(18) 0.121(12) 0.176(14) -0.032(12) 0.030(13) -0.011(13)
C21_30 0.178(14) 0.167(18) 0.26(3) -0.011(19) 0.007(14) 0.031(14)
C22_30 0.149(11) 0.121(10) 0.226(15) -0.021(9) 0.027(10) 0.013(8)
C23_30 0.160(12) 0.20(2) 0.28(3) 0.01(2) 0.028(14) 0.051(14)
C24_30 0.19(2) 0.20(2) 0.253(19) 0.032(17) 0.052(16) 0.038(19)
C25_30 0.197(19) 0.154(18) 0.28(2) -0.048(17) 0.036(16) -0.050(15)
O26_30^a 0.205(11) 0.106(7) 0.078(6) -0.030(6) -0.002(7) 0.006(7)
Si27_30^a 0.174(6) 0.100(4) 0.064(3) -0.018(3) -0.004(3) 0.004(4)
C28_30^a 0.164(15) 0.124(16) 0.123(19) 0.001(15) -0.022(15) 0.008(15)
C29_30^a 0.169(15) 0.119(14) 0.101(14) -0.039(12) 0.000(13) 0.010(12)
C30_30^a 0.198(12) 0.118(10) 0.077(8) -0.033(7) -0.011(8) 0.014(9)
C31_30^a 0.212(15) 0.19(2) 0.083(14) -0.022(14) -0.010(14) -0.011(15)
C32_30^a 0.217(16) 0.129(15) 0.078(15) -0.042(12) -0.026(13) 0.024(13)
C33_30^a 0.21(2) 0.123(11) 0.100(16) -0.038(11) -0.024(16) 0.025(13)
O26_30^b 0.184(13) 0.110(10) 0.079(6) -0.032(8) -0.011(8) 0.021(10)
Si27_30^b 0.148(8) 0.098(6) 0.077(6) -0.019(5) -0.006(6) 0.012(6)
C28_30^b 0.138(19) 0.102(17) 0.075(16) -0.040(13) 0.021(14) 0.002(16)
C29_30^b 0.19(2) 0.15(3) 0.081(18) -0.025(16) 0.02(2) -0.01(2)
C30_30^b 0.177(13) 0.115(12) 0.080(11) -0.030(9) 0.001(10) 0.008(11)
C31_30^b 0.19(3) 0.12(2) 0.083(17) -0.021(14) 0.011(17) 0.04(2)
C32_30^b 0.19(3) 0.111(17) 0.063(19) -0.036(14) -0.018(18) 0.001(16)
C33_30^b 0.16(3) 0.131(17) 0.078(17) -0.038(15) -0.008(18) 0.02(2)
B1_41 0.105(9) 0.198(13) 0.148(11) 0.089(9) -0.018(8) -0.007(10)
C2_41 0.136(12) 0.229(16) 0.27(2) 0.146(16) -0.030(15) -0.033(12)
C3_41 0.140(14) 0.32(3) 0.38(3) 0.24(3) -0.033(19) -0.028(16)
C4_41 0.169(15) 0.32(3) 0.47(4) 0.27(3) -0.04(2) -0.027(16)
C5_41 0.185(16) 0.29(3) 0.32(3) 0.15(3) -0.02(2) -0.034(18)
C6_41 0.175(13) 0.201(17) 0.23(2) 0.095(16) 0.006(15) -0.019(13)
C7_41 0.147(13) 0.219(19) 0.21(2) 0.108(17) -0.008(14) -0.048(13)
C8_41 0.21(2) 0.45(4) 0.67(5) 0.39(4) -0.05(3) 0.02(3)
F9_41 0.37(4) 0.79(6) 0.87(7) 0.28(6) -0.34(5) 0.10(5)
F10_41 0.20(2) 0.75(7) 0.87(6) 0.57(5) 0.07(3) 0.12(3)
F11_41 0.33(3) 0.51(4) 0.87(7) 0.56(5) 0.08(4) 0.06(3)
C12_41 0.202(15) 0.160(15) 0.160(14) 0.056(10) 0.009(15) -0.036(11)
F13_41 0.32(2) 0.248(16) 0.187(13) -0.002(11) 0.026(14) -0.098(15)
F14_41 0.262(16) 0.201(13) 0.163(10) 0.044(9) 0.011(10) -0.060(11)
F15_41 0.180(12) 0.199(13) 0.31(2) 0.038(13) 0.004(13) -0.043(9)
C16_41 0.100(8) 0.189(15) 0.165(11) 0.092(11) -0.013(8) -0.011(9)
C17_41 0.120(10) 0.180(16) 0.158(11) 0.077(12) -0.007(8) -0.011(11)
C18_41 0.132(10) 0.26(2) 0.169(11) 0.134(13) -0.022(8) -0.022(13)
C19_41 0.130(11) 0.33(3) 0.195(14) 0.118(19) -0.019(11) -0.033(16)
C20_41 0.107(9) 0.37(3) 0.194(14) 0.105(19) -0.015(10) -0.004(15)
C21_41 0.106(9) 0.27(2) 0.170(14) 0.102(16) -0.003(8) 0.015(13)
C22_41 0.182(17) 0.33(2) 0.173(14) 0.130(18) -0.025(11) 0.001(17)
F23_41 0.199(12) 0.37(2) 0.179(12) 0.141(15) 0.004(9) 0.001(14)
F24_41 0.29(2) 0.63(4) 0.204(17) 0.06(3) -0.076(17) -0.15(3)
F25_41 0.49(4) 0.42(3) 0.30(3) 0.26(3) 0.04(2) 0.14(2)
C26_41 0.129(15) 0.53(4) 0.25(2) 0.12(2) 0.004(15) 0.06(2)
F27_41 0.25(2) 0.49(3) 0.28(2) 0.11(2) 0.035(17) 0.18(2)
F28_41 0.209(18) 0.63(4) 0.29(3) 0.11(3) 0.083(19) -0.05(2)
F29_41 0.160(14) 0.85(6) 0.29(2) 0.19(3) -0.002(14) 0.15(3)
C30_41 0.119(9) 0.144(11) 0.146(12) 0.054(8) -0.021(8) -0.023(8)
C31_41 0.129(10) 0.145(12) 0.130(12) 0.027(9) -0.010(8) -0.026(9)
C32_41 0.146(12) 0.189(14) 0.155(15) -0.016(11) 0.011(10) -0.049(11)
C33_41 0.156(14) 0.202(16) 0.119(12) -0.028(11) -0.012(10) -0.046(12)
C34_41 0.129(11) 0.182(14) 0.178(15) -0.005(11) -0.027(10) -0.021(10)
C35_41 0.129(11) 0.139(12) 0.195(17) 0.026(10) -0.025(10) -0.025(10)
C36_41 0.150(15) 0.225(16) 0.199(16) -0.043(17) 0.021(11) -0.071(12)
F37_41 0.178(11) 0.264(16) 0.209(12) -0.087(12) -0.005(9) -0.053(11)
F38_41 0.195(13) 0.35(2) 0.251(17) -0.029(17) 0.062(12) -0.122(14)
F39_41 0.228(15) 0.206(13) 0.32(2) -0.007(14) 0.037(14) -0.083(11)
C40_41 0.157(14) 0.181(14) 0.209(19) -0.017(12) -0.048(10) 0.004(14)
F41_41 0.213(12) 0.254(17) 0.234(17) -0.059(14) 0.026(11) 0.013(13)
F42_41 0.231(16) 0.191(12) 0.30(2) -0.009(12) -0.042(14) 0.037(12)
F43_41 0.266(16) 0.202(14) 0.250(17) -0.055(12) -0.096(14) 0.050(13)
C44_41 0.116(11) 0.243(14) 0.144(10) 0.078(10) -0.013(9) -0.009(12)
C45_41 0.169(16) 0.221(14) 0.126(13) 0.020(10) -0.028(13) 0.019(15)
C46_41 0.160(16) 0.295(17) 0.138(13) -0.039(12) -0.037(13) 0.030(17)
C47_41 0.143(17) 0.40(3) 0.144(14) -0.010(16) -0.024(14) -0.03(2)
C48_41 0.129(14) 0.42(3) 0.130(12) 0.064(13) -0.037(12) -0.060(19)
C49_41 0.109(11) 0.36(2) 0.120(10) 0.092(12) -0.017(10) -0.052(15)
C50_41 0.27(2) 0.275(19) 0.20(2) -0.067(14) -0.065(18) 0.07(2)
F51_41 0.48(3) 0.28(2) 0.209(18) -0.010(17) 0.00(2) 0.04(3)
F52_41 0.38(3) 0.32(2) 0.29(2) -0.15(2) 0.02(2) 0.06(2)
F53_41 0.33(2) 0.27(3) 0.65(6) 0.00(3) -0.22(3) 0.06(2)
C54_41 0.166(15) 0.61(4) 0.142(15) 0.107(17) -0.059(15) -0.157(19)
F55_41 0.30(3) 0.80(5) 0.151(15) -0.03(2) -0.082(17) -0.03(3)
F56_41 0.32(2) 1.00(6) 0.208(17) 0.30(3) -0.147(16) -0.37(3)
F57_41 0.236(14) 0.43(3) 0.250(18) 0.174(18) -0.138(13) -0.142(16)
B1_42 0.114(8) 0.116(9) 0.089(7) -0.019(7) -0.011(7) 0.012(7)
C2_42 0.123(9) 0.095(7) 0.099(7) -0.012(5) -0.013(6) 0.009(6)
C3_42 0.110(8) 0.101(7) 0.088(6) -0.023(5) 0.003(6) 0.020(6)
C4_42 0.138(11) 0.120(9) 0.094(7) -0.009(6) -0.002(7) 0.040(8)
C5_42 0.141(11) 0.112(8) 0.089(7) -0.006(6) -0.007(7) 0.025(7)
C6_42 0.132(10) 0.101(7) 0.096(7) -0.016(6) -0.017(7) 0.024(7)
C7_42 0.125(10) 0.102(8) 0.099(7) -0.025(6) -0.024(7) 0.021(7)
C8_42 0.148(10) 0.144(11) 0.109(9) -0.014(8) -0.007(9) 0.046(9)
F9_42 0.148(7) 0.145(8) 0.219(12) 0.000(8) -0.018(7) 0.057(6)
F10_42 0.213(11) 0.122(7) 0.202(11) -0.028(7) -0.049(9) 0.055(7)
F11_42 0.312(17) 0.218(13) 0.127(7) 0.025(7) 0.028(9) 0.164(13)
C12_42 0.233(15) 0.134(10) 0.091(8) -0.042(7) -0.052(9) 0.071(9)
F13_42 0.295(16) 0.192(12) 0.267(18) -0.154(13) 0.048(13) -0.001(11)
F14_42 0.295(15) 0.234(14) 0.154(9) -0.075(9) -0.052(10) 0.160(13)
F15_42 0.270(14) 0.197(10) 0.100(6) -0.042(6) -0.016(7) 0.100(9)
C16_42 0.122(7) 0.111(8) 0.087(7) -0.028(6) -0.015(6) 0.011(6)
C17_42 0.116(8) 0.122(10) 0.100(8) -0.027(7) -0.005(6) 0.022(7)
C18_42 0.118(7) 0.123(9) 0.098(7) -0.038(6) -0.025(6) 0.025(7)
C19_42 0.142(11) 0.148(12) 0.105(9) -0.030(7) -0.034(7) 0.036(9)
C20_42 0.145(11) 0.197(15) 0.110(10) 0.000(9) -0.049(8) 0.021(11)
C21_42 0.138(10) 0.146(12) 0.091(8) -0.015(7) -0.032(7) -0.002(8)
C22_42 0.125(10) 0.162(11) 0.120(9) -0.026(9) -0.010(7) 0.039(9)
F23_42 0.159(9) 0.324(19) 0.120(7) -0.072(10) 0.013(6) -0.004(10)
F24_42 0.149(9) 0.188(9) 0.198(12) -0.010(9) 0.022(8) -0.007(8)
F25_42 0.121(8) 0.313(19) 0.258(16) 0.019(15) -0.002(9) 0.078(11)
C26_42 0.227(17) 0.243(18) 0.133(15) 0.033(13) -0.061(11) 0.035(17)
F27_42 0.69(5) 0.234(15) 0.159(13) 0.039(12) -0.179(19) -0.03(2)
F28_42 0.181(10) 0.238(13) 0.138(8) 0.021(8) -0.034(7) 0.063(9)
F29_42 0.190(12) 0.55(4) 0.235(16) 0.214(19) -0.013(11) 0.104(19)
C30_42 0.130(8) 0.134(8) 0.072(7) -0.011(6) -0.029(6) -0.010(7)
C31_42 0.119(8) 0.136(10) 0.090(8) 0.018(7) -0.028(7) -0.005(7)
C32_42 0.129(8) 0.167(10) 0.088(8) 0.027(8) -0.020(7) -0.016(8)
C33_42 0.150(11) 0.160(10) 0.104(10) 0.026(10) -0.020(9) -0.031(9)
C34_42 0.181(13) 0.141(9) 0.109(11) 0.015(9) -0.023(10) -0.020(8)
C35_42 0.153(11) 0.138(8) 0.089(8) -0.006(8) -0.027(8) -0.006(8)
C36_42 0.133(10) 0.162(12) 0.116(11) 0.023(8) -0.017(8) -0.020(9)
F37_42 0.178(9) 0.174(9) 0.130(7) 0.020(6) -0.045(6) 0.011(7)
F38_42 0.155(9) 0.235(13) 0.219(13) 0.108(11) 0.030(9) 0.019(9)
F39_42 0.149(9) 0.262(14) 0.187(11) -0.086(11) 0.040(8) -0.033(9)
C40_42 0.27(2) 0.133(12) 0.207(19) 0.007(14) -0.002(17) -0.014(13)
F41_42 0.38(2) 0.195(15) 0.34(3) 0.097(18) 0.10(2) -0.018(17)
F42_42 0.43(3) 0.122(9) 0.233(15) -0.013(10) 0.039(16) -0.027(13)
F43_42 0.39(2) 0.170(14) 0.42(3) 0.068(18) -0.13(3) 0.021(17)
C44_42 0.100(9) 0.134(8) 0.118(8) -0.035(8) -0.007(7) 0.015(7)
C45_42 0.109(10) 0.162(12) 0.118(9) -0.045(8) 0.005(8) 0.007(9)
C46_42 0.096(9) 0.219(13) 0.141(9) -0.094(9) 0.003(8) 0.001(10)
C47_42 0.112(11) 0.189(13) 0.172(11) -0.102(10) -0.029(10) 0.014(10)
C48_42 0.111(10) 0.147(9) 0.175(11) -0.066(8) -0.024(9) 0.029(8)
C49_42 0.096(9) 0.129(8) 0.138(11) -0.033(8) -0.009(8) 0.011(7)
C50_42 0.139(12) 0.272(18) 0.145(11) -0.107(11) 0.012(10) -0.001(11)
F51_42 0.205(12) 0.345(18) 0.185(12) -0.171(14) 0.054(10) -0.053(12)
F52_42 0.146(8) 0.241(14) 0.189(11) -0.081(10) 0.043(8) 0.009(8)
F53_42 0.176(11) 0.46(2) 0.106(7) -0.081(11) -0.021(7) 0.061(14)
C54_42 0.199(14) 0.118(10) 0.251(16) -0.061(11) -0.071(14) 0.008(12)
F55_42 0.48(3) 0.145(10) 0.270(19) -0.084(13) -0.02(2) 0.069(16)
F56_42 0.255(15) 0.134(9) 0.244(13) -0.040(9) -0.046(12) 0.009(9)
F57_42 0.209(12) 0.188(13) 0.36(3) -0.031(15) -0.023(13) -0.055(11)
B1_43 0.302(16) 0.391(16) 0.236(13) 0.044(15) -0.074(12) 0.011(13)
C2_43 0.324(18) 0.396(17) 0.257(18) 0.098(16) -0.128(17) 0.016(14)
C3_43 0.336(19) 0.36(2) 0.26(2) 0.13(2) -0.166(19) 0.020(16)
C4_43 0.375(18) 0.37(2) 0.31(2) 0.11(2) -0.145(18) 0.015(15)
C5_43 0.38(2) 0.37(2) 0.34(3) 0.12(2) -0.13(2) 0.025(18)
C6_43 0.365(19) 0.40(2) 0.37(2) 0.09(2) -0.11(2) 0.034(17)
C7_43 0.33(2) 0.41(2) 0.31(2) 0.12(2) -0.12(2) 0.026(17)
C8_43 0.37(2) 0.35(2) 0.292(19) 0.10(2) -0.095(19) 0.008(18)
F9_43 0.33(2) 0.28(2) 0.284(18) 0.046(17) -0.091(17) -0.043(19)
F10_43 0.47(3) 0.40(3) 0.44(4) 0.20(3) -0.10(3) -0.01(2)
F11_43 0.44(3) 0.45(3) 0.33(2) 0.06(3) 0.00(3) 0.00(3)
C12_43 0.39(2) 0.42(3) 0.40(3) 0.11(2) -0.09(3) 0.06(2)
F13_43 0.36(2) 0.42(4) 0.48(4) 0.07(3) -0.08(3) 0.10(2)
F14_43 0.40(4) 0.44(3) 0.44(3) 0.10(3) -0.05(3) 0.06(3)
F15_43 0.50(4) 0.49(4) 0.40(3) 0.13(3) -0.11(3) 0.04(3)
C16_43 0.304(16) 0.45(2) 0.29(2) 0.029(19) -0.045(15) 0.003(16)
C17_43 0.35(2) 0.46(3) 0.33(3) 0.02(2) 0.000(19) 0.00(2)
C18_43 0.38(2) 0.49(3) 0.36(3) 0.00(2) 0.046(19) -0.02(2)
C19_43 0.40(3) 0.53(3) 0.36(3) 0.00(2) 0.02(2) -0.05(2)
C20_43 0.40(2) 0.54(3) 0.33(2) -0.02(2) 0.01(2) -0.09(2)
C21_43 0.36(2) 0.50(3) 0.31(3) 0.01(2) -0.02(2) -0.06(2)
C22_43 0.42(3) 0.46(3) 0.44(3) 0.01(2) 0.08(2) 0.02(2)
F23_43 0.38(3) 0.39(3) 0.55(4) -0.17(3) 0.10(2) 0.14(2)
F24_43 0.41(3) 0.56(5) 0.42(4) 0.04(3) 0.12(3) 0.05(3)
F25_43 0.53(4) 0.47(4) 0.61(5) 0.04(3) 0.01(4) 0.05(3)
C26_43 0.45(3) 0.60(3) 0.32(3) -0.03(2) 0.01(3) -0.16(2)
F27_43 0.53(5) 0.71(6) 0.32(3) -0.04(3) -0.02(3) -0.16(4)
F28_43 0.51(4) 0.53(3) 0.34(3) -0.05(3) 0.03(3) -0.19(3)
F29_43 0.48(3) 0.70(5) 0.43(4) -0.04(4) 0.05(3) -0.20(3)
C30_43 0.286(17) 0.255(14) 0.219(13) -0.045(12) -0.096(13) -0.004(14)
C31_43 0.29(2) 0.240(15) 0.218(16) -0.065(13) -0.093(15) -0.038(14)
C32_43 0.295(19) 0.188(11) 0.235(15) -0.080(11) -0.098(13) -0.034(11)
C33_43 0.251(19) 0.171(12) 0.206(15) -0.043(11) -0.081(14) -0.015(13)
C34_43 0.235(16) 0.178(12) 0.207(12) -0.042(10) -0.084(11) -0.003(11)
C35_43 0.239(19) 0.216(16) 0.206(14) -0.034(12) -0.081(14) 0.015(15)
C36_43 0.41(2) 0.197(14) 0.29(2) -0.103(14) -0.089(16) -0.012(12)
F37_43 0.54(3) 0.200(16) 0.38(3) -0.120(18) -0.13(2) -0.074(18)
F38_43 0.51(3) 0.215(17) 0.32(2) -0.103(15) -0.10(2) 0.070(19)
F39_43 0.50(3) 0.227(19) 0.36(2) -0.073(19) 0.00(2) 0.072(19)
C40_43 0.239(16) 0.186(12) 0.193(13) -0.037(10) -0.070(11) -0.015(10)
F41_43 0.44(3) 0.221(14) 0.223(16) -0.022(12) -0.124(16) 0.048(16)
F42_43 0.231(12) 0.196(10) 0.178(11) -0.042(9) -0.053(9) -0.021(9)
F43_43 0.276(16) 0.30(2) 0.252(18) -0.046(16) 0.004(13) -0.049(12)
C44_43 0.36(2) 0.51(2) 0.244(14) 0.032(18) -0.029(14) -0.06(2)
C45_43 0.39(2) 0.56(3) 0.261(18) 0.00(3) -0.035(17) -0.10(3)
C46_43 0.44(2) 0.59(3) 0.283(18) -0.03(2) -0.015(18) -0.13(3)
C47_43 0.45(2) 0.58(3) 0.30(2) -0.01(3) 0.013(18) -0.14(3)
C48_43 0.41(2) 0.58(3) 0.30(2) -0.01(2) 0.032(16) -0.14(3)
C49_43 0.37(2) 0.54(3) 0.29(2) 0.01(2) 0.015(16) -0.10(3)
C50_43 0.49(3) 0.65(4) 0.29(2) -0.01(3) -0.05(2) -0.14(3)
F51_43 0.62(5) 0.78(6) 0.31(2) 0.03(4) -0.01(3) -0.10(5)
F52_43 0.47(3) 0.70(5) 0.33(3) 0.05(4) -0.07(2) -0.12(4)
F53_43 0.59(5) 0.67(4) 0.36(4) -0.04(4) -0.12(4) -0.17(4)
C54_43 0.42(2) 0.64(4) 0.32(3) -0.05(3) 0.071(19) -0.11(3)
F55_43 0.40(2) 0.73(5) 0.32(3) -0.06(3) 0.12(2) 0.01(4)
F56_43 0.52(4) 0.72(5) 0.34(3) -0.09(4) 0.08(3) -0.10(5)
F57_43 0.37(3) 0.65(4) 0.38(4) -0.03(3) 0.19(3) -0.11(3)
N_51 0.188(15) 0.136(12) 0.170(14) -0.015(10) -0.036(12) 0.068(11)
C1_51 0.149(15) 0.140(14) 0.204(18) -0.054(13) -0.052(13) 0.053(12)
C2_51 0.118(14) 0.21(2) 0.28(3) -0.10(2) 0.049(17) 0.013(14)
N_52 0.179(13) 0.147(11) 0.095(7) -0.015(7) -0.014(8) 0.012(10)
C1_52 0.25(2) 0.151(15) 0.096(9) -0.008(10) 0.004(11) 0.057(15)
C2_52 0.40(5) 0.30(4) 0.111(14) -0.051(19) -0.08(2) 0.13(4)
N_54 0.135(11) 0.173(13) 0.160(13) 0.041(11) 0.023(10) 0.046(10)
C1_54 0.127(13) 0.156(13) 0.144(14) 0.009(11) 0.029(11) 0.040(10)
C2_54 0.30(4) 0.18(2) 0.20(3) -0.004(18) 0.00(2) 0.10(2)
N_55 0.137(12) 0.29(3) 0.23(2) 0.00(2) -0.038(15) -0.023(16)
C1_55 0.131(14) 0.43(4) 0.26(3) -0.06(3) -0.013(19) 0.01(2)
C2_55 0.16(2) 0.58(8) 0.29(4) -0.14(5) -0.02(3) -0.03(3)
N_56 0.16(2) 0.49(6) 0.31(4) 0.12(4) 0.02(3) -0.12(3)
C1_56 0.20(3) 0.30(4) 0.28(4) 0.05(4) -0.01(3) -0.06(3)
C2_56 0.25(4) 0.33(5) 0.19(3) 0.00(3) -0.05(2) -0.04(3)
N_58 0.20(2) 0.19(2) 0.136(15) -0.068(16) -0.001(15) 0.026(18)
C1_58 0.32(5) 0.37(6) 0.16(2) -0.12(3) 0.04(3) 0.00(5)
C2_58 0.48(8) 0.34(6) 0.17(3) -0.12(4) 0.07(4) -0.08(6)
N_59 0.33(4) 0.34(5) 0.30(5) -0.14(4) 0.13(4) -0.11(4)
C1_59 0.17(2) 0.17(2) 0.18(3) 0.07(2) 0.01(2) 0.049(15)
C2_59 0.20(3) 0.16(3) 0.28(4) 0.09(3) -0.04(3) 0.034(17)
N_63 0.18(3) 0.16(3) 0.19(4) -0.05(3) -0.11(2) 0.05(3)
C1_63 0.18(4) 0.19(4) 0.22(5) -0.06(3) -0.08(3) 0.06(3)
C2_63 0.07(2) 0.24(5) 0.36(6) 0.04(5) -0.01(3) -0.03(3)
O_71 0.115(6) 0.088(4) 0.071(4) -0.001(3) -0.014(4) -0.017(4)
O_72 0.123(6) 0.075(4) 0.088(5) 0.004(4) -0.029(4) 0.017(4)
O_74 0.127(6) 0.095(5) 0.079(5) -0.017(4) -0.003(4) 0.033(5)
O_75 0.090(4) 0.068(3) 0.061(3) 0.003(3) 0.000(3) -0.001(3)
O_76 0.102(5) 0.077(4) 0.062(4) 0.012(3) -0.006(3) -0.006(3)
O_77 0.098(5) 0.071(4) 0.085(4) 0.011(3) -0.003(4) 0.011(3)
O_78 0.130(7) 0.086(5) 0.085(5) -0.009(4) -0.022(5) 0.025(5)
O_79 0.212(12) 0.118(7) 0.103(7) -0.037(6) 0.009(7) 0.013(8)
O_80 0.196(11) 0.166(10) 0.064(5) -0.013(5) 0.014(6) 0.040(8)
O_81 0.132(8) 0.232(14) 0.073(5) -0.010(7) -0.019(5) 0.014(8)

loop_
_atom_type_symbol
_atom_type_description
_atom_type_scat_dispersion_real
_atom_type_scat_dispersion_imag
_atom_type_scat_source
C C 0.0181 0.0091 'International Tables Vol C Tables 4.2.6.8 and 6.1.1.4'
H H 0.0000 0.0000 'International Tables Vol C Tables 4.2.6.8 and 6.1.1.4'
B B 0.0090 0.0039 'International Tables Vol C Tables 4.2.6.8 and 6.1.1.4'
Cs Cs -0.7457 7.9052 'International Tables Vol C Tables 4.2.6.8 and 6.1.1.4'
F F 0.0727 0.0534 'International Tables Vol C Tables 4.2.6.8 and 6.1.1.4'
N N 0.0311 0.0180 'International Tables Vol C Tables 4.2.6.8 and 6.1.1.4'
O O 0.0492 0.0322 'International Tables Vol C Tables 4.2.6.8 and 6.1.1.4'
Si Si 0.2541 0.3302 'International Tables Vol C Tables 4.2.6.8 and 6.1.1.4'

loop_
_geom_angle_atom_site_label_1
_geom_angle_atom_site_label_2
_geom_angle_atom_site_label_3
_geom_angle
_geom_angle_site_symmetry_1
_geom_angle_site_symmetry_3
_geom_angle_publ_flag
O1_21 Cs1_1 Cs2_2 56.75(12) . . ?
O1_21 Cs1_1 O1_22 57.07(14) . . ?
O1_21 Cs1_1 O1_23 100.06(16) . . ?
O1_21 Cs1_1 O1_24 102.36(16) . . ?
O1_22 Cs1_1 Cs2_2 51.19(10) . . ?
O1_23 Cs1_1 Cs2_2 49.86(11) . . ?
O1_23 Cs1_1 O1_22 55.07(14) . . ?
O1_24 Cs1_1 Cs2_2 54.79(12) . . ?
O1_24 Cs1_1 O1_22 99.94(16) . . ?
O1_24 Cs1_1 O1_23 56.65(16) . . ?
O1_25 Cs1_1 Cs2_2 59.68(13) . . ?
O1_25 Cs1_1 O1_21 58.79(15) . . ?
O1_25 Cs1_1 O1_22 102.58(16) . . ?
O1_25 Cs1_1 O1_23 101.97(17) . . ?
O1_25 Cs1_1 O1_24 58.17(16) . . ?
O1_26 Cs1_1 Cs2_2 116.84(16) . . ?
O1_26 Cs1_1 O1_21 116.56(18) . . ?
O1_26 Cs1_1 O1_22 167.87(19) . . ?
O1_26 Cs1_1 O1_23 120.72(17) . . ?
O1_26 Cs1_1 O1_24 70.48(19) . . ?
O1_26 Cs1_1 O1_25 66.3(2) . . ?
O1_27 Cs1_1 Cs2_2 116.39(15) . . ?
O1_27 Cs1_1 O1_21 65.63(18) . . ?
O1_27 Cs1_1 O1_22 114.27(16) . . ?
O1_27 Cs1_1 O1_23 165.51(19) . . ?
O1_27 Cs1_1 O1_24 122.08(18) . . ?
O1_27 Cs1_1 O1_25 69.29(19) . . ?
O1_27 Cs1_1 O1_26 67.38(19) . . ?
O1_27 Cs1_1 O1_28 67.48(18) . . ?
O1_27 Cs1_1 O1_29 125.3(2) . . ?
O1_27 Cs1_1 O1_30 128.0(2) . . ?
O1_28 Cs1_1 Cs2_2 107.13(13) . . ?
O1_28 Cs1_1 O1_21 65.61(17) . . ?
O1_28 Cs1_1 O1_22 61.80(16) . . ?
O1_28 Cs1_1 O1_23 109.71(16) . . ?
O1_28 Cs1_1 O1_24 161.39(18) . . ?
O1_28 Cs1_1 O1_25 119.40(16) . . ?
O1_28 Cs1_1 O1_26 127.03(19) . . ?
O1_28 Cs1_1 O1_29 66.08(18) . . ?
O1_29 Cs1_1 Cs2_2 103.67(15) . . ?
O1_29 Cs1_1 O1_21 116.42(17) . . ?
O1_29 Cs1_1 O1_22 64.80(17) . . ?
O1_29 Cs1_1 O1_23 61.85(18) . . ?
O1_29 Cs1_1 O1_24 111.02(18) . . ?
O1_29 Cs1_1 O1_25 163.1(2) . . ?
O1_29 Cs1_1 O1_26 125.0(2) . . ?
O1_30 Cs1_1 Cs2_2 106.34(16) . . ?
O1_30 Cs1_1 O1_21 163.0(2) . . ?
O1_30 Cs1_1 O1_22 115.28(17) . . ?
O1_30 Cs1_1 O1_23 65.67(19) . . ?
O1_30 Cs1_1 O1_24 62.57(19) . . ?
O1_30 Cs1_1 O1_25 113.30(18) . . ?
O1_30 Cs1_1 O1_26 67.63(19) . . ?
O1_30 Cs1_1 O1_28 126.5(2) . . ?
O1_30 Cs1_1 O1_29 66.26(19) . . ?
Cs3_3 Cs2_2 Cs1_1 175.70(2) . . ?
O1_16 Cs2_2 Cs1_1 123.12(12) . . ?
O1_16 Cs2_2 Cs3_3 57.51(12) . . ?
O1_16 Cs2_2 O1_17 57.98(16) . . ?
O1_16 Cs2_2 O1_21 81.86(16) . . ?
O1_16 Cs2_2 O1_25 133.83(15) . . ?
O1_17 Cs2_2 Cs1_1 126.08(15) . . ?
O1_17 Cs2_2 Cs3_3 58.15(14) . . ?
O1_17 Cs2_2 O1_25 166.60(15) . . ?
O1_18 Cs2_2 Cs1_1 121.69(15) . . ?
O1_18 Cs2_2 Cs3_3 60.47(15) . . ?
O1_18 Cs2_2 O1_16 106.78(18) . . ?
O1_18 Cs2_2 O1_17 58.40(17) . . ?
O1_18 Cs2_2 O1_21 165.15(17) . . ?
O1_18 Cs2_2 O1_24 64.70(19) . . ?
O1_18 Cs2_2 O1_25 108.47(17) . . ?
O1_19 Cs2_2 Cs1_1 117.20(14) . . ?
O1_19 Cs2_2 Cs3_3 59.91(14) . . ?
O1_19 Cs2_2 O1_16 110.67(17) . . ?
O1_19 Cs2_2 O1_17 108.16(19) . . ?
O1_19 Cs2_2 O1_18 61.8(2) . . ?
O1_19 Cs2_2 O1_20 63.09(16) . . ?
O1_19 Cs2_2 O1_21 104.11(18) . . ?
O1_19 Cs2_2 O1_22 164.49(16) . . ?
O1_19 Cs2_2 O1_24 74.54(17) . . ?
O1_19 Cs2_2 O1_25 63.70(18) . . ?
O1_20 Cs2_2 Cs1_1 118.54(13) . . ?
O1_20 Cs2_2 Cs3_3 57.60(13) . . ?
O1_20 Cs2_2 O1_16 60.33(15) . . ?
O1_20 Cs2_2 O1_17 106.83(18) . . ?
O1_20 Cs2_2 O1_18 111.0(2) . . ?
O1_20 Cs2_2 O1_21 62.21(17) . . ?
O1_20 Cs2_2 O1_22 102.44(15) . . ?
O1_20 Cs2_2 O1_24 130.67(16) . . ?
O1_20 Cs2_2 O1_25 79.60(16) . . ?
O1_21 Cs2_2 Cs1_1 58.71(12) . . ?
O1_21 Cs2_2 Cs3_3 118.13(12) . . ?
O1_21 Cs2_2 O1_17 135.07(15) . . ?
O1_21 Cs2_2 O1_25 58.30(15) . . ?
O1_22 Cs2_2 Cs1_1 63.28(12) . . ?
O1_22 Cs2_2 Cs3_3 118.52(12) . . ?
O1_22 Cs2_2 O1_16 62.39(17) . . ?
O1_22 Cs2_2 O1_17 80.52(17) . . ?
O1_22 Cs2_2 O1_18 132.49(18) . . ?
O1_22 Cs2_2 O1_21 62.10(15) . . ?
O1_22 Cs2_2 O1_24 115.38(17) . . ?
O1_22 Cs2_2 O1_25 109.99(16) . . ?
O1_23 Cs2_2 Cs1_1 63.30(15) . . ?
O1_23 Cs2_2 Cs3_3 120.95(15) . . ?
O1_23 Cs2_2 O1_16 105.88(17) . . ?
O1_23 Cs2_2 O1_17 65.6(2) . . ?
O1_23 Cs2_2 O1_18 76.4(2) . . ?
O1_23 Cs2_2 O1_19 130.38(17) . . ?
O1_23 Cs2_2 O1_20 165.37(16) . . ?
O1_23 Cs2_2 O1_21 113.40(18) . . ?
O1_23 Cs2_2 O1_22 64.67(16) . . ?
O1_23 Cs2_2 O1_24 63.66(17) . . ?
O1_23 Cs2_2 O1_25 110.61(18) . . ?
O1_24 Cs2_2 Cs1_1 60.35(13) . . ?
O1_24 Cs2_2 Cs3_3 120.10(13) . . ?
O1_24 Cs2_2 O1_16 167.22(16) . . ?
O1_24 Cs2_2 O1_17 109.53(17) . . ?
O1_24 Cs2_2 O1_21 108.62(17) . . ?
O1_24 Cs2_2 O1_25 58.91(16) . . ?
O1_25 Cs2_2 Cs1_1 56.39(12) . . ?
O1_25 Cs2_2 Cs3_3 119.75(12) . . ?
O1_11 Cs3_3 Cs2_2 113.50(13) . . ?
O1_11 Cs3_3 O1_15 65.40(16) . . ?
O1_11 Cs3_3 O1_16 67.83(16) . . ?
O1_11 Cs3_3 O1_17 117.27(15) . . ?
O1_11 Cs3_3 O1_18 167.55(17) . . ?
O1_11 Cs3_3 O1_19 119.48(17) . . ?
O1_11 Cs3_3 O1_20 68.27(17) . . ?
O1_11 Cs3_3 N_55 74.3(5) . . ?
O1_12 Cs3_3 Cs2_2 117.38(15) . . ?
O1_12 Cs3_3 O1_11 65.10(17) . . ?
O1_12 Cs3_3 O1_13 65.78(18) . . ?
O1_12 Cs3_3 O1_15 120.25(19) . . ?
O1_12 Cs3_3 O1_16 69.08(18) . . ?
O1_12 Cs3_3 O1_17 68.40(19) . . ?
O1_12 Cs3_3 O1_18 116.71(19) . . ?
O1_12 Cs3_3 O1_19 168.76(19) . . ?
O1_12 Cs3_3 O1_20 119.23(16) . . ?
O1_12 Cs3_3 N_55 70.1(5) . . ?
O1_13 Cs3_3 Cs2_2 113.97(17) . . ?
O1_13 Cs3_3 O1_11 122.8(2) . . ?
O1_13 Cs3_3 O1_15 120.9(2) . . ?
O1_13 Cs3_3 O1_16 117.72(17) . . ?
O1_13 Cs3_3 O1_17 67.1(2) . . ?
O1_13 Cs3_3 O1_18 66.3(2) . . ?
O1_13 Cs3_3 O1_19 114.46(18) . . ?
O1_13 Cs3_3 O1_20 167.4(2) . . ?
O1_13 Cs3_3 N_55 62.7(5) . . ?
O1_14 Cs3_3 Cs2_2 107.61(16) . . ?
O1_14 Cs3_3 O1_11 124.40(19) . . ?
O1_14 Cs3_3 O1_12 123.8(2) . . ?
O1_14 Cs3_3 O1_13 66.29(19) . . ?
O1_14 Cs3_3 O1_15 65.59(18) . . ?
O1_14 Cs3_3 O1_16 164.10(19) . . ?
O1_14 Cs3_3 O1_17 115.80(18) . . ?
O1_14 Cs3_3 O1_18 65.9(2) . . ?
O1_14 Cs3_3 O1_19 63.40(19) . . ?
O1_14 Cs3_3 O1_20 113.98(17) . . ?
O1_14 Cs3_3 N_55 63.0(5) . . ?
O1_15 Cs3_3 Cs2_2 111.60(14) . . ?
O1_15 Cs3_3 O1_16 118.08(17) . . ?
O1_15 Cs3_3 O1_17 169.46(19) . . ?
O1_15 Cs3_3 O1_18 118.94(17) . . ?
O1_15 Cs3_3 O1_19 69.89(18) . . ?
O1_15 Cs3_3 O1_20 67.86(18) . . ?
O1_15 Cs3_3 N_55 66.1(5) . . ?
O1_16 Cs3_3 Cs2_2 56.49(11) . . ?
O1_16 Cs3_3 O1_17 57.54(15) . . ?
O1_16 Cs3_3 O1_18 100.81(16) . . ?
O1_16 Cs3_3 O1_19 102.42(16) . . ?
O1_16 Cs3_3 N_55 132.9(5) . . ?
O1_17 Cs3_3 Cs2_2 57.87(13) . . ?
O1_17 Cs3_3 O1_18 56.21(17) . . ?
O1_17 Cs3_3 N_55 124.3(5) . . ?
O1_18 Cs3_3 Cs2_2 54.23(12) . . ?
O1_18 Cs3_3 N_55 118.1(5) . . ?
O1_19 Cs3_3 Cs2_2 51.65(12) . . ?
O1_19 Cs3_3 O1_17 101.00(18) . . ?
O1_19 Cs3_3 O1_18 56.40(18) . . ?
O1_19 Cs3_3 N_55 120.5(5) . . ?
O1_20 Cs3_3 Cs2_2 53.48(12) . . ?
O1_20 Cs3_3 O1_16 58.44(15) . . ?
O1_20 Cs3_3 O1_17 103.10(17) . . ?
O1_20 Cs3_3 O1_18 101.83(17) . . ?
O1_20 Cs3_3 O1_19 58.13(15) . . ?
O1_20 Cs3_3 N_55 129.4(5) . . ?
N_55 Cs3_3 Cs2_2 170.6(5) . . ?
C4_11 O1_11 Cs3_3 138.3(6) . . ?
H2A_11 N2_11 H2B_11 120.0 . . ?
C6_11 N2_11 H2A_11 120.0 . . ?
C6_11 N2_11 H2B_11 120.0 . . ?
C11_11 N3_11 C4_11 112.1(7) . . ?
O1_11 C4_11 N3_11 123.4(8) . . ?
O1_11 C4_11 N5_11 116.9(8) . . ?
N3_11 C4_11 N5_11 119.7(7) . . ?
C4_11 N5_11 H5_11 116.5 . . ?
C6_11 N5_11 C4_11 127.0(8) . . ?
C6_11 N5_11 H5_11 116.5 . . ?
N2_11 C6_11 N5_11 121.2(9) . . ?
N2_11 C6_11 C7_11 126.1(8) . . ?
N5_11 C6_11 C7_11 112.7(8) . . ?
N8_11 C7_11 C6_11 130.2(8) . . ?
C11_11 C7_11 C6_11 117.2(8) . . ?
C11_11 C7_11 N8_11 112.6(8) . . ?
C9_11 N8_11 C7_11 102.6(8) . . ?
N8_11 C9_11 H9_11 122.2 . . ?
N8_11 C9_11 N10_11 115.6(9) . . ?
N10_11 C9_11 H9_11 122.2 . . ?
C9_11 N10_11 C11_11 104.0(7) . . ?
C9_11 N10_11 C12_11 131.6(7) . . ?
C11_11 N10_11 C12_11 124.4(7) . . ?
N3_11 C11_11 N10_11 123.6(8) . . ?
C7_11 C11_11 N3_11 131.2(8) . . ?
C7_11 C11_11 N10_11 105.2(7) . . ?
N10_11 C12_11 H12_11 110.2 . . ?
N10_11 C12_11 C16_11 112.4(7) . . ?
O13_11 C12_11 N10_11 108.4(7) . . ?
O13_11 C12_11 H12_11 110.2 . . ?
O13_11 C12_11 C16_11 105.3(6) . . ?
C16_11 C12_11 H12_11 110.2 . . ?
C12_11 O13_11 C14_11 109.8(6) . . ?
O13_11 C14_11 H14_11 109.0 . . ?
O13_11 C14_11 C15_11 106.7(6) . . ?
O13_11 C14_11 C17_11 111.0(8) . . ?
C15_11 C14_11 H14_11 109.0 . . ?
C17_11 C14_11 H14_11 109.0 . . ?
C17_11 C14_11 C15_11 112.1(9) . . ?
C14_11 C15_11 H15_11 109.8 . . ?
C14_11 C15_11 C16_11 103.8(7) . . ?
C16_11 C15_11 H15_11 109.8 . . ?
O26_11 C15_11 C14_11 109.1(8) . . ?
O26_11 C15_11 H15_11 109.8 . . ?
O26_11 C15_11 C16_11 114.2(8) . . ?
C12_11 C16_11 C15_11 101.7(7) . . ?
C12_11 C16_11 H16A_11 111.4 . . ?
C12_11 C16_11 H16B_11 111.4 . . ?
C15_11 C16_11 H16A_11 111.4 . . ?
C15_11 C16_11 H16B_11 111.4 . . ?
H16A_11 C16_11 H16B_11 109.3 . . ?
C14_11 C17_11 H17A_11 109.9 . . ?
C14_11 C17_11 H17B_11 109.9 . . ?
H17A_11 C17_11 H17B_11 108.3 . . ?
O18_11 C17_11 C14_11 109.0(9) . . ?
O18_11 C17_11 H17A_11 109.9 . . ?
O18_11 C17_11 H17B_11 109.9 . . ?
C17_11 O18_11 Si19_11 124.9(9) . . ?
O18_11 Si19_11 C20_11 107.4(8) . . ?
O18_11 Si19_11 C21_11 108.7(8) . . ?
O18_11 Si19_11 C22_11 106.5(6) . . ?
C21_11 Si19_11 C20_11 109.3(10) . . ?
C22_11 Si19_11 C20_11 111.4(9) . . ?
C22_11 Si19_11 C21_11 113.4(10) . . ?
Si19_11 C20_11 H20A_11 109.5 . . ?
Si19_11 C20_11 H20B_11 109.5 . . ?
Si19_11 C20_11 H20C_11 109.5 . . ?
H20A_11 C20_11 H20B_11 109.5 . . ?
H20A_11 C20_11 H20C_11 109.5 . . ?
H20B_11 C20_11 H20C_11 109.5 . . ?
Si19_11 C21_11 H21A_11 109.5 . . ?
Si19_11 C21_11 H21B_11 109.5 . . ?
Si19_11 C21_11 H21C_11 109.5 . . ?
H21A_11 C21_11 H21B_11 109.5 . . ?
H21A_11 C21_11 H21C_11 109.5 . . ?
H21B_11 C21_11 H21C_11 109.5 . . ?
C23_11 C22_11 Si19_11 109.6(12) . . ?
C24_11 C22_11 Si19_11 109.1(11) . . ?
C24_11 C22_11 C23_11 108.0(15) . . ?
C25_11 C22_11 Si19_11 111.0(11) . . ?
C25_11 C22_11 C23_11 109.2(14) . . ?
C25_11 C22_11 C24_11 109.9(14) . . ?
C22_11 C23_11 H23A_11 109.5 . . ?
C22_11 C23_11 H23B_11 109.5 . . ?
C22_11 C23_11 H23C_11 109.5 . . ?
H23A_11 C23_11 H23B_11 109.5 . . ?
H23A_11 C23_11 H23C_11 109.5 . . ?
H23B_11 C23_11 H23C_11 109.5 . . ?
C22_11 C24_11 H24A_11 109.5 . . ?
C22_11 C24_11 H24B_11 109.5 . . ?
C22_11 C24_11 H24C_11 109.5 . . ?
H24A_11 C24_11 H24B_11 109.5 . . ?
H24A_11 C24_11 H24C_11 109.5 . . ?
H24B_11 C24_11 H24C_11 109.5 . . ?
C22_11 C25_11 H25A_11 109.5 . . ?
C22_11 C25_11 H25B_11 109.5 . . ?
C22_11 C25_11 H25C_11 109.5 . . ?
H25A_11 C25_11 H25B_11 109.5 . . ?
H25A_11 C25_11 H25C_11 109.5 . . ?
H25B_11 C25_11 H25C_11 109.5 . . ?
C15_11 O26_11 Si27_11^a 120.8(8) . . ?
C15_11 O26_11 Si27_11^b 135.8(9) . . ?
O26_11 Si27_11^a C28_11^a 113.9(11) . . ?
O26_11 Si27_11^a C29_11^a 109.4(13) . . ?
O26_11 Si27_11^a C30_11^a 101.4(8) . . ?
C28_11^a Si27_11^a C29_11^a 112.5(13) . . ?
C28_11^a Si27_11^a C30_11^a 108.8(12) . . ?
C29_11^a Si27_11^a C30_11^a 110.2(13) . . ?
Si27_11^a C28_11^a H28A_11 109.5 . . ?
Si27_11^a C28_11^a H28B_11 109.5 . . ?
Si27_11^a C28_11^a H28C_11 109.5 . . ?
H28A_11 C28_11^a H28B_11 109.5 . . ?
H28A_11 C28_11^a H28C_11 109.5 . . ?
H28B_11 C28_11^a H28C_11 109.5 . . ?
Si27_11^a C29_11^a H29A_11 109.5 . . ?
Si27_11^a C29_11^a H29B_11 109.5 . . ?
Si27_11^a C29_11^a H29C_11 109.5 . . ?
H29A_11 C29_11^a H29B_11 109.5 . . ?
H29A_11 C29_11^a H29C_11 109.5 . . ?
H29B_11 C29_11^a H29C_11 109.5 . . ?
C31_11^a C30_11^a Si27_11^a 109.8(14) . . ?
C31_11^a C30_11^a C33_11^a 110.9(16) . . ?
C32_11^a C30_11^a Si27_11^a 104.8(13) . . ?
C32_11^a C30_11^a C31_11^a 111.7(17) . . ?
C32_11^a C30_11^a C33_11^a 108.9(16) . . ?
C33_11^a C30_11^a Si27_11^a 110.5(14) . . ?
C30_11^a C31_11^a H31A_11 109.5 . . ?
C30_11^a C31_11^a H31B_11 109.5 . . ?
C30_11^a C31_11^a H31C_11 109.5 . . ?
H31A_11 C31_11^a H31B_11 109.5 . . ?
H31A_11 C31_11^a H31C_11 109.5 . . ?
H31B_11 C31_11^a H31C_11 109.5 . . ?
C30_11^a C32_11^a H32A_11 109.5 . . ?
C30_11^a C32_11^a H32B_11 109.5 . . ?
C30_11^a C32_11^a H32C_11 109.5 . . ?
H32A_11 C32_11^a H32B_11 109.5 . . ?
H32A_11 C32_11^a H32C_11 109.5 . . ?
H32B_11 C32_11^a H32C_11 109.5 . . ?
C30_11^a C33_11^a H33A_11 109.5 . . ?
C30_11^a C33_11^a H33B_11 109.5 . . ?
C30_11^a C33_11^a H33C_11 109.5 . . ?
H33A_11 C33_11^a H33B_11 109.5 . . ?
H33A_11 C33_11^a H33C_11 109.5 . . ?
H33B_11 C33_11^a H33C_11 109.5 . . ?
O26_11 Si27_11^b C28_11^b 109.0(14) . . ?
O26_11 Si27_11^b C29_11^b 112.2(14) . . ?
O26_11 Si27_11^b C30_11^b 106.6(10) . . ?
C28_11^b Si27_11^b C29_11^b 108.2(14) . . ?
C28_11^b Si27_11^b C30_11^b 111.6(14) . . ?
C29_11^b Si27_11^b C30_11^b 109.3(14) . . ?
Si27_11^b C28_11^b H28D_11 109.5 . . ?
Si27_11^b C28_11^b H28E_11 109.5 . . ?
Si27_11^b C28_11^b H28F_11 109.5 . . ?
H28D_11 C28_11^b H28E_11 109.5 . . ?
H28D_11 C28_11^b H28F_11 109.5 . . ?
H28E_11 C28_11^b H28F_11 109.5 . . ?
Si27_11^b C29_11^b H29D_11 109.5 . . ?
Si27_11^b C29_11^b H29E_11 109.5 . . ?
Si27_11^b C29_11^b H29F_11 109.5 . . ?
H29D_11 C29_11^b H29E_11 109.5 . . ?
H29D_11 C29_11^b H29F_11 109.5 . . ?
H29E_11 C29_11^b H29F_11 109.5 . . ?
C31_11^b C30_11^b Si27_11^b 112.5(15) . . ?
C31_11^b C30_11^b C32_11^b 109.6(18) . . ?
C31_11^b C30_11^b C33_11^b 111.5(18) . . ?
C32_11^b C30_11^b Si27_11^b 105.1(14) . . ?
C33_11^b C30_11^b Si27_11^b 110.3(16) . . ?
C33_11^b C30_11^b C32_11^b 107.6(17) . . ?
C30_11^b C31_11^b H31D_11 109.5 . . ?
C30_11^b C31_11^b H31E_11 109.5 . . ?
C30_11^b C31_11^b H31F_11 109.5 . . ?
H31D_11 C31_11^b H31E_11 109.5 . . ?
H31D_11 C31_11^b H31F_11 109.5 . . ?
H31E_11 C31_11^b H31F_11 109.5 . . ?
C30_11^b C32_11^b H32D_11 109.5 . . ?
C30_11^b C32_11^b H32E_11 109.5 . . ?
C30_11^b C32_11^b H32F_11 109.5 . . ?
H32D_11 C32_11^b H32E_11 109.5 . . ?
H32D_11 C32_11^b H32F_11 109.5 . . ?
H32E_11 C32_11^b H32F_11 109.5 . . ?
C30_11^b C33_11^b H33D_11 109.5 . . ?
C30_11^b C33_11^b H33E_11 109.5 . . ?
C30_11^b C33_11^b H33F_11 109.5 . . ?
H33D_11 C33_11^b H33E_11 109.5 . . ?
H33D_11 C33_11^b H33F_11 109.5 . . ?
H33E_11 C33_11^b H33F_11 109.5 . . ?
C4_12 O1_12 Cs3_3 138.7(6) . . ?
H2A_12 N2_12 H2B_12 120.0 . . ?
C6_12 N2_12 H2A_12 120.0 . . ?
C6_12 N2_12 H2B_12 120.0 . . ?
C4_12 N3_12 C11_12 112.7(8) . . ?
O1_12 C4_12 N3_12 121.7(9) . . ?
O1_12 C4_12 N5_12 116.0(8) . . ?
N3_12 C4_12 N5_12 122.3(9) . . ?
C4_12 N5_12 H5_12 117.9 . . ?
C6_12 N5_12 C4_12 124.3(8) . . ?
C6_12 N5_12 H5_12 117.9 . . ?
N2_12 C6_12 N5_12 119.1(9) . . ?
N2_12 C6_12 C7_12 125.5(10) . . ?
N5_12 C6_12 C7_12 114.9(9) . . ?
N8_12 C7_12 C6_12 131.1(10) . . ?
C11_12 C7_12 C6_12 116.5(9) . . ?
C11_12 C7_12 N8_12 112.2(8) . . ?
C9_12 N8_12 C7_12 101.1(9) . . ?
N8_12 C9_12 H9_12 121.7 . . ?
N8_12 C9_12 N10_12 116.7(9) . . ?
N10_12 C9_12 H9_12 121.7 . . ?
C9_12 N10_12 C11_12 105.0(7) . . ?
C9_12 N10_12 C12_12 130.6(7) . . ?
C11_12 N10_12 C12_12 124.4(7) . . ?
N3_12 C11_12 C7_12 128.9(8) . . ?
N3_12 C11_12 N10_12 126.2(8) . . ?
C7_12 C11_12 N10_12 105.0(8) . . ?
N10_12 C12_12 H12_12 109.7 . . ?
N10_12 C12_12 C16_12 112.2(8) . . ?
O13_12 C12_12 N10_12 109.6(8) . . ?
O13_12 C12_12 H12_12 109.7 . . ?
O13_12 C12_12 C16_12 106.0(7) . . ?
C16_12 C12_12 H12_12 109.7 . . ?
C12_12 O13_12 C14_12 110.3(7) . . ?
O13_12 C14_12 H14_12 108.4 . . ?
O13_12 C14_12 C15_12 106.1(7) . . ?
O13_12 C14_12 C17_12 108.9(9) . . ?
C15_12 C14_12 H14_12 108.4 . . ?
C17_12 C14_12 H14_12 108.4 . . ?
C17_12 C14_12 C15_12 116.3(10) . . ?
C14_12 C15_12 H15_12 110.2 . . ?
C14_12 C15_12 C16_12 102.8(7) . . ?
C16_12 C15_12 H15_12 110.2 . . ?
O26_12 C15_12 C14_12 109.1(8) . . ?
O26_12 C15_12 H15_12 110.2 . . ?
O26_12 C15_12 C16_12 114.2(8) . . ?
C12_12 C16_12 C15_12 100.5(7) . . ?
C12_12 C16_12 H16A_12 111.7 . . ?
C12_12 C16_12 H16B_12 111.7 . . ?
C15_12 C16_12 H16A_12 111.7 . . ?
C15_12 C16_12 H16B_12 111.7 . . ?
H16A_12 C16_12 H16B_12 109.4 . . ?
C14_12 C17_12 H17A_12 109.8 . . ?
C14_12 C17_12 H17B_12 109.8 . . ?
H17A_12 C17_12 H17B_12 108.2 . . ?
O18_12 C17_12 C14_12 109.5(10) . . ?
O18_12 C17_12 H17A_12 109.8 . . ?
O18_12 C17_12 H17B_12 109.8 . . ?
C17_12 O18_12 Si19_12 126.7(9) . . ?
O18_12 Si19_12 C20_12 108.3(8) . . ?
O18_12 Si19_12 C21_12 109.1(8) . . ?
O18_12 Si19_12 C22_12 107.9(7) . . ?
C20_12 Si19_12 C21_12 108.8(10) . . ?
C20_12 Si19_12 C22_12 112.4(9) . . ?
C22_12 Si19_12 C21_12 110.3(9) . . ?
Si19_12 C20_12 H20A_12 109.5 . . ?
Si19_12 C20_12 H20B_12 109.5 . . ?
Si19_12 C20_12 H20C_12 109.5 . . ?
H20A_12 C20_12 H20B_12 109.5 . . ?
H20A_12 C20_12 H20C_12 109.5 . . ?
H20B_12 C20_12 H20C_12 109.5 . . ?
Si19_12 C21_12 H21A_12 109.5 . . ?
Si19_12 C21_12 H21B_12 109.5 . . ?
Si19_12 C21_12 H21C_12 109.5 . . ?
H21A_12 C21_12 H21B_12 109.5 . . ?
H21A_12 C21_12 H21C_12 109.5 . . ?
H21B_12 C21_12 H21C_12 109.5 . . ?
C23_12 C22_12 Si19_12 107.0(10) . . ?
C23_12 C22_12 C24_12 105.4(14) . . ?
C24_12 C22_12 Si19_12 111.3(12) . . ?
C25_12 C22_12 Si19_12 112.4(13) . . ?
C25_12 C22_12 C23_12 108.7(15) . . ?
C25_12 C22_12 C24_12 111.8(15) . . ?
C22_12 C23_12 H23A_12 109.5 . . ?
C22_12 C23_12 H23B_12 109.5 . . ?
C22_12 C23_12 H23C_12 109.5 . . ?
H23A_12 C23_12 H23B_12 109.5 . . ?
H23A_12 C23_12 H23C_12 109.5 . . ?
H23B_12 C23_12 H23C_12 109.5 . . ?
C22_12 C24_12 H24A_12 109.5 . . ?
C22_12 C24_12 H24B_12 109.5 . . ?
C22_12 C24_12 H24C_12 109.5 . . ?
H24A_12 C24_12 H24B_12 109.5 . . ?
H24A_12 C24_12 H24C_12 109.5 . . ?
H24B_12 C24_12 H24C_12 109.5 . . ?
C22_12 C25_12 H25A_12 109.5 . . ?
C22_12 C25_12 H25B_12 109.5 . . ?
C22_12 C25_12 H25C_12 109.5 . . ?
H25A_12 C25_12 H25B_12 109.5 . . ?
H25A_12 C25_12 H25C_12 109.5 . . ?
H25B_12 C25_12 H25C_12 109.5 . . ?
C15_12 O26_12 Si27_12 124.7(7) . . ?
O26_12 Si27_12 C28_12 109.0(6) . . ?
O26_12 Si27_12 C29_12 110.0(6) . . ?
O26_12 Si27_12 C30_12 102.6(6) . . ?
C28_12 Si27_12 C29_12 110.3(8) . . ?
C28_12 Si27_12 C30_12 112.7(6) . . ?
C29_12 Si27_12 C30_12 112.0(6) . . ?
Si27_12 C28_12 H28A_12 109.5 . . ?
Si27_12 C28_12 H28B_12 109.5 . . ?
Si27_12 C28_12 H28C_12 109.5 . . ?
H28A_12 C28_12 H28B_12 109.5 . . ?
H28A_12 C28_12 H28C_12 109.5 . . ?
H28B_12 C28_12 H28C_12 109.5 . . ?
Si27_12 C29_12 H29A_12 109.5 . . ?
Si27_12 C29_12 H29B_12 109.5 . . ?
Si27_12 C29_12 H29C_12 109.5 . . ?
H29A_12 C29_12 H29B_12 109.5 . . ?
H29A_12 C29_12 H29C_12 109.5 . . ?
H29B_12 C29_12 H29C_12 109.5 . . ?
C31_12 C30_12 Si27_12 110.4(8) . . ?
C31_12 C30_12 C32_12 108.9(13) . . ?
C31_12 C30_12 C33_12 112.0(13) . . ?
C32_12 C30_12 Si27_12 110.5(9) . . ?
C32_12 C30_12 C33_12 105.8(12) . . ?
C33_12 C30_12 Si27_12 109.1(10) . . ?
C30_12 C31_12 H31A_12 109.5 . . ?
C30_12 C31_12 H31B_12 109.5 . . ?
C30_12 C31_12 H31C_12 109.5 . . ?
H31A_12 C31_12 H31B_12 109.5 . . ?
H31A_12 C31_12 H31C_12 109.5 . . ?
H31B_12 C31_12 H31C_12 109.5 . . ?
C30_12 C32_12 H32A_12 109.5 . . ?
C30_12 C32_12 H32B_12 109.5 . . ?
C30_12 C32_12 H32C_12 109.5 . . ?
H32A_12 C32_12 H32B_12 109.5 . . ?
H32A_12 C32_12 H32C_12 109.5 . . ?
H32B_12 C32_12 H32C_12 109.5 . . ?
C30_12 C33_12 H33A_12 109.5 . . ?
C30_12 C33_12 H33B_12 109.5 . . ?
C30_12 C33_12 H33C_12 109.5 . . ?
H33A_12 C33_12 H33B_12 109.5 . . ?
H33A_12 C33_12 H33C_12 109.5 . . ?
H33B_12 C33_12 H33C_12 109.5 . . ?
C4_13 O1_13 Cs3_3 137.9(6) . . ?
H2A_13 N2_13 H2B_13 120.0 . . ?
C6_13 N2_13 H2A_13 120.0 . . ?
C6_13 N2_13 H2B_13 120.0 . . ?
C4_13 N3_13 C11_13 112.3(8) . . ?
O1_13 C4_13 N3_13 122.6(9) . . ?
O1_13 C4_13 N5_13 114.9(9) . . ?
N3_13 C4_13 N5_13 122.5(8) . . ?
C4_13 N5_13 H5_13 118.0 . . ?
C6_13 N5_13 C4_13 124.1(9) . . ?
C6_13 N5_13 H5_13 118.0 . . ?
N2_13 C6_13 N5_13 118.4(10) . . ?
N2_13 C6_13 C7_13 127.8(9) . . ?
N5_13 C6_13 C7_13 113.8(9) . . ?
C6_13 C7_13 N8_13 130.2(10) . . ?
C11_13 C7_13 C6_13 118.9(9) . . ?
C11_13 C7_13 N8_13 110.8(10) . . ?
C9_13 N8_13 C7_13 102.2(10) . . ?
N8_13 C9_13 H9_13 122.0 . . ?
N8_13 C9_13 N10_13 115.9(11) . . ?
N10_13 C9_13 H9_13 122.0 . . ?
C9_13 N10_13 C11_13 103.5(9) . . ?
C9_13 N10_13 C12_13 129.5(9) . . ?
C11_13 N10_13 C12_13 126.8(8) . . ?
N3_13 C11_13 N10_13 124.1(9) . . ?
C7_13 C11_13 N3_13 128.3(10) . . ?
C7_13 C11_13 N10_13 107.6(9) . . ?
N10_13 C12_13 H12_13 109.6 . . ?
N10_13 C12_13 C16_13 113.1(9) . . ?
O13_13 C12_13 N10_13 109.3(9) . . ?
O13_13 C12_13 H12_13 109.6 . . ?
O13_13 C12_13 C16_13 105.6(8) . . ?
C16_13 C12_13 H12_13 109.6 . . ?
C14_13 O13_13 C12_13 109.2(8) . . ?
O13_13 C14_13 H14_13 107.7 . . ?
O13_13 C14_13 C15_13 108.1(8) . . ?
O13_13 C14_13 C17_13 108.8(10) . . ?
C15_13 C14_13 H14_13 107.7 . . ?
C17_13 C14_13 H14_13 107.7 . . ?
C17_13 C14_13 C15_13 116.6(12) . . ?
C14_13 C15_13 H15_13 110.6 . . ?
C14_13 C15_13 C16_13 103.5(8) . . ?
C16_13 C15_13 H15_13 110.6 . . ?
O26_13 C15_13 C14_13 108.9(10) . . ?
O26_13 C15_13 H15_13 110.6 . . ?
O26_13 C15_13 C16_13 112.2(11) . . ?
C12_13 C16_13 H16A_13 111.6 . . ?
C12_13 C16_13 H16B_13 111.6 . . ?
C15_13 C16_13 C12_13 100.7(8) . . ?
C15_13 C16_13 H16A_13 111.6 . . ?
C15_13 C16_13 H16B_13 111.6 . . ?
H16A_13 C16_13 H16B_13 109.4 . . ?
C14_13 C17_13 H17A_13 109.6 . . ?
C14_13 C17_13 H17B_13 109.6 . . ?
H17A_13 C17_13 H17B_13 108.1 . . ?
O18_13 C17_13 C14_13 110.4(11) . . ?
O18_13 C17_13 H17A_13 109.6 . . ?
O18_13 C17_13 H17B_13 109.6 . . ?
C17_13 O18_13 Si19_13 123.0(9) . . ?
O18_13 Si19_13 C20_13 109.7(9) . . ?
O18_13 Si19_13 C21_13 104.7(8) . . ?
O18_13 Si19_13 C22_13 109.9(8) . . ?
C20_13 Si19_13 C21_13 111.6(9) . . ?
C20_13 Si19_13 C22_13 109.2(10) . . ?
C22_13 Si19_13 C21_13 111.7(9) . . ?
Si19_13 C20_13 H20A_13 109.5 . . ?
Si19_13 C20_13 H20B_13 109.5 . . ?
Si19_13 C20_13 H20C_13 109.5 . . ?
H20A_13 C20_13 H20B_13 109.5 . . ?
H20A_13 C20_13 H20C_13 109.5 . . ?
H20B_13 C20_13 H20C_13 109.5 . . ?
Si19_13 C21_13 H21A_13 109.5 . . ?
Si19_13 C21_13 H21B_13 109.5 . . ?
Si19_13 C21_13 H21C_13 109.5 . . ?
H21A_13 C21_13 H21B_13 109.5 . . ?
H21A_13 C21_13 H21C_13 109.5 . . ?
H21B_13 C21_13 H21C_13 109.5 . . ?
C23_13 C22_13 Si19_13 112.4(14) . . ?
C23_13 C22_13 C24_13 106.8(14) . . ?
C23_13 C22_13 C25_13 112.0(17) . . ?
C24_13 C22_13 Si19_13 108.3(13) . . ?
C25_13 C22_13 Si19_13 109.6(12) . . ?
C25_13 C22_13 C24_13 107.5(15) . . ?
C22_13 C23_13 H23A_13 109.5 . . ?
C22_13 C23_13 H23B_13 109.5 . . ?
C22_13 C23_13 H23C_13 109.5 . . ?
H23A_13 C23_13 H23B_13 109.5 . . ?
H23A_13 C23_13 H23C_13 109.5 . . ?
H23B_13 C23_13 H23C_13 109.5 . . ?
C22_13 C24_13 H24A_13 109.5 . . ?
C22_13 C24_13 H24B_13 109.5 . . ?
C22_13 C24_13 H24C_13 109.5 . . ?
H24A_13 C24_13 H24B_13 109.5 . . ?
H24A_13 C24_13 H24C_13 109.5 . . ?
H24B_13 C24_13 H24C_13 109.5 . . ?
C22_13 C25_13 H25A_13 109.5 . . ?
C22_13 C25_13 H25B_13 109.5 . . ?
C22_13 C25_13 H25C_13 109.5 . . ?
H25A_13 C25_13 H25B_13 109.5 . . ?
H25A_13 C25_13 H25C_13 109.5 . . ?
H25B_13 C25_13 H25C_13 109.5 . . ?
C15_13 O26_13 Si27_13 121.7(9) . . ?
O26_13 Si27_13 C28_13 106.9(11) . . ?
O26_13 Si27_13 C29_13 113.3(10) . . ?
O26_13 Si27_13 C30_13 105.0(7) . . ?
C29_13 Si27_13 C28_13 107.8(12) . . ?
C29_13 Si27_13 C30_13 111.7(10) . . ?
C30_13 Si27_13 C28_13 112.0(12) . . ?
Si27_13 C28_13 H28A_13 109.5 . . ?
Si27_13 C28_13 H28B_13 109.5 . . ?
Si27_13 C28_13 H28C_13 109.5 . . ?
H28A_13 C28_13 H28B_13 109.5 . . ?
H28A_13 C28_13 H28C_13 109.5 . . ?
H28B_13 C28_13 H28C_13 109.5 . . ?
Si27_13 C29_13 H29A_13 109.5 . . ?
Si27_13 C29_13 H29B_13 109.5 . . ?
Si27_13 C29_13 H29C_13 109.5 . . ?
H29A_13 C29_13 H29B_13 109.5 . . ?
H29A_13 C29_13 H29C_13 109.5 . . ?
H29B_13 C29_13 H29C_13 109.5 . . ?
C31_13 C30_13 Si27_13 111.0(14) . . ?
C31_13 C30_13 C32_13 108.6(17) . . ?
C32_13 C30_13 Si27_13 106.9(14) . . ?
C33_13 C30_13 Si27_13 111.9(14) . . ?
C33_13 C30_13 C31_13 109.0(16) . . ?
C33_13 C30_13 C32_13 109.4(17) . . ?
C30_13 C31_13 H31A_13 109.5 . . ?
C30_13 C31_13 H31B_13 109.5 . . ?
C30_13 C31_13 H31C_13 109.5 . . ?
H31A_13 C31_13 H31B_13 109.5 . . ?
H31A_13 C31_13 H31C_13 109.5 . . ?
H31B_13 C31_13 H31C_13 109.5 . . ?
C30_13 C32_13 H32A_13 109.5 . . ?
C30_13 C32_13 H32B_13 109.5 . . ?
C30_13 C32_13 H32C_13 109.5 . . ?
H32A_13 C32_13 H32B_13 109.5 . . ?
H32A_13 C32_13 H32C_13 109.5 . . ?
H32B_13 C32_13 H32C_13 109.5 . . ?
C30_13 C33_13 H33A_13 109.5 . . ?
C30_13 C33_13 H33B_13 109.5 . . ?
C30_13 C33_13 H33C_13 109.5 . . ?
H33A_13 C33_13 H33B_13 109.5 . . ?
H33A_13 C33_13 H33C_13 109.5 . . ?
H33B_13 C33_13 H33C_13 109.5 . . ?
C4_14 O1_14 Cs3_3 136.7(7) . . ?
H2A_14 N2_14 H2B_14 120.0 . . ?
C6_14 N2_14 H2A_14 120.0 . . ?
C6_14 N2_14 H2B_14 120.0 . . ?
C4_14 N3_14 C11_14 113.7(9) . . ?
O1_14 C4_14 N3_14 123.3(10) . . ?
O1_14 C4_14 N5_14 115.7(8) . . ?
N3_14 C4_14 N5_14 120.9(9) . . ?
C4_14 N5_14 H5_14 117.9 . . ?
C6_14 N5_14 C4_14 124.3(8) . . ?
C6_14 N5_14 H5_14 117.9 . . ?
N2_14 C6_14 N5_14 119.3(9) . . ?
N2_14 C6_14 C7_14 125.4(9) . . ?
N5_14 C6_14 C7_14 115.3(9) . . ?
C6_14 C7_14 N8_14 131.2(10) . . ?
C11_14 C7_14 C6_14 117.3(9) . . ?
C11_14 C7_14 N8_14 111.5(8) . . ?
C9_14 N8_14 C7_14 102.3(9) . . ?
N8_14 C9_14 H9_14 122.9 . . ?
N8_14 C9_14 N10_14 114.2(9) . . ?
N10_14 C9_14 H9_14 122.9 . . ?
C9_14 N10_14 C12_14 128.2(8) . . ?
C11_14 N10_14 C9_14 105.4(8) . . ?
C11_14 N10_14 C12_14 126.3(8) . . ?
N3_14 C11_14 C7_14 128.4(9) . . ?
N3_14 C11_14 N10_14 125.0(10) . . ?
N10_14 C11_14 C7_14 106.6(8) . . ?
N10_14 C12_14 H12_14 109.0 . . ?
N10_14 C12_14 C16_14 113.3(8) . . ?
O13_14 C12_14 N10_14 111.1(8) . . ?
O13_14 C12_14 H12_14 109.0 . . ?
O13_14 C12_14 C16_14 105.2(7) . . ?
C16_14 C12_14 H12_14 109.0 . . ?
C12_14 O13_14 C14_14 110.9(7) . . ?
O13_14 C14_14 H14_14 108.6 . . ?
O13_14 C14_14 C15_14 106.4(7) . . ?
O13_14 C14_14 C17_14 109.5(9) . . ?
C15_14 C14_14 H14_14 108.6 . . ?
C17_14 C14_14 H14_14 108.6 . . ?
C17_14 C14_14 C15_14 115.0(10) . . ?
C14_14 C15_14 H15A_14 110.0 . . ?
C14_14 C15_14 H15_14 112.8 . . ?
C14_14 C15_14 C16_14 100.3(8) . . ?
C16_14 C15_14 H15A_14 110.0 . . ?
C16_14 C15_14 H15_14 112.8 . . ?
O26_14^p C15_14 C14_14 109.2(11) . . ?
O26_14^p C15_14 H15A_14 110.0 . . ?
O26_14^p C15_14 C16_14 116.8(14) . . ?
O26_14^b C15_14 C14_14 107.3(11) . . ?
O26_14^b C15_14 H15_14 112.8 . . ?
O26_14^b C15_14 C16_14 110.1(10) . . ?
C12_14 C16_14 C15_14 101.4(7) . . ?
C12_14 C16_14 H16A_14 111.5 . . ?
C12_14 C16_14 H16B_14 111.5 . . ?
C15_14 C16_14 H16A_14 111.5 . . ?
C15_14 C16_14 H16B_14 111.5 . . ?
H16A_14 C16_14 H16B_14 109.3 . . ?
C14_14 C17_14 H17A_14 110.0 . . ?
C14_14 C17_14 H17B_14 110.0 . . ?
H17A_14 C17_14 H17B_14 108.4 . . ?
O18_14 C17_14 C14_14 108.5(10) . . ?
O18_14 C17_14 H17A_14 110.0 . . ?
O18_14 C17_14 H17B_14 110.0 . . ?
C17_14 O18_14 Si19_14 125.3(9) . . ?
O18_14 Si19_14 C20_14 103.6(8) . . ?
O18_14 Si19_14 C21_14 112.3(9) . . ?
O18_14 Si19_14 C22_14 111.6(7) . . ?
C21_14 Si19_14 C20_14 109.9(9) . . ?
C22_14 Si19_14 C20_14 109.9(8) . . ?
C22_14 Si19_14 C21_14 109.3(9) . . ?
Si19_14 C20_14 H20A_14 109.5 . . ?
Si19_14 C20_14 H20B_14 109.5 . . ?
Si19_14 C20_14 H20C_14 109.5 . . ?
H20A_14 C20_14 H20B_14 109.5 . . ?
H20A_14 C20_14 H20C_14 109.5 . . ?
H20B_14 C20_14 H20C_14 109.5 . . ?
Si19_14 C21_14 H21A_14 109.5 . . ?
Si19_14 C21_14 H21B_14 109.5 . . ?
Si19_14 C21_14 H21C_14 109.5 . . ?
H21A_14 C21_14 H21B_14 109.5 . . ?
H21A_14 C21_14 H21C_14 109.5 . . ?
H21B_14 C21_14 H21C_14 109.5 . . ?
C23_14 C22_14 Si19_14 106.8(12) . . ?
C23_14 C22_14 C24_14 109.5(15) . . ?
C23_14 C22_14 C25_14 111.6(16) . . ?
C24_14 C22_14 Si19_14 109.2(11) . . ?
C25_14 C22_14 Si19_14 112.3(12) . . ?
C25_14 C22_14 C24_14 107.4(15) . . ?
C22_14 C23_14 H23A_14 109.5 . . ?
C22_14 C23_14 H23B_14 109.5 . . ?
C22_14 C23_14 H23C_14 109.5 . . ?
H23A_14 C23_14 H23B_14 109.5 . . ?
H23A_14 C23_14 H23C_14 109.5 . . ?
H23B_14 C23_14 H23C_14 109.5 . . ?
C22_14 C24_14 H24A_14 109.5 . . ?
C22_14 C24_14 H24B_14 109.5 . . ?
C22_14 C24_14 H24C_14 109.5 . . ?
H24A_14 C24_14 H24B_14 109.5 . . ?
H24A_14 C24_14 H24C_14 109.5 . . ?
H24B_14 C24_14 H24C_14 109.5 . . ?
C22_14 C25_14 H25A_14 109.5 . . ?
C22_14 C25_14 H25B_14 109.5 . . ?
C22_14 C25_14 H25C_14 109.5 . . ?
H25A_14 C25_14 H25B_14 109.5 . . ?
H25A_14 C25_14 H25C_14 109.5 . . ?
H25B_14 C25_14 H25C_14 109.5 . . ?
C15_14 O26_14^p Si27_14^p 130.4(15) . . ?
O26_14^p Si27_14^p C28_14^p 102.9(12) . . ?
O26_14^p Si27_14^p C29_14^p 110.6(13) . . ?
O26_14^p Si27_14^p C30_14^p 107.9(12) . . ?
C29_14^p Si27_14^p C28_14^p 107.8(13) . . ?
C30_14^p Si27_14^p C28_14^p 110.9(13) . . ?
C30_14^p Si27_14^p C29_14^p 116.0(14) . . ?
Si27_14^p C28_14^p H28A_14 109.5 . . ?
Si27_14^p C28_14^p H28B_14 109.5 . . ?
Si27_14^p C28_14^p H28C_14 109.5 . . ?
H28A_14 C28_14^p H28B_14 109.5 . . ?
H28A_14 C28_14^p H28C_14 109.5 . . ?
H28B_14 C28_14^p H28C_14 109.5 . . ?
Si27_14^p C29_14^p H29A_14 109.5 . . ?
Si27_14^p C29_14^p H29B_14 109.5 . . ?
Si27_14^p C29_14^p H29C_14 109.5 . . ?
H29A_14 C29_14^p H29B_14 109.5 . . ?
H29A_14 C29_14^p H29C_14 109.5 . . ?
H29B_14 C29_14^p H29C_14 109.5 . . ?
C31_14^p C30_14^p Si27_14^p 111.3(16) . . ?
C31_14^p C30_14^p C33_14^p 106.5(17) . . ?
C32_14^p C30_14^p Si27_14^p 111.7(16) . . ?
C32_14^p C30_14^p C31_14^p 109.1(18) . . ?
C32_14^p C30_14^p C33_14^p 107.8(17) . . ?
C33_14^p C30_14^p Si27_14^p 110.3(16) . . ?
C30_14^p C31_14^p H31A_14 109.5 . . ?
C30_14^p C31_14^p H31B_14 109.5 . . ?
C30_14^p C31_14^p H31C_14 109.5 . . ?
H31A_14 C31_14^p H31B_14 109.5 . . ?
H31A_14 C31_14^p H31C_14 109.5 . . ?
H31B_14 C31_14^p H31C_14 109.5 . . ?
C30_14^p C32_14^p H32A_14 109.5 . . ?
C30_14^p C32_14^p H32B_14 109.5 . . ?
C30_14^p C32_14^p H32C_14 109.5 . . ?
H32A_14 C32_14^p H32B_14 109.5 . . ?
H32A_14 C32_14^p H32C_14 109.5 . . ?
H32B_14 C32_14^p H32C_14 109.5 . . ?
C30_14^p C33_14^p H33A_14 109.5 . . ?
C30_14^p C33_14^p H33B_14 109.5 . . ?
C30_14^p C33_14^p H33C_14 109.5 . . ?
H33A_14 C33_14^p H33B_14 109.5 . . ?
H33A_14 C33_14^p H33C_14 109.5 . . ?
H33B_14 C33_14^p H33C_14 109.5 . . ?
C15_14 O26_14^b Si27_14^b 123.5(12) . . ?
O26_14^b Si27_14^b C28_14^b 110.1(11) . . ?
O26_14^b Si27_14^b C29_14^b 103.9(10) . . ?
O26_14^b Si27_14^b C30_14^b 108.4(10) . . ?
C28_14^b Si27_14^b C29_14^b 107.7(12) . . ?
C30_14^b Si27_14^b C28_14^b 114.0(11) . . ?
C30_14^b Si27_14^b C29_14^b 112.3(10) . . ?
Si27_14^b C28_14^b H28D_14 109.5 . . ?
Si27_14^b C28_14^b H28E_14 109.5 . . ?
Si27_14^b C28_14^b H28F_14 109.5 . . ?
H28D_14 C28_14^b H28E_14 109.5 . . ?
H28D_14 C28_14^b H28F_14 109.5 . . ?
H28E_14 C28_14^b H28F_14 109.5 . . ?
Si27_14^b C29_14^b H29D_14 109.5 . . ?
Si27_14^b C29_14^b H29E_14 109.5 . . ?
Si27_14^b C29_14^b H29F_14 109.5 . . ?
H29D_14 C29_14^b H29E_14 109.5 . . ?
H29D_14 C29_14^b H29F_14 109.5 . . ?
H29E_14 C29_14^b H29F_14 109.5 . . ?
C31_14^b C30_14^b Si27_14^b 113.7(14) . . ?
C31_14^b C30_14^b C32_14^b 110.4(16) . . ?
C31_14^b C30_14^b C33_14^b 108.9(16) . . ?
C32_14^b C30_14^b Si27_14^b 110.3(14) . . ?
C32_14^b C30_14^b C33_14^b 103.0(16) . . ?
C33_14^b C30_14^b Si27_14^b 109.9(15) . . ?
C30_14^b C31_14^b H31D_14 109.5 . . ?
C30_14^b C31_14^b H31E_14 109.5 . . ?
C30_14^b C31_14^b H31F_14 109.5 . . ?
H31D_14 C31_14^b H31E_14 109.5 . . ?
H31D_14 C31_14^b H31F_14 109.5 . . ?
H31E_14 C31_14^b H31F_14 109.5 . . ?
C30_14^b C32_14^b H32D_14 109.5 . . ?
C30_14^b C32_14^b H32E_14 109.5 . . ?
C30_14^b C32_14^b H32F_14 109.5 . . ?
H32D_14 C32_14^b H32E_14 109.5 . . ?
H32D_14 C32_14^b H32F_14 109.5 . . ?
H32E_14 C32_14^b H32F_14 109.5 . . ?
C30_14^b C33_14^b H33D_14 109.5 . . ?
C30_14^b C33_14^b H33E_14 109.5 . . ?
C30_14^b C33_14^b H33F_14 109.5 . . ?
H33D_14 C33_14^b H33E_14 109.5 . . ?
H33D_14 C33_14^b H33F_14 109.5 . . ?
H33E_14 C33_14^b H33F_14 109.5 . . ?
C4_15 O1_15 Cs3_3 136.0(6) . . ?
H2A_15 N2_15 H2B_15 120.0 . . ?
C6_15 N2_15 H2A_15 120.0 . . ?
C6_15 N2_15 H2B_15 120.0 . . ?
C11_15 N3_15 C4_15 112.9(8) . . ?
O1_15 C4_15 N3_15 121.6(8) . . ?
O1_15 C4_15 N5_15 117.3(8) . . ?
N5_15 C4_15 N3_15 121.1(9) . . ?
C4_15 N5_15 H5_15 117.3 . . ?
C4_15 N5_15 C6_15 125.4(8) . . ?
C6_15 N5_15 H5_15 117.3 . . ?
N2_15 C6_15 N5_15 119.5(8) . . ?
N2_15 C6_15 C7_15 126.1(9) . . ?
N5_15 C6_15 C7_15 114.3(8) . . ?
C6_15 C7_15 N8_15 131.4(8) . . ?
C6_15 C7_15 C11_15 116.9(8) . . ?
C11_15 C7_15 N8_15 111.7(8) . . ?
C9_15 N8_15 C7_15 102.7(8) . . ?
N8_15 C9_15 H9_15 122.7 . . ?
N8_15 C9_15 N10_15 114.5(9) . . ?
N10_15 C9_15 H9_15 122.7 . . ?
C9_15 N10_15 C11_15 106.2(7) . . ?
C9_15 N10_15 C12_15 130.0(7) . . ?
C11_15 N10_15 C12_15 123.8(7) . . ?
N3_15 C11_15 C7_15 129.3(8) . . ?
N3_15 C11_15 N10_15 125.7(8) . . ?
N10_15 C11_15 C7_15 104.9(8) . . ?
N10_15 C12_15 H12_15 108.8 . . ?
N10_15 C12_15 C16_15 114.3(8) . . ?
O13_15 C12_15 N10_15 109.2(7) . . ?
O13_15 C12_15 H12_15 108.8 . . ?
O13_15 C12_15 C16_15 106.9(7) . . ?
C16_15 C12_15 H12_15 108.8 . . ?
C12_15 O13_15 C14_15 110.3(7) . . ?
O13_15 C14_15 H14_15 108.3 . . ?
O13_15 C14_15 C15_15 107.4(7) . . ?
O13_15 C14_15 C17_15 108.9(8) . . ?
C15_15 C14_15 H14_15 108.3 . . ?
C17_15 C14_15 H14_15 108.3 . . ?
C17_15 C14_15 C15_15 115.5(9) . . ?
C14_15 C15_15 H15_15 110.9 . . ?
C16_15 C15_15 C14_15 102.5(7) . . ?
C16_15 C15_15 H15_15 110.9 . . ?
O26_15 C15_15 C14_15 110.5(8) . . ?
O26_15 C15_15 H15_15 110.9 . . ?
O26_15 C15_15 C16_15 110.8(7) . . ?
C12_15 C16_15 C15_15 103.0(7) . . ?
C12_15 C16_15 H16A_15 111.2 . . ?
C12_15 C16_15 H16B_15 111.2 . . ?
C15_15 C16_15 H16A_15 111.2 . . ?
C15_15 C16_15 H16B_15 111.2 . . ?
H16A_15 C16_15 H16B_15 109.1 . . ?
C14_15 C17_15 H17A_15 109.7 . . ?
C14_15 C17_15 H17B_15 109.7 . . ?
C14_15 C17_15 H17C_15 109.4 . . ?
C14_15 C17_15 H17D_15 109.4 . . ?
H17A_15 C17_15 H17B_15 108.2 . . ?
H17C_15 C17_15 H17D_15 108.0 . . ?
O18_15^a C17_15 C14_15 110.0(10) . . ?
O18_15^a C17_15 H17A_15 109.7 . . ?
O18_15^a C17_15 H17B_15 109.7 . . ?
O18_15^b C17_15 C14_15 111.4(12) . . ?
O18_15^b C17_15 H17C_15 109.4 . . ?
O18_15^b C17_15 H17D_15 109.4 . . ?
C17_15 O18_15^a Si19_15^a 118.5(12) . . ?
O18_15^a Si19_15^a C20_15^a 110.4(12) . . ?
O18_15^a Si19_15^a C21_15^a 109.0(11) . . ?
O18_15^a Si19_15^a C22_15^a 103.4(8) . . ?
C20_15^a Si19_15^a C22_15^a 110.9(10) . . ?
C21_15^a Si19_15^a C20_15^a 111.3(13) . . ?
C21_15^a Si19_15^a C22_15^a 111.7(12) . . ?
Si19_15^a C20_15^a H20A_15 109.5 . . ?
Si19_15^a C20_15^a H20B_15 109.5 . . ?
Si19_15^a C20_15^a H20C_15 109.5 . . ?
H20A_15 C20_15^a H20B_15 109.5 . . ?
H20A_15 C20_15^a H20C_15 109.5 . . ?
H20B_15 C20_15^a H20C_15 109.5 . . ?
Si19_15^a C21_15^a H21A_15 109.5 . . ?
Si19_15^a C21_15^a H21B_15 109.5 . . ?
Si19_15^a C21_15^a H21C_15 109.5 . . ?
H21A_15 C21_15^a H21B_15 109.5 . . ?
H21A_15 C21_15^a H21C_15 109.5 . . ?
H21B_15 C21_15^a H21C_15 109.5 . . ?
C23_15^a C22_15^a Si19_15^a 108.2(13) . . ?
C23_15^a C22_15^a C24_15^a 108.6(16) . . ?
C23_15^a C22_15^a C25_15^a 109.5(16) . . ?
C24_15^a C22_15^a Si19_15^a 111.3(15) . . ?
C25_15^a C22_15^a Si19_15^a 110.2(13) . . ?
C25_15^a C22_15^a C24_15^a 109.0(16) . . ?
C22_15^a C23_15^a H23A_15 109.5 . . ?
C22_15^a C23_15^a H23B_15 109.5 . . ?
C22_15^a C23_15^a H23C_15 109.5 . . ?
H23A_15 C23_15^a H23B_15 109.5 . . ?
H23A_15 C23_15^a H23C_15 109.5 . . ?
H23B_15 C23_15^a H23C_15 109.5 . . ?
C22_15^a C24_15^a H24A_15 109.5 . . ?
C22_15^a C24_15^a H24B_15 109.5 . . ?
C22_15^a C24_15^a H24C_15 109.5 . . ?
H24A_15 C24_15^a H24B_15 109.5 . . ?
H24A_15 C24_15^a H24C_15 109.5 . . ?
H24B_15 C24_15^a H24C_15 109.5 . . ?
C22_15^a C25_15^a H25A_15 109.5 . . ?
C22_15^a C25_15^a H25B_15 109.5 . . ?
C22_15^a C25_15^a H25C_15 109.5 . . ?
H25A_15 C25_15^a H25B_15 109.5 . . ?
H25A_15 C25_15^a H25C_15 109.5 . . ?
H25B_15 C25_15^a H25C_15 109.5 . . ?
C17_15 O18_15^b Si19_15^b 121.2(15) . . ?
O18_15^b Si19_15^b C20_15^b 109.5(14) . . ?
O18_15^b Si19_15^b C21_15^b 109.2(13) . . ?
O18_15^b Si19_15^b C22_15^b 103.6(11) . . ?
C20_15^b Si19_15^b C21_15^b 111.9(13) . . ?
C20_15^b Si19_15^b C22_15^b 111.0(13) . . ?
C21_15^b Si19_15^b C22_15^b 111.2(13) . . ?
Si19_15^b C20_15^b H20D_15 109.5 . . ?
Si19_15^b C20_15^b H20E_15 109.5 . . ?
Si19_15^b C20_15^b H20F_15 109.5 . . ?
H20D_15 C20_15^b H20E_15 109.5 . . ?
H20D_15 C20_15^b H20F_15 109.5 . . ?
H20E_15 C20_15^b H20F_15 109.5 . . ?
Si19_15^b C21_15^b H21D_15 109.5 . . ?
Si19_15^b C21_15^b H21E_15 109.5 . . ?
Si19_15^b C21_15^b H21F_15 109.5 . . ?
H21D_15 C21_15^b H21E_15 109.5 . . ?
H21D_15 C21_15^b H21F_15 109.5 . . ?
H21E_15 C21_15^b H21F_15 109.5 . . ?
C23_15^b C22_15^b Si19_15^b 110.0(16) . . ?
C23_15^b C22_15^b C24_15^b 109.3(17) . . ?
C23_15^b C22_15^b C25_15^b 110.3(18) . . ?
C24_15^b C22_15^b Si19_15^b 108.8(15) . . ?
C25_15^b C22_15^b Si19_15^b 108.6(15) . . ?
C25_15^b C22_15^b C24_15^b 109.8(18) . . ?
C22_15^b C23_15^b H23D_15 109.5 . . ?
C22_15^b C23_15^b H23E_15 109.5 . . ?
C22_15^b C23_15^b H23F_15 109.5 . . ?
H23D_15 C23_15^b H23E_15 109.5 . . ?
H23D_15 C23_15^b H23F_15 109.5 . . ?
H23E_15 C23_15^b H23F_15 109.5 . . ?
C22_15^b C24_15^b H24D_15 109.5 . . ?
C22_15^b C24_15^b H24E_15 109.5 . . ?
C22_15^b C24_15^b H24F_15 109.5 . . ?
H24D_15 C24_15^b H24E_15 109.5 . . ?
H24D_15 C24_15^b H24F_15 109.5 . . ?
H24E_15 C24_15^b H24F_15 109.5 . . ?
C22_15^b C25_15^b H25D_15 109.5 . . ?
C22_15^b C25_15^b H25E_15 109.5 . . ?
C22_15^b C25_15^b H25F_15 109.5 . . ?
H25D_15 C25_15^b H25E_15 109.5 . . ?
H25D_15 C25_15^b H25F_15 109.5 . . ?
H25E_15 C25_15^b H25F_15 109.5 . . ?
C15_15 O26_15 Si27_15 126.4(6) . . ?
O26_15 Si27_15 C28_15 108.8(6) . . ?
O26_15 Si27_15 C29_15 110.5(6) . . ?
O26_15 Si27_15 C30_15 104.7(5) . . ?
C28_15 Si27_15 C29_15 110.0(7) . . ?
C28_15 Si27_15 C30_15 112.7(7) . . ?
C29_15 Si27_15 C30_15 110.0(7) . . ?
Si27_15 C28_15 H28A_15 109.5 . . ?
Si27_15 C28_15 H28B_15 109.5 . . ?
Si27_15 C28_15 H28C_15 109.5 . . ?
H28A_15 C28_15 H28B_15 109.5 . . ?
H28A_15 C28_15 H28C_15 109.5 . . ?
H28B_15 C28_15 H28C_15 109.5 . . ?
Si27_15 C29_15 H29A_15 109.5 . . ?
Si27_15 C29_15 H29B_15 109.5 . . ?
Si27_15 C29_15 H29C_15 109.5 . . ?
H29A_15 C29_15 H29B_15 109.5 . . ?
H29A_15 C29_15 H29C_15 109.5 . . ?
H29B_15 C29_15 H29C_15 109.5 . . ?
C31_15 C30_15 Si27_15 109.0(9) . . ?
C31_15 C30_15 C32_15 108.3(14) . . ?
C31_15 C30_15 C33_15 111.2(13) . . ?
C32_15 C30_15 Si27_15 107.9(10) . . ?
C33_15 C30_15 Si27_15 110.1(11) . . ?
C33_15 C30_15 C32_15 110.2(14) . . ?
C30_15 C31_15 H31A_15 109.5 . . ?
C30_15 C31_15 H31B_15 109.5 . . ?
C30_15 C31_15 H31C_15 109.5 . . ?
H31A_15 C31_15 H31B_15 109.5 . . ?
H31A_15 C31_15 H31C_15 109.5 . . ?
H31B_15 C31_15 H31C_15 109.5 . . ?
C30_15 C32_15 H32A_15 109.5 . . ?
C30_15 C32_15 H32B_15 109.5 . . ?
C30_15 C32_15 H32C_15 109.5 . . ?
H32A_15 C32_15 H32B_15 109.5 . . ?
H32A_15 C32_15 H32C_15 109.5 . . ?
H32B_15 C32_15 H32C_15 109.5 . . ?
C30_15 C33_15 H33A_15 109.5 . . ?
C30_15 C33_15 H33B_15 109.5 . . ?
C30_15 C33_15 H33C_15 109.5 . . ?
H33A_15 C33_15 H33B_15 109.5 . . ?
H33A_15 C33_15 H33C_15 109.5 . . ?
H33B_15 C33_15 H33C_15 109.5 . . ?
Cs2_2 O1_16 Cs3_3 65.99(11) . . ?
C4_16 O1_16 Cs2_2 131.4(6) . . ?
C4_16 O1_16 Cs3_3 128.7(6) . . ?
H2A_16 N2_16 H2B_16 120.0 . . ?
C6_16 N2_16 H2A_16 120.0 . . ?
C6_16 N2_16 H2B_16 120.0 . . ?
C4_16 N3_16 C11_16 113.2(7) . . ?
O1_16 C4_16 N3_16 123.3(8) . . ?
O1_16 C4_16 N5_16 115.1(7) . . ?
N3_16 C4_16 N5_16 121.6(8) . . ?
C4_16 N5_16 H5_16 117.7 . . ?
C6_16 N5_16 C4_16 124.6(7) . . ?
C6_16 N5_16 H5_16 117.7 . . ?
N2_16 C6_16 N5_16 118.8(7) . . ?
N2_16 C6_16 C7_16 127.4(8) . . ?
N5_16 C6_16 C7_16 113.8(7) . . ?
C6_16 C7_16 N8_16 131.1(7) . . ?
C11_16 C7_16 C6_16 118.2(7) . . ?
C11_16 C7_16 N8_16 110.7(7) . . ?
C9_16 N8_16 C7_16 103.2(7) . . ?
N8_16 C9_16 H9_16 122.3 . . ?
N8_16 C9_16 N10_16 115.3(7) . . ?
N10_16 C9_16 H9_16 122.3 . . ?
C9_16 N10_16 C11_16 105.4(6) . . ?
C9_16 N10_16 C12_16 129.2(7) . . ?
C11_16 N10_16 C12_16 125.0(7) . . ?
N3_16 C11_16 C7_16 128.5(7) . . ?
N3_16 C11_16 N10_16 126.0(7) . . ?
C7_16 C11_16 N10_16 105.4(7) . . ?
N10_16 C12_16 H12_16 109.3 . . ?
N10_16 C12_16 C16_16 114.4(7) . . ?
O13_16 C12_16 N10_16 107.0(6) . . ?
O13_16 C12_16 H12_16 109.3 . . ?
O13_16 C12_16 C16_16 107.4(6) . . ?
C16_16 C12_16 H12_16 109.3 . . ?
C12_16 O13_16 C14_16 109.5(6) . . ?
O13_16 C14_16 H14_16 108.5 . . ?
O13_16 C14_16 C15_16 104.9(6) . . ?
O13_16 C14_16 C17_16 109.8(8) . . ?
C15_16 C14_16 H14_16 108.5 . . ?
C17_16 C14_16 H14_16 108.5 . . ?
C17_16 C14_16 C15_16 116.3(8) . . ?
C14_16 C15_16 H15_16 110.4 . . ?
C14_16 C15_16 C16_16 101.6(6) . . ?
C16_16 C15_16 H15_16 110.4 . . ?
O26_16 C15_16 C14_16 108.7(7) . . ?
O26_16 C15_16 H15_16 110.4 . . ?
O26_16 C15_16 C16_16 115.0(8) . . ?
C12_16 C16_16 C15_16 103.3(6) . . ?
C12_16 C16_16 H16A_16 111.1 . . ?
C12_16 C16_16 H16B_16 111.1 . . ?
C15_16 C16_16 H16A_16 111.1 . . ?
C15_16 C16_16 H16B_16 111.1 . . ?
H16A_16 C16_16 H16B_16 109.1 . . ?
C14_16 C17_16 H17A_16 110.2 . . ?
C14_16 C17_16 H17B_16 110.2 . . ?
C14_16 C17_16 H17C_16 106.9 . . ?
C14_16 C17_16 H17D_16 106.9 . . ?
H17A_16 C17_16 H17B_16 108.5 . . ?
H17C_16 C17_16 H17D_16 106.7 . . ?
O18_16^a C17_16 C14_16 107.4(9) . . ?
O18_16^a C17_16 H17A_16 110.2 . . ?
O18_16^a C17_16 H17B_16 110.2 . . ?
O18_16^b C17_16 C14_16 121.8(12) . . ?
O18_16^b C17_16 H17C_16 106.9 . . ?
O18_16^b C17_16 H17D_16 106.9 . . ?
C17_16 O18_16^a Si19_16^a 131.6(9) . . ?
O18_16^a Si19_16^a C20_16^a 108.2(8) . . ?
O18_16^a Si19_16^a C21_16^a 106.8(9) . . ?
O18_16^a Si19_16^a C22_16^a 107.0(7) . . ?
C21_16^a Si19_16^a C20_16^a 108.6(10) . . ?
C22_16^a Si19_16^a C20_16^a 111.9(8) . . ?
C22_16^a Si19_16^a C21_16^a 114.1(8) . . ?
Si19_16^a C20_16^a H20A_16 109.5 . . ?
Si19_16^a C20_16^a H20B_16 109.5 . . ?
Si19_16^a C20_16^a H20C_16 109.5 . . ?
H20A_16 C20_16^a H20B_16 109.5 . . ?
H20A_16 C20_16^a H20C_16 109.5 . . ?
H20B_16 C20_16^a H20C_16 109.5 . . ?
Si19_16^a C21_16^a H21A_16 109.5 . . ?
Si19_16^a C21_16^a H21B_16 109.5 . . ?
Si19_16^a C21_16^a H21C_16 109.5 . . ?
H21A_16 C21_16^a H21B_16 109.5 . . ?
H21A_16 C21_16^a H21C_16 109.5 . . ?
H21B_16 C21_16^a H21C_16 109.5 . . ?
C23_16^a C22_16^a Si19_16^a 109.9(11) . . ?
C23_16^a C22_16^a C24_16^a 107.7(15) . . ?
C24_16^a C22_16^a Si19_16^a 110.5(12) . . ?
C25_16^a C22_16^a Si19_16^a 111.4(12) . . ?
C25_16^a C22_16^a C23_16^a 110.0(15) . . ?
C25_16^a C22_16^a C24_16^a 107.2(15) . . ?
C22_16^a C23_16^a H23A_16 109.5 . . ?
C22_16^a C23_16^a H23B_16 109.5 . . ?
C22_16^a C23_16^a H23C_16 109.5 . . ?
H23A_16 C23_16^a H23B_16 109.5 . . ?
H23A_16 C23_16^a H23C_16 109.5 . . ?
H23B_16 C23_16^a H23C_16 109.5 . . ?
C22_16^a C24_16^a H24A_16 109.5 . . ?
C22_16^a C24_16^a H24B_16 109.5 . . ?
C22_16^a C24_16^a H24C_16 109.5 . . ?
H24A_16 C24_16^a H24B_16 109.5 . . ?
H24A_16 C24_16^a H24C_16 109.5 . . ?
H24B_16 C24_16^a H24C_16 109.5 . . ?
C22_16^a C25_16^a H25A_16 109.5 . . ?
C22_16^a C25_16^a H25B_16 109.5 . . ?
C22_16^a C25_16^a H25C_16 109.5 . . ?
H25A_16 C25_16^a H25B_16 109.5 . . ?
H25A_16 C25_16^a H25C_16 109.5 . . ?
H25B_16 C25_16^a H25C_16 109.5 . . ?
C17_16 O18_16^b Si19_16^b 108.8(11) . . ?
O18_16^b Si19_16^b C20_16^b 110.3(14) . . ?
O18_16^b Si19_16^b C21_16^b 111.7(14) . . ?
O18_16^b Si19_16^b C22_16^b 99.8(10) . . ?
C20_16^b Si19_16^b C22_16^b 110.9(13) . . ?
C21_16^b Si19_16^b C20_16^b 108.6(14) . . ?
C21_16^b Si19_16^b C22_16^b 115.3(14) . . ?
Si19_16^b C20_16^b H20D_16 109.5 . . ?
Si19_16^b C20_16^b H20E_16 109.5 . . ?
Si19_16^b C20_16^b H20F_16 109.5 . . ?
H20D_16 C20_16^b H20E_16 109.5 . . ?
H20D_16 C20_16^b H20F_16 109.5 . . ?
H20E_16 C20_16^b H20F_16 109.5 . . ?
Si19_16^b C21_16^b H21D_16 109.5 . . ?
Si19_16^b C21_16^b H21E_16 109.5 . . ?
Si19_16^b C21_16^b H21F_16 109.5 . . ?
H21D_16 C21_16^b H21E_16 109.5 . . ?
H21D_16 C21_16^b H21F_16 109.5 . . ?
H21E_16 C21_16^b H21F_16 109.5 . . ?
C23_16^b C22_16^b Si19_16^b 107.0(16) . . ?
C24_16^b C22_16^b Si19_16^b 113.2(16) . . ?
C24_16^b C22_16^b C23_16^b 108.0(18) . . ?
C24_16^b C22_16^b C25_16^b 112.7(18) . . ?
C25_16^b C22_16^b Si19_16^b 106.8(15) . . ?
C25_16^b C22_16^b C23_16^b 109.0(18) . . ?
C22_16^b C23_16^b H23D_16 109.5 . . ?
C22_16^b C23_16^b H23E_16 109.5 . . ?
C22_16^b C23_16^b H23F_16 109.5 . . ?
H23D_16 C23_16^b H23E_16 109.5 . . ?
H23D_16 C23_16^b H23F_16 109.5 . . ?
H23E_16 C23_16^b H23F_16 109.5 . . ?
C22_16^b C24_16^b H24D_16 109.5 . . ?
C22_16^b C24_16^b H24E_16 109.5 . . ?
C22_16^b C24_16^b H24F_16 109.5 . . ?
H24D_16 C24_16^b H24E_16 109.5 . . ?
H24D_16 C24_16^b H24F_16 109.5 . . ?
H24E_16 C24_16^b H24F_16 109.5 . . ?
C22_16^b C25_16^b H25D_16 109.5 . . ?
C22_16^b C25_16^b H25E_16 109.5 . . ?
C22_16^b C25_16^b H25F_16 109.5 . . ?
H25D_16 C25_16^b H25E_16 109.5 . . ?
H25D_16 C25_16^b H25F_16 109.5 . . ?
H25E_16 C25_16^b H25F_16 109.5 . . ?
C15_16 O26_16 Si27_16 126.4(6) . . ?
O26_16 Si27_16 C28_16 109.0(6) . . ?
O26_16 Si27_16 C29_16 109.8(7) . . ?
O26_16 Si27_16 C30_16 102.6(5) . . ?
C28_16 Si27_16 C29_16 111.2(9) . . ?
C28_16 Si27_16 C30_16 111.2(6) . . ?
C29_16 Si27_16 C30_16 112.7(8) . . ?
Si27_16 C28_16 H28A_16 109.5 . . ?
Si27_16 C28_16 H28B_16 109.5 . . ?
Si27_16 C28_16 H28C_16 109.5 . . ?
H28A_16 C28_16 H28B_16 109.5 . . ?
H28A_16 C28_16 H28C_16 109.5 . . ?
H28B_16 C28_16 H28C_16 109.5 . . ?
Si27_16 C29_16 H29A_16 109.5 . . ?
Si27_16 C29_16 H29B_16 109.5 . . ?
Si27_16 C29_16 H29C_16 109.5 . . ?
H29A_16 C29_16 H29B_16 109.5 . . ?
H29A_16 C29_16 H29C_16 109.5 . . ?
H29B_16 C29_16 H29C_16 109.5 . . ?
C31_16 C30_16 Si27_16 110.3(8) . . ?
C31_16 C30_16 C32_16 109.4(13) . . ?
C31_16 C30_16 C33_16 110.0(12) . . ?
C32_16 C30_16 Si27_16 108.2(9) . . ?
C33_16 C30_16 Si27_16 109.5(11) . . ?
C33_16 C30_16 C32_16 109.4(13) . . ?
C30_16 C31_16 H31A_16 109.5 . . ?
C30_16 C31_16 H31B_16 109.5 . . ?
C30_16 C31_16 H31C_16 109.5 . . ?
H31A_16 C31_16 H31B_16 109.5 . . ?
H31A_16 C31_16 H31C_16 109.5 . . ?
H31B_16 C31_16 H31C_16 109.5 . . ?
C30_16 C32_16 H32A_16 109.5 . . ?
C30_16 C32_16 H32B_16 109.5 . . ?
C30_16 C32_16 H32C_16 109.5 . . ?
H32A_16 C32_16 H32B_16 109.5 . . ?
H32A_16 C32_16 H32C_16 109.5 . . ?
H32B_16 C32_16 H32C_16 109.5 . . ?
C30_16 C33_16 H33A_16 109.5 . . ?
C30_16 C33_16 H33B_16 109.5 . . ?
C30_16 C33_16 H33C_16 109.5 . . ?
H33A_16 C33_16 H33B_16 109.5 . . ?
H33A_16 C33_16 H33C_16 109.5 . . ?
H33B_16 C33_16 H33C_16 109.5 . . ?
Cs2_2 O1_17 Cs3_3 63.99(12) . . ?
C4_17 O1_17 Cs2_2 135.9(6) . . ?
C4_17 O1_17 Cs3_3 126.8(7) . . ?
H2A_17 N2_17 H2B_17 120.0 . . ?
C6_17 N2_17 H2A_17 120.0 . . ?
C6_17 N2_17 H2B_17 120.0 . . ?
C4_17 N3_17 C11_17 114.0(8) . . ?
O1_17 C4_17 N3_17 122.9(9) . . ?
O1_17 C4_17 N5_17 117.3(9) . . ?
N3_17 C4_17 N5_17 119.8(9) . . ?
C4_17 N5_17 H5_17 117.3 . . ?
C6_17 N5_17 C4_17 125.5(8) . . ?
C6_17 N5_17 H5_17 117.3 . . ?
N2_17 C6_17 N5_17 119.1(8) . . ?
N2_17 C6_17 C7_17 125.1(8) . . ?
N5_17 C6_17 C7_17 115.8(8) . . ?
N8_17 C7_17 C6_17 131.7(8) . . ?
N8_17 C7_17 C11_17 113.1(8) . . ?
C11_17 C7_17 C6_17 115.1(8) . . ?
C9_17 N8_17 C7_17 103.1(8) . . ?
N8_17 C9_17 H9_17 123.4 . . ?
N8_17 C9_17 N10_17 113.3(9) . . ?
N10_17 C9_17 H9_17 123.4 . . ?
C9_17 N10_17 C11_17 106.0(8) . . ?
C9_17 N10_17 C12_17 126.8(9) . . ?
C11_17 N10_17 C12_17 126.9(9) . . ?
N3_17 C11_17 C7_17 129.7(8) . . ?
N3_17 C11_17 N10_17 125.8(9) . . ?
C7_17 C11_17 N10_17 104.4(8) . . ?
N10_17 C12_17 H12_17 106.7 . . ?
N10_17 C12_17 C16_17 116.8(10) . . ?
O13_17 C12_17 N10_17 109.5(8) . . ?
O13_17 C12_17 H12_17 106.7 . . ?
O13_17 C12_17 C16_17 110.0(8) . . ?
C16_17 C12_17 H12_17 106.7 . . ?
C12_17 O13_17 C14_17 106.4(8) . . ?
O13_17 C14_17 H14_17 109.8 . . ?
O13_17 C14_17 C15_17 105.7(8) . . ?
O13_17 C14_17 C17_17 107.8(10) . . ?
C15_17 C14_17 H14_17 109.8 . . ?
C17_17 C14_17 H14_17 109.8 . . ?
C17_17 C14_17 C15_17 114.0(11) . . ?
C14_17 C15_17 H15_17 109.3 . . ?
C14_17 C15_17 H15A_17 112.5 . . ?
C16_17 C15_17 C14_17 98.5(9) . . ?
C16_17 C15_17 H15_17 109.3 . . ?
C16_17 C15_17 H15A_17 112.5 . . ?
O26_17^a C15_17 C14_17 115.0(11) . . ?
O26_17^a C15_17 H15_17 109.3 . . ?
O26_17^a C15_17 C16_17 114.8(12) . . ?
O26_17^b C15_17 C14_17 103.7(10) . . ?
O26_17^b C15_17 H15A_17 112.5 . . ?
O26_17^b C15_17 C16_17 115.7(14) . . ?
C12_17 C16_17 H16A_17 111.5 . . ?
C12_17 C16_17 H16B_17 111.5 . . ?
C15_17 C16_17 C12_17 101.4(8) . . ?
C15_17 C16_17 H16A_17 111.5 . . ?
C15_17 C16_17 H16B_17 111.5 . . ?
H16A_17 C16_17 H16B_17 109.3 . . ?
C14_17 C17_17 H17A_17 109.9 . . ?
C14_17 C17_17 H17B_17 109.9 . . ?
H17A_17 C17_17 H17B_17 108.3 . . ?
O18_17 C17_17 C14_17 109.0(11) . . ?
O18_17 C17_17 H17A_17 109.9 . . ?
O18_17 C17_17 H17B_17 109.9 . . ?
C17_17 O18_17 Si19_17 119.7(10) . . ?
O18_17 Si19_17 C20_17 111.2(12) . . ?
O18_17 Si19_17 C21_17 106.9(11) . . ?
O18_17 Si19_17 C22_17 107.2(9) . . ?
C20_17 Si19_17 C21_17 109.3(12) . . ?
C20_17 Si19_17 C22_17 115.2(10) . . ?
C22_17 Si19_17 C21_17 106.5(12) . . ?
Si19_17 C20_17 H20A_17 109.5 . . ?
Si19_17 C20_17 H20B_17 109.5 . . ?
Si19_17 C20_17 H20C_17 109.5 . . ?
H20A_17 C20_17 H20B_17 109.5 . . ?
H20A_17 C20_17 H20C_17 109.5 . . ?
H20B_17 C20_17 H20C_17 109.5 . . ?
Si19_17 C21_17 H21A_17 109.5 . . ?
Si19_17 C21_17 H21B_17 109.5 . . ?
Si19_17 C21_17 H21C_17 109.5 . . ?
H21A_17 C21_17 H21B_17 109.5 . . ?
H21A_17 C21_17 H21C_17 109.5 . . ?
H21B_17 C21_17 H21C_17 109.5 . . ?
H23A_17 C23_17 H23B_17 109.5 . . ?
H23A_17 C23_17 H23C_17 109.5 . . ?
H23B_17 C23_17 H23C_17 109.5 . . ?
C22_17 C23_17 H23A_17 109.5 . . ?
C22_17 C23_17 H23B_17 109.5 . . ?
C22_17 C23_17 H23C_17 109.5 . . ?
C23_17 C22_17 Si19_17 104.2(14) . . ?
C23_17 C22_17 C24_17 112.8(17) . . ?
C23_17 C22_17 C25_17 114.6(17) . . ?
C24_17 C22_17 Si19_17 105.3(13) . . ?
C25_17 C22_17 Si19_17 105.9(11) . . ?
C25_17 C22_17 C24_17 112.9(16) . . ?
C22_17 C24_17 H24A_17 109.5 . . ?
C22_17 C24_17 H24B_17 109.5 . . ?
C22_17 C24_17 H24C_17 109.5 . . ?
H24A_17 C24_17 H24B_17 109.5 . . ?
H24A_17 C24_17 H24C_17 109.5 . . ?
H24B_17 C24_17 H24C_17 109.5 . . ?
C22_17 C25_17 H25A_17 109.5 . . ?
C22_17 C25_17 H25B_17 109.5 . . ?
C22_17 C25_17 H25C_17 109.5 . . ?
H25A_17 C25_17 H25B_17 109.5 . . ?
H25A_17 C25_17 H25C_17 109.5 . . ?
H25B_17 C25_17 H25C_17 109.5 . . ?
C15_17 O26_17^a Si27_17^a 128.3(13) . . ?
O26_17^a Si27_17^a C28_17^a 106.2(11) . . ?
O26_17^a Si27_17^a C29_17^a 111.1(11) . . ?
O26_17^a Si27_17^a C30_17^a 106.5(9) . . ?
C28_17^a Si27_17^a C30_17^a 110.1(9) . . ?
C29_17^a Si27_17^a C28_17^a 110.1(12) . . ?
C29_17^a Si27_17^a C30_17^a 112.6(12) . . ?
Si27_17^a C28_17^a H28A_17 109.5 . . ?
Si27_17^a C28_17^a H28B_17 109.5 . . ?
Si27_17^a C28_17^a H28C_17 109.5 . . ?
H28A_17 C28_17^a H28B_17 109.5 . . ?
H28A_17 C28_17^a H28C_17 109.5 . . ?
H28B_17 C28_17^a H28C_17 109.5 . . ?
Si27_17^a C29_17^a H29A_17 109.5 . . ?
Si27_17^a C29_17^a H29B_17 109.5 . . ?
Si27_17^a C29_17^a H29C_17 109.5 . . ?
H29A_17 C29_17^a H29B_17 109.5 . . ?
H29A_17 C29_17^a H29C_17 109.5 . . ?
H29B_17 C29_17^a H29C_17 109.5 . . ?
C31_17^a C30_17^a Si27_17^a 111.4(13) . . ?
C31_17^a C30_17^a C32_17^a 108.1(14) . . ?
C32_17^a C30_17^a Si27_17^a 110.4(12) . . ?
C33_17^a C30_17^a Si27_17^a 111.1(13) . . ?
C33_17^a C30_17^a C31_17^a 108.4(14) . . ?
C33_17^a C30_17^a C32_17^a 107.3(15) . . ?
C30_17^a C31_17^a H31A_17 109.5 . . ?
C30_17^a C31_17^a H31B_17 109.5 . . ?
C30_17^a C31_17^a H31C_17 109.5 . . ?
H31A_17 C31_17^a H31B_17 109.5 . . ?
H31A_17 C31_17^a H31C_17 109.5 . . ?
H31B_17 C31_17^a H31C_17 109.5 . . ?
C30_17^a C32_17^a H32A_17 109.5 . . ?
C30_17^a C32_17^a H32B_17 109.5 . . ?
C30_17^a C32_17^a H32C_17 109.5 . . ?
H32A_17 C32_17^a H32B_17 109.5 . . ?
H32A_17 C32_17^a H32C_17 109.5 . . ?
H32B_17 C32_17^a H32C_17 109.5 . . ?
C30_17^a C33_17^a H33A_17 109.5 . . ?
C30_17^a C33_17^a H33B_17 109.5 . . ?
C30_17^a C33_17^a H33C_17 109.5 . . ?
H33A_17 C33_17^a H33B_17 109.5 . . ?
H33A_17 C33_17^a H33C_17 109.5 . . ?
H33B_17 C33_17^a H33C_17 109.5 . . ?
C15_17 O26_17^b Si27_17^b 127.7(14) . . ?
O26_17^b Si27_17^b C28_17^b 108.8(12) . . ?
O26_17^b Si27_17^b C29_17^b 107.1(13) . . ?
O26_17^b Si27_17^b C30_17^b 107.8(11) . . ?
C28_17^b Si27_17^b C29_17^b 108.8(13) . . ?
C28_17^b Si27_17^b C30_17^b 113.4(13) . . ?
C30_17^b Si27_17^b C29_17^b 110.8(12) . . ?
Si27_17^b C28_17^b H28D_17 109.5 . . ?
Si27_17^b C28_17^b H28E_17 109.5 . . ?
Si27_17^b C28_17^b H28F_17 109.5 . . ?
H28D_17 C28_17^b H28E_17 109.5 . . ?
H28D_17 C28_17^b H28F_17 109.5 . . ?
H28E_17 C28_17^b H28F_17 109.5 . . ?
Si27_17^b C29_17^b H29D_17 109.5 . . ?
Si27_17^b C29_17^b H29E_17 109.5 . . ?
Si27_17^b C29_17^b H29F_17 109.5 . . ?
H29D_17 C29_17^b H29E_17 109.5 . . ?
H29D_17 C29_17^b H29F_17 109.5 . . ?
H29E_17 C29_17^b H29F_17 109.5 . . ?
C31_17^b C30_17^b Si27_17^b 111.0(15) . . ?
C31_17^b C30_17^b C32_17^b 109.7(17) . . ?
C31_17^b C30_17^b C33_17^b 108.6(17) . . ?
C32_17^b C30_17^b Si27_17^b 108.6(14) . . ?
C33_17^b C30_17^b Si27_17^b 110.7(15) . . ?
C33_17^b C30_17^b C32_17^b 108.2(16) . . ?
C30_17^b C31_17^b H31D_17 109.5 . . ?
C30_17^b C31_17^b H31E_17 109.5 . . ?
C30_17^b C31_17^b H31F_17 109.5 . . ?
H31D_17 C31_17^b H31E_17 109.5 . . ?
H31D_17 C31_17^b H31F_17 109.5 . . ?
H31E_17 C31_17^b H31F_17 109.5 . . ?
C30_17^b C32_17^b H32D_17 109.5 . . ?
C30_17^b C32_17^b H32E_17 109.5 . . ?
C30_17^b C32_17^b H32F_17 109.5 . . ?
H32D_17 C32_17^b H32E_17 109.5 . . ?
H32D_17 C32_17^b H32F_17 109.5 . . ?
H32E_17 C32_17^b H32F_17 109.5 . . ?
C30_17^b C33_17^b H33D_17 109.5 . . ?
C30_17^b C33_17^b H33E_17 109.5 . . ?
C30_17^b C33_17^b H33F_17 109.5 . . ?
H33D_17 C33_17^b H33E_17 109.5 . . ?
H33D_17 C33_17^b H33F_17 109.5 . . ?
H33E_17 C33_17^b H33F_17 109.5 . . ?
Cs2_2 O1_18 Cs3_3 65.30(14) . . ?
C4_18 O1_18 Cs2_2 136.0(7) . . ?
C4_18 O1_18 Cs3_3 129.7(7) . . ?
H2A_18 N2_18 H2B_18 120.0 . . ?
C6_18 N2_18 H2A_18 120.0 . . ?
C6_18 N2_18 H2B_18 120.0 . . ?
C11_18 N3_18 C4_18 110.4(10) . . ?
O1_18 C4_18 N3_18 121.3(10) . . ?
O1_18 C4_18 N5_18 118.1(9) . . ?
N3_18 C4_18 N5_18 120.6(11) . . ?
C4_18 N5_18 H5_18 117.2 . . ?
C6_18 N5_18 C4_18 125.6(9) . . ?
C6_18 N5_18 H5_18 117.2 . . ?
N2_18 C6_18 N5_18 119.7(10) . . ?
N2_18 C6_18 C7_18 125.3(11) . . ?
N5_18 C6_18 C7_18 114.8(11) . . ?
C6_18 C7_18 N8_18 129.1(12) . . ?
C11_18 C7_18 C6_18 116.2(11) . . ?
C11_18 C7_18 N8_18 114.6(11) . . ?
C9_18 N8_18 C7_18 99.1(12) . . ?
N8_18 C9_18 H9_18 122.2 . . ?
N10_18 C9_18 N8_18 115.7(12) . . ?
N10_18 C9_18 H9_18 122.2 . . ?
C9_18 N10_18 C11_18 105.9(10) . . ?
C9_18 N10_18 C12_18 132.0(11) . . ?
C11_18 N10_18 C12_18 121.3(13) . . ?
N3_18 C11_18 N10_18 123.4(12) . . ?
C7_18 C11_18 N3_18 132.0(10) . . ?
C7_18 C11_18 N10_18 104.5(12) . . ?
N10_18 C12_18 H12_18 105.6 . . ?
N10_18 C12_18 C16_18 114.3(15) . . ?
O13_18 C12_18 N10_18 112.9(13) . . ?
O13_18 C12_18 H12_18 105.6 . . ?
O13_18 C12_18 C16_18 111.9(11) . . ?
C16_18 C12_18 H12_18 105.6 . . ?
C12_18 O13_18 C14_18 108.4(11) . . ?
O13_18 C14_18 H14_18 108.8 . . ?
O13_18 C14_18 C15_18 107.2(10) . . ?
O13_18 C14_18 C17_18 112.0(15) . . ?
C15_18 C14_18 H14_18 108.8 . . ?
C17_18 C14_18 H14_18 108.8 . . ?
C17_18 C14_18 C15_18 111.1(15) . . ?
C14_18 C15_18 H15_18 107.9 . . ?
C14_18 C15_18 H15A_18 114.6 . . ?
C14_18 C15_18 C16_18 104.7(11) . . ?
C16_18 C15_18 H15_18 107.9 . . ?
C16_18 C15_18 H15A_18 114.6 . . ?
O26_18^a C15_18 C14_18 113.0(16) . . ?
O26_18^a C15_18 H15_18 107.9 . . ?
O26_18^a C15_18 C16_18 115.0(16) . . ?
O26_18^b C15_18 C14_18 97.0(16) . . ?
O26_18^b C15_18 H15A_18 114.6 . . ?
O26_18^b C15_18 C16_18 109.6(16) . . ?
C12_18 C16_18 C15_18 99.1(10) . . ?
C12_18 C16_18 H16A_18 111.9 . . ?
C12_18 C16_18 H16B_18 111.9 . . ?
C15_18 C16_18 H16A_18 111.9 . . ?
C15_18 C16_18 H16B_18 111.9 . . ?
H16A_18 C16_18 H16B_18 109.6 . . ?
C14_18 C17_18 H17A_18 109.0 . . ?
C14_18 C17_18 H17B_18 109.0 . . ?
C14_18 C17_18 H17C_18 111.1 . . ?
C14_18 C17_18 H17D_18 111.1 . . ?
H17A_18 C17_18 H17B_18 107.8 . . ?
H17C_18 C17_18 H17D_18 109.1 . . ?
O18_18^a C17_18 C14_18 113(2) . . ?
O18_18^a C17_18 H17A_18 109.0 . . ?
O18_18^a C17_18 H17B_18 109.0 . . ?
O18_18^b C17_18 C14_18 103.4(16) . . ?
O18_18^b C17_18 H17C_18 111.1 . . ?
O18_18^b C17_18 H17D_18 111.1 . . ?
C17_18 O18_18^a Si19_18^a 133(3) . . ?
O18_18^a Si19_18^a C20_18^a 112.4(16) . . ?
O18_18^a Si19_18^a C21_18^a 111.1(16) . . ?
O18_18^a Si19_18^a C22_18^a 100.4(13) . . ?
C20_18^a Si19_18^a C21_18^a 108.8(15) . . ?
C20_18^a Si19_18^a C22_18^a 112.0(16) . . ?
C21_18^a Si19_18^a C22_18^a 112.0(16) . . ?
Si19_18^a C20_18^a H20A_18 109.5 . . ?
Si19_18^a C20_18^a H20B_18 109.5 . . ?
Si19_18^a C20_18^a H20C_18 109.5 . . ?
H20A_18 C20_18^a H20B_18 109.5 . . ?
H20A_18 C20_18^a H20C_18 109.5 . . ?
H20B_18 C20_18^a H20C_18 109.5 . . ?
Si19_18^a C21_18^a H21A_18 109.5 . . ?
Si19_18^a C21_18^a H21B_18 109.5 . . ?
Si19_18^a C21_18^a H21C_18 109.5 . . ?
H21A_18 C21_18^a H21B_18 109.5 . . ?
H21A_18 C21_18^a H21C_18 109.5 . . ?
H21B_18 C21_18^a H21C_18 109.5 . . ?
C23_18^a C22_18^a Si19_18^a 108.1(17) . . ?
C23_18^a C22_18^a C24_18^a 110.3(19) . . ?
C23_18^a C22_18^a C25_18^a 108.9(18) . . ?
C24_18^a C22_18^a Si19_18^a 110.4(17) . . ?
C24_18^a C22_18^a C25_18^a 109.3(18) . . ?
C25_18^a C22_18^a Si19_18^a 109.8(17) . . ?
C22_18^a C23_18^a H23A_18 109.5 . . ?
C22_18^a C23_18^a H23B_18 109.5 . . ?
C22_18^a C23_18^a H23C_18 109.5 . . ?
H23A_18 C23_18^a H23B_18 109.5 . . ?
H23A_18 C23_18^a H23C_18 109.5 . . ?
H23B_18 C23_18^a H23C_18 109.5 . . ?
C22_18^a C24_18^a H24A_18 109.5 . . ?
C22_18^a C24_18^a H24B_18 109.5 . . ?
C22_18^a C24_18^a H24C_18 109.5 . . ?
H24A_18 C24_18^a H24B_18 109.5 . . ?
H24A_18 C24_18^a H24C_18 109.5 . . ?
H24B_18 C24_18^a H24C_18 109.5 . . ?
C22_18^a C25_18^a H25A_18 109.5 . . ?
C22_18^a C25_18^a H25B_18 109.5 . . ?
C22_18^a C25_18^a H25C_18 109.5 . . ?
H25A_18 C25_18^a H25B_18 109.5 . . ?
H25A_18 C25_18^a H25C_18 109.5 . . ?
H25B_18 C25_18^a H25C_18 109.5 . . ?
C17_18 O18_18^b Si19_18^b 116.6(17) . . ?
O18_18^b Si19_18^b C20_18^b 111.5(14) . . ?
O18_18^b Si19_18^b C21_18^b 109.2(14) . . ?
O18_18^b Si19_18^b C22_18^b 102.5(12) . . ?
C20_18^b Si19_18^b C22_18^b 107.6(13) . . ?
C21_18^b Si19_18^b C20_18^b 111.2(15) . . ?
C21_18^b Si19_18^b C22_18^b 114.6(15) . . ?
Si19_18^b C20_18^b H20D_18 109.5 . . ?
Si19_18^b C20_18^b H20E_18 109.5 . . ?
Si19_18^b C20_18^b H20F_18 109.5 . . ?
H20D_18 C20_18^b H20E_18 109.5 . . ?
H20D_18 C20_18^b H20F_18 109.5 . . ?
H20E_18 C20_18^b H20F_18 109.5 . . ?
Si19_18^b C21_18^b H21D_18 109.5 . . ?
Si19_18^b C21_18^b H21E_18 109.5 . . ?
Si19_18^b C21_18^b H21F_18 109.5 . . ?
H21D_18 C21_18^b H21E_18 109.5 . . ?
H21D_18 C21_18^b H21F_18 109.5 . . ?
H21E_18 C21_18^b H21F_18 109.5 . . ?
C23_18^b C22_18^b Si19_18^b 110.5(17) . . ?
C23_18^b C22_18^b C24_18^b 106.5(17) . . ?
C24_18^b C22_18^b Si19_18^b 109.9(16) . . ?
C25_18^b C22_18^b Si19_18^b 107.3(15) . . ?
C25_18^b C22_18^b C23_18^b 111.5(18) . . ?
C25_18^b C22_18^b C24_18^b 111.2(17) . . ?
C22_18^b C23_18^b H23D_18 109.5 . . ?
C22_18^b C23_18^b H23E_18 109.5 . . ?
C22_18^b C23_18^b H23F_18 109.5 . . ?
H23D_18 C23_18^b H23E_18 109.5 . . ?
H23D_18 C23_18^b H23F_18 109.5 . . ?
H23E_18 C23_18^b H23F_18 109.5 . . ?
C22_18^b C24_18^b H24D_18 109.5 . . ?
C22_18^b C24_18^b H24E_18 109.5 . . ?
C22_18^b C24_18^b H24F_18 109.5 . . ?
H24D_18 C24_18^b H24E_18 109.5 . . ?
H24D_18 C24_18^b H24F_18 109.5 . . ?
H24E_18 C24_18^b H24F_18 109.5 . . ?
C22_18^b C25_18^b H25D_18 109.5 . . ?
C22_18^b C25_18^b H25E_18 109.5 . . ?
C22_18^b C25_18^b H25F_18 109.5 . . ?
H25D_18 C25_18^b H25E_18 109.5 . . ?
H25D_18 C25_18^b H25F_18 109.5 . . ?
H25E_18 C25_18^b H25F_18 109.5 . . ?
C15_18 O26_18^a Si27_18^a 118.9(17) . . ?
O26_18^a Si27_18^a C28_18^a 106.6(14) . . ?
O26_18^a Si27_18^a C29_18^a 115.9(14) . . ?
O26_18^a Si27_18^a C30_18^a 101.9(11) . . ?
C28_18^a Si27_18^a C30_18^a 111.5(13) . . ?
C29_18^a Si27_18^a C28_18^a 107.2(14) . . ?
C29_18^a Si27_18^a C30_18^a 113.6(14) . . ?
Si27_18^a C28_18^a H28A_18 109.5 . . ?
Si27_18^a C28_18^a H28B_18 109.5 . . ?
Si27_18^a C28_18^a H28C_18 109.5 . . ?
H28A_18 C28_18^a H28B_18 109.5 . . ?
H28A_18 C28_18^a H28C_18 109.5 . . ?
H28B_18 C28_18^a H28C_18 109.5 . . ?
Si27_18^a C29_18^a H29A_18 109.5 . . ?
Si27_18^a C29_18^a H29B_18 109.5 . . ?
Si27_18^a C29_18^a H29C_18 109.5 . . ?
H29A_18 C29_18^a H29B_18 109.5 . . ?
H29A_18 C29_18^a H29C_18 109.5 . . ?
H29B_18 C29_18^a H29C_18 109.5 . . ?
C31_18^a C30_18^a Si27_18^a 110.8(16) . . ?
C31_18^a C30_18^a C32_18^a 108.0(18) . . ?
C32_18^a C30_18^a Si27_18^a 108.8(15) . . ?
C33_18^a C30_18^a Si27_18^a 108.5(15) . . ?
C33_18^a C30_18^a C31_18^a 110.2(18) . . ?
C33_18^a C30_18^a C32_18^a 110.6(18) . . ?
C30_18^a C31_18^a H31A_18 109.5 . . ?
C30_18^a C31_18^a H31B_18 109.5 . . ?
C30_18^a C31_18^a H31C_18 109.5 . . ?
H31A_18 C31_18^a H31B_18 109.5 . . ?
H31A_18 C31_18^a H31C_18 109.5 . . ?
H31B_18 C31_18^a H31C_18 109.5 . . ?
C30_18^a C32_18^a H32A_18 109.5 . . ?
C30_18^a C32_18^a H32B_18 109.5 . . ?
C30_18^a C32_18^a H32C_18 109.5 . . ?
H32A_18 C32_18^a H32B_18 109.5 . . ?
H32A_18 C32_18^a H32C_18 109.5 . . ?
H32B_18 C32_18^a H32C_18 109.5 . . ?
C30_18^a C33_18^a H33A_18 109.5 . . ?
C30_18^a C33_18^a H33B_18 109.5 . . ?
C30_18^a C33_18^a H33C_18 109.5 . . ?
H33A_18 C33_18^a H33B_18 109.5 . . ?
H33A_18 C33_18^a H33C_18 109.5 . . ?
H33B_18 C33_18^a H33C_18 109.5 . . ?
C15_18 O26_18^b Si27_18^b 131.4(19) . . ?
O26_18^b Si27_18^b C28_18^b 108.9(14) . . ?
O26_18^b Si27_18^b C29_18^b 108.8(15) . . ?
O26_18^b Si27_18^b C30_18^b 108.9(14) . . ?
C28_18^b Si27_18^b C29_18^b 108.5(15) . . ?
C28_18^b Si27_18^b C30_18^b 112.1(14) . . ?
C30_18^b Si27_18^b C29_18^b 109.6(14) . . ?
Si27_18^b C28_18^b H28D_18 109.5 . . ?
Si27_18^b C28_18^b H28E_18 109.5 . . ?
Si27_18^b C28_18^b H28F_18 109.5 . . ?
H28D_18 C28_18^b H28E_18 109.5 . . ?
H28D_18 C28_18^b H28F_18 109.5 . . ?
H28E_18 C28_18^b H28F_18 109.5 . . ?
Si27_18^b C29_18^b H29D_18 109.5 . . ?
Si27_18^b C29_18^b H29E_18 109.5 . . ?
Si27_18^b C29_18^b H29F_18 109.5 . . ?
H29D_18 C29_18^b H29E_18 109.5 . . ?
H29D_18 C29_18^b H29F_18 109.5 . . ?
H29E_18 C29_18^b H29F_18 109.5 . . ?
C31_18^b C30_18^b Si27_18^b 111.4(17) . . ?
C31_18^b C30_18^b C32_18^b 109.5(19) . . ?
C31_18^b C30_18^b C33_18^b 109.5(18) . . ?
C32_18^b C30_18^b Si27_18^b 108.9(17) . . ?
C33_18^b C30_18^b Si27_18^b 109.5(17) . . ?
C33_18^b C30_18^b C32_18^b 108.1(18) . . ?
C30_18^b C31_18^b H31D_18 109.5 . . ?
C30_18^b C31_18^b H31E_18 109.5 . . ?
C30_18^b C31_18^b H31F_18 109.5 . . ?
H31D_18 C31_18^b H31E_18 109.5 . . ?
H31D_18 C31_18^b H31F_18 109.5 . . ?
H31E_18 C31_18^b H31F_18 109.5 . . ?
C30_18^b C32_18^b H32D_18 109.5 . . ?
C30_18^b C32_18^b H32E_18 109.5 . . ?
C30_18^b C32_18^b H32F_18 109.5 . . ?
H32D_18 C32_18^b H32E_18 109.5 . . ?
H32D_18 C32_18^b H32F_18 109.5 . . ?
H32E_18 C32_18^b H32F_18 109.5 . . ?
C30_18^b C33_18^b H33D_18 109.5 . . ?
C30_18^b C33_18^b H33E_18 109.5 . . ?
C30_18^b C33_18^b H33F_18 109.5 . . ?
H33D_18 C33_18^b H33E_18 109.5 . . ?
H33D_18 C33_18^b H33F_18 109.5 . . ?
H33E_18 C33_18^b H33F_18 109.5 . . ?
Cs2_2 O1_19 Cs3_3 68.44(13) . . ?
C4_19 O1_19 Cs2_2 126.7(6) . . ?
C4_19 O1_19 Cs3_3 137.6(7) . . ?
H2A_19 N2_19 H2B_19 120.0 . . ?
C6_19 N2_19 H2A_19 120.0 . . ?
C6_19 N2_19 H2B_19 120.0 . . ?
C11_19 N3_19 C4_19 113.9(9) . . ?
O1_19 C4_19 N3_19 123.5(10) . . ?
O1_19 C4_19 N5_19 115.5(9) . . ?
N3_19 C4_19 N5_19 120.9(8) . . ?
C4_19 N5_19 H5_19 117.8 . . ?
C6_19 N5_19 C4_19 124.5(9) . . ?
C6_19 N5_19 H5_19 117.8 . . ?
N2_19 C6_19 N5_19 119.1(10) . . ?
N2_19 C6_19 C7_19 127.3(10) . . ?
N5_19 C6_19 C7_19 113.6(10) . . ?
C6_19 C7_19 N8_19 131.7(10) . . ?
C6_19 C7_19 C11_19 119.4(9) . . ?
C11_19 C7_19 N8_19 108.9(10) . . ?
C9_19 N8_19 C7_19 105.2(9) . . ?
N8_19 C9_19 H9_19 124.1 . . ?
N8_19 C9_19 N10_19 111.9(9) . . ?
N10_19 C9_19 H9_19 124.1 . . ?
C9_19 N10_19 C12_19 126.4(8) . . ?
C11_19 N10_19 C9_19 107.2(9) . . ?
C11_19 N10_19 C12_19 125.8(7) . . ?
N3_19 C11_19 C7_19 127.5(10) . . ?
N3_19 C11_19 N10_19 125.8(10) . . ?
N10_19 C11_19 C7_19 106.7(8) . . ?
N10_19 C12_19 H12_19 108.7 . . ?
N10_19 C12_19 C16_19 114.1(8) . . ?
O13_19 C12_19 N10_19 109.0(7) . . ?
O13_19 C12_19 H12_19 108.7 . . ?
O13_19 C12_19 C16_19 107.6(7) . . ?
C16_19 C12_19 H12_19 108.7 . . ?
C12_19 O13_19 C14_19 110.0(6) . . ?
O13_19 C14_19 H14_19 109.4 . . ?
O13_19 C14_19 C15_19 105.4(7) . . ?
O13_19 C14_19 C17_19 109.1(8) . . ?
C15_19 C14_19 H14_19 109.4 . . ?
C17_19 C14_19 H14_19 109.4 . . ?
C17_19 C14_19 C15_19 114.0(8) . . ?
C14_19 C15_19 H15_19 110.2 . . ?
C14_19 C15_19 C16_19 102.0(7) . . ?
C16_19 C15_19 H15_19 110.2 . . ?
O26_19 C15_19 C14_19 109.2(8) . . ?
O26_19 C15_19 H15_19 110.2 . . ?
O26_19 C15_19 C16_19 114.8(8) . . ?
C12_19 C16_19 H16A_19 111.5 . . ?
C12_19 C16_19 H16B_19 111.5 . . ?
C15_19 C16_19 C12_19 101.2(6) . . ?
C15_19 C16_19 H16A_19 111.5 . . ?
C15_19 C16_19 H16B_19 111.5 . . ?
H16A_19 C16_19 H16B_19 109.4 . . ?
C14_19 C17_19 H17A_19 108.7 . . ?
C14_19 C17_19 H17B_19 108.7 . . ?
C14_19 C17_19 H17C_19 110.5 . . ?
C14_19 C17_19 H17D_19 110.5 . . ?
H17A_19 C17_19 H17B_19 107.6 . . ?
H17C_19 C17_19 H17D_19 108.7 . . ?
O18_19^a C17_19 C14_19 114.2(12) . . ?
O18_19^a C17_19 H17A_19 108.7 . . ?
O18_19^a C17_19 H17B_19 108.7 . . ?
O18_19^b C17_19 C14_19 106.3(10) . . ?
O18_19^b C17_19 H17C_19 110.5 . . ?
O18_19^b C17_19 H17D_19 110.5 . . ?
C17_19 O18_19^a Si19_19^a 124.1(12) . . ?
O18_19^a Si19_19^a C20_19^a 109.2(12) . . ?
O18_19^a Si19_19^a C21_19^a 108.4(10) . . ?
O18_19^a Si19_19^a C22_19^a 108.5(7) . . ?
C20_19^a Si19_19^a C22_19^a 106.9(11) . . ?
C21_19^a Si19_19^a C20_19^a 109.8(11) . . ?
C21_19^a Si19_19^a C22_19^a 114.1(9) . . ?
Si19_19^a C20_19^a H20A_19 109.5 . . ?
Si19_19^a C20_19^a H20B_19 109.5 . . ?
Si19_19^a C20_19^a H20C_19 109.5 . . ?
H20A_19 C20_19^a H20B_19 109.5 . . ?
H20A_19 C20_19^a H20C_19 109.5 . . ?
H20B_19 C20_19^a H20C_19 109.5 . . ?
Si19_19^a C21_19^a H21A_19 109.5 . . ?
Si19_19^a C21_19^a H21B_19 109.5 . . ?
Si19_19^a C21_19^a H21C_19 109.5 . . ?
H21A_19 C21_19^a H21B_19 109.5 . . ?
H21A_19 C21_19^a H21C_19 109.5 . . ?
H21B_19 C21_19^a H21C_19 109.5 . . ?
C23_19^a C22_19^a Si19_19^a 107.9(11) . . ?
C23_19^a C22_19^a C24_19^a 109.6(14) . . ?
C24_19^a C22_19^a Si19_19^a 110.7(13) . . ?
C25_19^a C22_19^a Si19_19^a 110.4(11) . . ?
C25_19^a C22_19^a C23_19^a 107.4(14) . . ?
C25_19^a C22_19^a C24_19^a 110.8(14) . . ?
C22_19^a C23_19^a H23A_19 109.5 . . ?
C22_19^a C23_19^a H23B_19 109.5 . . ?
C22_19^a C23_19^a H23C_19 109.5 . . ?
H23A_19 C23_19^a H23B_19 109.5 . . ?
H23A_19 C23_19^a H23C_19 109.5 . . ?
H23B_19 C23_19^a H23C_19 109.5 . . ?
C22_19^a C24_19^a H24A_19 109.5 . . ?
C22_19^a C24_19^a H24B_19 109.5 . . ?
C22_19^a C24_19^a H24C_19 109.5 . . ?
H24A_19 C24_19^a H24B_19 109.5 . . ?
H24A_19 C24_19^a H24C_19 109.5 . . ?
H24B_19 C24_19^a H24C_19 109.5 . . ?
C22_19^a C25_19^a H25A_19 109.5 . . ?
C22_19^a C25_19^a H25B_19 109.5 . . ?
C22_19^a C25_19^a H25C_19 109.5 . . ?
H25A_19 C25_19^a H25B_19 109.5 . . ?
H25A_19 C25_19^a H25C_19 109.5 . . ?
H25B_19 C25_19^a H25C_19 109.5 . . ?
C17_19 O18_19^b Si19_19^b 125.5(13) . . ?
O18_19^b Si19_19^b C20_19^b 109.8(13) . . ?
O18_19^b Si19_19^b C21_19^b 106.0(11) . . ?
O18_19^b Si19_19^b C22_19^b 109.5(10) . . ?
C20_19^b Si19_19^b C21_19^b 108.3(13) . . ?
C22_19^b Si19_19^b C20_19^b 111.4(12) . . ?
C22_19^b Si19_19^b C21_19^b 111.7(12) . . ?
Si19_19^b C20_19^b H20D_19 109.5 . . ?
Si19_19^b C20_19^b H20E_19 109.5 . . ?
Si19_19^b C20_19^b H20F_19 109.5 . . ?
H20D_19 C20_19^b H20E_19 109.5 . . ?
H20D_19 C20_19^b H20F_19 109.5 . . ?
H20E_19 C20_19^b H20F_19 109.5 . . ?
Si19_19^b C21_19^b H21D_19 109.5 . . ?
Si19_19^b C21_19^b H21E_19 109.5 . . ?
Si19_19^b C21_19^b H21F_19 109.5 . . ?
H21D_19 C21_19^b H21E_19 109.5 . . ?
H21D_19 C21_19^b H21F_19 109.5 . . ?
H21E_19 C21_19^b H21F_19 109.5 . . ?
C23_19^b C22_19^b Si19_19^b 109.1(15) . . ?
C23_19^b C22_19^b C24_19^b 108.0(16) . . ?
C24_19^b C22_19^b Si19_19^b 108.7(14) . . ?
C25_19^b C22_19^b Si19_19^b 110.8(14) . . ?
C25_19^b C22_19^b C23_19^b 111.6(18) . . ?
C25_19^b C22_19^b C24_19^b 108.5(17) . . ?
C22_19^b C23_19^b H23D_19 109.5 . . ?
C22_19^b C23_19^b H23E_19 109.5 . . ?
C22_19^b C23_19^b H23F_19 109.5 . . ?
H23D_19 C23_19^b H23E_19 109.5 . . ?
H23D_19 C23_19^b H23F_19 109.5 . . ?
H23E_19 C23_19^b H23F_19 109.5 . . ?
C22_19^b C24_19^b H24D_19 109.5 . . ?
C22_19^b C24_19^b H24E_19 109.5 . . ?
C22_19^b C24_19^b H24F_19 109.5 . . ?
H24D_19 C24_19^b H24E_19 109.5 . . ?
H24D_19 C24_19^b H24F_19 109.5 . . ?
H24E_19 C24_19^b H24F_19 109.5 . . ?
C22_19^b C25_19^b H25D_19 109.5 . . ?
C22_19^b C25_19^b H25E_19 109.5 . . ?
C22_19^b C25_19^b H25F_19 109.5 . . ?
H25D_19 C25_19^b H25E_19 109.5 . . ?
H25D_19 C25_19^b H25F_19 109.5 . . ?
H25E_19 C25_19^b H25F_19 109.5 . . ?
C15_19 O26_19 Si27_19 125.9(7) . . ?
O26_19 Si27_19 C28_19 107.5(6) . . ?
O26_19 Si27_19 C29_19 111.4(6) . . ?
O26_19 Si27_19 C30_19 102.8(5) . . ?
C28_19 Si27_19 C29_19 109.4(8) . . ?
C28_19 Si27_19 C30_19 115.1(7) . . ?
C29_19 Si27_19 C30_19 110.5(6) . . ?
Si27_19 C28_19 H28A_19 109.5 . . ?
Si27_19 C28_19 H28B_19 109.5 . . ?
Si27_19 C28_19 H28C_19 109.5 . . ?
H28A_19 C28_19 H28B_19 109.5 . . ?
H28A_19 C28_19 H28C_19 109.5 . . ?
H28B_19 C28_19 H28C_19 109.5 . . ?
Si27_19 C29_19 H29A_19 109.5 . . ?
Si27_19 C29_19 H29B_19 109.5 . . ?
Si27_19 C29_19 H29C_19 109.5 . . ?
H29A_19 C29_19 H29B_19 109.5 . . ?
H29A_19 C29_19 H29C_19 109.5 . . ?
H29B_19 C29_19 H29C_19 109.5 . . ?
C31_19 C30_19 Si27_19 109.9(10) . . ?
C31_19 C30_19 C32_19 110.2(13) . . ?
C31_19 C30_19 C33_19 108.6(12) . . ?
C32_19 C30_19 Si27_19 110.9(8) . . ?
C32_19 C30_19 C33_19 108.1(11) . . ?
C33_19 C30_19 Si27_19 109.0(9) . . ?
C30_19 C31_19 H31A_19 109.5 . . ?
C30_19 C31_19 H31B_19 109.5 . . ?
C30_19 C31_19 H31C_19 109.5 . . ?
H31A_19 C31_19 H31B_19 109.5 . . ?
H31A_19 C31_19 H31C_19 109.5 . . ?
H31B_19 C31_19 H31C_19 109.5 . . ?
C30_19 C32_19 H32A_19 109.5 . . ?
C30_19 C32_19 H32B_19 109.5 . . ?
C30_19 C32_19 H32C_19 109.5 . . ?
H32A_19 C32_19 H32B_19 109.5 . . ?
H32A_19 C32_19 H32C_19 109.5 . . ?
H32B_19 C32_19 H32C_19 109.5 . . ?
C30_19 C33_19 H33A_19 109.5 . . ?
C30_19 C33_19 H33B_19 109.5 . . ?
C30_19 C33_19 H33C_19 109.5 . . ?
H33A_19 C33_19 H33B_19 109.5 . . ?
H33A_19 C33_19 H33C_19 109.5 . . ?
H33B_19 C33_19 H33C_19 109.5 . . ?
Cs2_2 O1_20 Cs3_3 68.92(13) . . ?
C4_20 O1_20 Cs2_2 127.8(6) . . ?
C4_20 O1_20 Cs3_3 131.2(6) . . ?
H2A_20 N2_20 H2B_20 120.0 . . ?
C6_20 N2_20 H2A_20 120.0 . . ?
C6_20 N2_20 H2B_20 120.0 . . ?
C4_20 N3_20 C11_20 113.6(7) . . ?
O1_20 C4_20 N3_20 123.5(8) . . ?
O1_20 C4_20 N5_20 116.3(8) . . ?
N3_20 C4_20 N5_20 120.3(8) . . ?
C4_20 N5_20 H5_20 117.9 . . ?
C6_20 N5_20 C4_20 124.2(8) . . ?
C6_20 N5_20 H5_20 117.9 . . ?
N2_20 C6_20 N5_20 118.5(9) . . ?
N2_20 C6_20 C7_20 126.7(9) . . ?
N5_20 C6_20 C7_20 114.7(8) . . ?
C6_20 C7_20 N8_20 130.6(8) . . ?
C11_20 C7_20 C6_20 118.0(8) . . ?
C11_20 C7_20 N8_20 111.4(8) . . ?
C9_20 N8_20 C7_20 103.4(7) . . ?
N8_20 C9_20 H9_20 123.3 . . ?
N8_20 C9_20 N10_20 113.4(8) . . ?
N10_20 C9_20 H9_20 123.3 . . ?
C9_20 N10_20 C11_20 105.5(7) . . ?
C9_20 N10_20 C12_20 128.4(8) . . ?
C11_20 N10_20 C12_20 125.5(7) . . ?
N3_20 C11_20 C7_20 129.1(8) . . ?
N3_20 C11_20 N10_20 124.5(8) . . ?
C7_20 C11_20 N10_20 106.3(8) . . ?
N10_20 C12_20 H12_20 108.9 . . ?
N10_20 C12_20 C16_20 114.7(7) . . ?
O13_20 C12_20 N10_20 107.1(7) . . ?
O13_20 C12_20 H12_20 108.9 . . ?
O13_20 C12_20 C16_20 108.4(6) . . ?
C16_20 C12_20 H12_20 108.9 . . ?
C12_20 O13_20 C14_20 110.1(6) . . ?
O13_20 C14_20 H14_20 109.8 . . ?
O13_20 C14_20 C15_20 106.1(7) . . ?
O13_20 C14_20 C17_20 103.7(8) . . ?
C15_20 C14_20 H14_20 109.8 . . ?
C17_20 C14_20 H14_20 109.8 . . ?
C17_20 C14_20 C15_20 117.2(9) . . ?
C14_20 C15_20 H15_20 110.5 . . ?
C16_20 C15_20 C14_20 100.9(6) . . ?
C16_20 C15_20 H15_20 110.5 . . ?
O26_20 C15_20 C14_20 108.8(8) . . ?
O26_20 C15_20 H15_20 110.5 . . ?
O26_20 C15_20 C16_20 115.1(7) . . ?
C12_20 C16_20 C15_20 102.6(6) . . ?
C12_20 C16_20 H16A_20 111.2 . . ?
C12_20 C16_20 H16B_20 111.2 . . ?
C15_20 C16_20 H16A_20 111.2 . . ?
C15_20 C16_20 H16B_20 111.2 . . ?
H16A_20 C16_20 H16B_20 109.2 . . ?
C14_20 C17_20 H17A_20 109.4 . . ?
C14_20 C17_20 H17B_20 109.4 . . ?
C14_20 C17_20 H17C_20 109.6 . . ?
C14_20 C17_20 H17D_20 109.6 . . ?
H17A_20 C17_20 H17B_20 108.0 . . ?
H17C_20 C17_20 H17D_20 108.2 . . ?
O18_20^a C17_20 C14_20 111.3(10) . . ?
O18_20^a C17_20 H17A_20 109.4 . . ?
O18_20^a C17_20 H17B_20 109.4 . . ?
O18_20^b C17_20 C14_20 110.1(12) . . ?
O18_20^b C17_20 H17C_20 109.6 . . ?
O18_20^b C17_20 H17D_20 109.6 . . ?
C17_20 O18_20^a Si19_20^a 129.0(8) . . ?
O18_20^a Si19_20^a C20_20^a 104.2(7) . . ?
O18_20^a Si19_20^a C21_20^a 108.5(8) . . ?
O18_20^a Si19_20^a C22_20^a 105.3(7) . . ?
C21_20^a Si19_20^a C20_20^a 109.4(10) . . ?
C21_20^a Si19_20^a C22_20^a 117.2(10) . . ?
C22_20^a Si19_20^a C20_20^a 111.3(8) . . ?
Si19_20^a C20_20^a H20A_20 109.5 . . ?
Si19_20^a C20_20^a H20B_20 109.5 . . ?
Si19_20^a C20_20^a H20C_20 109.5 . . ?
H20A_20 C20_20^a H20B_20 109.5 . . ?
H20A_20 C20_20^a H20C_20 109.5 . . ?
H20B_20 C20_20^a H20C_20 109.5 . . ?
Si19_20^a C21_20^a H21A_20 109.5 . . ?
Si19_20^a C21_20^a H21B_20 109.5 . . ?
Si19_20^a C21_20^a H21C_20 109.5 . . ?
H21A_20 C21_20^a H21B_20 109.5 . . ?
H21A_20 C21_20^a H21C_20 109.5 . . ?
H21B_20 C21_20^a H21C_20 109.5 . . ?
C23_20^a C22_20^a Si19_20^a 108.6(11) . . ?
C23_20^a C22_20^a C24_20^a 111.4(13) . . ?
C23_20^a C22_20^a C25_20^a 109.9(14) . . ?
C24_20^a C22_20^a Si19_20^a 109.1(11) . . ?
C24_20^a C22_20^a C25_20^a 105.3(13) . . ?
C25_20^a C22_20^a Si19_20^a 112.6(11) . . ?
C22_20^a C23_20^a H23A_20 109.5 . . ?
C22_20^a C23_20^a H23B_20 109.5 . . ?
C22_20^a C23_20^a H23C_20 109.5 . . ?
H23A_20 C23_20^a H23B_20 109.5 . . ?
H23A_20 C23_20^a H23C_20 109.5 . . ?
H23B_20 C23_20^a H23C_20 109.5 . . ?
C22_20^a C24_20^a H24A_20 109.5 . . ?
C22_20^a C24_20^a H24B_20 109.5 . . ?
C22_20^a C24_20^a H24C_20 109.5 . . ?
H24A_20 C24_20^a H24B_20 109.5 . . ?
H24A_20 C24_20^a H24C_20 109.5 . . ?
H24B_20 C24_20^a H24C_20 109.5 . . ?
C22_20^a C25_20^a H25A_20 109.5 . . ?
C22_20^a C25_20^a H25B_20 109.5 . . ?
C22_20^a C25_20^a H25C_20 109.5 . . ?
H25A_20 C25_20^a H25B_20 109.5 . . ?
H25A_20 C25_20^a H25C_20 109.5 . . ?
H25B_20 C25_20^a H25C_20 109.5 . . ?
C17_20 O18_20^b Si19_20^b 123.6(3) . . ?
O18_20^b Si19_20^b C20_20^b 112.7(14) . . ?
O18_20^b Si19_20^b C21_20^b 106.9(13) . . ?
O18_20^b Si19_20^b C22_20^b 100.7(11) . . ?
C20_20^b Si19_20^b C21_20^b 111.7(13) . . ?
C20_20^b Si19_20^b C22_20^b 114.0(15) . . ?
C21_20^b Si19_20^b C22_20^b 110.1(14) . . ?
Si19_20^b C20_20^b H20D_20 109.5 . . ?
Si19_20^b C20_20^b H20E_20 109.5 . . ?
Si19_20^b C20_20^b H20F_20 109.5 . . ?
H20D_20 C20_20^b H20E_20 109.5 . . ?
H20D_20 C20_20^b H20F_20 109.5 . . ?
H20E_20 C20_20^b H20F_20 109.5 . . ?
Si19_20^b C21_20^b H21D_20 109.5 . . ?
Si19_20^b C21_20^b H21E_20 109.5 . . ?
Si19_20^b C21_20^b H21F_20 109.5 . . ?
H21D_20 C21_20^b H21E_20 109.5 . . ?
H21D_20 C21_20^b H21F_20 109.5 . . ?
H21E_20 C21_20^b H21F_20 109.5 . . ?
C23_20^b C22_20^b Si19_20^b 110.6(17) . . ?
C23_20^b C22_20^b C24_20^b 111.0(18) . . ?
C23_20^b C22_20^b C25_20^b 110.8(18) . . ?
C24_20^b C22_20^b Si19_20^b 106.3(14) . . ?
C25_20^b C22_20^b Si19_20^b 109.6(17) . . ?
C25_20^b C22_20^b C24_20^b 108.3(17) . . ?
C22_20^b C23_20^b H23D_20 109.5 . . ?
C22_20^b C23_20^b H23E_20 109.5 . . ?
C22_20^b C23_20^b H23F_20 109.5 . . ?
H23D_20 C23_20^b H23E_20 109.5 . . ?
H23D_20 C23_20^b H23F_20 109.5 . . ?
H23E_20 C23_20^b H23F_20 109.5 . . ?
C22_20^b C24_20^b H24D_20 109.5 . . ?
C22_20^b C24_20^b H24E_20 109.5 . . ?
C22_20^b C24_20^b H24F_20 109.5 . . ?
H24D_20 C24_20^b H24E_20 109.5 . . ?
H24D_20 C24_20^b H24F_20 109.5 . . ?
H24E_20 C24_20^b H24F_20 109.5 . . ?
C22_20^b C25_20^b H25D_20 109.5 . . ?
C22_20^b C25_20^b H25E_20 109.5 . . ?
C22_20^b C25_20^b H25F_20 109.5 . . ?
H25D_20 C25_20^b H25E_20 109.5 . . ?
H25D_20 C25_20^b H25F_20 109.5 . . ?
H25E_20 C25_20^b H25F_20 109.5 . . ?
C15_20 O26_20 Si27_20 129.3(7) . . ?
O26_20 Si27_20 C28_20 109.8(7) . . ?
O26_20 Si27_20 C29_20 110.7(7) . . ?
O26_20 Si27_20 C30_20 108.2(6) . . ?
C29_20 Si27_20 C28_20 104.4(10) . . ?
C30_20 Si27_20 C28_20 109.4(8) . . ?
C30_20 Si27_20 C29_20 114.3(8) . . ?
Si27_20 C28_20 H28A_20 109.5 . . ?
Si27_20 C28_20 H28B_20 109.5 . . ?
Si27_20 C28_20 H28C_20 109.5 . . ?
H28A_20 C28_20 H28B_20 109.5 . . ?
H28A_20 C28_20 H28C_20 109.5 . . ?
H28B_20 C28_20 H28C_20 109.5 . . ?
Si27_20 C29_20 H29A_20 109.5 . . ?
Si27_20 C29_20 H29B_20 109.5 . . ?
Si27_20 C29_20 H29C_20 109.5 . . ?
H29A_20 C29_20 H29B_20 109.5 . . ?
H29A_20 C29_20 H29C_20 109.5 . . ?
H29B_20 C29_20 H29C_20 109.5 . . ?
C31_20 C30_20 Si27_20 109.8(10) . . ?
C31_20 C30_20 C32_20 106.6(15) . . ?
C32_20 C30_20 Si27_20 110.0(12) . . ?
C33_20 C30_20 Si27_20 109.4(11) . . ?
C33_20 C30_20 C31_20 113.5(15) . . ?
C33_20 C30_20 C32_20 107.4(15) . . ?
C30_20 C31_20 H31A_20 109.5 . . ?
C30_20 C31_20 H31B_20 109.5 . . ?
C30_20 C31_20 H31C_20 109.5 . . ?
H31A_20 C31_20 H31B_20 109.5 . . ?
H31A_20 C31_20 H31C_20 109.5 . . ?
H31B_20 C31_20 H31C_20 109.5 . . ?
C30_20 C32_20 H32A_20 109.5 . . ?
C30_20 C32_20 H32B_20 109.5 . . ?
C30_20 C32_20 H32C_20 109.5 . . ?
H32A_20 C32_20 H32B_20 109.5 . . ?
H32A_20 C32_20 H32C_20 109.5 . . ?
H32B_20 C32_20 H32C_20 109.5 . . ?
C30_20 C33_20 H33A_20 109.5 . . ?
C30_20 C33_20 H33B_20 109.5 . . ?
C30_20 C33_20 H33C_20 109.5 . . ?
H33A_20 C33_20 H33B_20 109.5 . . ?
H33A_20 C33_20 H33C_20 109.5 . . ?
H33B_20 C33_20 H33C_20 109.5 . . ?
Cs2_2 O1_21 Cs1_1 64.53(11) . . ?
C4_21 O1_21 Cs1_1 130.8(6) . . ?
C4_21 O1_21 Cs2_2 129.4(6) . . ?
H2A_21 N2_21 H2B_21 120.0 . . ?
C6_21 N2_21 H2A_21 120.0 . . ?
C6_21 N2_21 H2B_21 120.0 . . ?
C4_21 N3_21 C11_21 113.9(7) . . ?
O1_21 C4_21 N3_21 123.2(8) . . ?
O1_21 C4_21 N5_21 115.4(8) . . ?
N3_21 C4_21 N5_21 121.4(7) . . ?
C4_21 N5_21 H5_21 118.2 . . ?
C6_21 N5_21 C4_21 123.5(7) . . ?
C6_21 N5_21 H5_21 118.2 . . ?
N2_21 C6_21 C7_21 123.9(8) . . ?
N5_21 C6_21 N2_21 119.2(8) . . ?
N5_21 C6_21 C7_21 116.9(8) . . ?
C6_21 C7_21 N8_21 132.6(8) . . ?
C11_21 C7_21 C6_21 116.2(7) . . ?
C11_21 C7_21 N8_21 111.1(7) . . ?
C9_21 N8_21 C7_21 103.4(7) . . ?
N8_21 C9_21 H9_21 122.8 . . ?
N8_21 C9_21 N10_21 114.4(8) . . ?
N10_21 C9_21 H9_21 122.8 . . ?
C9_21 N10_21 C11_21 106.3(7) . . ?
C9_21 N10_21 C12_21 125.8(7) . . ?
C11_21 N10_21 C12_21 127.8(7) . . ?
N3_21 C11_21 C7_21 128.1(8) . . ?
N3_21 C11_21 N10_21 127.1(8) . . ?
N10_21 C11_21 C7_21 104.7(7) . . ?
N10_21 C12_21 H12_21 109.1 . . ?
N10_21 C12_21 C16_21 114.1(7) . . ?
O13_21 C12_21 N10_21 107.5(7) . . ?
O13_21 C12_21 H12_21 109.1 . . ?
O13_21 C12_21 C16_21 107.7(6) . . ?
C16_21 C12_21 H12_21 109.1 . . ?
C12_21 O13_21 C14_21 109.3(6) . . ?
O13_21 C14_21 H14_21 108.8 . . ?
O13_21 C14_21 C15_21 104.9(6) . . ?
O13_21 C14_21 C17_21 108.7(8) . . ?
C15_21 C14_21 H14_21 108.8 . . ?
C17_21 C14_21 H14_21 108.8 . . ?
C17_21 C14_21 C15_21 116.6(9) . . ?
C14_21 C15_21 H15_21 111.8 . . ?
C14_21 C15_21 H15A_21 108.9 . . ?
C14_21 C15_21 C16_21 101.2(7) . . ?
C16_21 C15_21 H15_21 111.8 . . ?
C16_21 C15_21 H15A_21 108.9 . . ?
O26_21^a C15_21 C14_21 109.1(9) . . ?
O26_21^a C15_21 H15_21 111.8 . . ?
O26_21^a C15_21 C16_21 110.7(11) . . ?
O26_21^b C15_21 C14_21 108.6(10) . . ?
O26_21^b C15_21 H15A_21 108.9 . . ?
O26_21^b C15_21 C16_21 119.7(14) . . ?
C12_21 C16_21 H16A_21 111.4 . . ?
C12_21 C16_21 H16B_21 111.4 . . ?
C15_21 C16_21 C12_21 101.9(7) . . ?
C15_21 C16_21 H16A_21 111.4 . . ?
C15_21 C16_21 H16B_21 111.4 . . ?
H16A_21 C16_21 H16B_21 109.3 . . ?
C14_21 C17_21 H17A_21 109.3 . . ?
C14_21 C17_21 H17B_21 109.3 . . ?
C14_21 C17_21 H17C_21 109.6 . . ?
C14_21 C17_21 H17D_21 109.6 . . ?
H17A_21 C17_21 H17B_21 108.0 . . ?
H17C_21 C17_21 H17D_21 108.2 . . ?
O18_21^a C17_21 C14_21 111.4(9) . . ?
O18_21^a C17_21 H17A_21 109.3 . . ?
O18_21^a C17_21 H17B_21 109.3 . . ?
O18_21^b C17_21 C14_21 110.1(14) . . ?
O18_21^b C17_21 H17C_21 109.6 . . ?
O18_21^b C17_21 H17D_21 109.6 . . ?
C17_21 O18_21^a Si19_21^a 120.5(10) . . ?
O18_21^a Si19_21^a C20_21^a 110.9(9) . . ?
O18_21^a Si19_21^a C21_21^a 109.6(11) . . ?
O18_21^a Si19_21^a C22_21^a 103.1(7) . . ?
C20_21^a Si19_21^a C22_21^a 112.1(10) . . ?
C21_21^a Si19_21^a C20_21^a 109.0(12) . . ?
C21_21^a Si19_21^a C22_21^a 112.1(11) . . ?
Si19_21^a C20_21^a H20A_21 109.5 . . ?
Si19_21^a C20_21^a H20B_21 109.5 . . ?
Si19_21^a C20_21^a H20C_21 109.5 . . ?
H20A_21 C20_21^a H20B_21 109.5 . . ?
H20A_21 C20_21^a H20C_21 109.5 . . ?
H20B_21 C20_21^a H20C_21 109.5 . . ?
Si19_21^a C21_21^a H21A_21 109.5 . . ?
Si19_21^a C21_21^a H21B_21 109.5 . . ?
Si19_21^a C21_21^a H21C_21 109.5 . . ?
H21A_21 C21_21^a H21B_21 109.5 . . ?
H21A_21 C21_21^a H21C_21 109.5 . . ?
H21B_21 C21_21^a H21C_21 109.5 . . ?
C23_21^a C22_21^a Si19_21^a 109.7(11) . . ?
C23_21^a C22_21^a C25_21^a 109.5(14) . . ?
C24_21^a C22_21^a Si19_21^a 112.2(13) . . ?
C24_21^a C22_21^a C23_21^a 106.4(13) . . ?
C24_21^a C22_21^a C25_21^a 107.4(15) . . ?
C25_21^a C22_21^a Si19_21^a 111.5(12) . . ?
C22_21^a C23_21^a H23A_21 109.5 . . ?
C22_21^a C23_21^a H23B_21 109.5 . . ?
C22_21^a C23_21^a H23C_21 109.5 . . ?
H23A_21 C23_21^a H23B_21 109.5 . . ?
H23A_21 C23_21^a H23C_21 109.5 . . ?
H23B_21 C23_21^a H23C_21 109.5 . . ?
C22_21^a C24_21^a H24A_21 109.5 . . ?
C22_21^a C24_21^a H24B_21 109.5 . . ?
C22_21^a C24_21^a H24C_21 109.5 . . ?
H24A_21 C24_21^a H24B_21 109.5 . . ?
H24A_21 C24_21^a H24C_21 109.5 . . ?
H24B_21 C24_21^a H24C_21 109.5 . . ?
C22_21^a C25_21^a H25A_21 109.5 . . ?
C22_21^a C25_21^a H25B_21 109.5 . . ?
C22_21^a C25_21^a H25C_21 109.5 . . ?
H25A_21 C25_21^a H25B_21 109.5 . . ?
H25A_21 C25_21^a H25C_21 109.5 . . ?
H25B_21 C25_21^a H25C_21 109.5 . . ?
C17_21 O18_21^b Si19_21^b 138(2) . . ?
O18_21^b Si19_21^b C20_21^b 111.9(15) . . ?
O18_21^b Si19_21^b C21_21^b 110.1(15) . . ?
O18_21^b Si19_21^b C22_21^b 105.2(14) . . ?
C20_21^b Si19_21^b C21_21^b 107.4(15) . . ?
C20_21^b Si19_21^b C22_21^b 112.2(15) . . ?
C22_21^b Si19_21^b C21_21^b 110.0(14) . . ?
Si19_21^b C20_21^b H20D_21 109.5 . . ?
Si19_21^b C20_21^b H20E_21 109.5 . . ?
Si19_21^b C20_21^b H20F_21 109.5 . . ?
H20D_21 C20_21^b H20E_21 109.5 . . ?
H20D_21 C20_21^b H20F_21 109.5 . . ?
H20E_21 C20_21^b H20F_21 109.5 . . ?
Si19_21^b C21_21^b H21D_21 109.5 . . ?
Si19_21^b C21_21^b H21E_21 109.5 . . ?
Si19_21^b C21_21^b H21F_21 109.5 . . ?
H21D_21 C21_21^b H21E_21 109.5 . . ?
H21D_21 C21_21^b H21F_21 109.5 . . ?
H21E_21 C21_21^b H21F_21 109.5 . . ?
C23_21^b C22_21^b Si19_21^b 109.5(16) . . ?
C23_21^b C22_21^b C24_21^b 107.9(18) . . ?
C23_21^b C22_21^b C25_21^b 110.2(19) . . ?
C24_21^b C22_21^b Si19_21^b 111.0(17) . . ?
C25_21^b C22_21^b Si19_21^b 110.2(17) . . ?
C25_21^b C22_21^b C24_21^b 108.1(18) . . ?
C22_21^b C23_21^b H23D_21 109.5 . . ?
C22_21^b C23_21^b H23E_21 109.5 . . ?
C22_21^b C23_21^b H23F_21 109.5 . . ?
H23D_21 C23_21^b H23E_21 109.5 . . ?
H23D_21 C23_21^b H23F_21 109.5 . . ?
H23E_21 C23_21^b H23F_21 109.5 . . ?
C22_21^b C24_21^b H24D_21 109.5 . . ?
C22_21^b C24_21^b H24E_21 109.5 . . ?
C22_21^b C24_21^b H24F_21 109.5 . . ?
H24D_21 C24_21^b H24E_21 109.5 . . ?
H24D_21 C24_21^b H24F_21 109.5 . . ?
H24E_21 C24_21^b H24F_21 109.5 . . ?
C22_21^b C25_21^b H25D_21 109.5 . . ?
C22_21^b C25_21^b H25E_21 109.5 . . ?
C22_21^b C25_21^b H25F_21 109.5 . . ?
H25D_21 C25_21^b H25E_21 109.5 . . ?
H25D_21 C25_21^b H25F_21 109.5 . . ?
H25E_21 C25_21^b H25F_21 109.5 . . ?
C15_21 O26_21^a Si27_21^a 125.2(11) . . ?
O26_21^a Si27_21^a C28_21^a 111.3(12) . . ?
O26_21^a Si27_21^a C29_21^a 111.8(12) . . ?
O26_21^a Si27_21^a C30_21^a 104.4(7) . . ?
C28_21^a Si27_21^a C30_21^a 109.9(11) . . ?
C29_21^a Si27_21^a C28_21^a 109.2(12) . . ?
C29_21^a Si27_21^a C30_21^a 110.3(12) . . ?
Si27_21^a C28_21^a H28A_21 109.5 . . ?
Si27_21^a C28_21^a H28B_21 109.5 . . ?
Si27_21^a C28_21^a H28C_21 109.5 . . ?
H28A_21 C28_21^a H28B_21 109.5 . . ?
H28A_21 C28_21^a H28C_21 109.5 . . ?
H28B_21 C28_21^a H28C_21 109.5 . . ?
Si27_21^a C29_21^a H29A_21 109.5 . . ?
Si27_21^a C29_21^a H29B_21 109.5 . . ?
Si27_21^a C29_21^a H29C_21 109.5 . . ?
H29A_21 C29_21^a H29B_21 109.5 . . ?
H29A_21 C29_21^a H29C_21 109.5 . . ?
H29B_21 C29_21^a H29C_21 109.5 . . ?
C31_21^a C30_21^a Si27_21^a 112.5(11) . . ?
C31_21^a C30_21^a C32_21^a 106.7(15) . . ?
C31_21^a C30_21^a C33_21^a 111.0(15) . . ?
C32_21^a C30_21^a Si27_21^a 107.2(13) . . ?
C33_21^a C30_21^a Si27_21^a 110.7(13) . . ?
C33_21^a C30_21^a C32_21^a 108.6(16) . . ?
C30_21^a C31_21^a H31A_21 109.5 . . ?
C30_21^a C31_21^a H31B_21 109.5 . . ?
C30_21^a C31_21^a H31C_21 109.5 . . ?
H31A_21 C31_21^a H31B_21 109.5 . . ?
H31A_21 C31_21^a H31C_21 109.5 . . ?
H31B_21 C31_21^a H31C_21 109.5 . . ?
C30_21^a C32_21^a H32A_21 109.5 . . ?
C30_21^a C32_21^a H32B_21 109.5 . . ?
C30_21^a C32_21^a H32C_21 109.5 . . ?
H32A_21 C32_21^a H32B_21 109.5 . . ?
H32A_21 C32_21^a H32C_21 109.5 . . ?
H32B_21 C32_21^a H32C_21 109.5 . . ?
C30_21^a C33_21^a H33A_21 109.5 . . ?
C30_21^a C33_21^a H33B_21 109.5 . . ?
C30_21^a C33_21^a H33C_21 109.5 . . ?
H33A_21 C33_21^a H33B_21 109.5 . . ?
H33A_21 C33_21^a H33C_21 109.5 . . ?
H33B_21 C33_21^a H33C_21 109.5 . . ?
C15_21 O26_21^b Si27_21^b 129.4(15) . . ?
O26_21^b Si27_21^b C28_21^b 107.8(12) . . ?
O26_21^b Si27_21^b C29_21^b 107.6(13) . . ?
O26_21^b Si27_21^b C30_21^b 112.5(12) . . ?
C28_21^b Si27_21^b C29_21^b 107.4(14) . . ?
C30_21^b Si27_21^b C28_21^b 112.2(14) . . ?
C30_21^b Si27_21^b C29_21^b 109.1(13) . . ?
Si27_21^b C28_21^b H28D_21 109.5 . . ?
Si27_21^b C28_21^b H28E_21 109.5 . . ?
Si27_21^b C28_21^b H28F_21 109.5 . . ?
H28D_21 C28_21^b H28E_21 109.5 . . ?
H28D_21 C28_21^b H28F_21 109.5 . . ?
H28E_21 C28_21^b H28F_21 109.5 . . ?
Si27_21^b C29_21^b H29D_21 109.5 . . ?
Si27_21^b C29_21^b H29E_21 109.5 . . ?
Si27_21^b C29_21^b H29F_21 109.5 . . ?
H29D_21 C29_21^b H29E_21 109.5 . . ?
H29D_21 C29_21^b H29F_21 109.5 . . ?
H29E_21 C29_21^b H29F_21 109.5 . . ?
C31_21^b C30_21^b Si27_21^b 113.4(17) . . ?
C31_21^b C30_21^b C32_21^b 108.4(18) . . ?
C31_21^b C30_21^b C33_21^b 108.1(18) . . ?
C32_21^b C30_21^b Si27_21^b 113.5(16) . . ?
C32_21^b C30_21^b C33_21^b 106.9(17) . . ?
C33_21^b C30_21^b Si27_21^b 106.2(14) . . ?
C30_21^b C31_21^b H31D_21 109.5 . . ?
C30_21^b C31_21^b H31E_21 109.5 . . ?
C30_21^b C31_21^b H31F_21 109.5 . . ?
H31D_21 C31_21^b H31E_21 109.5 . . ?
H31D_21 C31_21^b H31F_21 109.5 . . ?
H31E_21 C31_21^b H31F_21 109.5 . . ?
C30_21^b C32_21^b H32D_21 109.5 . . ?
C30_21^b C32_21^b H32E_21 109.5 . . ?
C30_21^b C32_21^b H32F_21 109.5 . . ?
H32D_21 C32_21^b H32E_21 109.5 . . ?
H32D_21 C32_21^b H32F_21 109.5 . . ?
H32E_21 C32_21^b H32F_21 109.5 . . ?
C30_21^b C33_21^b H33D_21 109.5 . . ?
C30_21^b C33_21^b H33E_21 109.5 . . ?
C30_21^b C33_21^b H33F_21 109.5 . . ?
H33D_21 C33_21^b H33E_21 109.5 . . ?
H33D_21 C33_21^b H33F_21 109.5 . . ?
H33E_21 C33_21^b H33F_21 109.5 . . ?
Cs2_2 O1_22 Cs1_1 65.53(11) . . ?
C4_22 O1_22 Cs1_1 134.0(6) . . ?
C4_22 O1_22 Cs2_2 125.5(6) . . ?
H2A_22 N2_22 H2B_22 120.0 . . ?
C6_22 N2_22 H2A_22 120.0 . . ?
C6_22 N2_22 H2B_22 120.0 . . ?
C11_22 N3_22 C4_22 113.1(7) . . ?
O1_22 C4_22 N3_22 122.1(8) . . ?
O1_22 C4_22 N5_22 119.0(8) . . ?
N3_22 C4_22 N5_22 118.8(8) . . ?
C4_22 N5_22 H5_22 116.2 . . ?
C6_22 N5_22 C4_22 127.7(8) . . ?
C6_22 N5_22 H5_22 116.2 . . ?
N2_22 C6_22 N5_22 120.0(8) . . ?
N2_22 C6_22 C7_22 126.7(9) . . ?
N5_22 C6_22 C7_22 113.3(8) . . ?
N8_22 C7_22 C6_22 130.1(9) . . ?
C11_22 C7_22 C6_22 117.2(8) . . ?
C11_22 C7_22 N8_22 112.8(8) . . ?
C9_22 N8_22 C7_22 102.6(8) . . ?
N8_22 C9_22 H9_22 123.4 . . ?
N8_22 C9_22 N10_22 113.2(8) . . ?
N10_22 C9_22 H9_22 123.4 . . ?
C9_22 N10_22 C11_22 106.0(7) . . ?
C9_22 N10_22 C12_22 126.2(7) . . ?
C11_22 N10_22 C12_22 127.6(7) . . ?
N3_22 C11_22 C7_22 129.9(8) . . ?
N3_22 C11_22 N10_22 124.9(8) . . ?
C7_22 C11_22 N10_22 105.3(7) . . ?
N10_22 C12_22 H12_22 109.2 . . ?
N10_22 C12_22 C16_22 113.8(7) . . ?
O13_22 C12_22 N10_22 108.0(7) . . ?
O13_22 C12_22 H12_22 109.2 . . ?
O13_22 C12_22 C16_22 107.4(6) . . ?
C16_22 C12_22 H12_22 109.2 . . ?
C12_22 O13_22 C14_22 109.8(6) . . ?
O13_22 C14_22 H14_22 109.3 . . ?
O13_22 C14_22 C15_22 103.6(6) . . ?
O13_22 C14_22 C17_22 109.0(7) . . ?
C15_22 C14_22 H14_22 109.3 . . ?
C17_22 C14_22 H14_22 109.3 . . ?
C17_22 C14_22 C15_22 116.1(8) . . ?
C14_22 C15_22 H15_22 110.5 . . ?
C14_22 C15_22 C16_22 100.9(6) . . ?
C16_22 C15_22 H15_22 110.5 . . ?
O26_22 C15_22 C14_22 109.7(7) . . ?
O26_22 C15_22 H15_22 110.5 . . ?
O26_22 C15_22 C16_22 114.4(8) . . ?
C12_22 C16_22 C15_22 101.1(6) . . ?
C12_22 C16_22 H16A_22 111.6 . . ?
C12_22 C16_22 H16B_22 111.6 . . ?
C15_22 C16_22 H16A_22 111.6 . . ?
C15_22 C16_22 H16B_22 111.6 . . ?
H16A_22 C16_22 H16B_22 109.4 . . ?
C14_22 C17_22 H17A_22 109.4 . . ?
C14_22 C17_22 H17B_22 109.4 . . ?
H17A_22 C17_22 H17B_22 108.0 . . ?
O18_22 C17_22 C14_22 111.2(8) . . ?
O18_22 C17_22 H17A_22 109.4 . . ?
O18_22 C17_22 H17B_22 109.4 . . ?
C17_22 O18_22 Si19_22 121.4(6) . . ?
O18_22 Si19_22 C20_22 107.8(6) . . ?
O18_22 Si19_22 C21_22 108.8(6) . . ?
O18_22 Si19_22 C22_22 105.8(4) . . ?
C20_22 Si19_22 C21_22 110.3(7) . . ?
C20_22 Si19_22 C22_22 111.7(7) . . ?
C22_22 Si19_22 C21_22 112.2(6) . . ?
Si19_22 C20_22 H20A_22 109.5 . . ?
Si19_22 C20_22 H20B_22 109.5 . . ?
Si19_22 C20_22 H20C_22 109.5 . . ?
H20A_22 C20_22 H20B_22 109.5 . . ?
H20A_22 C20_22 H20C_22 109.5 . . ?
H20B_22 C20_22 H20C_22 109.5 . . ?
Si19_22 C21_22 H21A_22 109.5 . . ?
Si19_22 C21_22 H21B_22 109.5 . . ?
Si19_22 C21_22 H21C_22 109.5 . . ?
H21A_22 C21_22 H21B_22 109.5 . . ?
H21A_22 C21_22 H21C_22 109.5 . . ?
H21B_22 C21_22 H21C_22 109.5 . . ?
C23_22 C22_22 Si19_22 109.8(10) . . ?
C23_22 C22_22 C24_22 110.1(11) . . ?
C23_22 C22_22 C25_22 110.8(11) . . ?
C24_22 C22_22 Si19_22 109.2(10) . . ?
C24_22 C22_22 C25_22 106.1(11) . . ?
C25_22 C22_22 Si19_22 110.8(9) . . ?
C22_22 C23_22 H23A_22 109.5 . . ?
C22_22 C23_22 H23B_22 109.5 . . ?
C22_22 C23_22 H23C_22 109.5 . . ?
H23A_22 C23_22 H23B_22 109.5 . . ?
H23A_22 C23_22 H23C_22 109.5 . . ?
H23B_22 C23_22 H23C_22 109.5 . . ?
C22_22 C24_22 H24A_22 109.5 . . ?
C22_22 C24_22 H24B_22 109.5 . . ?
C22_22 C24_22 H24C_22 109.5 . . ?
H24A_22 C24_22 H24B_22 109.5 . . ?
H24A_22 C24_22 H24C_22 109.5 . . ?
H24B_22 C24_22 H24C_22 109.5 . . ?
C22_22 C25_22 H25A_22 109.5 . . ?
C22_22 C25_22 H25B_22 109.5 . . ?
C22_22 C25_22 H25C_22 109.5 . . ?
H25A_22 C25_22 H25B_22 109.5 . . ?
H25A_22 C25_22 H25C_22 109.5 . . ?
H25B_22 C25_22 H25C_22 109.5 . . ?
C15_22 O26_22 Si27_22^a 128.5(7) . . ?
C15_22 O26_22 Si27_22^b 123.6(8) . . ?
O26_22 Si27_22^a C28_22^a 107.4(11) . . ?
O26_22 Si27_22^a C29_22^a 111.1(10) . . ?
O26_22 Si27_22^a C30_22^a 108.7(8) . . ?
C28_22^a Si27_22^a C30_22^a 109.7(11) . . ?
C29_22^a Si27_22^a C28_22^a 109.3(12) . . ?
C29_22^a Si27_22^a C30_22^a 110.6(11) . . ?
Si27_22^a C28_22^a H28A_22 109.5 . . ?
Si27_22^a C28_22^a H28B_22 109.5 . . ?
Si27_22^a C28_22^a H28C_22 109.5 . . ?
H28A_22 C28_22^a H28B_22 109.5 . . ?
H28A_22 C28_22^a H28C_22 109.5 . . ?
H28B_22 C28_22^a H28C_22 109.5 . . ?
Si27_22^a C29_22^a H29A_22 109.5 . . ?
Si27_22^a C29_22^a H29B_22 109.5 . . ?
Si27_22^a C29_22^a H29C_22 109.5 . . ?
H29A_22 C29_22^a H29B_22 109.5 . . ?
H29A_22 C29_22^a H29C_22 109.5 . . ?
H29B_22 C29_22^a H29C_22 109.5 . . ?
C31_22^a C30_22^a Si27_22^a 109.5(13) . . ?
C31_22^a C30_22^a C32_22^a 112.5(16) . . ?
C31_22^a C30_22^a C33_22^a 108.5(14) . . ?
C32_22^a C30_22^a Si27_22^a 109.9(14) . . ?
C33_22^a C30_22^a Si27_22^a 109.5(13) . . ?
C33_22^a C30_22^a C32_22^a 106.8(15) . . ?
C30_22^a C31_22^a H31A_22 109.5 . . ?
C30_22^a C31_22^a H31B_22 109.5 . . ?
C30_22^a C31_22^a H31C_22 109.5 . . ?
H31A_22 C31_22^a H31B_22 109.5 . . ?
H31A_22 C31_22^a H31C_22 109.5 . . ?
H31B_22 C31_22^a H31C_22 109.5 . . ?
C30_22^a C32_22^a H32A_22 109.5 . . ?
C30_22^a C32_22^a H32B_22 109.5 . . ?
C30_22^a C32_22^a H32C_22 109.5 . . ?
H32A_22 C32_22^a H32B_22 109.5 . . ?
H32A_22 C32_22^a H32C_22 109.5 . . ?
H32B_22 C32_22^a H32C_22 109.5 . . ?
C30_22^a C33_22^a H33A_22 109.5 . . ?
C30_22^a C33_22^a H33B_22 109.5 . . ?
C30_22^a C33_22^a H33C_22 109.5 . . ?
H33A_22 C33_22^a H33B_22 109.5 . . ?
H33A_22 C33_22^a H33C_22 109.5 . . ?
H33B_22 C33_22^a H33C_22 109.5 . . ?
O26_22 Si27_22^b C28_22^b 108.2(12) . . ?
O26_22 Si27_22^b C29_22^b 110.1(11) . . ?
O26_22 Si27_22^b C30_22^b 107.1(8) . . ?
C28_22^b Si27_22^b C29_22^b 108.9(13) . . ?
C28_22^b Si27_22^b C30_22^b 110.8(12) . . ?
C29_22^b Si27_22^b C30_22^b 111.6(12) . . ?
Si27_22^b C28_22^b H28D_22 109.5 . . ?
Si27_22^b C28_22^b H28E_22 109.5 . . ?
Si27_22^b C28_22^b H28F_22 109.5 . . ?
H28D_22 C28_22^b H28E_22 109.5 . . ?
H28D_22 C28_22^b H28F_22 109.5 . . ?
H28E_22 C28_22^b H28F_22 109.5 . . ?
Si27_22^b C29_22^b H29D_22 109.5 . . ?
Si27_22^b C29_22^b H29E_22 109.5 . . ?
Si27_22^b C29_22^b H29F_22 109.5 . . ?
H29D_22 C29_22^b H29E_22 109.5 . . ?
H29D_22 C29_22^b H29F_22 109.5 . . ?
H29E_22 C29_22^b H29F_22 109.5 . . ?
C31_22^b C30_22^b Si27_22^b 111.7(14) . . ?
C31_22^b C30_22^b C32_22^b 109.0(16) . . ?
C31_22^b C30_22^b C33_22^b 108.3(15) . . ?
C32_22^b C30_22^b Si27_22^b 108.6(14) . . ?
C33_22^b C30_22^b Si27_22^b 110.3(13) . . ?
C33_22^b C30_22^b C32_22^b 108.9(16) . . ?
C30_22^b C31_22^b H31D_22 109.5 . . ?
C30_22^b C31_22^b H31E_22 109.5 . . ?
C30_22^b C31_22^b H31F_22 109.5 . . ?
H31D_22 C31_22^b H31E_22 109.5 . . ?
H31D_22 C31_22^b H31F_22 109.5 . . ?
H31E_22 C31_22^b H31F_22 109.5 . . ?
C30_22^b C32_22^b H32D_22 109.5 . . ?
C30_22^b C32_22^b H32E_22 109.5 . . ?
C30_22^b C32_22^b H32F_22 109.5 . . ?
H32D_22 C32_22^b H32E_22 109.5 . . ?
H32D_22 C32_22^b H32F_22 109.5 . . ?
H32E_22 C32_22^b H32F_22 109.5 . . ?
C30_22^b C33_22^b H33D_22 109.5 . . ?
C30_22^b C33_22^b H33E_22 109.5 . . ?
C30_22^b C33_22^b H33F_22 109.5 . . ?
H33D_22 C33_22^b H33E_22 109.5 . . ?
H33D_22 C33_22^b H33F_22 109.5 . . ?
H33E_22 C33_22^b H33F_22 109.5 . . ?
Cs2_2 O1_23 Cs1_1 66.84(13) . . ?
C4_23 O1_23 Cs1_1 129.7(7) . . ?
C4_23 O1_23 Cs2_2 132.2(6) . . ?
H2A_23 N2_23 H2B_23 120.0 . . ?
C6_23 N2_23 H2A_23 120.0 . . ?
C6_23 N2_23 H2B_23 120.0 . . ?
C4_23 N3_23 C11_23 112.2(9) . . ?
O1_23 C4_23 N3_23 121.8(9) . . ?
O1_23 C4_23 N5_23 115.7(9) . . ?
N3_23 C4_23 N5_23 122.4(9) . . ?
C4_23 N5_23 H5_23 117.3 . . ?
C6_23 N5_23 C4_23 125.4(9) . . ?
C6_23 N5_23 H5_23 117.3 . . ?
N2_23 C6_23 N5_23 121.4(10) . . ?
N2_23 C6_23 C7_23 126.2(9) . . ?
N5_23 C6_23 C7_23 112.4(9) . . ?
C6_23 C7_23 N8_23 129.8(9) . . ?
C11_23 C7_23 C6_23 118.8(9) . . ?
C11_23 C7_23 N8_23 111.0(10) . . ?
C9_23 N8_23 C7_23 103.4(9) . . ?
N8_23 C9_23 H9_23 122.9 . . ?
N8_23 C9_23 N10_23 114.1(10) . . ?
N10_23 C9_23 H9_23 122.9 . . ?
C9_23 N10_23 C11_23 105.6(9) . . ?
C9_23 N10_23 C12_23 128.6(9) . . ?
C11_23 N10_23 C12_23 125.7(8) . . ?
N3_23 C11_23 C7_23 128.6(10) . . ?
N3_23 C11_23 N10_23 125.7(10) . . ?
C7_23 C11_23 N10_23 105.7(9) . . ?
N10_23 C12_23 H12_23 110.1 . . ?
N10_23 C12_23 C16_23 111.9(10) . . ?
O13_23 C12_23 N10_23 108.6(9) . . ?
O13_23 C12_23 H12_23 110.1 . . ?
O13_23 C12_23 C16_23 106.0(8) . . ?
C16_23 C12_23 H12_23 110.1 . . ?
C14_23 O13_23 C12_23 109.9(9) . . ?
O13_23 C14_23 H14_23 109.2 . . ?
O13_23 C14_23 C15_23 106.1(9) . . ?
O13_23 C14_23 C17_23 108.4(12) . . ?
C15_23 C14_23 H14_23 109.2 . . ?
C17_23 C14_23 H14_23 109.2 . . ?
C17_23 C14_23 C15_23 114.6(13) . . ?
C14_23 C15_23 H15_23 112.7 . . ?
C14_23 C15_23 H15A_23 108.7 . . ?
C16_23 C15_23 C14_23 100.0(9) . . ?
C16_23 C15_23 H15_23 112.7 . . ?
C16_23 C15_23 H15A_23 108.7 . . ?
O26_23^a C15_23 C14_23 100.5(13) . . ?
O26_23^a C15_23 H15_23 112.7 . . ?
O26_23^a C15_23 C16_23 117.0(13) . . ?
O26_23^b C15_23 C14_23 117.8(12) . . ?
O26_23^b C15_23 H15A_23 108.7 . . ?
O26_23^b C15_23 C16_23 112.3(12) . . ?
C12_23 C16_23 H16A_23 111.4 . . ?
C12_23 C16_23 H16B_23 111.4 . . ?
C15_23 C16_23 C12_23 102.1(8) . . ?
C15_23 C16_23 H16A_23 111.4 . . ?
C15_23 C16_23 H16B_23 111.4 . . ?
H16A_23 C16_23 H16B_23 109.2 . . ?
C14_23 C17_23 H17A_23 109.5 . . ?
C14_23 C17_23 H17B_23 109.5 . . ?
H17A_23 C17_23 H17B_23 108.1 . . ?
O18_23 C17_23 C14_23 110.9(12) . . ?
O18_23 C17_23 H17A_23 109.5 . . ?
O18_23 C17_23 H17B_23 109.5 . . ?
C17_23 O18_23 Si19_23 128.5(11) . . ?
O18_23 Si19_23 C20_23 112.1(10) . . ?
O18_23 Si19_23 C21_23 106.4(10) . . ?
O18_23 Si19_23 C22_23 106.6(10) . . ?
C20_23 Si19_23 C21_23 110.5(13) . . ?
C20_23 Si19_23 C22_23 110.1(11) . . ?
C21_23 Si19_23 C22_23 111.0(12) . . ?
Si19_23 C20_23 H20A_23 109.5 . . ?
Si19_23 C20_23 H20B_23 109.5 . . ?
Si19_23 C20_23 H20C_23 109.5 . . ?
H20A_23 C20_23 H20B_23 109.5 . . ?
H20A_23 C20_23 H20C_23 109.5 . . ?
H20B_23 C20_23 H20C_23 109.5 . . ?
Si19_23 C21_23 H21A_23 109.5 . . ?
Si19_23 C21_23 H21B_23 109.5 . . ?
Si19_23 C21_23 H21C_23 109.5 . . ?
H21A_23 C21_23 H21B_23 109.5 . . ?
H21A_23 C21_23 H21C_23 109.5 . . ?
H21B_23 C21_23 H21C_23 109.5 . . ?
C23_23 C22_23 Si19_23 108.1(15) . . ?
C24_23 C22_23 Si19_23 109.2(13) . . ?
C24_23 C22_23 C23_23 109.3(16) . . ?
C25_23 C22_23 Si19_23 110.6(15) . . ?
C25_23 C22_23 C23_23 109.6(17) . . ?
C25_23 C22_23 C24_23 110.1(16) . . ?
C22_23 C23_23 H23A_23 109.5 . . ?
C22_23 C23_23 H23B_23 109.5 . . ?
C22_23 C23_23 H23C_23 109.5 . . ?
H23A_23 C23_23 H23B_23 109.5 . . ?
H23A_23 C23_23 H23C_23 109.5 . . ?
H23B_23 C23_23 H23C_23 109.5 . . ?
C22_23 C24_23 H24A_23 109.5 . . ?
C22_23 C24_23 H24B_23 109.5 . . ?
C22_23 C24_23 H24C_23 109.5 . . ?
H24A_23 C24_23 H24B_23 109.5 . . ?
H24A_23 C24_23 H24C_23 109.5 . . ?
H24B_23 C24_23 H24C_23 109.5 . . ?
C22_23 C25_23 H25A_23 109.5 . . ?
C22_23 C25_23 H25B_23 109.5 . . ?
C22_23 C25_23 H25C_23 109.5 . . ?
H25A_23 C25_23 H25B_23 109.5 . . ?
H25A_23 C25_23 H25C_23 109.5 . . ?
H25B_23 C25_23 H25C_23 109.5 . . ?
C15_23 O26_23^a Si27_23^a 118.0(13) . . ?
O26_23^a Si27_23^a C28_23^a 110.9(11) . . ?
O26_23^a Si27_23^a C29_23^a 109.9(13) . . ?
O26_23^a Si27_23^a C30_23^a 101.8(10) . . ?
C28_23^a Si27_23^a C29_23^a 110.9(13) . . ?
C28_23^a Si27_23^a C30_23^a 111.0(13) . . ?
C29_23^a Si27_23^a C30_23^a 112.0(12) . . ?
Si27_23^a C28_23^a H28A_23 109.5 . . ?
Si27_23^a C28_23^a H28B_23 109.5 . . ?
Si27_23^a C28_23^a H28C_23 109.5 . . ?
H28A_23 C28_23^a H28B_23 109.5 . . ?
H28A_23 C28_23^a H28C_23 109.5 . . ?
H28B_23 C28_23^a H28C_23 109.5 . . ?
Si27_23^a C29_23^a H29A_23 109.5 . . ?
Si27_23^a C29_23^a H29B_23 109.5 . . ?
Si27_23^a C29_23^a H29C_23 109.5 . . ?
H29A_23 C29_23^a H29B_23 109.5 . . ?
H29A_23 C29_23^a H29C_23 109.5 . . ?
H29B_23 C29_23^a H29C_23 109.5 . . ?
C31_23^a C30_23^a Si27_23^a 110.2(16) . . ?
C31_23^a C30_23^a C32_23^a 107.5(17) . . ?
C32_23^a C30_23^a Si27_23^a 110.0(15) . . ?
C33_23^a C30_23^a Si27_23^a 110.3(15) . . ?
C33_23^a C30_23^a C31_23^a 108.9(18) . . ?
C33_23^a C30_23^a C32_23^a 109.8(17) . . ?
C30_23^a C31_23^a H31A_23 109.5 . . ?
C30_23^a C31_23^a H31B_23 109.5 . . ?
C30_23^a C31_23^a H31C_23 109.5 . . ?
H31A_23 C31_23^a H31B_23 109.5 . . ?
H31A_23 C31_23^a H31C_23 109.5 . . ?
H31B_23 C31_23^a H31C_23 109.5 . . ?
C30_23^a C32_23^a H32A_23 109.5 . . ?
C30_23^a C32_23^a H32B_23 109.5 . . ?
C30_23^a C32_23^a H32C_23 109.5 . . ?
H32A_23 C32_23^a H32B_23 109.5 . . ?
H32A_23 C32_23^a H32C_23 109.5 . . ?
H32B_23 C32_23^a H32C_23 109.5 . . ?
C30_23^a C33_23^a H33A_23 109.5 . . ?
C30_23^a C33_23^a H33B_23 109.5 . . ?
C30_23^a C33_23^a H33C_23 109.5 . . ?
H33A_23 C33_23^a H33B_23 109.5 . . ?
H33A_23 C33_23^a H33C_23 109.5 . . ?
H33B_23 C33_23^a H33C_23 109.5 . . ?
C15_23 O26_23^b Si27_23^b 132.9(14) . . ?
O26_23^b Si27_23^b C28_23^b 107.4(11) . . ?
O26_23^b Si27_23^b C29_23^b 111.4(12) . . ?
O26_23^b Si27_23^b C30_23^b 104.2(8) . . ?
C28_23^b Si27_23^b C30_23^b 111.9(11) . . ?
C29_23^b Si27_23^b C28_23^b 108.9(12) . . ?
C29_23^b Si27_23^b C30_23^b 112.8(12) . . ?
Si27_23^b C28_23^b H28D_23 109.5 . . ?
Si27_23^b C28_23^b H28E_23 109.5 . . ?
Si27_23^b C28_23^b H28F_23 109.5 . . ?
H28D_23 C28_23^b H28E_23 109.5 . . ?
H28D_23 C28_23^b H28F_23 109.5 . . ?
H28E_23 C28_23^b H28F_23 109.5 . . ?
Si27_23^b C29_23^b H29D_23 109.5 . . ?
Si27_23^b C29_23^b H29E_23 109.5 . . ?
Si27_23^b C29_23^b H29F_23 109.5 . . ?
H29D_23 C29_23^b H29E_23 109.5 . . ?
H29D_23 C29_23^b H29F_23 109.5 . . ?
H29E_23 C29_23^b H29F_23 109.5 . . ?
C31_23^b C30_23^b Si27_23^b 111.3(13) . . ?
C31_23^b C30_23^b C32_23^b 110.6(15) . . ?
C31_23^b C30_23^b C33_23^b 109.5(15) . . ?
C32_23^b C30_23^b Si27_23^b 110.0(13) . . ?
C33_23^b C30_23^b Si27_23^b 109.1(13) . . ?
C33_23^b C30_23^b C32_23^b 106.1(15) . . ?
C30_23^b C31_23^b H31D_23 109.5 . . ?
C30_23^b C31_23^b H31E_23 109.5 . . ?
C30_23^b C31_23^b H31F_23 109.5 . . ?
H31D_23 C31_23^b H31E_23 109.5 . . ?
H31D_23 C31_23^b H31F_23 109.5 . . ?
H31E_23 C31_23^b H31F_23 109.5 . . ?
C30_23^b C32_23^b H32D_23 109.5 . . ?
C30_23^b C32_23^b H32E_23 109.5 . . ?
C30_23^b C32_23^b H32F_23 109.5 . . ?
H32D_23 C32_23^b H32E_23 109.5 . . ?
H32D_23 C32_23^b H32F_23 109.5 . . ?
H32E_23 C32_23^b H32F_23 109.5 . . ?
C30_23^b C33_23^b H33D_23 109.5 . . ?
C30_23^b C33_23^b H33E_23 109.5 . . ?
C30_23^b C33_23^b H33F_23 109.5 . . ?
H33D_23 C33_23^b H33E_23 109.5 . . ?
H33D_23 C33_23^b H33F_23 109.5 . . ?
H33E_23 C33_23^b H33F_23 109.5 . . ?
Cs2_2 O1_24 Cs1_1 64.86(12) . . ?
C4_24 O1_24 Cs1_1 120.6(7) . . ?
C4_24 O1_24 Cs2_2 143.6(6) . . ?
H2A_24 N2_24 H2B_24 120.0 . . ?
C6_24 N2_24 H2A_24 120.0 . . ?
C6_24 N2_24 H2B_24 120.0 . . ?
C11_24 N3_24 C4_24 114.0(8) . . ?
O1_24 C4_24 N3_24 124.3(9) . . ?
O1_24 C4_24 N5_24 116.8(8) . . ?
N3_24 C4_24 N5_24 118.8(8) . . ?
C4_24 N5_24 H5_24 116.7 . . ?
C6_24 N5_24 C4_24 126.6(8) . . ?
C6_24 N5_24 H5_24 116.7 . . ?
N2_24 C6_24 N5_24 120.8(8) . . ?
N2_24 C6_24 C7_24 125.8(9) . . ?
N5_24 C6_24 C7_24 113.3(9) . . ?
N8_24 C7_24 C6_24 129.6(9) . . ?
C11_24 C7_24 C6_24 118.5(9) . . ?
C11_24 C7_24 N8_24 111.9(8) . . ?
C9_24 N8_24 C7_24 102.7(9) . . ?
N8_24 C9_24 H9_24 122.7 . . ?
N8_24 C9_24 N10_24 114.7(9) . . ?
N10_24 C9_24 H9_24 122.7 . . ?
C9_24 N10_24 C12_24 126.6(8) . . ?
C11_24 N10_24 C9_24 104.5(8) . . ?
C11_24 N10_24 C12_24 128.8(10) . . ?
N3_24 C11_24 C7_24 128.7(8) . . ?
N3_24 C11_24 N10_24 125.1(10) . . ?
C7_24 C11_24 N10_24 106.2(10) . . ?
N10_24 C12_24 H12_24 108.7 . . ?
N10_24 C12_24 C16_24 113.4(10) . . ?
O13_24 C12_24 N10_24 110.4(10) . . ?
O13_24 C12_24 H12_24 108.7 . . ?
O13_24 C12_24 C16_24 106.7(8) . . ?
C16_24 C12_24 H12_24 108.7 . . ?
C12_24 O13_24 C14_24 109.1(9) . . ?
O13_24 C14_24 H14_24 108.9 . . ?
O13_24 C14_24 C15_24 106.7(8) . . ?
O13_24 C14_24 C17_24 106.0(11) . . ?
C15_24 C14_24 H14_24 108.9 . . ?
C17_24 C14_24 H14_24 108.9 . . ?
C17_24 C14_24 C15_24 117.2(13) . . ?
C14_24 C15_24 H15A_24 109.6 . . ?
C14_24 C15_24 H15_24 112.1 . . ?
C16_24 C15_24 C14_24 100.3(9) . . ?
C16_24 C15_24 H15A_24 109.6 . . ?
C16_24 C15_24 H15_24 112.1 . . ?
O26_24^b C15_24 C14_24 114.0(13) . . ?
O26_24^b C15_24 H15A_24 109.6 . . ?
O26_24^b C15_24 C16_24 113.3(16) . . ?
O26_24^a C15_24 C14_24 107.0(12) . . ?
O26_24^a C15_24 H15_24 112.1 . . ?
O26_24^a C15_24 C16_24 112.5(13) . . ?
C12_24 C16_24 H16A_24 111.2 . . ?
C12_24 C16_24 H16B_24 111.2 . . ?
C15_24 C16_24 C12_24 102.8(8) . . ?
C15_24 C16_24 H16A_24 111.2 . . ?
C15_24 C16_24 H16B_24 111.2 . . ?
H16A_24 C16_24 H16B_24 109.1 . . ?
C14_24 C17_24 H17A_24 110.0 . . ?
C14_24 C17_24 H17B_24 110.0 . . ?
H17A_24 C17_24 H17B_24 108.3 . . ?
O18_24 C17_24 C14_24 108.7(12) . . ?
O18_24 C17_24 H17A_24 110.0 . . ?
O18_24 C17_24 H17B_24 110.0 . . ?
C17_24 O18_24 Si19_24 121.7(12) . . ?
O18_24 Si19_24 C20_24 104.1(9) . . ?
O18_24 Si19_24 C21_24 114.4(11) . . ?
O18_24 Si19_24 C22_24 108.5(8) . . ?
C21_24 Si19_24 C20_24 104.7(11) . . ?
C22_24 Si19_24 C20_24 112.7(10) . . ?
C22_24 Si19_24 C21_24 112.2(10) . . ?
Si19_24 C20_24 H20A_24 109.5 . . ?
Si19_24 C20_24 H20B_24 109.5 . . ?
Si19_24 C20_24 H20C_24 109.5 . . ?
H20A_24 C20_24 H20B_24 109.5 . . ?
H20A_24 C20_24 H20C_24 109.5 . . ?
H20B_24 C20_24 H20C_24 109.5 . . ?
Si19_24 C21_24 H21A_24 109.5 . . ?
Si19_24 C21_24 H21B_24 109.5 . . ?
Si19_24 C21_24 H21C_24 109.5 . . ?
H21A_24 C21_24 H21B_24 109.5 . . ?
H21A_24 C21_24 H21C_24 109.5 . . ?
H21B_24 C21_24 H21C_24 109.5 . . ?
C23_24 C22_24 Si19_24 100.3(12) . . ?
C24_24 C22_24 Si19_24 110.3(13) . . ?
C24_24 C22_24 C23_24 113.2(16) . . ?
C24_24 C22_24 C25_24 112.8(15) . . ?
C25_24 C22_24 Si19_24 105.6(12) . . ?
C25_24 C22_24 C23_24 113.6(16) . . ?
C22_24 C23_24 H23A_24 109.5 . . ?
C22_24 C23_24 H23B_24 109.5 . . ?
C22_24 C23_24 H23C_24 109.5 . . ?
H23A_24 C23_24 H23B_24 109.5 . . ?
H23A_24 C23_24 H23C_24 109.5 . . ?
H23B_24 C23_24 H23C_24 109.5 . . ?
C22_24 C24_24 H24A_24 109.5 . . ?
C22_24 C24_24 H24B_24 109.5 . . ?
C22_24 C24_24 H24C_24 109.5 . . ?
H24A_24 C24_24 H24B_24 109.5 . . ?
H24A_24 C24_24 H24C_24 109.5 . . ?
H24B_24 C24_24 H24C_24 109.5 . . ?
C22_24 C25_24 H25A_24 109.5 . . ?
C22_24 C25_24 H25B_24 109.5 . . ?
C22_24 C25_24 H25C_24 109.5 . . ?
H25A_24 C25_24 H25B_24 109.5 . . ?
H25A_24 C25_24 H25C_24 109.5 . . ?
H25B_24 C25_24 H25C_24 109.5 . . ?
C15_24 O26_24^b Si27_24^b 125.7(17) . . ?
O26_24^b Si27_24^b C28_24^b 108.5(15) . . ?
O26_24^b Si27_24^b C29_24^b 111.5(14) . . ?
O26_24^b Si27_24^b C30_24^b 104.9(12) . . ?
C28_24^b Si27_24^b C30_24^b 113.0(15) . . ?
C29_24^b Si27_24^b C28_24^b 106.2(14) . . ?
C29_24^b Si27_24^b C30_24^b 112.7(14) . . ?
Si27_24^b C28_24^b H28A_24 109.5 . . ?
Si27_24^b C28_24^b H28B_24 109.5 . . ?
Si27_24^b C28_24^b H28C_24 109.5 . . ?
H28A_24 C28_24^b H28B_24 109.5 . . ?
H28A_24 C28_24^b H28C_24 109.5 . . ?
H28B_24 C28_24^b H28C_24 109.5 . . ?
Si27_24^b C29_24^b H29A_24 109.5 . . ?
Si27_24^b C29_24^b H29B_24 109.5 . . ?
Si27_24^b C29_24^b H29C_24 109.5 . . ?
H29A_24 C29_24^b H29B_24 109.5 . . ?
H29A_24 C29_24^b H29C_24 109.5 . . ?
H29B_24 C29_24^b H29C_24 109.5 . . ?
C31_24^b C30_24^b Si27_24^b 111.2(16) . . ?
C31_24^b C30_24^b C32_24^b 107.6(18) . . ?
C31_24^b C30_24^b C33_24^b 108.2(18) . . ?
C32_24^b C30_24^b Si27_24^b 110.4(16) . . ?
C33_24^b C30_24^b Si27_24^b 112.4(17) . . ?
C33_24^b C30_24^b C32_24^b 106.9(18) . . ?
C30_24^b C31_24^b H31A_24 109.5 . . ?
C30_24^b C31_24^b H31B_24 109.5 . . ?
C30_24^b C31_24^b H31C_24 109.5 . . ?
H31A_24 C31_24^b H31B_24 109.5 . . ?
H31A_24 C31_24^b H31C_24 109.5 . . ?
H31B_24 C31_24^b H31C_24 109.5 . . ?
C30_24^b C32_24^b H32A_24 109.5 . . ?
C30_24^b C32_24^b H32B_24 109.5 . . ?
C30_24^b C32_24^b H32C_24 109.5 . . ?
H32A_24 C32_24^b H32B_24 109.5 . . ?
H32A_24 C32_24^b H32C_24 109.5 . . ?
H32B_24 C32_24^b H32C_24 109.5 . . ?
C30_24^b C33_24^b H33A_24 109.5 . . ?
C30_24^b C33_24^b H33B_24 109.5 . . ?
C30_24^b C33_24^b H33C_24 109.5 . . ?
H33A_24 C33_24^b H33B_24 109.5 . . ?
H33A_24 C33_24^b H33C_24 109.5 . . ?
H33B_24 C33_24^b H33C_24 109.5 . . ?
C15_24 O26_24^a Si27_24^a 120.6(13) . . ?
O26_24^a Si27_24^a C28_24^a 107.8(13) . . ?
O26_24^a Si27_24^a C29_24^a 107.7(12) . . ?
O26_24^a Si27_24^a C30_24^a 108.3(10) . . ?
C28_24^a Si27_24^a C29_24^a 109.3(14) . . ?
C30_24^a Si27_24^a C28_24^a 111.8(13) . . ?
C30_24^a Si27_24^a C29_24^a 111.8(13) . . ?
Si27_24^a C28_24^a H28D_24 109.5 . . ?
Si27_24^a C28_24^a H28E_24 109.5 . . ?
Si27_24^a C28_24^a H28F_24 109.5 . . ?
H28D_24 C28_24^a H28E_24 109.5 . . ?
H28D_24 C28_24^a H28F_24 109.5 . . ?
H28E_24 C28_24^a H28F_24 109.5 . . ?
Si27_24^a C29_24^a H29D_24 109.5 . . ?
Si27_24^a C29_24^a H29E_24 109.5 . . ?
Si27_24^a C29_24^a H29F_24 109.5 . . ?
H29D_24 C29_24^a H29E_24 109.5 . . ?
H29D_24 C29_24^a H29F_24 109.5 . . ?
H29E_24 C29_24^a H29F_24 109.5 . . ?
C31_24^a C30_24^a Si27_24^a 111.3(15) . . ?
C31_24^a C30_24^a C32_24^a 108.2(17) . . ?
C31_24^a C30_24^a C33_24^a 110.8(17) . . ?
C32_24^a C30_24^a Si27_24^a 110.5(15) . . ?
C32_24^a C30_24^a C33_24^a 108.1(17) . . ?
C33_24^a C30_24^a Si27_24^a 107.9(14) . . ?
C30_24^a C31_24^a H31D_24 109.5 . . ?
C30_24^a C31_24^a H31E_24 109.5 . . ?
C30_24^a C31_24^a H31F_24 109.5 . . ?
H31D_24 C31_24^a H31E_24 109.5 . . ?
H31D_24 C31_24^a H31F_24 109.5 . . ?
H31E_24 C31_24^a H31F_24 109.5 . . ?
C30_24^a C32_24^a H32D_24 109.5 . . ?
C30_24^a C32_24^a H32E_24 109.5 . . ?
C30_24^a C32_24^a H32F_24 109.5 . . ?
H32D_24 C32_24^a H32E_24 109.5 . . ?
H32D_24 C32_24^a H32F_24 109.5 . . ?
H32E_24 C32_24^a H32F_24 109.5 . . ?
C30_24^a C33_24^a H33D_24 109.5 . . ?
C30_24^a C33_24^a H33E_24 109.5 . . ?
C30_24^a C33_24^a H33F_24 109.5 . . ?
H33D_24 C33_24^a H33E_24 109.5 . . ?
H33D_24 C33_24^a H33F_24 109.5 . . ?
H33E_24 C33_24^a H33F_24 109.5 . . ?
Cs1_1 O1_25 Cs2_2 63.93(11) . . ?
C4_25 O1_25 Cs1_1 125.6(6) . . ?
C4_25 O1_25 Cs2_2 136.2(6) . . ?
H2A_25 N2_25 H2B_25 120.0 . . ?
C6_25 N2_25 H2A_25 120.0 . . ?
C6_25 N2_25 H2B_25 120.0 . . ?
C11_25 N3_25 C4_25 114.5(8) . . ?
O1_25 C4_25 N3_25 124.4(8) . . ?
O1_25 C4_25 N5_25 115.7(8) . . ?
N3_25 C4_25 N5_25 119.9(8) . . ?
C4_25 N5_25 H5_25 117.4 . . ?
C6_25 N5_25 C4_25 125.1(8) . . ?
C6_25 N5_25 H5_25 117.4 . . ?
N2_25 C6_25 N5_25 120.5(8) . . ?
N2_25 C6_25 C7_25 125.0(8) . . ?
N5_25 C6_25 C7_25 114.5(8) . . ?
N8_25 C7_25 C6_25 130.3(8) . . ?
C11_25 C7_25 C6_25 117.4(8) . . ?
C11_25 C7_25 N8_25 112.3(8) . . ?
C9_25 N8_25 C7_25 102.8(9) . . ?
N8_25 C9_25 H9_25 122.8 . . ?
N8_25 C9_25 N10_25 114.5(9) . . ?
N10_25 C9_25 H9_25 122.8 . . ?
C9_25 N10_25 C11_25 105.8(7) . . ?
C9_25 N10_25 C12_25 126.8(8) . . ?
C11_25 N10_25 C12_25 127.4(9) . . ?
N3_25 C11_25 C7_25 128.6(9) . . ?
N3_25 C11_25 N10_25 126.7(9) . . ?
C7_25 C11_25 N10_25 104.7(8) . . ?
N10_25 C12_25 H12_25 110.2 . . ?
N10_25 C12_25 C16_25 111.8(10) . . ?
O13_25 C12_25 N10_25 108.4(8) . . ?
O13_25 C12_25 H12_25 110.2 . . ?
O13_25 C12_25 C16_25 106.0(7) . . ?
C16_25 C12_25 H12_25 110.2 . . ?
C12_25 O13_25 C14_25 110.3(7) . . ?
O13_25 C14_25 H14_25 109.4 . . ?
O13_25 C14_25 C15_25 105.6(7) . . ?
O13_25 C14_25 C17_25 108.5(8) . . ?
C15_25 C14_25 H14_25 109.4 . . ?
C17_25 C14_25 H14_25 109.4 . . ?
C17_25 C14_25 C15_25 114.5(10) . . ?
C14_25 C15_25 H15_25 105.9 . . ?
C14_25 C15_25 H15A_25 117.4 . . ?
C16_25 C15_25 C14_25 101.3(9) . . ?
C16_25 C15_25 H15_25 105.9 . . ?
C16_25 C15_25 H15A_25 117.4 . . ?
O26_25^a C15_25 C14_25 115.5(9) . . ?
O26_25^a C15_25 H15_25 105.9 . . ?
O26_25^a C15_25 C16_25 121.1(10) . . ?
O26_25^b C15_25 C14_25 99.5(10) . . ?
O26_25^b C15_25 H15A_25 117.4 . . ?
O26_25^b C15_25 C16_25 100.7(13) . . ?
C12_25 C16_25 H16A_25 111.0 . . ?
C12_25 C16_25 H16B_25 111.0 . . ?
C15_25 C16_25 C12_25 103.9(8) . . ?
C15_25 C16_25 H16A_25 111.0 . . ?
C15_25 C16_25 H16B_25 111.0 . . ?
H16A_25 C16_25 H16B_25 109.0 . . ?
C14_25 C17_25 H17A_25 108.0 . . ?
C14_25 C17_25 H17B_25 108.0 . . ?
C14_25 C17_25 H17C_25 111.0 . . ?
C14_25 C17_25 H17D_25 111.0 . . ?
H17A_25 C17_25 H17B_25 107.2 . . ?
H17C_25 C17_25 H17D_25 109.0 . . ?
O18_25^a C17_25 C14_25 117.3(10) . . ?
O18_25^a C17_25 H17A_25 108.0 . . ?
O18_25^a C17_25 H17B_25 108.0 . . ?
O18_25^b C17_25 C14_25 103.6(11) . . ?
O18_25^b C17_25 H17C_25 111.0 . . ?
O18_25^b C17_25 H17D_25 111.0 . . ?
C17_25 O18_25^a Si19_25^a 129.9(12) . . ?
O18_25^a Si19_25^a C20_25^a 105.4(10) . . ?
O18_25^a Si19_25^a C21_25^a 110.0(9) . . ?
O18_25^a Si19_25^a C22_25^a 112.4(9) . . ?
C21_25^a Si19_25^a C20_25^a 106.4(10) . . ?
C22_25^a Si19_25^a C20_25^a 109.8(10) . . ?
C22_25^a Si19_25^a C21_25^a 112.3(9) . . ?
Si19_25^a C20_25^a H20A_25 109.5 . . ?
Si19_25^a C20_25^a H20B_25 109.5 . . ?
Si19_25^a C20_25^a H20C_25 109.5 . . ?
H20A_25 C20_25^a H20B_25 109.5 . . ?
H20A_25 C20_25^a H20C_25 109.5 . . ?
H20B_25 C20_25^a H20C_25 109.5 . . ?
Si19_25^a C21_25^a H21A_25 109.5 . . ?
Si19_25^a C21_25^a H21B_25 109.5 . . ?
Si19_25^a C21_25^a H21C_25 109.5 . . ?
H21A_25 C21_25^a H21B_25 109.5 . . ?
H21A_25 C21_25^a H21C_25 109.5 . . ?
H21B_25 C21_25^a H21C_25 109.5 . . ?
C23_25^a C22_25^a Si19_25^a 110.6(13) . . ?
C23_25^a C22_25^a C24_25^a 108.9(15) . . ?
C24_25^a C22_25^a Si19_25^a 110.0(14) . . ?
C25_25^a C22_25^a Si19_25^a 103.9(12) . . ?
C25_25^a C22_25^a C23_25^a 112.6(16) . . ?
C25_25^a C22_25^a C24_25^a 110.8(15) . . ?
C22_25^a C23_25^a H23A_25 109.5 . . ?
C22_25^a C23_25^a H23B_25 109.5 . . ?
C22_25^a C23_25^a H23C_25 109.5 . . ?
H23A_25 C23_25^a H23B_25 109.5 . . ?
H23A_25 C23_25^a H23C_25 109.5 . . ?
H23B_25 C23_25^a H23C_25 109.5 . . ?
C22_25^a C24_25^a H24A_25 109.5 . . ?
C22_25^a C24_25^a H24B_25 109.5 . . ?
C22_25^a C24_25^a H24C_25 109.5 . . ?
H24A_25 C24_25^a H24B_25 109.5 . . ?
H24A_25 C24_25^a H24C_25 109.5 . . ?
H24B_25 C24_25^a H24C_25 109.5 . . ?
C22_25^a C25_25^a H25A_25 109.5 . . ?
C22_25^a C25_25^a H25B_25 109.5 . . ?
C22_25^a C25_25^a H25C_25 109.5 . . ?
H25A_25 C25_25^a H25B_25 109.5 . . ?
H25A_25 C25_25^a H25C_25 109.5 . . ?
H25B_25 C25_25^a H25C_25 109.5 . . ?
C17_25 O18_25^b Si19_25^b 130.9(16) . . ?
O18_25^b Si19_25^b C20_25^b 111.2(13) . . ?
O18_25^b Si19_25^b C21_25^b 108.7(14) . . ?
O18_25^b Si19_25^b C22_25^b 102.5(12) . . ?
C20_25^b Si19_25^b C22_25^b 111.0(13) . . ?
C21_25^b Si19_25^b C20_25^b 111.6(14) . . ?
C21_25^b Si19_25^b C22_25^b 111.5(14) . . ?
Si19_25^b C20_25^b H20D_25 109.5 . . ?
Si19_25^b C20_25^b H20E_25 109.5 . . ?
Si19_25^b C20_25^b H20F_25 109.5 . . ?
H20D_25 C20_25^b H20E_25 109.5 . . ?
H20D_25 C20_25^b H20F_25 109.5 . . ?
H20E_25 C20_25^b H20F_25 109.5 . . ?
Si19_25^b C21_25^b H21D_25 109.5 . . ?
Si19_25^b C21_25^b H21E_25 109.5 . . ?
Si19_25^b C21_25^b H21F_25 109.5 . . ?
H21D_25 C21_25^b H21E_25 109.5 . . ?
H21D_25 C21_25^b H21F_25 109.5 . . ?
H21E_25 C21_25^b H21F_25 109.5 . . ?
C23_25^b C22_25^b Si19_25^b 104.4(15) . . ?
C24_25^b C22_25^b Si19_25^b 112.8(15) . . ?
C24_25^b C22_25^b C23_25^b 108.0(17) . . ?
C24_25^b C22_25^b C25_25^b 109.4(16) . . ?
C25_25^b C22_25^b Si19_25^b 111.3(14) . . ?
C25_25^b C22_25^b C23_25^b 110.8(17) . . ?
C22_25^b C23_25^b H23D_25 109.5 . . ?
C22_25^b C23_25^b H23E_25 109.5 . . ?
C22_25^b C23_25^b H23F_25 109.5 . . ?
H23D_25 C23_25^b H23E_25 109.5 . . ?
H23D_25 C23_25^b H23F_25 109.5 . . ?
H23E_25 C23_25^b H23F_25 109.5 . . ?
C22_25^b C24_25^b H24D_25 109.5 . . ?
C22_25^b C24_25^b H24E_25 109.5 . . ?
C22_25^b C24_25^b H24F_25 109.5 . . ?
H24D_25 C24_25^b H24E_25 109.5 . . ?
H24D_25 C24_25^b H24F_25 109.5 . . ?
H24E_25 C24_25^b H24F_25 109.5 . . ?
C22_25^b C25_25^b H25D_25 109.5 . . ?
C22_25^b C25_25^b H25E_25 109.5 . . ?
C22_25^b C25_25^b H25F_25 109.5 . . ?
H25D_25 C25_25^b H25E_25 109.5 . . ?
H25D_25 C25_25^b H25F_25 109.5 . . ?
H25E_25 C25_25^b H25F_25 109.5 . . ?
C15_25 O26_25^a Si27_25^a 133.4(10) . . ?
O26_25^a Si27_25^a C28_25^a 107.3(10) . . ?
O26_25^a Si27_25^a C29_25^a 111.5(10) . . ?
O26_25^a Si27_25^a C30_25^a 111.1(8) . . ?
C29_25^a Si27_25^a C28_25^a 105.9(12) . . ?
C29_25^a Si27_25^a C30_25^a 111.9(12) . . ?
C30_25^a Si27_25^a C28_25^a 108.9(10) . . ?
Si27_25^a C28_25^a H28A_25 109.5 . . ?
Si27_25^a C28_25^a H28B_25 109.5 . . ?
Si27_25^a C28_25^a H28C_25 109.5 . . ?
H28A_25 C28_25^a H28B_25 109.5 . . ?
H28A_25 C28_25^a H28C_25 109.5 . . ?
H28B_25 C28_25^a H28C_25 109.5 . . ?
Si27_25^a C29_25^a H29A_25 109.5 . . ?
Si27_25^a C29_25^a H29B_25 109.5 . . ?
Si27_25^a C29_25^a H29C_25 109.5 . . ?
H29A_25 C29_25^a H29B_25 109.5 . . ?
H29A_25 C29_25^a H29C_25 109.5 . . ?
H29B_25 C29_25^a H29C_25 109.5 . . ?
C31_25^a C30_25^a Si27_25^a 111.5(14) . . ?
C31_25^a C30_25^a C32_25^a 108.0(16) . . ?
C31_25^a C30_25^a C33_25^a 109.8(15) . . ?
C32_25^a C30_25^a Si27_25^a 109.4(14) . . ?
C33_25^a C30_25^a Si27_25^a 111.0(13) . . ?
C33_25^a C30_25^a C32_25^a 107.0(16) . . ?
C30_25^a C31_25^a H31A_25 109.5 . . ?
C30_25^a C31_25^a H31B_25 109.5 . . ?
C30_25^a C31_25^a H31C_25 109.5 . . ?
H31A_25 C31_25^a H31B_25 109.5 . . ?
H31A_25 C31_25^a H31C_25 109.5 . . ?
H31B_25 C31_25^a H31C_25 109.5 . . ?
C30_25^a C32_25^a H32A_25 109.5 . . ?
C30_25^a C32_25^a H32B_25 109.5 . . ?
C30_25^a C32_25^a H32C_25 109.5 . . ?
H32A_25 C32_25^a H32B_25 109.5 . . ?
H32A_25 C32_25^a H32C_25 109.5 . . ?
H32B_25 C32_25^a H32C_25 109.5 . . ?
C30_25^a C33_25^a H33A_25 109.5 . . ?
C30_25^a C33_25^a H33B_25 109.5 . . ?
C30_25^a C33_25^a H33C_25 109.5 . . ?
H33A_25 C33_25^a H33B_25 109.5 . . ?
H33A_25 C33_25^a H33C_25 109.5 . . ?
H33B_25 C33_25^a H33C_25 109.5 . . ?
C15_25 O26_25^b Si27_25^b 119.9(13) . . ?
O26_25^b Si27_25^b C28_25^b 113.7(12) . . ?
O26_25^b Si27_25^b C29_25^b 107.0(14) . . ?
O26_25^b Si27_25^b C30_25^b 103.9(12) . . ?
C28_25^b Si27_25^b C29_25^b 108.8(14) . . ?
C28_25^b Si27_25^b C30_25^b 114.0(15) . . ?
C29_25^b Si27_25^b C30_25^b 109.1(14) . . ?
Si27_25^b C28_25^b H28D_25 109.5 . . ?
Si27_25^b C28_25^b H28E_25 109.5 . . ?
Si27_25^b C28_25^b H28F_25 109.5 . . ?
H28D_25 C28_25^b H28E_25 109.5 . . ?
H28D_25 C28_25^b H28F_25 109.5 . . ?
H28E_25 C28_25^b H28F_25 109.5 . . ?
Si27_25^b C29_25^b H29D_25 109.5 . . ?
Si27_25^b C29_25^b H29E_25 109.5 . . ?
Si27_25^b C29_25^b H29F_25 109.5 . . ?
H29D_25 C29_25^b H29E_25 109.5 . . ?
H29D_25 C29_25^b H29F_25 109.5 . . ?
H29E_25 C29_25^b H29F_25 109.5 . . ?
C31_25^b C30_25^b Si27_25^b 115.9(17) . . ?
C31_25^b C30_25^b C32_25^b 106.9(18) . . ?
C31_25^b C30_25^b C33_25^b 109.3(17) . . ?
C32_25^b C30_25^b Si27_25^b 105.6(15) . . ?
C33_25^b C30_25^b Si27_25^b 110.1(17) . . ?
C33_25^b C30_25^b C32_25^b 108.7(18) . . ?
C30_25^b C31_25^b H31D_25 109.5 . . ?
C30_25^b C31_25^b H31E_25 109.5 . . ?
C30_25^b C31_25^b H31F_25 109.5 . . ?
H31D_25 C31_25^b H31E_25 109.5 . . ?
H31D_25 C31_25^b H31F_25 109.5 . . ?
H31E_25 C31_25^b H31F_25 109.5 . . ?
C30_25^b C32_25^b H32D_25 109.5 . . ?
C30_25^b C32_25^b H32E_25 109.5 . . ?
C30_25^b C32_25^b H32F_25 109.5 . . ?
H32D_25 C32_25^b H32E_25 109.5 . . ?
H32D_25 C32_25^b H32F_25 109.5 . . ?
H32E_25 C32_25^b H32F_25 109.5 . . ?
C30_25^b C33_25^b H33D_25 109.5 . . ?
C30_25^b C33_25^b H33E_25 109.5 . . ?
C30_25^b C33_25^b H33F_25 109.5 . . ?
H33D_25 C33_25^b H33E_25 109.5 . . ?
H33D_25 C33_25^b H33F_25 109.5 . . ?
H33E_25 C33_25^b H33F_25 109.5 . . ?
C4_26 O1_26 Cs1_1 140.1(7) . . ?
H2A_26 N2_26 H2B_26 120.0 . . ?
C6_26 N2_26 H2A_26 120.0 . . ?
C6_26 N2_26 H2B_26 120.0 . . ?
C11_26 N3_26 C4_26 113.1(8) . . ?
O1_26 C4_26 N3_26 123.0(9) . . ?
O1_26 C4_26 N5_26 117.0(9) . . ?
N3_26 C4_26 N5_26 120.0(9) . . ?
C4_26 N5_26 H5_26 117.4 . . ?
C6_26 N5_26 C4_26 125.2(9) . . ?
C6_26 N5_26 H5_26 117.4 . . ?
N2_26 C6_26 N5_26 119.6(10) . . ?
N2_26 C6_26 C7_26 126.4(9) . . ?
N5_26 C6_26 C7_26 114.0(9) . . ?
N8_26 C7_26 C6_26 129.8(9) . . ?
C11_26 C7_26 C6_26 117.6(9) . . ?
C11_26 C7_26 N8_26 112.6(10) . . ?
C9_26 N8_26 C7_26 102.7(9) . . ?
N8_26 C9_26 H9_26 123.0 . . ?
N8_26 C9_26 N10_26 114.0(10) . . ?
N10_26 C9_26 H9_26 123.0 . . ?
C9_26 N10_26 C11_26 104.5(8) . . ?
C9_26 N10_26 C12_26 129.1(9) . . ?
C11_26 N10_26 C12_26 125.4(8) . . ?
N3_26 C11_26 C7_26 130.0(10) . . ?
N3_26 C11_26 N10_26 123.8(9) . . ?
C7_26 C11_26 N10_26 106.1(9) . . ?
N10_26 C12_26 H12_26 109.7 . . ?
N10_26 C12_26 C16_26 114.3(9) . . ?
O13_26 C12_26 N10_26 108.6(8) . . ?
O13_26 C12_26 H12_26 109.7 . . ?
O13_26 C12_26 C16_26 104.8(8) . . ?
C16_26 C12_26 H12_26 109.7 . . ?
C12_26 O13_26 C14_26 109.2(8) . . ?
O13_26 C14_26 H14_26 109.2 . . ?
O13_26 C14_26 C15_26 106.9(8) . . ?
O13_26 C14_26 C17_26 109.6(10) . . ?
C15_26 C14_26 H14_26 109.2 . . ?
C17_26 C14_26 H14_26 109.2 . . ?
C17_26 C14_26 C15_26 112.6(11) . . ?
C14_26 C15_26 H15_26 109.8 . . ?
C16_26 C15_26 C14_26 104.6(8) . . ?
C16_26 C15_26 H15_26 109.8 . . ?
O26_26 C15_26 C14_26 111.1(10) . . ?
O26_26 C15_26 H15_26 109.8 . . ?
O26_26 C15_26 C16_26 111.7(9) . . ?
C12_26 C16_26 H16A_26 111.2 . . ?
C12_26 C16_26 H16B_26 111.2 . . ?
C15_26 C16_26 C12_26 102.8(7) . . ?
C15_26 C16_26 H16A_26 111.2 . . ?
C15_26 C16_26 H16B_26 111.2 . . ?
H16A_26 C16_26 H16B_26 109.1 . . ?
C14_26 C17_26 H17A_26 109.1 . . ?
C14_26 C17_26 H17B_26 109.1 . . ?
H17A_26 C17_26 H17B_26 107.8 . . ?
O18_26 C17_26 C14_26 112.5(11) . . ?
O18_26 C17_26 H17A_26 109.1 . . ?
O18_26 C17_26 H17B_26 109.1 . . ?
C17_26 O18_26 Si19_26 127.6(10) . . ?
O18_26 Si19_26 C20_26 112.6(8) . . ?
O18_26 Si19_26 C21_26 105.5(10) . . ?
O18_26 Si19_26 C22_26 110.0(7) . . ?
C20_26 Si19_26 C21_26 106.1(10) . . ?
C22_26 Si19_26 C20_26 113.3(8) . . ?
C22_26 Si19_26 C21_26 108.8(10) . . ?
Si19_26 C20_26 H20A_26 109.5 . . ?
Si19_26 C20_26 H20B_26 109.5 . . ?
Si19_26 C20_26 H20C_26 109.5 . . ?
H20A_26 C20_26 H20B_26 109.5 . . ?
H20A_26 C20_26 H20C_26 109.5 . . ?
H20B_26 C20_26 H20C_26 109.5 . . ?
Si19_26 C21_26 H21A_26 109.5 . . ?
Si19_26 C21_26 H21B_26 109.5 . . ?
Si19_26 C21_26 H21C_26 109.5 . . ?
H21A_26 C21_26 H21B_26 109.5 . . ?
H21A_26 C21_26 H21C_26 109.5 . . ?
H21B_26 C21_26 H21C_26 109.5 . . ?
C23_26 C22_26 Si19_26 107.2(13) . . ?
C23_26 C22_26 C24_26 110.6(15) . . ?
C23_26 C22_26 C25_26 113.0(16) . . ?
C24_26 C22_26 Si19_26 109.8(13) . . ?
C24_26 C22_26 C25_26 107.5(14) . . ?
C25_26 C22_26 Si19_26 108.6(14) . . ?
C22_26 C23_26 H23A_26 109.5 . . ?
C22_26 C23_26 H23B_26 109.5 . . ?
C22_26 C23_26 H23C_26 109.5 . . ?
H23A_26 C23_26 H23B_26 109.5 . . ?
H23A_26 C23_26 H23C_26 109.5 . . ?
H23B_26 C23_26 H23C_26 109.5 . . ?
C22_26 C24_26 H24A_26 109.5 . . ?
C22_26 C24_26 H24B_26 109.5 . . ?
C22_26 C24_26 H24C_26 109.5 . . ?
H24A_26 C24_26 H24B_26 109.5 . . ?
H24A_26 C24_26 H24C_26 109.5 . . ?
H24B_26 C24_26 H24C_26 109.5 . . ?
C22_26 C25_26 H25A_26 109.5 . . ?
C22_26 C25_26 H25B_26 109.5 . . ?
C22_26 C25_26 H25C_26 109.5 . . ?
H25A_26 C25_26 H25B_26 109.5 . . ?
H25A_26 C25_26 H25C_26 109.5 . . ?
H25B_26 C25_26 H25C_26 109.5 . . ?
C15_26 O26_26 Si27_26 122.6(9) . . ?
O26_26 Si27_26 C28_26 107.3(10) . . ?
O26_26 Si27_26 C29_26 109.2(8) . . ?
O26_26 Si27_26 C30_26 109.4(8) . . ?
C28_26 Si27_26 C29_26 107.7(12) . . ?
C30_26 Si27_26 C28_26 111.6(10) . . ?
C30_26 Si27_26 C29_26 111.4(9) . . ?
Si27_26 C28_26 H28A_26 109.5 . . ?
Si27_26 C28_26 H28B_26 109.5 . . ?
Si27_26 C28_26 H28C_26 109.5 . . ?
H28A_26 C28_26 H28B_26 109.5 . . ?
H28A_26 C28_26 H28C_26 109.5 . . ?
H28B_26 C28_26 H28C_26 109.5 . . ?
Si27_26 C29_26 H29A_26 109.5 . . ?
Si27_26 C29_26 H29B_26 109.5 . . ?
Si27_26 C29_26 H29C_26 109.5 . . ?
H29A_26 C29_26 H29B_26 109.5 . . ?
H29A_26 C29_26 H29C_26 109.5 . . ?
H29B_26 C29_26 H29C_26 109.5 . . ?
C31_26 C30_26 Si27_26 110.8(14) . . ?
C31_26 C30_26 C33_26 108.0(15) . . ?
C32_26 C30_26 Si27_26 110.0(14) . . ?
C32_26 C30_26 C31_26 111.1(16) . . ?
C32_26 C30_26 C33_26 108.8(16) . . ?
C33_26 C30_26 Si27_26 108.0(14) . . ?
C30_26 C31_26 H31A_26 109.5 . . ?
C30_26 C31_26 H31B_26 109.5 . . ?
C30_26 C31_26 H31C_26 109.5 . . ?
H31A_26 C31_26 H31B_26 109.5 . . ?
H31A_26 C31_26 H31C_26 109.5 . . ?
H31B_26 C31_26 H31C_26 109.5 . . ?
C30_26 C32_26 H32A_26 109.5 . . ?
C30_26 C32_26 H32B_26 109.5 . . ?
C30_26 C32_26 H32C_26 109.5 . . ?
H32A_26 C32_26 H32B_26 109.5 . . ?
H32A_26 C32_26 H32C_26 109.5 . . ?
H32B_26 C32_26 H32C_26 109.5 . . ?
C30_26 C33_26 H33A_26 109.5 . . ?
C30_26 C33_26 H33B_26 109.5 . . ?
C30_26 C33_26 H33C_26 109.5 . . ?
H33A_26 C33_26 H33B_26 109.5 . . ?
H33A_26 C33_26 H33C_26 109.5 . . ?
H33B_26 C33_26 H33C_26 109.5 . . ?
C4_27 O1_27 Cs1_1 139.6(6) . . ?
H2A_27 N2_27 H2B_27 120.0 . . ?
C6_27 N2_27 H2A_27 120.0 . . ?
C6_27 N2_27 H2B_27 120.0 . . ?
C4_27 N3_27 C11_27 113.0(8) . . ?
O1_27 C4_27 N3_27 121.5(9) . . ?
O1_27 C4_27 N5_27 117.2(9) . . ?
N3_27 C4_27 N5_27 121.2(9) . . ?
C4_27 N5_27 H5_27 117.7 . . ?
C6_27 N5_27 C4_27 124.6(9) . . ?
C6_27 N5_27 H5_27 117.7 . . ?
N5_27 C6_27 N2_27 119.3(10) . . ?
C7_27 C6_27 N2_27 125.9(11) . . ?
C7_27 C6_27 N5_27 114.4(10) . . ?
C6_27 C7_27 N8_27 132.2(11) . . ?
C6_27 C7_27 C11_27 118.9(10) . . ?
C11_27 C7_27 N8_27 108.8(10) . . ?
C9_27 N8_27 C7_27 103.0(11) . . ?
N8_27 C9_27 H9_27 121.8 . . ?
N8_27 C9_27 N10_27 116.3(11) . . ?
N10_27 C9_27 H9_27 121.8 . . ?
C9_27 N10_27 C11_27 103.2(9) . . ?
C9_27 N10_27 C12_27 129.8(9) . . ?
C11_27 N10_27 C12_27 127.0(8) . . ?
N3_27 C11_27 N10_27 123.9(9) . . ?
C7_27 C11_27 N3_27 127.6(9) . . ?
C7_27 C11_27 N10_27 108.5(9) . . ?
N10_27 C12_27 H12_27 108.7 . . ?
N10_27 C12_27 C16_27 112.8(9) . . ?
O13_27 C12_27 N10_27 110.7(9) . . ?
O13_27 C12_27 H12_27 108.7 . . ?
O13_27 C12_27 C16_27 107.1(7) . . ?
C16_27 C12_27 H12_27 108.7 . . ?
C12_27 O13_27 C14_27^a 107.4(8) . . ?
C12_27 O13_27 C14_27^b 109.8(9) . . ?
O13_27 C14_27^a H14_27 109.3 . . ?
O13_27 C14_27^a C15_27 103.9(10) . . ?
O13_27 C14_27^a C17_27^a 110.5(17) . . ?
C15_27 C14_27^a H14_27 109.3 . . ?
C17_27^a C14_27^a H14_27 109.3 . . ?
C17_27^a C14_27^a C15_27 114.4(17) . . ?
O13_27 C14_27^b H14A_27 107.4 . . ?
O13_27 C14_27^b C15_27 106.6(9) . . ?
O13_27 C14_27^b C17_27^b 112.4(15) . . ?
C15_27 C14_27^b H14A_27 107.4 . . ?
C15_27 C14_27^b C17_27^b 115.2(15) . . ?
C17_27^b C14_27^b H14A_27 107.4 . . ?
C14_27^a C15_27 H15_27 113.8 . . ?
C14_27^b C15_27 H15A_27 106.0 . . ?
C14_27^b C15_27 C16_27 107.1(8) . . ?
C16_27 C15_27 C14_27^a 96.4(10) . . ?
C16_27 C15_27 H15_27 113.8 . . ?
C16_27 C15_27 H15A_27 106.0 . . ?
O26_27 C15_27 C14_27^a 106.1(11) . . ?
O26_27 C15_27 C14_27^b 119.2(11) . . ?
O26_27 C15_27 H15_27 113.8 . . ?
O26_27 C15_27 H15A_27 106.0 . . ?
O26_27 C15_27 C16_27 111.6(10) . . ?
C12_27 C16_27 H16A_27 111.6 . . ?
C12_27 C16_27 H16B_27 111.6 . . ?
C15_27 C16_27 C12_27 100.8(8) . . ?
C15_27 C16_27 H16A_27 111.6 . . ?
C15_27 C16_27 H16B_27 111.6 . . ?
H16A_27 C16_27 H16B_27 109.4 . . ?
C14_27^a C17_27^a H17A_27 109.4 . . ?
C14_27^a C17_27^a H17B_27 109.4 . . ?
H17A_27 C17_27^a H17B_27 108.0 . . ?
O18_27^a C17_27^a C14_27^a 111.0(17) . . ?
O18_27^a C17_27^a H17A_27 109.4 . . ?
O18_27^a C17_27^a H17B_27 109.4 . . ?
C17_27^a O18_27^a Si19_27^a 124.7(18) . . ?
O18_27^a Si19_27^a C20_27^a 111.8(15) . . ?
O18_27^a Si19_27^a C21_27^a 110.3(15) . . ?
O18_27^a Si19_27^a C22_27^a 105.3(12) . . ?
C20_27^a Si19_27^a C21_27^a 108.4(14) . . ?
C20_27^a Si19_27^a C22_27^a 110.1(14) . . ?
C21_27^a Si19_27^a C22_27^a 110.9(15) . . ?
Si19_27^a C20_27^a H20A_27 109.5 . . ?
Si19_27^a C20_27^a H20B_27 109.5 . . ?
Si19_27^a C20_27^a H20C_27 109.5 . . ?
H20A_27 C20_27^a H20B_27 109.5 . . ?
H20A_27 C20_27^a H20C_27 109.5 . . ?
H20B_27 C20_27^a H20C_27 109.5 . . ?
Si19_27^a C21_27^a H21A_27 109.5 . . ?
Si19_27^a C21_27^a H21B_27 109.5 . . ?
Si19_27^a C21_27^a H21C_27 109.5 . . ?
H21A_27 C21_27^a H21B_27 109.5 . . ?
H21A_27 C21_27^a H21C_27 109.5 . . ?
H21B_27 C21_27^a H21C_27 109.5 . . ?
C23_27^a C22_27^a Si19_27^a 109.0(17) . . ?
C23_27^a C22_27^a C24_27^a 108.7(19) . . ?
C24_27^a C22_27^a Si19_27^a 109.6(17) . . ?
C25_27^a C22_27^a Si19_27^a 108.5(16) . . ?
C25_27^a C22_27^a C23_27^a 111.9(19) . . ?
C25_27^a C22_27^a C24_27^a 109.1(19) . . ?
C22_27^a C23_27^a H23A_27 109.5 . . ?
C22_27^a C23_27^a H23B_27 109.5 . . ?
C22_27^a C23_27^a H23C_27 109.5 . . ?
H23A_27 C23_27^a H23B_27 109.5 . . ?
H23A_27 C23_27^a H23C_27 109.5 . . ?
H23B_27 C23_27^a H23C_27 109.5 . . ?
C22_27^a C24_27^a H24A_27 109.5 . . ?
C22_27^a C24_27^a H24B_27 109.5 . . ?
C22_27^a C24_27^a H24C_27 109.5 . . ?
H24A_27 C24_27^a H24B_27 109.5 . . ?
H24A_27 C24_27^a H24C_27 109.5 . . ?
H24B_27 C24_27^a H24C_27 109.5 . . ?
C22_27^a C25_27^a H25A_27 109.5 . . ?
C22_27^a C25_27^a H25B_27 109.5 . . ?
C22_27^a C25_27^a H25C_27 109.5 . . ?
H25A_27 C25_27^a H25B_27 109.5 . . ?
H25A_27 C25_27^a H25C_27 109.5 . . ?
H25B_27 C25_27^a H25C_27 109.5 . . ?
C14_27^b C17_27^b H17C_27 109.1 . . ?
C14_27^b C17_27^b H17D_27 109.1 . . ?
H17C_27 C17_27^b H17D_27 107.9 . . ?
O18_27^b C17_27^b C14_27^b 112.4(16) . . ?
O18_27^b C17_27^b H17C_27 109.1 . . ?
O18_27^b C17_27^b H17D_27 109.1 . . ?
C17_27^b O18_27^b Si19_27^b 132.6(16) . . ?
O18_27^b Si19_27^b C20_27^b 112.3(14) . . ?
O18_27^b Si19_27^b C21_27^b 107.7(14) . . ?
O18_27^b Si19_27^b C22_27^b 100.7(11) . . ?
C20_27^b Si19_27^b C21_27^b 109.2(14) . . ?
C20_27^b Si19_27^b C22_27^b 112.9(13) . . ?
C21_27^b Si19_27^b C22_27^b 113.7(14) . . ?
Si19_27^b C20_27^b H20D_27 109.5 . . ?
Si19_27^b C20_27^b H20E_27 109.5 . . ?
Si19_27^b C20_27^b H20F_27 109.5 . . ?
H20D_27 C20_27^b H20E_27 109.5 . . ?
H20D_27 C20_27^b H20F_27 109.5 . . ?
H20E_27 C20_27^b H20F_27 109.5 . . ?
Si19_27^b C21_27^b H21D_27 109.5 . . ?
Si19_27^b C21_27^b H21E_27 109.5 . . ?
Si19_27^b C21_27^b H21F_27 109.5 . . ?
H21D_27 C21_27^b H21E_27 109.5 . . ?
H21D_27 C21_27^b H21F_27 109.5 . . ?
H21E_27 C21_27^b H21F_27 109.5 . . ?
C23_27^b C22_27^b Si19_27^b 105.3(14) . . ?
C24_27^b C22_27^b Si19_27^b 112.1(16) . . ?
C24_27^b C22_27^b C23_27^b 107.4(17) . . ?
C24_27^b C22_27^b C25_27^b 110.1(18) . . ?
C25_27^b C22_27^b Si19_27^b 112.1(17) . . ?
C25_27^b C22_27^b C23_27^b 109.7(18) . . ?
C22_27^b C23_27^b H23D_27 109.5 . . ?
C22_27^b C23_27^b H23E_27 109.5 . . ?
C22_27^b C23_27^b H23F_27 109.5 . . ?
H23D_27 C23_27^b H23E_27 109.5 . . ?
H23D_27 C23_27^b H23F_27 109.5 . . ?
H23E_27 C23_27^b H23F_27 109.5 . . ?
C22_27^b C24_27^b H24D_27 109.5 . . ?
C22_27^b C24_27^b H24E_27 109.5 . . ?
C22_27^b C24_27^b H24F_27 109.5 . . ?
H24D_27 C24_27^b H24E_27 109.5 . . ?
H24D_27 C24_27^b H24F_27 109.5 . . ?
H24E_27 C24_27^b H24F_27 109.5 . . ?
C22_27^b C25_27^b H25D_27 109.5 . . ?
C22_27^b C25_27^b H25E_27 109.5 . . ?
C22_27^b C25_27^b H25F_27 109.5 . . ?
H25D_27 C25_27^b H25E_27 109.5 . . ?
H25D_27 C25_27^b H25F_27 109.5 . . ?
H25E_27 C25_27^b H25F_27 109.5 . . ?
C15_27 O26_27 Si27_27 123.0(9) . . ?
O26_27 Si27_27 C28_27 106.1(8) . . ?
O26_27 Si27_27 C29_27 111.3(10) . . ?
O26_27 Si27_27 C30_27 104.0(6) . . ?
C29_27 Si27_27 C28_27 111.4(11) . . ?
C29_27 Si27_27 C30_27 113.3(9) . . ?
C30_27 Si27_27 C28_27 110.3(9) . . ?
Si27_27 C28_27 H28A_27 109.5 . . ?
Si27_27 C28_27 H28B_27 109.5 . . ?
Si27_27 C28_27 H28C_27 109.5 . . ?
H28A_27 C28_27 H28B_27 109.5 . . ?
H28A_27 C28_27 H28C_27 109.5 . . ?
H28B_27 C28_27 H28C_27 109.5 . . ?
Si27_27 C29_27 H29A_27 109.5 . . ?
Si27_27 C29_27 H29B_27 109.5 . . ?
Si27_27 C29_27 H29C_27 109.5 . . ?
H29A_27 C29_27 H29B_27 109.5 . . ?
H29A_27 C29_27 H29C_27 109.5 . . ?
H29B_27 C29_27 H29C_27 109.5 . . ?
C31_27 C30_27 Si27_27 111.2(11) . . ?
C31_27 C30_27 C32_27 106.4(13) . . ?
C31_27 C30_27 C33_27 108.9(13) . . ?
C32_27 C30_27 Si27_27 109.4(10) . . ?
C32_27 C30_27 C33_27 108.5(13) . . ?
C33_27 C30_27 Si27_27 112.2(12) . . ?
C30_27 C31_27 H31A_27 109.5 . . ?
C30_27 C31_27 H31B_27 109.5 . . ?
C30_27 C31_27 H31C_27 109.5 . . ?
H31A_27 C31_27 H31B_27 109.5 . . ?
H31A_27 C31_27 H31C_27 109.5 . . ?
H31B_27 C31_27 H31C_27 109.5 . . ?
C30_27 C32_27 H32A_27 109.5 . . ?
C30_27 C32_27 H32B_27 109.5 . . ?
C30_27 C32_27 H32C_27 109.5 . . ?
H32A_27 C32_27 H32B_27 109.5 . . ?
H32A_27 C32_27 H32C_27 109.5 . . ?
H32B_27 C32_27 H32C_27 109.5 . . ?
C30_27 C33_27 H33A_27 109.5 . . ?
C30_27 C33_27 H33B_27 109.5 . . ?
C30_27 C33_27 H33C_27 109.5 . . ?
H33A_27 C33_27 H33B_27 109.5 . . ?
H33A_27 C33_27 H33C_27 109.5 . . ?
H33B_27 C33_27 H33C_27 109.5 . . ?
C4_28 O1_28 Cs1_1 138.8(6) . . ?
H2A_28 N2_28 H2B_28 120.0 . . ?
C6_28 N2_28 H2A_28 120.0 . . ?
C6_28 N2_28 H2B_28 120.0 . . ?
C4_28 N3_28 C11_28 113.2(8) . . ?
O1_28 C4_28 N3_28 122.9(9) . . ?
O1_28 C4_28 N5_28 114.9(8) . . ?
N3_28 C4_28 N5_28 122.3(9) . . ?
C4_28 N5_28 H5_28 118.4 . . ?
C6_28 N5_28 C4_28 123.2(8) . . ?
C6_28 N5_28 H5_28 118.4 . . ?
N2_28 C6_28 N5_28 119.2(9) . . ?
N2_28 C6_28 C7_28 126.0(9) . . ?
N5_28 C6_28 C7_28 114.7(9) . . ?
N8_28 C7_28 C6_28 131.3(9) . . ?
C11_28 C7_28 C6_28 117.7(9) . . ?
C11_28 C7_28 N8_28 111.0(8) . . ?
C9_28 N8_28 C7_28 104.6(8) . . ?
N8_28 C9_28 H9_28 123.2 . . ?
N8_28 C9_28 N10_28 113.7(9) . . ?
N10_28 C9_28 H9_28 123.2 . . ?
C9_28 N10_28 C12_28 129.5(8) . . ?
C11_28 N10_28 C9_28 104.4(8) . . ?
C11_28 N10_28 C12_28 125.5(8) . . ?
N3_28 C11_28 C7_28 128.6(9) . . ?
N3_28 C11_28 N10_28 124.9(9) . . ?
C7_28 C11_28 N10_28 106.4(8) . . ?
N10_28 C12_28 H12_28 109.1 . . ?
N10_28 C12_28 C16_28 112.2(8) . . ?
O13_28 C12_28 N10_28 111.2(7) . . ?
O13_28 C12_28 H12_28 109.1 . . ?
O13_28 C12_28 C16_28 106.0(7) . . ?
C16_28 C12_28 H12_28 109.1 . . ?
C12_28 O13_28 C14_28 109.3(7) . . ?
O13_28 C14_28 H14_28 107.4 . . ?
O13_28 C14_28 C15_28 107.1(7) . . ?
O13_28 C14_28 C17_28 110.4(10) . . ?
C15_28 C14_28 H14_28 107.4 . . ?
C17_28 C14_28 H14_28 107.4 . . ?
C17_28 C14_28 C15_28 116.7(10) . . ?
C14_28 C15_28 H15_28 109.6 . . ?
C14_28 C15_28 C16_28 99.3(8) . . ?
C16_28 C15_28 H15_28 109.6 . . ?
O26_28 C15_28 C14_28 115.1(10) . . ?
O26_28 C15_28 H15_28 109.6 . . ?
O26_28 C15_28 C16_28 113.0(9) . . ?
C12_28 C16_28 H16A_28 111.4 . . ?
C12_28 C16_28 H16B_28 111.4 . . ?
C15_28 C16_28 C12_28 101.7(7) . . ?
C15_28 C16_28 H16A_28 111.4 . . ?
C15_28 C16_28 H16B_28 111.4 . . ?
H16A_28 C16_28 H16B_28 109.3 . . ?
C14_28 C17_28 H17A_28 110.2 . . ?
C14_28 C17_28 H17B_28 110.2 . . ?
H17A_28 C17_28 H17B_28 108.5 . . ?
O18_28 C17_28 C14_28 107.4(9) . . ?
O18_28 C17_28 H17A_28 110.2 . . ?
O18_28 C17_28 H17B_28 110.2 . . ?
C17_28 O18_28 Si19_28 124.2(9) . . ?
O18_28 Si19_28 C20_28 109.2(8) . . ?
O18_28 Si19_28 C21_28 105.4(8) . . ?
O18_28 Si19_28 C22_28 112.0(7) . . ?
C20_28 Si19_28 C21_28 108.0(10) . . ?
C22_28 Si19_28 C20_28 110.7(9) . . ?
C22_28 Si19_28 C21_28 111.3(10) . . ?
Si19_28 C20_28 H20A_28 109.5 . . ?
Si19_28 C20_28 H20B_28 109.5 . . ?
Si19_28 C20_28 H20C_28 109.5 . . ?
H20A_28 C20_28 H20B_28 109.5 . . ?
H20A_28 C20_28 H20C_28 109.5 . . ?
H20B_28 C20_28 H20C_28 109.5 . . ?
Si19_28 C21_28 H21A_28 109.5 . . ?
Si19_28 C21_28 H21B_28 109.5 . . ?
Si19_28 C21_28 H21C_28 109.5 . . ?
H21A_28 C21_28 H21B_28 109.5 . . ?
H21A_28 C21_28 H21C_28 109.5 . . ?
H21B_28 C21_28 H21C_28 109.5 . . ?
C23_28 C22_28 Si19_28 110.9(13) . . ?
C23_28 C22_28 C24_28 109.5(14) . . ?
C23_28 C22_28 C25_28 110.1(14) . . ?
C24_28 C22_28 Si19_28 108.7(13) . . ?
C25_28 C22_28 Si19_28 109.6(13) . . ?
C25_28 C22_28 C24_28 108.0(14) . . ?
C22_28 C23_28 H23A_28 109.5 . . ?
C22_28 C23_28 H23B_28 109.5 . . ?
C22_28 C23_28 H23C_28 109.5 . . ?
H23A_28 C23_28 H23B_28 109.5 . . ?
H23A_28 C23_28 H23C_28 109.5 . . ?
H23B_28 C23_28 H23C_28 109.5 . . ?
C22_28 C24_28 H24A_28 109.5 . . ?
C22_28 C24_28 H24B_28 109.5 . . ?
C22_28 C24_28 H24C_28 109.5 . . ?
H24A_28 C24_28 H24B_28 109.5 . . ?
H24A_28 C24_28 H24C_28 109.5 . . ?
H24B_28 C24_28 H24C_28 109.5 . . ?
C22_28 C25_28 H25A_28 109.5 . . ?
C22_28 C25_28 H25B_28 109.5 . . ?
C22_28 C25_28 H25C_28 109.5 . . ?
H25A_28 C25_28 H25B_28 109.5 . . ?
H25A_28 C25_28 H25C_28 109.5 . . ?
H25B_28 C25_28 H25C_28 109.5 . . ?
C15_28 O26_28 Si27_28 125.9(9) . . ?
O26_28 Si27_28 C28_28 108.4(6) . . ?
O26_28 Si27_28 C29_28 108.1(10) . . ?
O26_28 Si27_28 C30_28 108.9(7) . . ?
C28_28 Si27_28 C29_28 110.9(12) . . ?
C28_28 Si27_28 C30_28 109.1(10) . . ?
C29_28 Si27_28 C30_28 111.5(11) . . ?
Si27_28 C28_28 H28A_28 109.5 . . ?
Si27_28 C28_28 H28B_28 109.5 . . ?
Si27_28 C28_28 H28C_28 109.5 . . ?
H28A_28 C28_28 H28B_28 109.5 . . ?
H28A_28 C28_28 H28C_28 109.5 . . ?
H28B_28 C28_28 H28C_28 109.5 . . ?
Si27_28 C29_28 H29A_28 109.5 . . ?
Si27_28 C29_28 H29B_28 109.5 . . ?
Si27_28 C29_28 H29C_28 109.5 . . ?
H29A_28 C29_28 H29B_28 109.5 . . ?
H29A_28 C29_28 H29C_28 109.5 . . ?
H29B_28 C29_28 H29C_28 109.5 . . ?
C31_28 C30_28 Si27_28 109.6(13) . . ?
C31_28 C30_28 C33_28 107.6(15) . . ?
C32_28 C30_28 Si27_28 111.0(14) . . ?
C32_28 C30_28 C31_28 109.9(17) . . ?
C32_28 C30_28 C33_28 109.1(15) . . ?
C33_28 C30_28 Si27_28 109.6(13) . . ?
C30_28 C31_28 H31A_28 109.5 . . ?
C30_28 C31_28 H31B_28 109.5 . . ?
C30_28 C31_28 H31C_28 109.5 . . ?
H31A_28 C31_28 H31B_28 109.5 . . ?
H31A_28 C31_28 H31C_28 109.5 . . ?
H31B_28 C31_28 H31C_28 109.5 . . ?
C30_28 C32_28 H32A_28 109.5 . . ?
C30_28 C32_28 H32B_28 109.5 . . ?
C30_28 C32_28 H32C_28 109.5 . . ?
H32A_28 C32_28 H32B_28 109.5 . . ?
H32A_28 C32_28 H32C_28 109.5 . . ?
H32B_28 C32_28 H32C_28 109.5 . . ?
C30_28 C33_28 H33A_28 109.5 . . ?
C30_28 C33_28 H33B_28 109.5 . . ?
C30_28 C33_28 H33C_28 109.5 . . ?
H33A_28 C33_28 H33B_28 109.5 . . ?
H33A_28 C33_28 H33C_28 109.5 . . ?
H33B_28 C33_28 H33C_28 109.5 . . ?
C4_29 O1_29 Cs1_1 137.5(6) . . ?
H2A_29 N2_29 H2B_29 120.0 . . ?
C6_29 N2_29 H2A_29 120.0 . . ?
C6_29 N2_29 H2B_29 120.0 . . ?
C11_29 N3_29 C4_29 112.7(9) . . ?
O1_29 C4_29 N3_29 122.8(9) . . ?
O1_29 C4_29 N5_29 117.1(8) . . ?
N3_29 C4_29 N5_29 120.1(9) . . ?
C4_29 N5_29 H5_29 117.8 . . ?
C6_29 N5_29 C4_29 124.4(8) . . ?
C6_29 N5_29 H5_29 117.8 . . ?
N5_29 C6_29 N2_29 118.6(9) . . ?
N5_29 C6_29 C7_29 116.7(9) . . ?
C7_29 C6_29 N2_29 124.7(10) . . ?
C6_29 C7_29 N8_29 132.4(10) . . ?
C6_29 C7_29 C11_29 116.5(9) . . ?
C11_29 C7_29 N8_29 111.0(9) . . ?
C9_29 N8_29 C7_29 102.7(9) . . ?
N8_29 C9_29 H9_29 122.1 . . ?
N8_29 C9_29 N10_29 115.8(9) . . ?
N10_29 C9_29 H9_29 122.1 . . ?
C9_29 N10_29 C11_29 104.0(8) . . ?
C9_29 N10_29 C12_29 130.4(9) . . ?
C11_29 N10_29 C12_29 125.5(9) . . ?
N3_29 C11_29 C7_29 129.7(9) . . ?
N3_29 C11_29 N10_29 123.7(9) . . ?
C7_29 C11_29 N10_29 106.5(9) . . ?
N10_29 C12_29 H12_29 109.5 . . ?
N10_29 C12_29 C16_29 113.9(9) . . ?
O13_29 C12_29 N10_29 109.5(8) . . ?
O13_29 C12_29 H12_29 109.5 . . ?
O13_29 C12_29 C16_29 104.8(7) . . ?
C16_29 C12_29 H12_29 109.5 . . ?
C12_29 O13_29 C14_29 110.1(7) . . ?
O13_29 C14_29 H14_29 108.5 . . ?
O13_29 C14_29 C15_29 106.7(7) . . ?
O13_29 C14_29 C17_29 110.1(9) . . ?
C15_29 C14_29 H14_29 108.5 . . ?
C17_29 C14_29 H14_29 108.5 . . ?
C17_29 C14_29 C15_29 114.4(10) . . ?
C14_29 C15_29 H15_29 111.7 . . ?
C14_29 C15_29 C16_29 100.6(8) . . ?
C16_29 C15_29 H15_29 111.7 . . ?
O26_29 C15_29 C14_29 109.8(8) . . ?
O26_29 C15_29 H15_29 111.7 . . ?
O26_29 C15_29 C16_29 110.8(10) . . ?
C12_29 C16_29 C15_29 100.6(8) . . ?
C12_29 C16_29 H16A_29 111.6 . . ?
C12_29 C16_29 H16B_29 111.6 . . ?
C15_29 C16_29 H16A_29 111.6 . . ?
C15_29 C16_29 H16B_29 111.6 . . ?
H16A_29 C16_29 H16B_29 109.4 . . ?
C14_29 C17_29 H17A_29 109.0 . . ?
C14_29 C17_29 H17B_29 109.0 . . ?
H17A_29 C17_29 H17B_29 107.8 . . ?
O18_29 C17_29 C14_29 112.9(10) . . ?
O18_29 C17_29 H17A_29 109.0 . . ?
O18_29 C17_29 H17B_29 109.0 . . ?
C17_29 O18_29 Si19_29 120.1(9) . . ?
O18_29 Si19_29 C20_29 107.3(8) . . ?
O18_29 Si19_29 C21_29 110.8(8) . . ?
O18_29 Si19_29 C22_29 104.3(7) . . ?
C20_29 Si19_29 C22_29 110.7(9) . . ?
C21_29 Si19_29 C20_29 108.8(10) . . ?
C21_29 Si19_29 C22_29 114.7(9) . . ?
Si19_29 C20_29 H20A_29 109.5 . . ?
Si19_29 C20_29 H20B_29 109.5 . . ?
Si19_29 C20_29 H20C_29 109.5 . . ?
H20A_29 C20_29 H20B_29 109.5 . . ?
H20A_29 C20_29 H20C_29 109.5 . . ?
H20B_29 C20_29 H20C_29 109.5 . . ?
Si19_29 C21_29 H21A_29 109.5 . . ?
Si19_29 C21_29 H21B_29 109.5 . . ?
Si19_29 C21_29 H21C_29 109.5 . . ?
H21A_29 C21_29 H21B_29 109.5 . . ?
H21A_29 C21_29 H21C_29 109.5 . . ?
H21B_29 C21_29 H21C_29 109.5 . . ?
C23_29 C22_29 Si19_29 108.4(11) . . ?
C23_29 C22_29 C24_29 110.9(15) . . ?
C23_29 C22_29 C25_29 114.0(15) . . ?
C24_29 C22_29 Si19_29 108.4(13) . . ?
C24_29 C22_29 C25_29 109.6(15) . . ?
C25_29 C22_29 Si19_29 105.3(12) . . ?
C22_29 C23_29 H23A_29 109.5 . . ?
C22_29 C23_29 H23B_29 109.5 . . ?
C22_29 C23_29 H23C_29 109.5 . . ?
H23A_29 C23_29 H23B_29 109.5 . . ?
H23A_29 C23_29 H23C_29 109.5 . . ?
H23B_29 C23_29 H23C_29 109.5 . . ?
C22_29 C24_29 H24A_29 109.5 . . ?
C22_29 C24_29 H24B_29 109.5 . . ?
C22_29 C24_29 H24C_29 109.5 . . ?
H24A_29 C24_29 H24B_29 109.5 . . ?
H24A_29 C24_29 H24C_29 109.5 . . ?
H24B_29 C24_29 H24C_29 109.5 . . ?
C22_29 C25_29 H25A_29 109.5 . . ?
C22_29 C25_29 H25B_29 109.5 . . ?
C22_29 C25_29 H25C_29 109.5 . . ?
H25A_29 C25_29 H25B_29 109.5 . . ?
H25A_29 C25_29 H25C_29 109.5 . . ?
H25B_29 C25_29 H25C_29 109.5 . . ?
C15_29 O26_29 Si27_29 122.4(8) . . ?
O26_29 Si27_29 C28_29 106.4(8) . . ?
O26_29 Si27_29 C29_29 111.3(9) . . ?
O26_29 Si27_29 C30_29 105.4(6) . . ?
C28_29 Si27_29 C30_29 114.1(10) . . ?
C29_29 Si27_29 C28_29 111.0(11) . . ?
C29_29 Si27_29 C30_29 108.6(9) . . ?
Si27_29 C28_29 H28A_29 109.5 . . ?
Si27_29 C28_29 H28B_29 109.5 . . ?
Si27_29 C28_29 H28C_29 109.5 . . ?
H28A_29 C28_29 H28B_29 109.5 . . ?
H28A_29 C28_29 H28C_29 109.5 . . ?
H28B_29 C28_29 H28C_29 109.5 . . ?
Si27_29 C29_29 H29A_29 109.5 . . ?
Si27_29 C29_29 H29B_29 109.5 . . ?
Si27_29 C29_29 H29C_29 109.5 . . ?
H29A_29 C29_29 H29B_29 109.5 . . ?
H29A_29 C29_29 H29C_29 109.5 . . ?
H29B_29 C29_29 H29C_29 109.5 . . ?
C31_29 C30_29 Si27_29 109.1(11) . . ?
C31_29 C30_29 C32_29 111.2(16) . . ?
C31_29 C30_29 C33_29 112.0(14) . . ?
C32_29 C30_29 Si27_29 106.4(11) . . ?
C33_29 C30_29 Si27_29 108.8(11) . . ?
C33_29 C30_29 C32_29 109.1(15) . . ?
C30_29 C31_29 H31A_29 109.5 . . ?
C30_29 C31_29 H31B_29 109.5 . . ?
C30_29 C31_29 H31C_29 109.5 . . ?
H31A_29 C31_29 H31B_29 109.5 . . ?
H31A_29 C31_29 H31C_29 109.5 . . ?
H31B_29 C31_29 H31C_29 109.5 . . ?
C30_29 C32_29 H32A_29 109.5 . . ?
C30_29 C32_29 H32B_29 109.5 . . ?
C30_29 C32_29 H32C_29 109.5 . . ?
H32A_29 C32_29 H32B_29 109.5 . . ?
H32A_29 C32_29 H32C_29 109.5 . . ?
H32B_29 C32_29 H32C_29 109.5 . . ?
C30_29 C33_29 H33A_29 109.5 . . ?
C30_29 C33_29 H33B_29 109.5 . . ?
C30_29 C33_29 H33C_29 109.5 . . ?
H33A_29 C33_29 H33B_29 109.5 . . ?
H33A_29 C33_29 H33C_29 109.5 . . ?
H33B_29 C33_29 H33C_29 109.5 . . ?
C4_30 O1_30 Cs1_1 140.3(6) . . ?
H2A_30 N2_30 H2B_30 120.0 . . ?
C6_30 N2_30 H2A_30 120.0 . . ?
C6_30 N2_30 H2B_30 120.0 . . ?
C11_30 N3_30 C4_30 111.3(9) . . ?
O1_30 C4_30 N3_30 121.4(10) . . ?
O1_30 C4_30 N5_30 117.3(9) . . ?
N3_30 C4_30 N5_30 121.3(9) . . ?
C4_30 N5_30 H5_30 118.2 . . ?
C6_30 N5_30 C4_30 123.6(9) . . ?
C6_30 N5_30 H5_30 118.2 . . ?
N2_30 C6_30 N5_30 117.1(10) . . ?
N2_30 C6_30 C7_30 127.4(10) . . ?
N5_30 C6_30 C7_30 115.5(10) . . ?
C6_30 C7_30 N8_30 130.7(11) . . ?
C11_30 C7_30 C6_30 116.3(9) . . ?
C11_30 C7_30 N8_30 113.0(11) . . ?
C9_30 N8_30 C7_30 102.2(11) . . ?
N8_30 C9_30 H9_30 121.9 . . ?
N8_30 C9_30 N10_30 116.3(11) . . ?
N10_30 C9_30 H9_30 121.9 . . ?
C9_30 N10_30 C11_30 103.0(9) . . ?
C9_30 N10_30 C12_30 130.4(9) . . ?
C11_30 N10_30 C12_30 126.4(9) . . ?
N3_30 C11_30 N10_30 122.4(10) . . ?
C7_30 C11_30 N3_30 132.0(10) . . ?
C7_30 C11_30 N10_30 105.5(9) . . ?
N10_30 C12_30 H12_30 109.2 . . ?
N10_30 C12_30 C16_30 112.7(10) . . ?
O13_30 C12_30 N10_30 108.5(10) . . ?
O13_30 C12_30 H12_30 109.2 . . ?
O13_30 C12_30 C16_30 107.9(8) . . ?
C16_30 C12_30 H12_30 109.2 . . ?
C12_30 O13_30 C14_30 108.8(8) . . ?
O13_30 C14_30 H14_30 107.6 . . ?
O13_30 C14_30 C15_30 106.6(8) . . ?
O13_30 C14_30 C17_30 109.8(10) . . ?
C15_30 C14_30 H14_30 107.6 . . ?
C17_30 C14_30 H14_30 107.6 . . ?
C17_30 C14_30 C15_30 117.3(11) . . ?
C14_30 C15_30 H15_30 107.9 . . ?
C14_30 C15_30 H15A_30 113.5 . . ?
C14_30 C15_30 C16_30 101.2(9) . . ?
C16_30 C15_30 H15_30 107.9 . . ?
C16_30 C15_30 H15A_30 113.5 . . ?
O26_30^a C15_30 C14_30 111.8(11) . . ?
O26_30^a C15_30 H15_30 107.9 . . ?
O26_30^a C15_30 C16_30 119.5(12) . . ?
O26_30^b C15_30 C14_30 109.2(12) . . ?
O26_30^b C15_30 H15A_30 113.5 . . ?
O26_30^b C15_30 C16_30 104.8(14) . . ?
C12_30 C16_30 C15_30 100.7(8) . . ?
C12_30 C16_30 H16A_30 111.6 . . ?
C12_30 C16_30 H16B_30 111.6 . . ?
C15_30 C16_30 H16A_30 111.6 . . ?
C15_30 C16_30 H16B_30 111.6 . . ?
H16A_30 C16_30 H16B_30 109.4 . . ?
C14_30 C17_30 H17A_30 109.6 . . ?
C14_30 C17_30 H17B_30 109.6 . . ?
H17A_30 C17_30 H17B_30 108.1 . . ?
O18_30 C17_30 C14_30 110.2(12) . . ?
O18_30 C17_30 H17A_30 109.6 . . ?
O18_30 C17_30 H17B_30 109.6 . . ?
C17_30 O18_30 Si19_30 124.5(10) . . ?
O18_30 Si19_30 C20_30 109.8(8) . . ?
O18_30 Si19_30 C21_30 112.0(10) . . ?
O18_30 Si19_30 C22_30 105.2(7) . . ?
C21_30 Si19_30 C20_30 108.7(10) . . ?
C21_30 Si19_30 C22_30 110.4(9) . . ?
C22_30 Si19_30 C20_30 110.7(9) . . ?
Si19_30 C20_30 H20A_30 109.5 . . ?
Si19_30 C20_30 H20B_30 109.5 . . ?
Si19_30 C20_30 H20C_30 109.5 . . ?
H20A_30 C20_30 H20B_30 109.5 . . ?
H20A_30 C20_30 H20C_30 109.5 . . ?
H20B_30 C20_30 H20C_30 109.5 . . ?
Si19_30 C21_30 H21A_30 109.5 . . ?
Si19_30 C21_30 H21B_30 109.5 . . ?
Si19_30 C21_30 H21C_30 109.5 . . ?
H21A_30 C21_30 H21B_30 109.5 . . ?
H21A_30 C21_30 H21C_30 109.5 . . ?
H21B_30 C21_30 H21C_30 109.5 . . ?
C23_30 C22_30 Si19_30 107.9(12) . . ?
C24_30 C22_30 Si19_30 108.8(12) . . ?
C24_30 C22_30 C23_30 111.4(15) . . ?
C24_30 C22_30 C25_30 109.4(15) . . ?
C25_30 C22_30 Si19_30 111.0(12) . . ?
C25_30 C22_30 C23_30 108.4(14) . . ?
C22_30 C23_30 H23A_30 109.5 . . ?
C22_30 C23_30 H23B_30 109.5 . . ?
C22_30 C23_30 H23C_30 109.5 . . ?
H23A_30 C23_30 H23B_30 109.5 . . ?
H23A_30 C23_30 H23C_30 109.5 . . ?
H23B_30 C23_30 H23C_30 109.5 . . ?
C22_30 C24_30 H24A_30 109.5 . . ?
C22_30 C24_30 H24B_30 109.5 . . ?
C22_30 C24_30 H24C_30 109.5 . . ?
H24A_30 C24_30 H24B_30 109.5 . . ?
H24A_30 C24_30 H24C_30 109.5 . . ?
H24B_30 C24_30 H24C_30 109.5 . . ?
C22_30 C25_30 H25A_30 109.5 . . ?
C22_30 C25_30 H25B_30 109.5 . . ?
C22_30 C25_30 H25C_30 109.5 . . ?
H25A_30 C25_30 H25B_30 109.5 . . ?
H25A_30 C25_30 H25C_30 109.5 . . ?
H25B_30 C25_30 H25C_30 109.5 . . ?
C15_30 O26_30^a Si27_30^a 123.8(11) . . ?
O26_30^a Si27_30^a C28_30^a 109.4(11) . . ?
O26_30^a Si27_30^a C29_30^a 110.4(9) . . ?
O26_30^a Si27_30^a C30_30^a 104.7(7) . . ?
C28_30^a Si27_30^a C29_30^a 109.6(11) . . ?
C28_30^a Si27_30^a C30_30^a 112.1(11) . . ?
C29_30^a Si27_30^a C30_30^a 110.5(9) . . ?
Si27_30^a C28_30^a H28A_30 109.5 . . ?
Si27_30^a C28_30^a H28B_30 109.5 . . ?
Si27_30^a C28_30^a H28C_30 109.5 . . ?
H28A_30 C28_30^a H28B_30 109.5 . . ?
H28A_30 C28_30^a H28C_30 109.5 . . ?
H28B_30 C28_30^a H28C_30 109.5 . . ?
Si27_30^a C29_30^a H29A_30 109.5 . . ?
Si27_30^a C29_30^a H29B_30 109.5 . . ?
Si27_30^a C29_30^a H29C_30 109.5 . . ?
H29A_30 C29_30^a H29B_30 109.5 . . ?
H29A_30 C29_30^a H29C_30 109.5 . . ?
H29B_30 C29_30^a H29C_30 109.5 . . ?
C31_30^a C30_30^a Si27_30^a 108.1(12) . . ?
C31_30^a C30_30^a C32_30^a 109.7(16) . . ?
C31_30^a C30_30^a C33_30^a 112.2(16) . . ?
C32_30^a C30_30^a Si27_30^a 109.2(12) . . ?
C33_30^a C30_30^a Si27_30^a 109.4(12) . . ?
C33_30^a C30_30^a C32_30^a 108.2(14) . . ?
C30_30^a C31_30^a H31A_30 109.5 . . ?
C30_30^a C31_30^a H31B_30 109.5 . . ?
C30_30^a C31_30^a H31C_30 109.5 . . ?
H31A_30 C31_30^a H31B_30 109.5 . . ?
H31A_30 C31_30^a H31C_30 109.5 . . ?
H31B_30 C31_30^a H31C_30 109.5 . . ?
C30_30^a C32_30^a H32A_30 109.5 . . ?
C30_30^a C32_30^a H32B_30 109.5 . . ?
C30_30^a C32_30^a H32C_30 109.5 . . ?
H32A_30 C32_30^a H32B_30 109.5 . . ?
H32A_30 C32_30^a H32C_30 109.5 . . ?
H32B_30 C32_30^a H32C_30 109.5 . . ?
C30_30^a C33_30^a H33A_30 109.5 . . ?
C30_30^a C33_30^a H33B_30 109.5 . . ?
C30_30^a C33_30^a H33C_30 109.5 . . ?
H33A_30 C33_30^a H33B_30 109.5 . . ?
H33A_30 C33_30^a H33C_30 109.5 . . ?
H33B_30 C33_30^a H33C_30 109.5 . . ?
C15_30 O26_30^b Si27_30^b 128.1(14) . . ?
O26_30^b Si27_30^b C28_30^b 107.2(11) . . ?
O26_30^b Si27_30^b C29_30^b 111.2(13) . . ?
O26_30^b Si27_30^b C30_30^b 102.9(11) . . ?
C28_30^b Si27_30^b C30_30^b 111.8(13) . . ?
C29_30^b Si27_30^b C28_30^b 110.9(14) . . ?
C29_30^b Si27_30^b C30_30^b 112.5(13) . . ?
Si27_30^b C28_30^b H28D_30 109.5 . . ?
Si27_30^b C28_30^b H28E_30 109.5 . . ?
Si27_30^b C28_30^b H28F_30 109.5 . . ?
H28D_30 C28_30^b H28E_30 109.5 . . ?
H28D_30 C28_30^b H28F_30 109.5 . . ?
H28E_30 C28_30^b H28F_30 109.5 . . ?
Si27_30^b C29_30^b H29D_30 109.5 . . ?
Si27_30^b C29_30^b H29E_30 109.5 . . ?
Si27_30^b C29_30^b H29F_30 109.5 . . ?
H29D_30 C29_30^b H29E_30 109.5 . . ?
H29D_30 C29_30^b H29F_30 109.5 . . ?
H29E_30 C29_30^b H29F_30 109.5 . . ?
C31_30^b C30_30^b Si27_30^b 106.7(15) . . ?
C32_30^b C30_30^b Si27_30^b 109.4(16) . . ?
C32_30^b C30_30^b C31_30^b 107.6(17) . . ?
C33_30^b C30_30^b Si27_30^b 111.7(16) . . ?
C33_30^b C30_30^b C31_30^b 110.5(18) . . ?
C33_30^b C30_30^b C32_30^b 110.7(17) . . ?
C30_30^b C31_30^b H31D_30 109.5 . . ?
C30_30^b C31_30^b H31E_30 109.5 . . ?
C30_30^b C31_30^b H31F_30 109.5 . . ?
H31D_30 C31_30^b H31E_30 109.5 . . ?
H31D_30 C31_30^b H31F_30 109.5 . . ?
H31E_30 C31_30^b H31F_30 109.5 . . ?
C30_30^b C32_30^b H32D_30 109.5 . . ?
C30_30^b C32_30^b H32E_30 109.5 . . ?
C30_30^b C32_30^b H32F_30 109.5 . . ?
H32D_30 C32_30^b H32E_30 109.5 . . ?
H32D_30 C32_30^b H32F_30 109.5 . . ?
H32E_30 C32_30^b H32F_30 109.5 . . ?
C30_30^b C33_30^b H33D_30 109.5 . . ?
C30_30^b C33_30^b H33E_30 109.5 . . ?
C30_30^b C33_30^b H33F_30 109.5 . . ?
H33D_30 C33_30^b H33E_30 109.5 . . ?
H33D_30 C33_30^b H33F_30 109.5 . . ?
H33E_30 C33_30^b H33F_30 109.5 . . ?
C2_41 B1_41 C44_41 107.1(12) . . ?
C16_41 B1_41 C2_41 110.3(10) . . ?
C16_41 B1_41 C30_41 112.3(9) . . ?
C16_41 B1_41 C44_41 107.3(10) . . ?
C30_41 B1_41 C2_41 110.5(10) . . ?
C30_41 B1_41 C44_41 109.1(10) . . ?
C3_41 C2_41 B1_41 120.9(11) . . ?
C7_41 C2_41 B1_41 126.1(11) . . ?
C7_41 C2_41 C3_41 112.8(11) . . ?
C2_41 C3_41 H3_41 118.0 . . ?
C4_41 C3_41 C2_41 124.1(14) . . ?
C4_41 C3_41 H3_41 118.0 . . ?
C3_41 C4_41 C5_41 120.8(14) . . ?
C3_41 C4_41 C8_41 119.1(13) . . ?
C5_41 C4_41 C8_41 119.6(13) . . ?
C4_41 C5_41 H5_41 121.7 . . ?
C6_41 C5_41 C4_41 116.6(14) . . ?
C6_41 C5_41 H5_41 121.7 . . ?
C5_41 C6_41 C7_41 120.9(13) . . ?
C5_41 C6_41 C12_41 119.6(12) . . ?
C7_41 C6_41 C12_41 119.0(12) . . ?
C2_41 C7_41 C6_41 123.5(12) . . ?
C2_41 C7_41 H7_41 118.2 . . ?
C6_41 C7_41 H7_41 118.2 . . ?
F9_41 C8_41 C4_41 115.5(19) . . ?
F10_41 C8_41 C4_41 109.4(17) . . ?
F10_41 C8_41 F9_41 107.1(19) . . ?
F11_41 C8_41 C4_41 112.9(16) . . ?
F11_41 C8_41 F9_41 106.2(19) . . ?
F11_41 C8_41 F10_41 105.0(19) . . ?
F13_41 C12_41 C6_41 115.5(16) . . ?
F14_41 C12_41 C6_41 111.3(13) . . ?
F14_41 C12_41 F13_41 103.1(13) . . ?
F15_41 C12_41 C6_41 111.2(13) . . ?
F15_41 C12_41 F13_41 106.0(15) . . ?
F15_41 C12_41 F14_41 109.2(15) . . ?
C17_41 C16_41 B1_41 123.3(10) . . ?
C17_41 C16_41 C21_41 114.8(10) . . ?
C21_41 C16_41 B1_41 121.9(10) . . ?
C16_41 C17_41 H17_41 118.2 . . ?
C18_41 C17_41 C16_41 123.6(12) . . ?
C18_41 C17_41 H17_41 118.2 . . ?
C17_41 C18_41 C22_41 122.2(12) . . ?
C19_41 C18_41 C17_41 120.4(12) . . ?
C19_41 C18_41 C22_41 117.3(11) . . ?
C18_41 C19_41 H19_41 121.6 . . ?
C18_41 C19_41 C20_41 116.7(12) . . ?
C20_41 C19_41 H19_41 121.6 . . ?
C19_41 C20_41 C26_41 118.6(12) . . ?
C21_41 C20_41 C19_41 122.8(12) . . ?
C21_41 C20_41 C26_41 118.5(12) . . ?
C16_41 C21_41 H21_41 119.3 . . ?
C20_41 C21_41 C16_41 121.4(12) . . ?
C20_41 C21_41 H21_41 119.3 . . ?
F23_41 C22_41 C18_41 114.8(13) . . ?
F23_41 C22_41 F24_41 106.4(17) . . ?
F23_41 C22_41 F25_41 108.6(17) . . ?
F24_41 C22_41 C18_41 111.1(15) . . ?
F25_41 C22_41 C18_41 109.7(14) . . ?
F25_41 C22_41 F24_41 105.9(17) . . ?
F27_41 C26_41 C20_41 112.9(16) . . ?
F27_41 C26_41 F28_41 105.6(17) . . ?
F28_41 C26_41 C20_41 110.9(17) . . ?
F29_41 C26_41 C20_41 110.4(14) . . ?
F29_41 C26_41 F27_41 109.7(18) . . ?
F29_41 C26_41 F28_41 107.0(18) . . ?
C31_41 C30_41 B1_41 123.3(11) . . ?
C31_41 C30_41 C35_41 113.8(10) . . ?
C35_41 C30_41 B1_41 122.7(10) . . ?
C30_41 C31_41 H31_41 118.3 . . ?
C30_41 C31_41 C32_41 123.4(12) . . ?
C32_41 C31_41 H31_41 118.3 . . ?
C31_41 C32_41 C36_41 118.8(11) . . ?
C33_41 C32_41 C31_41 121.4(11) . . ?
C33_41 C32_41 C36_41 119.6(11) . . ?
C32_41 C33_41 H33_41 121.3 . . ?
C32_41 C33_41 C34_41 117.3(12) . . ?
C34_41 C33_41 H33_41 121.3 . . ?
C33_41 C34_41 C35_41 120.5(12) . . ?
C33_41 C34_41 C40_41 117.6(12) . . ?
C35_41 C34_41 C40_41 121.8(12) . . ?
C30_41 C35_41 H35_41 118.3 . . ?
C34_41 C35_41 C30_41 123.5(12) . . ?
C34_41 C35_41 H35_41 118.3 . . ?
F37_41 C36_41 C32_41 113.5(14) . . ?
F37_41 C36_41 F39_41 108.0(15) . . ?
F38_41 C36_41 C32_41 114.4(13) . . ?
F38_41 C36_41 F37_41 105.2(14) . . ?
F38_41 C36_41 F39_41 104.5(16) . . ?
F39_41 C36_41 C32_41 110.6(14) . . ?
F41_41 C40_41 C34_41 114.6(13) . . ?
F41_41 C40_41 F42_41 107.8(15) . . ?
F42_41 C40_41 C34_41 111.9(15) . . ?
F43_41 C40_41 C34_41 112.7(14) . . ?
F43_41 C40_41 F41_41 105.4(16) . . ?
F43_41 C40_41 F42_41 103.5(14) . . ?
C45_41 C44_41 B1_41 119.3(10) . . ?
C49_41 C44_41 B1_41 123.9(12) . . ?
C49_41 C44_41 C45_41 116.1(12) . . ?
C44_41 C45_41 H45_41 118.4 . . ?
C46_41 C45_41 C44_41 123.2(13) . . ?
C46_41 C45_41 H45_41 118.4 . . ?
C45_41 C46_41 C47_41 120.0(13) . . ?
C45_41 C46_41 C50_41 119.9(13) . . ?
C47_41 C46_41 C50_41 119.5(13) . . ?
C46_41 C47_41 H47_41 121.1 . . ?
C48_41 C47_41 C46_41 117.9(14) . . ?
C48_41 C47_41 H47_41 121.1 . . ?
C47_41 C48_41 C49_41 121.7(12) . . ?
C47_41 C48_41 C54_41 118.8(14) . . ?
C49_41 C48_41 C54_41 119.5(13) . . ?
C44_41 C49_41 C48_41 120.8(13) . . ?
C44_41 C49_41 H49_41 119.6 . . ?
C48_41 C49_41 H49_41 119.6 . . ?
F51_41 C50_41 C46_41 115.7(17) . . ?
F52_41 C50_41 C46_41 113.6(16) . . ?
F52_41 C50_41 F51_41 105.7(17) . . ?
F52_41 C50_41 F53_41 106.5(18) . . ?
F53_41 C50_41 C46_41 110.2(16) . . ?
F53_41 C50_41 F51_41 104.4(18) . . ?
F55_41 C54_41 C48_41 113.6(14) . . ?
F55_41 C54_41 F56_41 108.1(18) . . ?
F55_41 C54_41 F57_41 107.1(16) . . ?
F56_41 C54_41 C48_41 113.0(14) . . ?
F56_41 C54_41 F57_41 102.4(16) . . ?
F57_41 C54_41 C48_41 111.8(14) . . ?
C2_42 B1_42 C16_42 110.7(8) . . ?
C2_42 B1_42 C44_42 112.9(8) . . ?
C30_42 B1_42 C2_42 106.8(8) . . ?
C30_42 B1_42 C16_42 112.0(8) . . ?
C30_42 B1_42 C44_42 108.5(8) . . ?
C44_42 B1_42 C16_42 106.0(8) . . ?
C3_42 C2_42 B1_42 125.8(8) . . ?
C3_42 C2_42 C7_42 111.7(8) . . ?
C7_42 C2_42 B1_42 122.3(8) . . ?
C2_42 C3_42 H3_42 118.0 . . ?
C4_42 C3_42 C2_42 124.1(9) . . ?
C4_42 C3_42 H3_42 118.0 . . ?
C3_42 C4_42 C8_42 120.2(9) . . ?
C5_42 C4_42 C3_42 120.7(9) . . ?
C5_42 C4_42 C8_42 118.9(9) . . ?
C4_42 C5_42 H5_42 121.1 . . ?
C6_42 C5_42 C4_42 117.8(9) . . ?
C6_42 C5_42 H5_42 121.1 . . ?
C5_42 C6_42 C7_42 120.1(9) . . ?
C5_42 C6_42 C12_42 118.4(9) . . ?
C7_42 C6_42 C12_42 121.4(9) . . ?
C2_42 C7_42 H7_42 117.4 . . ?
C6_42 C7_42 C2_42 125.2(10) . . ?
C6_42 C7_42 H7_42 117.4 . . ?
F9_42 C8_42 C4_42 114.4(12) . . ?
F10_42 C8_42 C4_42 112.3(10) . . ?
F10_42 C8_42 F9_42 106.2(11) . . ?
F11_42 C8_42 C4_42 112.0(10) . . ?
F11_42 C8_42 F9_42 104.3(12) . . ?
F11_42 C8_42 F10_42 107.0(13) . . ?
F13_42 C12_42 C6_42 112.0(11) . . ?
F13_42 C12_42 F14_42 106.4(13) . . ?
F13_42 C12_42 F15_42 108.1(12) . . ?
F14_42 C12_42 C6_42 112.7(10) . . ?
F14_42 C12_42 F15_42 102.7(12) . . ?
F15_42 C12_42 C6_42 114.4(10) . . ?
C17_42 C16_42 B1_42 122.8(9) . . ?
C17_42 C16_42 C21_42 114.2(10) . . ?
C21_42 C16_42 B1_42 122.6(9) . . ?
C16_42 C17_42 H17_42 117.5 . . ?
C18_42 C17_42 C16_42 124.9(11) . . ?
C18_42 C17_42 H17_42 117.5 . . ?
C17_42 C18_42 C22_42 119.8(10) . . ?
C19_42 C18_42 C17_42 119.0(10) . . ?
C19_42 C18_42 C22_42 121.2(10) . . ?
C18_42 C19_42 H19_42 120.7 . . ?
C18_42 C19_42 C20_42 118.6(11) . . ?
C20_42 C19_42 H19_42 120.7 . . ?
C19_42 C20_42 C21_42 121.2(11) . . ?
C19_42 C20_42 C26_42 119.7(11) . . ?
C21_42 C20_42 C26_42 119.1(11) . . ?
C16_42 C21_42 C20_42 121.5(11) . . ?
C16_42 C21_42 H21_42 119.2 . . ?
C20_42 C21_42 H21_42 119.2 . . ?
F23_42 C22_42 C18_42 114.5(11) . . ?
F23_42 C22_42 F24_42 104.0(13) . . ?
F23_42 C22_42 F25_42 112.1(13) . . ?
F24_42 C22_42 C18_42 112.3(11) . . ?
F25_42 C22_42 C18_42 110.5(11) . . ?
F25_42 C22_42 F24_42 102.5(13) . . ?
F27_42 C26_42 C20_42 115.2(14) . . ?
F28_42 C26_42 C20_42 111.4(12) . . ?
F28_42 C26_42 F27_42 102.8(15) . . ?
F29_42 C26_42 C20_42 113.2(13) . . ?
F29_42 C26_42 F27_42 108.8(18) . . ?
F29_42 C26_42 F28_42 104.5(14) . . ?
C31_42 C30_42 B1_42 122.7(9) . . ?
C35_42 C30_42 B1_42 122.4(10) . . ?
C35_42 C30_42 C31_42 114.4(10) . . ?
C30_42 C31_42 H31_42 118.2 . . ?
C32_42 C31_42 C30_42 123.6(11) . . ?
C32_42 C31_42 H31_42 118.2 . . ?
C31_42 C32_42 C33_42 119.1(11) . . ?
C31_42 C32_42 C36_42 120.5(11) . . ?
C33_42 C32_42 C36_42 120.4(11) . . ?
C32_42 C33_42 H33_42 120.5 . . ?
C32_42 C33_42 C34_42 118.9(11) . . ?
C34_42 C33_42 H33_42 120.5 . . ?
C33_42 C34_42 C40_42 119.6(12) . . ?
C35_42 C34_42 C33_42 121.1(11) . . ?
C35_42 C34_42 C40_42 119.0(12) . . ?
C30_42 C35_42 H35_42 118.8 . . ?
C34_42 C35_42 C30_42 122.3(11) . . ?
C34_42 C35_42 H35_42 118.8 . . ?
F37_42 C36_42 C32_42 110.3(11) . . ?
F37_42 C36_42 F39_42 106.3(12) . . ?
F38_42 C36_42 C32_42 114.7(11) . . ?
F38_42 C36_42 F37_42 104.7(11) . . ?
F38_42 C36_42 F39_42 107.0(13) . . ?
F39_42 C36_42 C32_42 113.1(11) . . ?
F41_42 C40_42 C34_42 115.3(14) . . ?
F41_42 C40_42 F43_42 104.2(16) . . ?
F42_42 C40_42 C34_42 111.1(14) . . ?
F42_42 C40_42 F41_42 106.9(16) . . ?
F42_42 C40_42 F43_42 104.4(17) . . ?
F43_42 C40_42 C34_42 114.1(14) . . ?
C45_42 C44_42 B1_42 122.5(10) . . ?
C49_42 C44_42 B1_42 125.4(9) . . ?
C49_42 C44_42 C45_42 111.6(10) . . ?
C44_42 C45_42 H45_42 117.6 . . ?
C46_42 C45_42 C44_42 124.8(12) . . ?
C46_42 C45_42 H45_42 117.6 . . ?
C45_42 C46_42 C50_42 119.1(11) . . ?
C47_42 C46_42 C45_42 120.6(11) . . ?
C47_42 C46_42 C50_42 120.2(11) . . ?
C46_42 C47_42 H47_42 121.8 . . ?
C46_42 C47_42 C48_42 116.4(11) . . ?
C48_42 C47_42 H47_42 121.8 . . ?
C47_42 C48_42 C54_42 119.3(11) . . ?
C49_42 C48_42 C47_42 121.2(11) . . ?
C49_42 C48_42 C54_42 119.4(11) . . ?
C44_42 C49_42 H49_42 117.5 . . ?
C48_42 C49_42 C44_42 125.0(11) . . ?
C48_42 C49_42 H49_42 117.5 . . ?
F51_42 C50_42 C46_42 114.2(12) . . ?
F51_42 C50_42 F52_42 106.0(12) . . ?
F51_42 C50_42 F53_42 106.5(14) . . ?
F52_42 C50_42 C46_42 113.1(12) . . ?
F52_42 C50_42 F53_42 103.5(13) . . ?
F53_42 C50_42 C46_42 112.7(12) . . ?
F55_42 C54_42 C48_42 114.1(14) . . ?
F55_42 C54_42 F56_42 107.5(15) . . ?
F55_42 C54_42 F57_42 106.2(16) . . ?
F56_42 C54_42 C48_42 113.6(13) . . ?
F56_42 C54_42 F57_42 103.7(15) . . ?
F57_42 C54_42 C48_42 111.0(14) . . ?
C2_43 B1_43 C44_43 96.7(7) . . ?
C16_43 B1_43 C2_43 113.1(11) . . ?
C16_43 B1_43 C44_43 114.4(12) . . ?
C30_43 B1_43 C2_43 118.0(10) . . ?
C30_43 B1_43 C16_43 98.6(6) . . ?
C30_43 B1_43 C44_43 117.1(11) . . ?
C3_43 C2_43 B1_43 124.5(15) . . ?
C3_43 C2_43 C7_43 114.2(14) . . ?
C7_43 C2_43 B1_43 121.3(14) . . ?
C2_43 C3_43 H3_43 118.3 . . ?
C2_43 C3_43 C4_43 123.4(15) . . ?
C4_43 C3_43 H3_43 118.3 . . ?
C3_43 C4_43 C8_43 118.2(15) . . ?
C5_43 C4_43 C3_43 120.4(15) . . ?
C5_43 C4_43 C8_43 121.3(15) . . ?
C4_43 C5_43 H5_43 120.7 . . ?
C4_43 C5_43 C6_43 118.6(16) . . ?
C6_43 C5_43 H5_43 120.7 . . ?
C5_43 C6_43 C7_43 119.3(15) . . ?
C5_43 C6_43 C12_43 122.0(15) . . ?
C7_43 C6_43 C12_43 118.6(15) . . ?
C2_43 C7_43 H7_43 118.0 . . ?
C6_43 C7_43 C2_43 123.9(15) . . ?
C6_43 C7_43 H7_43 118.0 . . ?
F9_43 C8_43 C4_43 111.9(16) . . ?
F9_43 C8_43 F11_43 106.5(19) . . ?
F10_43 C8_43 C4_43 115.3(18) . . ?
F10_43 C8_43 F9_43 108.5(19) . . ?
F10_43 C8_43 F11_43 100.9(19) . . ?
F11_43 C8_43 C4_43 113.0(18) . . ?
F13_43 C12_43 C6_43 116.8(18) . . ?
F13_43 C12_43 F15_43 101.2(18) . . ?
F14_43 C12_43 C6_43 111.4(18) . . ?
F14_43 C12_43 F13_43 107.8(19) . . ?
F14_43 C12_43 F15_43 106.3(19) . . ?
F15_43 C12_43 C6_43 112.5(18) . . ?
C17_43 C16_43 B1_43 124.3(15) . . ?
C21_43 C16_43 B1_43 120.7(15) . . ?
C21_43 C16_43 C17_43 115.0(14) . . ?
C16_43 C17_43 H17_43 119.3 . . ?
C18_43 C17_43 C16_43 121.4(16) . . ?
C18_43 C17_43 H17_43 119.3 . . ?
C17_43 C18_43 C22_43 116.9(15) . . ?
C19_43 C18_43 C17_43 120.6(15) . . ?
C19_43 C18_43 C22_43 122.1(16) . . ?
C18_43 C19_43 H19_43 120.3 . . ?
C20_43 C19_43 C18_43 119.5(16) . . ?
C20_43 C19_43 H19_43 120.3 . . ?
C19_43 C20_43 C26_43 124.7(16) . . ?
C21_43 C20_43 C19_43 118.2(15) . . ?
C21_43 C20_43 C26_43 117.1(16) . . ?
C16_43 C21_43 H21_43 117.5 . . ?
C20_43 C21_43 C16_43 124.9(16) . . ?
C20_43 C21_43 H21_43 117.5 . . ?
F23_43 C22_43 C18_43 112.1(17) . . ?
F23_43 C22_43 F24_43 102.2(19) . . ?
F24_43 C22_43 C18_43 112.9(18) . . ?
F25_43 C22_43 C18_43 115(2) . . ?
F25_43 C22_43 F23_43 107(2) . . ?
F25_43 C22_43 F24_43 107(2) . . ?
F27_43 C26_43 C20_43 111.8(19) . . ?
F27_43 C26_43 F28_43 102.4(19) . . ?
F28_43 C26_43 C20_43 115.0(19) . . ?
F29_43 C26_43 C20_43 113.2(19) . . ?
F29_43 C26_43 F27_43 107(2) . . ?
F29_43 C26_43 F28_43 106(2) . . ?
C31_43 C30_43 B1_43 122.9(13) . . ?
C35_43 C30_43 B1_43 122.8(13) . . ?
C35_43 C30_43 C31_43 114.2(13) . . ?
C30_43 C31_43 H31_43 117.7 . . ?
C32_43 C31_43 C30_43 124.6(14) . . ?
C32_43 C31_43 H31_43 117.7 . . ?
C31_43 C32_43 C33_43 118.9(13) . . ?
C31_43 C32_43 C36_43 120.7(13) . . ?
C33_43 C32_43 C36_43 120.3(13) . . ?
C32_43 C33_43 H33_43 121.2 . . ?
C34_43 C33_43 C32_43 117.5(13) . . ?
C34_43 C33_43 H33_43 121.2 . . ?
C33_43 C34_43 C35_43 122.6(13) . . ?
C33_43 C34_43 C40_43 120.5(13) . . ?
C35_43 C34_43 C40_43 116.8(13) . . ?
C30_43 C35_43 H35_43 119.2 . . ?
C34_43 C35_43 C30_43 121.5(14) . . ?
C34_43 C35_43 H35_43 119.2 . . ?
F37_43 C36_43 C32_43 111.1(15) . . ?
F37_43 C36_43 F39_43 110.7(18) . . ?
F38_43 C36_43 C32_43 114.2(15) . . ?
F38_43 C36_43 F37_43 102.3(18) . . ?
F38_43 C36_43 F39_43 106.5(18) . . ?
F39_43 C36_43 C32_43 111.6(16) . . ?
F41_43 C40_43 C34_43 114.2(14) . . ?
F41_43 C40_43 F42_43 104.7(15) . . ?
F41_43 C40_43 F43_43 106.1(17) . . ?
F42_43 C40_43 C34_43 113.4(14) . . ?
F43_43 C40_43 C34_43 114.7(15) . . ?
F43_43 C40_43 F42_43 102.6(15) . . ?
C45_43 C44_43 B1_43 130.7(15) . . ?
C45_43 C44_43 C49_43 112.0(14) . . ?
C49_43 C44_43 B1_43 117.3(15) . . ?
C44_43 C45_43 H45_43 116.9 . . ?
C46_43 C45_43 C44_43 126.3(16) . . ?
C46_43 C45_43 H45_43 116.9 . . ?
C45_43 C46_43 C47_43 120.6(15) . . ?
C45_43 C46_43 C50_43 124.9(16) . . ?
C47_43 C46_43 C50_43 114.5(15) . . ?
C46_43 C47_43 H47_43 122.7 . . ?
C48_43 C47_43 C46_43 114.5(16) . . ?
C48_43 C47_43 H47_43 122.7 . . ?
C47_43 C48_43 C49_43 124.5(16) . . ?
C47_43 C48_43 C54_43 116.8(16) . . ?
C49_43 C48_43 C54_43 117.2(15) . . ?
C44_43 C49_43 H49_43 119.2 . . ?
C48_43 C49_43 C44_43 121.6(16) . . ?
C48_43 C49_43 H49_43 119.2 . . ?
F51_43 C50_43 C46_43 111.8(19) . . ?
F52_43 C50_43 C46_43 114.2(19) . . ?
F52_43 C50_43 F51_43 105(2) . . ?
F52_43 C50_43 F53_43 108(2) . . ?
F53_43 C50_43 C46_43 112.3(19) . . ?
F53_43 C50_43 F51_43 105(2) . . ?
F55_43 C54_43 C48_43 111.7(18) . . ?
F55_43 C54_43 F56_43 111(2) . . ?
F55_43 C54_43 F57_43 107(2) . . ?
F56_43 C54_43 C48_43 114.6(19) . . ?
F56_43 C54_43 F57_43 105(2) . . ?
F57_43 C54_43 C48_43 106.8(17) . . ?
N_51 C1_51 C2_51 179(3) . . ?
N_52 C1_52 C2_52 171(3) . . ?
N_54 C1_54 C2_54 175(3) . . ?
C1_55 N_55 Cs3_3 152(3) . . ?
N_55 C1_55 C2_55 161(3) . . ?
N_56 C1_56 C2_56 163(3) . . ?
N_57 C1_57 C2_57 170(6) . . ?
N_58 C1_58 C2_58 174(6) . . ?
N_59 C1_59 C2_59 174(5) . . ?
N_60 C1_60 C2_60 170(6) . . ?
N_61 C1_61 C2_61 168(5) . . ?
N_62 C1_62 C2_62 178(4) . . ?
N_63 C1_63 C2_63 172(5) . . ?

loop_
_geom_bond_atom_site_label_1
_geom_bond_atom_site_label_2
_geom_bond_distance
_geom_bond_site_symmetry_2
_geom_bond_publ_flag
Cs1_1 Cs2_2 3.7221(9) . ?
Cs1_1 O1_21 3.523(7) . ?
Cs1_1 O1_22 3.653(6) . ?
Cs1_1 O1_23 3.617(7) . ?
Cs1_1 O1_24 3.573(7) . ?
Cs1_1 O1_25 3.451(7) . ?
Cs1_1 O1_26 3.111(7) . ?
Cs1_1 O1_27 3.058(7) . ?
Cs1_1 O1_28 3.104(7) . ?
Cs1_1 O1_29 3.109(7) . ?
Cs1_1 O1_30 3.079(7) . ?
Cs2_2 Cs3_3 3.6969(9) . ?
Cs2_2 O1_16 3.375(6) . ?
Cs2_2 O1_17 3.483(7) . ?
Cs2_2 O1_18 3.302(7) . ?
Cs2_2 O1_19 3.118(7) . ?
Cs2_2 O1_20 3.184(7) . ?
Cs2_2 O1_21 3.448(7) . ?
Cs2_2 O1_22 3.187(6) . ?
Cs2_2 O1_23 3.095(6) . ?
Cs2_2 O1_24 3.359(7) . ?
Cs2_2 O1_25 3.577(7) . ?
Cs3_3 O1_11 3.111(6) . ?
Cs3_3 O1_12 3.091(6) . ?
Cs3_3 O1_13 3.095(7) . ?
Cs3_3 O1_14 3.087(7) . ?
Cs3_3 O1_15 3.133(6) . ?
Cs3_3 O1_16 3.414(6) . ?
Cs3_3 O1_17 3.494(8) . ?
Cs3_3 O1_18 3.541(8) . ?
Cs3_3 O1_19 3.439(7) . ?
Cs3_3 O1_20 3.345(7) . ?
Cs3_3 N_55 3.58(2) . ?
O1_11 C4_11 1.239(11) . ?
N2_11 H2A_11 0.8800 . ?
N2_11 H2B_11 0.8800 . ?
N2_11 C6_11 1.297(13) . ?
N3_11 C4_11 1.366(12) . ?
N3_11 C11_11 1.349(11) . ?
C4_11 N5_11 1.407(12) . ?
N5_11 H5_11 0.8800 . ?
N5_11 C6_11 1.356(12) . ?
C6_11 C7_11 1.429(14) . ?
C7_11 N8_11 1.388(12) . ?
C7_11 C11_11 1.349(13) . ?
N8_11 C9_11 1.281(14) . ?
C9_11 H9_11 0.9500 . ?
C9_11 N10_11 1.377(11) . ?
N10_11 C11_11 1.396(11) . ?
N10_11 C12_11 1.456(9) . ?
C12_11 H12_11 1.0000 . ?
C12_11 O13_11 1.413(9) . ?
C12_11 C16_11 1.531(10) . ?
O13_11 C14_11 1.444(9) . ?
C14_11 H14_11 1.0000 . ?
C14_11 C15_11 1.529(10) . ?
C14_11 C17_11 1.514(11) . ?
C15_11 H15_11 1.0000 . ?
C15_11 C16_11 1.533(11) . ?
C15_11 O26_11 1.405(10) . ?
C16_11 H16A_11 0.9900 . ?
C16_11 H16B_11 0.9900 . ?
C17_11 H17A_11 0.9900 . ?
C17_11 H17B_11 0.9900 . ?
C17_11 O18_11 1.409(11) . ?
O18_11 Si19_11 1.631(9) . ?
Si19_11 C20_11 1.877(11) . ?
Si19_11 C21_11 1.872(11) . ?
Si19_11 C22_11 1.852(11) . ?
C20_11 H20A_11 0.9800 . ?
C20_11 H20B_11 0.9800 . ?
C20_11 H20C_11 0.9800 . ?
C21_11 H21A_11 0.9800 . ?
C21_11 H21B_11 0.9800 . ?
C21_11 H21C_11 0.9800 . ?
C22_11 C23_11 1.544(13) . ?
C22_11 C24_11 1.538(13) . ?
C22_11 C25_11 1.536(13) . ?
C23_11 H23A_11 0.9800 . ?
C23_11 H23B_11 0.9800 . ?
C23_11 H23C_11 0.9800 . ?
C24_11 H24A_11 0.9800 . ?
C24_11 H24B_11 0.9800 . ?
C24_11 H24C_11 0.9800 . ?
C25_11 H25A_11 0.9800 . ?
C25_11 H25B_11 0.9800 . ?
C25_11 H25C_11 0.9800 . ?
O26_11 Si27_11^a 1.696(10) . ?
O26_11 Si27_11^b 1.606(10) . ?
Si27_11^a C28_11^a 1.845(13) . ?
Si27_11^a C29_11^a 1.855(13) . ?
Si27_11^a C30_11^a 1.888(12) . ?
C28_11^a H28A_11 0.9800 . ?
C28_11^a H28B_11 0.9800 . ?
C28_11^a H28C_11 0.9800 . ?
C29_11^a H29A_11 0.9800 . ?
C29_11^a H29B_11 0.9800 . ?
C29_11^a H29C_11 0.9800 . ?
C30_11^a C31_11^a 1.528(13) . ?
C30_11^a C32_11^a 1.528(14) . ?
C30_11^a C33_11^a 1.536(13) . ?
C31_11^a H31A_11 0.9800 . ?
C31_11^a H31B_11 0.9800 . ?
C31_11^a H31C_11 0.9800 . ?
C32_11^a H32A_11 0.9800 . ?
C32_11^a H32B_11 0.9800 . ?
C32_11^a H32C_11 0.9800 . ?
C33_11^a H33A_11 0.9800 . ?
C33_11^a H33B_11 0.9800 . ?
C33_11^a H33C_11 0.9800 . ?
Si27_11^b C28_11^b 1.862(13) . ?
Si27_11^b C29_11^b 1.873(13) . ?
Si27_11^b C30_11^b 1.883(13) . ?
C28_11^b H28D_11 0.9800 . ?
C28_11^b H28E_11 0.9800 . ?
C28_11^b H28F_11 0.9800 . ?
C29_11^b H29D_11 0.9800 . ?
C29_11^b H29E_11 0.9800 . ?
C29_11^b H29F_11 0.9800 . ?
C30_11^b C31_11^b 1.518(14) . ?
C30_11^b C32_11^b 1.550(14) . ?
C30_11^b C33_11^b 1.540(14) . ?
C31_11^b H31D_11 0.9800 . ?
C31_11^b H31E_11 0.9800 . ?
C31_11^b H31F_11 0.9800 . ?
C32_11^b H32D_11 0.9800 . ?
C32_11^b H32E_11 0.9800 . ?
C32_11^b H32F_11 0.9800 . ?
C33_11^b H33D_11 0.9800 . ?
C33_11^b H33E_11 0.9800 . ?
C33_11^b H33F_11 0.9800 . ?
O1_12 C4_12 1.269(12) . ?
N2_12 H2A_12 0.8800 . ?
N2_12 H2B_12 0.8800 . ?
N2_12 C6_12 1.319(14) . ?
N3_12 C4_12 1.327(12) . ?
N3_12 C11_12 1.339(12) . ?
C4_12 N5_12 1.393(13) . ?
N5_12 H5_12 0.8800 . ?
N5_12 C6_12 1.333(13) . ?
C6_12 C7_12 1.412(14) . ?
C7_12 N8_12 1.406(14) . ?
C7_12 C11_12 1.374(14) . ?
N8_12 C9_12 1.303(14) . ?
C9_12 H9_12 0.9500 . ?
C9_12 N10_12 1.358(13) . ?
N10_12 C11_12 1.388(12) . ?
N10_12 C12_12 1.456(9) . ?
C12_12 H12_12 1.0000 . ?
C12_12 O13_12 1.424(10) . ?
C12_12 C16_12 1.525(10) . ?
O13_12 C14_12 1.437(10) . ?
C14_12 H14_12 1.0000 . ?
C14_12 C15_12 1.539(11) . ?
C14_12 C17_12 1.521(11) . ?
C15_12 H15_12 1.0000 . ?
C15_12 C16_12 1.547(11) . ?
C15_12 O26_12 1.423(9) . ?
C16_12 H16A_12 0.9900 . ?
C16_12 H16B_12 0.9900 . ?
C17_12 H17A_12 0.9900 . ?
C17_12 H17B_12 0.9900 . ?
C17_12 O18_12 1.434(12) . ?
O18_12 Si19_12 1.640(9) . ?
Si19_12 C20_12 1.857(12) . ?
Si19_12 C21_12 1.876(12) . ?
Si19_12 C22_12 1.868(11) . ?
C20_12 H20A_12 0.9800 . ?
C20_12 H20B_12 0.9800 . ?
C20_12 H20C_12 0.9800 . ?
C21_12 H21A_12 0.9800 . ?
C21_12 H21B_12 0.9800 . ?
C21_12 H21C_12 0.9800 . ?
C22_12 C23_12 1.542(13) . ?
C22_12 C24_12 1.548(13) . ?
C22_12 C25_12 1.522(13) . ?
C23_12 H23A_12 0.9800 . ?
C23_12 H23B_12 0.9800 . ?
C23_12 H23C_12 0.9800 . ?
C24_12 H24A_12 0.9800 . ?
C24_12 H24B_12 0.9800 . ?
C24_12 H24C_12 0.9800 . ?
C25_12 H25A_12 0.9800 . ?
C25_12 H25B_12 0.9800 . ?
C25_12 H25C_12 0.9800 . ?
O26_12 Si27_12 1.668(8) . ?
Si27_12 C28_12 1.851(11) . ?
Si27_12 C29_12 1.853(10) . ?
Si27_12 C30_12 1.877(10) . ?
C28_12 H28A_12 0.9800 . ?
C28_12 H28B_12 0.9800 . ?
C28_12 H28C_12 0.9800 . ?
C29_12 H29A_12 0.9800 . ?
C29_12 H29B_12 0.9800 . ?
C29_12 H29C_12 0.9800 . ?
C30_12 C31_12 1.537(12) . ?
C30_12 C32_12 1.538(12) . ?
C30_12 C33_12 1.539(12) . ?
C31_12 H31A_12 0.9800 . ?
C31_12 H31B_12 0.9800 . ?
C31_12 H31C_12 0.9800 . ?
C32_12 H32A_12 0.9800 . ?
C32_12 H32B_12 0.9800 . ?
C32_12 H32C_12 0.9800 . ?
C33_12 H33A_12 0.9800 . ?
C33_12 H33B_12 0.9800 . ?
C33_12 H33C_12 0.9800 . ?
O1_13 C4_13 1.270(12) . ?
N2_13 H2A_13 0.8800 . ?
N2_13 H2B_13 0.8800 . ?
N2_13 C6_13 1.312(14) . ?
N3_13 C4_13 1.321(14) . ?
N3_13 C11_13 1.369(13) . ?
C4_13 N5_13 1.386(13) . ?
N5_13 H5_13 0.8800 . ?
N5_13 C6_13 1.374(12) . ?
C6_13 C7_13 1.380(16) . ?
C7_13 N8_13 1.403(14) . ?
C7_13 C11_13 1.348(15) . ?
N8_13 C9_13 1.299(17) . ?
C9_13 H9_13 0.9500 . ?
C9_13 N10_13 1.369(15) . ?
N10_13 C11_13 1.376(13) . ?
N10_13 C12_13 1.458(10) . ?
C12_13 H12_13 1.0000 . ?
C12_13 O13_13 1.427(11) . ?
C12_13 C16_13 1.538(11) . ?
O13_13 C14_13 1.419(11) . ?
C14_13 H14_13 1.0000 . ?
C14_13 C15_13 1.518(12) . ?
C14_13 C17_13 1.507(12) . ?
C15_13 H15_13 1.0000 . ?
C15_13 C16_13 1.533(12) . ?
C15_13 O26_13 1.422(11) . ?
C16_13 H16A_13 0.9900 . ?
C16_13 H16B_13 0.9900 . ?
C17_13 H17A_13 0.9900 . ?
C17_13 H17B_13 0.9900 . ?
C17_13 O18_13 1.422(12) . ?
O18_13 Si19_13 1.634(10) . ?
Si19_13 C20_13 1.858(11) . ?
Si19_13 C21_13 1.883(12) . ?
Si19_13 C22_13 1.860(12) . ?
C20_13 H20A_13 0.9800 . ?
C20_13 H20B_13 0.9800 . ?
C20_13 H20C_13 0.9800 . ?
C21_13 H21A_13 0.9800 . ?
C21_13 H21B_13 0.9800 . ?
C21_13 H21C_13 0.9800 . ?
C22_13 C23_13 1.517(13) . ?
C22_13 C24_13 1.560(13) . ?
C22_13 C25_13 1.536(13) . ?
C23_13 H23A_13 0.9800 . ?
C23_13 H23B_13 0.9800 . ?
C23_13 H23C_13 0.9800 . ?
C24_13 H24A_13 0.9800 . ?
C24_13 H24B_13 0.9800 . ?
C24_13 H24C_13 0.9800 . ?
C25_13 H25A_13 0.9800 . ?
C25_13 H25B_13 0.9800 . ?
C25_13 H25C_13 0.9800 . ?
O26_13 Si27_13 1.643(9) . ?
Si27_13 C28_13 1.877(13) . ?
Si27_13 C29_13 1.860(13) . ?
Si27_13 C30_13 1.865(12) . ?
C28_13 H28A_13 0.9800 . ?
C28_13 H28B_13 0.9800 . ?
C28_13 H28C_13 0.9800 . ?
C29_13 H29A_13 0.9800 . ?
C29_13 H29B_13 0.9800 . ?
C29_13 H29C_13 0.9800 . ?
C30_13 C31_13 1.539(13) . ?
C30_13 C32_13 1.563(14) . ?
C30_13 C33_13 1.520(13) . ?
C31_13 H31A_13 0.9800 . ?
C31_13 H31B_13 0.9800 . ?
C31_13 H31C_13 0.9800 . ?
C32_13 H32A_13 0.9800 . ?
C32_13 H32B_13 0.9800 . ?
C32_13 H32C_13 0.9800 . ?
C33_13 H33A_13 0.9800 . ?
C33_13 H33B_13 0.9800 . ?
C33_13 H33C_13 0.9800 . ?
O1_14 C4_14 1.253(12) . ?
N2_14 H2A_14 0.8800 . ?
N2_14 H2B_14 0.8800 . ?
N2_14 C6_14 1.330(14) . ?
N3_14 C4_14 1.344(13) . ?
N3_14 C11_14 1.349(13) . ?
C4_14 N5_14 1.393(14) . ?
N5_14 H5_14 0.8800 . ?
N5_14 C6_14 1.362(13) . ?
C6_14 C7_14 1.391(13) . ?
C7_14 N8_14 1.404(13) . ?
C7_14 C11_14 1.367(15) . ?
N8_14 C9_14 1.316(15) . ?
C9_14 H9_14 0.9500 . ?
C9_14 N10_14 1.387(14) . ?
N10_14 C11_14 1.359(12) . ?
N10_14 C12_14 1.468(10) . ?
C12_14 H12_14 1.0000 . ?
C12_14 O13_14 1.409(10) . ?
C12_14 C16_14 1.532(10) . ?
O13_14 C14_14 1.424(10) . ?
C14_14 H14_14 1.0000 . ?
C14_14 C15_14 1.528(11) . ?
C14_14 C17_14 1.500(11) . ?
C15_14 H15A_14 1.0000 . ?
C15_14 H15_14 1.0000 . ?
C15_14 C16_14 1.538(11) . ?
C15_14 O26_14^p 1.405(13) . ?
C15_14 O26_14^b 1.427(12) . ?
C16_14 H16A_14 0.9900 . ?
C16_14 H16B_14 0.9900 . ?
C17_14 H17A_14 0.9900 . ?
C17_14 H17B_14 0.9900 . ?
C17_14 O18_14 1.437(12) . ?
O18_14 Si19_14 1.627(9) . ?
Si19_14 C20_14 1.891(12) . ?
Si19_14 C21_14 1.862(11) . ?
Si19_14 C22_14 1.861(11) . ?
C20_14 H20A_14 0.9800 . ?
C20_14 H20B_14 0.9800 . ?
C20_14 H20C_14 0.9800 . ?
C21_14 H21A_14 0.9800 . ?
C21_14 H21B_14 0.9800 . ?
C21_14 H21C_14 0.9800 . ?
C22_14 C23_14 1.526(13) . ?
C22_14 C24_14 1.550(13) . ?
C22_14 C25_14 1.535(13) . ?
C23_14 H23A_14 0.9800 . ?
C23_14 H23B_14 0.9800 . ?
C23_14 H23C_14 0.9800 . ?
C24_14 H24A_14 0.9800 . ?
C24_14 H24B_14 0.9800 . ?
C24_14 H24C_14 0.9800 . ?
C25_14 H25A_14 0.9800 . ?
C25_14 H25B_14 0.9800 . ?
C25_14 H25C_14 0.9800 . ?
O26_14^p Si27_14^p 1.655(12) . ?
Si27_14^p C28_14^p 1.889(13) . ?
Si27_14^p C29_14^p 1.858(13) . ?
Si27_14^p C30_14^p 1.856(12) . ?
C28_14^p H28A_14 0.9800 . ?
C28_14^p H28B_14 0.9800 . ?
C28_14^p H28C_14 0.9800 . ?
C29_14^p H29A_14 0.9800 . ?
C29_14^p H29B_14 0.9800 . ?
C29_14^p H29C_14 0.9800 . ?
C30_14^p C31_14^p 1.538(14) . ?
C30_14^p C32_14^p 1.537(14) . ?
C30_14^p C33_14^p 1.545(14) . ?
C31_14^p H31A_14 0.9800 . ?
C31_14^p H31B_14 0.9800 . ?
C31_14^p H31C_14 0.9800 . ?
C32_14^p H32A_14 0.9800 . ?
C32_14^p H32B_14 0.9800 . ?
C32_14^p H32C_14 0.9800 . ?
C33_14^p H33A_14 0.9800 . ?
C33_14^p H33B_14 0.9800 . ?
C33_14^p H33C_14 0.9800 . ?
O26_14^b Si27_14^b 1.653(12) . ?
Si27_14^b C28_14^b 1.859(13) . ?
Si27_14^b C29_14^b 1.882(12) . ?
Si27_14^b C30_14^b 1.858(12) . ?
C28_14^b H28D_14 0.9800 . ?
C28_14^b H28E_14 0.9800 . ?
C28_14^b H28F_14 0.9800 . ?
C29_14^b H29D_14 0.9800 . ?
C29_14^b H29E_14 0.9800 . ?
C29_14^b H29F_14 0.9800 . ?
C30_14^b C31_14^b 1.524(13) . ?
C30_14^b C32_14^b 1.551(14) . ?
C30_14^b C33_14^b 1.554(14) . ?
C31_14^b H31D_14 0.9800 . ?
C31_14^b H31E_14 0.9800 . ?
C31_14^b H31F_14 0.9800 . ?
C32_14^b H32D_14 0.9800 . ?
C32_14^b H32E_14 0.9800 . ?
C32_14^b H32F_14 0.9800 . ?
C33_14^b H33D_14 0.9800 . ?
C33_14^b H33E_14 0.9800 . ?
C33_14^b H33F_14 0.9800 . ?
O1_15 C4_15 1.266(12) . ?
N2_15 H2A_15 0.8800 . ?
N2_15 H2B_15 0.8800 . ?
N2_15 C6_15 1.319(12) . ?
N3_15 C4_15 1.364(12) . ?
N3_15 C11_15 1.326(12) . ?
C4_15 N5_15 1.358(12) . ?
N5_15 H5_15 0.8800 . ?
N5_15 C6_15 1.379(12) . ?
C6_15 C7_15 1.387(13) . ?
C7_15 N8_15 1.395(13) . ?
C7_15 C11_15 1.388(13) . ?
N8_15 C9_15 1.317(13) . ?
C9_15 H9_15 0.9500 . ?
C9_15 N10_15 1.367(12) . ?
N10_15 C11_15 1.381(11) . ?
N10_15 C12_15 1.463(9) . ?
C12_15 H12_15 1.0000 . ?
C12_15 O13_15 1.417(10) . ?
C12_15 C16_15 1.524(10) . ?
O13_15 C14_15 1.433(9) . ?
C14_15 H14_15 1.0000 . ?
C14_15 C15_15 1.541(11) . ?
C14_15 C17_15 1.504(11) . ?
C15_15 H15_15 1.0000 . ?
C15_15 C16_15 1.532(10) . ?
C15_15 O26_15 1.428(9) . ?
C16_15 H16A_15 0.9900 . ?
C16_15 H16B_15 0.9900 . ?
C17_15 H17A_15 0.9900 . ?
C17_15 H17B_15 0.9900 . ?
C17_15 H17C_15 0.9900 . ?
C17_15 H17D_15 0.9900 . ?
C17_15 O18_15^a 1.431(13) . ?
C17_15 O18_15^b 1.422(14) . ?
O18_15^a Si19_15^a 1.663(12) . ?
Si19_15^a C20_15^a 1.871(13) . ?
Si19_15^a C21_15^a 1.858(12) . ?
Si19_15^a C22_15^a 1.881(12) . ?
C20_15^a H20A_15 0.9800 . ?
C20_15^a H20B_15 0.9800 . ?
C20_15^a H20C_15 0.9800 . ?
C21_15^a H21A_15 0.9800 . ?
C21_15^a H21B_15 0.9800 . ?
C21_15^a H21C_15 0.9800 . ?
C22_15^a C23_15^a 1.527(13) . ?
C22_15^a C24_15^a 1.540(13) . ?
C22_15^a C25_15^a 1.534(13) . ?
C23_15^a H23A_15 0.9800 . ?
C23_15^a H23B_15 0.9800 . ?
C23_15^a H23C_15 0.9800 . ?
C24_15^a H24A_15 0.9800 . ?
C24_15^a H24B_15 0.9800 . ?
C24_15^a H24C_15 0.9800 . ?
C25_15^a H25A_15 0.9800 . ?
C25_15^a H25B_15 0.9800 . ?
C25_15^a H25C_15 0.9800 . ?
O18_15^b Si19_15^b 1.661(13) . ?
Si19_15^b C20_15^b 1.852(13) . ?
Si19_15^b C21_15^b 1.867(13) . ?
Si19_15^b C22_15^b 1.883(13) . ?
C20_15^b H20D_15 0.9800 . ?
C20_15^b H20E_15 0.9800 . ?
C20_15^b H20F_15 0.9800 . ?
C21_15^b H21D_15 0.9800 . ?
C21_15^b H21E_15 0.9800 . ?
C21_15^b H21F_15 0.9800 . ?
C22_15^b C23_15^b 1.531(14) . ?
C22_15^b C24_15^b 1.540(14) . ?
C22_15^b C25_15^b 1.535(14) . ?
C23_15^b H23D_15 0.9800 . ?
C23_15^b H23E_15 0.9800 . ?
C23_15^b H23F_15 0.9800 . ?
C24_15^b H24D_15 0.9800 . ?
C24_15^b H24E_15 0.9800 . ?
C24_15^b H24F_15 0.9800 . ?
C25_15^b H25D_15 0.9800 . ?
C25_15^b H25E_15 0.9800 . ?
C25_15^b H25F_15 0.9800 . ?
O26_15 Si27_15 1.644(7) . ?
Si27_15 C28_15 1.842(11) . ?
Si27_15 C29_15 1.856(10) . ?
Si27_15 C30_15 1.891(10) . ?
C28_15 H28A_15 0.9800 . ?
C28_15 H28B_15 0.9800 . ?
C28_15 H28C_15 0.9800 . ?
C29_15 H29A_15 0.9800 . ?
C29_15 H29B_15 0.9800 . ?
C29_15 H29C_15 0.9800 . ?
C30_15 C31_15 1.524(12) . ?
C30_15 C32_15 1.540(13) . ?
C30_15 C33_15 1.527(12) . ?
C31_15 H31A_15 0.9800 . ?
C31_15 H31B_15 0.9800 . ?
C31_15 H31C_15 0.9800 . ?
C32_15 H32A_15 0.9800 . ?
C32_15 H32B_15 0.9800 . ?
C32_15 H32C_15 0.9800 . ?
C33_15 H33A_15 0.9800 . ?
C33_15 H33B_15 0.9800 . ?
C33_15 H33C_15 0.9800 . ?
O1_16 C4_16 1.264(11) . ?
N2_16 H2A_16 0.8800 . ?
N2_16 H2B_16 0.8800 . ?
N2_16 C6_16 1.316(11) . ?
N3_16 C4_16 1.331(11) . ?
N3_16 C11_16 1.342(11) . ?
C4_16 N5_16 1.398(12) . ?
N5_16 H5_16 0.8800 . ?
N5_16 C6_16 1.378(11) . ?
C6_16 C7_16 1.384(11) . ?
C7_16 N8_16 1.407(11) . ?
C7_16 C11_16 1.381(12) . ?
N8_16 C9_16 1.296(11) . ?
C9_16 H9_16 0.9500 . ?
C9_16 N10_16 1.364(11) . ?
N10_16 C11_16 1.391(10) . ?
N10_16 C12_16 1.461(9) . ?
C12_16 H12_16 1.0000 . ?
C12_16 O13_16 1.416(9) . ?
C12_16 C16_16 1.535(10) . ?
O13_16 C14_16 1.434(9) . ?
C14_16 H14_16 1.0000 . ?
C14_16 C15_16 1.521(10) . ?
C14_16 C17_16 1.483(10) . ?
C15_16 H15_16 1.0000 . ?
C15_16 C16_16 1.535(10) . ?
C15_16 O26_16 1.400(9) . ?
C16_16 H16A_16 0.9900 . ?
C16_16 H16B_16 0.9900 . ?
C17_16 H17A_16 0.9900 . ?
C17_16 H17B_16 0.9900 . ?
C17_16 H17C_16 0.9900 . ?
C17_16 H17D_16 0.9900 . ?
C17_16 O18_16^a 1.451(12) . ?
C17_16 O18_16^b 1.384(13) . ?
O18_16^a Si19_16^a 1.677(9) . ?
Si19_16^a C20_16^a 1.865(11) . ?
Si19_16^a C21_16^a 1.852(12) . ?
Si19_16^a C22_16^a 1.852(11) . ?
C20_16^a H20A_16 0.9800 . ?
C20_16^a H20B_16 0.9800 . ?
C20_16^a H20C_16 0.9800 . ?
C21_16^a H21A_16 0.9800 . ?
C21_16^a H21B_16 0.9800 . ?
C21_16^a H21C_16 0.9800 . ?
C22_16^a C23_16^a 1.538(13) . ?
C22_16^a C24_16^a 1.545(13) . ?
C22_16^a C25_16^a 1.525(13) . ?
C23_16^a H23A_16 0.9800 . ?
C23_16^a H23B_16 0.9800 . ?
C23_16^a H23C_16 0.9800 . ?
C24_16^a H24A_16 0.9800 . ?
C24_16^a H24B_16 0.9800 . ?
C24_16^a H24C_16 0.9800 . ?
C25_16^a H25A_16 0.9800 . ?
C25_16^a H25B_16 0.9800 . ?
C25_16^a H25C_16 0.9800 . ?
O18_16^b Si19_16^b 1.663(12) . ?
Si19_16^b C20_16^b 1.865(13) . ?
Si19_16^b C21_16^b 1.850(13) . ?
Si19_16^b C22_16^b 1.881(13) . ?
C20_16^b H20D_16 0.9800 . ?
C20_16^b H20E_16 0.9800 . ?
C20_16^b H20F_16 0.9800 . ?
C21_16^b H21D_16 0.9800 . ?
C21_16^b H21E_16 0.9800 . ?
C21_16^b H21F_16 0.9800 . ?
C22_16^b C23_16^b 1.541(14) . ?
C22_16^b C24_16^b 1.525(13) . ?
C22_16^b C25_16^b 1.528(14) . ?
C23_16^b H23D_16 0.9800 . ?
C23_16^b H23E_16 0.9800 . ?
C23_16^b H23F_16 0.9800 . ?
C24_16^b H24D_16 0.9800 . ?
C24_16^b H24E_16 0.9800 . ?
C24_16^b H24F_16 0.9800 . ?
C25_16^b H25D_16 0.9800 . ?
C25_16^b H25E_16 0.9800 . ?
C25_16^b H25F_16 0.9800 . ?
O26_16 Si27_16 1.656(8) . ?
Si27_16 C28_16 1.850(10) . ?
Si27_16 C29_16 1.859(11) . ?
Si27_16 C30_16 1.878(9) . ?
C28_16 H28A_16 0.9800 . ?
C28_16 H28B_16 0.9800 . ?
C28_16 H28C_16 0.9800 . ?
C29_16 H29A_16 0.9800 . ?
C29_16 H29B_16 0.9800 . ?
C29_16 H29C_16 0.9800 . ?
C30_16 C31_16 1.534(12) . ?
C30_16 C32_16 1.539(12) . ?
C30_16 C33_16 1.535(12) . ?
C31_16 H31A_16 0.9800 . ?
C31_16 H31B_16 0.9800 . ?
C31_16 H31C_16 0.9800 . ?
C32_16 H32A_16 0.9800 . ?
C32_16 H32B_16 0.9800 . ?
C32_16 H32C_16 0.9800 . ?
C33_16 H33A_16 0.9800 . ?
C33_16 H33B_16 0.9800 . ?
C33_16 H33C_16 0.9800 . ?
O1_17 C4_17 1.243(13) . ?
N2_17 H2A_17 0.8800 . ?
N2_17 H2B_17 0.8800 . ?
N2_17 C6_17 1.332(12) . ?
N3_17 C4_17 1.337(14) . ?
N3_17 C11_17 1.340(13) . ?
C4_17 N5_17 1.406(12) . ?
N5_17 H5_17 0.8800 . ?
N5_17 C6_17 1.344(12) . ?
C6_17 C7_17 1.407(13) . ?
C7_17 N8_17 1.352(13) . ?
C7_17 C11_17 1.389(13) . ?
N8_17 C9_17 1.346(14) . ?
C9_17 H9_17 0.9500 . ?
C9_17 N10_17 1.368(14) . ?
N10_17 C11_17 1.389(12) . ?
N10_17 C12_17 1.443(10) . ?
C12_17 H12_17 1.0000 . ?
C12_17 O13_17 1.382(10) . ?
C12_17 C16_17 1.526(11) . ?
O13_17 C14_17 1.459(11) . ?
C14_17 H14_17 1.0000 . ?
C14_17 C15_17 1.532(12) . ?
C14_17 C17_17 1.496(12) . ?
C15_17 H15_17 1.0000 . ?
C15_17 H15A_17 1.0000 . ?
C15_17 C16_17 1.524(12) . ?
C15_17 O26_17^a 1.415(12) . ?
C15_17 O26_17^b 1.424(13) . ?
C16_17 H16A_17 0.9900 . ?
C16_17 H16B_17 0.9900 . ?
C17_17 H17A_17 0.9900 . ?
C17_17 H17B_17 0.9900 . ?
C17_17 O18_17 1.448(12) . ?
O18_17 Si19_17 1.612(10) . ?
Si19_17 C20_17 1.840(12) . ?
Si19_17 C21_17 1.908(13) . ?
Si19_17 C22_17 1.870(12) . ?
C20_17 H20A_17 0.9800 . ?
C20_17 H20B_17 0.9800 . ?
C20_17 H20C_17 0.9800 . ?
C21_17 H21A_17 0.9800 . ?
C21_17 H21B_17 0.9800 . ?
C21_17 H21C_17 0.9800 . ?
C23_17 H23A_17 0.9800 . ?
C23_17 H23B_17 0.9800 . ?
C23_17 H23C_17 0.9800 . ?
C23_17 C22_17 1.524(13) . ?
C22_17 C24_17 1.532(13) . ?
C22_17 C25_17 1.530(13) . ?
C24_17 H24A_17 0.9800 . ?
C24_17 H24B_17 0.9800 . ?
C24_17 H24C_17 0.9800 . ?
C25_17 H25A_17 0.9800 . ?
C25_17 H25B_17 0.9800 . ?
C25_17 H25C_17 0.9800 . ?
O26_17^a Si27_17^a 1.670(12) . ?
Si27_17^a C28_17^a 1.867(12) . ?
Si27_17^a C29_17^a 1.849(12) . ?
Si27_17^a C30_17^a 1.880(11) . ?
C28_17^a H28A_17 0.9800 . ?
C28_17^a H28B_17 0.9800 . ?
C28_17^a H28C_17 0.9800 . ?
C29_17^a H29A_17 0.9800 . ?
C29_17^a H29B_17 0.9800 . ?
C29_17^a H29C_17 0.9800 . ?
C30_17^a C31_17^a 1.542(13) . ?
C30_17^a C32_17^a 1.547(13) . ?
C30_17^a C33_17^a 1.532(13) . ?
C31_17^a H31A_17 0.9800 . ?
C31_17^a H31B_17 0.9800 . ?
C31_17^a H31C_17 0.9800 . ?
C32_17^a H32A_17 0.9800 . ?
C32_17^a H32B_17 0.9800 . ?
C32_17^a H32C_17 0.9800 . ?
C33_17^a H33A_17 0.9800 . ?
C33_17^a H33B_17 0.9800 . ?
C33_17^a H33C_17 0.9800 . ?
O26_17^b Si27_17^b 1.656(12) . ?
Si27_17^b C28_17^b 1.855(13) . ?
Si27_17^b C29_17^b 1.879(13) . ?
Si27_17^b C30_17^b 1.878(12) . ?
C28_17^b H28D_17 0.9800 . ?
C28_17^b H28E_17 0.9800 . ?
C28_17^b H28F_17 0.9800 . ?
C29_17^b H29D_17 0.9800 . ?
C29_17^b H29E_17 0.9800 . ?
C29_17^b H29F_17 0.9800 . ?
C30_17^b C31_17^b 1.524(13) . ?
C30_17^b C32_17^b 1.538(14) . ?
C30_17^b C33_17^b 1.538(14) . ?
C31_17^b H31D_17 0.9800 . ?
C31_17^b H31E_17 0.9800 . ?
C31_17^b H31F_17 0.9800 . ?
C32_17^b H32D_17 0.9800 . ?
C32_17^b H32E_17 0.9800 . ?
C32_17^b H32F_17 0.9800 . ?
C33_17^b H33D_17 0.9800 . ?
C33_17^b H33E_17 0.9800 . ?
C33_17^b H33F_17 0.9800 . ?
O1_18 C4_18 1.243(14) . ?
N2_18 H2A_18 0.8800 . ?
N2_18 H2B_18 0.8800 . ?
N2_18 C6_18 1.329(16) . ?
N3_18 C4_18 1.369(14) . ?
N3_18 C11_18 1.361(18) . ?
C4_18 N5_18 1.391(15) . ?
N5_18 H5_18 0.8800 . ?
N5_18 C6_18 1.336(15) . ?
C6_18 C7_18 1.404(16) . ?
C7_18 N8_18 1.415(17) . ?
C7_18 C11_18 1.328(19) . ?
N8_18 C9_18 1.34(2) . ?
C9_18 H9_18 0.9500 . ?
C9_18 N10_18 1.34(2) . ?
N10_18 C11_18 1.400(15) . ?
N10_18 C12_18 1.453(12) . ?
C12_18 H12_18 1.0000 . ?
C12_18 O13_18 1.391(12) . ?
C12_18 C16_18 1.520(13) . ?
O13_18 C14_18 1.428(12) . ?
C14_18 H14_18 1.0000 . ?
C14_18 C15_18 1.526(13) . ?
C14_18 C17_18 1.510(14) . ?
C15_18 H15_18 1.0000 . ?
C15_18 H15A_18 1.0000 . ?
C15_18 C16_18 1.542(13) . ?
C15_18 O26_18^a 1.407(13) . ?
C15_18 O26_18^b 1.449(14) . ?
C16_18 H16A_18 0.9900 . ?
C16_18 H16B_18 0.9900 . ?
C17_18 H17A_18 0.9900 . ?
C17_18 H17B_18 0.9900 . ?
C17_18 H17C_18 0.9900 . ?
C17_18 H17D_18 0.9900 . ?
C17_18 O18_18^a 1.400(14) . ?
C17_18 O18_18^b 1.439(14) . ?
O18_18^a Si19_18^a 1.639(14) . ?
Si19_18^a C20_18^a 1.859(14) . ?
Si19_18^a C21_18^a 1.861(14) . ?
Si19_18^a C22_18^a 1.890(13) . ?
C20_18^a H20A_18 0.9800 . ?
C20_18^a H20B_18 0.9800 . ?
C20_18^a H20C_18 0.9800 . ?
C21_18^a H21A_18 0.9800 . ?
C21_18^a H21B_18 0.9800 . ?
C21_18^a H21C_18 0.9800 . ?
C22_18^a C23_18^a 1.533(14) . ?
C22_18^a C24_18^a 1.534(14) . ?
C22_18^a C25_18^a 1.535(14) . ?
C23_18^a H23A_18 0.9800 . ?
C23_18^a H23B_18 0.9800 . ?
C23_18^a H23C_18 0.9800 . ?
C24_18^a H24A_18 0.9800 . ?
C24_18^a H24B_18 0.9800 . ?
C24_18^a H24C_18 0.9800 . ?
C25_18^a H25A_18 0.9800 . ?
C25_18^a H25B_18 0.9800 . ?
C25_18^a H25C_18 0.9800 . ?
O18_18^b Si19_18^b 1.650(13) . ?
Si19_18^b C20_18^b 1.868(13) . ?
Si19_18^b C21_18^b 1.850(13) . ?
Si19_18^b C22_18^b 1.888(13) . ?
C20_18^b H20D_18 0.9800 . ?
C20_18^b H20E_18 0.9800 . ?
C20_18^b H20F_18 0.9800 . ?
C21_18^b H21D_18 0.9800 . ?
C21_18^b H21E_18 0.9800 . ?
C21_18^b H21F_18 0.9800 . ?
C22_18^b C23_18^b 1.535(14) . ?
C22_18^b C24_18^b 1.537(14) . ?
C22_18^b C25_18^b 1.529(14) . ?
C23_18^b H23D_18 0.9800 . ?
C23_18^b H23E_18 0.9800 . ?
C23_18^b H23F_18 0.9800 . ?
C24_18^b H24D_18 0.9800 . ?
C24_18^b H24E_18 0.9800 . ?
C24_18^b H24F_18 0.9800 . ?
C25_18^b H25D_18 0.9800 . ?
C25_18^b H25E_18 0.9800 . ?
C25_18^b H25F_18 0.9800 . ?
O26_18^a Si27_18^a 1.665(13) . ?
Si27_18^a C28_18^a 1.871(13) . ?
Si27_18^a C29_18^a 1.843(13) . ?
Si27_18^a C30_18^a 1.882(13) . ?
C28_18^a H28A_18 0.9800 . ?
C28_18^a H28B_18 0.9800 . ?
C28_18^a H28C_18 0.9800 . ?
C29_18^a H29A_18 0.9800 . ?
C29_18^a H29B_18 0.9800 . ?
C29_18^a H29C_18 0.9800 . ?
C30_18^a C31_18^a 1.530(14) . ?
C30_18^a C32_18^a 1.545(14) . ?
C30_18^a C33_18^a 1.528(14) . ?
C31_18^a H31A_18 0.9800 . ?
C31_18^a H31B_18 0.9800 . ?
C31_18^a H31C_18 0.9800 . ?
C32_18^a H32A_18 0.9800 . ?
C32_18^a H32B_18 0.9800 . ?
C32_18^a H32C_18 0.9800 . ?
C33_18^a H33A_18 0.9800 . ?
C33_18^a H33B_18 0.9800 . ?
C33_18^a H33C_18 0.9800 . ?
O26_18^b Si27_18^b 1.634(13) . ?
Si27_18^b C28_18^b 1.862(14) . ?
Si27_18^b C29_18^b 1.877(14) . ?
Si27_18^b C30_18^b 1.875(13) . ?
C28_18^b H28D_18 0.9800 . ?
C28_18^b H28E_18 0.9800 . ?
C28_18^b H28F_18 0.9800 . ?
C29_18^b H29D_18 0.9800 . ?
C29_18^b H29E_18 0.9800 . ?
C29_18^b H29F_18 0.9800 . ?
C30_18^b C31_18^b 1.529(14) . ?
C30_18^b C32_18^b 1.547(14) . ?
C30_18^b C33_18^b 1.537(14) . ?
C31_18^b H31D_18 0.9800 . ?
C31_18^b H31E_18 0.9800 . ?
C31_18^b H31F_18 0.9800 . ?
C32_18^b H32D_18 0.9800 . ?
C32_18^b H32E_18 0.9800 . ?
C32_18^b H32F_18 0.9800 . ?
C33_18^b H33D_18 0.9800 . ?
C33_18^b H33E_18 0.9800 . ?
C33_18^b H33F_18 0.9800 . ?
O1_19 C4_19 1.283(12) . ?
N2_19 H2A_19 0.8800 . ?
N2_19 H2B_19 0.8800 . ?
N2_19 C6_19 1.302(15) . ?
N3_19 C4_19 1.351(14) . ?
N3_19 C11_19 1.331(12) . ?
C4_19 N5_19 1.418(15) . ?
N5_19 H5_19 0.8800 . ?
N5_19 C6_19 1.372(13) . ?
C6_19 C7_19 1.385(16) . ?
C7_19 N8_19 1.401(13) . ?
C7_19 C11_19 1.394(15) . ?
N8_19 C9_19 1.332(16) . ?
C9_19 H9_19 0.9500 . ?
C9_19 N10_19 1.371(13) . ?
N10_19 C11_19 1.365(13) . ?
N10_19 C12_19 1.457(10) . ?
C12_19 H12_19 1.0000 . ?
C12_19 O13_19 1.417(9) . ?
C12_19 C16_19 1.546(10) . ?
O13_19 C14_19 1.443(10) . ?
C14_19 H14_19 1.0000 . ?
C14_19 C15_19 1.518(11) . ?
C14_19 C17_19 1.506(10) . ?
C15_19 H15_19 1.0000 . ?
C15_19 C16_19 1.546(10) . ?
C15_19 O26_19 1.406(10) . ?
C16_19 H16A_19 0.9900 . ?
C16_19 H16B_19 0.9900 . ?
C17_19 H17A_19 0.9900 . ?
C17_19 H17B_19 0.9900 . ?
C17_19 H17C_19 0.9900 . ?
C17_19 H17D_19 0.9900 . ?
C17_19 O18_19^a 1.429(13) . ?
C17_19 O18_19^b 1.418(13) . ?
O18_19^a Si19_19^a 1.659(11) . ?
Si19_19^a C20_19^a 1.869(12) . ?
Si19_19^a C21_19^a 1.860(12) . ?
Si19_19^a C22_19^a 1.879(11) . ?
C20_19^a H20A_19 0.9800 . ?
C20_19^a H20B_19 0.9800 . ?
C20_19^a H20C_19 0.9800 . ?
C21_19^a H21A_19 0.9800 . ?
C21_19^a H21B_19 0.9800 . ?
C21_19^a H21C_19 0.9800 . ?
C22_19^a C23_19^a 1.533(13) . ?
C22_19^a C24_19^a 1.538(13) . ?
C22_19^a C25_19^a 1.524(13) . ?
C23_19^a H23A_19 0.9800 . ?
C23_19^a H23B_19 0.9800 . ?
C23_19^a H23C_19 0.9800 . ?
C24_19^a H24A_19 0.9800 . ?
C24_19^a H24B_19 0.9800 . ?
C24_19^a H24C_19 0.9800 . ?
C25_19^a H25A_19 0.9800 . ?
C25_19^a H25B_19 0.9800 . ?
C25_19^a H25C_19 0.9800 . ?
O18_19^b Si19_19^b 1.641(11) . ?
Si19_19^b C20_19^b 1.870(13) . ?
Si19_19^b C21_19^b 1.873(13) . ?
Si19_19^b C22_19^b 1.869(12) . ?
C20_19^b H20D_19 0.9800 . ?
C20_19^b H20E_19 0.9800 . ?
C20_19^b H20F_19 0.9800 . ?
C21_19^b H21D_19 0.9800 . ?
C21_19^b H21E_19 0.9800 . ?
C21_19^b H21F_19 0.9800 . ?
C22_19^b C23_19^b 1.532(14) . ?
C22_19^b C24_19^b 1.550(14) . ?
C22_19^b C25_19^b 1.519(13) . ?
C23_19^b H23D_19 0.9800 . ?
C23_19^b H23E_19 0.9800 . ?
C23_19^b H23F_19 0.9800 . ?
C24_19^b H24D_19 0.9800 . ?
C24_19^b H24E_19 0.9800 . ?
C24_19^b H24F_19 0.9800 . ?
C25_19^b H25D_19 0.9800 . ?
C25_19^b H25E_19 0.9800 . ?
C25_19^b H25F_19 0.9800 . ?
O26_19 Si27_19 1.665(7) . ?
Si27_19 C28_19 1.842(9) . ?
Si27_19 C29_19 1.865(11) . ?
Si27_19 C30_19 1.868(10) . ?
C28_19 H28A_19 0.9800 . ?
C28_19 H28B_19 0.9800 . ?
C28_19 H28C_19 0.9800 . ?
C29_19 H29A_19 0.9800 . ?
C29_19 H29B_19 0.9800 . ?
C29_19 H29C_19 0.9800 . ?
C30_19 C31_19 1.525(12) . ?
C30_19 C32_19 1.533(12) . ?
C30_19 C33_19 1.540(12) . ?
C31_19 H31A_19 0.9800 . ?
C31_19 H31B_19 0.9800 . ?
C31_19 H31C_19 0.9800 . ?
C32_19 H32A_19 0.9800 . ?
C32_19 H32B_19 0.9800 . ?
C32_19 H32C_19 0.9800 . ?
C33_19 H33A_19 0.9800 . ?
C33_19 H33B_19 0.9800 . ?
C33_19 H33C_19 0.9800 . ?
O1_20 C4_20 1.245(12) . ?
N2_20 H2A_20 0.8800 . ?
N2_20 H2B_20 0.8800 . ?
N2_20 C6_20 1.326(12) . ?
N3_20 C4_20 1.338(12) . ?
N3_20 C11_20 1.347(11) . ?
C4_20 N5_20 1.411(12) . ?
N5_20 H5_20 0.8800 . ?
N5_20 C6_20 1.375(12) . ?
C6_20 C7_20 1.376(14) . ?
C7_20 N8_20 1.400(13) . ?
C7_20 C11_20 1.359(12) . ?
N8_20 C9_20 1.331(13) . ?
C9_20 H9_20 0.9500 . ?
C9_20 N10_20 1.376(12) . ?
N10_20 C11_20 1.395(11) . ?
N10_20 C12_20 1.460(9) . ?
C12_20 H12_20 1.0000 . ?
C12_20 O13_20 1.394(9) . ?
C12_20 C16_20 1.518(10) . ?
O13_20 C14_20 1.431(10) . ?
C14_20 H14_20 1.0000 . ?
C14_20 C15_20 1.540(11) . ?
C14_20 C17_20 1.475(11) . ?
C15_20 H15_20 1.0000 . ?
C15_20 C16_20 1.531(10) . ?
C15_20 O26_20 1.397(9) . ?
C16_20 H16A_20 0.9900 . ?
C16_20 H16B_20 0.9900 . ?
C17_20 H17A_20 0.9900 . ?
C17_20 H17B_20 0.9900 . ?
C17_20 H17C_20 0.9900 . ?
C17_20 H17D_20 0.9900 . ?
C17_20 O18_20^a 1.471(12) . ?
C17_20 O18_20^b 1.4231(15) . ?
O18_20^a Si19_20^a 1.676(9) . ?
Si19_20^a C20_20^a 1.882(12) . ?
Si19_20^a C21_20^a 1.857(11) . ?
Si19_20^a C22_20^a 1.863(11) . ?
C20_20^a H20A_20 0.9800 . ?
C20_20^a H20B_20 0.9800 . ?
C20_20^a H20C_20 0.9800 . ?
C21_20^a H21A_20 0.9800 . ?
C21_20^a H21B_20 0.9800 . ?
C21_20^a H21C_20 0.9800 . ?
C22_20^a C23_20^a 1.522(13) . ?
C22_20^a C24_20^a 1.536(12) . ?
C22_20^a C25_20^a 1.536(13) . ?
C23_20^a H23A_20 0.9800 . ?
C23_20^a H23B_20 0.9800 . ?
C23_20^a H23C_20 0.9800 . ?
C24_20^a H24A_20 0.9800 . ?
C24_20^a H24B_20 0.9800 . ?
C24_20^a H24C_20 0.9800 . ?
C25_20^a H25A_20 0.9800 . ?
C25_20^a H25B_20 0.9800 . ?
C25_20^a H25C_20 0.9800 . ?
O18_20^b Si19_20^b 1.6511(15) . ?
Si19_20^b C20_20^b 1.839(13) . ?
Si19_20^b C21_20^b 1.873(13) . ?
Si19_20^b C22_20^b 1.883(13) . ?
C20_20^b H20D_20 0.9800 . ?
C20_20^b H20E_20 0.9800 . ?
C20_20^b H20F_20 0.9800 . ?
C21_20^b H21D_20 0.9800 . ?
C21_20^b H21E_20 0.9800 . ?
C21_20^b H21F_20 0.9800 . ?
C22_20^b C23_20^b 1.524(14) . ?
C22_20^b C24_20^b 1.528(14) . ?
C22_20^b C25_20^b 1.525(14) . ?
C23_20^b H23D_20 0.9800 . ?
C23_20^b H23E_20 0.9800 . ?
C23_20^b H23F_20 0.9800 . ?
C24_20^b H24D_20 0.9800 . ?
C24_20^b H24E_20 0.9800 . ?
C24_20^b H24F_20 0.9800 . ?
C25_20^b H25D_20 0.9800 . ?
C25_20^b H25E_20 0.9800 . ?
C25_20^b H25F_20 0.9800 . ?
O26_20 Si27_20 1.651(8) . ?
Si27_20 C28_20 1.891(11) . ?
Si27_20 C29_20 1.865(11) . ?
Si27_20 C30_20 1.841(10) . ?
C28_20 H28A_20 0.9800 . ?
C28_20 H28B_20 0.9800 . ?
C28_20 H28C_20 0.9800 . ?
C29_20 H29A_20 0.9800 . ?
C29_20 H29B_20 0.9800 . ?
C29_20 H29C_20 0.9800 . ?
C30_20 C31_20 1.527(13) . ?
C30_20 C32_20 1.528(13) . ?
C30_20 C33_20 1.526(13) . ?
C31_20 H31A_20 0.9800 . ?
C31_20 H31B_20 0.9800 . ?
C31_20 H31C_20 0.9800 . ?
C32_20 H32A_20 0.9800 . ?
C32_20 H32B_20 0.9800 . ?
C32_20 H32C_20 0.9800 . ?
C33_20 H33A_20 0.9800 . ?
C33_20 H33B_20 0.9800 . ?
C33_20 H33C_20 0.9800 . ?
O1_21 C4_21 1.273(11) . ?
N2_21 H2A_21 0.8800 . ?
N2_21 H2B_21 0.8800 . ?
N2_21 C6_21 1.351(11) . ?
N3_21 C4_21 1.336(12) . ?
N3_21 C11_21 1.345(11) . ?
C4_21 N5_21 1.413(11) . ?
N5_21 H5_21 0.8800 . ?
N5_21 C6_21 1.338(11) . ?
C6_21 C7_21 1.396(12) . ?
C7_21 N8_21 1.398(11) . ?
C7_21 C11_21 1.393(12) . ?
N8_21 C9_21 1.305(12) . ?
C9_21 H9_21 0.9500 . ?
C9_21 N10_21 1.371(12) . ?
N10_21 C11_21 1.382(11) . ?
N10_21 C12_21 1.468(9) . ?
C12_21 H12_21 1.0000 . ?
C12_21 O13_21 1.425(9) . ?
C12_21 C16_21 1.537(10) . ?
O13_21 C14_21 1.445(9) . ?
C14_21 H14_21 1.0000 . ?
C14_21 C15_21 1.533(10) . ?
C14_21 C17_21 1.502(11) . ?
C15_21 H15_21 1.0000 . ?
C15_21 H15A_21 1.0000 . ?
C15_21 C16_21 1.535(11) . ?
C15_21 O26_21^a 1.434(12) . ?
C15_21 O26_21^b 1.425(13) . ?
C16_21 H16A_21 0.9900 . ?
C16_21 H16B_21 0.9900 . ?
C17_21 H17A_21 0.9900 . ?
C17_21 H17B_21 0.9900 . ?
C17_21 H17C_21 0.9900 . ?
C17_21 H17D_21 0.9900 . ?
C17_21 O18_21^a 1.417(12) . ?
C17_21 O18_21^b 1.429(14) . ?
O18_21^a Si19_21^a 1.657(11) . ?
Si19_21^a C20_21^a 1.861(12) . ?
Si19_21^a C21_21^a 1.859(12) . ?
Si19_21^a C22_21^a 1.881(11) . ?
C20_21^a H20A_21 0.9800 . ?
C20_21^a H20B_21 0.9800 . ?
C20_21^a H20C_21 0.9800 . ?
C21_21^a H21A_21 0.9800 . ?
C21_21^a H21B_21 0.9800 . ?
C21_21^a H21C_21 0.9800 . ?
C22_21^a C23_21^a 1.534(13) . ?
C22_21^a C24_21^a 1.529(13) . ?
C22_21^a C25_21^a 1.540(13) . ?
C23_21^a H23A_21 0.9800 . ?
C23_21^a H23B_21 0.9800 . ?
C23_21^a H23C_21 0.9800 . ?
C24_21^a H24A_21 0.9800 . ?
C24_21^a H24B_21 0.9800 . ?
C24_21^a H24C_21 0.9800 . ?
C25_21^a H25A_21 0.9800 . ?
C25_21^a H25B_21 0.9800 . ?
C25_21^a H25C_21 0.9800 . ?
O18_21^b Si19_21^b 1.643(13) . ?
Si19_21^b C20_21^b 1.859(13) . ?
Si19_21^b C21_21^b 1.881(14) . ?
Si19_21^b C22_21^b 1.878(13) . ?
C20_21^b H20D_21 0.9800 . ?
C20_21^b H20E_21 0.9800 . ?
C20_21^b H20F_21 0.9800 . ?
C21_21^b H21D_21 0.9800 . ?
C21_21^b H21E_21 0.9800 . ?
C21_21^b H21F_21 0.9800 . ?
C22_21^b C23_21^b 1.533(14) . ?
C22_21^b C24_21^b 1.537(14) . ?
C22_21^b C25_21^b 1.533(14) . ?
C23_21^b H23D_21 0.9800 . ?
C23_21^b H23E_21 0.9800 . ?
C23_21^b H23F_21 0.9800 . ?
C24_21^b H24D_21 0.9800 . ?
C24_21^b H24E_21 0.9800 . ?
C24_21^b H24F_21 0.9800 . ?
C25_21^b H25D_21 0.9800 . ?
C25_21^b H25E_21 0.9800 . ?
C25_21^b H25F_21 0.9800 . ?
O26_21^a Si27_21^a 1.647(11) . ?
Si27_21^a C28_21^a 1.863(13) . ?
Si27_21^a C29_21^a 1.856(12) . ?
Si27_21^a C30_21^a 1.884(11) . ?
C28_21^a H28A_21 0.9800 . ?
C28_21^a H28B_21 0.9800 . ?
C28_21^a H28C_21 0.9800 . ?
C29_21^a H29A_21 0.9800 . ?
C29_21^a H29B_21 0.9800 . ?
C29_21^a H29C_21 0.9800 . ?
C30_21^a C31_21^a 1.518(13) . ?
C30_21^a C32_21^a 1.545(14) . ?
C30_21^a C33_21^a 1.532(13) . ?
C31_21^a H31A_21 0.9800 . ?
C31_21^a H31B_21 0.9800 . ?
C31_21^a H31C_21 0.9800 . ?
C32_21^a H32A_21 0.9800 . ?
C32_21^a H32B_21 0.9800 . ?
C32_21^a H32C_21 0.9800 . ?
C33_21^a H33A_21 0.9800 . ?
C33_21^a H33B_21 0.9800 . ?
C33_21^a H33C_21 0.9800 . ?
O26_21^b Si27_21^b 1.654(12) . ?
Si27_21^b C28_21^b 1.865(13) . ?
Si27_21^b C29_21^b 1.887(13) . ?
Si27_21^b C30_21^b 1.854(12) . ?
C28_21^b H28D_21 0.9800 . ?
C28_21^b H28E_21 0.9800 . ?
C28_21^b H28F_21 0.9800 . ?
C29_21^b H29D_21 0.9800 . ?
C29_21^b H29E_21 0.9800 . ?
C29_21^b H29F_21 0.9800 . ?
C30_21^b C31_21^b 1.528(14) . ?
C30_21^b C32_21^b 1.531(14) . ?
C30_21^b C33_21^b 1.556(14) . ?
C31_21^b H31D_21 0.9800 . ?
C31_21^b H31E_21 0.9800 . ?
C31_21^b H31F_21 0.9800 . ?
C32_21^b H32D_21 0.9800 . ?
C32_21^b H32E_21 0.9800 . ?
C32_21^b H32F_21 0.9800 . ?
C33_21^b H33D_21 0.9800 . ?
C33_21^b H33E_21 0.9800 . ?
C33_21^b H33F_21 0.9800 . ?
O1_22 C4_22 1.231(12) . ?
N2_22 H2A_22 0.8800 . ?
N2_22 H2B_22 0.8800 . ?
N2_22 C6_22 1.321(13) . ?
N3_22 C4_22 1.376(12) . ?
N3_22 C11_22 1.346(11) . ?
C4_22 N5_22 1.380(12) . ?
N5_22 H5_22 0.8800 . ?
N5_22 C6_22 1.355(12) . ?
C6_22 C7_22 1.413(13) . ?
C7_22 N8_22 1.386(13) . ?
C7_22 C11_22 1.358(13) . ?
N8_22 C9_22 1.333(13) . ?
C9_22 H9_22 0.9500 . ?
C9_22 N10_22 1.373(12) . ?
N10_22 C11_22 1.385(11) . ?
N10_22 C12_22 1.470(9) . ?
C12_22 H12_22 1.0000 . ?
C12_22 O13_22 1.420(9) . ?
C12_22 C16_22 1.522(10) . ?
O13_22 C14_22 1.447(9) . ?
C14_22 H14_22 1.0000 . ?
C14_22 C15_22 1.534(10) . ?
C14_22 C17_22 1.505(10) . ?
C15_22 H15_22 1.0000 . ?
C15_22 C16_22 1.536(10) . ?
C15_22 O26_22 1.418(9) . ?
C16_22 H16A_22 0.9900 . ?
C16_22 H16B_22 0.9900 . ?
C17_22 H17A_22 0.9900 . ?
C17_22 H17B_22 0.9900 . ?
C17_22 O18_22 1.431(10) . ?
O18_22 Si19_22 1.650(7) . ?
Si19_22 C20_22 1.863(10) . ?
Si19_22 C21_22 1.878(10) . ?
Si19_22 C22_22 1.874(10) . ?
C20_22 H20A_22 0.9800 . ?
C20_22 H20B_22 0.9800 . ?
C20_22 H20C_22 0.9800 . ?
C21_22 H21A_22 0.9800 . ?
C21_22 H21B_22 0.9800 . ?
C21_22 H21C_22 0.9800 . ?
C22_22 C23_22 1.524(12) . ?
C22_22 C24_22 1.538(11) . ?
C22_22 C25_22 1.538(12) . ?
C23_22 H23A_22 0.9800 . ?
C23_22 H23B_22 0.9800 . ?
C23_22 H23C_22 0.9800 . ?
C24_22 H24A_22 0.9800 . ?
C24_22 H24B_22 0.9800 . ?
C24_22 H24C_22 0.9800 . ?
C25_22 H25A_22 0.9800 . ?
C25_22 H25B_22 0.9800 . ?
C25_22 H25C_22 0.9800 . ?
O26_22 Si27_22^a 1.634(10) . ?
O26_22 Si27_22^b 1.649(11) . ?
Si27_22^a C28_22^a 1.868(13) . ?
Si27_22^a C29_22^a 1.866(12) . ?
Si27_22^a C30_22^a 1.873(12) . ?
C28_22^a H28A_22 0.9800 . ?
C28_22^a H28B_22 0.9800 . ?
C28_22^a H28C_22 0.9800 . ?
C29_22^a H29A_22 0.9800 . ?
C29_22^a H29B_22 0.9800 . ?
C29_22^a H29C_22 0.9800 . ?
C30_22^a C31_22^a 1.523(13) . ?
C30_22^a C32_22^a 1.541(13) . ?
C30_22^a C33_22^a 1.539(13) . ?
C31_22^a H31A_22 0.9800 . ?
C31_22^a H31B_22 0.9800 . ?
C31_22^a H31C_22 0.9800 . ?
C32_22^a H32A_22 0.9800 . ?
C32_22^a H32B_22 0.9800 . ?
C32_22^a H32C_22 0.9800 . ?
C33_22^a H33A_22 0.9800 . ?
C33_22^a H33B_22 0.9800 . ?
C33_22^a H33C_22 0.9800 . ?
Si27_22^b C28_22^b 1.864(13) . ?
Si27_22^b C29_22^b 1.867(13) . ?
Si27_22^b C30_22^b 1.883(12) . ?
C28_22^b H28D_22 0.9800 . ?
C28_22^b H28E_22 0.9800 . ?
C28_22^b H28F_22 0.9800 . ?
C29_22^b H29D_22 0.9800 . ?
C29_22^b H29E_22 0.9800 . ?
C29_22^b H29F_22 0.9800 . ?
C30_22^b C31_22^b 1.538(13) . ?
C30_22^b C32_22^b 1.546(13) . ?
C30_22^b C33_22^b 1.541(13) . ?
C31_22^b H31D_22 0.9800 . ?
C31_22^b H31E_22 0.9800 . ?
C31_22^b H31F_22 0.9800 . ?
C32_22^b H32D_22 0.9800 . ?
C32_22^b H32E_22 0.9800 . ?
C32_22^b H32F_22 0.9800 . ?
C33_22^b H33D_22 0.9800 . ?
C33_22^b H33E_22 0.9800 . ?
C33_22^b H33F_22 0.9800 . ?
O1_23 C4_23 1.273(12) . ?
N2_23 H2A_23 0.8800 . ?
N2_23 H2B_23 0.8800 . ?
N2_23 C6_23 1.292(14) . ?
N3_23 C4_23 1.328(14) . ?
N3_23 C11_23 1.341(13) . ?
C4_23 N5_23 1.384(13) . ?
N5_23 H5_23 0.8800 . ?
N5_23 C6_23 1.363(12) . ?
C6_23 C7_23 1.398(16) . ?
C7_23 N8_23 1.401(13) . ?
C7_23 C11_23 1.370(16) . ?
N8_23 C9_23 1.311(18) . ?
C9_23 H9_23 0.9500 . ?
C9_23 N10_23 1.371(14) . ?
N10_23 C11_23 1.387(13) . ?
N10_23 C12_23 1.467(10) . ?
C12_23 H12_23 1.0000 . ?
C12_23 O13_23 1.430(11) . ?
C12_23 C16_23 1.542(12) . ?
O13_23 C14_23 1.426(11) . ?
C14_23 H14_23 1.0000 . ?
C14_23 C15_23 1.538(12) . ?
C14_23 C17_23 1.519(12) . ?
C15_23 H15_23 1.0000 . ?
C15_23 H15A_23 1.0000 . ?
C15_23 C16_23 1.529(11) . ?
C15_23 O26_23^a 1.424(13) . ?
C15_23 O26_23^b 1.408(12) . ?
C16_23 H16A_23 0.9900 . ?
C16_23 H16B_23 0.9900 . ?
C17_23 H17A_23 0.9900 . ?
C17_23 H17B_23 0.9900 . ?
C17_23 O18_23 1.420(13) . ?
O18_23 Si19_23 1.659(10) . ?
Si19_23 C20_23 1.850(12) . ?
Si19_23 C21_23 1.875(13) . ?
Si19_23 C22_23 1.879(12) . ?
C20_23 H20A_23 0.9800 . ?
C20_23 H20B_23 0.9800 . ?
C20_23 H20C_23 0.9800 . ?
C21_23 H21A_23 0.9800 . ?
C21_23 H21B_23 0.9800 . ?
C21_23 H21C_23 0.9800 . ?
C22_23 C23_23 1.542(14) . ?
C22_23 C24_23 1.536(13) . ?
C22_23 C25_23 1.531(13) . ?
C23_23 H23A_23 0.9800 . ?
C23_23 H23B_23 0.9800 . ?
C23_23 H23C_23 0.9800 . ?
C24_23 H24A_23 0.9800 . ?
C24_23 H24B_23 0.9800 . ?
C24_23 H24C_23 0.9800 . ?
C25_23 H25A_23 0.9800 . ?
C25_23 H25B_23 0.9800 . ?
C25_23 H25C_23 0.9800 . ?
O26_23^a Si27_23^a 1.665(12) . ?
Si27_23^a C28_23^a 1.852(13) . ?
Si27_23^a C29_23^a 1.853(13) . ?
Si27_23^a C30_23^a 1.883(12) . ?
C28_23^a H28A_23 0.9800 . ?
C28_23^a H28B_23 0.9800 . ?
C28_23^a H28C_23 0.9800 . ?
C29_23^a H29A_23 0.9800 . ?
C29_23^a H29B_23 0.9800 . ?
C29_23^a H29C_23 0.9800 . ?
C30_23^a C31_23^a 1.537(14) . ?
C30_23^a C32_23^a 1.543(14) . ?
C30_23^a C33_23^a 1.533(14) . ?
C31_23^a H31A_23 0.9800 . ?
C31_23^a H31B_23 0.9800 . ?
C31_23^a H31C_23 0.9800 . ?
C32_23^a H32A_23 0.9800 . ?
C32_23^a H32B_23 0.9800 . ?
C32_23^a H32C_23 0.9800 . ?
C33_23^a H33A_23 0.9800 . ?
C33_23^a H33B_23 0.9800 . ?
C33_23^a H33C_23 0.9800 . ?
O26_23^b Si27_23^b 1.677(11) . ?
Si27_23^b C28_23^b 1.860(12) . ?
Si27_23^b C29_23^b 1.857(13) . ?
Si27_23^b C30_23^b 1.872(12) . ?
C28_23^b H28D_23 0.9800 . ?
C28_23^b H28E_23 0.9800 . ?
C28_23^b H28F_23 0.9800 . ?
C29_23^b H29D_23 0.9800 . ?
C29_23^b H29E_23 0.9800 . ?
C29_23^b H29F_23 0.9800 . ?
C30_23^b C31_23^b 1.530(13) . ?
C30_23^b C32_23^b 1.548(13) . ?
C30_23^b C33_23^b 1.538(13) . ?
C31_23^b H31D_23 0.9800 . ?
C31_23^b H31E_23 0.9800 . ?
C31_23^b H31F_23 0.9800 . ?
C32_23^b H32D_23 0.9800 . ?
C32_23^b H32E_23 0.9800 . ?
C32_23^b H32F_23 0.9800 . ?
C33_23^b H33D_23 0.9800 . ?
C33_23^b H33E_23 0.9800 . ?
C33_23^b H33F_23 0.9800 . ?
O1_24 C4_24 1.230(11) . ?
N2_24 H2A_24 0.8800 . ?
N2_24 H2B_24 0.8800 . ?
N2_24 C6_24 1.313(14) . ?
N3_24 C4_24 1.356(12) . ?
N3_24 C11_24 1.343(14) . ?
C4_24 N5_24 1.419(13) . ?
N5_24 H5_24 0.8800 . ?
N5_24 C6_24 1.342(13) . ?
C6_24 C7_24 1.406(13) . ?
C7_24 N8_24 1.400(13) . ?
C7_24 C11_24 1.358(16) . ?
N8_24 C9_24 1.303(15) . ?
C9_24 H9_24 0.9500 . ?
C9_24 N10_24 1.390(15) . ?
N10_24 C11_24 1.384(11) . ?
N10_24 C12_24 1.458(11) . ?
C12_24 H12_24 1.0000 . ?
C12_24 O13_24 1.414(12) . ?
C12_24 C16_24 1.554(12) . ?
O13_24 C14_24 1.449(11) . ?
C14_24 H14_24 1.0000 . ?
C14_24 C15_24 1.525(12) . ?
C14_24 C17_24 1.503(12) . ?
C15_24 H15A_24 1.0000 . ?
C15_24 H15_24 1.0000 . ?
C15_24 C16_24 1.522(11) . ?
C15_24 O26_24^b 1.416(13) . ?
C15_24 O26_24^a 1.436(13) . ?
C16_24 H16A_24 0.9900 . ?
C16_24 H16B_24 0.9900 . ?
C17_24 H17A_24 0.9900 . ?
C17_24 H17B_24 0.9900 . ?
C17_24 O18_24 1.426(13) . ?
O18_24 Si19_24 1.606(10) . ?
Si19_24 C20_24 1.906(12) . ?
Si19_24 C21_24 1.872(13) . ?
Si19_24 C22_24 1.863(12) . ?
C20_24 H20A_24 0.9800 . ?
C20_24 H20B_24 0.9800 . ?
C20_24 H20C_24 0.9800 . ?
C21_24 H21A_24 0.9800 . ?
C21_24 H21B_24 0.9800 . ?
C21_24 H21C_24 0.9800 . ?
C22_24 C23_24 1.538(13) . ?
C22_24 C24_24 1.521(13) . ?
C22_24 C25_24 1.524(13) . ?
C23_24 H23A_24 0.9800 . ?
C23_24 H23B_24 0.9800 . ?
C23_24 H23C_24 0.9800 . ?
C24_24 H24A_24 0.9800 . ?
C24_24 H24B_24 0.9800 . ?
C24_24 H24C_24 0.9800 . ?
C25_24 H25A_24 0.9800 . ?
C25_24 H25B_24 0.9800 . ?
C25_24 H25C_24 0.9800 . ?
O26_24^b Si27_24^b 1.677(13) . ?
Si27_24^b C28_24^b 1.864(13) . ?
Si27_24^b C29_24^b 1.850(13) . ?
Si27_24^b C30_24^b 1.873(13) . ?
C28_24^b H28A_24 0.9800 . ?
C28_24^b H28B_24 0.9800 . ?
C28_24^b H28C_24 0.9800 . ?
C29_24^b H29A_24 0.9800 . ?
C29_24^b H29B_24 0.9800 . ?
C29_24^b H29C_24 0.9800 . ?
C30_24^b C31_24^b 1.534(14) . ?
C30_24^b C32_24^b 1.550(14) . ?
C30_24^b C33_24^b 1.542(14) . ?
C31_24^b H31A_24 0.9800 . ?
C31_24^b H31B_24 0.9800 . ?
C31_24^b H31C_24 0.9800 . ?
C32_24^b H32A_24 0.9800 . ?
C32_24^b H32B_24 0.9800 . ?
C32_24^b H32C_24 0.9800 . ?
C33_24^b H33A_24 0.9800 . ?
C33_24^b H33B_24 0.9800 . ?
C33_24^b H33C_24 0.9800 . ?
O26_24^a Si27_24^a 1.679(12) . ?
Si27_24^a C28_24^a 1.859(13) . ?
Si27_24^a C29_24^a 1.872(13) . ?
Si27_24^a C30_24^a 1.856(12) . ?
C28_24^a H28D_24 0.9800 . ?
C28_24^a H28E_24 0.9800 . ?
C28_24^a H28F_24 0.9800 . ?
C29_24^a H29D_24 0.9800 . ?
C29_24^a H29E_24 0.9800 . ?
C29_24^a H29F_24 0.9800 . ?
C30_24^a C31_24^a 1.527(14) . ?
C30_24^a C32_24^a 1.537(14) . ?
C30_24^a C33_24^a 1.548(13) . ?
C31_24^a H31D_24 0.9800 . ?
C31_24^a H31E_24 0.9800 . ?
C31_24^a H31F_24 0.9800 . ?
C32_24^a H32D_24 0.9800 . ?
C32_24^a H32E_24 0.9800 . ?
C32_24^a H32F_24 0.9800 . ?
C33_24^a H33D_24 0.9800 . ?
C33_24^a H33E_24 0.9800 . ?
C33_24^a H33F_24 0.9800 . ?
O1_25 C4_25 1.260(12) . ?
N2_25 H2A_25 0.8800 . ?
N2_25 H2B_25 0.8800 . ?
N2_25 C6_25 1.308(12) . ?
N3_25 C4_25 1.356(13) . ?
N3_25 C11_25 1.322(13) . ?
C4_25 N5_25 1.395(11) . ?
N5_25 H5_25 0.8800 . ?
N5_25 C6_25 1.362(12) . ?
C6_25 C7_25 1.398(13) . ?
C7_25 N8_25 1.387(13) . ?
C7_25 C11_25 1.379(13) . ?
N8_25 C9_25 1.314(14) . ?
C9_25 H9_25 0.9500 . ?
C9_25 N10_25 1.371(14) . ?
N10_25 C11_25 1.388(12) . ?
N10_25 C12_25 1.461(10) . ?
C12_25 H12_25 1.0000 . ?
C12_25 O13_25 1.425(10) . ?
C12_25 C16_25 1.553(12) . ?
O13_25 C14_25 1.440(9) . ?
C14_25 H14_25 1.0000 . ?
C14_25 C15_25 1.534(11) . ?
C14_25 C17_25 1.500(11) . ?
C15_25 H15_25 1.0000 . ?
C15_25 H15A_25 1.0000 . ?
C15_25 C16_25 1.514(12) . ?
C15_25 O26_25^a 1.418(10) . ?
C15_25 O26_25^b 1.473(13) . ?
C16_25 H16A_25 0.9900 . ?
C16_25 H16B_25 0.9900 . ?
C17_25 H17A_25 0.9900 . ?
C17_25 H17B_25 0.9900 . ?
C17_25 H17C_25 0.9900 . ?
C17_25 H17D_25 0.9900 . ?
C17_25 O18_25^a 1.412(12) . ?
C17_25 O18_25^b 1.427(13) . ?
O18_25^a Si19_25^a 1.644(11) . ?
Si19_25^a C20_25^a 1.914(12) . ?
Si19_25^a C21_25^a 1.861(12) . ?
Si19_25^a C22_25^a 1.848(12) . ?
C20_25^a H20A_25 0.9800 . ?
C20_25^a H20B_25 0.9800 . ?
C20_25^a H20C_25 0.9800 . ?
C21_25^a H21A_25 0.9800 . ?
C21_25^a H21B_25 0.9800 . ?
C21_25^a H21C_25 0.9800 . ?
C22_25^a C23_25^a 1.528(13) . ?
C22_25^a C24_25^a 1.531(13) . ?
C22_25^a C25_25^a 1.522(13) . ?
C23_25^a H23A_25 0.9800 . ?
C23_25^a H23B_25 0.9800 . ?
C23_25^a H23C_25 0.9800 . ?
C24_25^a H24A_25 0.9800 . ?
C24_25^a H24B_25 0.9800 . ?
C24_25^a H24C_25 0.9800 . ?
C25_25^a H25A_25 0.9800 . ?
C25_25^a H25B_25 0.9800 . ?
C25_25^a H25C_25 0.9800 . ?
O18_25^b Si19_25^b 1.643(13) . ?
Si19_25^b C20_25^b 1.859(13) . ?
Si19_25^b C21_25^b 1.859(13) . ?
Si19_25^b C22_25^b 1.890(13) . ?
C20_25^b H20D_25 0.9800 . ?
C20_25^b H20E_25 0.9800 . ?
C20_25^b H20F_25 0.9800 . ?
C21_25^b H21D_25 0.9800 . ?
C21_25^b H21E_25 0.9800 . ?
C21_25^b H21F_25 0.9800 . ?
C22_25^b C23_25^b 1.548(14) . ?
C22_25^b C24_25^b 1.524(13) . ?
C22_25^b C25_25^b 1.536(13) . ?
C23_25^b H23D_25 0.9800 . ?
C23_25^b H23E_25 0.9800 . ?
C23_25^b H23F_25 0.9800 . ?
C24_25^b H24D_25 0.9800 . ?
C24_25^b H24E_25 0.9800 . ?
C24_25^b H24F_25 0.9800 . ?
C25_25^b H25D_25 0.9800 . ?
C25_25^b H25E_25 0.9800 . ?
C25_25^b H25F_25 0.9800 . ?
O26_25^a Si27_25^a 1.661(10) . ?
Si27_25^a C28_25^a 1.880(12) . ?
Si27_25^a C29_25^a 1.859(12) . ?
Si27_25^a C30_25^a 1.862(12) . ?
C28_25^a H28A_25 0.9800 . ?
C28_25^a H28B_25 0.9800 . ?
C28_25^a H28C_25 0.9800 . ?
C29_25^a H29A_25 0.9800 . ?
C29_25^a H29B_25 0.9800 . ?
C29_25^a H29C_25 0.9800 . ?
C30_25^a C31_25^a 1.529(13) . ?
C30_25^a C32_25^a 1.552(13) . ?
C30_25^a C33_25^a 1.542(13) . ?
C31_25^a H31A_25 0.9800 . ?
C31_25^a H31B_25 0.9800 . ?
C31_25^a H31C_25 0.9800 . ?
C32_25^a H32A_25 0.9800 . ?
C32_25^a H32B_25 0.9800 . ?
C32_25^a H32C_25 0.9800 . ?
C33_25^a H33A_25 0.9800 . ?
C33_25^a H33B_25 0.9800 . ?
C33_25^a H33C_25 0.9800 . ?
O26_25^b Si27_25^b 1.646(13) . ?
Si27_25^b C28_25^b 1.844(13) . ?
Si27_25^b C29_25^b 1.879(13) . ?
Si27_25^b C30_25^b 1.883(13) . ?
C28_25^b H28D_25 0.9800 . ?
C28_25^b H28E_25 0.9800 . ?
C28_25^b H28F_25 0.9800 . ?
C29_25^b H29D_25 0.9800 . ?
C29_25^b H29E_25 0.9800 . ?
C29_25^b H29F_25 0.9800 . ?
C30_25^b C31_25^b 1.526(14) . ?
C30_25^b C32_25^b 1.553(14) . ?
C30_25^b C33_25^b 1.535(14) . ?
C31_25^b H31D_25 0.9800 . ?
C31_25^b H31E_25 0.9800 . ?
C31_25^b H31F_25 0.9800 . ?
C32_25^b H32D_25 0.9800 . ?
C32_25^b H32E_25 0.9800 . ?
C32_25^b H32F_25 0.9800 . ?
C33_25^b H33D_25 0.9800 . ?
C33_25^b H33E_25 0.9800 . ?
C33_25^b H33F_25 0.9800 . ?
O1_26 C4_26 1.230(12) . ?
N2_26 H2A_26 0.8800 . ?
N2_26 H2B_26 0.8800 . ?
N2_26 C6_26 1.329(14) . ?
N3_26 C4_26 1.349(13) . ?
N3_26 C11_26 1.341(13) . ?
C4_26 N5_26 1.402(13) . ?
N5_26 H5_26 0.8800 . ?
N5_26 C6_26 1.358(13) . ?
C6_26 C7_26 1.403(15) . ?
C7_26 N8_26 1.390(14) . ?
C7_26 C11_26 1.340(15) . ?
N8_26 C9_26 1.314(16) . ?
C9_26 H9_26 0.9500 . ?
C9_26 N10_26 1.383(13) . ?
N10_26 C11_26 1.392(13) . ?
N10_26 C12_26 1.459(10) . ?
C12_26 H12_26 1.0000 . ?
C12_26 O13_26 1.427(10) . ?
C12_26 C16_26 1.535(11) . ?
O13_26 C14_26 1.449(11) . ?
C14_26 H14_26 1.0000 . ?
C14_26 C15_26 1.530(12) . ?
C14_26 C17_26 1.510(12) . ?
C15_26 H15_26 1.0000 . ?
C15_26 C16_26 1.529(11) . ?
C15_26 O26_26 1.424(10) . ?
C16_26 H16A_26 0.9900 . ?
C16_26 H16B_26 0.9900 . ?
C17_26 H17A_26 0.9900 . ?
C17_26 H17B_26 0.9900 . ?
C17_26 O18_26 1.383(12) . ?
O18_26 Si19_26 1.622(9) . ?
Si19_26 C20_26 1.864(11) . ?
Si19_26 C21_26 1.905(12) . ?
Si19_26 C22_26 1.845(11) . ?
C20_26 H20A_26 0.9800 . ?
C20_26 H20B_26 0.9800 . ?
C20_26 H20C_26 0.9800 . ?
C21_26 H21A_26 0.9800 . ?
C21_26 H21B_26 0.9800 . ?
C21_26 H21C_26 0.9800 . ?
C22_26 C23_26 1.519(13) . ?
C22_26 C24_26 1.536(13) . ?
C22_26 C25_26 1.542(13) . ?
C23_26 H23A_26 0.9800 . ?
C23_26 H23B_26 0.9800 . ?
C23_26 H23C_26 0.9800 . ?
C24_26 H24A_26 0.9800 . ?
C24_26 H24B_26 0.9800 . ?
C24_26 H24C_26 0.9800 . ?
C25_26 H25A_26 0.9800 . ?
C25_26 H25B_26 0.9800 . ?
C25_26 H25C_26 0.9800 . ?
O26_26 Si27_26 1.669(9) . ?
Si27_26 C28_26 1.870(12) . ?
Si27_26 C29_26 1.877(12) . ?
Si27_26 C30_26 1.849(11) . ?
C28_26 H28A_26 0.9800 . ?
C28_26 H28B_26 0.9800 . ?
C28_26 H28C_26 0.9800 . ?
C29_26 H29A_26 0.9800 . ?
C29_26 H29B_26 0.9800 . ?
C29_26 H29C_26 0.9800 . ?
C30_26 C31_26 1.537(13) . ?
C30_26 C32_26 1.536(13) . ?
C30_26 C33_26 1.544(13) . ?
C31_26 H31A_26 0.9800 . ?
C31_26 H31B_26 0.9800 . ?
C31_26 H31C_26 0.9800 . ?
C32_26 H32A_26 0.9800 . ?
C32_26 H32B_26 0.9800 . ?
C32_26 H32C_26 0.9800 . ?
C33_26 H33A_26 0.9800 . ?
C33_26 H33B_26 0.9800 . ?
C33_26 H33C_26 0.9800 . ?
O1_27 C4_27 1.262(12) . ?
N2_27 H2A_27 0.8800 . ?
N2_27 H2B_27 0.8800 . ?
N2_27 C6_27 1.366(16) . ?
N3_27 C4_27 1.326(13) . ?
N3_27 C11_27 1.350(12) . ?
C4_27 N5_27 1.369(13) . ?
N5_27 H5_27 0.8800 . ?
N5_27 C6_27 1.358(14) . ?
C6_27 C7_27 1.348(17) . ?
C7_27 N8_27 1.437(17) . ?
C7_27 C11_27 1.350(15) . ?
N8_27 C9_27 1.274(19) . ?
C9_27 H9_27 0.9500 . ?
C9_27 N10_27 1.378(16) . ?
N10_27 C11_27 1.378(13) . ?
N10_27 C12_27 1.442(10) . ?
C12_27 H12_27 1.0000 . ?
C12_27 O13_27 1.404(11) . ?
C12_27 C16_27 1.543(10) . ?
O13_27 C14_27^a 1.443(13) . ?
O13_27 C14_27^b 1.438(12) . ?
C14_27^a H14_27 1.0000 . ?
C14_27^a C15_27 1.551(13) . ?
C14_27^a C17_27^a 1.506(14) . ?
C14_27^b H14A_27 1.0000 . ?
C14_27^b C15_27 1.502(12) . ?
C14_27^b C17_27^b 1.520(13) . ?
C15_27 H15_27 1.0000 . ?
C15_27 H15A_27 1.0000 . ?
C15_27 C16_27 1.523(12) . ?
C15_27 O26_27 1.416(11) . ?
C16_27 H16A_27 0.9900 . ?
C16_27 H16B_27 0.9900 . ?
C17_27^a H17A_27 0.9900 . ?
C17_27^a H17B_27 0.9900 . ?
C17_27^a O18_27^a 1.419(14) . ?
O18_27^a Si19_27^a 1.642(13) . ?
Si19_27^a C20_27^a 1.862(13) . ?
Si19_27^a C21_27^a 1.871(14) . ?
Si19_27^a C22_27^a 1.885(13) . ?
C20_27^a H20A_27 0.9800 . ?
C20_27^a H20B_27 0.9800 . ?
C20_27^a H20C_27 0.9800 . ?
C21_27^a H21A_27 0.9800 . ?
C21_27^a H21B_27 0.9800 . ?
C21_27^a H21C_27 0.9800 . ?
C22_27^a C23_27^a 1.530(14) . ?
C22_27^a C24_27^a 1.536(14) . ?
C22_27^a C25_27^a 1.526(14) . ?
C23_27^a H23A_27 0.9800 . ?
C23_27^a H23B_27 0.9800 . ?
C23_27^a H23C_27 0.9800 . ?
C24_27^a H24A_27 0.9800 . ?
C24_27^a H24B_27 0.9800 . ?
C24_27^a H24C_27 0.9800 . ?
C25_27^a H25A_27 0.9800 . ?
C25_27^a H25B_27 0.9800 . ?
C25_27^a H25C_27 0.9800 . ?
C17_27^b H17C_27 0.9900 . ?
C17_27^b H17D_27 0.9900 . ?
C17_27^b O18_27^b 1.411(14) . ?
O18_27^b Si19_27^b 1.650(12) . ?
Si19_27^b C20_27^b 1.846(13) . ?
Si19_27^b C21_27^b 1.859(13) . ?
Si19_27^b C22_27^b 1.882(13) . ?
C20_27^b H20D_27 0.9800 . ?
C20_27^b H20E_27 0.9800 . ?
C20_27^b H20F_27 0.9800 . ?
C21_27^b H21D_27 0.9800 . ?
C21_27^b H21E_27 0.9800 . ?
C21_27^b H21F_27 0.9800 . ?
C22_27^b C23_27^b 1.551(14) . ?
C22_27^b C24_27^b 1.526(14) . ?
C22_27^b C25_27^b 1.528(14) . ?
C23_27^b H23D_27 0.9800 . ?
C23_27^b H23E_27 0.9800 . ?
C23_27^b H23F_27 0.9800 . ?
C24_27^b H24D_27 0.9800 . ?
C24_27^b H24E_27 0.9800 . ?
C24_27^b H24F_27 0.9800 . ?
C25_27^b H25D_27 0.9800 . ?
C25_27^b H25E_27 0.9800 . ?
C25_27^b H25F_27 0.9800 . ?
O26_27 Si27_27 1.659(9) . ?
Si27_27 C28_27 1.873(12) . ?
Si27_27 C29_27 1.843(12) . ?
Si27_27 C30_27 1.863(10) . ?
C28_27 H28A_27 0.9800 . ?
C28_27 H28B_27 0.9800 . ?
C28_27 H28C_27 0.9800 . ?
C29_27 H29A_27 0.9800 . ?
C29_27 H29B_27 0.9800 . ?
C29_27 H29C_27 0.9800 . ?
C30_27 C31_27 1.527(13) . ?
C30_27 C32_27 1.538(13) . ?
C30_27 C33_27 1.540(12) . ?
C31_27 H31A_27 0.9800 . ?
C31_27 H31B_27 0.9800 . ?
C31_27 H31C_27 0.9800 . ?
C32_27 H32A_27 0.9800 . ?
C32_27 H32B_27 0.9800 . ?
C32_27 H32C_27 0.9800 . ?
C33_27 H33A_27 0.9800 . ?
C33_27 H33B_27 0.9800 . ?
C33_27 H33C_27 0.9800 . ?
O1_28 C4_28 1.270(12) . ?
N2_28 H2A_28 0.8800 . ?
N2_28 H2B_28 0.8800 . ?
N2_28 C6_28 1.312(13) . ?
N3_28 C4_28 1.322(13) . ?
N3_28 C11_28 1.357(12) . ?
C4_28 N5_28 1.399(13) . ?
N5_28 H5_28 0.8800 . ?
N5_28 C6_28 1.381(12) . ?
C6_28 C7_28 1.396(14) . ?
C7_28 N8_28 1.385(13) . ?
C7_28 C11_28 1.362(14) . ?
N8_28 C9_28 1.291(15) . ?
C9_28 H9_28 0.9500 . ?
C9_28 N10_28 1.396(13) . ?
N10_28 C11_28 1.385(12) . ?
N10_28 C12_28 1.448(10) . ?
C12_28 H12_28 1.0000 . ?
C12_28 O13_28 1.415(9) . ?
C12_28 C16_28 1.544(11) . ?
O13_28 C14_28 1.443(10) . ?
C14_28 H14_28 1.0000 . ?
C14_28 C15_28 1.521(11) . ?
C14_28 C17_28 1.495(11) . ?
C15_28 H15_28 1.0000 . ?
C15_28 C16_28 1.542(11) . ?
C15_28 O26_28 1.407(10) . ?
C16_28 H16A_28 0.9900 . ?
C16_28 H16B_28 0.9900 . ?
C17_28 H17A_28 0.9900 . ?
C17_28 H17B_28 0.9900 . ?
C17_28 O18_28 1.411(12) . ?
O18_28 Si19_28 1.630(9) . ?
Si19_28 C20_28 1.862(12) . ?
Si19_28 C21_28 1.883(12) . ?
Si19_28 C22_28 1.857(12) . ?
C20_28 H20A_28 0.9800 . ?
C20_28 H20B_28 0.9800 . ?
C20_28 H20C_28 0.9800 . ?
C21_28 H21A_28 0.9800 . ?
C21_28 H21B_28 0.9800 . ?
C21_28 H21C_28 0.9800 . ?
C22_28 C23_28 1.530(13) . ?
C22_28 C24_28 1.547(13) . ?
C22_28 C25_28 1.531(13) . ?
C23_28 H23A_28 0.9800 . ?
C23_28 H23B_28 0.9800 . ?
C23_28 H23C_28 0.9800 . ?
C24_28 H24A_28 0.9800 . ?
C24_28 H24B_28 0.9800 . ?
C24_28 H24C_28 0.9800 . ?
C25_28 H25A_28 0.9800 . ?
C25_28 H25B_28 0.9800 . ?
C25_28 H25C_28 0.9800 . ?
O26_28 Si27_28 1.712(10) . ?
Si27_28 C28_28 1.844(12) . ?
Si27_28 C29_28 1.849(12) . ?
Si27_28 C30_28 1.876(11) . ?
C28_28 H28A_28 0.9800 . ?
C28_28 H28B_28 0.9800 . ?
C28_28 H28C_28 0.9800 . ?
C29_28 H29A_28 0.9800 . ?
C29_28 H29B_28 0.9800 . ?
C29_28 H29C_28 0.9800 . ?
C30_28 C31_28 1.531(13) . ?
C30_28 C32_28 1.529(13) . ?
C30_28 C33_28 1.545(13) . ?
C31_28 H31A_28 0.9800 . ?
C31_28 H31B_28 0.9800 . ?
C31_28 H31C_28 0.9800 . ?
C32_28 H32A_28 0.9800 . ?
C32_28 H32B_28 0.9800 . ?
C32_28 H32C_28 0.9800 . ?
C33_28 H33A_28 0.9800 . ?
C33_28 H33B_28 0.9800 . ?
C33_28 H33C_28 0.9800 . ?
O1_29 C4_29 1.243(12) . ?
N2_29 H2A_29 0.8800 . ?
N2_29 H2B_29 0.8800 . ?
N2_29 C6_29 1.368(13) . ?
N3_29 C4_29 1.362(13) . ?
N3_29 C11_29 1.338(13) . ?
C4_29 N5_29 1.403(14) . ?
N5_29 H5_29 0.8800 . ?
N5_29 C6_29 1.340(13) . ?
C6_29 C7_29 1.368(15) . ?
C7_29 N8_29 1.387(13) . ?
C7_29 C11_29 1.372(15) . ?
N8_29 C9_29 1.319(16) . ?
C9_29 H9_29 0.9500 . ?
C9_29 N10_29 1.356(14) . ?
N10_29 C11_29 1.397(13) . ?
N10_29 C12_29 1.460(10) . ?
C12_29 H12_29 1.0000 . ?
C12_29 O13_29 1.412(10) . ?
C12_29 C16_29 1.535(10) . ?
O13_29 C14_29 1.444(10) . ?
C14_29 H14_29 1.0000 . ?
C14_29 C15_29 1.519(11) . ?
C14_29 C17_29 1.505(12) . ?
C15_29 H15_29 1.0000 . ?
C15_29 C16_29 1.548(12) . ?
C15_29 O26_29 1.422(10) . ?
C16_29 H16A_29 0.9900 . ?
C16_29 H16B_29 0.9900 . ?
C17_29 H17A_29 0.9900 . ?
C17_29 H17B_29 0.9900 . ?
C17_29 O18_29 1.415(11) . ?
O18_29 Si19_29 1.687(9) . ?
Si19_29 C20_29 1.869(12) . ?
Si19_29 C21_29 1.863(11) . ?
Si19_29 C22_29 1.870(12) . ?
C20_29 H20A_29 0.9800 . ?
C20_29 H20B_29 0.9800 . ?
C20_29 H20C_29 0.9800 . ?
C21_29 H21A_29 0.9800 . ?
C21_29 H21B_29 0.9800 . ?
C21_29 H21C_29 0.9800 . ?
C22_29 C23_29 1.520(13) . ?
C22_29 C24_29 1.547(13) . ?
C22_29 C25_29 1.549(13) . ?
C23_29 H23A_29 0.9800 . ?
C23_29 H23B_29 0.9800 . ?
C23_29 H23C_29 0.9800 . ?
C24_29 H24A_29 0.9800 . ?
C24_29 H24B_29 0.9800 . ?
C24_29 H24C_29 0.9800 . ?
C25_29 H25A_29 0.9800 . ?
C25_29 H25B_29 0.9800 . ?
C25_29 H25C_29 0.9800 . ?
O26_29 Si27_29 1.667(8) . ?
Si27_29 C28_29 1.865(12) . ?
Si27_29 C29_29 1.854(12) . ?
Si27_29 C30_29 1.874(10) . ?
C28_29 H28A_29 0.9800 . ?
C28_29 H28B_29 0.9800 . ?
C28_29 H28C_29 0.9800 . ?
C29_29 H29A_29 0.9800 . ?
C29_29 H29B_29 0.9800 . ?
C29_29 H29C_29 0.9800 . ?
C30_29 C31_29 1.512(13) . ?
C30_29 C32_29 1.541(13) . ?
C30_29 C33_29 1.536(13) . ?
C31_29 H31A_29 0.9800 . ?
C31_29 H31B_29 0.9800 . ?
C31_29 H31C_29 0.9800 . ?
C32_29 H32A_29 0.9800 . ?
C32_29 H32B_29 0.9800 . ?
C32_29 H32C_29 0.9800 . ?
C33_29 H33A_29 0.9800 . ?
C33_29 H33B_29 0.9800 . ?
C33_29 H33C_29 0.9800 . ?
O1_30 C4_30 1.244(12) . ?
N2_30 H2A_30 0.8800 . ?
N2_30 H2B_30 0.8800 . ?
N2_30 C6_30 1.342(16) . ?
N3_30 C4_30 1.353(13) . ?
N3_30 C11_30 1.336(14) . ?
C4_30 N5_30 1.380(14) . ?
N5_30 H5_30 0.8800 . ?
N5_30 C6_30 1.363(14) . ?
C6_30 C7_30 1.385(16) . ?
C7_30 N8_30 1.392(15) . ?
C7_30 C11_30 1.318(17) . ?
N8_30 C9_30 1.272(19) . ?
C9_30 H9_30 0.9500 . ?
C9_30 N10_30 1.366(17) . ?
N10_30 C11_30 1.413(13) . ?
N10_30 C12_30 1.438(11) . ?
C12_30 H12_30 1.0000 . ?
C12_30 O13_30 1.413(11) . ?
C12_30 C16_30 1.527(11) . ?
O13_30 C14_30 1.435(10) . ?
C14_30 H14_30 1.0000 . ?
C14_30 C15_30 1.528(11) . ?
C14_30 C17_30 1.502(12) . ?
C15_30 H15_30 1.0000 . ?
C15_30 H15A_30 1.0000 . ?
C15_30 C16_30 1.530(12) . ?
C15_30 O26_30^a 1.391(11) . ?
C15_30 O26_30^b 1.449(13) . ?
C16_30 H16A_30 0.9900 . ?
C16_30 H16B_30 0.9900 . ?
C17_30 H17A_30 0.9900 . ?
C17_30 H17B_30 0.9900 . ?
C17_30 O18_30 1.418(12) . ?
O18_30 Si19_30 1.638(10) . ?
Si19_30 C20_30 1.879(11) . ?
Si19_30 C21_30 1.855(12) . ?
Si19_30 C22_30 1.875(11) . ?
C20_30 H20A_30 0.9800 . ?
C20_30 H20B_30 0.9800 . ?
C20_30 H20C_30 0.9800 . ?
C21_30 H21A_30 0.9800 . ?
C21_30 H21B_30 0.9800 . ?
C21_30 H21C_30 0.9800 . ?
C22_30 C23_30 1.540(13) . ?
C22_30 C24_30 1.525(13) . ?
C22_30 C25_30 1.531(13) . ?
C23_30 H23A_30 0.9800 . ?
C23_30 H23B_30 0.9800 . ?
C23_30 H23C_30 0.9800 . ?
C24_30 H24A_30 0.9800 . ?
C24_30 H24B_30 0.9800 . ?
C24_30 H24C_30 0.9800 . ?
C25_30 H25A_30 0.9800 . ?
C25_30 H25B_30 0.9800 . ?
C25_30 H25C_30 0.9800 . ?
O26_30^a Si27_30^a 1.658(10) . ?
Si27_30^a C28_30^a 1.856(12) . ?
Si27_30^a C29_30^a 1.865(12) . ?
Si27_30^a C30_30^a 1.880(11) . ?
C28_30^a H28A_30 0.9800 . ?
C28_30^a H28B_30 0.9800 . ?
C28_30^a H28C_30 0.9800 . ?
C29_30^a H29A_30 0.9800 . ?
C29_30^a H29B_30 0.9800 . ?
C29_30^a H29C_30 0.9800 . ?
C30_30^a C31_30^a 1.523(13) . ?
C30_30^a C32_30^a 1.539(13) . ?
C30_30^a C33_30^a 1.533(13) . ?
C31_30^a H31A_30 0.9800 . ?
C31_30^a H31B_30 0.9800 . ?
C31_30^a H31C_30 0.9800 . ?
C32_30^a H32A_30 0.9800 . ?
C32_30^a H32B_30 0.9800 . ?
C32_30^a H32C_30 0.9800 . ?
C33_30^a H33A_30 0.9800 . ?
C33_30^a H33B_30 0.9800 . ?
C33_30^a H33C_30 0.9800 . ?
O26_30^b Si27_30^b 1.674(12) . ?
Si27_30^b C28_30^b 1.860(13) . ?
Si27_30^b C29_30^b 1.850(13) . ?
Si27_30^b C30_30^b 1.881(13) . ?
C28_30^b H28D_30 0.9800 . ?
C28_30^b H28E_30 0.9800 . ?
C28_30^b H28F_30 0.9800 . ?
C29_30^b H29D_30 0.9800 . ?
C29_30^b H29E_30 0.9800 . ?
C29_30^b H29F_30 0.9800 . ?
C30_30^b C31_30^b 1.544(14) . ?
C30_30^b C32_30^b 1.542(14) . ?
C30_30^b C33_30^b 1.524(13) . ?
C31_30^b H31D_30 0.9800 . ?
C31_30^b H31E_30 0.9800 . ?
C31_30^b H31F_30 0.9800 . ?
C32_30^b H32D_30 0.9800 . ?
C32_30^b H32E_30 0.9800 . ?
C32_30^b H32F_30 0.9800 . ?
C33_30^b H33D_30 0.9800 . ?
C33_30^b H33E_30 0.9800 . ?
C33_30^b H33F_30 0.9800 . ?
B1_41 C2_41 1.647(11) . ?
B1_41 C16_41 1.625(11) . ?
B1_41 C30_41 1.637(11) . ?
B1_41 C44_41 1.656(12) . ?
C2_41 C3_41 1.402(12) . ?
C2_41 C7_41 1.401(12) . ?
C3_41 H3_41 0.9500 . ?
C3_41 C4_41 1.374(13) . ?
C4_41 C5_41 1.389(13) . ?
C4_41 C8_41 1.494(12) . ?
C5_41 H5_41 0.9500 . ?
C5_41 C6_41 1.368(13) . ?
C6_41 C7_41 1.401(12) . ?
C6_41 C12_41 1.492(12) . ?
C7_41 H7_41 0.9500 . ?
C8_41 F9_41 1.339(14) . ?
C8_41 F10_41 1.335(14) . ?
C8_41 F11_41 1.327(13) . ?
C12_41 F13_41 1.354(13) . ?
C12_41 F14_41 1.352(12) . ?
C12_41 F15_41 1.333(13) . ?
C16_41 C17_41 1.395(12) . ?
C16_41 C21_41 1.398(12) . ?
C17_41 H17_41 0.9500 . ?
C17_41 C18_41 1.383(12) . ?
C18_41 C19_41 1.383(12) . ?
C18_41 C22_41 1.487(12) . ?
C19_41 H19_41 0.9500 . ?
C19_41 C20_41 1.383(12) . ?
C20_41 C21_41 1.377(12) . ?
C20_41 C26_41 1.499(12) . ?
C21_41 H21_41 0.9500 . ?
C22_41 F23_41 1.316(13) . ?
C22_41 F24_41 1.344(13) . ?
C22_41 F25_41 1.331(13) . ?
C26_41 F27_41 1.336(13) . ?
C26_41 F28_41 1.346(14) . ?
C26_41 F29_41 1.333(13) . ?
C30_41 C31_41 1.394(12) . ?
C30_41 C35_41 1.418(12) . ?
C31_41 H31_41 0.9500 . ?
C31_41 C32_41 1.394(12) . ?
C32_41 C33_41 1.390(12) . ?
C32_41 C36_41 1.494(12) . ?
C33_41 H33_41 0.9500 . ?
C33_41 C34_41 1.391(12) . ?
C34_41 C35_41 1.396(12) . ?
C34_41 C40_41 1.498(12) . ?
C35_41 H35_41 0.9500 . ?
C36_41 F37_41 1.327(13) . ?
C36_41 F38_41 1.326(13) . ?
C36_41 F39_41 1.341(13) . ?
C40_41 F41_41 1.330(13) . ?
C40_41 F42_41 1.344(13) . ?
C40_41 F43_41 1.323(13) . ?
C44_41 C45_41 1.401(12) . ?
C44_41 C49_41 1.391(12) . ?
C45_41 H45_41 0.9500 . ?
C45_41 C46_41 1.373(12) . ?
C46_41 C47_41 1.391(12) . ?
C46_41 C50_41 1.489(12) . ?
C47_41 H47_41 0.9500 . ?
C47_41 C48_41 1.385(13) . ?
C48_41 C49_41 1.395(13) . ?
C48_41 C54_41 1.491(12) . ?
C49_41 H49_41 0.9500 . ?
C50_41 F51_41 1.338(13) . ?
C50_41 F52_41 1.330(13) . ?
C50_41 F53_41 1.338(13) . ?
C54_41 F55_41 1.324(13) . ?
C54_41 F56_41 1.325(13) . ?
C54_41 F57_41 1.331(13) . ?
B1_42 C2_42 1.636(11) . ?
B1_42 C16_42 1.643(11) . ?
B1_42 C30_42 1.626(11) . ?
B1_42 C44_42 1.640(11) . ?
C2_42 C3_42 1.401(11) . ?
C2_42 C7_42 1.411(11) . ?
C3_42 H3_42 0.9500 . ?
C3_42 C4_42 1.387(11) . ?
C4_42 C5_42 1.378(11) . ?
C4_42 C8_42 1.495(11) . ?
C5_42 H5_42 0.9500 . ?
C5_42 C6_42 1.372(11) . ?
C6_42 C7_42 1.376(11) . ?
C6_42 C12_42 1.488(11) . ?
C7_42 H7_42 0.9500 . ?
C8_42 F9_42 1.332(12) . ?
C8_42 F10_42 1.330(12) . ?
C8_42 F11_42 1.318(12) . ?
C12_42 F13_42 1.320(12) . ?
C12_42 F14_42 1.335(12) . ?
C12_42 F15_42 1.337(12) . ?
C16_42 C17_42 1.393(11) . ?
C16_42 C21_42 1.395(11) . ?
C17_42 H17_42 0.9500 . ?
C17_42 C18_42 1.378(11) . ?
C18_42 C19_42 1.376(11) . ?
C18_42 C22_42 1.491(11) . ?
C19_42 H19_42 0.9500 . ?
C19_42 C20_42 1.378(12) . ?
C20_42 C21_42 1.396(12) . ?
C20_42 C26_42 1.487(12) . ?
C21_42 H21_42 0.9500 . ?
C22_42 F23_42 1.325(11) . ?
C22_42 F24_42 1.351(12) . ?
C22_42 F25_42 1.342(12) . ?
C26_42 F27_42 1.337(13) . ?
C26_42 F28_42 1.332(13) . ?
C26_42 F29_42 1.324(13) . ?
C30_42 C31_42 1.418(11) . ?
C30_42 C35_42 1.405(11) . ?
C31_42 H31_42 0.9500 . ?
C31_42 C32_42 1.384(11) . ?
C32_42 C33_42 1.388(12) . ?
C32_42 C36_42 1.496(11) . ?
C33_42 H33_42 0.9500 . ?
C33_42 C34_42 1.390(12) . ?
C34_42 C35_42 1.374(12) . ?
C34_42 C40_42 1.484(12) . ?
C35_42 H35_42 0.9500 . ?
C36_42 F37_42 1.331(12) . ?
C36_42 F38_42 1.319(12) . ?
C36_42 F39_42 1.335(12) . ?
C40_42 F41_42 1.320(13) . ?
C40_42 F42_42 1.317(13) . ?
C40_42 F43_42 1.350(13) . ?
C44_42 C45_42 1.402(12) . ?
C44_42 C49_42 1.382(12) . ?
C45_42 H45_42 0.9500 . ?
C45_42 C46_42 1.380(12) . ?
C46_42 C47_42 1.374(12) . ?
C46_42 C50_42 1.491(12) . ?
C47_42 H47_42 0.9500 . ?
C47_42 C48_42 1.383(12) . ?
C48_42 C49_42 1.370(11) . ?
C48_42 C54_42 1.487(12) . ?
C49_42 H49_42 0.9500 . ?
C50_42 F51_42 1.322(12) . ?
C50_42 F52_42 1.337(12) . ?
C50_42 F53_42 1.344(13) . ?
C54_42 F55_42 1.313(12) . ?
C54_42 F56_42 1.318(13) . ?
C54_42 F57_42 1.333(13) . ?
B1_43 C2_43 1.651(12) . ?
B1_43 C16_43 1.640(12) . ?
B1_43 C30_43 1.633(12) . ?
B1_43 C44_43 1.657(12) . ?
C2_43 C3_43 1.395(13) . ?
C2_43 C7_43 1.411(13) . ?
C3_43 H3_43 0.9500 . ?
C3_43 C4_43 1.395(13) . ?
C4_43 C5_43 1.387(13) . ?
C4_43 C8_43 1.498(12) . ?
C5_43 H5_43 0.9500 . ?
C5_43 C6_43 1.397(13) . ?
C6_43 C7_43 1.397(13) . ?
C6_43 C12_43 1.492(12) . ?
C7_43 H7_43 0.9500 . ?
C8_43 F9_43 1.330(13) . ?
C8_43 F10_43 1.318(14) . ?
C8_43 F11_43 1.347(14) . ?
C12_43 F13_43 1.347(14) . ?
C12_43 F14_43 1.341(14) . ?
C12_43 F15_43 1.352(14) . ?
C16_43 C17_43 1.405(13) . ?
C16_43 C21_43 1.401(13) . ?
C17_43 H17_43 0.9500 . ?
C17_43 C18_43 1.403(13) . ?
C18_43 C19_43 1.393(13) . ?
C18_43 C22_43 1.500(13) . ?
C19_43 H19_43 0.9500 . ?
C19_43 C20_43 1.391(13) . ?
C20_43 C21_43 1.387(13) . ?
C20_43 C26_43 1.498(12) . ?
C21_43 H21_43 0.9500 . ?
C22_43 F23_43 1.343(14) . ?
C22_43 F24_43 1.347(14) . ?
C22_43 F25_43 1.336(14) . ?
C26_43 F27_43 1.342(14) . ?
C26_43 F28_43 1.351(14) . ?
C26_43 F29_43 1.325(14) . ?
C30_43 C31_43 1.408(13) . ?
C30_43 C35_43 1.398(13) . ?
C31_43 H31_43 0.9500 . ?
C31_43 C32_43 1.385(13) . ?
C32_43 C33_43 1.395(13) . ?
C32_43 C36_43 1.490(12) . ?
C33_43 H33_43 0.9500 . ?
C33_43 C34_43 1.380(13) . ?
C34_43 C35_43 1.391(13) . ?
C34_43 C40_43 1.488(12) . ?
C35_43 H35_43 0.9500 . ?
C36_43 F37_43 1.328(13) . ?
C36_43 F38_43 1.328(13) . ?
C36_43 F39_43 1.331(13) . ?
C40_43 F41_43 1.316(13) . ?
C40_43 F42_43 1.351(13) . ?
C40_43 F43_43 1.343(13) . ?
C44_43 C45_43 1.403(13) . ?
C44_43 C49_43 1.414(13) . ?
C45_43 H45_43 0.9500 . ?
C45_43 C46_43 1.381(13) . ?
C46_43 C47_43 1.396(13) . ?
C46_43 C50_43 1.481(13) . ?
C47_43 H47_43 0.9500 . ?
C47_43 C48_43 1.383(13) . ?
C48_43 C49_43 1.391(13) . ?
C48_43 C54_43 1.493(13) . ?
C49_43 H49_43 0.9500 . ?
C50_43 F51_43 1.343(14) . ?
C50_43 F52_43 1.328(14) . ?
C50_43 F53_43 1.335(14) . ?
C54_43 F55_43 1.299(14) . ?
C54_43 F56_43 1.323(14) . ?
C54_43 F57_43 1.339(14) . ?
N_51 C1_51 1.144(6) . ?
C1_51 C2_51 1.453(6) . ?
N_52 C1_52 1.143(6) . ?
C1_52 C2_52 1.459(6) . ?
N_54 C1_54 1.145(6) . ?
C1_54 C2_54 1.456(6) . ?
N_55 C1_55 1.162(7) . ?
C1_55 C2_55 1.461(7) . ?
N_56 C1_56 1.153(7) . ?
C1_56 C2_56 1.465(7) . ?
N_57 C1_57 1.149(7) . ?
C1_57 C2_57 1.457(7) . ?
N_58 C1_58 1.144(7) . ?
C1_58 C2_58 1.456(6) . ?
N_59 C1_59 1.144(6) . ?
C1_59 C2_59 1.455(6) . ?
N_60 C1_60 1.149(7) . ?
C1_60 C2_60 1.457(7) . ?
N_61 C1_61 1.150(7) . ?
C1_61 C2_61 1.458(7) . ?
N_62 C1_62 1.145(6) . ?
C1_62 C2_62 1.453(6) . ?
N_63 C1_63 1.147(7) . ?
C1_63 C2_63 1.456(7) . ?

loop_
_geom_torsion_atom_site_label_1
_geom_torsion_atom_site_label_2
_geom_torsion_atom_site_label_3
_geom_torsion_atom_site_label_4
_geom_torsion
_geom_torsion_site_symmetry_1
_geom_torsion_site_symmetry_2
_geom_torsion_site_symmetry_3
_geom_torsion_site_symmetry_4
_geom_torsion_publ_flag
Cs1_1 O1_21 C4_21 N3_21 -128.3(8) . . . . ?
Cs1_1 O1_21 C4_21 N5_21 50.3(11) . . . . ?
Cs1_1 O1_22 C4_22 N3_22 -133.8(7) . . . . ?
Cs1_1 O1_22 C4_22 N5_22 42.2(13) . . . . ?
Cs1_1 O1_23 C4_23 N3_23 -135.1(9) . . . . ?
Cs1_1 O1_23 C4_23 N5_23 45.2(13) . . . . ?
Cs1_1 O1_24 C4_24 N3_24 -125.4(9) . . . . ?
Cs1_1 O1_24 C4_24 N5_24 51.5(10) . . . . ?
Cs1_1 O1_25 C4_25 N3_25 -124.9(9) . . . . ?
Cs1_1 O1_25 C4_25 N5_25 52.8(11) . . . . ?
Cs1_1 O1_26 C4_26 N3_26 -167.8(7) . . . . ?
Cs1_1 O1_26 C4_26 N5_26 13.3(16) . . . . ?
Cs1_1 O1_27 C4_27 N3_27 -159.2(7) . . . . ?
Cs1_1 O1_27 C4_27 N5_27 22.1(16) . . . . ?
Cs1_1 O1_28 C4_28 N3_28 -154.4(7) . . . . ?
Cs1_1 O1_28 C4_28 N5_28 24.1(14) . . . . ?
Cs1_1 O1_29 C4_29 N3_29 -149.0(8) . . . . ?
Cs1_1 O1_29 C4_29 N5_29 32.9(17) . . . . ?
Cs1_1 O1_30 C4_30 N3_30 -157.4(8) . . . . ?
Cs1_1 O1_30 C4_30 N5_30 23.0(18) . . . . ?
Cs2_2 O1_16 C4_16 N3_16 139.4(7) . . . . ?
Cs2_2 O1_16 C4_16 N5_16 -42.6(11) . . . . ?
Cs2_2 O1_17 C4_17 N3_17 138.5(9) . . . . ?
Cs2_2 O1_17 C4_17 N5_17 -39.3(15) . . . . ?
Cs2_2 O1_18 C4_18 N3_18 133.8(9) . . . . ?
Cs2_2 O1_18 C4_18 N5_18 -45.5(15) . . . . ?
Cs2_2 O1_19 C4_19 N3_19 125.5(9) . . . . ?
Cs2_2 O1_19 C4_19 N5_19 -56.7(12) . . . . ?
Cs2_2 O1_20 C4_20 N3_20 132.7(8) . . . . ?
Cs2_2 O1_20 C4_20 N5_20 -46.2(12) . . . . ?
Cs2_2 O1_21 C4_21 N3_21 143.2(7) . . . . ?
Cs2_2 O1_21 C4_21 N5_21 -38.2(11) . . . . ?
Cs2_2 O1_22 C4_22 N3_22 137.3(7) . . . . ?
Cs2_2 O1_22 C4_22 N5_22 -46.8(11) . . . . ?
Cs2_2 O1_23 C4_23 N3_23 131.3(9) . . . . ?
Cs2_2 O1_23 C4_23 N5_23 -48.4(14) . . . . ?
Cs2_2 O1_24 C4_24 N3_24 146.3(8) . . . . ?
Cs2_2 O1_24 C4_24 N5_24 -36.8(16) . . . . ?
Cs2_2 O1_25 C4_25 N3_25 147.1(8) . . . . ?
Cs2_2 O1_25 C4_25 N5_25 -35.2(14) . . . . ?
Cs3_3 O1_11 C4_11 N3_11 -148.5(7) . . . . ?
Cs3_3 O1_11 C4_11 N5_11 33.9(13) . . . . ?
Cs3_3 O1_12 C4_12 N3_12 -147.7(8) . . . . ?
Cs3_3 O1_12 C4_12 N5_12 31.3(15) . . . . ?
Cs3_3 O1_13 C4_13 N3_13 -149.1(8) . . . . ?
Cs3_3 O1_13 C4_13 N5_13 31.8(15) . . . . ?
Cs3_3 O1_14 C4_14 N3_14 -144.2(8) . . . . ?
Cs3_3 O1_14 C4_14 N5_14 38.7(15) . . . . ?
Cs3_3 O1_15 C4_15 N3_15 -143.8(7) . . . . ?
Cs3_3 O1_15 C4_15 N5_15 35.7(13) . . . . ?
Cs3_3 O1_16 C4_16 N3_16 -130.0(8) . . . . ?
Cs3_3 O1_16 C4_16 N5_16 48.0(11) . . . . ?
Cs3_3 O1_17 C4_17 N3_17 -132.3(9) . . . . ?
Cs3_3 O1_17 C4_17 N5_17 49.9(13) . . . . ?
Cs3_3 O1_18 C4_18 N3_18 -131.7(9) . . . . ?
Cs3_3 O1_18 C4_18 N5_18 49.0(14) . . . . ?
Cs3_3 O1_19 C4_19 N3_19 -136.7(9) . . . . ?
Cs3_3 O1_19 C4_19 N5_19 41.1(14) . . . . ?
Cs3_3 O1_20 C4_20 N3_20 -133.0(8) . . . . ?
Cs3_3 O1_20 C4_20 N5_20 48.0(12) . . . . ?
Cs3_3 N_55 C1_55 C2_55 -161(10) . . . . ?
O1_11 C4_11 N5_11 C6_11 175.8(9) . . . . ?
N2_11 C6_11 C7_11 N8_11 -0.5(17) . . . . ?
N2_11 C6_11 C7_11 C11_11 -179.5(9) . . . . ?
N3_11 C4_11 N5_11 C6_11 -1.9(14) . . . . ?
C4_11 N3_11 C11_11 C7_11 -0.3(13) . . . . ?
C4_11 N3_11 C11_11 N10_11 -179.3(8) . . . . ?
C4_11 N5_11 C6_11 N2_11 -179.3(9) . . . . ?
C4_11 N5_11 C6_11 C7_11 0.9(13) . . . . ?
N5_11 C6_11 C7_11 N8_11 179.3(10) . . . . ?
N5_11 C6_11 C7_11 C11_11 0.3(13) . . . . ?
C6_11 C7_11 N8_11 C9_11 -177.7(11) . . . . ?
C6_11 C7_11 C11_11 N3_11 -0.6(15) . . . . ?
C6_11 C7_11 C11_11 N10_11 178.5(8) . . . . ?
C7_11 N8_11 C9_11 N10_11 -1.5(12) . . . . ?
N8_11 C7_11 C11_11 N3_11 -179.8(9) . . . . ?
N8_11 C7_11 C11_11 N10_11 -0.6(11) . . . . ?
N8_11 C9_11 N10_11 C11_11 1.2(12) . . . . ?
N8_11 C9_11 N10_11 C12_11 179.7(9) . . . . ?
C9_11 N10_11 C11_11 N3_11 178.9(9) . . . . ?
C9_11 N10_11 C11_11 C7_11 -0.3(10) . . . . ?
C9_11 N10_11 C12_11 O13_11 116.5(10) . . . . ?
C9_11 N10_11 C12_11 C16_11 0.6(13) . . . . ?
N10_11 C12_11 O13_11 C14_11 -92.2(8) . . . . ?
N10_11 C12_11 C16_11 C15_11 82.1(9) . . . . ?
C11_11 N3_11 C4_11 O1_11 -176.1(9) . . . . ?
C11_11 N3_11 C4_11 N5_11 1.5(11) . . . . ?
C11_11 C7_11 N8_11 C9_11 1.3(12) . . . . ?
C11_11 N10_11 C12_11 O13_11 -65.3(10) . . . . ?
C11_11 N10_11 C12_11 C16_11 178.8(8) . . . . ?
C12_11 N10_11 C11_11 N3_11 0.3(13) . . . . ?
C12_11 N10_11 C11_11 C7_11 -178.9(8) . . . . ?
C12_11 O13_11 C14_11 C15_11 -8.7(10) . . . . ?
C12_11 O13_11 C14_11 C17_11 113.7(9) . . . . ?
O13_11 C12_11 C16_11 C15_11 -35.7(9) . . . . ?
O13_11 C14_11 C15_11 C16_11 -14.3(11) . . . . ?
O13_11 C14_11 C15_11 O26_11 -136.4(9) . . . . ?
O13_11 C14_11 C17_11 O18_11 68.3(14) . . . . ?
C14_11 C15_11 C16_11 C12_11 29.7(10) . . . . ?
C14_11 C15_11 O26_11 Si27_11^a -133.0(9) . . . . ?
C14_11 C15_11 O26_11 Si27_11^b -166.3(11) . . . . ?
C14_11 C17_11 O18_11 Si19_11 -171.8(10) . . . . ?
C15_11 C14_11 C17_11 O18_11 -172.5(10) . . . . ?
C15_11 O26_11 Si27_11^a C28_11^a 59.1(16) . . . . ?
C15_11 O26_11 Si27_11^a C29_11^a -67.8(17) . . . . ?
C15_11 O26_11 Si27_11^a C30_11^a 175.8(11) . . . . ?
C15_11 O26_11 Si27_11^b C28_11^b 0(2) . . . . ?
C15_11 O26_11 Si27_11^b C29_11^b -120(2) . . . . ?
C15_11 O26_11 Si27_11^b C30_11^b 120.8(16) . . . . ?
C16_11 C12_11 O13_11 C14_11 28.3(9) . . . . ?
C16_11 C15_11 O26_11 Si27_11^a 111.4(11) . . . . ?
C16_11 C15_11 O26_11 Si27_11^b 78.0(15) . . . . ?
C17_11 C14_11 C15_11 C16_11 -136.0(10) . . . . ?
C17_11 C14_11 C15_11 O26_11 101.8(11) . . . . ?
C17_11 O18_11 Si19_11 C20_11 -138.1(15) . . . . ?
C17_11 O18_11 Si19_11 C21_11 -20.0(17) . . . . ?
C17_11 O18_11 Si19_11 C22_11 102.5(14) . . . . ?
O18_11 Si19_11 C22_11 C23_11 61.7(13) . . . . ?
O18_11 Si19_11 C22_11 C24_11 179.7(14) . . . . ?
O18_11 Si19_11 C22_11 C25_11 -59.0(14) . . . . ?
C20_11 Si19_11 C22_11 C23_11 -55.1(14) . . . . ?
C20_11 Si19_11 C22_11 C24_11 62.9(16) . . . . ?
C20_11 Si19_11 C22_11 C25_11 -175.9(14) . . . . ?
C21_11 Si19_11 C22_11 C23_11 -178.9(13) . . . . ?
C21_11 Si19_11 C22_11 C24_11 -60.8(16) . . . . ?
C21_11 Si19_11 C22_11 C25_11 60.4(15) . . . . ?
O26_11 C15_11 C16_11 C12_11 148.4(8) . . . . ?
O26_11 Si27_11^a C30_11^a C31_11^a -44.6(18) . . . . ?
O26_11 Si27_11^a C30_11^a C32_11^a 75.6(16) . . . . ?
O26_11 Si27_11^a C30_11^a C33_11^a -167.3(16) . . . . ?
O26_11 Si27_11^b C30_11^b C31_11^b -31(2) . . . . ?
O26_11 Si27_11^b C30_11^b C32_11^b 88(2) . . . . ?
O26_11 Si27_11^b C30_11^b C33_11^b -156(2) . . . . ?
C28_11^a Si27_11^a C30_11^a C31_11^a 76(2) . . . . ?
C28_11^a Si27_11^a C30_11^a C32_11^a -164.1(18) . . . . ?
C28_11^a Si27_11^a C30_11^a C33_11^a -47(2) . . . . ?
C29_11^a Si27_11^a C30_11^a C31_11^a -160(2) . . . . ?
C29_11^a Si27_11^a C30_11^a C32_11^a -40(2) . . . . ?
C29_11^a Si27_11^a C30_11^a C33_11^a 77(2) . . . . ?
C28_11^b Si27_11^b C30_11^b C31_11^b 88(3) . . . . ?
C28_11^b Si27_11^b C30_11^b C32_11^b -153(3) . . . . ?
C28_11^b Si27_11^b C30_11^b C33_11^b -37(3) . . . . ?
C29_11^b Si27_11^b C30_11^b C31_11^b -152(3) . . . . ?
C29_11^b Si27_11^b C30_11^b C32_11^b -33(3) . . . . ?
C29_11^b Si27_11^b C30_11^b C33_11^b 82(3) . . . . ?
O1_12 C4_12 N5_12 C6_12 175.0(11) . . . . ?
N2_12 C6_12 C7_12 N8_12 1(2) . . . . ?
N2_12 C6_12 C7_12 C11_12 -174.2(12) . . . . ?
N3_12 C4_12 N5_12 C6_12 -6.0(17) . . . . ?
C4_12 N3_12 C11_12 C7_12 3.8(17) . . . . ?
C4_12 N3_12 C11_12 N10_12 -176.8(11) . . . . ?
C4_12 N5_12 C6_12 N2_12 179.1(11) . . . . ?
C4_12 N5_12 C6_12 C7_12 6.2(17) . . . . ?
N5_12 C6_12 C7_12 N8_12 173.1(13) . . . . ?
N5_12 C6_12 C7_12 C11_12 -1.8(17) . . . . ?
C6_12 C7_12 N8_12 C9_12 -177.2(14) . . . . ?
C6_12 C7_12 C11_12 N3_12 -3.3(19) . . . . ?
C6_12 C7_12 C11_12 N10_12 177.2(11) . . . . ?
C7_12 N8_12 C9_12 N10_12 2.2(16) . . . . ?
N8_12 C7_12 C11_12 N3_12 -179.2(12) . . . . ?
N8_12 C7_12 C11_12 N10_12 1.3(14) . . . . ?
N8_12 C9_12 N10_12 C11_12 -1.5(16) . . . . ?
N8_12 C9_12 N10_12 C12_12 179.5(11) . . . . ?
C9_12 N10_12 C11_12 N3_12 -179.5(11) . . . . ?
C9_12 N10_12 C11_12 C7_12 0.0(13) . . . . ?
C9_12 N10_12 C12_12 O13_12 110.3(12) . . . . ?
C9_12 N10_12 C12_12 C16_12 -7.2(16) . . . . ?
N10_12 C12_12 O13_12 C14_12 -98.3(9) . . . . ?
N10_12 C12_12 C16_12 C15_12 83.5(10) . . . . ?
C11_12 N3_12 C4_12 O1_12 179.7(10) . . . . ?
C11_12 N3_12 C4_12 N5_12 0.8(15) . . . . ?
C11_12 C7_12 N8_12 C9_12 -2.1(15) . . . . ?
C11_12 N10_12 C12_12 O13_12 -68.6(12) . . . . ?
C11_12 N10_12 C12_12 C16_12 174.0(9) . . . . ?
C12_12 N10_12 C11_12 N3_12 -0.4(17) . . . . ?
C12_12 N10_12 C11_12 C7_12 179.1(10) . . . . ?
C12_12 O13_12 C14_12 C15_12 0.6(11) . . . . ?
C12_12 O13_12 C14_12 C17_12 126.4(9) . . . . ?
O13_12 C12_12 C16_12 C15_12 -36.0(10) . . . . ?
O13_12 C14_12 C15_12 C16_12 -23.1(10) . . . . ?
O13_12 C14_12 C15_12 O26_12 -144.7(9) . . . . ?
O13_12 C14_12 C17_12 O18_12 -65.0(15) . . . . ?
C14_12 C15_12 C16_12 C12_12 35.1(10) . . . . ?
C14_12 C15_12 O26_12 Si27_12 -168.8(7) . . . . ?
C14_12 C17_12 O18_12 Si19_12 -170.1(10) . . . . ?
C15_12 C14_12 C17_12 O18_12 54.7(16) . . . . ?
C15_12 O26_12 Si27_12 C28_12 -85.2(10) . . . . ?
C15_12 O26_12 Si27_12 C29_12 35.9(11) . . . . ?
C15_12 O26_12 Si27_12 C30_12 155.2(9) . . . . ?
C16_12 C12_12 O13_12 C14_12 22.9(10) . . . . ?
C16_12 C15_12 O26_12 Si27_12 76.8(12) . . . . ?
C17_12 C14_12 C15_12 C16_12 -144.4(10) . . . . ?
C17_12 C14_12 C15_12 O26_12 94.1(12) . . . . ?
C17_12 O18_12 Si19_12 C20_12 -146.4(16) . . . . ?
C17_12 O18_12 Si19_12 C21_12 -28.1(18) . . . . ?
C17_12 O18_12 Si19_12 C22_12 91.7(15) . . . . ?
O18_12 Si19_12 C22_12 C23_12 68.7(13) . . . . ?
O18_12 Si19_12 C22_12 C24_12 -176.8(14) . . . . ?
O18_12 Si19_12 C22_12 C25_12 -50.6(15) . . . . ?
C20_12 Si19_12 C22_12 C23_12 -50.7(14) . . . . ?
C20_12 Si19_12 C22_12 C24_12 63.9(16) . . . . ?
C20_12 Si19_12 C22_12 C25_12 -169.9(15) . . . . ?
C21_12 Si19_12 C22_12 C23_12 -172.3(14) . . . . ?
C21_12 Si19_12 C22_12 C24_12 -57.7(16) . . . . ?
C21_12 Si19_12 C22_12 C25_12 68.5(16) . . . . ?
O26_12 C15_12 C16_12 C12_12 153.1(9) . . . . ?
O26_12 Si27_12 C30_12 C31_12 54.9(13) . . . . ?
O26_12 Si27_12 C30_12 C32_12 -65.6(11) . . . . ?
O26_12 Si27_12 C30_12 C33_12 178.5(11) . . . . ?
C28_12 Si27_12 C30_12 C31_12 -62.1(13) . . . . ?
C28_12 Si27_12 C30_12 C32_12 177.4(11) . . . . ?
C28_12 Si27_12 C30_12 C33_12 61.4(13) . . . . ?
C29_12 Si27_12 C30_12 C31_12 172.9(12) . . . . ?
C29_12 Si27_12 C30_12 C32_12 52.4(13) . . . . ?
C29_12 Si27_12 C30_12 C33_12 -63.6(13) . . . . ?
O1_13 C4_13 N5_13 C6_13 177.6(10) . . . . ?
N2_13 C6_13 C7_13 N8_13 -1(2) . . . . ?
N2_13 C6_13 C7_13 C11_13 -177.2(12) . . . . ?
N3_13 C4_13 N5_13 C6_13 -1.6(17) . . . . ?
C4_13 N3_13 C11_13 C7_13 0.3(17) . . . . ?
C4_13 N3_13 C11_13 N10_13 179.5(11) . . . . ?
C4_13 N5_13 C6_13 N2_13 179.2(11) . . . . ?
C4_13 N5_13 C6_13 C7_13 -1.1(16) . . . . ?
N5_13 C6_13 C7_13 N8_13 178.8(12) . . . . ?
N5_13 C6_13 C7_13 C11_13 3.0(17) . . . . ?
C6_13 C7_13 N8_13 C9_13 -176.0(15) . . . . ?
C6_13 C7_13 C11_13 N3_13 -3(2) . . . . ?
C6_13 C7_13 C11_13 N10_13 177.7(11) . . . . ?
C7_13 N8_13 C9_13 N10_13 -1.3(18) . . . . ?
N8_13 C7_13 C11_13 N3_13 -179.5(12) . . . . ?
N8_13 C7_13 C11_13 N10_13 1.2(15) . . . . ?
N8_13 C9_13 N10_13 C11_13 2.1(18) . . . . ?
N8_13 C9_13 N10_13 C12_13 176.1(13) . . . . ?
C9_13 N10_13 C11_13 N3_13 178.8(12) . . . . ?
C9_13 N10_13 C11_13 C7_13 -1.8(15) . . . . ?
C9_13 N10_13 C12_13 O13_13 118.8(15) . . . . ?
C9_13 N10_13 C12_13 C16_13 1.4(19) . . . . ?
N10_13 C12_13 O13_13 C14_13 -96.4(10) . . . . ?
N10_13 C12_13 C16_13 C15_13 84.2(12) . . . . ?
C11_13 N3_13 C4_13 O1_13 -177.2(11) . . . . ?
C11_13 N3_13 C4_13 N5_13 1.9(15) . . . . ?
C11_13 C7_13 N8_13 C9_13 0.0(16) . . . . ?
C11_13 N10_13 C12_13 O13_13 -68.4(15) . . . . ?
C11_13 N10_13 C12_13 C16_13 174.2(11) . . . . ?
C12_13 N10_13 C11_13 N3_13 4.5(19) . . . . ?
C12_13 N10_13 C11_13 C7_13 -176.1(11) . . . . ?
C12_13 O13_13 C14_13 C15_13 -4.7(13) . . . . ?
C12_13 O13_13 C14_13 C17_13 122.8(11) . . . . ?
O13_13 C12_13 C16_13 C15_13 -35.3(12) . . . . ?
O13_13 C14_13 C15_13 C16_13 -18.0(13) . . . . ?
O13_13 C14_13 C15_13 O26_13 -137.6(11) . . . . ?
O13_13 C14_13 C17_13 O18_13 -60.4(17) . . . . ?
C14_13 C15_13 C16_13 C12_13 31.4(12) . . . . ?
C14_13 C15_13 O26_13 Si27_13 -132.4(12) . . . . ?
C14_13 C17_13 O18_13 Si19_13 177.4(11) . . . . ?
C15_13 C14_13 C17_13 O18_13 62.1(17) . . . . ?
C15_13 O26_13 Si27_13 C28_13 -65.3(18) . . . . ?
C15_13 O26_13 Si27_13 C29_13 53.3(18) . . . . ?
C15_13 O26_13 Si27_13 C30_13 175.5(14) . . . . ?
C16_13 C12_13 O13_13 C14_13 25.6(12) . . . . ?
C16_13 C15_13 O26_13 Si27_13 113.5(13) . . . . ?
C17_13 C14_13 C15_13 C16_13 -140.9(11) . . . . ?
C17_13 C14_13 C15_13 O26_13 99.5(14) . . . . ?
C17_13 O18_13 Si19_13 C20_13 41.1(18) . . . . ?
C17_13 O18_13 Si19_13 C21_13 161.0(15) . . . . ?
C17_13 O18_13 Si19_13 C22_13 -79.0(16) . . . . ?
O18_13 Si19_13 C22_13 C23_13 66.5(16) . . . . ?
O18_13 Si19_13 C22_13 C24_13 -175.7(12) . . . . ?
O18_13 Si19_13 C22_13 C25_13 -58.8(17) . . . . ?
C20_13 Si19_13 C22_13 C23_13 -53.8(18) . . . . ?
C20_13 Si19_13 C22_13 C24_13 63.9(15) . . . . ?
C20_13 Si19_13 C22_13 C25_13 -179.1(17) . . . . ?
C21_13 Si19_13 C22_13 C23_13 -177.7(16) . . . . ?
C21_13 Si19_13 C22_13 C24_13 -60.0(14) . . . . ?
C21_13 Si19_13 C22_13 C25_13 57.0(18) . . . . ?
O26_13 C15_13 C16_13 C12_13 148.7(10) . . . . ?
O26_13 Si27_13 C30_13 C31_13 56.1(18) . . . . ?
O26_13 Si27_13 C30_13 C32_13 -62.2(19) . . . . ?
O26_13 Si27_13 C30_13 C33_13 178.0(18) . . . . ?
C28_13 Si27_13 C30_13 C31_13 -60(2) . . . . ?
C28_13 Si27_13 C30_13 C32_13 -178(2) . . . . ?
C28_13 Si27_13 C30_13 C33_13 62(2) . . . . ?
C29_13 Si27_13 C30_13 C31_13 179.3(19) . . . . ?
C29_13 Si27_13 C30_13 C32_13 61(2) . . . . ?
C29_13 Si27_13 C30_13 C33_13 -59(2) . . . . ?
O1_14 C4_14 N5_14 C6_14 175.2(10) . . . . ?
N2_14 C6_14 C7_14 N8_14 0(2) . . . . ?
N2_14 C6_14 C7_14 C11_14 179.7(11) . . . . ?
N3_14 C4_14 N5_14 C6_14 -2.0(16) . . . . ?
C4_14 N3_14 C11_14 C7_14 2.3(17) . . . . ?
C4_14 N3_14 C11_14 N10_14 -179.6(10) . . . . ?
C4_14 N5_14 C6_14 N2_14 -177.9(10) . . . . ?
C4_14 N5_14 C6_14 C7_14 2.6(15) . . . . ?
N5_14 C6_14 C7_14 N8_14 179.1(11) . . . . ?
N5_14 C6_14 C7_14 C11_14 -1.0(15) . . . . ?
C6_14 C7_14 N8_14 C9_14 178.6(12) . . . . ?
C6_14 C7_14 C11_14 N3_14 -1.6(18) . . . . ?
C6_14 C7_14 C11_14 N10_14 -180.0(10) . . . . ?
C7_14 N8_14 C9_14 N10_14 2.2(14) . . . . ?
N8_14 C7_14 C11_14 N3_14 178.4(11) . . . . ?
N8_14 C7_14 C11_14 N10_14 0.0(13) . . . . ?
N8_14 C9_14 N10_14 C11_14 -2.3(14) . . . . ?
N8_14 C9_14 N10_14 C12_14 177.2(11) . . . . ?
C9_14 N10_14 C11_14 N3_14 -177.2(11) . . . . ?
C9_14 N10_14 C11_14 C7_14 1.3(12) . . . . ?
C9_14 N10_14 C12_14 O13_14 123.9(11) . . . . ?
C9_14 N10_14 C12_14 C16_14 5.8(15) . . . . ?
N10_14 C12_14 O13_14 C14_14 -107.3(10) . . . . ?
N10_14 C12_14 C16_14 C15_14 87.2(11) . . . . ?
C11_14 N3_14 C4_14 O1_14 -177.4(10) . . . . ?
C11_14 N3_14 C4_14 N5_14 -0.5(15) . . . . ?
C11_14 C7_14 N8_14 C9_14 -1.3(14) . . . . ?
C11_14 N10_14 C12_14 O13_14 -56.7(13) . . . . ?
C11_14 N10_14 C12_14 C16_14 -174.8(10) . . . . ?
C12_14 N10_14 C11_14 N3_14 3.3(18) . . . . ?
C12_14 N10_14 C11_14 C7_14 -178.2(10) . . . . ?
C12_14 O13_14 C14_14 C15_14 9.9(12) . . . . ?
C12_14 O13_14 C14_14 C17_14 134.7(10) . . . . ?
O13_14 C12_14 C16_14 C15_14 -34.3(11) . . . . ?
O13_14 C14_14 C15_14 C16_14 -30.6(11) . . . . ?
O13_14 C14_14 C15_14 O26_14^p -153.9(15) . . . . ?
O13_14 C14_14 C15_14 O26_14^b -145.7(11) . . . . ?
O13_14 C14_14 C17_14 O18_14 -68.8(14) . . . . ?
C14_14 C15_14 C16_14 C12_14 38.4(11) . . . . ?
C14_14 C15_14 O26_14^p Si27_14^p -168(2) . . . . ?
C14_14 C15_14 O26_14^b Si27_14^b -115.6(15) . . . . ?
C14_14 C17_14 O18_14 Si19_14 138.1(10) . . . . ?
C15_14 C14_14 C17_14 O18_14 50.9(14) . . . . ?
C15_14 O26_14^p Si27_14^p C28_14^p 177(3) . . . . ?
C15_14 O26_14^p Si27_14^p C29_14^p -68(3) . . . . ?
C15_14 O26_14^p Si27_14^p C30_14^p 60(3) . . . . ?
C15_14 O26_14^b Si27_14^b C28_14^b 50.6(19) . . . . ?
C15_14 O26_14^b Si27_14^b C29_14^b 165.6(16) . . . . ?
C15_14 O26_14^b Si27_14^b C30_14^b -74.8(17) . . . . ?
C16_14 C12_14 O13_14 C14_14 15.7(12) . . . . ?
C16_14 C15_14 O26_14^p Si27_14^p 79(3) . . . . ?
C16_14 C15_14 O26_14^b Si27_14^b 136.0(14) . . . . ?
C17_14 C14_14 C15_14 C16_14 -152.0(10) . . . . ?
C17_14 C14_14 C15_14 O26_14^p 84.7(17) . . . . ?
C17_14 C14_14 C15_14 O26_14^b 92.9(13) . . . . ?
C17_14 O18_14 Si19_14 C20_14 -169.2(12) . . . . ?
C17_14 O18_14 Si19_14 C21_14 -50.6(15) . . . . ?
C17_14 O18_14 Si19_14 C22_14 72.6(14) . . . . ?
O18_14 Si19_14 C22_14 C23_14 63.7(15) . . . . ?
O18_14 Si19_14 C22_14 C24_14 -178.0(14) . . . . ?
O18_14 Si19_14 C22_14 C25_14 -58.9(17) . . . . ?
C20_14 Si19_14 C22_14 C23_14 -50.7(16) . . . . ?
C20_14 Si19_14 C22_14 C24_14 67.6(16) . . . . ?
C20_14 Si19_14 C22_14 C25_14 -173.3(17) . . . . ?
C21_14 Si19_14 C22_14 C23_14 -171.4(15) . . . . ?
C21_14 Si19_14 C22_14 C24_14 -53.1(17) . . . . ?
C21_14 Si19_14 C22_14 C25_14 66.0(18) . . . . ?
O26_14^p C15_14 C16_14 C12_14 156.2(13) . . . . ?
O26_14^p Si27_14^p C30_14^p C31_14^p 47(2) . . . . ?
O26_14^p Si27_14^p C30_14^p C32_14^p -75(2) . . . . ?
O26_14^p Si27_14^p C30_14^p C33_14^p 165(2) . . . . ?
C28_14^p Si27_14^p C30_14^p C31_14^p -65(3) . . . . ?
C28_14^p Si27_14^p C30_14^p C32_14^p 173(3) . . . . ?
C28_14^p Si27_14^p C30_14^p C33_14^p 53(3) . . . . ?
C29_14^p Si27_14^p C30_14^p C31_14^p 172(2) . . . . ?
C29_14^p Si27_14^p C30_14^p C32_14^p 50(3) . . . . ?
C29_14^p Si27_14^p C30_14^p C33_14^p -70(3) . . . . ?
O26_14^b C15_14 C16_14 C12_14 151.3(11) . . . . ?
O26_14^b Si27_14^b C30_14^b C31_14^b 66.3(19) . . . . ?
O26_14^b Si27_14^b C30_14^b C32_14^b -58.3(18) . . . . ?
O26_14^b Si27_14^b C30_14^b C33_14^b -171.2(18) . . . . ?
C28_14^b Si27_14^b C30_14^b C31_14^b -57(2) . . . . ?
C28_14^b Si27_14^b C30_14^b C32_14^b 178.6(18) . . . . ?
C28_14^b Si27_14^b C30_14^b C33_14^b 66(2) . . . . ?
C29_14^b Si27_14^b C30_14^b C31_14^b -179.5(19) . . . . ?
C29_14^b Si27_14^b C30_14^b C32_14^b 55.9(19) . . . . ?
C29_14^b Si27_14^b C30_14^b C33_14^b -57(2) . . . . ?
O1_15 C4_15 N5_15 C6_15 177.8(8) . . . . ?
N2_15 C6_15 C7_15 N8_15 -1.5(17) . . . . ?
N2_15 C6_15 C7_15 C11_15 -178.7(9) . . . . ?
N3_15 C4_15 N5_15 C6_15 -2.8(14) . . . . ?
C4_15 N3_15 C11_15 C7_15 -1.0(15) . . . . ?
C4_15 N3_15 C11_15 N10_15 -177.3(9) . . . . ?
C4_15 N5_15 C6_15 N2_15 -179.9(9) . . . . ?
C4_15 N5_15 C6_15 C7_15 1.7(13) . . . . ?
N5_15 C6_15 C7_15 N8_15 176.9(9) . . . . ?
N5_15 C6_15 C7_15 C11_15 -0.3(12) . . . . ?
C6_15 C7_15 N8_15 C9_15 -176.5(10) . . . . ?
C6_15 C7_15 C11_15 N3_15 0.1(15) . . . . ?
C6_15 C7_15 C11_15 N10_15 177.0(8) . . . . ?
C7_15 N8_15 C9_15 N10_15 -0.6(11) . . . . ?
N8_15 C7_15 C11_15 N3_15 -177.7(9) . . . . ?
N8_15 C7_15 C11_15 N10_15 -0.7(10) . . . . ?
N8_15 C9_15 N10_15 C11_15 0.2(11) . . . . ?
N8_15 C9_15 N10_15 C12_15 177.1(9) . . . . ?
C9_15 N10_15 C11_15 N3_15 177.4(9) . . . . ?
C9_15 N10_15 C11_15 C7_15 0.3(10) . . . . ?
C9_15 N10_15 C12_15 O13_15 112.8(10) . . . . ?
C9_15 N10_15 C12_15 C16_15 -6.8(13) . . . . ?
N10_15 C12_15 O13_15 C14_15 -107.0(8) . . . . ?
N10_15 C12_15 C16_15 C15_15 91.1(9) . . . . ?
C11_15 N3_15 C4_15 O1_15 -178.4(9) . . . . ?
C11_15 N3_15 C4_15 N5_15 2.2(13) . . . . ?
C11_15 C7_15 N8_15 C9_15 0.8(11) . . . . ?
C11_15 N10_15 C12_15 O13_15 -70.9(10) . . . . ?
C11_15 N10_15 C12_15 C16_15 169.6(8) . . . . ?
C12_15 N10_15 C11_15 N3_15 0.3(15) . . . . ?
C12_15 N10_15 C11_15 C7_15 -176.8(8) . . . . ?
C12_15 O13_15 C14_15 C15_15 2.9(10) . . . . ?
C12_15 O13_15 C14_15 C17_15 128.6(8) . . . . ?
O13_15 C12_15 C16_15 C15_15 -29.7(10) . . . . ?
O13_15 C14_15 C15_15 C16_15 -21.1(9) . . . . ?
O13_15 C14_15 C15_15 O26_15 -139.2(7) . . . . ?
O13_15 C14_15 C17_15 O18_15^a -69.9(16) . . . . ?
O13_15 C14_15 C17_15 O18_15^b -77.6(18) . . . . ?
C14_15 C15_15 C16_15 C12_15 30.0(9) . . . . ?
C14_15 C15_15 O26_15 Si27_15 -114.6(9) . . . . ?
C14_15 C17_15 O18_15^a Si19_15^a 179.3(14) . . . . ?
C14_15 C17_15 O18_15^b Si19_15^b 143.1(18) . . . . ?
C15_15 C14_15 C17_15 O18_15^a 51.0(17) . . . . ?
C15_15 C14_15 C17_15 O18_15^b 43.3(18) . . . . ?
C15_15 O26_15 Si27_15 C28_15 -74.9(11) . . . . ?
C15_15 O26_15 Si27_15 C29_15 45.9(12) . . . . ?
C15_15 O26_15 Si27_15 C30_15 164.3(10) . . . . ?
C16_15 C12_15 O13_15 C14_15 17.1(9) . . . . ?
C16_15 C15_15 O26_15 Si27_15 132.5(9) . . . . ?
C17_15 C14_15 C15_15 C16_15 -142.8(9) . . . . ?
C17_15 C14_15 C15_15 O26_15 99.1(10) . . . . ?
C17_15 O18_15^a Si19_15^a C20_15^a -71(2) . . . . ?
C17_15 O18_15^a Si19_15^a C21_15^a 51(2) . . . . ?
C17_15 O18_15^a Si19_15^a C22_15^a 170.4(18) . . . . ?
C17_15 O18_15^b Si19_15^b C20_15^b -92(3) . . . . ?
C17_15 O18_15^b Si19_15^b C21_15^b 31(3) . . . . ?
C17_15 O18_15^b Si19_15^b C22_15^b 149(2) . . . . ?
O18_15^a Si19_15^a C22_15^a C23_15^a 73.3(16) . . . . ?
O18_15^a Si19_15^a C22_15^a C24_15^a -167.4(19) . . . . ?
O18_15^a Si19_15^a C22_15^a C25_15^a -46.3(18) . . . . ?
C20_15^a Si19_15^a C22_15^a C23_15^a -44.9(18) . . . . ?
C20_15^a Si19_15^a C22_15^a C24_15^a 74(2) . . . . ?
C20_15^a Si19_15^a C22_15^a C25_15^a -164.6(18) . . . . ?
C21_15^a Si19_15^a C22_15^a C23_15^a -169.6(16) . . . . ?
C21_15^a Si19_15^a C22_15^a C24_15^a -50(2) . . . . ?
C21_15^a Si19_15^a C22_15^a C25_15^a 70.7(18) . . . . ?
O18_15^b Si19_15^b C22_15^b C23_15^b 55(2) . . . . ?
O18_15^b Si19_15^b C22_15^b C24_15^b 175(2) . . . . ?
O18_15^b Si19_15^b C22_15^b C25_15^b -66(2) . . . . ?
C20_15^b Si19_15^b C22_15^b C23_15^b -63(2) . . . . ?
C20_15^b Si19_15^b C22_15^b C24_15^b 57(2) . . . . ?
C20_15^b Si19_15^b C22_15^b C25_15^b 177(2) . . . . ?
C21_15^b Si19_15^b C22_15^b C23_15^b 172(2) . . . . ?
C21_15^b Si19_15^b C22_15^b C24_15^b -68(2) . . . . ?
C21_15^b Si19_15^b C22_15^b C25_15^b 51(2) . . . . ?
O26_15 C15_15 C16_15 C12_15 147.8(8) . . . . ?
O26_15 Si27_15 C30_15 C31_15 59.1(13) . . . . ?
O26_15 Si27_15 C30_15 C32_15 -58.3(13) . . . . ?
O26_15 Si27_15 C30_15 C33_15 -178.7(13) . . . . ?
C28_15 Si27_15 C30_15 C31_15 -59.0(13) . . . . ?
C28_15 Si27_15 C30_15 C32_15 -176.4(12) . . . . ?
C28_15 Si27_15 C30_15 C33_15 63.2(15) . . . . ?
C29_15 Si27_15 C30_15 C31_15 177.8(12) . . . . ?
C29_15 Si27_15 C30_15 C32_15 60.4(13) . . . . ?
C29_15 Si27_15 C30_15 C33_15 -60.0(15) . . . . ?
O1_16 C4_16 N5_16 C6_16 -178.1(8) . . . . ?
N2_16 C6_16 C7_16 N8_16 0.1(15) . . . . ?
N2_16 C6_16 C7_16 C11_16 179.6(8) . . . . ?
N3_16 C4_16 N5_16 C6_16 0.0(14) . . . . ?
C4_16 N3_16 C11_16 C7_16 -2.6(13) . . . . ?
C4_16 N3_16 C11_16 N10_16 -179.9(8) . . . . ?
C4_16 N5_16 C6_16 N2_16 179.2(8) . . . . ?
C4_16 N5_16 C6_16 C7_16 0.4(12) . . . . ?
N5_16 C6_16 C7_16 N8_16 178.8(8) . . . . ?
N5_16 C6_16 C7_16 C11_16 -1.7(11) . . . . ?
C6_16 C7_16 N8_16 C9_16 179.2(9) . . . . ?
C6_16 C7_16 C11_16 N3_16 3.1(14) . . . . ?
C6_16 C7_16 C11_16 N10_16 -179.2(7) . . . . ?
C7_16 N8_16 C9_16 N10_16 0.1(10) . . . . ?
N8_16 C7_16 C11_16 N3_16 -177.3(8) . . . . ?
N8_16 C7_16 C11_16 N10_16 0.4(10) . . . . ?
N8_16 C9_16 N10_16 C11_16 0.1(11) . . . . ?
N8_16 C9_16 N10_16 C12_16 -173.0(8) . . . . ?
C9_16 N10_16 C11_16 N3_16 177.5(8) . . . . ?
C9_16 N10_16 C11_16 C7_16 -0.3(9) . . . . ?
C9_16 N10_16 C12_16 O13_16 33.4(12) . . . . ?
C9_16 N10_16 C12_16 C16_16 -85.4(11) . . . . ?
N10_16 C12_16 O13_16 C14_16 -132.7(7) . . . . ?
N10_16 C12_16 C16_16 C15_16 104.7(8) . . . . ?
C11_16 N3_16 C4_16 O1_16 178.9(9) . . . . ?
C11_16 N3_16 C4_16 N5_16 1.0(12) . . . . ?
C11_16 C7_16 N8_16 C9_16 -0.4(10) . . . . ?
C11_16 N10_16 C12_16 O13_16 -138.5(8) . . . . ?
C11_16 N10_16 C12_16 C16_16 102.7(9) . . . . ?
C12_16 N10_16 C11_16 N3_16 -9.0(14) . . . . ?
C12_16 N10_16 C11_16 C7_16 173.2(8) . . . . ?
C12_16 O13_16 C14_16 C15_16 29.4(9) . . . . ?
C12_16 O13_16 C14_16 C17_16 155.1(8) . . . . ?
O13_16 C12_16 C16_16 C15_16 -13.9(9) . . . . ?
O13_16 C14_16 C15_16 C16_16 -36.5(9) . . . . ?
O13_16 C14_16 C15_16 O26_16 -158.2(7) . . . . ?
O13_16 C14_16 C17_16 O18_16^a 72.7(12) . . . . ?
O13_16 C14_16 C17_16 O18_16^b 33(2) . . . . ?
C14_16 C15_16 C16_16 C12_16 30.0(9) . . . . ?
C14_16 C15_16 O26_16 Si27_16 -159.8(7) . . . . ?
C14_16 C17_16 O18_16^a Si19_16^a -146.9(10) . . . . ?
C14_16 C17_16 O18_16^b Si19_16^b 143.0(14) . . . . ?
C15_16 C14_16 C17_16 O18_16^a -168.5(9) . . . . ?
C15_16 C14_16 C17_16 O18_16^b 151.5(16) . . . . ?
C15_16 O26_16 Si27_16 C28_16 -60.4(10) . . . . ?
C15_16 O26_16 Si27_16 C29_16 61.7(12) . . . . ?
C15_16 O26_16 Si27_16 C30_16 -178.3(9) . . . . ?
C16_16 C12_16 O13_16 C14_16 -9.4(9) . . . . ?
C16_16 C15_16 O26_16 Si27_16 87.1(10) . . . . ?
C17_16 C14_16 C15_16 C16_16 -158.0(9) . . . . ?
C17_16 C14_16 C15_16 O26_16 80.3(11) . . . . ?
C17_16 O18_16^a Si19_16^a C20_16^a 24.6(15) . . . . ?
C17_16 O18_16^a Si19_16^a C21_16^a 141.3(13) . . . . ?
C17_16 O18_16^a Si19_16^a C22_16^a -96.1(14) . . . . ?
C17_16 O18_16^b Si19_16^b C20_16^b -53(3) . . . . ?
C17_16 O18_16^b Si19_16^b C21_16^b 68(2) . . . . ?
C17_16 O18_16^b Si19_16^b C22_16^b -170(2) . . . . ?
O18_16^a Si19_16^a C22_16^a C23_16^a 64.1(15) . . . . ?
O18_16^a Si19_16^a C22_16^a C24_16^a -177.1(15) . . . . ?
O18_16^a Si19_16^a C22_16^a C25_16^a -58.0(15) . . . . ?
C20_16^a Si19_16^a C22_16^a C23_16^a -54.2(17) . . . . ?
C20_16^a Si19_16^a C22_16^a C24_16^a 64.5(18) . . . . ?
C20_16^a Si19_16^a C22_16^a C25_16^a -176.4(14) . . . . ?
C21_16^a Si19_16^a C22_16^a C23_16^a -177.9(16) . . . . ?
C21_16^a Si19_16^a C22_16^a C24_16^a -59.2(18) . . . . ?
C21_16^a Si19_16^a C22_16^a C25_16^a 59.9(16) . . . . ?
O18_16^b Si19_16^b C22_16^b C23_16^b 60(2) . . . . ?
O18_16^b Si19_16^b C22_16^b C24_16^b 178(2) . . . . ?
O18_16^b Si19_16^b C22_16^b C25_16^b -57(2) . . . . ?
C20_16^b Si19_16^b C22_16^b C23_16^b -57(2) . . . . ?
C20_16^b Si19_16^b C22_16^b C24_16^b 62(3) . . . . ?
C20_16^b Si19_16^b C22_16^b C25_16^b -173(2) . . . . ?
C21_16^b Si19_16^b C22_16^b C23_16^b 179(2) . . . . ?
C21_16^b Si19_16^b C22_16^b C24_16^b -62(3) . . . . ?
C21_16^b Si19_16^b C22_16^b C25_16^b 63(2) . . . . ?
O26_16 C15_16 C16_16 C12_16 147.2(8) . . . . ?
O26_16 Si27_16 C30_16 C31_16 62.0(11) . . . . ?
O26_16 Si27_16 C30_16 C32_16 -57.6(13) . . . . ?
O26_16 Si27_16 C30_16 C33_16 -176.8(11) . . . . ?
C28_16 Si27_16 C30_16 C31_16 -54.4(13) . . . . ?
C28_16 Si27_16 C30_16 C32_16 -174.0(13) . . . . ?
C28_16 Si27_16 C30_16 C33_16 66.8(13) . . . . ?
C29_16 Si27_16 C30_16 C31_16 180.0(12) . . . . ?
C29_16 Si27_16 C30_16 C32_16 60.4(15) . . . . ?
C29_16 Si27_16 C30_16 C33_16 -58.8(13) . . . . ?
O1_17 C4_17 N5_17 C6_17 -178.5(10) . . . . ?
N2_17 C6_17 C7_17 N8_17 2.4(19) . . . . ?
N2_17 C6_17 C7_17 C11_17 178.6(10) . . . . ?
N3_17 C4_17 N5_17 C6_17 3.7(16) . . . . ?
C4_17 N3_17 C11_17 C7_17 -1.5(18) . . . . ?
C4_17 N3_17 C11_17 N10_17 -178.5(11) . . . . ?
C4_17 N5_17 C6_17 N2_17 178.1(10) . . . . ?
C4_17 N5_17 C6_17 C7_17 -1.3(15) . . . . ?
N5_17 C6_17 C7_17 N8_17 -178.2(11) . . . . ?
N5_17 C6_17 C7_17 C11_17 -2.0(14) . . . . ?
C6_17 C7_17 N8_17 C9_17 176.2(12) . . . . ?
C6_17 C7_17 C11_17 N3_17 3.7(18) . . . . ?
C6_17 C7_17 C11_17 N10_17 -178.9(9) . . . . ?
C7_17 N8_17 C9_17 N10_17 2.2(14) . . . . ?
N8_17 C7_17 C11_17 N3_17 -179.4(12) . . . . ?
N8_17 C7_17 C11_17 N10_17 -1.9(13) . . . . ?
N8_17 C9_17 N10_17 C11_17 -3.5(15) . . . . ?
N8_17 C9_17 N10_17 C12_17 -177.7(11) . . . . ?
C9_17 N10_17 C11_17 N3_17 -179.3(12) . . . . ?
C9_17 N10_17 C11_17 C7_17 3.1(13) . . . . ?
C9_17 N10_17 C12_17 O13_17 32.2(16) . . . . ?
C9_17 N10_17 C12_17 C16_17 -93.6(14) . . . . ?
N10_17 C12_17 O13_17 C14_17 -130.7(10) . . . . ?
N10_17 C12_17 C16_17 C15_17 100.7(11) . . . . ?
C11_17 N3_17 C4_17 O1_17 -179.9(11) . . . . ?
C11_17 N3_17 C4_17 N5_17 -2.1(16) . . . . ?
C11_17 C7_17 N8_17 C9_17 -0.1(13) . . . . ?
C11_17 N10_17 C12_17 O13_17 -140.8(11) . . . . ?
C11_17 N10_17 C12_17 C16_17 93.4(14) . . . . ?
C12_17 N10_17 C11_17 N3_17 -5.2(19) . . . . ?
C12_17 N10_17 C11_17 C7_17 177.3(10) . . . . ?
C12_17 O13_17 C14_17 C15_17 27.0(13) . . . . ?
C12_17 O13_17 C14_17 C17_17 149.2(11) . . . . ?
O13_17 C12_17 C16_17 C15_17 -24.8(14) . . . . ?
O13_17 C14_17 C15_17 C16_17 -41.0(12) . . . . ?
O13_17 C14_17 C15_17 O26_17^a -163.6(13) . . . . ?
O13_17 C14_17 C15_17 O26_17^b -160.2(15) . . . . ?
O13_17 C14_17 C17_17 O18_17 59.3(17) . . . . ?
C14_17 C15_17 C16_17 C12_17 38.1(12) . . . . ?
C14_17 C15_17 O26_17^a Si27_17^a -122.7(17) . . . . ?
C14_17 C15_17 O26_17^b Si27_17^b -176.1(19) . . . . ?
C14_17 C17_17 O18_17 Si19_17 158.2(13) . . . . ?
C15_17 C14_17 C17_17 O18_17 176.2(13) . . . . ?
C15_17 O26_17^a Si27_17^a C28_17^a 120.5(19) . . . . ?
C15_17 O26_17^a Si27_17^a C29_17^a 1(2) . . . . ?
C15_17 O26_17^a Si27_17^a C30_17^a -122.1(18) . . . . ?
C15_17 O26_17^b Si27_17^b C28_17^b -39(3) . . . . ?
C15_17 O26_17^b Si27_17^b C29_17^b -157(2) . . . . ?
C15_17 O26_17^b Si27_17^b C30_17^b 84(2) . . . . ?
C16_17 C12_17 O13_17 C14_17 -1.1(14) . . . . ?
C16_17 C15_17 O26_17^a Si27_17^a 123.9(18) . . . . ?
C16_17 C15_17 O26_17^b Si27_17^b 77(2) . . . . ?
C17_17 C14_17 C15_17 C16_17 -159.1(12) . . . . ?
C17_17 C14_17 C15_17 O26_17^a 78.3(17) . . . . ?
C17_17 C14_17 C15_17 O26_17^b 81.7(17) . . . . ?
C17_17 O18_17 Si19_17 C20_17 -61(2) . . . . ?
C17_17 O18_17 Si19_17 C21_17 59(2) . . . . ?
C17_17 O18_17 Si19_17 C22_17 172.5(16) . . . . ?
O18_17 Si19_17 C22_17 C23_17 64(2) . . . . ?
O18_17 Si19_17 C22_17 C24_17 -176.7(18) . . . . ?
O18_17 Si19_17 C22_17 C25_17 -56.9(18) . . . . ?
C20_17 Si19_17 C22_17 C23_17 -60(2) . . . . ?
C20_17 Si19_17 C22_17 C24_17 59(2) . . . . ?
C20_17 Si19_17 C22_17 C25_17 178.7(19) . . . . ?
C21_17 Si19_17 C22_17 C23_17 178.5(19) . . . . ?
C21_17 Si19_17 C22_17 C24_17 -62.5(19) . . . . ?
C21_17 Si19_17 C22_17 C25_17 57.3(19) . . . . ?
O26_17^a C15_17 C16_17 C12_17 160.8(12) . . . . ?
O26_17^a Si27_17^a C30_17^a C31_17^a -61.9(15) . . . . ?
O26_17^a Si27_17^a C30_17^a C32_17^a 58.2(16) . . . . ?
O26_17^a Si27_17^a C30_17^a C33_17^a 177.1(14) . . . . ?
C28_17^a Si27_17^a C30_17^a C31_17^a 52.8(17) . . . . ?
C28_17^a Si27_17^a C30_17^a C32_17^a 172.9(16) . . . . ?
C28_17^a Si27_17^a C30_17^a C33_17^a -68.2(17) . . . . ?
C29_17^a Si27_17^a C30_17^a C31_17^a 176.1(16) . . . . ?
C29_17^a Si27_17^a C30_17^a C32_17^a -63.8(18) . . . . ?
C29_17^a Si27_17^a C30_17^a C33_17^a 55.1(18) . . . . ?
O26_17^b C15_17 C16_17 C12_17 147.9(13) . . . . ?
O26_17^b Si27_17^b C30_17^b C31_17^b -59(2) . . . . ?
O26_17^b Si27_17^b C30_17^b C32_17^b 62.0(19) . . . . ?
O26_17^b Si27_17^b C30_17^b C33_17^b -179.4(17) . . . . ?
C28_17^b Si27_17^b C30_17^b C31_17^b 62(2) . . . . ?
C28_17^b Si27_17^b C30_17^b C32_17^b -178(2) . . . . ?
C28_17^b Si27_17^b C30_17^b C33_17^b -59(2) . . . . ?
C29_17^b Si27_17^b C30_17^b C31_17^b -176(2) . . . . ?
C29_17^b Si27_17^b C30_17^b C32_17^b -55(2) . . . . ?
C29_17^b Si27_17^b C30_17^b C33_17^b 64(2) . . . . ?
O1_18 C4_18 N5_18 C6_18 -174.0(11) . . . . ?
N2_18 C6_18 C7_18 N8_18 -4(2) . . . . ?
N2_18 C6_18 C7_18 C11_18 179.9(13) . . . . ?
N3_18 C4_18 N5_18 C6_18 6.6(18) . . . . ?
C4_18 N3_18 C11_18 C7_18 2(2) . . . . ?
C4_18 N3_18 C11_18 N10_18 -178.7(13) . . . . ?
C4_18 N5_18 C6_18 N2_18 177.6(11) . . . . ?
C4_18 N5_18 C6_18 C7_18 -7.8(17) . . . . ?
N5_18 C6_18 C7_18 N8_18 -178.2(13) . . . . ?
N5_18 C6_18 C7_18 C11_18 5.7(18) . . . . ?
C6_18 C7_18 N8_18 C9_18 -174.0(17) . . . . ?
C6_18 C7_18 C11_18 N3_18 -3(2) . . . . ?
C6_18 C7_18 C11_18 N10_18 177.1(13) . . . . ?
C7_18 N8_18 C9_18 N10_18 -4(2) . . . . ?
N8_18 C7_18 C11_18 N3_18 -179.9(14) . . . . ?
N8_18 C7_18 C11_18 N10_18 0.4(18) . . . . ?
N8_18 C9_18 N10_18 C11_18 5(2) . . . . ?
N8_18 C9_18 N10_18 C12_18 -164.8(18) . . . . ?
C9_18 N10_18 C11_18 N3_18 177.4(16) . . . . ?
C9_18 N10_18 C11_18 C7_18 -2.8(19) . . . . ?
C9_18 N10_18 C12_18 O13_18 36(3) . . . . ?
C9_18 N10_18 C12_18 C16_18 -94(2) . . . . ?
N10_18 C12_18 O13_18 C14_18 -117.9(17) . . . . ?
N10_18 C12_18 C16_18 C15_18 103.9(16) . . . . ?
C11_18 N3_18 C4_18 O1_18 177.8(11) . . . . ?
C11_18 N3_18 C4_18 N5_18 -2.8(15) . . . . ?
C11_18 C7_18 N8_18 C9_18 2.2(19) . . . . ?
C11_18 N10_18 C12_18 O13_18 -132.5(16) . . . . ?
C11_18 N10_18 C12_18 C16_18 98.1(18) . . . . ?
C12_18 N10_18 C11_18 N3_18 -12(2) . . . . ?
C12_18 N10_18 C11_18 C7_18 168.0(15) . . . . ?
C12_18 O13_18 C14_18 C15_18 7(2) . . . . ?
C12_18 O13_18 C14_18 C17_18 129.2(17) . . . . ?
O13_18 C12_18 C16_18 C15_18 -26(2) . . . . ?
O13_18 C14_18 C15_18 C16_18 -23(2) . . . . ?
O13_18 C14_18 C15_18 O26_18^a -149(2) . . . . ?
O13_18 C14_18 C15_18 O26_18^b -135.6(18) . . . . ?
O13_18 C14_18 C17_18 O18_18^a 70(3) . . . . ?
O13_18 C14_18 C17_18 O18_18^b 64(3) . . . . ?
C14_18 C15_18 C16_18 C12_18 28.2(19) . . . . ?
C14_18 C15_18 O26_18^a Si27_18^a -137.8(19) . . . . ?
C14_18 C15_18 O26_18^b Si27_18^b -116(3) . . . . ?
C14_18 C17_18 O18_18^a Si19_18^a 100(4) . . . . ?
C14_18 C17_18 O18_18^b Si19_18^b 143(2) . . . . ?
C15_18 C14_18 C17_18 O18_18^a -170(2) . . . . ?
C15_18 C14_18 C17_18 O18_18^b -176(2) . . . . ?
C15_18 O26_18^a Si27_18^a C28_18^a 53(2) . . . . ?
C15_18 O26_18^a Si27_18^a C29_18^a -66(3) . . . . ?
C15_18 O26_18^a Si27_18^a C30_18^a 170(2) . . . . ?
C15_18 O26_18^b Si27_18^b C28_18^b 1(3) . . . . ?
C15_18 O26_18^b Si27_18^b C29_18^b -117(3) . . . . ?
C15_18 O26_18^b Si27_18^b C30_18^b 124(3) . . . . ?
C16_18 C12_18 O13_18 C14_18 13(2) . . . . ?
C16_18 C15_18 O26_18^a Si27_18^a 102(2) . . . . ?
C16_18 C15_18 O26_18^b Si27_18^b 135(3) . . . . ?
C17_18 C14_18 C15_18 C16_18 -145.9(18) . . . . ?
C17_18 C14_18 C15_18 O26_18^a 88(2) . . . . ?
C17_18 C14_18 C15_18 O26_18^b 102(2) . . . . ?
C17_18 O18_18^a Si19_18^a C20_18^a -64(5) . . . . ?
C17_18 O18_18^a Si19_18^a C21_18^a 58(5) . . . . ?
C17_18 O18_18^a Si19_18^a C22_18^a 176(4) . . . . ?
C17_18 O18_18^b Si19_18^b C20_18^b -25(3) . . . . ?
C17_18 O18_18^b Si19_18^b C21_18^b 98(3) . . . . ?
C17_18 O18_18^b Si19_18^b C22_18^b -140(3) . . . . ?
O18_18^a Si19_18^a C22_18^a C23_18^a 95(3) . . . . ?
O18_18^a Si19_18^a C22_18^a C24_18^a -144(3) . . . . ?
O18_18^a Si19_18^a C22_18^a C25_18^a -23(3) . . . . ?
C20_18^a Si19_18^a C22_18^a C23_18^a -24(3) . . . . ?
C20_18^a Si19_18^a C22_18^a C24_18^a 97(3) . . . . ?
C20_18^a Si19_18^a C22_18^a C25_18^a -143(3) . . . . ?
C21_18^a Si19_18^a C22_18^a C23_18^a -147(3) . . . . ?
C21_18^a Si19_18^a C22_18^a C24_18^a -26(3) . . . . ?
C21_18^a Si19_18^a C22_18^a C25_18^a 95(3) . . . . ?
O18_18^b Si19_18^b C22_18^b C23_18^b 84(2) . . . . ?
O18_18^b Si19_18^b C22_18^b C24_18^b -159(2) . . . . ?
O18_18^b Si19_18^b C22_18^b C25_18^b -38(2) . . . . ?
C20_18^b Si19_18^b C22_18^b C23_18^b -34(2) . . . . ?
C20_18^b Si19_18^b C22_18^b C24_18^b 83(2) . . . . ?
C20_18^b Si19_18^b C22_18^b C25_18^b -156(2) . . . . ?
C21_18^b Si19_18^b C22_18^b C23_18^b -158(2) . . . . ?
C21_18^b Si19_18^b C22_18^b C24_18^b -41(2) . . . . ?
C21_18^b Si19_18^b C22_18^b C25_18^b 80(2) . . . . ?
O26_18^a C15_18 C16_18 C12_18 152.9(19) . . . . ?
O26_18^a Si27_18^a C30_18^a C31_18^a -57(3) . . . . ?
O26_18^a Si27_18^a C30_18^a C32_18^a 62(3) . . . . ?
O26_18^a Si27_18^a C30_18^a C33_18^a -178(3) . . . . ?
C28_18^a Si27_18^a C30_18^a C31_18^a 57(3) . . . . ?
C28_18^a Si27_18^a C30_18^a C32_18^a 175(3) . . . . ?
C28_18^a Si27_18^a C30_18^a C33_18^a -64(3) . . . . ?
C29_18^a Si27_18^a C30_18^a C31_18^a 178(3) . . . . ?
C29_18^a Si27_18^a C30_18^a C32_18^a -63(3) . . . . ?
C29_18^a Si27_18^a C30_18^a C33_18^a 57(3) . . . . ?
O26_18^b C15_18 C16_18 C12_18 131.2(19) . . . . ?
O26_18^b Si27_18^b C30_18^b C31_18^b -89(3) . . . . ?
O26_18^b Si27_18^b C30_18^b C32_18^b 32(3) . . . . ?
O26_18^b Si27_18^b C30_18^b C33_18^b 150(3) . . . . ?
C28_18^b Si27_18^b C30_18^b C31_18^b 31(4) . . . . ?
C28_18^b Si27_18^b C30_18^b C32_18^b 152(3) . . . . ?
C28_18^b Si27_18^b C30_18^b C33_18^b -90(3) . . . . ?
C29_18^b Si27_18^b C30_18^b C31_18^b 152(4) . . . . ?
C29_18^b Si27_18^b C30_18^b C32_18^b -87(4) . . . . ?
C29_18^b Si27_18^b C30_18^b C33_18^b 31(3) . . . . ?
O1_19 C4_19 N5_19 C6_19 -176.6(10) . . . . ?
N2_19 C6_19 C7_19 N8_19 3(2) . . . . ?
N2_19 C6_19 C7_19 C11_19 179.5(11) . . . . ?
N3_19 C4_19 N5_19 C6_19 1.2(16) . . . . ?
C4_19 N3_19 C11_19 C7_19 -3.6(16) . . . . ?
C4_19 N3_19 C11_19 N10_19 177.4(10) . . . . ?
C4_19 N5_19 C6_19 N2_19 178.3(10) . . . . ?
C4_19 N5_19 C6_19 C7_19 -1.1(15) . . . . ?
N5_19 C6_19 C7_19 N8_19 -177.7(11) . . . . ?
N5_19 C6_19 C7_19 C11_19 -1.1(15) . . . . ?
C6_19 C7_19 N8_19 C9_19 174.5(12) . . . . ?
C6_19 C7_19 C11_19 N3_19 3.8(17) . . . . ?
C6_19 C7_19 C11_19 N10_19 -177.1(10) . . . . ?
C7_19 N8_19 C9_19 N10_19 3.7(13) . . . . ?
N8_19 C7_19 C11_19 N3_19 -178.9(10) . . . . ?
N8_19 C7_19 C11_19 N10_19 0.2(12) . . . . ?
N8_19 C9_19 N10_19 C11_19 -3.6(13) . . . . ?
N8_19 C9_19 N10_19 C12_19 -175.9(9) . . . . ?
C9_19 N10_19 C11_19 N3_19 -179.0(10) . . . . ?
C9_19 N10_19 C11_19 C7_19 1.9(12) . . . . ?
C9_19 N10_19 C12_19 O13_19 29.8(13) . . . . ?
C9_19 N10_19 C12_19 C16_19 -90.4(11) . . . . ?
N10_19 C12_19 O13_19 C14_19 -121.7(9) . . . . ?
N10_19 C12_19 C16_19 C15_19 97.0(10) . . . . ?
C11_19 N3_19 C4_19 O1_19 178.8(10) . . . . ?
C11_19 N3_19 C4_19 N5_19 1.1(14) . . . . ?
C11_19 C7_19 N8_19 C9_19 -2.3(12) . . . . ?
C11_19 N10_19 C12_19 O13_19 -141.1(9) . . . . ?
C11_19 N10_19 C12_19 C16_19 98.6(11) . . . . ?
C12_19 N10_19 C11_19 N3_19 -6.6(16) . . . . ?
C12_19 N10_19 C11_19 C7_19 174.3(9) . . . . ?
C12_19 O13_19 C14_19 C15_19 20.8(11) . . . . ?
C12_19 O13_19 C14_19 C17_19 143.6(9) . . . . ?
O13_19 C12_19 C16_19 C15_19 -24.0(11) . . . . ?
O13_19 C14_19 C15_19 C16_19 -35.1(11) . . . . ?
O13_19 C14_19 C15_19 O26_19 -157.0(8) . . . . ?
O13_19 C14_19 C17_19 O18_19^a 73.5(15) . . . . ?
O13_19 C14_19 C17_19 O18_19^b 64.4(16) . . . . ?
C14_19 C15_19 C16_19 C12_19 35.1(11) . . . . ?
C14_19 C15_19 O26_19 Si27_19 -178.4(7) . . . . ?
C14_19 C17_19 O18_19^a Si19_19^a 120.4(17) . . . . ?
C14_19 C17_19 O18_19^b Si19_19^b 157.0(19) . . . . ?
C15_19 C14_19 C17_19 O18_19^a -169.1(12) . . . . ?
C15_19 C14_19 C17_19 O18_19^b -178.1(14) . . . . ?
C15_19 O26_19 Si27_19 C28_19 -76.1(11) . . . . ?
C15_19 O26_19 Si27_19 C29_19 43.7(10) . . . . ?
C15_19 O26_19 Si27_19 C30_19 162.1(8) . . . . ?
C16_19 C12_19 O13_19 C14_19 2.6(11) . . . . ?
C16_19 C15_19 O26_19 Si27_19 67.8(12) . . . . ?
C17_19 C14_19 C15_19 C16_19 -154.7(10) . . . . ?
C17_19 C14_19 C15_19 O26_19 83.4(12) . . . . ?
C17_19 O18_19^a Si19_19^a C20_19^a -72(2) . . . . ?
C17_19 O18_19^a Si19_19^a C21_19^a 48(2) . . . . ?
C17_19 O18_19^a Si19_19^a C22_19^a 171.9(17) . . . . ?
C17_19 O18_19^b Si19_19^b C20_19^b 63(3) . . . . ?
C17_19 O18_19^b Si19_19^b C21_19^b -180(2) . . . . ?
C17_19 O18_19^b Si19_19^b C22_19^b -59(3) . . . . ?
O18_19^a Si19_19^a C22_19^a C23_19^a 51.1(16) . . . . ?
O18_19^a Si19_19^a C22_19^a C24_19^a 170.9(15) . . . . ?
O18_19^a Si19_19^a C22_19^a C25_19^a -66.0(15) . . . . ?
C20_19^a Si19_19^a C22_19^a C23_19^a -66.5(16) . . . . ?
C20_19^a Si19_19^a C22_19^a C24_19^a 53.3(17) . . . . ?
C20_19^a Si19_19^a C22_19^a C25_19^a 176.4(15) . . . . ?
C21_19^a Si19_19^a C22_19^a C23_19^a 171.9(14) . . . . ?
C21_19^a Si19_19^a C22_19^a C24_19^a -68.2(16) . . . . ?
C21_19^a Si19_19^a C22_19^a C25_19^a 54.8(15) . . . . ?
O18_19^b Si19_19^b C22_19^b C23_19^b 91(2) . . . . ?
O18_19^b Si19_19^b C22_19^b C24_19^b -151.1(19) . . . . ?
O18_19^b Si19_19^b C22_19^b C25_19^b -32(2) . . . . ?
C20_19^b Si19_19^b C22_19^b C23_19^b -30(2) . . . . ?
C20_19^b Si19_19^b C22_19^b C24_19^b 87(2) . . . . ?
C20_19^b Si19_19^b C22_19^b C25_19^b -154(2) . . . . ?
C21_19^b Si19_19^b C22_19^b C23_19^b -152(2) . . . . ?
C21_19^b Si19_19^b C22_19^b C24_19^b -34(2) . . . . ?
C21_19^b Si19_19^b C22_19^b C25_19^b 85(2) . . . . ?
O26_19 C15_19 C16_19 C12_19 153.1(9) . . . . ?
O26_19 Si27_19 C30_19 C31_19 58.1(12) . . . . ?
O26_19 Si27_19 C30_19 C32_19 -64.1(11) . . . . ?
O26_19 Si27_19 C30_19 C33_19 177.1(11) . . . . ?
C28_19 Si27_19 C30_19 C31_19 -58.5(13) . . . . ?
C28_19 Si27_19 C30_19 C32_19 179.3(11) . . . . ?
C28_19 Si27_19 C30_19 C33_19 60.5(13) . . . . ?
C29_19 Si27_19 C30_19 C31_19 177.1(11) . . . . ?
C29_19 Si27_19 C30_19 C32_19 54.9(12) . . . . ?
C29_19 Si27_19 C30_19 C33_19 -63.9(12) . . . . ?
O1_20 C4_20 N5_20 C6_20 -178.0(9) . . . . ?
N2_20 C6_20 C7_20 N8_20 2.7(17) . . . . ?
N2_20 C6_20 C7_20 C11_20 -179.3(9) . . . . ?
N3_20 C4_20 N5_20 C6_20 3.1(14) . . . . ?
C4_20 N3_20 C11_20 C7_20 -1.2(14) . . . . ?
C4_20 N3_20 C11_20 N10_20 178.2(9) . . . . ?
C4_20 N5_20 C6_20 N2_20 177.0(9) . . . . ?
C4_20 N5_20 C6_20 C7_20 -2.3(13) . . . . ?
N5_20 C6_20 C7_20 N8_20 -178.1(9) . . . . ?
N5_20 C6_20 C7_20 C11_20 -0.1(13) . . . . ?
C6_20 C7_20 N8_20 C9_20 177.2(10) . . . . ?
C6_20 C7_20 C11_20 N3_20 2.0(15) . . . . ?
C6_20 C7_20 C11_20 N10_20 -177.5(8) . . . . ?
C7_20 N8_20 C9_20 N10_20 0.6(11) . . . . ?
N8_20 C7_20 C11_20 N3_20 -179.7(9) . . . . ?
N8_20 C7_20 C11_20 N10_20 0.9(11) . . . . ?
N8_20 C9_20 N10_20 C11_20 -0.1(11) . . . . ?
N8_20 C9_20 N10_20 C12_20 -171.1(8) . . . . ?
C9_20 N10_20 C11_20 N3_20 -180.0(8) . . . . ?
C9_20 N10_20 C11_20 C7_20 -0.5(10) . . . . ?
C9_20 N10_20 C12_20 O13_20 28.1(12) . . . . ?
C9_20 N10_20 C12_20 C16_20 -92.2(10) . . . . ?
N10_20 C12_20 O13_20 C14_20 -119.5(8) . . . . ?
N10_20 C12_20 C16_20 C15_20 94.9(8) . . . . ?
C11_20 N3_20 C4_20 O1_20 179.9(9) . . . . ?
C11_20 N3_20 C4_20 N5_20 -1.2(13) . . . . ?
C11_20 C7_20 N8_20 C9_20 -0.9(11) . . . . ?
C11_20 N10_20 C12_20 O13_20 -141.3(8) . . . . ?
C11_20 N10_20 C12_20 C16_20 98.4(10) . . . . ?
C12_20 N10_20 C11_20 N3_20 -8.6(13) . . . . ?
C12_20 N10_20 C11_20 C7_20 170.9(8) . . . . ?
C12_20 O13_20 C14_20 C15_20 17.5(10) . . . . ?
C12_20 O13_20 C14_20 C17_20 141.6(8) . . . . ?
O13_20 C12_20 C16_20 C15_20 -24.7(9) . . . . ?
O13_20 C14_20 C15_20 C16_20 -31.6(10) . . . . ?
O13_20 C14_20 C15_20 O26_20 -153.0(8) . . . . ?
O13_20 C14_20 C17_20 O18_20^a 62.9(12) . . . . ?
O13_20 C14_20 C17_20 O18_20^b 91.0(15) . . . . ?
C14_20 C15_20 C16_20 C12_20 33.0(9) . . . . ?
C14_20 C15_20 O26_20 Si27_20 -163.2(7) . . . . ?
C14_20 C17_20 O18_20^a Si19_20^a 124.1(12) . . . . ?
C14_20 C17_20 O18_20^b Si19_20^b 140(2) . . . . ?
C15_20 C14_20 C17_20 O18_20^a 179.4(9) . . . . ?
C15_20 C14_20 C17_20 O18_20^b -152.5(14) . . . . ?
C15_20 O26_20 Si27_20 C28_20 -54.5(12) . . . . ?
C15_20 O26_20 Si27_20 C29_20 60.2(13) . . . . ?
C15_20 O26_20 Si27_20 C30_20 -173.9(9) . . . . ?
C16_20 C12_20 O13_20 C14_20 4.7(10) . . . . ?
C16_20 C15_20 O26_20 Si27_20 84.5(10) . . . . ?
C17_20 C14_20 C15_20 C16_20 -146.8(10) . . . . ?
C17_20 C14_20 C15_20 O26_20 91.8(11) . . . . ?
C17_20 O18_20^a Si19_20^a C20_20^a -155.8(14) . . . . ?
C17_20 O18_20^a Si19_20^a C21_20^a -39.3(17) . . . . ?
C17_20 O18_20^a Si19_20^a C22_20^a 87.0(13) . . . . ?
C17_20 O18_20^b Si19_20^b C20_20^b -98(3) . . . . ?
C17_20 O18_20^b Si19_20^b C21_20^b 25(3) . . . . ?
C17_20 O18_20^b Si19_20^b C22_20^b 140(3) . . . . ?
O18_20^a Si19_20^a C22_20^a C23_20^a 66.5(13) . . . . ?
O18_20^a Si19_20^a C22_20^a C24_20^a -171.9(12) . . . . ?
O18_20^a Si19_20^a C22_20^a C25_20^a -55.4(13) . . . . ?
C20_20^a Si19_20^a C22_20^a C23_20^a -45.8(14) . . . . ?
C20_20^a Si19_20^a C22_20^a C24_20^a 75.8(14) . . . . ?
C20_20^a Si19_20^a C22_20^a C25_20^a -167.7(12) . . . . ?
C21_20^a Si19_20^a C22_20^a C23_20^a -172.7(14) . . . . ?
C21_20^a Si19_20^a C22_20^a C24_20^a -51.1(16) . . . . ?
C21_20^a Si19_20^a C22_20^a C25_20^a 65.4(15) . . . . ?
O18_20^b Si19_20^b C22_20^b C23_20^b 58(2) . . . . ?
O18_20^b Si19_20^b C22_20^b C24_20^b 179(2) . . . . ?
O18_20^b Si19_20^b C22_20^b C25_20^b -64(2) . . . . ?
C20_20^b Si19_20^b C22_20^b C23_20^b -63(3) . . . . ?
C20_20^b Si19_20^b C22_20^b C24_20^b 58(2) . . . . ?
C20_20^b Si19_20^b C22_20^b C25_20^b 175(2) . . . . ?
C21_20^b Si19_20^b C22_20^b C23_20^b 171(3) . . . . ?
C21_20^b Si19_20^b C22_20^b C24_20^b -69(2) . . . . ?
C21_20^b Si19_20^b C22_20^b C25_20^b 48(2) . . . . ?
O26_20 C15_20 C16_20 C12_20 149.9(8) . . . . ?
O26_20 Si27_20 C30_20 C31_20 70.1(15) . . . . ?
O26_20 Si27_20 C30_20 C32_20 -46.9(15) . . . . ?
O26_20 Si27_20 C30_20 C33_20 -164.7(15) . . . . ?
C28_20 Si27_20 C30_20 C31_20 -49.5(17) . . . . ?
C28_20 Si27_20 C30_20 C32_20 -166.6(15) . . . . ?
C28_20 Si27_20 C30_20 C33_20 75.7(17) . . . . ?
C29_20 Si27_20 C30_20 C31_20 -166.1(16) . . . . ?
C29_20 Si27_20 C30_20 C32_20 76.8(16) . . . . ?
C29_20 Si27_20 C30_20 C33_20 -40.9(18) . . . . ?
O1_21 C4_21 N5_21 C6_21 -178.4(8) . . . . ?
N2_21 C6_21 C7_21 N8_21 0.8(15) . . . . ?
N2_21 C6_21 C7_21 C11_21 -179.7(8) . . . . ?
N3_21 C4_21 N5_21 C6_21 0.2(13) . . . . ?
C4_21 N3_21 C11_21 C7_21 -0.2(14) . . . . ?
C4_21 N3_21 C11_21 N10_21 179.0(9) . . . . ?
C4_21 N5_21 C6_21 N2_21 179.8(8) . . . . ?
C4_21 N5_21 C6_21 C7_21 -0.9(12) . . . . ?
N5_21 C6_21 C7_21 N8_21 -178.5(9) . . . . ?
N5_21 C6_21 C7_21 C11_21 1.0(12) . . . . ?
C6_21 C7_21 N8_21 C9_21 -179.6(10) . . . . ?
C6_21 C7_21 C11_21 N3_21 -0.4(14) . . . . ?
C6_21 C7_21 C11_21 N10_21 -179.8(7) . . . . ?
C7_21 N8_21 C9_21 N10_21 -1.2(11) . . . . ?
N8_21 C7_21 C11_21 N3_21 179.2(9) . . . . ?
N8_21 C7_21 C11_21 N10_21 -0.3(10) . . . . ?
N8_21 C9_21 N10_21 C11_21 1.1(11) . . . . ?
N8_21 C9_21 N10_21 C12_21 -177.7(8) . . . . ?
C9_21 N10_21 C11_21 N3_21 -179.9(9) . . . . ?
C9_21 N10_21 C11_21 C7_21 -0.5(10) . . . . ?
C9_21 N10_21 C12_21 O13_21 50.6(11) . . . . ?
C9_21 N10_21 C12_21 C16_21 -68.8(12) . . . . ?
N10_21 C12_21 O13_21 C14_21 -123.6(8) . . . . ?
N10_21 C12_21 C16_21 C15_21 96.1(9) . . . . ?
C11_21 N3_21 C4_21 O1_21 178.9(9) . . . . ?
C11_21 N3_21 C4_21 N5_21 0.4(12) . . . . ?
C11_21 C7_21 N8_21 C9_21 0.9(10) . . . . ?
C11_21 N10_21 C12_21 O13_21 -128.0(9) . . . . ?
C11_21 N10_21 C12_21 C16_21 112.6(10) . . . . ?
C12_21 N10_21 C11_21 N3_21 -1.1(15) . . . . ?
C12_21 N10_21 C11_21 C7_21 178.4(8) . . . . ?
C12_21 O13_21 C14_21 C15_21 23.8(10) . . . . ?
C12_21 O13_21 C14_21 C17_21 149.2(8) . . . . ?
O13_21 C12_21 C16_21 C15_21 -23.1(10) . . . . ?
O13_21 C14_21 C15_21 C16_21 -37.2(10) . . . . ?
O13_21 C14_21 C15_21 O26_21^a -154.0(12) . . . . ?
O13_21 C14_21 C15_21 O26_21^b -164.0(15) . . . . ?
O13_21 C14_21 C17_21 O18_21^a -60.4(14) . . . . ?
O13_21 C14_21 C17_21 O18_21^b -71(2) . . . . ?
C14_21 C15_21 C16_21 C12_21 35.8(9) . . . . ?
C14_21 C15_21 O26_21^a Si27_21^a -174.2(14) . . . . ?
C14_21 C15_21 O26_21^b Si27_21^b -147(2) . . . . ?
C14_21 C17_21 O18_21^a Si19_21^a -178.1(11) . . . . ?
C14_21 C17_21 O18_21^b Si19_21^b -151(4) . . . . ?
C15_21 C14_21 C17_21 O18_21^a 57.8(15) . . . . ?
C15_21 C14_21 C17_21 O18_21^b 47(2) . . . . ?
C15_21 O26_21^a Si27_21^a C28_21^a -93(2) . . . . ?
C15_21 O26_21^a Si27_21^a C29_21^a 30(2) . . . . ?
C15_21 O26_21^a Si27_21^a C30_21^a 149.0(17) . . . . ?
C15_21 O26_21^b Si27_21^b C28_21^b -15(3) . . . . ?
C15_21 O26_21^b Si27_21^b C29_21^b -131(3) . . . . ?
C15_21 O26_21^b Si27_21^b C30_21^b 109(3) . . . . ?
C16_21 C12_21 O13_21 C14_21 -0.2(10) . . . . ?
C16_21 C15_21 O26_21^a Si27_21^a 75.3(19) . . . . ?
C16_21 C15_21 O26_21^b Si27_21^b 98(2) . . . . ?
C17_21 C14_21 C15_21 C16_21 -157.6(8) . . . . ?
C17_21 C14_21 C15_21 O26_21^a 85.7(14) . . . . ?
C17_21 C14_21 C15_21 O26_21^b 75.6(17) . . . . ?
C17_21 O18_21^a Si19_21^a C20_21^a -65.3(18) . . . . ?
C17_21 O18_21^a Si19_21^a C21_21^a 55(2) . . . . ?
C17_21 O18_21^a Si19_21^a C22_21^a 174.5(15) . . . . ?
C17_21 O18_21^b Si19_21^b C20_21^b 17(5) . . . . ?
C17_21 O18_21^b Si19_21^b C21_21^b 136(5) . . . . ?
C17_21 O18_21^b Si19_21^b C22_21^b -105(5) . . . . ?
O18_21^a Si19_21^a C22_21^a C23_21^a 65.1(15) . . . . ?
O18_21^a Si19_21^a C22_21^a C24_21^a -176.8(15) . . . . ?
O18_21^a Si19_21^a C22_21^a C25_21^a -56.4(14) . . . . ?
C20_21^a Si19_21^a C22_21^a C23_21^a -54.2(17) . . . . ?
C20_21^a Si19_21^a C22_21^a C24_21^a 63.9(17) . . . . ?
C20_21^a Si19_21^a C22_21^a C25_21^a -175.7(14) . . . . ?
C21_21^a Si19_21^a C22_21^a C23_21^a -177.1(17) . . . . ?
C21_21^a Si19_21^a C22_21^a C24_21^a -59.1(19) . . . . ?
C21_21^a Si19_21^a C22_21^a C25_21^a 61.4(18) . . . . ?
O18_21^b Si19_21^b C22_21^b C23_21^b 58(3) . . . . ?
O18_21^b Si19_21^b C22_21^b C24_21^b 177(3) . . . . ?
O18_21^b Si19_21^b C22_21^b C25_21^b -63(3) . . . . ?
C20_21^b Si19_21^b C22_21^b C23_21^b -64(3) . . . . ?
C20_21^b Si19_21^b C22_21^b C24_21^b 55(3) . . . . ?
C20_21^b Si19_21^b C22_21^b C25_21^b 175(3) . . . . ?
C21_21^b Si19_21^b C22_21^b C23_21^b 177(3) . . . . ?
C21_21^b Si19_21^b C22_21^b C24_21^b -64(3) . . . . ?
C21_21^b Si19_21^b C22_21^b C25_21^b 56(3) . . . . ?
O26_21^a C15_21 C16_21 C12_21 151.3(10) . . . . ?
O26_21^a Si27_21^a C30_21^a C31_21^a 49.4(17) . . . . ?
O26_21^a Si27_21^a C30_21^a C32_21^a -67.6(17) . . . . ?
O26_21^a Si27_21^a C30_21^a C33_21^a 174.2(18) . . . . ?
C28_21^a Si27_21^a C30_21^a C31_21^a -70.0(19) . . . . ?
C28_21^a Si27_21^a C30_21^a C32_21^a 173.0(18) . . . . ?
C28_21^a Si27_21^a C30_21^a C33_21^a 55(2) . . . . ?
C29_21^a Si27_21^a C30_21^a C31_21^a 169.7(19) . . . . ?
C29_21^a Si27_21^a C30_21^a C32_21^a 53(2) . . . . ?
C29_21^a Si27_21^a C30_21^a C33_21^a -66(2) . . . . ?
O26_21^b C15_21 C16_21 C12_21 154.9(12) . . . . ?
O26_21^b Si27_21^b C30_21^b C31_21^b -83(2) . . . . ?
O26_21^b Si27_21^b C30_21^b C32_21^b 41(2) . . . . ?
O26_21^b Si27_21^b C30_21^b C33_21^b 159(2) . . . . ?
C28_21^b Si27_21^b C30_21^b C31_21^b 39(3) . . . . ?
C28_21^b Si27_21^b C30_21^b C32_21^b 163(3) . . . . ?
C28_21^b Si27_21^b C30_21^b C33_21^b -80(3) . . . . ?
C29_21^b Si27_21^b C30_21^b C31_21^b 158(3) . . . . ?
C29_21^b Si27_21^b C30_21^b C32_21^b -78(3) . . . . ?
C29_21^b Si27_21^b C30_21^b C33_21^b 39(2) . . . . ?
O1_22 C4_22 N5_22 C6_22 -178.1(10) . . . . ?
N2_22 C6_22 C7_22 N8_22 1(2) . . . . ?
N2_22 C6_22 C7_22 C11_22 -179.0(11) . . . . ?
N3_22 C4_22 N5_22 C6_22 -2.1(15) . . . . ?
C4_22 N3_22 C11_22 C7_22 -1.1(14) . . . . ?
C4_22 N3_22 C11_22 N10_22 177.4(9) . . . . ?
C4_22 N5_22 C6_22 N2_22 -179.9(10) . . . . ?
C4_22 N5_22 C6_22 C7_22 1.1(15) . . . . ?
N5_22 C6_22 C7_22 N8_22 -179.9(10) . . . . ?
N5_22 C6_22 C7_22 C11_22 -0.1(14) . . . . ?
C6_22 C7_22 N8_22 C9_22 -179.9(12) . . . . ?
C6_22 C7_22 C11_22 N3_22 0.2(16) . . . . ?
C6_22 C7_22 C11_22 N10_22 -178.5(9) . . . . ?
C7_22 N8_22 C9_22 N10_22 -2.0(13) . . . . ?
N8_22 C7_22 C11_22 N3_22 -180.0(10) . . . . ?
N8_22 C7_22 C11_22 N10_22 1.3(12) . . . . ?
N8_22 C9_22 N10_22 C11_22 2.9(13) . . . . ?
N8_22 C9_22 N10_22 C12_22 179.0(9) . . . . ?
C9_22 N10_22 C11_22 N3_22 178.8(9) . . . . ?
C9_22 N10_22 C11_22 C7_22 -2.4(11) . . . . ?
C9_22 N10_22 C12_22 O13_22 38.9(12) . . . . ?
C9_22 N10_22 C12_22 C16_22 -80.3(12) . . . . ?
N10_22 C12_22 O13_22 C14_22 -120.4(7) . . . . ?
N10_22 C12_22 C16_22 C15_22 92.5(8) . . . . ?
C11_22 N3_22 C4_22 O1_22 177.8(9) . . . . ?
C11_22 N3_22 C4_22 N5_22 1.9(12) . . . . ?
C11_22 C7_22 N8_22 C9_22 0.4(12) . . . . ?
C11_22 N10_22 C12_22 O13_22 -145.9(9) . . . . ?
C11_22 N10_22 C12_22 C16_22 95.0(10) . . . . ?
C12_22 N10_22 C11_22 N3_22 2.8(15) . . . . ?
C12_22 N10_22 C11_22 C7_22 -178.4(9) . . . . ?
C12_22 O13_22 C14_22 C15_22 22.9(9) . . . . ?
C12_22 O13_22 C14_22 C17_22 147.1(7) . . . . ?
O13_22 C12_22 C16_22 C15_22 -27.0(8) . . . . ?
O13_22 C14_22 C15_22 C16_22 -38.6(9) . . . . ?
O13_22 C14_22 C15_22 O26_22 -159.7(7) . . . . ?
O13_22 C14_22 C17_22 O18_22 -62.6(10) . . . . ?
C14_22 C15_22 C16_22 C12_22 39.2(8) . . . . ?
C14_22 C15_22 O26_22 Si27_22^a -146.4(9) . . . . ?
C14_22 C15_22 O26_22 Si27_22^b -126.9(9) . . . . ?
C14_22 C17_22 O18_22 Si19_22 -177.5(6) . . . . ?
C15_22 C14_22 C17_22 O18_22 53.8(11) . . . . ?
C15_22 O26_22 Si27_22^a C28_22^a -89.5(14) . . . . ?
C15_22 O26_22 Si27_22^a C29_22^a 29.9(16) . . . . ?
C15_22 O26_22 Si27_22^a C30_22^a 151.8(10) . . . . ?
C15_22 O26_22 Si27_22^b C28_22^b 121.5(14) . . . . ?
C15_22 O26_22 Si27_22^b C29_22^b 2.6(15) . . . . ?
C15_22 O26_22 Si27_22^b C30_22^b -119.0(11) . . . . ?
C16_22 C12_22 O13_22 C14_22 2.8(9) . . . . ?
C16_22 C15_22 O26_22 Si27_22^a 101.1(11) . . . . ?
C16_22 C15_22 O26_22 Si27_22^b 120.6(10) . . . . ?
C17_22 C14_22 C15_22 C16_22 -158.0(8) . . . . ?
C17_22 C14_22 C15_22 O26_22 81.0(10) . . . . ?
C17_22 O18_22 Si19_22 C20_22 -61.2(11) . . . . ?
C17_22 O18_22 Si19_22 C21_22 58.5(10) . . . . ?
C17_22 O18_22 Si19_22 C22_22 179.2(8) . . . . ?
O18_22 Si19_22 C22_22 C23_22 68.7(9) . . . . ?
O18_22 Si19_22 C22_22 C24_22 -170.5(10) . . . . ?
O18_22 Si19_22 C22_22 C25_22 -54.0(9) . . . . ?
C20_22 Si19_22 C22_22 C23_22 -48.3(10) . . . . ?
C20_22 Si19_22 C22_22 C24_22 72.4(12) . . . . ?
C20_22 Si19_22 C22_22 C25_22 -171.0(9) . . . . ?
C21_22 Si19_22 C22_22 C23_22 -172.8(9) . . . . ?
C21_22 Si19_22 C22_22 C24_22 -52.0(12) . . . . ?
C21_22 Si19_22 C22_22 C25_22 64.5(10) . . . . ?
O26_22 C15_22 C16_22 C12_22 156.9(7) . . . . ?
O26_22 Si27_22^a C30_22^a C31_22^a 65.9(15) . . . . ?
O26_22 Si27_22^a C30_22^a C32_22^a -58.2(17) . . . . ?
O26_22 Si27_22^a C30_22^a C33_22^a -175.2(15) . . . . ?
O26_22 Si27_22^b C30_22^b C31_22^b -68.0(16) . . . . ?
O26_22 Si27_22^b C30_22^b C32_22^b 52.3(17) . . . . ?
O26_22 Si27_22^b C30_22^b C33_22^b 171.5(15) . . . . ?
C28_22^a Si27_22^a C30_22^a C31_22^a -51.3(18) . . . . ?
C28_22^a Si27_22^a C30_22^a C32_22^a -175.4(19) . . . . ?
C28_22^a Si27_22^a C30_22^a C33_22^a 67.6(19) . . . . ?
C29_22^a Si27_22^a C30_22^a C31_22^a -171.9(16) . . . . ?
C29_22^a Si27_22^a C30_22^a C32_22^a 64.0(19) . . . . ?
C29_22^a Si27_22^a C30_22^a C33_22^a -53.0(18) . . . . ?
C28_22^b Si27_22^b C30_22^b C31_22^b 49.7(19) . . . . ?
C28_22^b Si27_22^b C30_22^b C32_22^b 170.0(19) . . . . ?
C28_22^b Si27_22^b C30_22^b C33_22^b -70.7(19) . . . . ?
C29_22^b Si27_22^b C30_22^b C31_22^b 171.3(16) . . . . ?
C29_22^b Si27_22^b C30_22^b C32_22^b -68.4(18) . . . . ?
C29_22^b Si27_22^b C30_22^b C33_22^b 50.9(18) . . . . ?
O1_23 C4_23 N5_23 C6_23 -177.6(10) . . . . ?
N2_23 C6_23 C7_23 N8_23 6(2) . . . . ?
N2_23 C6_23 C7_23 C11_23 177.3(12) . . . . ?
N3_23 C4_23 N5_23 C6_23 2.6(17) . . . . ?
C4_23 N3_23 C11_23 C7_23 -3.4(19) . . . . ?
C4_23 N3_23 C11_23 N10_23 179.0(13) . . . . ?
C4_23 N5_23 C6_23 N2_23 179.0(11) . . . . ?
C4_23 N5_23 C6_23 C7_23 -0.4(16) . . . . ?
N5_23 C6_23 C7_23 N8_23 -175.0(13) . . . . ?
N5_23 C6_23 C7_23 C11_23 -3.3(16) . . . . ?
C6_23 C7_23 N8_23 C9_23 175.9(15) . . . . ?
C6_23 C7_23 C11_23 N3_23 6(2) . . . . ?
C6_23 C7_23 C11_23 N10_23 -176.3(11) . . . . ?
C7_23 N8_23 C9_23 N10_23 -3(2) . . . . ?
N8_23 C7_23 C11_23 N3_23 178.9(13) . . . . ?
N8_23 C7_23 C11_23 N10_23 -3.1(16) . . . . ?
N8_23 C9_23 N10_23 C11_23 1(2) . . . . ?
N8_23 C9_23 N10_23 C12_23 -177.1(14) . . . . ?
C9_23 N10_23 C11_23 N3_23 179.3(14) . . . . ?
C9_23 N10_23 C11_23 C7_23 1.2(16) . . . . ?
C9_23 N10_23 C12_23 O13_23 31(2) . . . . ?
C9_23 N10_23 C12_23 C16_23 -85.9(17) . . . . ?
N10_23 C12_23 O13_23 C14_23 -114.1(12) . . . . ?
N10_23 C12_23 C16_23 C15_23 89.4(11) . . . . ?
C11_23 N3_23 C4_23 O1_23 179.5(11) . . . . ?
C11_23 N3_23 C4_23 N5_23 -0.8(16) . . . . ?
C11_23 C7_23 N8_23 C9_23 3.7(18) . . . . ?
C11_23 N10_23 C12_23 O13_23 -147.1(12) . . . . ?
C11_23 N10_23 C12_23 C16_23 96.2(14) . . . . ?
C12_23 N10_23 C11_23 N3_23 -2(2) . . . . ?
C12_23 N10_23 C11_23 C7_23 179.6(12) . . . . ?
C12_23 O13_23 C14_23 C15_23 19.0(14) . . . . ?
C12_23 O13_23 C14_23 C17_23 142.5(12) . . . . ?
O13_23 C12_23 C16_23 C15_23 -28.8(13) . . . . ?
O13_23 C14_23 C15_23 C16_23 -35.9(13) . . . . ?
O13_23 C14_23 C15_23 O26_23^a -156.0(13) . . . . ?
O13_23 C14_23 C15_23 O26_23^b -157.9(14) . . . . ?
O13_23 C14_23 C17_23 O18_23 -66(2) . . . . ?
C14_23 C15_23 C16_23 C12_23 38.1(12) . . . . ?
C14_23 C15_23 O26_23^a Si27_23^a -120.6(17) . . . . ?
C14_23 C15_23 O26_23^b Si27_23^b -140.8(18) . . . . ?
C14_23 C17_23 O18_23 Si19_23 -168.2(17) . . . . ?
C15_23 C14_23 C17_23 O18_23 53(2) . . . . ?
C15_23 O26_23^a Si27_23^a C28_23^a 4(3) . . . . ?
C15_23 O26_23^a Si27_23^a C29_23^a 127(2) . . . . ?
C15_23 O26_23^a Si27_23^a C30_23^a -114(2) . . . . ?
C15_23 O26_23^b Si27_23^b C28_23^b 43(2) . . . . ?
C15_23 O26_23^b Si27_23^b C29_23^b -76(2) . . . . ?
C15_23 O26_23^b Si27_23^b C30_23^b 162.2(19) . . . . ?
C16_23 C12_23 O13_23 C14_23 6.3(14) . . . . ?
C16_23 C15_23 O26_23^a Si27_23^a 132.4(16) . . . . ?
C16_23 C15_23 O26_23^b Si27_23^b 104(2) . . . . ?
C17_23 C14_23 C15_23 C16_23 -155.5(12) . . . . ?
C17_23 C14_23 C15_23 O26_23^a 84.5(15) . . . . ?
C17_23 C14_23 C15_23 O26_23^b 82.6(17) . . . . ?
C17_23 O18_23 Si19_23 C20_23 30(3) . . . . ?
C17_23 O18_23 Si19_23 C21_23 151(3) . . . . ?
C17_23 O18_23 Si19_23 C22_23 -90(3) . . . . ?
O18_23 Si19_23 C22_23 C23_23 52.2(16) . . . . ?
O18_23 Si19_23 C22_23 C24_23 170.9(17) . . . . ?
O18_23 Si19_23 C22_23 C25_23 -67.8(18) . . . . ?
C20_23 Si19_23 C22_23 C23_23 -69.6(18) . . . . ?
C20_23 Si19_23 C22_23 C24_23 49(2) . . . . ?
C20_23 Si19_23 C22_23 C25_23 170.4(19) . . . . ?
C21_23 Si19_23 C22_23 C23_23 167.7(17) . . . . ?
C21_23 Si19_23 C22_23 C24_23 -73.6(19) . . . . ?
C21_23 Si19_23 C22_23 C25_23 48(2) . . . . ?
O26_23^a C15_23 C16_23 C12_23 145.4(14) . . . . ?
O26_23^a Si27_23^a C30_23^a C31_23^a 54(2) . . . . ?
O26_23^a Si27_23^a C30_23^a C32_23^a -64(2) . . . . ?
O26_23^a Si27_23^a C30_23^a C33_23^a 174(2) . . . . ?
C28_23^a Si27_23^a C30_23^a C31_23^a -64(2) . . . . ?
C28_23^a Si27_23^a C30_23^a C32_23^a 178(2) . . . . ?
C28_23^a Si27_23^a C30_23^a C33_23^a 56(2) . . . . ?
C29_23^a Si27_23^a C30_23^a C31_23^a 171(2) . . . . ?
C29_23^a Si27_23^a C30_23^a C32_23^a 53(2) . . . . ?
C29_23^a Si27_23^a C30_23^a C33_23^a -68(2) . . . . ?
O26_23^b C15_23 C16_23 C12_23 163.9(12) . . . . ?
O26_23^b Si27_23^b C30_23^b C31_23^b -53.1(16) . . . . ?
O26_23^b Si27_23^b C30_23^b C32_23^b 69.9(16) . . . . ?
O26_23^b Si27_23^b C30_23^b C33_23^b -174.1(16) . . . . ?
C28_23^b Si27_23^b C30_23^b C31_23^b 62.7(17) . . . . ?
C28_23^b Si27_23^b C30_23^b C32_23^b -174.3(17) . . . . ?
C28_23^b Si27_23^b C30_23^b C33_23^b -58.3(19) . . . . ?
C29_23^b Si27_23^b C30_23^b C31_23^b -174.1(17) . . . . ?
C29_23^b Si27_23^b C30_23^b C32_23^b -51.1(19) . . . . ?
C29_23^b Si27_23^b C30_23^b C33_23^b 65(2) . . . . ?
O1_24 C4_24 N5_24 C6_24 -177.5(9) . . . . ?
N2_24 C6_24 C7_24 N8_24 -1.8(18) . . . . ?
N2_24 C6_24 C7_24 C11_24 -179.8(10) . . . . ?
N3_24 C4_24 N5_24 C6_24 -0.4(15) . . . . ?
C4_24 N3_24 C11_24 C7_24 -0.9(16) . . . . ?
C4_24 N3_24 C11_24 N10_24 -179.8(10) . . . . ?
C4_24 N5_24 C6_24 N2_24 180.0(9) . . . . ?
C4_24 N5_24 C6_24 C7_24 -0.5(14) . . . . ?
N5_24 C6_24 C7_24 N8_24 178.7(10) . . . . ?
N5_24 C6_24 C7_24 C11_24 0.7(14) . . . . ?
C6_24 C7_24 N8_24 C9_24 180.0(13) . . . . ?
C6_24 C7_24 C11_24 N3_24 -0.1(17) . . . . ?
C6_24 C7_24 C11_24 N10_24 179.0(10) . . . . ?
C7_24 N8_24 C9_24 N10_24 2.5(16) . . . . ?
N8_24 C7_24 C11_24 N3_24 -178.3(10) . . . . ?
N8_24 C7_24 C11_24 N10_24 0.7(12) . . . . ?
N8_24 C9_24 N10_24 C11_24 -2.2(17) . . . . ?
N8_24 C9_24 N10_24 C12_24 179.9(12) . . . . ?
C9_24 N10_24 C11_24 N3_24 179.9(12) . . . . ?
C9_24 N10_24 C11_24 C7_24 0.8(13) . . . . ?
C9_24 N10_24 C12_24 O13_24 53.6(17) . . . . ?
C9_24 N10_24 C12_24 C16_24 -66.1(17) . . . . ?
N10_24 C12_24 O13_24 C14_24 -120.2(13) . . . . ?
N10_24 C12_24 C16_24 C15_24 96.1(12) . . . . ?
C11_24 N3_24 C4_24 O1_24 177.9(10) . . . . ?
C11_24 N3_24 C4_24 N5_24 1.1(13) . . . . ?
C11_24 C7_24 N8_24 C9_24 -2.0(14) . . . . ?
C11_24 N10_24 C12_24 O13_24 -123.8(13) . . . . ?
C11_24 N10_24 C12_24 C16_24 116.5(13) . . . . ?
C12_24 N10_24 C11_24 N3_24 -2.3(19) . . . . ?
C12_24 N10_24 C11_24 C7_24 178.6(12) . . . . ?
C12_24 O13_24 C14_24 C15_24 20.4(17) . . . . ?
C12_24 O13_24 C14_24 C17_24 146.0(13) . . . . ?
O13_24 C12_24 C16_24 C15_24 -25.8(15) . . . . ?
O13_24 C14_24 C15_24 C16_24 -35.5(15) . . . . ?
O13_24 C14_24 C15_24 O26_24^b -156.8(19) . . . . ?
O13_24 C14_24 C15_24 O26_24^a -153.0(14) . . . . ?
O13_24 C14_24 C17_24 O18_24 -70.8(17) . . . . ?
C14_24 C15_24 C16_24 C12_24 36.0(13) . . . . ?
C14_24 C15_24 O26_24^b Si27_24^b -163(2) . . . . ?
C14_24 C15_24 O26_24^a Si27_24^a -129.0(16) . . . . ?
C14_24 C17_24 O18_24 Si19_24 149.4(12) . . . . ?
C15_24 C14_24 C17_24 O18_24 48.0(17) . . . . ?
C15_24 O26_24^b Si27_24^b C28_24^b 43(3) . . . . ?
C15_24 O26_24^b Si27_24^b C29_24^b -74(3) . . . . ?
C15_24 O26_24^b Si27_24^b C30_24^b 164(3) . . . . ?
C15_24 O26_24^a Si27_24^a C28_24^a 113(2) . . . . ?
C15_24 O26_24^a Si27_24^a C29_24^a -4(2) . . . . ?
C15_24 O26_24^a Si27_24^a C30_24^a -125.5(18) . . . . ?
C16_24 C12_24 O13_24 C14_24 3.5(16) . . . . ?
C16_24 C15_24 O26_24^b Si27_24^b 83(3) . . . . ?
C16_24 C15_24 O26_24^a Si27_24^a 121.8(17) . . . . ?
C17_24 C14_24 C15_24 C16_24 -154.0(12) . . . . ?
C17_24 C14_24 C15_24 O26_24^b 85(2) . . . . ?
C17_24 C14_24 C15_24 O26_24^a 88.5(16) . . . . ?
C17_24 O18_24 Si19_24 C20_24 -148.5(15) . . . . ?
C17_24 O18_24 Si19_24 C21_24 -34.8(18) . . . . ?
C17_24 O18_24 Si19_24 C22_24 91.3(15) . . . . ?
O18_24 Si19_24 C22_24 C23_24 61.3(14) . . . . ?
O18_24 Si19_24 C22_24 C24_24 -179.1(17) . . . . ?
O18_24 Si19_24 C22_24 C25_24 -57.0(16) . . . . ?
C20_24 Si19_24 C22_24 C23_24 -53.5(15) . . . . ?
C20_24 Si19_24 C22_24 C24_24 66.1(18) . . . . ?
C20_24 Si19_24 C22_24 C25_24 -171.8(16) . . . . ?
C21_24 Si19_24 C22_24 C23_24 -171.4(15) . . . . ?
C21_24 Si19_24 C22_24 C24_24 -52(2) . . . . ?
C21_24 Si19_24 C22_24 C25_24 70.3(18) . . . . ?
O26_24^b C15_24 C16_24 C12_24 157.9(16) . . . . ?
O26_24^b Si27_24^b C30_24^b C31_24^b 16(3) . . . . ?
O26_24^b Si27_24^b C30_24^b C32_24^b 136(3) . . . . ?
O26_24^b Si27_24^b C30_24^b C33_24^b -105(3) . . . . ?
C28_24^b Si27_24^b C30_24^b C31_24^b 134(3) . . . . ?
C28_24^b Si27_24^b C30_24^b C32_24^b -106(3) . . . . ?
C28_24^b Si27_24^b C30_24^b C33_24^b 13(3) . . . . ?
C29_24^b Si27_24^b C30_24^b C31_24^b -105(3) . . . . ?
C29_24^b Si27_24^b C30_24^b C32_24^b 14(3) . . . . ?
C29_24^b Si27_24^b C30_24^b C33_24^b 133(3) . . . . ?
O26_24^a C15_24 C16_24 C12_24 149.4(13) . . . . ?
O26_24^a Si27_24^a C30_24^a C31_24^a -48.1(19) . . . . ?
O26_24^a Si27_24^a C30_24^a C32_24^a 72(2) . . . . ?
O26_24^a Si27_24^a C30_24^a C33_24^a -170(2) . . . . ?
C28_24^a Si27_24^a C30_24^a C31_24^a 71(2) . . . . ?
C28_24^a Si27_24^a C30_24^a C32_24^a -169(2) . . . . ?
C28_24^a Si27_24^a C30_24^a C33_24^a -51(2) . . . . ?
C29_24^a Si27_24^a C30_24^a C31_24^a -167(2) . . . . ?
C29_24^a Si27_24^a C30_24^a C32_24^a -46(2) . . . . ?
C29_24^a Si27_24^a C30_24^a C33_24^a 72(2) . . . . ?
O1_25 C4_25 N5_25 C6_25 -177.7(9) . . . . ?
N2_25 C6_25 C7_25 N8_25 2.0(18) . . . . ?
N2_25 C6_25 C7_25 C11_25 179.8(9) . . . . ?
N3_25 C4_25 N5_25 C6_25 0.1(15) . . . . ?
C4_25 N3_25 C11_25 C7_25 -2.5(16) . . . . ?
C4_25 N3_25 C11_25 N10_25 178.0(10) . . . . ?
C4_25 N5_25 C6_25 N2_25 179.6(9) . . . . ?
C4_25 N5_25 C6_25 C7_25 -1.4(14) . . . . ?
N5_25 C6_25 C7_25 N8_25 -176.9(10) . . . . ?
N5_25 C6_25 C7_25 C11_25 0.9(13) . . . . ?
C6_25 C7_25 N8_25 C9_25 179.1(12) . . . . ?
C6_25 C7_25 C11_25 N3_25 1.2(17) . . . . ?
C6_25 C7_25 C11_25 N10_25 -179.3(9) . . . . ?
C7_25 N8_25 C9_25 N10_25 -0.9(15) . . . . ?
N8_25 C7_25 C11_25 N3_25 179.3(11) . . . . ?
N8_25 C7_25 C11_25 N10_25 -1.1(12) . . . . ?
N8_25 C9_25 N10_25 C11_25 0.2(15) . . . . ?
N8_25 C9_25 N10_25 C12_25 -179.3(11) . . . . ?
C9_25 N10_25 C11_25 N3_25 -179.9(11) . . . . ?
C9_25 N10_25 C11_25 C7_25 0.5(12) . . . . ?
C9_25 N10_25 C12_25 O13_25 55.2(16) . . . . ?
C9_25 N10_25 C12_25 C16_25 -61.4(15) . . . . ?
N10_25 C12_25 O13_25 C14_25 -120.9(9) . . . . ?
N10_25 C12_25 C16_25 C15_25 96.6(11) . . . . ?
C11_25 N3_25 C4_25 O1_25 179.4(10) . . . . ?
C11_25 N3_25 C4_25 N5_25 1.8(14) . . . . ?
C11_25 C7_25 N8_25 C9_25 1.2(13) . . . . ?
C11_25 N10_25 C12_25 O13_25 -124.2(11) . . . . ?
C11_25 N10_25 C12_25 C16_25 119.2(12) . . . . ?
C12_25 N10_25 C11_25 N3_25 -0.4(18) . . . . ?
C12_25 N10_25 C11_25 C7_25 -180.0(10) . . . . ?
C12_25 O13_25 C14_25 C15_25 22.4(11) . . . . ?
C12_25 O13_25 C14_25 C17_25 145.6(9) . . . . ?
O13_25 C12_25 C16_25 C15_25 -21.4(13) . . . . ?
O13_25 C14_25 C15_25 C16_25 -34.6(11) . . . . ?
O13_25 C14_25 C15_25 O26_25^a -167.3(11) . . . . ?
O13_25 C14_25 C15_25 O26_25^b -137.6(14) . . . . ?
O13_25 C14_25 C17_25 O18_25^a -63.4(16) . . . . ?
O13_25 C14_25 C17_25 O18_25^b -67.3(17) . . . . ?
C14_25 C15_25 C16_25 C12_25 33.3(12) . . . . ?
C14_25 C15_25 O26_25^a Si27_25^a -149.9(13) . . . . ?
C14_25 C15_25 O26_25^b Si27_25^b -173.6(18) . . . . ?
C14_25 C17_25 O18_25^a Si19_25^a 149.3(14) . . . . ?
C14_25 C17_25 O18_25^b Si19_25^b -143(2) . . . . ?
C15_25 C14_25 C17_25 O18_25^a 54.3(15) . . . . ?
C15_25 C14_25 C17_25 O18_25^b 50.4(17) . . . . ?
C15_25 O26_25^a Si27_25^a C28_25^a -135.7(18) . . . . ?
C15_25 O26_25^a Si27_25^a C29_25^a -20(2) . . . . ?
C15_25 O26_25^a Si27_25^a C30_25^a 105.5(16) . . . . ?
C15_25 O26_25^b Si27_25^b C28_25^b -69(3) . . . . ?
C15_25 O26_25^b Si27_25^b C29_25^b 171(2) . . . . ?
C15_25 O26_25^b Si27_25^b C30_25^b 56(2) . . . . ?
C16_25 C12_25 O13_25 C14_25 -0.7(12) . . . . ?
C16_25 C15_25 O26_25^a Si27_25^a 87.4(19) . . . . ?
C16_25 C15_25 O26_25^b Si27_25^b 83(2) . . . . ?
C17_25 C14_25 C15_25 C16_25 -153.9(9) . . . . ?
C17_25 C14_25 C15_25 O26_25^a 73.4(14) . . . . ?
C17_25 C14_25 C15_25 O26_25^b 103.0(14) . . . . ?
C17_25 O18_25^a Si19_25^a C20_25^a -136.5(18) . . . . ?
C17_25 O18_25^a Si19_25^a C21_25^a -22(2) . . . . ?
C17_25 O18_25^a Si19_25^a C22_25^a 103.8(18) . . . . ?
C17_25 O18_25^b Si19_25^b C20_25^b 8(3) . . . . ?
C17_25 O18_25^b Si19_25^b C21_25^b 131(3) . . . . ?
C17_25 O18_25^b Si19_25^b C22_25^b -111(3) . . . . ?
O18_25^a Si19_25^a C22_25^a C23_25^a 66.5(16) . . . . ?
O18_25^a Si19_25^a C22_25^a C24_25^a -173.2(15) . . . . ?
O18_25^a Si19_25^a C22_25^a C25_25^a -54.5(16) . . . . ?
C20_25^a Si19_25^a C22_25^a C23_25^a -50.5(18) . . . . ?
C20_25^a Si19_25^a C22_25^a C24_25^a 69.8(17) . . . . ?
C20_25^a Si19_25^a C22_25^a C25_25^a -171.6(16) . . . . ?
C21_25^a Si19_25^a C22_25^a C23_25^a -168.8(15) . . . . ?
C21_25^a Si19_25^a C22_25^a C24_25^a -48.5(17) . . . . ?
C21_25^a Si19_25^a C22_25^a C25_25^a 70.2(16) . . . . ?
O18_25^b Si19_25^b C22_25^b C23_25^b 54.8(18) . . . . ?
O18_25^b Si19_25^b C22_25^b C24_25^b 171.7(19) . . . . ?
O18_25^b Si19_25^b C22_25^b C25_25^b -65(2) . . . . ?
C20_25^b Si19_25^b C22_25^b C23_25^b -64(2) . . . . ?
C20_25^b Si19_25^b C22_25^b C24_25^b 53(2) . . . . ?
C20_25^b Si19_25^b C22_25^b C25_25^b 176(2) . . . . ?
C21_25^b Si19_25^b C22_25^b C23_25^b 171(2) . . . . ?
C21_25^b Si19_25^b C22_25^b C24_25^b -72(2) . . . . ?
C21_25^b Si19_25^b C22_25^b C25_25^b 51(2) . . . . ?
O26_25^a C15_25 C16_25 C12_25 162.6(12) . . . . ?
O26_25^a Si27_25^a C30_25^a C31_25^a 42.5(17) . . . . ?
O26_25^a Si27_25^a C30_25^a C32_25^a -76.9(17) . . . . ?
O26_25^a Si27_25^a C30_25^a C33_25^a 165.3(15) . . . . ?
C28_25^a Si27_25^a C30_25^a C31_25^a -75.3(19) . . . . ?
C28_25^a Si27_25^a C30_25^a C32_25^a 165.3(19) . . . . ?
C28_25^a Si27_25^a C30_25^a C33_25^a 47.5(19) . . . . ?
C29_25^a Si27_25^a C30_25^a C31_25^a 167.9(19) . . . . ?
C29_25^a Si27_25^a C30_25^a C32_25^a 49(2) . . . . ?
C29_25^a Si27_25^a C30_25^a C33_25^a -69.3(19) . . . . ?
O26_25^b C15_25 C16_25 C12_25 135.4(12) . . . . ?
O26_25^b Si27_25^b C30_25^b C31_25^b -77(2) . . . . ?
O26_25^b Si27_25^b C30_25^b C32_25^b 41.6(19) . . . . ?
O26_25^b Si27_25^b C30_25^b C33_25^b 159(2) . . . . ?
C28_25^b Si27_25^b C30_25^b C31_25^b 48(2) . . . . ?
C28_25^b Si27_25^b C30_25^b C32_25^b 165.9(19) . . . . ?
C28_25^b Si27_25^b C30_25^b C33_25^b -77(2) . . . . ?
C29_25^b Si27_25^b C30_25^b C31_25^b 170(2) . . . . ?
C29_25^b Si27_25^b C30_25^b C32_25^b -72(2) . . . . ?
C29_25^b Si27_25^b C30_25^b C33_25^b 45(2) . . . . ?
O1_26 C4_26 N5_26 C6_26 178.7(10) . . . . ?
N2_26 C6_26 C7_26 N8_26 0(2) . . . . ?
N2_26 C6_26 C7_26 C11_26 178.4(11) . . . . ?
N3_26 C4_26 N5_26 C6_26 -0.3(16) . . . . ?
C4_26 N3_26 C11_26 C7_26 1.5(16) . . . . ?
C4_26 N3_26 C11_26 N10_26 179.4(10) . . . . ?
C4_26 N5_26 C6_26 N2_26 -178.4(10) . . . . ?
C4_26 N5_26 C6_26 C7_26 2.5(16) . . . . ?
N5_26 C6_26 C7_26 N8_26 178.9(12) . . . . ?
N5_26 C6_26 C7_26 C11_26 -2.7(16) . . . . ?
C6_26 C7_26 N8_26 C9_26 176.4(13) . . . . ?
C6_26 C7_26 C11_26 N3_26 0.8(18) . . . . ?
C6_26 C7_26 C11_26 N10_26 -177.4(10) . . . . ?
C7_26 N8_26 C9_26 N10_26 2.2(15) . . . . ?
N8_26 C7_26 C11_26 N3_26 179.4(11) . . . . ?
N8_26 C7_26 C11_26 N10_26 1.2(13) . . . . ?
N8_26 C9_26 N10_26 C11_26 -1.6(15) . . . . ?
N8_26 C9_26 N10_26 C12_26 -170.5(11) . . . . ?
C9_26 N10_26 C11_26 N3_26 -178.2(11) . . . . ?
C9_26 N10_26 C11_26 C7_26 0.1(12) . . . . ?
C9_26 N10_26 C12_26 O13_26 103.8(13) . . . . ?
C9_26 N10_26 C12_26 C16_26 -12.7(15) . . . . ?
N10_26 C12_26 O13_26 C14_26 -91.7(10) . . . . ?
N10_26 C12_26 C16_26 C15_26 84.6(11) . . . . ?
C11_26 N3_26 C4_26 O1_26 179.4(10) . . . . ?
C11_26 N3_26 C4_26 N5_26 -1.7(14) . . . . ?
C11_26 C7_26 N8_26 C9_26 -2.1(15) . . . . ?
C11_26 N10_26 C12_26 O13_26 -63.0(12) . . . . ?
C11_26 N10_26 C12_26 C16_26 -179.6(9) . . . . ?
C12_26 N10_26 C11_26 N3_26 -8.7(16) . . . . ?
C12_26 N10_26 C11_26 C7_26 169.7(10) . . . . ?
C12_26 O13_26 C14_26 C15_26 -14.7(12) . . . . ?
C12_26 O13_26 C14_26 C17_26 107.6(11) . . . . ?
O13_26 C12_26 C16_26 C15_26 -34.1(12) . . . . ?
O13_26 C14_26 C15_26 C16_26 -7.5(13) . . . . ?
O13_26 C14_26 C15_26 O26_26 -128.2(11) . . . . ?
O13_26 C14_26 C17_26 O18_26 70.2(16) . . . . ?
C14_26 C15_26 C16_26 C12_26 24.8(12) . . . . ?
C14_26 C15_26 O26_26 Si27_26 -149.0(9) . . . . ?
C14_26 C17_26 O18_26 Si19_26 -131.3(13) . . . . ?
C15_26 C14_26 C17_26 O18_26 -170.9(12) . . . . ?
C15_26 O26_26 Si27_26 C28_26 -55.0(14) . . . . ?
C15_26 O26_26 Si27_26 C29_26 61.5(13) . . . . ?
C15_26 O26_26 Si27_26 C30_26 -176.2(10) . . . . ?
C16_26 C12_26 O13_26 C14_26 30.8(11) . . . . ?
C16_26 C15_26 O26_26 Si27_26 94.6(12) . . . . ?
C17_26 C14_26 C15_26 C16_26 -127.9(12) . . . . ?
C17_26 C14_26 C15_26 O26_26 111.4(13) . . . . ?
C17_26 O18_26 Si19_26 C20_26 -3.6(18) . . . . ?
C17_26 O18_26 Si19_26 C21_26 111.7(17) . . . . ?
C17_26 O18_26 Si19_26 C22_26 -131.1(15) . . . . ?
O18_26 Si19_26 C22_26 C23_26 67.5(15) . . . . ?
O18_26 Si19_26 C22_26 C24_26 -52.7(15) . . . . ?
O18_26 Si19_26 C22_26 C25_26 -170.1(15) . . . . ?
C20_26 Si19_26 C22_26 C23_26 -59.7(16) . . . . ?
C20_26 Si19_26 C22_26 C24_26 -179.9(15) . . . . ?
C20_26 Si19_26 C22_26 C25_26 62.8(17) . . . . ?
C21_26 Si19_26 C22_26 C23_26 -177.4(15) . . . . ?
C21_26 Si19_26 C22_26 C24_26 62.4(16) . . . . ?
C21_26 Si19_26 C22_26 C25_26 -55.0(17) . . . . ?
O26_26 C15_26 C16_26 C12_26 145.1(10) . . . . ?
O26_26 Si27_26 C30_26 C31_26 58.7(16) . . . . ?
O26_26 Si27_26 C30_26 C32_26 -64.6(18) . . . . ?
O26_26 Si27_26 C30_26 C33_26 176.9(15) . . . . ?
C28_26 Si27_26 C30_26 C31_26 -59.9(19) . . . . ?
C28_26 Si27_26 C30_26 C32_26 176.8(19) . . . . ?
C28_26 Si27_26 C30_26 C33_26 58.3(19) . . . . ?
C29_26 Si27_26 C30_26 C31_26 179.6(17) . . . . ?
C29_26 Si27_26 C30_26 C32_26 56(2) . . . . ?
C29_26 Si27_26 C30_26 C33_26 -62.2(18) . . . . ?
O1_27 C4_27 N5_27 C6_27 175.8(12) . . . . ?
N2_27 C6_27 C7_27 N8_27 5(3) . . . . ?
N2_27 C6_27 C7_27 C11_27 -178.6(15) . . . . ?
N3_27 C4_27 N5_27 C6_27 -2.9(17) . . . . ?
C4_27 N3_27 C11_27 C7_27 1.7(18) . . . . ?
C4_27 N3_27 C11_27 N10_27 179.9(11) . . . . ?
C4_27 N5_27 C6_27 N2_27 179.6(13) . . . . ?
C4_27 N5_27 C6_27 C7_27 7(2) . . . . ?
N5_27 C6_27 C7_27 N8_27 177(2) . . . . ?
N5_27 C6_27 C7_27 C11_27 -7(2) . . . . ?
C6_27 C7_27 N8_27 C9_27 174(2) . . . . ?
C6_27 C7_27 C11_27 N3_27 3(2) . . . . ?
C6_27 C7_27 C11_27 N10_27 -175.6(14) . . . . ?
C7_27 N8_27 C9_27 N10_27 2(3) . . . . ?
N8_27 C7_27 C11_27 N3_27 179.7(16) . . . . ?
N8_27 C7_27 C11_27 N10_27 1(2) . . . . ?
N8_27 C9_27 N10_27 C11_27 -2(3) . . . . ?
N8_27 C9_27 N10_27 C12_27 179(2) . . . . ?
C9_27 N10_27 C11_27 N3_27 -178.4(16) . . . . ?
C9_27 N10_27 C11_27 C7_27 0.1(19) . . . . ?
C9_27 N10_27 C12_27 O13_27 107(2) . . . . ?
C9_27 N10_27 C12_27 C16_27 -13(2) . . . . ?
N10_27 C12_27 O13_27 C14_27^a -124.2(15) . . . . ?
N10_27 C12_27 O13_27 C14_27^b -97.4(12) . . . . ?
N10_27 C12_27 C16_27 C15_27 92.7(12) . . . . ?
C11_27 N3_27 C4_27 O1_27 179.7(10) . . . . ?
C11_27 N3_27 C4_27 N5_27 -1.7(14) . . . . ?
C11_27 C7_27 N8_27 C9_27 -2(3) . . . . ?
C11_27 N10_27 C12_27 O13_27 -72.2(15) . . . . ?
C11_27 N10_27 C12_27 C16_27 167.7(11) . . . . ?
C12_27 N10_27 C11_27 N3_27 1.4(19) . . . . ?
C12_27 N10_27 C11_27 C7_27 179.8(13) . . . . ?
C12_27 O13_27 C14_27^a C15_27 31(2) . . . . ?
C12_27 O13_27 C14_27^a C17_27^a 153.6(16) . . . . ?
C12_27 O13_27 C14_27^b C15_27 -10.9(17) . . . . ?
C12_27 O13_27 C14_27^b C17_27^b 116.2(14) . . . . ?
O13_27 C12_27 C16_27 C15_27 -29.3(13) . . . . ?
O13_27 C14_27^a C15_27 C16_27 -46.9(18) . . . . ?
O13_27 C14_27^a C15_27 O26_27 -161.6(16) . . . . ?
O13_27 C14_27^a C17_27^a O18_27^a 71(3) . . . . ?
O13_27 C14_27^b C15_27 C16_27 -8.5(17) . . . . ?
O13_27 C14_27^b C15_27 O26_27 -136.4(14) . . . . ?
O13_27 C14_27^b C17_27^b O18_27^b -71(2) . . . . ?
C14_27^a C15_27 C16_27 C12_27 44.3(13) . . . . ?
C14_27^a C15_27 O26_27 Si27_27 -139.8(14) . . . . ?
C14_27^a C17_27^a O18_27^a Si19_27^a 138(3) . . . . ?
C14_27^b C15_27 C16_27 C12_27 22.3(15) . . . . ?
C14_27^b C15_27 O26_27 Si27_27 -117.9(14) . . . . ?
C14_27^b C17_27^b O18_27^b Si19_27^b -163(2) . . . . ?
C15_27 C14_27^a C17_27^a O18_27^a -172(3) . . . . ?
C15_27 C14_27^b C17_27^b O18_27^b 51(3) . . . . ?
C15_27 O26_27 Si27_27 C28_27 -60.9(15) . . . . ?
C15_27 O26_27 Si27_27 C29_27 60.3(15) . . . . ?
C15_27 O26_27 Si27_27 C30_27 -177.4(11) . . . . ?
C16_27 C12_27 O13_27 C14_27^a -0.8(17) . . . . ?
C16_27 C12_27 O13_27 C14_27^b 26.0(15) . . . . ?
C16_27 C15_27 O26_27 Si27_27 116.4(13) . . . . ?
C17_27^a C14_27^a C15_27 C16_27 -167(2) . . . . ?
C17_27^a C14_27^a C15_27 O26_27 78(2) . . . . ?
C17_27^a O18_27^a Si19_27^a C20_27^a 125(4) . . . . ?
C17_27^a O18_27^a Si19_27^a C21_27^a -114(4) . . . . ?
C17_27^a O18_27^a Si19_27^a C22_27^a 5(4) . . . . ?
O18_27^a Si19_27^a C22_27^a C23_27^a 49(3) . . . . ?
O18_27^a Si19_27^a C22_27^a C24_27^a 168(3) . . . . ?
O18_27^a Si19_27^a C22_27^a C25_27^a -73(3) . . . . ?
C20_27^a Si19_27^a C22_27^a C23_27^a -71(3) . . . . ?
C20_27^a Si19_27^a C22_27^a C24_27^a 48(3) . . . . ?
C20_27^a Si19_27^a C22_27^a C25_27^a 167(3) . . . . ?
C21_27^a Si19_27^a C22_27^a C23_27^a 169(3) . . . . ?
C21_27^a Si19_27^a C22_27^a C24_27^a -72(4) . . . . ?
C21_27^a Si19_27^a C22_27^a C25_27^a 47(3) . . . . ?
C17_27^b C14_27^b C15_27 C16_27 -134.0(15) . . . . ?
C17_27^b C14_27^b C15_27 O26_27 98.2(19) . . . . ?
C17_27^b O18_27^b Si19_27^b C20_27^b 15(4) . . . . ?
C17_27^b O18_27^b Si19_27^b C21_27^b 135(3) . . . . ?
C17_27^b O18_27^b Si19_27^b C22_27^b -106(3) . . . . ?
O18_27^b Si19_27^b C22_27^b C23_27^b 16(2) . . . . ?
O18_27^b Si19_27^b C22_27^b C24_27^b 132(2) . . . . ?
O18_27^b Si19_27^b C22_27^b C25_27^b -103(2) . . . . ?
C20_27^b Si19_27^b C22_27^b C23_27^b -104(2) . . . . ?
C20_27^b Si19_27^b C22_27^b C24_27^b 12(3) . . . . ?
C20_27^b Si19_27^b C22_27^b C25_27^b 137(3) . . . . ?
C21_27^b Si19_27^b C22_27^b C23_27^b 131(2) . . . . ?
C21_27^b Si19_27^b C22_27^b C24_27^b -113(3) . . . . ?
C21_27^b Si19_27^b C22_27^b C25_27^b 12(3) . . . . ?
O26_27 C15_27 C16_27 C12_27 154.4(10) . . . . ?
O26_27 Si27_27 C30_27 C31_27 55.7(14) . . . . ?
O26_27 Si27_27 C30_27 C32_27 -61.4(13) . . . . ?
O26_27 Si27_27 C30_27 C33_27 178.0(12) . . . . ?
C28_27 Si27_27 C30_27 C31_27 -57.7(15) . . . . ?
C28_27 Si27_27 C30_27 C32_27 -174.8(13) . . . . ?
C28_27 Si27_27 C30_27 C33_27 64.6(15) . . . . ?
C29_27 Si27_27 C30_27 C31_27 176.7(16) . . . . ?
C29_27 Si27_27 C30_27 C32_27 59.5(16) . . . . ?
C29_27 Si27_27 C30_27 C33_27 -61.0(16) . . . . ?
O1_28 C4_28 N5_28 C6_28 174.9(8) . . . . ?
N2_28 C6_28 C7_28 N8_28 0.5(18) . . . . ?
N2_28 C6_28 C7_28 C11_28 -176.2(10) . . . . ?
N3_28 C4_28 N5_28 C6_28 -6.5(14) . . . . ?
C4_28 N3_28 C11_28 C7_28 -1.2(14) . . . . ?
C4_28 N3_28 C11_28 N10_28 -178.9(9) . . . . ?
C4_28 N5_28 C6_28 N2_28 -179.6(9) . . . . ?
C4_28 N5_28 C6_28 C7_28 2.7(13) . . . . ?
N5_28 C6_28 C7_28 N8_28 178.1(10) . . . . ?
N5_28 C6_28 C7_28 C11_28 1.3(13) . . . . ?
C6_28 C7_28 N8_28 C9_28 -175.4(11) . . . . ?
C6_28 C7_28 C11_28 N3_28 -2.2(15) . . . . ?
C6_28 C7_28 C11_28 N10_28 175.8(8) . . . . ?
C7_28 N8_28 C9_28 N10_28 -1.0(12) . . . . ?
N8_28 C7_28 C11_28 N3_28 -179.6(9) . . . . ?
N8_28 C7_28 C11_28 N10_28 -1.6(11) . . . . ?
N8_28 C9_28 N10_28 C11_28 0.1(12) . . . . ?
N8_28 C9_28 N10_28 C12_28 171.0(9) . . . . ?
C9_28 N10_28 C11_28 N3_28 179.0(9) . . . . ?
C9_28 N10_28 C11_28 C7_28 0.9(10) . . . . ?
C9_28 N10_28 C12_28 O13_28 115.8(10) . . . . ?
C9_28 N10_28 C12_28 C16_28 -2.7(13) . . . . ?
N10_28 C12_28 O13_28 C14_28 -111.6(9) . . . . ?
N10_28 C12_28 C16_28 C15_28 89.6(10) . . . . ?
C11_28 N3_28 C4_28 O1_28 -176.2(9) . . . . ?
C11_28 N3_28 C4_28 N5_28 5.3(13) . . . . ?
C11_28 C7_28 N8_28 C9_28 1.6(12) . . . . ?
C11_28 N10_28 C12_28 O13_28 -75.0(11) . . . . ?
C11_28 N10_28 C12_28 C16_28 166.5(8) . . . . ?
C12_28 N10_28 C11_28 N3_28 7.6(14) . . . . ?
C12_28 N10_28 C11_28 C7_28 -170.5(8) . . . . ?
C12_28 O13_28 C14_28 C15_28 15.8(12) . . . . ?
C12_28 O13_28 C14_28 C17_28 143.8(9) . . . . ?
O13_28 C12_28 C16_28 C15_28 -32.0(11) . . . . ?
O13_28 C14_28 C15_28 C16_28 -34.7(11) . . . . ?
O13_28 C14_28 C15_28 O26_28 -155.7(10) . . . . ?
O13_28 C14_28 C17_28 O18_28 -71.4(15) . . . . ?
C14_28 C15_28 C16_28 C12_28 39.2(11) . . . . ?
C14_28 C15_28 O26_28 Si27_28 -149.2(10) . . . . ?
C14_28 C17_28 O18_28 Si19_28 150.0(11) . . . . ?
C15_28 C14_28 C17_28 O18_28 51.2(16) . . . . ?
C15_28 O26_28 Si27_28 C28_28 -31.4(15) . . . . ?
C15_28 O26_28 Si27_28 C29_28 -151.6(15) . . . . ?
C15_28 O26_28 Si27_28 C30_28 87.1(13) . . . . ?
C16_28 C12_28 O13_28 C14_28 10.5(11) . . . . ?
C16_28 C15_28 O26_28 Si27_28 97.6(13) . . . . ?
C17_28 C14_28 C15_28 C16_28 -159.0(10) . . . . ?
C17_28 C14_28 C15_28 O26_28 80.0(14) . . . . ?
C17_28 O18_28 Si19_28 C20_28 31.1(16) . . . . ?
C17_28 O18_28 Si19_28 C21_28 146.9(15) . . . . ?
C17_28 O18_28 Si19_28 C22_28 -91.9(14) . . . . ?
O18_28 Si19_28 C22_28 C23_28 50.6(13) . . . . ?
O18_28 Si19_28 C22_28 C24_28 171.0(13) . . . . ?
O18_28 Si19_28 C22_28 C25_28 -71.2(13) . . . . ?
C20_28 Si19_28 C22_28 C23_28 -71.5(14) . . . . ?
C20_28 Si19_28 C22_28 C24_28 48.9(15) . . . . ?
C20_28 Si19_28 C22_28 C25_28 166.6(13) . . . . ?
C21_28 Si19_28 C22_28 C23_28 168.3(13) . . . . ?
C21_28 Si19_28 C22_28 C24_28 -71.3(16) . . . . ?
C21_28 Si19_28 C22_28 C25_28 46.5(15) . . . . ?
O26_28 C15_28 C16_28 C12_28 161.6(10) . . . . ?
O26_28 Si27_28 C30_28 C31_28 -70.6(16) . . . . ?
O26_28 Si27_28 C30_28 C32_28 51.0(17) . . . . ?
O26_28 Si27_28 C30_28 C33_28 171.6(15) . . . . ?
C28_28 Si27_28 C30_28 C31_28 47.5(17) . . . . ?
C28_28 Si27_28 C30_28 C32_28 169.1(16) . . . . ?
C28_28 Si27_28 C30_28 C33_28 -70.3(17) . . . . ?
C29_28 Si27_28 C30_28 C31_28 170.3(18) . . . . ?
C29_28 Si27_28 C30_28 C32_28 -68(2) . . . . ?
C29_28 Si27_28 C30_28 C33_28 52.4(19) . . . . ?
O1_29 C4_29 N5_29 C6_29 176.9(10) . . . . ?
N2_29 C6_29 C7_29 N8_29 -4.2(19) . . . . ?
N2_29 C6_29 C7_29 C11_29 179.2(10) . . . . ?
N3_29 C4_29 N5_29 C6_29 -1.2(16) . . . . ?
C4_29 N3_29 C11_29 C7_29 -1.4(17) . . . . ?
C4_29 N3_29 C11_29 N10_29 -177.6(10) . . . . ?
C4_29 N5_29 C6_29 N2_29 -178.8(9) . . . . ?
C4_29 N5_29 C6_29 C7_29 -0.1(15) . . . . ?
N5_29 C6_29 C7_29 N8_29 177.2(11) . . . . ?
N5_29 C6_29 C7_29 C11_29 0.6(14) . . . . ?
C6_29 C7_29 N8_29 C9_29 -176.1(12) . . . . ?
C6_29 C7_29 C11_29 N3_29 0.1(18) . . . . ?
C6_29 C7_29 C11_29 N10_29 176.9(9) . . . . ?
C7_29 N8_29 C9_29 N10_29 -0.6(14) . . . . ?
N8_29 C7_29 C11_29 N3_29 -177.2(11) . . . . ?
N8_29 C7_29 C11_29 N10_29 -0.4(13) . . . . ?
N8_29 C9_29 N10_29 C11_29 0.3(14) . . . . ?
N8_29 C9_29 N10_29 C12_29 177.7(11) . . . . ?
C9_29 N10_29 C11_29 N3_29 177.0(11) . . . . ?
C9_29 N10_29 C11_29 C7_29 0.1(12) . . . . ?
C9_29 N10_29 C12_29 O13_29 119.7(12) . . . . ?
C9_29 N10_29 C12_29 C16_29 2.8(17) . . . . ?
N10_29 C12_29 O13_29 C14_29 -101.4(9) . . . . ?
N10_29 C12_29 C16_29 C15_29 81.7(11) . . . . ?
C11_29 N3_29 C4_29 O1_29 -176.3(11) . . . . ?
C11_29 N3_29 C4_29 N5_29 1.8(15) . . . . ?
C11_29 C7_29 N8_29 C9_29 0.6(13) . . . . ?
C11_29 N10_29 C12_29 O13_29 -63.5(13) . . . . ?
C11_29 N10_29 C12_29 C16_29 179.6(10) . . . . ?
C12_29 N10_29 C11_29 N3_29 -0.5(17) . . . . ?
C12_29 N10_29 C11_29 C7_29 -177.4(10) . . . . ?
C12_29 O13_29 C14_29 C15_29 5.2(12) . . . . ?
C12_29 O13_29 C14_29 C17_29 129.8(10) . . . . ?
O13_29 C12_29 C16_29 C15_29 -37.9(11) . . . . ?
O13_29 C14_29 C15_29 C16_29 -28.5(11) . . . . ?
O13_29 C14_29 C15_29 O26_29 -145.3(10) . . . . ?
O13_29 C14_29 C17_29 O18_29 -66.0(13) . . . . ?
C14_29 C15_29 C16_29 C12_29 39.4(10) . . . . ?
C14_29 C15_29 O26_29 Si27_29 -132.8(10) . . . . ?
C14_29 C17_29 O18_29 Si19_29 146.0(10) . . . . ?
C15_29 C14_29 C17_29 O18_29 54.2(13) . . . . ?
C15_29 O26_29 Si27_29 C28_29 -73.4(14) . . . . ?
C15_29 O26_29 Si27_29 C29_29 47.6(14) . . . . ?
C15_29 O26_29 Si27_29 C30_29 165.2(11) . . . . ?
C16_29 C12_29 O13_29 C14_29 21.0(12) . . . . ?
C16_29 C15_29 O26_29 Si27_29 117.0(11) . . . . ?
C17_29 C14_29 C15_29 C16_29 -150.5(9) . . . . ?
C17_29 C14_29 C15_29 O26_29 92.7(12) . . . . ?
C17_29 O18_29 Si19_29 C20_29 -92.3(13) . . . . ?
C17_29 O18_29 Si19_29 C21_29 26.3(15) . . . . ?
C17_29 O18_29 Si19_29 C22_29 150.2(11) . . . . ?
O18_29 Si19_29 C22_29 C23_29 49.1(15) . . . . ?
O18_29 Si19_29 C22_29 C24_29 169.5(14) . . . . ?
O18_29 Si19_29 C22_29 C25_29 -73.3(14) . . . . ?
C20_29 Si19_29 C22_29 C23_29 -66.0(16) . . . . ?
C20_29 Si19_29 C22_29 C24_29 54.4(16) . . . . ?
C20_29 Si19_29 C22_29 C25_29 171.6(14) . . . . ?
C21_29 Si19_29 C22_29 C23_29 170.4(15) . . . . ?
C21_29 Si19_29 C22_29 C24_29 -69.2(16) . . . . ?
C21_29 Si19_29 C22_29 C25_29 48.0(16) . . . . ?
O26_29 C15_29 C16_29 C12_29 155.5(9) . . . . ?
O26_29 Si27_29 C30_29 C31_29 50.8(15) . . . . ?
O26_29 Si27_29 C30_29 C32_29 -69.4(16) . . . . ?
O26_29 Si27_29 C30_29 C33_29 173.2(15) . . . . ?
C28_29 Si27_29 C30_29 C31_29 -65.5(17) . . . . ?
C28_29 Si27_29 C30_29 C32_29 174.3(16) . . . . ?
C28_29 Si27_29 C30_29 C33_29 56.9(17) . . . . ?
C29_29 Si27_29 C30_29 C31_29 170.1(16) . . . . ?
C29_29 Si27_29 C30_29 C32_29 50.0(18) . . . . ?
C29_29 Si27_29 C30_29 C33_29 -67.5(18) . . . . ?
O1_30 C4_30 N5_30 C6_30 178.2(11) . . . . ?
N2_30 C6_30 C7_30 N8_30 -5(3) . . . . ?
N2_30 C6_30 C7_30 C11_30 176.4(14) . . . . ?
N3_30 C4_30 N5_30 C6_30 -1.4(18) . . . . ?
C4_30 N3_30 C11_30 C7_30 -1(2) . . . . ?
C4_30 N3_30 C11_30 N10_30 -177.9(12) . . . . ?
C4_30 N5_30 C6_30 N2_30 -176.7(11) . . . . ?
C4_30 N5_30 C6_30 C7_30 1.9(18) . . . . ?
N5_30 C6_30 C7_30 N8_30 176.3(15) . . . . ?
N5_30 C6_30 C7_30 C11_30 -2.0(19) . . . . ?
C6_30 C7_30 N8_30 C9_30 -179.1(18) . . . . ?
C6_30 C7_30 C11_30 N3_30 2(2) . . . . ?
C6_30 C7_30 C11_30 N10_30 179.0(12) . . . . ?
C7_30 N8_30 C9_30 N10_30 1(3) . . . . ?
N8_30 C7_30 C11_30 N3_30 -176.5(15) . . . . ?
N8_30 C7_30 C11_30 N10_30 0.4(18) . . . . ?
N8_30 C9_30 N10_30 C11_30 -1(3) . . . . ?
N8_30 C9_30 N10_30 C12_30 175.3(17) . . . . ?
C9_30 N10_30 C11_30 N3_30 177.4(16) . . . . ?
C9_30 N10_30 C11_30 C7_30 0.2(18) . . . . ?
C9_30 N10_30 C12_30 O13_30 118.6(19) . . . . ?
C9_30 N10_30 C12_30 C16_30 -1(2) . . . . ?
N10_30 C12_30 O13_30 C14_30 -111.2(11) . . . . ?
N10_30 C12_30 C16_30 C15_30 88.7(13) . . . . ?
C11_30 N3_30 C4_30 O1_30 -178.6(11) . . . . ?
C11_30 N3_30 C4_30 N5_30 0.9(16) . . . . ?
C11_30 C7_30 N8_30 C9_30 -1(2) . . . . ?
C11_30 N10_30 C12_30 O13_30 -66.3(16) . . . . ?
C11_30 N10_30 C12_30 C16_30 174.3(13) . . . . ?
C12_30 N10_30 C11_30 N3_30 1(2) . . . . ?
C12_30 N10_30 C11_30 C7_30 -176.0(13) . . . . ?
C12_30 O13_30 C14_30 C15_30 13.7(14) . . . . ?
C12_30 O13_30 C14_30 C17_30 141.7(11) . . . . ?
O13_30 C12_30 C16_30 C15_30 -31.1(14) . . . . ?
O13_30 C14_30 C15_30 C16_30 -32.5(13) . . . . ?
O13_30 C14_30 C15_30 O26_30^a -160.8(13) . . . . ?
O13_30 C14_30 C15_30 O26_30^b -142.7(15) . . . . ?
O13_30 C14_30 C17_30 O18_30 -70.9(15) . . . . ?
C14_30 C15_30 C16_30 C12_30 37.1(13) . . . . ?
C14_30 C15_30 O26_30^a Si27_30^a -126.1(15) . . . . ?
C14_30 C15_30 O26_30^b Si27_30^b -151.7(19) . . . . ?
C14_30 C17_30 O18_30 Si19_30 138.0(11) . . . . ?
C15_30 C14_30 C17_30 O18_30 50.9(16) . . . . ?
C15_30 O26_30^a Si27_30^a C28_30^a -56(2) . . . . ?
C15_30 O26_30^a Si27_30^a C29_30^a 64.3(19) . . . . ?
C15_30 O26_30^a Si27_30^a C30_30^a -176.7(15) . . . . ?
C15_30 O26_30^b Si27_30^b C28_30^b -14(3) . . . . ?
C15_30 O26_30^b Si27_30^b C29_30^b -136(2) . . . . ?
C15_30 O26_30^b Si27_30^b C30_30^b 104(2) . . . . ?
C16_30 C12_30 O13_30 C14_30 11.3(14) . . . . ?
C16_30 C15_30 O26_30^a Si27_30^a 116.1(16) . . . . ?
C16_30 C15_30 O26_30^b Si27_30^b 101(2) . . . . ?
C17_30 C14_30 C15_30 C16_30 -156.0(12) . . . . ?
C17_30 C14_30 C15_30 O26_30^a 75.7(17) . . . . ?
C17_30 C14_30 C15_30 O26_30^b 93.9(17) . . . . ?
C17_30 O18_30 Si19_30 C20_30 -82.7(15) . . . . ?
C17_30 O18_30 Si19_30 C21_30 38.2(16) . . . . ?
C17_30 O18_30 Si19_30 C22_30 158.1(13) . . . . ?
O18_30 Si19_30 C22_30 C23_30 48.8(15) . . . . ?
O18_30 Si19_30 C22_30 C24_30 169.8(14) . . . . ?
O18_30 Si19_30 C22_30 C25_30 -69.8(14) . . . . ?
C20_30 Si19_30 C22_30 C23_30 -69.8(16) . . . . ?
C20_30 Si19_30 C22_30 C24_30 51.2(16) . . . . ?
C20_30 Si19_30 C22_30 C25_30 171.6(14) . . . . ?
C21_30 Si19_30 C22_30 C23_30 169.8(16) . . . . ?
C21_30 Si19_30 C22_30 C24_30 -69.2(17) . . . . ?
C21_30 Si19_30 C22_30 C25_30 51.2(16) . . . . ?
O26_30^a C15_30 C16_30 C12_30 160.3(12) . . . . ?
O26_30^a Si27_30^a C30_30^a C31_30^a 60.0(17) . . . . ?
O26_30^a Si27_30^a C30_30^a C32_30^a -59.3(17) . . . . ?
O26_30^a Si27_30^a C30_30^a C33_30^a -177.6(16) . . . . ?
C28_30^a Si27_30^a C30_30^a C31_30^a -58.6(19) . . . . ?
C28_30^a Si27_30^a C30_30^a C32_30^a -177.9(18) . . . . ?
C28_30^a Si27_30^a C30_30^a C33_30^a 63.9(19) . . . . ?
C29_30^a Si27_30^a C30_30^a C31_30^a 178.8(16) . . . . ?
C29_30^a Si27_30^a C30_30^a C32_30^a 59.6(17) . . . . ?
C29_30^a Si27_30^a C30_30^a C33_30^a -58.7(18) . . . . ?
O26_30^b C15_30 C16_30 C12_30 150.7(12) . . . . ?
O26_30^b Si27_30^b C30_30^b C31_30^b -61.1(19) . . . . ?
O26_30^b Si27_30^b C30_30^b C32_30^b 55.1(19) . . . . ?
O26_30^b Si27_30^b C30_30^b C33_30^b 178(2) . . . . ?
C28_30^b Si27_30^b C30_30^b C31_30^b 54(2) . . . . ?
C28_30^b Si27_30^b C30_30^b C32_30^b 170(2) . . . . ?
C28_30^b Si27_30^b C30_30^b C33_30^b -67(2) . . . . ?
C29_30^b Si27_30^b C30_30^b C31_30^b 179(2) . . . . ?
C29_30^b Si27_30^b C30_30^b C32_30^b -65(2) . . . . ?
C29_30^b Si27_30^b C30_30^b C33_30^b 58(2) . . . . ?
B1_41 C2_41 C3_41 C4_41 -177(4) . . . . ?
B1_41 C2_41 C7_41 C6_41 179(3) . . . . ?
B1_41 C16_41 C17_41 C18_41 175.2(19) . . . . ?
B1_41 C16_41 C21_41 C20_41 -175(2) . . . . ?
B1_41 C30_41 C31_41 C32_41 179.5(17) . . . . ?
B1_41 C30_41 C35_41 C34_41 -178.1(17) . . . . ?
B1_41 C44_41 C45_41 C46_41 -176.6(19) . . . . ?
B1_41 C44_41 C49_41 C48_41 172.6(18) . . . . ?
C2_41 B1_41 C16_41 C17_41 -110(2) . . . . ?
C2_41 B1_41 C16_41 C21_41 71(2) . . . . ?
C2_41 B1_41 C30_41 C31_41 -126.1(17) . . . . ?
C2_41 B1_41 C30_41 C35_41 49(2) . . . . ?
C2_41 B1_41 C44_41 C45_41 -164.0(16) . . . . ?
C2_41 B1_41 C44_41 C49_41 25.5(19) . . . . ?
C2_41 C3_41 C4_41 C5_41 -8(8) . . . . ?
C2_41 C3_41 C4_41 C8_41 179(4) . . . . ?
C3_41 C2_41 C7_41 C6_41 3(5) . . . . ?
C3_41 C4_41 C5_41 C6_41 14(7) . . . . ?
C3_41 C4_41 C8_41 F9_41 63(5) . . . . ?
C3_41 C4_41 C8_41 F10_41 -58(5) . . . . ?
C3_41 C4_41 C8_41 F11_41 -174(5) . . . . ?
C4_41 C5_41 C6_41 C7_41 -11(6) . . . . ?
C4_41 C5_41 C6_41 C12_41 177(4) . . . . ?
C5_41 C4_41 C8_41 F9_41 -109(5) . . . . ?
C5_41 C4_41 C8_41 F10_41 130(5) . . . . ?
C5_41 C4_41 C8_41 F11_41 13(5) . . . . ?
C5_41 C6_41 C7_41 C2_41 3(5) . . . . ?
C5_41 C6_41 C12_41 F13_41 -89(4) . . . . ?
C5_41 C6_41 C12_41 F14_41 28(4) . . . . ?
C5_41 C6_41 C12_41 F15_41 150(3) . . . . ?
C7_41 C2_41 C3_41 C4_41 0(6) . . . . ?
C7_41 C6_41 C12_41 F13_41 99(3) . . . . ?
C7_41 C6_41 C12_41 F14_41 -144(3) . . . . ?
C7_41 C6_41 C12_41 F15_41 -22(3) . . . . ?
C8_41 C4_41 C5_41 C6_41 -174(4) . . . . ?
C12_41 C6_41 C7_41 C2_41 175(3) . . . . ?
C16_41 B1_41 C2_41 C3_41 160(3) . . . . ?
C16_41 B1_41 C2_41 C7_41 -16(3) . . . . ?
C16_41 B1_41 C30_41 C31_41 110.2(17) . . . . ?
C16_41 B1_41 C30_41 C35_41 -74.6(19) . . . . ?
C16_41 B1_41 C44_41 C45_41 -45.5(19) . . . . ?
C16_41 B1_41 C44_41 C49_41 144.0(16) . . . . ?
C16_41 C17_41 C18_41 C19_41 3(4) . . . . ?
C16_41 C17_41 C18_41 C22_41 178.5(19) . . . . ?
C17_41 C16_41 C21_41 C20_41 6(3) . . . . ?
C17_41 C18_41 C19_41 C20_41 1(4) . . . . ?
C17_41 C18_41 C22_41 F23_41 11(3) . . . . ?
C17_41 C18_41 C22_41 F24_41 132(2) . . . . ?
C17_41 C18_41 C22_41 F25_41 -111(3) . . . . ?
C18_41 C19_41 C20_41 C21_41 -1(5) . . . . ?
C18_41 C19_41 C20_41 C26_41 -178(3) . . . . ?
C19_41 C18_41 C22_41 F23_41 -173(2) . . . . ?
C19_41 C18_41 C22_41 F24_41 -52(3) . . . . ?
C19_41 C18_41 C22_41 F25_41 64(3) . . . . ?
C19_41 C20_41 C21_41 C16_41 -3(4) . . . . ?
C19_41 C20_41 C26_41 F27_41 -144(3) . . . . ?
C19_41 C20_41 C26_41 F28_41 97(3) . . . . ?
C19_41 C20_41 C26_41 F29_41 -21(4) . . . . ?
C21_41 C16_41 C17_41 C18_41 -6(3) . . . . ?
C21_41 C20_41 C26_41 F27_41 38(3) . . . . ?
C21_41 C20_41 C26_41 F28_41 -80(3) . . . . ?
C21_41 C20_41 C26_41 F29_41 161(3) . . . . ?
C22_41 C18_41 C19_41 C20_41 -175(3) . . . . ?
C26_41 C20_41 C21_41 C16_41 175(2) . . . . ?
C30_41 B1_41 C2_41 C3_41 36(3) . . . . ?
C30_41 B1_41 C2_41 C7_41 -141(3) . . . . ?
C30_41 B1_41 C16_41 C17_41 13(2) . . . . ?
C30_41 B1_41 C16_41 C21_41 -165.2(16) . . . . ?
C30_41 B1_41 C44_41 C45_41 76.4(18) . . . . ?
C30_41 B1_41 C44_41 C49_41 -94.1(18) . . . . ?
C30_41 C31_41 C32_41 C33_41 -4(3) . . . . ?
C30_41 C31_41 C32_41 C36_41 -177.6(17) . . . . ?
C31_41 C30_41 C35_41 C34_41 -3(3) . . . . ?
C31_41 C32_41 C33_41 C34_41 1(3) . . . . ?
C31_41 C32_41 C36_41 F37_41 67(2) . . . . ?
C31_41 C32_41 C36_41 F38_41 -172(2) . . . . ?
C31_41 C32_41 C36_41 F39_41 -54(2) . . . . ?
C32_41 C33_41 C34_41 C35_41 0(3) . . . . ?
C32_41 C33_41 C34_41 C40_41 176(2) . . . . ?
C33_41 C32_41 C36_41 F37_41 -107(2) . . . . ?
C33_41 C32_41 C36_41 F38_41 14(3) . . . . ?
C33_41 C32_41 C36_41 F39_41 132(2) . . . . ?
C33_41 C34_41 C35_41 C30_41 1(3) . . . . ?
C33_41 C34_41 C40_41 F41_41 4(3) . . . . ?
C33_41 C34_41 C40_41 F42_41 127(2) . . . . ?
C33_41 C34_41 C40_41 F43_41 -117(2) . . . . ?
C35_41 C30_41 C31_41 C32_41 4(3) . . . . ?
C35_41 C34_41 C40_41 F41_41 -180(2) . . . . ?
C35_41 C34_41 C40_41 F42_41 -57(2) . . . . ?
C35_41 C34_41 C40_41 F43_41 60(3) . . . . ?
C36_41 C32_41 C33_41 C34_41 175.4(19) . . . . ?
C40_41 C34_41 C35_41 C30_41 -175.5(18) . . . . ?
C44_41 B1_41 C2_41 C3_41 -83(3) . . . . ?
C44_41 B1_41 C2_41 C7_41 101(3) . . . . ?
C44_41 B1_41 C16_41 C17_41 133.3(17) . . . . ?
C44_41 B1_41 C16_41 C21_41 -45(2) . . . . ?
C44_41 B1_41 C30_41 C31_41 -8.6(18) . . . . ?
C44_41 B1_41 C30_41 C35_41 166.6(16) . . . . ?
C44_41 C45_41 C46_41 C47_41 4(4) . . . . ?
C44_41 C45_41 C46_41 C50_41 175(2) . . . . ?
C45_41 C44_41 C49_41 C48_41 2(3) . . . . ?
C45_41 C46_41 C47_41 C48_41 1(4) . . . . ?
C45_41 C46_41 C50_41 F51_41 -51(3) . . . . ?
C45_41 C46_41 C50_41 F52_41 -173(2) . . . . ?
C45_41 C46_41 C50_41 F53_41 67(3) . . . . ?
C46_41 C47_41 C48_41 C49_41 -5(4) . . . . ?
C46_41 C47_41 C48_41 C54_41 178(2) . . . . ?
C47_41 C46_41 C50_41 F51_41 120(3) . . . . ?
C47_41 C46_41 C50_41 F52_41 -2(3) . . . . ?
C47_41 C46_41 C50_41 F53_41 -122(3) . . . . ?
C47_41 C48_41 C49_41 C44_41 3(4) . . . . ?
C47_41 C48_41 C54_41 F55_41 -3(3) . . . . ?
C47_41 C48_41 C54_41 F56_41 121(3) . . . . ?
C47_41 C48_41 C54_41 F57_41 -124(3) . . . . ?
C49_41 C44_41 C45_41 C46_41 -5(3) . . . . ?
C49_41 C48_41 C54_41 F55_41 180(2) . . . . ?
C49_41 C48_41 C54_41 F56_41 -57(3) . . . . ?
C49_41 C48_41 C54_41 F57_41 58(3) . . . . ?
C50_41 C46_41 C47_41 C48_41 -169(2) . . . . ?
C54_41 C48_41 C49_41 C44_41 -179.6(17) . . . . ?
B1_42 C2_42 C3_42 C4_42 178.3(14) . . . . ?
B1_42 C2_42 C7_42 C6_42 179.9(14) . . . . ?
B1_42 C16_42 C17_42 C18_42 179.4(11) . . . . ?
B1_42 C16_42 C21_42 C20_42 178.7(13) . . . . ?
B1_42 C30_42 C31_42 C32_42 179.3(11) . . . . ?
B1_42 C30_42 C35_42 C34_42 -180.0(13) . . . . ?
B1_42 C44_42 C45_42 C46_42 178.1(14) . . . . ?
B1_42 C44_42 C49_42 C48_42 -179.1(13) . . . . ?
C2_42 B1_42 C16_42 C17_42 33.5(15) . . . . ?
C2_42 B1_42 C16_42 C21_42 -154.6(12) . . . . ?
C2_42 B1_42 C30_42 C31_42 -84.1(12) . . . . ?
C2_42 B1_42 C30_42 C35_42 87.8(13) . . . . ?
C2_42 B1_42 C44_42 C45_42 156.4(13) . . . . ?
C2_42 B1_42 C44_42 C49_42 -32.6(17) . . . . ?
C2_42 C3_42 C4_42 C5_42 7(3) . . . . ?
C2_42 C3_42 C4_42 C8_42 -178.5(14) . . . . ?
C3_42 C2_42 C7_42 C6_42 3(2) . . . . ?
C3_42 C4_42 C5_42 C6_42 -6(3) . . . . ?
C3_42 C4_42 C8_42 F9_42 -78.6(18) . . . . ?
C3_42 C4_42 C8_42 F10_42 43(2) . . . . ?
C3_42 C4_42 C8_42 F11_42 163.0(16) . . . . ?
C4_42 C5_42 C6_42 C7_42 5(2) . . . . ?
C4_42 C5_42 C6_42 C12_42 -176.1(15) . . . . ?
C5_42 C4_42 C8_42 F9_42 96.1(17) . . . . ?
C5_42 C4_42 C8_42 F10_42 -142.8(16) . . . . ?
C5_42 C4_42 C8_42 F11_42 -22(2) . . . . ?
C5_42 C6_42 C7_42 C2_42 -3(3) . . . . ?
C5_42 C6_42 C12_42 F13_42 -92.4(19) . . . . ?
C5_42 C6_42 C12_42 F14_42 147.7(17) . . . . ?
C5_42 C6_42 C12_42 F15_42 31(2) . . . . ?
C7_42 C2_42 C3_42 C4_42 -5(2) . . . . ?
C7_42 C6_42 C12_42 F13_42 87.0(19) . . . . ?
C7_42 C6_42 C12_42 F14_42 -33(2) . . . . ?
C7_42 C6_42 C12_42 F15_42 -149.6(15) . . . . ?
C8_42 C4_42 C5_42 C6_42 179.0(15) . . . . ?
C12_42 C6_42 C7_42 C2_42 177.6(14) . . . . ?
C16_42 B1_42 C2_42 C3_42 -146.8(13) . . . . ?
C16_42 B1_42 C2_42 C7_42 36.6(16) . . . . ?
C16_42 B1_42 C30_42 C31_42 154.5(11) . . . . ?
C16_42 B1_42 C30_42 C35_42 -33.6(14) . . . . ?
C16_42 B1_42 C44_42 C45_42 -82.3(14) . . . . ?
C16_42 B1_42 C44_42 C49_42 88.7(15) . . . . ?
C16_42 C17_42 C18_42 C19_42 -3(2) . . . . ?
C16_42 C17_42 C18_42 C22_42 179.2(12) . . . . ?
C17_42 C16_42 C21_42 C20_42 -9(2) . . . . ?
C17_42 C18_42 C19_42 C20_42 0(2) . . . . ?
C17_42 C18_42 C22_42 F23_42 -56.5(18) . . . . ?
C17_42 C18_42 C22_42 F24_42 61.8(16) . . . . ?
C17_42 C18_42 C22_42 F25_42 175.7(14) . . . . ?
C18_42 C19_42 C20_42 C21_42 -2(3) . . . . ?
C18_42 C19_42 C20_42 C26_42 176.1(15) . . . . ?
C19_42 C18_42 C22_42 F23_42 125.7(15) . . . . ?
C19_42 C18_42 C22_42 F24_42 -116.0(15) . . . . ?
C19_42 C18_42 C22_42 F25_42 -2.1(19) . . . . ?
C19_42 C20_42 C21_42 C16_42 7(3) . . . . ?
C19_42 C20_42 C26_42 F27_42 -73(3) . . . . ?
C19_42 C20_42 C26_42 F28_42 44(2) . . . . ?
C19_42 C20_42 C26_42 F29_42 161(2) . . . . ?
C21_42 C16_42 C17_42 C18_42 7(2) . . . . ?
C21_42 C20_42 C26_42 F27_42 106(2) . . . . ?
C21_42 C20_42 C26_42 F28_42 -137.5(18) . . . . ?
C21_42 C20_42 C26_42 F29_42 -20(2) . . . . ?
C22_42 C18_42 C19_42 C20_42 178.2(15) . . . . ?
C26_42 C20_42 C21_42 C16_42 -171.5(15) . . . . ?
C30_42 B1_42 C2_42 C3_42 91.0(15) . . . . ?
C30_42 B1_42 C2_42 C7_42 -85.6(14) . . . . ?
C30_42 B1_42 C16_42 C17_42 152.6(11) . . . . ?
C30_42 B1_42 C16_42 C21_42 -35.6(15) . . . . ?
C30_42 B1_42 C44_42 C45_42 38.2(16) . . . . ?
C30_42 B1_42 C44_42 C49_42 -150.7(13) . . . . ?
C30_42 C31_42 C32_42 C33_42 -3(2) . . . . ?
C30_42 C31_42 C32_42 C36_42 177.4(12) . . . . ?
C31_42 C30_42 C35_42 C34_42 -7(2) . . . . ?
C31_42 C32_42 C33_42 C34_42 -1(2) . . . . ?
C31_42 C32_42 C36_42 F37_42 82.4(16) . . . . ?
C31_42 C32_42 C36_42 F38_42 -159.6(14) . . . . ?
C31_42 C32_42 C36_42 F39_42 -36.5(18) . . . . ?
C32_42 C33_42 C34_42 C35_42 1(3) . . . . ?
C32_42 C33_42 C34_42 C40_42 175.7(16) . . . . ?
C33_42 C32_42 C36_42 F37_42 -97.6(16) . . . . ?
C33_42 C32_42 C36_42 F38_42 20(2) . . . . ?
C33_42 C32_42 C36_42 F39_42 143.5(15) . . . . ?
C33_42 C34_42 C35_42 C30_42 4(3) . . . . ?
C33_42 C34_42 C40_42 F41_42 -2(3) . . . . ?
C33_42 C34_42 C40_42 F42_42 120(2) . . . . ?
C33_42 C34_42 C40_42 F43_42 -123(2) . . . . ?
C35_42 C30_42 C31_42 C32_42 6.9(19) . . . . ?
C35_42 C34_42 C40_42 F41_42 172.9(19) . . . . ?
C35_42 C34_42 C40_42 F42_42 -65(2) . . . . ?
C35_42 C34_42 C40_42 F43_42 52(2) . . . . ?
C36_42 C32_42 C33_42 C34_42 178.6(14) . . . . ?
C40_42 C34_42 C35_42 C30_42 -171.0(14) . . . . ?
C44_42 B1_42 C2_42 C3_42 -28.2(17) . . . . ?
C44_42 B1_42 C2_42 C7_42 155.2(13) . . . . ?
C44_42 B1_42 C16_42 C17_42 -89.2(13) . . . . ?
C44_42 B1_42 C16_42 C21_42 82.6(14) . . . . ?
C44_42 B1_42 C30_42 C31_42 37.8(14) . . . . ?
C44_42 B1_42 C30_42 C35_42 -150.3(12) . . . . ?
C44_42 C45_42 C46_42 C47_42 -3(3) . . . . ?
C44_42 C45_42 C46_42 C50_42 179.4(15) . . . . ?
C45_42 C44_42 C49_42 C48_42 -7(2) . . . . ?
C45_42 C46_42 C47_42 C48_42 1(3) . . . . ?
C45_42 C46_42 C50_42 F51_42 -178.0(15) . . . . ?
C45_42 C46_42 C50_42 F52_42 -57(2) . . . . ?
C45_42 C46_42 C50_42 F53_42 60(2) . . . . ?
C46_42 C47_42 C48_42 C49_42 -2(3) . . . . ?
C46_42 C47_42 C48_42 C54_42 -177.5(16) . . . . ?
C47_42 C46_42 C50_42 F51_42 4(2) . . . . ?
C47_42 C46_42 C50_42 F52_42 125.8(18) . . . . ?
C47_42 C46_42 C50_42 F53_42 -117.2(19) . . . . ?
C47_42 C48_42 C49_42 C44_42 6(3) . . . . ?
C47_42 C48_42 C54_42 F55_42 -18(2) . . . . ?
C47_42 C48_42 C54_42 F56_42 -142.0(17) . . . . ?
C47_42 C48_42 C54_42 F57_42 101.5(19) . . . . ?
C49_42 C44_42 C45_42 C46_42 6(2) . . . . ?
C49_42 C48_42 C54_42 F55_42 165.7(18) . . . . ?
C49_42 C48_42 C54_42 F56_42 42(2) . . . . ?
C49_42 C48_42 C54_42 F57_42 -74(2) . . . . ?
C50_42 C46_42 C47_42 C48_42 178.1(15) . . . . ?
C54_42 C48_42 C49_42 C44_42 -178.7(15) . . . . ?
B1_43 C2_43 C3_43 C4_43 177(2) . . . . ?
B1_43 C2_43 C7_43 C6_43 -180.0(16) . . . . ?
B1_43 C16_43 C17_43 C18_43 176(2) . . . . ?
B1_43 C16_43 C21_43 C20_43 -179.8(17) . . . . ?
B1_43 C30_43 C31_43 C32_43 176(2) . . . . ?
B1_43 C30_43 C35_43 C34_43 179.0(13) . . . . ?
B1_43 C44_43 C45_43 C46_43 -179(2) . . . . ?
B1_43 C44_43 C49_43 C48_43 176.5(15) . . . . ?
C2_43 B1_43 C16_43 C17_43 -38.1(17) . . . . ?
C2_43 B1_43 C16_43 C21_43 144.6(11) . . . . ?
C2_43 B1_43 C30_43 C31_43 -141.3(17) . . . . ?
C2_43 B1_43 C30_43 C35_43 43.0(11) . . . . ?
C2_43 B1_43 C44_43 C45_43 -105(2) . . . . ?
C2_43 B1_43 C44_43 C49_43 73.8(13) . . . . ?
C2_43 C3_43 C4_43 C5_43 5(4) . . . . ?
C2_43 C3_43 C4_43 C8_43 -178(2) . . . . ?
C3_43 C2_43 C7_43 C6_43 1(2) . . . . ?
C3_43 C4_43 C5_43 C6_43 -3(5) . . . . ?
C3_43 C4_43 C8_43 F9_43 -70(3) . . . . ?
C3_43 C4_43 C8_43 F10_43 166(3) . . . . ?
C3_43 C4_43 C8_43 F11_43 51(3) . . . . ?
C4_43 C5_43 C6_43 C7_43 1(4) . . . . ?
C4_43 C5_43 C6_43 C12_43 -177(3) . . . . ?
C5_43 C4_43 C8_43 F9_43 108(3) . . . . ?
C5_43 C4_43 C8_43 F10_43 -17(4) . . . . ?
C5_43 C4_43 C8_43 F11_43 -132(3) . . . . ?
C5_43 C6_43 C7_43 C2_43 0(3) . . . . ?
C5_43 C6_43 C12_43 F13_43 -180(3) . . . . ?
C5_43 C6_43 C12_43 F14_43 -55(4) . . . . ?
C5_43 C6_43 C12_43 F15_43 64(4) . . . . ?
C7_43 C2_43 C3_43 C4_43 -4(3) . . . . ?
C7_43 C6_43 C12_43 F13_43 3(3) . . . . ?
C7_43 C6_43 C12_43 F14_43 127(3) . . . . ?
C7_43 C6_43 C12_43 F15_43 -114(3) . . . . ?
C8_43 C4_43 C5_43 C6_43 180(3) . . . . ?
C12_43 C6_43 C7_43 C2_43 178.1(16) . . . . ?
C16_43 B1_43 C2_43 C3_43 146.9(17) . . . . ?
C16_43 B1_43 C2_43 C7_43 -31.8(10) . . . . ?
C16_43 B1_43 C30_43 C31_43 96.7(18) . . . . ?
C16_43 B1_43 C30_43 C35_43 -79.0(12) . . . . ?
C16_43 B1_43 C44_43 C45_43 14(2) . . . . ?
C16_43 B1_43 C44_43 C49_43 -167.1(12) . . . . ?
C16_43 C17_43 C18_43 C19_43 6(5) . . . . ?
C16_43 C17_43 C18_43 C22_43 179(2) . . . . ?
C17_43 C16_43 C21_43 C20_43 3(2) . . . . ?
C17_43 C18_43 C19_43 C20_43 -1(5) . . . . ?
C17_43 C18_43 C22_43 F23_43 -28(4) . . . . ?
C17_43 C18_43 C22_43 F24_43 -143(3) . . . . ?
C17_43 C18_43 C22_43 F25_43 94(4) . . . . ?
C18_43 C19_43 C20_43 C21_43 -2(5) . . . . ?
C18_43 C19_43 C20_43 C26_43 178(3) . . . . ?
C19_43 C18_43 C22_43 F23_43 145(4) . . . . ?
C19_43 C18_43 C22_43 F24_43 31(4) . . . . ?
C19_43 C18_43 C22_43 F25_43 -92(4) . . . . ?
C19_43 C20_43 C21_43 C16_43 1(4) . . . . ?
C19_43 C20_43 C26_43 F27_43 117(4) . . . . ?
C19_43 C20_43 C26_43 F28_43 -126(4) . . . . ?
C19_43 C20_43 C26_43 F29_43 -4(4) . . . . ?
C21_43 C16_43 C17_43 C18_43 -6(3) . . . . ?
C21_43 C20_43 C26_43 F27_43 -63(3) . . . . ?
C21_43 C20_43 C26_43 F28_43 53(3) . . . . ?
C21_43 C20_43 C26_43 F29_43 176(3) . . . . ?
C22_43 C18_43 C19_43 C20_43 -175(3) . . . . ?
C26_43 C20_43 C21_43 C16_43 -178.4(16) . . . . ?
C30_43 B1_43 C2_43 C3_43 32.7(17) . . . . ?
C30_43 B1_43 C2_43 C7_43 -146.0(11) . . . . ?
C30_43 B1_43 C16_43 C17_43 87.4(18) . . . . ?
C30_43 B1_43 C16_43 C21_43 -89.9(12) . . . . ?
C30_43 B1_43 C44_43 C45_43 129(2) . . . . ?
C30_43 B1_43 C44_43 C49_43 -52.5(12) . . . . ?
C30_43 C31_43 C32_43 C33_43 9(4) . . . . ?
C30_43 C31_43 C32_43 C36_43 -174(2) . . . . ?
C31_43 C30_43 C35_43 C34_43 3.0(19) . . . . ?
C31_43 C32_43 C33_43 C34_43 -3(4) . . . . ?
C31_43 C32_43 C36_43 F37_43 -60(3) . . . . ?
C31_43 C32_43 C36_43 F38_43 -175(3) . . . . ?
C31_43 C32_43 C36_43 F39_43 64(3) . . . . ?
C32_43 C33_43 C34_43 C35_43 -1(4) . . . . ?
C32_43 C33_43 C34_43 C40_43 -178(2) . . . . ?
C33_43 C32_43 C36_43 F37_43 117(3) . . . . ?
C33_43 C32_43 C36_43 F38_43 2(3) . . . . ?
C33_43 C32_43 C36_43 F39_43 -119(3) . . . . ?
C33_43 C34_43 C35_43 C30_43 2(3) . . . . ?
C33_43 C34_43 C40_43 F41_43 0(3) . . . . ?
C33_43 C34_43 C40_43 F42_43 120(2) . . . . ?
C33_43 C34_43 C40_43 F43_43 -123(2) . . . . ?
C35_43 C30_43 C31_43 C32_43 -8(3) . . . . ?
C35_43 C34_43 C40_43 F41_43 -177(2) . . . . ?
C35_43 C34_43 C40_43 F42_43 -57(2) . . . . ?
C35_43 C34_43 C40_43 F43_43 61(2) . . . . ?
C36_43 C32_43 C33_43 C34_43 180(2) . . . . ?
C40_43 C34_43 C35_43 C30_43 178.0(13) . . . . ?
C44_43 B1_43 C2_43 C3_43 -92.9(18) . . . . ?
C44_43 B1_43 C2_43 C7_43 88.4(12) . . . . ?
C44_43 B1_43 C16_43 C17_43 -147.6(17) . . . . ?
C44_43 B1_43 C16_43 C21_43 35.1(10) . . . . ?
C44_43 B1_43 C30_43 C31_43 -26.4(17) . . . . ?
C44_43 B1_43 C30_43 C35_43 157.9(12) . . . . ?
C44_43 C45_43 C46_43 C47_43 -2(5) . . . . ?
C44_43 C45_43 C46_43 C50_43 -179(2) . . . . ?
C45_43 C44_43 C49_43 C48_43 -4(2) . . . . ?
C45_43 C46_43 C47_43 C48_43 4(5) . . . . ?
C45_43 C46_43 C50_43 F51_43 149(4) . . . . ?
C45_43 C46_43 C50_43 F52_43 30(4) . . . . ?
C45_43 C46_43 C50_43 F53_43 -93(4) . . . . ?
C46_43 C47_43 C48_43 C49_43 -7(5) . . . . ?
C46_43 C47_43 C48_43 C54_43 -173(3) . . . . ?
C47_43 C46_43 C50_43 F51_43 -28(4) . . . . ?
C47_43 C46_43 C50_43 F52_43 -147(4) . . . . ?
C47_43 C46_43 C50_43 F53_43 90(4) . . . . ?
C47_43 C48_43 C49_43 C44_43 8(4) . . . . ?
C47_43 C48_43 C54_43 F55_43 -151(4) . . . . ?
C47_43 C48_43 C54_43 F56_43 -24(4) . . . . ?
C47_43 C48_43 C54_43 F57_43 92(4) . . . . ?
C49_43 C44_43 C45_43 C46_43 2(4) . . . . ?
C49_43 C48_43 C54_43 F55_43 42(3) . . . . ?
C49_43 C48_43 C54_43 F56_43 170(3) . . . . ?
C49_43 C48_43 C54_43 F57_43 -74(3) . . . . ?
C50_43 C46_43 C47_43 C48_43 -178(3) . . . . ?
C54_43 C48_43 C49_43 C44_43 173.1(16) . . . . ?
